data_7020697
loop_
_publ_author_name
'Bernardi, Alessandro'
'Ciabatti, Iacopo'
'Femoni, Cristina'
'Iapalucci, Maria Carmela'
'Longoni, Giuliano'
'Zacchini, Stefano'

_publ_section_title
;
 Ni-Cu tetracarbide carbonyls with vacant Ni(CO) fragments as borderline
 compounds between molecular and quasi-molecular clusters.
;
_journal_issue 2
_journal_name_full 'Dalton transactions (Cambridge, England : 2003)'
_journal_page_first 407
_journal_page_last 421
_journal_paper_doi 10.1039/c2dt31719b
_journal_volume 42
_journal_year 2013
_chemical_formula_sum 'C63.56 H57.11 Cu2 N4 Ni29.33 O37.39'
_chemical_formula_weight 3324.25
_chemical_name_systematic
;
?
;
_space_group_IT_number 2
_symmetry_cell_setting triclinic
_symmetry_space_group_name_Hall '-P 1'
_symmetry_space_group_name_H-M 'P -1'
_atom_sites_solution_hydrogens geom
_atom_sites_solution_primary direct
_atom_sites_solution_secondary difmap
_audit_creation_method SHELXL-97
_cell_angle_alpha 76.004(2)
_cell_angle_beta 86.889(2)
_cell_angle_gamma 78.607(2)
_cell_formula_units_Z 2
_cell_length_a 14.527(3)
_cell_length_b 14.905(3)
_cell_length_c 23.375(4)
_cell_measurement_reflns_used 8974
_cell_measurement_temperature 295(2)
_cell_measurement_theta_max 27.534
_cell_measurement_theta_min 2.210
_cell_volume 4814.1(16)
_computing_cell_refinement 'APEX2 (Bruker AXS, 2006)'
_computing_data_collection 'APEX2 (Bruker AXS, 2006)'
_computing_data_reduction 'SAINT (Bruker AXS, 2004)'
_computing_molecular_graphics 'ORTEPIII (johnson, 1996)'
_computing_publication_material 'XCIF (Bruker AXS, 2001)'
_computing_structure_refinement 'SHELXL-97 (Sheldrick, 1997)'
_computing_structure_solution 'SHELXS-97 (Sheldrick, 1990)'
_diffrn_ambient_temperature 295(2)
_diffrn_measured_fraction_theta_full 0.997
_diffrn_measured_fraction_theta_max 0.997
_diffrn_measurement_device_type 'CCD area detector'
_diffrn_measurement_method 'phi and omega scans'
_diffrn_radiation_monochromator graphite
_diffrn_radiation_source 'fine-focus sealed tube'
_diffrn_radiation_type MoK\a
_diffrn_radiation_wavelength 0.71073
_diffrn_reflns_av_R_equivalents 0.0621
_diffrn_reflns_av_sigmaI/netI 0.0762
_diffrn_reflns_limit_h_max 17
_diffrn_reflns_limit_h_min -17
_diffrn_reflns_limit_k_max 17
_diffrn_reflns_limit_k_min -17
_diffrn_reflns_limit_l_max 27
_diffrn_reflns_limit_l_min -27
_diffrn_reflns_number 45550
_diffrn_reflns_theta_full 25.03
_diffrn_reflns_theta_max 25.03
_diffrn_reflns_theta_min 1.43
_exptl_absorpt_coefficient_mu 6.084
_exptl_absorpt_correction_T_max 0.5542
_exptl_absorpt_correction_T_min 0.4072
_exptl_absorpt_correction_type empirical
_exptl_absorpt_process_details
;
Data were corrected for Lorentz polarization and absorption
effects (empirical absorption correction SADABS).
R(int) = 0.1469 (selected reflections only, before parameter refinement)
R(int) = 0.0464 (selected reflections only, after parameter refinement)
;
_exptl_crystal_colour black
_exptl_crystal_density_diffrn 2.293
_exptl_crystal_density_method 'not measured'
_exptl_crystal_description plate
_exptl_crystal_F_000 3290
_exptl_crystal_size_max 0.18
_exptl_crystal_size_mid 0.15
_exptl_crystal_size_min 0.11
_refine_diff_density_max 2.905
_refine_diff_density_min -2.231
_refine_diff_density_rms 0.275
_refine_ls_extinction_method none
_refine_ls_goodness_of_fit_ref 1.058
_refine_ls_hydrogen_treatment constr
_refine_ls_matrix_type full
_refine_ls_number_parameters 1113
_refine_ls_number_reflns 16965
_refine_ls_number_restraints 2338
_refine_ls_restrained_S_all 1.108
_refine_ls_R_factor_all 0.1375
_refine_ls_R_factor_gt 0.0844
_refine_ls_shift/su_max 0.001
_refine_ls_shift/su_mean 0.000
_refine_ls_structure_factor_coef Fsqd
_refine_ls_weighting_details 'calc w=1/[\s^2^(Fo^2^)+(0.1896P)^2^+4.4851P] where P=(Fo^2^+2Fc^2^)/3'
_refine_ls_weighting_scheme calc
_refine_ls_wR_factor_gt 0.2561
_refine_ls_wR_factor_ref 0.3060
_reflns_number_gt 9620
_reflns_number_total 16965
_reflns_threshold_expression >2sigma(I)
_cod_data_source_file c2dt31719b.txt
_cod_data_source_block ni29cutma2_p-1
_cod_depositor_comments
;
The following automatic conversions were performed:

'_symmetry_cell_setting' value 'Triclinic' changed to 'triclinic'
according to /home/saulius/struct/CIF-dictionaries/cif_core.dic
dictionary named 'cif_core.dic' version 2.4.2 from 2011-04-26.

Automatic conversion script
Id: cif_fix_values 1891 2012-01-12 08:04:46Z andrius 
;
_cod_original_cell_volume 4814.2(14)
_cod_original_sg_symbol_H-M P-1
_cod_database_code 7020697

loop_
_symmetry_equiv_pos_as_xyz
'x, y, z'
'-x, -y, -z'

loop_
_atom_site_label
_atom_site_type_symbol
_atom_site_fract_x
_atom_site_fract_y
_atom_site_fract_z
_atom_site_U_iso_or_equiv
_atom_site_adp_type
_atom_site_occupancy
_atom_site_symmetry_multiplicity
_atom_site_calc_flag
_atom_site_refinement_flags
_atom_site_disorder_assembly
_atom_site_disorder_group
Ni1 Ni 0.73460(10) 0.17196(11) 0.24989(6) 0.0328(4) Uani 1 1 d U A .
Ni2 Ni 0.77453(9) 0.32274(11) 0.24821(6) 0.0307(4) Uani 1 1 d U A .
Ni3 Ni 0.89534(10) 0.17485(12) 0.28333(6) 0.0367(4) Uani 1 1 d U A .
Ni4 Ni 0.74959(10) 0.28778(12) 0.14625(6) 0.0367(4) Uani 1 1 d U A .
Ni5 Ni 0.61403(10) 0.31585(11) 0.21875(6) 0.0352(4) Uani 1 1 d U A .
Ni6 Ni 0.90737(10) 0.28480(12) 0.18295(6) 0.0383(4) Uani 1 1 d U A .
Ni7 Ni 0.63992(11) 0.35369(13) 0.31420(7) 0.0447(4) Uani 1 1 d U A .
Ni8 Ni 0.71187(12) 0.11701(13) 0.15961(7) 0.0475(4) Uani 1 1 d U A .
Ni9 Ni 0.61400(11) 0.06290(12) 0.25887(7) 0.0427(4) Uani 1 1 d U A .
Ni10 Ni 0.75946(11) 0.21346(12) 0.35401(6) 0.0398(4) Uani 1 1 d U A .
Ni11 Ni 0.78360(11) 0.44910(12) 0.15289(7) 0.0415(4) Uani 1 1 d U A .
Ni12 Ni 0.87303(11) 0.12451(13) 0.18479(7) 0.0469(4) Uani 1 1 d U A .
Ni13 Ni 0.71516(11) 0.04965(13) 0.34209(7) 0.0452(4) Uani 1 1 d U A .
Ni14 Ni 1.01873(11) 0.28054(14) 0.26150(8) 0.0503(5) Uani 1 1 d U . .
Ni15 Ni 0.89552(11) 0.43067(13) 0.24063(7) 0.0458(4) Uani 1 1 d U A .
Ni16 Ni 0.59307(11) 0.19889(13) 0.31682(7) 0.0420(4) Uani 1 1 d U A .
Ni17 Ni 0.81038(13) 0.37494(14) 0.33936(7) 0.0504(4) Uani 1 1 d U . .
Ni18 Ni 0.72661(12) 0.49992(13) 0.24989(8) 0.0509(4) Uani 1 1 d U A .
Ni19 Ni 1.03166(11) 0.14100(14) 0.20945(8) 0.0536(5) Uani 1 1 d U A .
Ni20 Ni 0.79482(12) -0.01251(13) 0.25140(8) 0.0500(4) Uani 1 1 d U A .
Ni21 Ni 0.61963(12) 0.46302(14) 0.13153(7) 0.0516(5) Uani 1 1 d U A .
Ni22 Ni 0.58472(13) 0.27343(16) 0.12646(7) 0.0585(5) Uani 1 1 d U A .
Ni23 Ni 0.48721(11) 0.22418(15) 0.22760(8) 0.0549(5) Uani 1 1 d U A .
Ni24 Ni 0.54218(15) 0.11449(17) 0.16247(9) 0.0696(6) Uani 1 1 d U A .
Ni25 Ni 0.47566(11) 0.34833(14) 0.29156(8) 0.0522(5) Uani 1 1 d U . .
Ni26 Ni 0.94451(13) 0.24562(16) 0.36505(8) 0.0599(5) Uani 1 1 d U A .
Ni27 Ni 0.56114(12) 0.48474(14) 0.23398(9) 0.0571(5) Uani 1 1 d U A .
Ni28 Ni 0.87007(13) 0.05096(15) 0.37639(8) 0.0602(5) Uani 1 1 d U . .
Ni29 Ni 0.94995(13) -0.00240(15) 0.28425(9) 0.0633(5) Uani 1 1 d U A .
Ni30 Ni 0.8622(13) -0.0710(13) 0.3535(8) 0.042(7) Uiso 0.088(6) 1 d PU A .
Ni31 Ni 0.9589(11) 0.3852(11) 0.3383(7) 0.126(7) Uiso 0.240(8) 1 d PU A 1
Cu1 Cu 0.46484(11) 0.40579(15) 0.17332(8) 0.0642(5) Uani 1 1 d U A .
Cu2 Cu 1.04564(12) 0.10095(16) 0.32819(9) 0.0711(6) Uani 1 1 d U A .
C1 C 0.6781(8) 0.4163(9) 0.2076(5) 0.0389(10) Uani 1 1 d U . .
C2 C 0.6197(8) 0.1933(9) 0.2071(5) 0.0417(10) Uani 1 1 d U . .
C3 C 0.8879(8) 0.3011(9) 0.2886(5) 0.0403(10) Uani 1 1 d U A .
C4 C 0.8291(8) 0.0796(9) 0.2902(5) 0.0428(10) Uani 1 1 d U A .
C5 C 0.4461(12) 0.1116(13) 0.1234(7) 0.079(3) Uani 1 1 d U . .
C6 C 0.4902(11) 0.3013(13) 0.0774(6) 0.072(3) Uani 1 1 d U . .
C7 C 0.3707(9) 0.2391(13) 0.2046(7) 0.069(3) Uani 1 1 d U . .
C8 C 0.5252(10) 0.5223(13) 0.0831(7) 0.070(4) Uani 1 1 d U . .
C9 C 0.3584(10) 0.4069(13) 0.2941(8) 0.073(4) Uani 1 1 d U A .
C10 C 0.4613(12) 0.5714(13) 0.2164(9) 0.085(3) Uani 1 1 d U . .
C11 C 0.6424(12) 0.6009(12) 0.2538(9) 0.083(3) Uani 1 1 d U . .
C12 C 0.5324(10) 0.4381(12) 0.3266(7) 0.0635(18) Uani 1 1 d U A .
C13 C 0.5106(11) 0.0303(12) 0.2402(7) 0.072(2) Uani 1 1 d U . .
C14 C 0.6475(12) 0.0792(13) 0.1073(7) 0.074(2) Uani 1 1 d U . .
C15 C 0.7437(13) 0.4630(13) 0.3667(7) 0.076(3) Uani 1 1 d U A .
C16 C 0.6584(10) 0.2827(12) 0.3899(6) 0.0596(19) Uani 1 1 d U . .
C17 C 0.6064(10) 0.0998(11) 0.3853(6) 0.058(2) Uani 1 1 d U . .
C18 C 0.6401(11) -0.0388(11) 0.3206(7) 0.066(2) Uani 1 1 d U . .
C19 C 0.7452(13) -0.0777(13) 0.2109(8) 0.081(3) Uani 1 1 d U . .
C20 C 0.8234(11) 0.0927(11) 0.1204(6) 0.062(2) Uani 1 1 d U . .
C21 C 0.8685(9) 0.2929(11) 0.1072(5) 0.0529(19) Uani 1 1 d U . .
C22 C 0.8883(10) 0.4827(12) 0.1210(6) 0.067(3) Uani 1 1 d U . .
C23 C 0.8362(11) 0.5521(11) 0.2375(7) 0.065(2) Uani 1 1 d U . .
C24 C 0.7138(9) 0.5133(11) 0.0848(6) 0.057(3) Uani 1 1 d U . .
C25 C 0.6861(10) 0.3084(12) 0.0745(5) 0.059(2) Uani 1 1 d U . .
C26 C 1.0390(9) 0.2827(11) 0.1704(6) 0.0542(17) Uani 1 1 d U A .
C27 C 0.9940(10) 0.0598(12) 0.1682(8) 0.068(2) Uani 1 1 d U . .
C28 C 1.1309(10) 0.2681(13) 0.2894(7) 0.070(3) Uani 1 1 d U A .
C29 C 1.1523(11) 0.0918(13) 0.2080(9) 0.079(4) Uani 1 1 d U . .
C30 C 1.0605(12) -0.0651(13) 0.2962(9) 0.085(4) Uani 1 1 d U . .
C31 C 1.0327(10) 0.2010(14) 0.4173(7) 0.078(4) Uani 1 1 d U . .
C32 C 0.9615(11) -0.0179(12) 0.4216(7) 0.068(3) Uani 1 1 d U A .
C33 C 0.8989(12) -0.1049(12) 0.2707(8) 0.076(2) Uani 1 1 d U . .
C34 C 0.7728(11) -0.0318(12) 0.4070(6) 0.067(2) Uani 1 1 d U A .
C35 C 0.8087(10) 0.1410(12) 0.4266(6) 0.062(2) Uani 1 1 d U A .
C36 C 0.8812(11) 0.3291(12) 0.4078(6) 0.068(2) Uani 1 1 d U A .
C37 C 0.4578(9) 0.2202(11) 0.3212(6) 0.0556(18) Uani 1 1 d U A .
C38 C 1.0102(10) 0.4534(12) 0.2321(7) 0.067(3) Uani 1 1 d DU A .
O5 O 0.3828(10) 0.1031(11) 0.1009(6) 0.121(4) Uani 1 1 d DU A .
O6 O 0.4258(8) 0.3236(9) 0.0470(5) 0.083(3) Uani 1 1 d U A .
O7 O 0.2958(8) 0.2504(9) 0.1854(5) 0.080(3) Uani 1 1 d U A .
O8 O 0.4708(9) 0.5669(10) 0.0504(6) 0.091(3) Uani 1 1 d U A .
O9 O 0.2829(9) 0.4493(10) 0.2961(6) 0.095(4) Uani 1 1 d U . .
O10 O 0.3957(9) 0.6282(10) 0.2044(6) 0.103(4) Uani 1 1 d U A .
O11 O 0.6072(10) 0.6741(10) 0.2592(6) 0.106(4) Uani 1 1 d U A .
O12 O 0.5014(8) 0.4839(8) 0.3603(5) 0.072(3) Uani 1 1 d U . .
O13 O 0.4550(10) -0.0193(11) 0.2520(6) 0.115(4) Uani 1 1 d U A .
O14 O 0.6459(9) 0.0467(10) 0.0680(6) 0.100(4) Uani 1 1 d U A .
O15 O 0.7010(10) 0.5204(11) 0.3892(6) 0.116(4) Uani 1 1 d U . .
O16 O 0.6270(9) 0.2807(10) 0.4375(5) 0.097(3) Uani 1 1 d U A .
O17 O 0.5708(9) 0.0772(9) 0.4308(5) 0.095(3) Uani 1 1 d U A .
O18 O 0.6321(10) -0.1197(9) 0.3421(6) 0.106(4) Uani 1 1 d U A .
O19 O 0.7233(11) -0.1331(11) 0.1898(7) 0.123(4) Uani 1 1 d U . .
O20 O 0.8552(9) 0.0770(10) 0.0744(5) 0.095(3) Uani 1 1 d U A .
O21 O 0.8991(7) 0.2978(8) 0.0601(4) 0.073(3) Uani 1 1 d U A .
O22 O 0.9487(8) 0.5106(9) 0.0943(5) 0.090(3) Uani 1 1 d U A .
O23 O 0.8545(10) 0.6328(10) 0.2255(6) 0.111(4) Uani 1 1 d U A .
O24 O 0.7260(8) 0.5633(9) 0.0375(5) 0.084(3) Uani 1 1 d U A .
O25 O 0.6991(7) 0.3289(8) 0.0230(4) 0.069(3) Uani 1 1 d U A .
O26 O 1.0900(6) 0.3131(7) 0.1371(4) 0.056(2) Uani 1 1 d U . .
O27 O 1.0248(9) 0.0069(10) 0.1400(6) 0.099(4) Uani 1 1 d U A .
O28 O 1.2040(8) 0.2622(9) 0.3106(5) 0.082(3) Uani 1 1 d U . .
O29 O 1.2300(9) 0.0605(10) 0.2072(6) 0.094(4) Uani 1 1 d U A .
O30 O 1.1319(10) -0.1179(11) 0.3065(7) 0.111(4) Uani 1 1 d U A .
O31 O 1.0914(9) 0.1749(10) 0.4510(5) 0.091(3) Uani 1 1 d U A .
O32 O 1.0231(9) -0.0723(10) 0.4507(6) 0.095(4) Uani 1 1 d U . .
O33 O 0.9206(12) -0.1892(11) 0.2699(7) 0.130(4) Uani 1 1 d U A .
O34 O 0.7640(9) -0.0887(9) 0.4499(5) 0.092(3) Uani 1 1 d U . .
O35 O 0.8034(8) 0.1364(8) 0.4770(4) 0.075(3) Uani 1 1 d U . .
O36 O 0.8804(10) 0.3414(10) 0.4560(6) 0.108(4) Uani 1 1 d U . .
O37 O 0.4038(7) 0.1825(8) 0.3503(4) 0.065(3) Uani 1 1 d U . .
O38 O 1.0753(8) 0.4860(9) 0.2181(6) 0.091(3) Uani 1 1 d U . .
N1 N 0.3423(7) 0.4563(10) 0.1405(6) 0.070(4) Uani 1 1 d D . .
C101 C 0.2742(8) 0.4830(13) 0.1149(7) 0.069(3) Uani 1 1 d DU A .
C102 C 0.1869(8) 0.5226(12) 0.0830(6) 0.069(3) Uani 1 1 d DU . .
H10A H 0.1645 0.5856 0.0875 0.104 Uiso 1 1 calc R A .
H10B H 0.1409 0.4846 0.0983 0.104 Uiso 1 1 calc R . .
H10C H 0.1975 0.5238 0.0419 0.104 Uiso 1 1 calc R . .
N2 N 1.1669(8) 0.0464(10) 0.3638(6) 0.074(4) Uani 1 1 d D . .
C201 C 1.2375(9) 0.0186(13) 0.3853(8) 0.080(4) Uani 1 1 d DU A .
C202 C 1.3276(9) -0.0172(12) 0.4148(8) 0.081(4) Uani 1 1 d DU . .
H20A H 1.3190 -0.0220 0.4564 0.122 Uiso 1 1 calc R A .
H20B H 1.3699 0.0250 0.3994 0.122 Uiso 1 1 calc R . .
H20C H 1.3534 -0.0783 0.4081 0.122 Uiso 1 1 calc R . .
N3 N 0.6491(13) 0.6950(13) 0.5045(8) 0.171(7) Uiso 1 1 d DU . .
C301 C 0.5935(18) 0.7905(14) 0.4986(12) 0.172(9) Uiso 1 1 d DU . .
H30A H 0.6319 0.8359 0.4817 0.258 Uiso 1 1 calc R . .
H30B H 0.5714 0.7989 0.5368 0.258 Uiso 1 1 calc R . .
H30C H 0.5408 0.7990 0.4734 0.258 Uiso 1 1 calc R . .
C302 C 0.6940(18) 0.692(2) 0.4468(9) 0.178(9) Uiso 1 1 d DU . .
H30D H 0.7288 0.7417 0.4350 0.266 Uiso 1 1 calc R . .
H30E H 0.6466 0.6991 0.4181 0.266 Uiso 1 1 calc R . .
H30F H 0.7358 0.6323 0.4498 0.266 Uiso 1 1 calc R . .
C303 C 0.7197(17) 0.686(2) 0.5491(11) 0.214(10) Uiso 1 1 d DU . .
H30G H 0.7593 0.7317 0.5348 0.321 Uiso 1 1 calc R . .
H30H H 0.7573 0.6240 0.5570 0.321 Uiso 1 1 calc RD . .
H30I H 0.6889 0.6977 0.5848 0.321 Uiso 1 1 calc R . .
C304 C 0.5932(18) 0.6210(17) 0.5187(12) 0.193(10) Uiso 1 1 d DU . .
H30J H 0.5638 0.6200 0.5566 0.289 Uiso 1 1 calc R . .
H30K H 0.6332 0.5612 0.5195 0.289 Uiso 1 1 calc R . .
H30L H 0.5458 0.6332 0.4893 0.289 Uiso 1 1 calc R . .
N4 N 0.1420(13) 0.1855(15) 0.9868(9) 0.222(9) Uiso 1 1 d DU . .
C401 C 0.0623(17) 0.137(2) 1.0038(14) 0.239(12) Uiso 1 1 d DU . .
H40A H 0.0205 0.1514 0.9710 0.359 Uiso 1 1 calc R . .
H40B H 0.0293 0.1579 1.0364 0.359 Uiso 1 1 calc R . .
H40C H 0.0850 0.0703 1.0151 0.359 Uiso 1 1 calc R . .
C402 C 0.126(2) 0.2757(17) 1.0034(14) 0.227(11) Uiso 1 1 d DU . .
H40D H 0.0737 0.3173 0.9820 0.340 Uiso 1 1 calc R . .
H40E H 0.1813 0.3032 0.9943 0.340 Uiso 1 1 calc R . .
H40F H 0.1133 0.2659 1.0450 0.340 Uiso 1 1 calc R . .
C403 C 0.2159(14) 0.1175(19) 1.0216(10) 0.245(12) Uiso 1 1 d DU . .
H40G H 0.1948 0.0999 1.0616 0.367 Uiso 1 1 calc R . .
H40H H 0.2706 0.1449 1.0204 0.367 Uiso 1 1 calc RD . .
H40I H 0.2310 0.0626 1.0057 0.367 Uiso 1 1 calc R . .
C404 C 0.166(2) 0.203(2) 0.9240(9) 0.232(11) Uiso 1 1 d DU . .
H40J H 0.1111 0.2095 0.9015 0.348 Uiso 1 1 calc R . .
H40K H 0.2126 0.1513 0.9169 0.348 Uiso 1 1 calc R . .
H40L H 0.1910 0.2600 0.9126 0.348 Uiso 1 1 calc R . .
O501 O 0.0936(16) 0.7359(16) 0.1078(9) 0.183(5) Uiso 1 1 d DU . .
C502 C 0.0569(18) 0.734(2) 0.1657(11) 0.183(5) Uiso 1 1 d DU . .
H50A H 0.0384 0.6747 0.1845 0.219 Uiso 1 1 calc R . .
H50B H 0.0054 0.7861 0.1668 0.219 Uiso 1 1 calc R . .
C503 C 0.147(2) 0.745(2) 0.1907(9) 0.183(5) Uiso 1 1 d DU . .
H50C H 0.1331 0.7815 0.2205 0.219 Uiso 1 1 calc R . .
H50D H 0.1840 0.6841 0.2087 0.219 Uiso 1 1 calc R . .
C504 C 0.2027(19) 0.796(2) 0.1406(12) 0.183(5) Uiso 1 1 d DU . .
H50E H 0.2676 0.7637 0.1415 0.219 Uiso 1 1 calc R . .
H50F H 0.2014 0.8601 0.1440 0.219 Uiso 1 1 calc R . .
C505 C 0.157(2) 0.797(2) 0.0836(10) 0.183(5) Uiso 1 1 d DU . .
H50G H 0.1241 0.8598 0.0643 0.219 Uiso 1 1 calc R . .
H50H H 0.2014 0.7722 0.0564 0.219 Uiso 1 1 calc R . .
O601 O 0.4054(17) 0.7548(17) 0.4059(10) 0.189(5) Uiso 1 1 d DU . .
C602 C 0.4422(19) 0.765(2) 0.3472(11) 0.189(6) Uiso 1 1 d DU . .
H60A H 0.5009 0.7216 0.3453 0.227 Uiso 1 1 calc R . .
H60B H 0.4502 0.8290 0.3296 0.227 Uiso 1 1 calc R . .
C603 C 0.362(2) 0.739(2) 0.3200(9) 0.189(6) Uiso 1 1 d DU . .
H60C H 0.3189 0.7955 0.3005 0.227 Uiso 1 1 calc R . .
H60D H 0.3855 0.7031 0.2910 0.227 Uiso 1 1 calc R . .
C604 C 0.311(2) 0.681(2) 0.3693(12) 0.189(6) Uiso 1 1 d DU . .
H60E H 0.3270 0.6147 0.3681 0.227 Uiso 1 1 calc R . .
H60F H 0.2437 0.7011 0.3647 0.227 Uiso 1 1 calc R . .
C605 C 0.341(2) 0.693(2) 0.4277(11) 0.189(6) Uiso 1 1 d DU . .
H60G H 0.2890 0.7223 0.4488 0.227 Uiso 1 1 calc R . .
H60H H 0.3719 0.6342 0.4527 0.227 Uiso 1 1 calc R . .
O701 O 0.501(4) 0.171(4) 0.9550(16) 0.299(13) Uiso 0.631(14) 1 d PDU . .
C702 C 0.574(3) 0.127(5) 0.922(3) 0.299(13) Uiso 0.631(14) 1 d PDU . .
H70A H 0.5995 0.0623 0.9417 0.358 Uiso 0.631(14) 1 calc PR . .
H70B H 0.6246 0.1620 0.9114 0.358 Uiso 0.631(14) 1 calc PR . .
C703 C 0.514(4) 0.133(4) 0.869(2) 0.299(13) Uiso 0.631(14) 1 d PDU . .
H70C H 0.5501 0.1472 0.8323 0.358 Uiso 0.631(14) 1 calc PR . .
H70D H 0.4940 0.0740 0.8716 0.358 Uiso 0.631(14) 1 calc PR . .
C704 C 0.430(3) 0.212(4) 0.8696(18) 0.299(13) Uiso 0.631(14) 1 d PDU . .
H70E H 0.3781 0.2054 0.8479 0.358 Uiso 0.631(14) 1 calc PR . .
H70F H 0.4465 0.2733 0.8529 0.358 Uiso 0.631(14) 1 calc PR . .
C705 C 0.406(3) 0.201(4) 0.935(2) 0.299(13) Uiso 0.631(14) 1 d PDU . .
H70G H 0.3756 0.2595 0.9445 0.358 Uiso 0.631(14) 1 calc PR . .
H70H H 0.3683 0.1528 0.9496 0.358 Uiso 0.631(14) 1 calc PRD . .
O801 O 0.913(4) 0.540(3) 0.616(2) 0.42(3) Uiso 0.760(8) 1 d PD A 2
C802 C 0.884(3) 0.486(3) 0.580(2) 0.365(17) Uiso 0.760(8) 1 d PDU A 2
H80A H 0.8962 0.5090 0.5383 0.438 Uiso 0.760(8) 1 calc PR A 2
H80B H 0.8184 0.4803 0.5860 0.438 Uiso 0.760(8) 1 calc PRD A 2
C803 C 0.951(3) 0.3935(19) 0.607(2) 0.365(17) Uiso 0.760(8) 1 d PDU A 2
H80C H 0.9255 0.3602 0.6434 0.438 Uiso 0.760(8) 1 calc PR A 2
H80D H 0.9639 0.3526 0.5798 0.438 Uiso 0.760(8) 1 calc PR A 2
C804 C 1.039(2) 0.427(4) 0.618(3) 0.365(17) Uiso 0.760(8) 1 d PDU A 2
H80E H 1.0756 0.4415 0.5825 0.438 Uiso 0.760(8) 1 calc PR A 2
H80F H 1.0783 0.3798 0.6477 0.438 Uiso 0.760(8) 1 calc PR A 2
C805 C 1.004(4) 0.516(5) 0.6411(14) 0.365(17) Uiso 0.760(8) 1 d PDU A 2
H80G H 1.0020 0.5031 0.6838 0.438 Uiso 0.760(8) 1 calc PR A 2
H80H H 1.0414 0.5644 0.6259 0.438 Uiso 0.760(8) 1 calc PR A 2

loop_
_atom_site_aniso_label
_atom_site_aniso_U_11
_atom_site_aniso_U_22
_atom_site_aniso_U_33
_atom_site_aniso_U_23
_atom_site_aniso_U_13
_atom_site_aniso_U_12
Ni1 0.0279(7) 0.0409(9) 0.0284(7) -0.0011(6) -0.0032(6) -0.0117(6)
Ni2 0.0228(7) 0.0385(9) 0.0294(7) -0.0031(6) -0.0016(5) -0.0082(6)
Ni3 0.0245(7) 0.0472(9) 0.0353(8) -0.0014(7) -0.0061(6) -0.0077(7)
Ni4 0.0306(8) 0.0491(10) 0.0282(7) -0.0013(7) -0.0025(6) -0.0110(7)
Ni5 0.0216(7) 0.0455(9) 0.0348(8) 0.0006(7) -0.0021(6) -0.0093(6)
Ni6 0.0231(7) 0.0536(10) 0.0346(8) -0.0055(7) 0.0005(6) -0.0052(7)
Ni7 0.0318(8) 0.0616(11) 0.0404(8) -0.0099(8) 0.0046(6) -0.0125(7)
Ni8 0.0481(9) 0.0587(11) 0.0415(9) -0.0157(8) -0.0026(7) -0.0189(8)
Ni9 0.0374(8) 0.0497(10) 0.0414(8) -0.0018(7) -0.0078(7) -0.0188(7)
Ni10 0.0342(8) 0.0544(10) 0.0296(8) -0.0025(7) -0.0045(6) -0.0136(7)
Ni11 0.0291(8) 0.0453(10) 0.0441(9) 0.0046(7) -0.0009(6) -0.0112(7)
Ni12 0.0353(8) 0.0571(11) 0.0478(9) -0.0125(8) 0.0020(7) -0.0082(8)
Ni13 0.0389(8) 0.0485(10) 0.0416(9) 0.0080(7) -0.0069(7) -0.0141(8)
Ni14 0.0245(8) 0.0689(12) 0.0553(10) -0.0044(9) -0.0069(7) -0.0145(8)
Ni15 0.0341(8) 0.0513(10) 0.0546(10) -0.0097(8) 0.0009(7) -0.0183(7)
Ni16 0.0285(7) 0.0595(11) 0.0347(8) -0.0023(7) 0.0000(6) -0.0114(7)
Ni17 0.0520(10) 0.0636(12) 0.0445(9) -0.0207(8) 0.0002(7) -0.0226(9)
Ni18 0.0448(9) 0.0474(10) 0.0633(11) -0.0150(8) 0.0053(8) -0.0146(8)
Ni19 0.0292(8) 0.0639(12) 0.0606(11) -0.0090(9) 0.0009(7) 0.0007(8)
Ni20 0.0485(10) 0.0448(10) 0.0561(10) -0.0071(8) -0.0077(8) -0.0113(8)
Ni21 0.0355(9) 0.0610(11) 0.0469(9) 0.0132(8) -0.0107(7) -0.0117(8)
Ni22 0.0500(10) 0.0872(13) 0.0352(8) -0.0001(8) -0.0141(7) -0.0197(9)
Ni23 0.0286(8) 0.0733(12) 0.0568(10) 0.0061(9) -0.0086(7) -0.0201(8)
Ni24 0.0612(11) 0.0853(15) 0.0664(12) -0.0133(10) -0.0133(9) -0.0260(11)
Ni25 0.0271(8) 0.0686(12) 0.0526(10) -0.0018(8) 0.0063(7) -0.0070(8)
Ni26 0.0529(10) 0.0850(14) 0.0412(9) -0.0090(9) -0.0171(8) -0.0146(9)
Ni27 0.0367(9) 0.0565(11) 0.0714(11) -0.0109(9) 0.0074(8) -0.0006(8)
Ni28 0.0516(10) 0.0702(13) 0.0459(9) 0.0133(8) -0.0174(8) -0.0101(9)
Ni29 0.0449(10) 0.0600(12) 0.0774(12) -0.0106(10) -0.0081(9) 0.0030(8)
Cu1 0.0293(8) 0.0807(13) 0.0647(11) 0.0140(9) -0.0111(7) -0.0035(8)
Cu2 0.0384(9) 0.0867(14) 0.0729(12) 0.0048(10) -0.0244(8) 0.0014(9)
C1 0.028(2) 0.039(3) 0.044(2) 0.001(2) -0.0010(17) -0.0051(18)
C2 0.034(2) 0.052(2) 0.036(2) -0.0015(17) -0.0041(18) -0.0124(19)
C3 0.030(2) 0.055(2) 0.038(3) -0.007(2) -0.0061(19) -0.015(2)
C4 0.035(2) 0.044(3) 0.045(2) -0.001(2) -0.0060(19) -0.0079(18)
C5 0.073(4) 0.089(6) 0.077(5) -0.017(4) -0.018(4) -0.023(4)
C6 0.057(6) 0.107(8) 0.051(5) 0.004(5) -0.021(5) -0.034(6)
C7 0.032(4) 0.099(9) 0.075(8) -0.007(7) -0.009(4) -0.025(5)
C8 0.043(6) 0.083(7) 0.067(6) 0.016(7) -0.015(5) -0.009(6)
C9 0.034(4) 0.081(8) 0.096(9) -0.010(8) 0.009(5) -0.007(4)
C10 0.052(5) 0.064(6) 0.115(10) 0.006(5) 0.015(6) 0.012(5)
C11 0.073(5) 0.053(4) 0.124(10) -0.035(5) 0.027(6) -0.009(3)
C12 0.046(4) 0.072(5) 0.073(4) -0.024(4) 0.017(3) -0.007(3)
C13 0.060(4) 0.078(4) 0.082(4) -0.006(3) -0.012(3) -0.035(4)
C14 0.078(4) 0.092(5) 0.063(4) -0.031(4) -0.014(3) -0.023(4)
C15 0.083(5) 0.078(5) 0.076(4) -0.035(4) 0.002(4) -0.014(3)
C16 0.052(5) 0.089(6) 0.038(4) -0.017(3) 0.008(3) -0.015(3)
C17 0.055(4) 0.068(4) 0.046(3) 0.002(3) 0.006(3) -0.018(3)
C18 0.067(4) 0.058(3) 0.071(4) 0.003(3) -0.004(3) -0.028(3)
C19 0.088(5) 0.071(4) 0.093(6) -0.032(4) -0.006(4) -0.021(4)
C20 0.068(4) 0.070(6) 0.052(4) -0.026(4) 0.005(4) -0.012(5)
C21 0.043(4) 0.078(5) 0.035(3) -0.008(3) 0.008(3) -0.012(4)
C22 0.049(6) 0.079(8) 0.063(6) 0.014(7) 0.006(5) -0.027(7)
C23 0.062(4) 0.056(3) 0.081(5) -0.016(3) -0.001(4) -0.021(3)
C24 0.042(5) 0.058(5) 0.051(4) 0.014(5) -0.002(4) 0.001(5)
C25 0.049(5) 0.090(5) 0.032(3) -0.001(3) -0.009(3) -0.014(5)
C26 0.026(3) 0.072(4) 0.060(4) -0.007(4) 0.007(3) -0.009(4)
C27 0.048(4) 0.070(6) 0.086(5) -0.032(5) 0.012(4) 0.000(4)
C28 0.032(4) 0.099(8) 0.073(8) 0.000(7) -0.018(5) -0.020(5)
C29 0.035(4) 0.081(8) 0.112(10) -0.019(8) 0.003(5) 0.007(5)
C30 0.056(5) 0.074(6) 0.108(12) -0.002(6) -0.011(6) 0.009(5)
C31 0.046(7) 0.125(13) 0.063(6) -0.006(7) -0.022(5) -0.031(6)
C32 0.062(4) 0.072(5) 0.065(4) -0.001(4) -0.019(4) -0.011(4)
C33 0.071(4) 0.057(3) 0.092(5) -0.012(3) 0.001(4) -0.002(2)
C34 0.065(5) 0.068(5) 0.052(4) 0.020(4) -0.013(3) -0.013(4)
C35 0.056(6) 0.090(6) 0.034(4) 0.002(3) -0.016(3) -0.018(4)
C36 0.074(5) 0.085(5) 0.055(3) -0.024(3) -0.014(3) -0.026(3)
C37 0.030(3) 0.073(4) 0.059(4) -0.003(4) 0.009(3) -0.019(3)
C38 0.039(4) 0.073(4) 0.092(9) -0.008(5) -0.011(5) -0.029(4)
O5 0.112(6) 0.135(7) 0.127(6) -0.035(5) -0.030(4) -0.036(5)
O6 0.072(5) 0.092(5) 0.080(5) -0.007(4) -0.021(4) -0.019(4)
O7 0.060(4) 0.094(5) 0.087(5) -0.019(4) -0.018(4) -0.018(4)
O8 0.075(5) 0.098(6) 0.086(5) 0.006(4) -0.016(4) -0.010(4)
O9 0.070(4) 0.098(6) 0.108(6) -0.022(4) 0.008(4) -0.002(4)
O10 0.086(5) 0.092(5) 0.115(6) -0.016(4) 0.001(4) 0.008(4)
O11 0.110(6) 0.083(5) 0.127(6) -0.037(5) 0.009(5) -0.010(4)
O12 0.070(5) 0.073(5) 0.070(4) -0.022(4) 0.010(4) -0.005(4)
O13 0.101(5) 0.118(6) 0.130(6) -0.003(4) -0.011(4) -0.059(5)
O14 0.105(6) 0.116(6) 0.095(5) -0.051(4) -0.014(4) -0.022(4)
O15 0.125(6) 0.116(6) 0.114(6) -0.054(5) 0.011(4) -0.008(4)
O16 0.098(5) 0.114(6) 0.070(4) -0.023(4) 0.017(4) -0.006(4)
O17 0.092(5) 0.104(6) 0.071(4) 0.002(4) 0.017(4) -0.013(4)
O18 0.112(6) 0.086(5) 0.117(6) 0.003(4) -0.008(4) -0.040(4)
O19 0.132(7) 0.122(6) 0.131(6) -0.048(5) -0.024(5) -0.036(5)
O20 0.095(5) 0.111(6) 0.084(4) -0.041(4) 0.009(4) -0.014(4)
O21 0.067(4) 0.095(5) 0.057(4) -0.017(4) 0.012(3) -0.018(4)
O22 0.073(5) 0.096(5) 0.095(5) -0.004(4) 0.015(4) -0.029(4)
O23 0.110(6) 0.088(4) 0.141(6) -0.024(4) 0.004(5) -0.042(4)
O24 0.071(5) 0.093(5) 0.071(4) 0.012(4) 0.004(4) -0.016(4)
O25 0.068(5) 0.090(5) 0.046(3) -0.008(4) 0.000(3) -0.014(4)
O26 0.041(4) 0.063(4) 0.058(4) -0.007(3) 0.006(3) -0.009(3)
O27 0.098(6) 0.102(5) 0.101(5) -0.046(4) 0.011(4) -0.004(4)
O28 0.061(4) 0.094(5) 0.090(5) -0.008(4) -0.020(4) -0.023(4)
O29 0.066(4) 0.097(6) 0.110(6) -0.019(4) 0.009(4) -0.002(4)
O30 0.094(5) 0.104(6) 0.124(6) -0.023(5) -0.006(5) 0.007(4)
O31 0.084(5) 0.111(6) 0.076(5) -0.016(4) -0.029(4) -0.012(4)
O32 0.082(5) 0.096(5) 0.093(5) 0.002(4) -0.017(4) -0.008(4)
O33 0.139(6) 0.099(5) 0.153(7) -0.043(5) 0.000(5) -0.009(4)
O34 0.089(5) 0.088(5) 0.084(5) 0.014(4) -0.006(4) -0.024(4)
O35 0.075(5) 0.089(5) 0.054(4) -0.005(4) -0.007(4) -0.010(4)
O36 0.121(6) 0.123(6) 0.088(4) -0.041(4) -0.010(4) -0.019(4)
O37 0.049(4) 0.071(5) 0.069(4) -0.001(4) 0.009(3) -0.021(4)
O38 0.076(5) 0.090(5) 0.107(6) -0.003(4) -0.001(4) -0.039(4)
N1 0.031(6) 0.075(10) 0.086(9) 0.013(7) -0.006(6) -0.006(6)
C101 0.045(6) 0.086(9) 0.064(7) 0.002(6) -0.004(5) -0.011(6)
C102 0.046(6) 0.087(9) 0.064(7) 0.003(6) -0.004(5) -0.010(6)
N2 0.049(7) 0.070(10) 0.087(10) 0.006(8) -0.028(7) 0.003(7)
C201 0.057(7) 0.075(9) 0.095(9) 0.010(7) -0.031(7) -0.007(7)
C202 0.058(7) 0.075(9) 0.096(9) 0.010(7) -0.031(7) -0.007(7)

loop_
_atom_type_symbol
_atom_type_description
_atom_type_scat_dispersion_real
_atom_type_scat_dispersion_imag
_atom_type_scat_source
C C 0.0033 0.0016 'International Tables Vol C Tables 4.2.6.8 and 6.1.1.4'
H H 0.0000 0.0000 'International Tables Vol C Tables 4.2.6.8 and 6.1.1.4'
N N 0.0061 0.0033 'International Tables Vol C Tables 4.2.6.8 and 6.1.1.4'
O O 0.0106 0.0060 'International Tables Vol C Tables 4.2.6.8 and 6.1.1.4'
Ni Ni 0.3393 1.1124 'International Tables Vol C Tables 4.2.6.8 and 6.1.1.4'
Cu Cu 0.3201 1.2651 'International Tables Vol C Tables 4.2.6.8 and 6.1.1.4'

loop_
_geom_angle_atom_site_label_1
_geom_angle_atom_site_label_2
_geom_angle_atom_site_label_3
_geom_angle
C4 Ni1 C2 144.0(6)
C4 Ni1 Ni2 107.3(4)
C2 Ni1 Ni2 108.7(4)
C4 Ni1 Ni5 164.0(4)
C2 Ni1 Ni5 49.2(4)
Ni2 Ni1 Ni5 61.35(6)
C4 Ni1 Ni8 103.8(4)
C2 Ni1 Ni8 53.0(4)
Ni2 Ni1 Ni8 124.12(8)
Ni5 Ni1 Ni8 92.19(7)
C4 Ni1 Ni13 53.8(4)
C2 Ni1 Ni13 105.0(4)
Ni2 Ni1 Ni13 124.33(8)
Ni5 Ni1 Ni13 121.43(8)
Ni8 Ni1 Ni13 111.52(8)
C4 Ni1 Ni3 46.8(4)
C2 Ni1 Ni3 165.3(4)
Ni2 Ni1 Ni3 61.47(6)
Ni5 Ni1 Ni3 122.78(8)
Ni8 Ni1 Ni3 121.62(8)
Ni13 Ni1 Ni3 89.61(7)
C4 Ni1 Ni16 110.5(4)
C2 Ni1 Ni16 69.3(4)
Ni2 Ni1 Ni16 92.96(8)
Ni5 Ni1 Ni16 61.59(6)
Ni8 Ni1 Ni16 117.67(7)
Ni13 Ni1 Ni16 59.93(6)
Ni3 Ni1 Ni16 119.93(7)
C4 Ni1 Ni12 66.3(4)
C2 Ni1 Ni12 109.3(4)
Ni2 Ni1 Ni12 93.95(7)
Ni5 Ni1 Ni12 123.10(7)
Ni8 Ni1 Ni12 58.72(6)
Ni13 Ni1 Ni12 114.84(8)
Ni3 Ni1 Ni12 62.97(6)
Ni16 Ni1 Ni12 173.01(9)
C4 Ni1 Ni9 95.4(4)
C2 Ni1 Ni9 51.3(4)
Ni2 Ni1 Ni9 151.61(9)
Ni5 Ni1 Ni9 92.75(7)
Ni8 Ni1 Ni9 63.91(6)
Ni13 Ni1 Ni9 57.46(6)
Ni3 Ni1 Ni9 141.94(8)
Ni16 Ni1 Ni9 62.51(6)
Ni12 Ni1 Ni9 111.06(8)
C4 Ni1 Ni4 126.6(4)
C2 Ni1 Ni4 71.0(4)
Ni2 Ni1 Ni4 62.14(6)
Ni5 Ni1 Ni4 60.18(6)
Ni8 Ni1 Ni4 62.02(6)
Ni13 Ni1 Ni4 173.52(8)
Ni3 Ni1 Ni4 94.41(6)
Ni16 Ni1 Ni4 121.66(8)
Ni12 Ni1 Ni4 62.96(6)
Ni9 Ni1 Ni4 116.96(7)
C4 Ni1 Ni20 46.6(4)
C2 Ni1 Ni20 98.7(4)
Ni2 Ni1 Ni20 147.95(8)
Ni5 Ni1 Ni20 147.97(7)
Ni8 Ni1 Ni20 61.58(7)
Ni13 Ni1 Ni20 60.60(7)
Ni3 Ni1 Ni20 88.20(7)
Ni16 Ni1 Ni20 112.44(8)
Ni12 Ni1 Ni20 60.72(7)
Ni9 Ni1 Ni20 60.29(6)
Ni4 Ni1 Ni20 114.38(8)
C3 Ni2 C1 144.5(6)
C3 Ni2 Ni1 108.4(4)
C1 Ni2 Ni1 107.1(4)
C3 Ni2 Ni6 70.2(4)
C1 Ni2 Ni6 111.9(4)
Ni1 Ni2 Ni6 88.31(7)
C3 Ni2 Ni7 110.4(4)
C1 Ni2 Ni7 69.2(4)
Ni1 Ni2 Ni7 89.17(7)
Ni6 Ni2 Ni7 177.46(9)
C3 Ni2 Ni5 163.7(4)
C1 Ni2 Ni5 48.2(4)
Ni1 Ni2 Ni5 60.29(6)
Ni6 Ni2 Ni5 118.41(7)
Ni7 Ni2 Ni5 60.38(6)
C3 Ni2 Ni3 48.4(4)
C1 Ni2 Ni3 165.1(4)
Ni1 Ni2 Ni3 61.09(6)
Ni6 Ni2 Ni3 61.20(6)
Ni7 Ni2 Ni3 117.19(7)
Ni5 Ni2 Ni3 121.34(7)
C3 Ni2 Ni17 50.1(4)
C1 Ni2 Ni17 106.8(4)
Ni1 Ni2 Ni17 124.61(8)
Ni6 Ni2 Ni17 117.02(7)
Ni7 Ni2 Ni17 64.36(6)
Ni5 Ni2 Ni17 124.50(8)
Ni3 Ni2 Ni17 87.90(7)
C3 Ni2 Ni11 107.9(4)
C1 Ni2 Ni11 50.7(3)
Ni1 Ni2 Ni11 122.93(8)
Ni6 Ni2 Ni11 65.04(6)
Ni7 Ni2 Ni11 116.72(8)
Ni5 Ni2 Ni11 88.37(6)
Ni3 Ni2 Ni11 125.98(7)
Ni17 Ni2 Ni11 112.46(8)
C3 Ni2 Ni15 50.5(4)
C1 Ni2 Ni15 96.1(4)
Ni1 Ni2 Ni15 151.47(9)
Ni6 Ni2 Ni15 67.40(6)
Ni7 Ni2 Ni15 114.96(8)
Ni5 Ni2 Ni15 144.27(8)
Ni3 Ni2 Ni15 92.99(7)
Ni17 Ni2 Ni15 60.69(6)
Ni11 Ni2 Ni15 61.13(6)
C3 Ni2 Ni18 95.7(4)
C1 Ni2 Ni18 50.2(4)
Ni1 Ni2 Ni18 151.18(8)
Ni6 Ni2 Ni18 115.25(8)
Ni7 Ni2 Ni18 67.24(7)
Ni5 Ni2 Ni18 92.62(7)
Ni3 Ni2 Ni18 144.01(7)
Ni17 Ni2 Ni18 60.89(7)
Ni11 Ni2 Ni18 60.52(7)
Ni15 Ni2 Ni18 57.33(6)
C3 Ni2 Ni4 127.5(4)
C1 Ni2 Ni4 71.0(4)
Ni1 Ni2 Ni4 63.03(6)
Ni6 Ni2 Ni4 58.38(6)
Ni7 Ni2 Ni4 120.53(7)
Ni5 Ni2 Ni4 60.17(5)
Ni3 Ni2 Ni4 94.71(7)
Ni17 Ni2 Ni4 171.97(8)
Ni11 Ni2 Ni4 59.99(6)
Ni15 Ni2 Ni4 111.53(7)
Ni18 Ni2 Ni4 114.00(8)
C4 Ni3 C3 144.9(5)
C4 Ni3 Cu2 105.8(4)
C3 Ni3 Cu2 101.2(3)
C4 Ni3 Ni1 47.3(4)
C3 Ni3 Ni1 104.1(3)
Cu2 Ni3 Ni1 153.13(10)
C4 Ni3 Ni2 103.8(4)
C3 Ni3 Ni2 47.7(3)
Cu2 Ni3 Ni2 148.82(10)
Ni1 Ni3 Ni2 57.44(6)
C4 Ni3 Ni6 118.7(4)
C3 Ni3 Ni6 68.0(4)
Cu2 Ni3 Ni6 113.53(8)
Ni1 Ni3 Ni6 84.57(6)
Ni2 Ni3 Ni6 58.11(6)
C4 Ni3 Ni28 52.7(4)
C3 Ni3 Ni28 118.9(4)
Cu2 Ni3 Ni28 71.19(8)
Ni1 Ni3 Ni28 88.59(7)
Ni2 Ni3 Ni28 121.83(8)
Ni6 Ni3 Ni28 171.39(9)
C4 Ni3 Ni14 165.5(4)
C3 Ni3 Ni14 49.4(3)
Cu2 Ni3 Ni14 66.08(7)
Ni1 Ni3 Ni14 139.44(8)
Ni2 Ni3 Ni14 86.78(7)
Ni6 Ni3 Ni14 58.52(6)
Ni28 Ni3 Ni14 129.52(8)
C4 Ni3 Ni10 76.0(4)
C3 Ni3 Ni10 72.1(4)
Cu2 Ni3 Ni10 116.26(8)
Ni1 Ni3 Ni10 64.41(6)
Ni2 Ni3 Ni10 62.32(6)
Ni6 Ni3 Ni10 120.42(8)
Ni28 Ni3 Ni10 60.50(7)
Ni14 Ni3 Ni10 118.13(8)
C4 Ni3 Ni26 129.0(4)
C3 Ni3 Ni26 48.0(3)
Cu2 Ni3 Ni26 64.10(8)
Ni1 Ni3 Ni26 130.12(9)
Ni2 Ni3 Ni26 89.61(8)
Ni6 Ni3 Ni26 110.29(8)
Ni28 Ni3 Ni26 78.15(8)
Ni14 Ni3 Ni26 59.92(7)
Ni10 Ni3 Ni26 67.28(7)
C4 Ni3 Ni29 48.5(4)
C3 Ni3 Ni29 165.2(3)
Cu2 Ni3 Ni29 64.25(8)
Ni1 Ni3 Ni29 90.71(7)
Ni2 Ni3 Ni29 146.58(8)
Ni6 Ni3 Ni29 113.89(8)
Ni28 Ni3 Ni29 60.86(8)
Ni14 Ni3 Ni29 117.95(8)
Ni10 Ni3 Ni29 115.85(8)
Ni26 Ni3 Ni29 121.55(8)
C4 Ni3 Ni19 105.0(4)
C3 Ni3 Ni19 106.5(4)
Cu2 Ni3 Ni19 65.01(7)
Ni1 Ni3 Ni19 115.14(8)
Ni2 Ni3 Ni19 115.90(7)
Ni6 Ni3 Ni19 57.79(6)
Ni28 Ni3 Ni19 121.33(9)
Ni14 Ni3 Ni19 60.92(7)
Ni10 Ni3 Ni19 178.18(9)
Ni26 Ni3 Ni19 112.74(8)
Ni29 Ni3 Ni19 65.79(7)
C25 Ni4 C21 92.5(6)
C25 Ni4 Ni6 140.0(4)
C21 Ni4 Ni6 47.9(4)
C25 Ni4 Ni22 49.3(4)
C21 Ni4 Ni22 140.4(4)
Ni6 Ni4 Ni22 170.05(8)
C25 Ni4 Ni5 102.5(4)
C21 Ni4 Ni5 159.7(4)
Ni6 Ni4 Ni5 114.97(7)
Ni22 Ni4 Ni5 58.07(6)
C25 Ni4 Ni11 106.6(5)
C21 Ni4 Ni11 76.2(5)
Ni6 Ni4 Ni11 64.32(6)
Ni22 Ni4 Ni11 119.70(9)
Ni5 Ni4 Ni11 86.27(7)
C25 Ni4 Ni2 153.7(5)
C21 Ni4 Ni2 103.8(4)
Ni6 Ni4 Ni2 57.57(5)
Ni22 Ni4 Ni2 115.51(7)
Ni5 Ni4 Ni2 57.54(5)
Ni11 Ni4 Ni2 58.94(6)
C25 Ni4 Ni1 131.7(5)
C21 Ni4 Ni1 121.6(4)
Ni6 Ni4 Ni1 83.13(6)
Ni22 Ni4 Ni1 86.95(6)
Ni5 Ni4 Ni1 56.63(6)
Ni11 Ni4 Ni1 113.70(7)
Ni2 Ni4 Ni1 54.83(6)
C25 Ni4 Ni8 81.7(5)
C21 Ni4 Ni8 109.3(5)
Ni6 Ni4 Ni8 112.75(8)
Ni22 Ni4 Ni8 61.59(7)
Ni5 Ni4 Ni8 86.69(7)
Ni11 Ni4 Ni8 170.06(8)
Ni2 Ni4 Ni8 111.23(7)
Ni1 Ni4 Ni8 56.42(6)
C25 Ni4 Ni12 119.4(5)
C21 Ni4 Ni12 69.3(4)
Ni6 Ni4 Ni12 58.05(6)
Ni22 Ni4 Ni12 116.52(8)
Ni5 Ni4 Ni12 113.45(7)
Ni11 Ni4 Ni12 122.20(7)
Ni2 Ni4 Ni12 85.96(6)
Ni1 Ni4 Ni12 56.86(6)
Ni8 Ni4 Ni12 54.99(6)
C25 Ni4 Ni21 72.4(5)
C21 Ni4 Ni21 116.0(5)
Ni6 Ni4 Ni21 116.12(8)
Ni22 Ni4 Ni21 67.33(7)
Ni5 Ni4 Ni21 57.41(6)
Ni11 Ni4 Ni21 52.38(6)
Ni2 Ni4 Ni21 81.86(7)
Ni1 Ni4 Ni21 113.16(7)
Ni8 Ni4 Ni21 127.97(7)
Ni12 Ni4 Ni21 167.58(8)
C1 Ni5 C2 144.6(5)
C1 Ni5 Cu1 97.7(4)
C2 Ni5 Cu1 104.0(4)
C1 Ni5 Ni1 105.5(4)
C2 Ni5 Ni1 50.3(3)
Cu1 Ni5 Ni1 154.21(9)
C1 Ni5 Ni22 113.8(4)
C2 Ni5 Ni22 52.7(3)
Cu1 Ni5 Ni22 68.08(8)
Ni1 Ni5 Ni22 92.00(8)
C1 Ni5 Ni23 162.2(4)
C2 Ni5 Ni23 50.9(4)
Cu1 Ni5 Ni23 65.31(7)
Ni1 Ni5 Ni23 92.24(8)
Ni22 Ni5 Ni23 66.47(7)
C1 Ni5 Ni7 68.6(4)
C2 Ni5 Ni7 125.6(4)
Cu1 Ni5 Ni7 111.80(9)
Ni1 Ni5 Ni7 87.41(7)
Ni22 Ni5 Ni7 177.63(9)
Ni23 Ni5 Ni7 111.25(8)
C1 Ni5 Ni2 48.5(4)
C2 Ni5 Ni2 106.8(4)
Cu1 Ni5 Ni2 146.18(9)
Ni1 Ni5 Ni2 58.36(6)
Ni22 Ni5 Ni2 122.28(8)
Ni23 Ni5 Ni2 147.84(9)
Ni7 Ni5 Ni2 59.22(6)
C1 Ni5 Ni4 72.4(4)
C2 Ni5 Ni4 73.2(4)
Cu1 Ni5 Ni4 115.22(8)
Ni1 Ni5 Ni4 63.19(6)
Ni22 Ni5 Ni4 60.11(6)
Ni23 Ni5 Ni4 118.78(9)
Ni7 Ni5 Ni4 121.48(7)
Ni2 Ni5 Ni4 62.29(5)
C1 Ni5 Ni16 126.2(4)
C2 Ni5 Ni16 69.1(4)
Cu1 Ni5 Ni16 113.43(7)
Ni1 Ni5 Ni16 60.61(6)
Ni22 Ni5 Ni16 118.11(8)
Ni23 Ni5 Ni16 61.23(6)
Ni7 Ni5 Ni16 59.64(6)
Ni2 Ni5 Ni16 90.66(6)
Ni4 Ni5 Ni16 123.69(8)
C1 Ni5 Ni27 48.8(4)
C2 Ni5 Ni27 165.5(4)
Cu1 Ni5 Ni27 63.34(8)
Ni1 Ni5 Ni27 141.90(8)
Ni22 Ni5 Ni27 122.51(9)
Ni23 Ni5 Ni27 114.90(8)
Ni7 Ni5 Ni27 58.75(7)
Ni2 Ni5 Ni27 87.33(7)
Ni4 Ni5 Ni27 117.71(8)
Ni16 Ni5 Ni27 108.26(8)
C1 Ni5 Ni25 106.6(4)
C2 Ni5 Ni25 107.9(4)
Cu1 Ni5 Ni25 64.10(7)
Ni1 Ni5 Ni25 117.90(7)
Ni22 Ni5 Ni25 120.05(8)
Ni23 Ni5 Ni25 62.02(7)
Ni7 Ni5 Ni25 58.40(6)
Ni2 Ni5 Ni25 117.62(8)
Ni4 Ni5 Ni25 178.77(9)
Ni16 Ni5 Ni25 57.44(6)
Ni27 Ni5 Ni25 61.10(7)
C21 Ni6 C26 101.1(6)
C21 Ni6 Ni2 112.0(4)
C26 Ni6 Ni2 143.8(5)
C21 Ni6 Ni4 50.0(4)
C26 Ni6 Ni4 151.0(4)
Ni2 Ni6 Ni4 64.05(6)
C21 Ni6 Ni19 107.0(5)
C26 Ni6 Ni19 55.5(5)
Ni2 Ni6 Ni19 123.28(8)
Ni4 Ni6 Ni19 124.45(9)
C21 Ni6 Ni14 156.9(4)
C26 Ni6 Ni14 55.9(4)
Ni2 Ni6 Ni14 89.84(7)
Ni4 Ni6 Ni14 153.11(8)
Ni19 Ni6 Ni14 63.58(7)
C21 Ni6 Ni12 74.6(5)
C26 Ni6 Ni12 109.4(5)
Ni2 Ni6 Ni12 93.60(7)
Ni4 Ni6 Ni12 65.55(7)
Ni19 Ni6 Ni12 59.24(7)
Ni14 Ni6 Ni12 112.80(8)
C21 Ni6 Ni3 135.5(5)
C26 Ni6 Ni3 104.9(4)
Ni2 Ni6 Ni3 60.68(6)
Ni4 Ni6 Ni3 97.89(7)
Ni19 Ni6 Ni3 62.61(7)
Ni14 Ni6 Ni3 61.34(6)
Ni12 Ni6 Ni3 62.96(6)
C21 Ni6 Ni11 74.2(5)
C26 Ni6 Ni11 120.0(5)
Ni2 Ni6 Ni11 59.36(6)
Ni4 Ni6 Ni11 59.84(6)
Ni19 Ni6 Ni11 175.37(8)
Ni14 Ni6 Ni11 113.56(8)
Ni12 Ni6 Ni11 125.21(7)
Ni3 Ni6 Ni11 119.82(7)
C21 Ni6 Ni15 127.9(5)
C26 Ni6 Ni15 89.9(5)
Ni2 Ni6 Ni15 58.39(6)
Ni4 Ni6 Ni15 108.92(7)
Ni19 Ni6 Ni15 120.53(8)
Ni14 Ni6 Ni15 56.96(7)
Ni12 Ni6 Ni15 147.82(8)
Ni3 Ni6 Ni15 87.77(7)
Ni11 Ni6 Ni15 56.79(6)
C16 Ni7 C12 98.9(7)
C16 Ni7 Ni10 50.0(5)
C12 Ni7 Ni10 148.8(5)
C16 Ni7 Ni2 113.3(5)
C12 Ni7 Ni2 145.8(5)
Ni10 Ni7 Ni2 64.73(6)
C16 Ni7 Ni25 104.4(4)
C12 Ni7 Ni25 53.7(5)
Ni10 Ni7 Ni25 124.04(9)
Ni2 Ni7 Ni25 123.53(8)
C16 Ni7 Ni27 155.9(5)
C12 Ni7 Ni27 57.0(5)
Ni10 Ni7 Ni27 154.12(9)
Ni2 Ni7 Ni27 90.10(7)
Ni25 Ni7 Ni27 63.99(7)
C16 Ni7 Ni5 133.5(5)
C12 Ni7 Ni5 105.3(5)
Ni10 Ni7 Ni5 97.65(8)
Ni2 Ni7 Ni5 60.40(6)
Ni25 Ni7 Ni5 63.13(6)
Ni27 Ni7 Ni5 62.49(7)
C16 Ni7 C1 157.7(5)
C12 Ni7 C1 102.8(6)
Ni10 Ni7 C1 108.4(3)
Ni2 Ni7 C1 44.4(3)
Ni25 Ni7 C1 92.7(3)
Ni27 Ni7 C1 45.9(3)
Ni5 Ni7 C1 43.9(3)
C16 Ni7 Ni16 73.4(5)
C12 Ni7 Ni16 107.9(5)
Ni10 Ni7 Ni16 65.09(7)
Ni2 Ni7 Ni16 92.52(8)
Ni25 Ni7 Ni16 59.55(7)
Ni27 Ni7 Ni16 112.91(8)
Ni5 Ni7 Ni16 61.61(6)
C1 Ni7 Ni16 104.3(3)
C16 Ni7 Ni17 77.0(4)
C12 Ni7 Ni17 121.4(5)
Ni10 Ni7 Ni17 60.60(6)
Ni2 Ni7 Ni17 59.35(6)
Ni25 Ni7 Ni17 174.96(10)
Ni27 Ni7 Ni17 112.86(9)
Ni5 Ni7 Ni17 119.53(7)
C1 Ni7 Ni17 87.3(3)
Ni16 Ni7 Ni17 125.32(9)
C16 Ni7 Ni18 130.7(5)
C12 Ni7 Ni18 91.9(5)
Ni10 Ni7 Ni18 110.04(7)
Ni2 Ni7 Ni18 58.74(6)
Ni25 Ni7 Ni18 120.20(8)
Ni27 Ni7 Ni18 56.22(7)
Ni5 Ni7 Ni18 87.91(7)
C1 Ni7 Ni18 44.0(3)
Ni16 Ni7 Ni18 146.76(8)
Ni17 Ni7 Ni18 56.85(6)
C14 Ni8 C20 92.3(7)
C14 Ni8 C2 109.7(6)
C20 Ni8 C2 152.6(6)
C14 Ni8 Ni24 53.5(6)
C20 Ni8 Ni24 145.8(4)
C2 Ni8 Ni24 58.4(3)
C14 Ni8 Ni12 141.6(6)
C20 Ni8 Ni12 49.6(4)
C2 Ni8 Ni12 108.1(3)
Ni24 Ni8 Ni12 164.20(10)
C14 Ni8 Ni1 156.4(6)
C20 Ni8 Ni1 111.1(4)
C2 Ni8 Ni1 48.9(3)
Ni24 Ni8 Ni1 103.03(9)
Ni12 Ni8 Ni1 61.57(6)
C14 Ni8 Ni4 125.6(6)
C20 Ni8 Ni4 84.9(5)
C2 Ni8 Ni4 69.2(3)
Ni24 Ni8 Ni4 113.62(10)
Ni12 Ni8 Ni4 63.71(6)
Ni1 Ni8 Ni4 61.56(6)
C14 Ni8 Ni22 81.5(6)
C20 Ni8 Ni22 123.4(5)
C2 Ni8 Ni22 48.4(3)
Ni24 Ni8 Ni22 58.37(8)
Ni12 Ni8 Ni22 120.49(9)
Ni1 Ni8 Ni22 87.16(8)
Ni4 Ni8 Ni22 56.84(6)
C14 Ni8 Ni20 118.7(6)
C20 Ni8 Ni20 85.9(5)
C2 Ni8 Ni20 96.9(3)
Ni24 Ni8 Ni20 109.07(9)
Ni12 Ni8 Ni20 62.08(7)
Ni1 Ni8 Ni20 63.03(6)
Ni4 Ni8 Ni20 115.21(7)
Ni22 Ni8 Ni20 145.30(9)
C14 Ni8 Ni9 99.9(5)
C20 Ni8 Ni9 145.0(5)
C2 Ni8 Ni9 48.7(3)
Ni24 Ni8 Ni9 55.73(7)
Ni12 Ni8 Ni9 109.83(7)
Ni1 Ni8 Ni9 59.55(6)
Ni4 Ni8 Ni9 112.90(8)
Ni22 Ni8 Ni9 91.01(8)
Ni20 Ni8 Ni9 59.44(6)
C13 Ni9 C18 93.3(7)
C13 Ni9 C2 107.5(6)
C18 Ni9 C2 158.0(6)
C13 Ni9 Ni24 55.3(5)
C18 Ni9 Ni24 142.3(5)
C2 Ni9 Ni24 59.3(3)
C13 Ni9 Ni13 142.5(5)
C18 Ni9 Ni13 54.5(5)
C2 Ni9 Ni13 103.6(3)
Ni24 Ni9 Ni13 161.70(9)
C13 Ni9 Ni1 154.9(5)
C18 Ni9 Ni1 111.6(5)
C2 Ni9 Ni1 47.4(3)
Ni24 Ni9 Ni1 102.01(8)
Ni13 Ni9 Ni1 59.70(6)
C13 Ni9 Ni20 131.9(6)
C18 Ni9 Ni20 72.5(5)
C2 Ni9 Ni20 97.3(3)
Ni24 Ni9 Ni20 111.05(9)
Ni13 Ni9 Ni20 62.00(7)
Ni1 Ni9 Ni20 62.17(6)
C13 Ni9 Ni16 117.4(6)
C18 Ni9 Ni16 99.2(5)
C2 Ni9 Ni16 65.4(4)
Ni24 Ni9 Ni16 113.17(10)
Ni13 Ni9 Ni16 59.01(6)
Ni1 Ni9 Ni16 57.99(6)
Ni20 Ni9 Ni16 110.28(7)
C13 Ni9 Ni8 108.9(5)
C18 Ni9 Ni8 130.9(5)
C2 Ni9 Ni8 48.8(4)
Ni24 Ni9 Ni8 57.48(7)
Ni13 Ni9 Ni8 107.21(7)
Ni1 Ni9 Ni8 56.54(6)
Ni20 Ni9 Ni8 59.91(7)
Ni16 Ni9 Ni8 107.48(7)
C13 Ni9 Ni23 74.0(6)
C18 Ni9 Ni23 139.5(5)
C2 Ni9 Ni23 46.1(3)
Ni24 Ni9 Ni23 57.91(8)
Ni13 Ni9 Ni23 116.30(9)
Ni1 Ni9 Ni23 84.91(7)
Ni20 Ni9 Ni23 143.35(8)
Ni16 Ni9 Ni23 57.34(6)
Ni8 Ni9 Ni23 89.35(7)
C35 Ni10 C16 92.9(6)
C35 Ni10 Ni7 139.7(5)
C16 Ni10 Ni7 47.6(4)
C35 Ni10 Ni3 101.5(5)
C16 Ni10 Ni3 160.8(5)
Ni7 Ni10 Ni3 115.57(7)
C35 Ni10 Ni28 51.5(5)
C16 Ni10 Ni28 139.3(5)
Ni7 Ni10 Ni28 166.20(9)
Ni3 Ni10 Ni28 59.38(7)
C35 Ni10 Ni17 106.0(5)
C16 Ni10 Ni17 78.0(5)
Ni7 Ni10 Ni17 63.74(7)
Ni3 Ni10 Ni17 85.89(7)
Ni28 Ni10 Ni17 125.76(8)
C35 Ni10 Ni2 152.6(4)
C16 Ni10 Ni2 104.1(5)
Ni7 Ni10 Ni2 57.73(6)
Ni3 Ni10 Ni2 57.94(6)
Ni28 Ni10 Ni2 116.44(8)
Ni17 Ni10 Ni2 58.32(6)
C35 Ni10 Ni16 121.3(4)
C16 Ni10 Ni16 68.5(4)
Ni7 Ni10 Ni16 58.49(6)
Ni3 Ni10 Ni16 112.98(7)
Ni28 Ni10 Ni16 110.21(8)
Ni17 Ni10 Ni16 121.89(8)
Ni2 Ni10 Ni16 85.28(6)
C35 Ni10 Ni1 133.3(5)
C16 Ni10 Ni1 120.3(4)
Ni7 Ni10 Ni1 82.95(7)
Ni3 Ni10 Ni1 56.76(5)
Ni28 Ni10 Ni1 83.88(7)
Ni17 Ni10 Ni1 112.05(7)
Ni2 Ni10 Ni1 53.81(5)
Ni16 Ni10 Ni1 56.30(5)
C35 Ni10 Ni13 84.4(5)
C16 Ni10 Ni13 110.4(5)
Ni7 Ni10 Ni13 113.64(7)
Ni3 Ni10 Ni13 83.79(7)
Ni28 Ni10 Ni13 54.55(7)
Ni17 Ni10 Ni13 166.65(8)
Ni2 Ni10 Ni13 108.74(7)
Ni16 Ni10 Ni13 55.66(6)
Ni1 Ni10 Ni13 54.94(5)
C35 Ni10 Ni26 71.2(4)
C16 Ni10 Ni26 118.2(4)
Ni7 Ni10 Ni26 116.15(8)
Ni3 Ni10 Ni26 56.61(6)
Ni28 Ni10 Ni26 72.91(7)
Ni17 Ni10 Ni26 52.91(7)
Ni2 Ni10 Ni26 81.81(6)
Ni16 Ni10 Ni26 166.61(8)
Ni1 Ni10 Ni26 112.29(7)
Ni13 Ni10 Ni26 125.89(8)
C22 Ni11 C24 92.5(6)
C22 Ni11 C1 165.3(6)
C24 Ni11 C1 99.1(5)
C22 Ni11 Ni21 141.9(5)
C24 Ni11 Ni21 49.4(4)
C1 Ni11 Ni21 50.5(3)
C22 Ni11 Ni2 124.9(5)
C24 Ni11 Ni2 140.8(4)
C1 Ni11 Ni2 46.7(3)
Ni21 Ni11 Ni2 92.35(7)
C22 Ni11 Ni4 118.6(6)
C24 Ni11 Ni4 92.7(5)
C1 Ni11 Ni4 70.1(4)
Ni21 Ni11 Ni4 69.61(7)
Ni2 Ni11 Ni4 61.06(6)
C22 Ni11 Ni18 116.7(6)
C24 Ni11 Ni18 116.3(5)
C1 Ni11 Ni18 49.7(4)
Ni21 Ni11 Ni18 86.74(8)
Ni2 Ni11 Ni18 60.54(6)
Ni4 Ni11 Ni18 114.96(7)
C22 Ni11 Ni15 73.9(5)
C24 Ni11 Ni15 155.9(5)
C1 Ni11 Ni15 92.1(3)
Ni21 Ni11 Ni15 141.23(9)
Ni2 Ni11 Ni15 59.76(6)
Ni4 Ni11 Ni15 111.28(8)
Ni18 Ni11 Ni15 56.91(7)
C22 Ni11 Ni6 78.6(5)
C24 Ni11 Ni6 134.3(5)
C1 Ni11 Ni6 99.2(4)
Ni21 Ni11 Ni6 124.77(8)
Ni2 Ni11 Ni6 55.60(6)
Ni4 Ni11 Ni6 55.85(6)
Ni18 Ni11 Ni6 107.43(7)
Ni15 Ni11 Ni6 63.47(6)
C20 Ni12 C27 89.7(7)
C20 Ni12 C4 127.4(5)
C27 Ni12 C4 112.6(6)
C20 Ni12 Ni8 47.4(5)
C27 Ni12 Ni8 133.4(5)
C4 Ni12 Ni8 88.3(3)
C20 Ni12 Ni19 133.9(5)
C27 Ni12 Ni19 49.1(5)
C4 Ni12 Ni19 92.0(3)
Ni8 Ni12 Ni19 177.01(10)
C20 Ni12 Ni6 124.5(5)
C27 Ni12 Ni6 100.9(5)
C4 Ni12 Ni6 98.2(3)
Ni8 Ni12 Ni6 117.39(9)
Ni19 Ni12 Ni6 59.62(7)
C20 Ni12 Ni1 107.0(5)
C27 Ni12 Ni1 155.8(5)
C4 Ni12 Ni1 43.3(3)
Ni8 Ni12 Ni1 59.70(6)
Ni19 Ni12 Ni1 118.83(8)
Ni6 Ni12 Ni1 84.11(7)
C20 Ni12 Ni3 164.9(5)
C27 Ni12 Ni3 104.4(5)
C4 Ni12 Ni3 42.0(3)
Ni8 Ni12 Ni3 117.54(8)
Ni19 Ni12 Ni3 61.19(6)
Ni6 Ni12 Ni3 58.71(6)
Ni1 Ni12 Ni3 57.91(6)
C20 Ni12 Ni20 85.0(5)
C27 Ni12 Ni20 102.8(5)
C4 Ni12 Ni20 44.9(3)
Ni8 Ni12 Ni20 62.60(7)
Ni19 Ni12 Ni20 119.46(9)
Ni6 Ni12 Ni20 141.90(9)
Ni1 Ni12 Ni20 62.64(7)
Ni3 Ni12 Ni20 86.60(7)
C20 Ni12 Ni4 82.0(5)
C27 Ni12 Ni4 141.5(5)
C4 Ni12 Ni4 101.9(3)
Ni8 Ni12 Ni4 61.30(6)
Ni19 Ni12 Ni4 115.75(8)
Ni6 Ni12 Ni4 56.40(6)
Ni1 Ni12 Ni4 60.18(6)
Ni3 Ni12 Ni4 89.91(7)
Ni20 Ni12 Ni4 113.67(8)
C20 Ni12 Ni29 125.1(5)
C27 Ni12 Ni29 69.3(5)
C4 Ni12 Ni29 43.4(3)
Ni8 Ni12 Ni29 116.62(9)
Ni19 Ni12 Ni29 65.32(7)
Ni6 Ni12 Ni29 109.34(8)
Ni1 Ni12 Ni29 86.72(7)
Ni3 Ni12 Ni29 57.61(7)
Ni20 Ni12 Ni29 54.17(6)
Ni4 Ni12 Ni29 143.63(9)
C34 Ni13 C17 94.9(7)
C34 Ni13 C18 97.5(7)
C17 Ni13 C18 89.2(6)
C34 Ni13 C4 101.1(6)
C17 Ni13 C4 145.9(6)
C18 Ni13 C4 117.8(6)
C34 Ni13 Ni28 55.2(5)
C17 Ni13 Ni28 117.6(4)
C18 Ni13 Ni28 140.9(5)
C4 Ni13 Ni28 53.6(3)
C34 Ni13 Ni9 143.9(5)
C17 Ni13 Ni9 89.9(4)
C18 Ni13 Ni9 46.7(4)
C4 Ni13 Ni9 94.5(3)
Ni28 Ni13 Ni9 147.97(9)
C34 Ni13 Ni30 48.3(7)
C17 Ni13 Ni30 143.0(6)
C18 Ni13 Ni30 92.3(6)
C4 Ni13 Ni30 61.3(5)
Ni28 Ni13 Ni30 49.0(4)
Ni9 Ni13 Ni30 117.4(4)
C34 Ni13 Ni1 145.9(5)
C17 Ni13 Ni1 108.2(4)
C18 Ni13 Ni1 107.2(4)
C4 Ni13 Ni1 46.6(3)
Ni28 Ni13 Ni1 91.43(7)
Ni9 Ni13 Ni1 62.85(6)
Ni30 Ni13 Ni1 106.5(4)
C34 Ni13 Ni16 139.0(6)
C17 Ni13 Ni16 47.8(4)
C18 Ni13 Ni16 98.1(5)
C4 Ni13 Ni16 104.6(4)
Ni28 Ni13 Ni16 120.97(9)
Ni9 Ni13 Ni16 64.69(7)
Ni30 Ni13 Ni16 165.5(4)
Ni1 Ni13 Ni16 60.73(6)
C34 Ni13 Ni20 105.4(6)
C17 Ni13 Ni20 152.6(4)
C18 Ni13 Ni20 70.3(5)
C4 Ni13 Ni20 47.6(4)
Ni28 Ni13 Ni20 89.28(8)
Ni9 Ni13 Ni20 62.94(7)
Ni30 Ni13 Ni20 58.7(4)
Ni1 Ni13 Ni20 63.47(7)
Ni16 Ni13 Ni20 115.56(8)
C34 Ni13 Ni10 100.1(5)
C17 Ni13 Ni10 78.3(4)
C18 Ni13 Ni10 159.2(5)
C4 Ni13 Ni10 69.4(4)
Ni28 Ni13 Ni10 59.73(7)
Ni9 Ni13 Ni10 115.91(8)
Ni30 Ni13 Ni10 107.7(4)
Ni1 Ni13 Ni10 62.25(6)
Ni16 Ni13 Ni10 61.24(6)
Ni20 Ni13 Ni10 115.02(7)
C28 Ni14 C3 138.5(7)
C28 Ni14 C26 105.5(6)
C3 Ni14 C26 115.9(5)
C28 Ni14 C38 89.0(7)
C3 Ni14 C38 89.7(5)
C26 Ni14 C38 86.4(6)
C28 Ni14 Ni6 153.3(6)
C3 Ni14 Ni6 68.2(3)
C26 Ni14 Ni6 48.1(3)
C38 Ni14 Ni6 92.6(3)
C28 Ni14 Ni15 125.9(6)
C3 Ni14 Ni15 51.0(4)
C26 Ni14 Ni15 92.7(4)
C38 Ni14 Ni15 41.0(3)
Ni6 Ni14 Ni15 67.54(7)
C28 Ni14 Ni3 132.5(6)
C3 Ni14 Ni3 47.3(4)
C26 Ni14 Ni3 97.8(4)
C38 Ni14 Ni3 134.0(3)
Ni6 Ni14 Ni3 60.15(6)
Ni15 Ni14 Ni3 93.01(7)
C28 Ni14 Ni26 92.9(5)
C3 Ni14 Ni26 48.1(3)
C26 Ni14 Ni26 158.0(4)
C38 Ni14 Ni26 106.3(4)
Ni6 Ni14 Ni26 112.13(8)
Ni15 Ni14 Ni26 85.99(8)
Ni3 Ni14 Ni26 60.45(6)
C28 Ni14 Ni19 104.6(6)
C3 Ni14 Ni19 104.1(4)
C26 Ni14 Ni19 51.4(4)
C38 Ni14 Ni19 137.6(4)
Ni6 Ni14 Ni19 58.10(7)
Ni15 Ni14 Ni19 125.64(8)
Ni3 Ni14 Ni19 60.38(7)
Ni26 Ni14 Ni19 112.73(9)
C28 Ni14 Ni31 86.4(7)
C3 Ni14 Ni31 57.6(5)
C26 Ni14 Ni31 144.5(6)
C38 Ni14 Ni31 60.0(5)
Ni6 Ni14 Ni31 117.3(3)
Ni15 Ni14 Ni31 54.9(3)
Ni3 Ni14 Ni31 98.1(3)
Ni26 Ni14 Ni31 46.6(3)
Ni19 Ni14 Ni31 158.0(3)
C28 Ni14 Cu2 78.7(6)
C3 Ni14 Cu2 89.9(4)
C26 Ni14 Cu2 111.0(4)
C38 Ni14 Cu2 160.7(4)
Ni6 Ni14 Cu2 105.12(8)
Ni15 Ni14 Cu2 140.70(8)
Ni3 Ni14 Cu2 54.25(6)
Ni26 Ni14 Cu2 60.22(8)
Ni19 Ni14 Cu2 60.81(8)
Ni31 Ni14 Cu2 104.0(3)
C38 Ni15 C23 96.5(7)
C38 Ni15 C3 113.7(6)
C23 Ni15 C3 137.8(6)
C38 Ni15 Ni31 74.8(6)
C23 Ni15 Ni31 101.1(6)
C3 Ni15 Ni31 62.5(5)
C38 Ni15 Ni18 145.4(6)
C23 Ni15 Ni18 48.9(5)
C3 Ni15 Ni18 96.2(3)
Ni31 Ni15 Ni18 106.6(4)
C38 Ni15 Ni14 67.8(5)
C23 Ni15 Ni14 160.8(5)
C3 Ni15 Ni14 49.5(3)
Ni31 Ni15 Ni14 65.1(4)
Ni18 Ni15 Ni14 145.31(9)
C38 Ni15 Ni2 152.8(6)
C23 Ni15 Ni2 110.6(5)
C3 Ni15 Ni2 46.2(3)
Ni31 Ni15 Ni2 102.2(4)
Ni18 Ni15 Ni2 61.83(6)
Ni14 Ni15 Ni2 86.20(7)
C38 Ni15 Ni17 126.5(5)
C23 Ni15 Ni17 89.8(5)
C3 Ni15 Ni17 48.7(4)
Ni31 Ni15 Ni17 51.9(4)
Ni18 Ni15 Ni17 61.87(7)
Ni14 Ni15 Ni17 91.15(8)
Ni2 Ni15 Ni17 59.08(6)
C38 Ni15 Ni11 124.1(5)
C23 Ni15 Ni11 82.5(5)
C3 Ni15 Ni11 102.0(3)
Ni31 Ni15 Ni11 160.6(4)
Ni18 Ni15 Ni11 61.32(7)
Ni14 Ni15 Ni11 115.06(8)
Ni2 Ni15 Ni11 59.11(5)
Ni17 Ni15 Ni11 109.41(7)
C38 Ni15 Ni6 101.9(6)
C23 Ni15 Ni6 142.1(5)
C3 Ni15 Ni6 61.1(3)
Ni31 Ni15 Ni6 115.5(4)
Ni18 Ni15 Ni6 107.91(7)
Ni14 Ni15 Ni6 55.50(6)
Ni2 Ni15 Ni6 54.21(5)
Ni17 Ni15 Ni6 104.76(8)
Ni11 Ni15 Ni6 59.74(6)
C17 Ni16 C37 92.9(6)
C17 Ni16 Ni25 130.8(5)
C37 Ni16 Ni25 49.9(5)
C17 Ni16 Ni7 121.9(5)
C37 Ni16 Ni7 106.8(5)
Ni25 Ni16 Ni7 59.73(7)
C17 Ni16 Ni13 50.0(5)
C37 Ni16 Ni13 131.4(5)
Ni25 Ni16 Ni13 178.64(8)
Ni7 Ni16 Ni13 118.95(8)
C17 Ni16 Ni1 109.0(5)
C37 Ni16 Ni1 144.5(4)
Ni25 Ni16 Ni1 119.79(8)
Ni7 Ni16 Ni1 85.34(7)
Ni13 Ni16 Ni1 59.34(6)
C17 Ni16 Ni5 166.7(5)
C37 Ni16 Ni5 99.6(4)
Ni25 Ni16 Ni5 62.16(6)
Ni7 Ni16 Ni5 58.75(6)
Ni13 Ni16 Ni5 117.05(8)
Ni1 Ni16 Ni5 57.79(6)
C17 Ni16 Ni23 128.2(4)
C37 Ni16 Ni23 56.3(4)
Ni25 Ni16 Ni23 62.45(7)
Ni7 Ni16 Ni23 107.46(8)
Ni13 Ni16 Ni23 118.23(9)
Ni1 Ni16 Ni23 88.40(7)
Ni5 Ni16 Ni23 57.60(6)
C17 Ni16 Ni9 85.1(5)
C37 Ni16 Ni9 96.5(5)
Ni25 Ni16 Ni9 124.42(8)
Ni7 Ni16 Ni9 142.29(8)
Ni13 Ni16 Ni9 56.30(6)
Ni1 Ni16 Ni9 59.50(6)
Ni5 Ni16 Ni9 88.83(7)
Ni23 Ni16 Ni9 61.98(7)
C17 Ni16 Ni10 80.5(4)
C37 Ni16 Ni10 151.3(5)
Ni25 Ni16 Ni10 115.63(8)
Ni7 Ni16 Ni10 56.42(6)
Ni13 Ni16 Ni10 63.10(6)
Ni1 Ni16 Ni10 62.50(6)
Ni5 Ni16 Ni10 90.61(6)
Ni23 Ni16 Ni10 146.13(8)
Ni9 Ni16 Ni10 110.53(8)
C15 Ni17 C36 92.1(8)
C15 Ni17 C3 164.5(7)
C36 Ni17 C3 98.8(6)
C15 Ni17 Ni31 110.1(7)
C36 Ni17 Ni31 59.6(6)
C3 Ni17 Ni31 67.1(5)
C15 Ni17 Ni26 140.9(6)
C36 Ni17 Ni26 48.9(5)
C3 Ni17 Ni26 50.6(3)
Ni31 Ni17 Ni26 52.8(4)
C15 Ni17 Ni2 126.3(6)
C36 Ni17 Ni2 139.7(5)
C3 Ni17 Ni2 46.9(3)
Ni31 Ni17 Ni2 109.4(4)
Ni26 Ni17 Ni2 92.37(8)
C15 Ni17 Ni15 114.9(6)
C36 Ni17 Ni15 118.6(5)
C3 Ni17 Ni15 49.9(4)
Ni31 Ni17 Ni15 59.5(4)
Ni26 Ni17 Ni15 87.60(8)
Ni2 Ni17 Ni15 60.23(6)
C15 Ni17 Ni10 120.8(6)
C36 Ni17 Ni10 89.9(5)
C3 Ni17 Ni10 70.5(4)
Ni31 Ni17 Ni10 121.3(4)
Ni26 Ni17 Ni10 69.07(8)
Ni2 Ni17 Ni10 61.65(6)
Ni15 Ni17 Ni10 115.41(8)
C15 Ni17 Ni18 73.0(6)
C36 Ni17 Ni18 157.4(5)
C3 Ni17 Ni18 93.2(4)
Ni31 Ni17 Ni18 109.0(4)
Ni26 Ni17 Ni18 142.44(9)
Ni2 Ni17 Ni18 60.59(6)
Ni15 Ni17 Ni18 57.10(7)
Ni10 Ni17 Ni18 112.20(8)
C15 Ni17 Ni7 80.8(6)
C36 Ni17 Ni7 131.2(5)
C3 Ni17 Ni7 99.9(3)
Ni31 Ni17 Ni7 165.7(4)
Ni26 Ni17 Ni7 124.16(9)
Ni2 Ni17 Ni7 56.29(6)
Ni15 Ni17 Ni7 107.86(7)
Ni10 Ni17 Ni7 55.67(6)
Ni18 Ni17 Ni7 64.23(6)
C11 Ni18 C23 100.1(7)
C11 Ni18 C1 112.2(7)
C23 Ni18 C1 130.8(6)
C11 Ni18 Ni15 147.1(6)
C23 Ni18 Ni15 47.1(5)
C1 Ni18 Ni15 95.7(3)
C11 Ni18 Ni27 66.3(6)
C23 Ni18 Ni27 157.7(5)
C1 Ni18 Ni27 49.6(3)
Ni15 Ni18 Ni27 145.00(10)
C11 Ni18 Ni11 124.9(7)
C23 Ni18 Ni11 81.9(5)
C1 Ni18 Ni11 49.3(3)
Ni15 Ni18 Ni11 61.77(7)
Ni27 Ni18 Ni11 91.59(8)
C11 Ni18 Ni2 152.1(6)
C23 Ni18 Ni2 107.7(5)
C1 Ni18 Ni2 45.9(3)
Ni15 Ni18 Ni2 60.84(6)
Ni27 Ni18 Ni2 86.56(7)
Ni11 Ni18 Ni2 58.95(6)
C11 Ni18 Ni17 126.0(7)
C23 Ni18 Ni17 88.1(5)
C1 Ni18 Ni17 100.7(3)
Ni15 Ni18 Ni17 61.04(7)
Ni27 Ni18 Ni17 114.24(9)
Ni11 Ni18 Ni17 109.12(9)
Ni2 Ni18 Ni17 58.52(6)
C11 Ni18 Ni7 102.3(6)
C23 Ni18 Ni7 146.8(5)
C1 Ni18 Ni7 60.2(3)
Ni15 Ni18 Ni7 106.74(8)
Ni27 Ni18 Ni7 55.54(6)
Ni11 Ni18 Ni7 104.45(8)
Ni2 Ni18 Ni7 54.02(6)
Ni17 Ni18 Ni7 58.92(6)
C29 Ni19 C27 95.0(8)
C29 Ni19 C26 98.6(7)
C27 Ni19 C26 123.3(7)
C29 Ni19 Ni12 144.1(7)
C27 Ni19 Ni12 49.3(5)
C26 Ni19 Ni12 104.8(3)
C29 Ni19 Ni6 146.9(6)
C27 Ni19 Ni6 102.4(5)
C26 Ni19 Ni6 48.4(3)
Ni12 Ni19 Ni6 61.14(7)
C29 Ni19 Ni3 141.0(6)
C27 Ni19 Ni3 105.8(5)
C26 Ni19 Ni3 96.9(4)
Ni12 Ni19 Ni3 62.53(6)
Ni6 Ni19 Ni3 59.60(6)
C29 Ni19 Ni14 105.9(6)
C27 Ni19 Ni14 159.0(5)
C26 Ni19 Ni14 52.0(4)
Ni12 Ni19 Ni14 110.02(8)
Ni6 Ni19 Ni14 58.32(7)
Ni3 Ni19 Ni14 58.70(6)
C29 Ni19 Cu2 87.1(6)
C27 Ni19 Cu2 123.4(5)
C26 Ni19 Cu2 112.1(4)
Ni12 Ni19 Cu2 108.21(8)
Ni6 Ni19 Cu2 105.67(9)
Ni3 Ni19 Cu2 53.95(6)
Ni14 Ni19 Cu2 61.29(8)
C29 Ni19 Ni29 104.7(6)
C27 Ni19 Ni29 67.3(5)
C26 Ni19 Ni29 153.5(4)
Ni12 Ni19 Ni29 61.95(7)
Ni6 Ni19 Ni29 107.93(8)
Ni3 Ni19 Ni29 56.92(7)
Ni14 Ni19 Ni29 108.45(9)
Cu2 Ni19 Ni29 57.64(7)
C19 Ni20 C33 92.8(8)
C19 Ni20 C4 168.8(7)
C33 Ni20 C4 98.3(7)
C19 Ni20 Ni29 139.2(6)
C33 Ni20 Ni29 50.6(6)
C4 Ni20 Ni29 50.7(4)
C19 Ni20 Ni30 127.0(7)
C33 Ni20 Ni30 56.1(7)
C4 Ni20 Ni30 61.7(5)
Ni29 Ni20 Ni30 52.1(4)
C19 Ni20 Ni13 125.4(6)
C33 Ni20 Ni13 113.7(6)
C4 Ni20 Ni13 50.5(4)
Ni29 Ni20 Ni13 90.01(8)
Ni30 Ni20 Ni13 57.7(4)
C19 Ni20 Ni12 114.2(6)
C33 Ni20 Ni12 100.1(6)
C4 Ni20 Ni12 62.6(4)
Ni29 Ni20 Ni12 64.75(7)
Ni30 Ni20 Ni12 113.0(4)
Ni13 Ni20 Ni12 107.04(8)
C19 Ni20 Ni9 80.1(6)
C33 Ni20 Ni9 154.3(6)
C4 Ni20 Ni9 90.3(4)
Ni29 Ni20 Ni9 140.65(10)
Ni30 Ni20 Ni9 109.1(4)
Ni13 Ni20 Ni9 55.06(6)
Ni12 Ni20 Ni9 105.35(8)
C19 Ni20 Ni8 75.5(6)
C33 Ni20 Ni8 141.6(6)
C4 Ni20 Ni8 94.8(4)
Ni29 Ni20 Ni8 119.90(9)
Ni30 Ni20 Ni8 155.3(4)
Ni13 Ni20 Ni8 102.48(8)
Ni12 Ni20 Ni8 55.32(6)
Ni9 Ni20 Ni8 60.64(6)
C19 Ni20 Ni1 125.7(6)
C33 Ni20 Ni1 139.8(6)
C4 Ni20 Ni1 43.2(4)
Ni29 Ni20 Ni1 89.29(8)
Ni30 Ni20 Ni1 99.9(4)
Ni13 Ni20 Ni1 55.93(6)
Ni12 Ni20 Ni1 56.64(6)
Ni9 Ni20 Ni1 57.54(6)
Ni8 Ni20 Ni1 55.38(6)
C8 Ni21 C24 96.7(6)
C8 Ni21 C1 154.1(7)
C24 Ni21 C1 102.5(5)
C8 Ni21 Ni11 146.1(5)
C24 Ni21 Ni11 50.0(4)
C1 Ni21 Ni11 53.4(3)
C8 Ni21 Ni27 105.2(6)
C24 Ni21 Ni27 128.7(5)
C1 Ni21 Ni27 49.0(4)
Ni11 Ni21 Ni27 94.63(8)
C8 Ni21 Cu1 70.2(5)
C24 Ni21 Cu1 166.2(4)
C1 Ni21 Cu1 91.3(3)
Ni11 Ni21 Cu1 143.45(9)
Ni27 Ni21 Cu1 61.43(7)
C8 Ni21 Ni5 125.0(5)
C24 Ni21 Ni5 135.5(4)
C1 Ni21 Ni5 45.6(4)
Ni11 Ni21 Ni5 88.69(7)
Ni27 Ni21 Ni5 59.79(7)
Cu1 Ni21 Ni5 55.94(6)
C8 Ni21 Ni4 135.2(6)
C24 Ni21 Ni4 84.8(5)
C1 Ni21 Ni4 64.7(4)
Ni11 Ni21 Ni4 58.01(6)
Ni27 Ni21 Ni4 108.40(8)
Cu1 Ni21 Ni4 101.30(8)
Ni5 Ni21 Ni4 55.58(6)
C8 Ni21 Ni22 92.1(6)
C24 Ni21 Ni22 119.8(5)
C1 Ni21 Ni22 93.3(4)
Ni11 Ni21 Ni22 108.94(9)
Ni27 Ni21 Ni22 105.29(8)
Cu1 Ni21 Ni22 58.34(7)
Ni5 Ni21 Ni22 51.62(6)
Ni4 Ni21 Ni22 50.94(6)
C6 Ni22 C25 102.0(6)
C6 Ni22 C2 138.6(6)
C25 Ni22 C2 117.0(5)
C6 Ni22 Ni5 135.1(6)
C25 Ni22 Ni5 104.7(4)
C2 Ni22 Ni5 48.8(4)
C6 Ni22 Ni24 87.3(6)
C25 Ni22 Ni24 128.6(5)
C2 Ni22 Ni24 58.1(4)
Ni5 Ni22 Ni24 102.92(9)
C6 Ni22 Ni4 148.7(5)
C25 Ni22 Ni4 47.9(4)
C2 Ni22 Ni4 72.6(3)
Ni5 Ni22 Ni4 61.81(6)
Ni24 Ni22 Ni4 117.06(10)
C6 Ni22 Ni8 131.0(7)
C25 Ni22 Ni8 81.0(5)
C2 Ni22 Ni8 49.7(4)
Ni5 Ni22 Ni8 88.65(7)
Ni24 Ni22 Ni8 57.19(8)
Ni4 Ni22 Ni8 61.57(7)
C6 Ni22 Ni23 97.6(5)
C25 Ni22 Ni23 159.8(4)
C2 Ni22 Ni23 45.9(3)
Ni5 Ni22 Ni23 56.83(6)
Ni24 Ni22 Ni23 56.83(8)
Ni4 Ni22 Ni23 111.91(7)
Ni8 Ni22 Ni23 89.85(8)
C6 Ni22 Cu1 79.7(6)
C25 Ni22 Cu1 120.7(5)
C2 Ni22 Cu1 91.4(4)
Ni5 Ni22 Cu1 55.73(7)
Ni24 Ni22 Cu1 110.74(10)
Ni4 Ni22 Cu1 106.76(9)
Ni8 Ni22 Cu1 140.69(8)
Ni23 Ni22 Cu1 58.23(7)
C6 Ni22 Ni21 103.1(6)
C25 Ni22 Ni21 68.6(5)
C2 Ni22 Ni21 103.7(4)
Ni5 Ni22 Ni21 56.26(6)
Ni24 Ni22 Ni21 158.16(10)
Ni4 Ni22 Ni21 61.74(6)
Ni8 Ni22 Ni21 122.46(7)
Ni23 Ni22 Ni21 102.26(9)
Cu1 Ni22 Ni21 53.91(7)
C7 Ni23 C2 146.0(7)
C7 Ni23 C37 97.8(6)
C2 Ni23 C37 115.2(5)
C7 Ni23 Ni5 139.3(6)
C2 Ni23 Ni5 49.0(4)
C37 Ni23 Ni5 95.4(4)
C7 Ni23 Ni24 90.9(6)
C2 Ni23 Ni24 58.9(4)
C37 Ni23 Ni24 139.6(4)
Ni5 Ni23 Ni24 103.25(9)
C7 Ni23 Ni16 144.7(5)
C2 Ni23 Ni16 68.4(3)
C37 Ni23 Ni16 47.0(3)
Ni5 Ni23 Ni16 61.17(6)
Ni24 Ni23 Ni16 114.11(10)
C7 Ni23 Ni25 102.9(6)
C2 Ni23 Ni25 105.8(4)
C37 Ni23 Ni25 46.2(4)
Ni5 Ni23 Ni25 61.55(7)
Ni24 Ni23 Ni25 164.48(9)
Ni16 Ni23 Ni25 57.28(7)
C7 Ni23 Cu1 82.4(6)
C2 Ni23 Cu1 95.5(4)
C37 Ni23 Cu1 105.7(4)
Ni5 Ni23 Cu1 57.03(6)
Ni24 Ni23 Cu1 114.51(10)
Ni16 Ni23 Cu1 106.86(9)
Ni25 Ni23 Cu1 61.27(8)
C7 Ni23 Ni9 128.2(6)
C2 Ni23 Ni9 49.0(4)
C37 Ni23 Ni9 89.5(4)
Ni5 Ni23 Ni9 90.05(7)
Ni24 Ni23 Ni9 55.54(7)
Ni16 Ni23 Ni9 60.69(6)
Ni25 Ni23 Ni9 117.96(8)
Cu1 Ni23 Ni9 144.28(8)
C7 Ni23 Ni22 104.5(5)
C2 Ni23 Ni22 47.6(3)
C37 Ni23 Ni22 152.1(4)
Ni5 Ni23 Ni22 56.69(6)
Ni24 Ni23 Ni22 57.37(8)
Ni16 Ni23 Ni22 109.85(7)
Ni25 Ni23 Ni22 111.26(9)
Cu1 Ni23 Ni22 61.79(8)
Ni9 Ni23 Ni22 89.73(8)
C5 Ni24 C14 100.8(7)
C5 Ni24 C13 97.7(7)
C14 Ni24 C13 125.4(7)
C5 Ni24 C2 149.6(7)
C14 Ni24 C2 96.3(5)
C13 Ni24 C2 92.5(5)
C5 Ni24 Ni9 143.6(6)
C14 Ni24 Ni9 103.9(4)
C13 Ni24 Ni9 46.0(4)
C2 Ni24 Ni9 51.8(3)
C5 Ni24 Ni8 146.3(6)
C14 Ni24 Ni8 46.8(4)
C13 Ni24 Ni8 109.0(4)
C2 Ni24 Ni8 51.2(3)
Ni9 Ni24 Ni8 66.79(7)
C5 Ni24 Ni23 106.9(6)
C14 Ni24 Ni23 142.6(5)
C13 Ni24 Ni23 75.4(5)
C2 Ni24 Ni23 48.4(3)
Ni9 Ni24 Ni23 66.55(8)
Ni8 Ni24 Ni23 99.60(9)
C5 Ni24 Ni22 108.1(6)
C14 Ni24 Ni22 82.1(5)
C13 Ni24 Ni22 138.0(5)
C2 Ni24 Ni22 49.7(3)
Ni9 Ni24 Ni22 101.46(9)
Ni8 Ni24 Ni22 64.44(8)
Ni23 Ni24 Ni22 65.79(9)
C9 Ni25 C37 99.0(7)
C9 Ni25 C12 96.0(7)
C37 Ni25 C12 133.5(6)
C9 Ni25 Ni16 148.4(6)
C37 Ni25 Ni16 49.8(4)
C12 Ni25 Ni16 103.1(5)
C9 Ni25 Ni7 143.1(6)
C37 Ni25 Ni7 107.6(4)
C12 Ni25 Ni7 47.1(4)
Ni16 Ni25 Ni7 60.72(7)
C9 Ni25 Ni5 142.5(6)
C37 Ni25 Ni5 98.0(4)
C12 Ni25 Ni5 96.1(4)
Ni16 Ni25 Ni5 60.40(6)
Ni7 Ni25 Ni5 58.46(6)
C9 Ni25 Ni23 109.5(6)
C37 Ni25 Ni23 55.1(4)
C12 Ni25 Ni23 151.9(4)
Ni16 Ni25 Ni23 60.27(7)
Ni7 Ni25 Ni23 106.56(8)
Ni5 Ni25 Ni23 56.43(6)
C9 Ni25 Ni27 102.6(6)
C37 Ni25 Ni27 156.6(4)
C12 Ni25 Ni27 52.8(4)
Ni16 Ni25 Ni27 108.96(8)
Ni7 Ni25 Ni27 58.03(7)
Ni5 Ni25 Ni27 59.02(6)
Ni23 Ni25 Ni27 108.29(8)
C9 Ni25 Cu1 87.3(6)
C37 Ni25 Cu1 113.1(4)
C12 Ni25 Cu1 111.3(5)
Ni16 Ni25 Cu1 108.27(9)
Ni7 Ni25 Cu1 104.45(7)
Ni5 Ni25 Cu1 55.18(6)
Ni23 Ni25 Cu1 60.07(7)
Ni27 Ni25 Cu1 59.59(7)
C31 Ni26 C36 92.4(8)
C31 Ni26 C3 158.3(6)
C36 Ni26 C3 100.4(6)
C31 Ni26 Ni31 101.1(7)
C36 Ni26 Ni31 62.1(7)
C3 Ni26 Ni31 70.3(5)
C31 Ni26 Ni17 140.5(7)
C36 Ni26 Ni17 49.0(5)
C3 Ni26 Ni17 52.0(4)
Ni31 Ni26 Ni17 57.4(4)
C31 Ni26 Ni14 109.4(6)
C36 Ni26 Ni14 129.2(5)
C3 Ni26 Ni14 49.1(4)
Ni31 Ni26 Ni14 68.8(4)
Ni17 Ni26 Ni14 93.81(8)
C31 Ni26 Ni3 130.3(7)
C36 Ni26 Ni3 133.8(4)
C3 Ni26 Ni3 46.9(4)
Ni31 Ni26 Ni3 115.2(4)
Ni17 Ni26 Ni3 88.84(7)
Ni14 Ni26 Ni3 59.63(6)
C31 Ni26 Cu2 76.7(7)
C36 Ni26 Cu2 166.8(5)
C3 Ni26 Cu2 92.3(4)
Ni31 Ni26 Cu2 126.7(4)
Ni17 Ni26 Cu2 142.69(8)
Ni14 Ni26 Cu2 62.57(8)
Ni3 Ni26 Cu2 54.76(7)
C31 Ni26 Ni10 134.9(5)
C36 Ni26 Ni10 82.2(5)
C3 Ni26 Ni10 64.9(3)
Ni31 Ni26 Ni10 114.9(4)
Ni17 Ni26 Ni10 58.02(7)
Ni14 Ni26 Ni10 108.35(7)
Ni3 Ni26 Ni10 56.11(6)
Cu2 Ni26 Ni10 100.23(8)
C10 Ni27 C1 148.3(7)
C10 Ni27 C12 97.8(8)
C1 Ni27 C12 113.9(5)
C10 Ni27 C11 89.3(8)
C1 Ni27 C11 90.9(5)
C12 Ni27 C11 90.5(6)
C10 Ni27 Ni7 143.9(6)
C1 Ni27 Ni7 67.6(3)
C12 Ni27 Ni7 46.5(4)
C11 Ni27 Ni7 94.9(5)
C10 Ni27 Ni18 129.8(7)
C1 Ni27 Ni18 51.7(4)
C12 Ni27 Ni18 94.0(4)
C11 Ni27 Ni18 41.7(4)
Ni7 Ni27 Ni18 68.24(7)
C10 Ni27 Ni21 101.7(7)
C1 Ni27 Ni21 47.9(3)
C12 Ni27 Ni21 155.0(5)
C11 Ni27 Ni21 105.1(4)
Ni7 Ni27 Ni21 111.64(9)
Ni18 Ni27 Ni21 85.50(8)
C10 Ni27 Ni5 134.6(7)
C1 Ni27 Ni5 46.2(4)
C12 Ni27 Ni5 94.1(5)
C11 Ni27 Ni5 134.3(4)
Ni7 Ni27 Ni5 58.76(7)
Ni18 Ni27 Ni5 92.58(8)
Ni21 Ni27 Ni5 61.05(7)
C10 Ni27 Ni25 97.1(6)
C1 Ni27 Ni25 103.0(4)
C12 Ni27 Ni25 49.2(4)
C11 Ni27 Ni25 139.6(5)
Ni7 Ni27 Ni25 57.98(7)
Ni18 Ni27 Ni25 126.22(9)
Ni21 Ni27 Ni25 112.38(10)
Ni5 Ni27 Ni25 59.88(7)
C10 Ni27 Cu1 78.9(7)
C1 Ni27 Cu1 89.7(4)
C12 Ni27 Cu1 109.3(4)
C11 Ni27 Cu1 158.0(5)
Ni7 Ni27 Cu1 105.63(9)
Ni18 Ni27 Cu1 140.94(10)
Ni21 Ni27 Cu1 60.17(7)
Ni5 Ni27 Cu1 55.92(7)
Ni25 Ni27 Cu1 61.14(7)
C32 Ni28 C35 101.4(7)
C32 Ni28 Ni30 84.9(8)
C35 Ni28 Ni30 143.7(7)
C32 Ni28 C34 96.6(7)
C35 Ni28 C34 89.4(7)
Ni30 Ni28 C34 54.3(7)
C32 Ni28 C4 139.1(7)
C35 Ni28 C4 118.1(5)
Ni30 Ni28 C4 69.9(6)
C34 Ni28 C4 94.1(5)
C32 Ni28 Ni13 142.5(6)
C35 Ni28 Ni13 89.2(4)
Ni30 Ni28 Ni13 66.8(5)
C34 Ni28 Ni13 47.1(4)
C4 Ni28 Ni13 53.7(3)
C32 Ni28 Ni3 123.1(6)
C35 Ni28 Ni3 97.6(4)
Ni30 Ni28 Ni3 108.9(5)
C34 Ni28 Ni3 136.9(4)
C4 Ni28 Ni3 45.5(3)
Ni13 Ni28 Ni3 90.36(7)
C32 Ni28 Ni10 143.2(6)
C35 Ni28 Ni10 45.9(4)
Ni30 Ni28 Ni10 130.9(5)
C34 Ni28 Ni10 99.0(5)
C4 Ni28 Ni10 72.6(4)
Ni13 Ni28 Ni10 65.72(7)
Ni3 Ni28 Ni10 60.12(6)
C32 Ni28 Ni29 91.5(6)
C35 Ni28 Ni29 158.0(4)
Ni30 Ni28 Ni29 54.4(5)
C34 Ni28 Ni29 106.8(5)
C4 Ni28 Ni29 47.6(4)
Ni13 Ni28 Ni29 91.29(8)
Ni3 Ni28 Ni29 60.46(7)
Ni10 Ni28 Ni29 115.15(8)
C32 Ni28 Cu2 70.9(6)
C35 Ni28 Cu2 109.7(4)
Ni30 Ni28 Cu2 106.2(5)
C34 Ni28 Cu2 158.7(5)
C4 Ni28 Cu2 85.4(3)
Ni13 Ni28 Cu2 138.89(9)
Ni3 Ni28 Cu2 52.15(6)
Ni10 Ni28 Cu2 101.19(8)
Ni29 Ni28 Cu2 57.79(8)
C30 Ni29 C33 94.8(8)
C30 Ni29 C4 164.3(8)
C33 Ni29 C4 95.8(6)
C30 Ni29 Ni30 106.4(8)
C33 Ni29 Ni30 62.1(7)
C4 Ni29 Ni30 68.8(6)
C30 Ni29 Ni20 141.6(7)
C33 Ni29 Ni20 47.3(5)
C4 Ni29 Ni20 51.4(4)
Ni30 Ni29 Ni20 65.2(5)
C30 Ni29 Ni3 126.2(7)
C33 Ni29 Ni3 139.0(5)
C4 Ni29 Ni3 44.9(4)
Ni30 Ni29 Ni3 102.8(5)
Ni20 Ni29 Ni3 91.79(8)
C30 Ni29 Ni28 114.1(7)
C33 Ni29 Ni28 110.1(5)
C4 Ni29 Ni28 51.0(4)
Ni30 Ni29 Ni28 49.4(5)
Ni20 Ni29 Ni28 89.28(9)
Ni3 Ni29 Ni28 58.68(7)
C30 Ni29 Cu2 73.3(7)
C33 Ni29 Cu2 163.5(5)
C4 Ni29 Cu2 93.8(4)
Ni30 Ni29 Cu2 109.5(5)
Ni20 Ni29 Cu2 145.01(11)
Ni3 Ni29 Cu2 54.48(7)
Ni28 Ni29 Cu2 66.42(8)
C30 Ni29 Ni12 129.7(7)
C33 Ni29 Ni12 94.8(5)
C4 Ni29 Ni12 60.8(4)
Ni30 Ni29 Ni12 121.6(5)
Ni20 Ni29 Ni12 61.08(7)
Ni3 Ni29 Ni12 59.17(6)
Ni28 Ni29 Ni12 108.38(9)
Cu2 Ni29 Ni12 101.65(9)
C30 Ni29 Ni19 86.6(7)
C33 Ni29 Ni19 133.3(5)
C4 Ni29 Ni19 94.5(4)
Ni30 Ni29 Ni19 160.0(5)
Ni20 Ni29 Ni19 113.77(9)
Ni3 Ni29 Ni19 57.30(7)
Ni28 Ni29 Ni19 111.62(10)
Cu2 Ni29 Ni19 58.83(7)
Ni12 Ni29 Ni19 52.73(6)
C34 Ni30 Ni28 63.0(8)
C34 Ni30 C33 151.0(12)
Ni28 Ni30 C33 127.2(10)
C34 Ni30 Ni29 135.8(11)
Ni28 Ni30 Ni29 76.2(6)
C33 Ni30 Ni29 52.8(6)
C34 Ni30 C4 90.1(9)
Ni28 Ni30 C4 55.3(6)
C33 Ni30 C4 79.6(8)
Ni29 Ni30 C4 50.8(5)
C34 Ni30 Ni13 46.9(6)
Ni28 Ni30 Ni13 64.2(5)
C33 Ni30 Ni13 108.9(9)
Ni29 Ni30 Ni13 101.0(7)
C4 Ni30 Ni13 50.3(5)
C34 Ni30 Ni20 108.9(9)
Ni28 Ni30 Ni20 102.6(7)
C33 Ni30 Ni20 45.4(6)
Ni29 Ni30 Ni20 62.8(5)
C4 Ni30 Ni20 47.6(5)
Ni13 Ni30 Ni20 63.6(4)
C36 Ni31 Ni26 53.7(6)
C36 Ni31 Ni17 52.1(6)
Ni26 Ni31 Ni17 69.8(5)
C36 Ni31 C3 83.9(7)
Ni26 Ni31 C3 52.0(5)
Ni17 Ni31 C3 51.9(5)
C36 Ni31 Ni15 120.2(8)
Ni26 Ni31 Ni15 102.2(6)
Ni17 Ni31 Ni15 68.6(4)
C3 Ni31 Ni15 50.4(4)
C36 Ni31 Ni14 117.0(8)
Ni26 Ni31 Ni14 64.5(4)
Ni17 Ni31 Ni14 97.6(6)
C3 Ni31 Ni14 45.8(4)
Ni15 Ni31 Ni14 60.0(3)
N1 Cu1 Ni5 170.6(4)
N1 Cu1 Ni21 125.5(4)
Ni5 Cu1 Ni21 62.07(6)
N1 Cu1 Ni27 127.0(5)
Ni5 Cu1 Ni27 60.73(7)
Ni21 Cu1 Ni27 58.40(7)
N1 Cu1 Ni23 113.0(4)
Ni5 Cu1 Ni23 57.66(6)
Ni21 Cu1 Ni23 114.84(8)
Ni27 Cu1 Ni23 106.90(8)
N1 Cu1 Ni25 116.9(4)
Ni5 Cu1 Ni25 60.73(6)
Ni21 Cu1 Ni25 109.30(8)
Ni27 Cu1 Ni25 59.27(7)
Ni23 Cu1 Ni25 58.66(7)
N1 Cu1 Ni22 119.4(5)
Ni5 Cu1 Ni22 56.19(6)
Ni21 Cu1 Ni22 67.75(8)
Ni27 Cu1 Ni22 110.14(8)
Ni23 Cu1 Ni22 59.98(7)
Ni25 Cu1 Ni22 107.72(8)
N2 Cu2 Ni3 177.9(5)
N2 Cu2 Ni26 117.4(5)
Ni3 Cu2 Ni26 61.14(7)
N2 Cu2 Ni29 120.7(5)
Ni3 Cu2 Ni29 61.28(7)
Ni26 Cu2 Ni29 116.36(9)
N2 Cu2 Ni19 118.9(5)
Ni3 Cu2 Ni19 61.04(6)
Ni26 Cu2 Ni19 107.64(9)
Ni29 Cu2 Ni19 63.53(8)
N2 Cu2 Ni14 118.4(4)
Ni3 Cu2 Ni14 59.67(6)
Ni26 Cu2 Ni14 57.20(7)
Ni29 Cu2 Ni14 110.50(8)
Ni19 Cu2 Ni14 57.90(7)
N2 Cu2 Ni28 124.7(4)
Ni3 Cu2 Ni28 56.66(6)
Ni26 Cu2 Ni28 71.30(8)
Ni29 Cu2 Ni28 55.80(7)
Ni19 Cu2 Ni28 107.03(8)
Ni14 Cu2 Ni28 111.21(8)
Ni5 C1 Ni2 83.3(5)
Ni5 C1 Ni21 87.3(5)
Ni2 C1 Ni21 141.8(7)
Ni5 C1 Ni27 85.0(5)
Ni2 C1 Ni27 132.4(7)
Ni21 C1 Ni27 83.1(5)
Ni5 C1 Ni11 130.9(7)
Ni2 C1 Ni11 82.5(4)
Ni21 C1 Ni11 76.1(4)
Ni27 C1 Ni11 136.3(7)
Ni5 C1 Ni18 143.2(7)
Ni2 C1 Ni18 83.9(5)
Ni21 C1 Ni18 122.6(6)
Ni27 C1 Ni18 78.7(5)
Ni11 C1 Ni18 80.9(4)
Ni5 C1 Ni7 67.5(4)
Ni2 C1 Ni7 66.4(3)
Ni21 C1 Ni7 141.2(6)
Ni27 C1 Ni7 66.5(4)
Ni11 C1 Ni7 142.7(5)
Ni18 C1 Ni7 75.8(4)
Ni5 C2 Ni1 80.5(5)
Ni5 C2 Ni23 80.1(5)
Ni1 C2 Ni23 133.7(7)
Ni5 C2 Ni22 78.5(5)
Ni1 C2 Ni22 129.5(6)
Ni23 C2 Ni22 86.5(5)
Ni5 C2 Ni9 136.6(6)
Ni1 C2 Ni9 81.3(5)
Ni23 C2 Ni9 84.9(5)
Ni22 C2 Ni9 140.9(6)
Ni5 C2 Ni8 130.8(6)
Ni1 C2 Ni8 78.1(5)
Ni23 C2 Ni8 143.1(6)
Ni22 C2 Ni8 81.9(4)
Ni9 C2 Ni8 82.5(5)
Ni5 C2 Ni24 140.7(6)
Ni1 C2 Ni24 138.7(7)
Ni23 C2 Ni24 72.6(4)
Ni22 C2 Ni24 72.2(4)
Ni9 C2 Ni24 68.8(4)
Ni8 C2 Ni24 70.4(4)
Ni2 C3 Ni3 83.9(5)
Ni2 C3 Ni26 142.2(7)
Ni3 C3 Ni26 85.0(5)
Ni2 C3 Ni14 131.3(6)
Ni3 C3 Ni14 83.4(5)
Ni26 C3 Ni14 82.8(4)
Ni2 C3 Ni17 83.0(5)
Ni3 C3 Ni17 131.1(6)
Ni26 C3 Ni17 77.5(4)
Ni14 C3 Ni17 137.4(6)
Ni2 C3 Ni15 83.2(5)
Ni3 C3 Ni15 143.0(7)
Ni26 C3 Ni15 124.5(6)
Ni14 C3 Ni15 79.5(4)
Ni17 C3 Ni15 81.3(5)
Ni2 C3 Ni31 135.4(8)
Ni3 C3 Ni31 139.2(7)
Ni26 C3 Ni31 57.7(5)
Ni14 C3 Ni31 76.5(5)
Ni17 C3 Ni31 61.0(5)
Ni15 C3 Ni31 67.1(5)
Ni3 C4 Ni1 85.8(5)
Ni3 C4 Ni29 86.6(5)
Ni1 C4 Ni29 146.2(7)
Ni3 C4 Ni20 145.6(7)
Ni1 C4 Ni20 90.2(5)
Ni29 C4 Ni20 77.9(5)
Ni3 C4 Ni28 81.8(5)
Ni1 C4 Ni28 129.8(7)
Ni29 C4 Ni28 81.4(4)
Ni20 C4 Ni28 125.0(6)
Ni3 C4 Ni13 130.5(7)
Ni1 C4 Ni13 79.6(5)
Ni29 C4 Ni13 128.6(7)
Ni20 C4 Ni13 81.9(5)
Ni28 C4 Ni13 72.7(4)
Ni3 C4 Ni30 126.8(7)
Ni1 C4 Ni30 144.4(8)
Ni29 C4 Ni30 60.3(6)
Ni20 C4 Ni30 70.7(6)
Ni28 C4 Ni30 54.8(5)
Ni13 C4 Ni30 68.4(6)
Ni3 C4 Ni12 73.9(4)
Ni1 C4 Ni12 70.4(4)
Ni29 C4 Ni12 75.8(4)
Ni20 C4 Ni12 72.5(4)
Ni28 C4 Ni12 147.3(6)
Ni13 C4 Ni12 140.0(6)
Ni30 C4 Ni12 127.1(7)
O5 C5 Ni24 174.5(18)
O6 C6 Ni22 176.0(18)
O7 C7 Ni23 175.3(15)
O8 C8 Ni21 172.8(16)
O9 C9 Ni25 176.6(17)
O10 C10 Ni27 179(2)
O11 C11 Ni18 162.8(17)
O11 C11 Ni27 125.2(15)
Ni18 C11 Ni27 72.0(6)
O12 C12 Ni7 140.0(14)
O12 C12 Ni25 131.1(12)
Ni7 C12 Ni25 79.2(6)
O12 C12 Ni27 128.5(13)
Ni7 C12 Ni27 76.5(5)
Ni25 C12 Ni27 78.0(6)
O13 C13 Ni9 148.9(15)
O13 C13 Ni24 131.2(13)
Ni9 C13 Ni24 78.7(6)
O14 C14 Ni8 150.9(16)
O14 C14 Ni24 129.2(14)
Ni8 C14 Ni24 79.7(6)
O15 C15 Ni17 175.3(17)
O16 C16 Ni7 139.9(14)
O16 C16 Ni10 137.6(14)
Ni7 C16 Ni10 82.4(5)
O17 C17 Ni16 140.6(14)
O17 C17 Ni13 137.1(13)
Ni16 C17 Ni13 82.2(5)
O18 C18 Ni9 146.9(13)
O18 C18 Ni13 134.0(13)
Ni9 C18 Ni13 78.8(6)
O19 C19 Ni20 168.4(18)
O20 C20 Ni8 141.9(13)
O20 C20 Ni12 134.4(13)
Ni8 C20 Ni12 83.0(6)
O21 C21 Ni6 139.8(11)
O21 C21 Ni4 138.1(11)
Ni6 C21 Ni4 82.1(5)
O22 C22 Ni11 171.1(14)
O23 C23 Ni15 139.3(13)
O23 C23 Ni18 136.1(14)
Ni15 C23 Ni18 84.0(6)
O24 C24 Ni21 141.3(11)
O24 C24 Ni11 138.1(12)
Ni21 C24 Ni11 80.5(5)
O25 C25 Ni4 140.6(12)
O25 C25 Ni22 136.6(11)
Ni4 C25 Ni22 82.7(5)
O26 C26 Ni6 141.4(12)
O26 C26 Ni19 130.2(12)
Ni6 C26 Ni19 76.2(5)
O26 C26 Ni14 131.6(12)
Ni6 C26 Ni14 76.0(5)
Ni19 C26 Ni14 76.5(5)
O27 C27 Ni19 140.8(14)
O27 C27 Ni12 136.9(15)
Ni19 C27 Ni12 81.6(6)
O28 C28 Ni14 176.2(17)
O29 C29 Ni19 180(2)
O30 C30 Ni29 171.8(19)
O31 C31 Ni26 177.5(18)
O32 C32 Ni28 173.8(16)
O33 C33 Ni20 135.5(16)
O33 C33 Ni29 142.1(16)
Ni20 C33 Ni29 82.2(7)
O33 C33 Ni30 117.8(15)
Ni20 C33 Ni30 78.5(8)
Ni29 C33 Ni30 65.1(7)
O34 C34 Ni13 146.0(14)
O34 C34 Ni30 115.5(15)
Ni13 C34 Ni30 84.8(8)
O34 C34 Ni28 135.1(12)
Ni13 C34 Ni28 77.8(5)
Ni30 C34 Ni28 62.7(7)
O35 C35 Ni10 142.6(14)
O35 C35 Ni28 134.2(13)
Ni10 C35 Ni28 82.5(5)
O36 C36 Ni26 139.0(15)
O36 C36 Ni17 138.6(15)
Ni26 C36 Ni17 82.1(6)
O36 C36 Ni31 126.3(13)
Ni26 C36 Ni31 64.2(7)
Ni17 C36 Ni31 68.3(7)
O37 C37 Ni16 134.8(12)
O37 C37 Ni25 137.0(13)
Ni16 C37 Ni25 80.3(5)
O37 C37 Ni23 126.3(12)
Ni16 C37 Ni23 76.7(5)
Ni25 C37 Ni23 78.6(5)
O38 C38 Ni15 164.8(15)
O38 C38 Ni14 122.2(13)
Ni15 C38 Ni14 71.2(5)
C101 N1 Cu1 171.6(15)
N1 C101 C102 177(2)
C101 C102 H10A 109.5
C101 C102 H10B 109.5
H10A C102 H10B 109.5
C101 C102 H10C 109.5
H10A C102 H10C 109.5
H10B C102 H10C 109.5
C201 N2 Cu2 176.6(17)
N2 C201 C202 178(2)
C201 C202 H20A 109.5
C201 C202 H20B 109.5
H20A C202 H20B 109.5
C201 C202 H20C 109.5
H20A C202 H20C 109.5
H20B C202 H20C 109.5
C304 N3 C303 113.8(16)
C304 N3 C301 113.9(16)
C303 N3 C301 104.4(15)
C304 N3 C302 107.0(15)
C303 N3 C302 110.7(15)
C301 N3 C302 106.8(15)
N3 C301 H30A 109.5
N3 C301 H30B 109.5
H30A C301 H30B 109.5
N3 C301 H30C 109.5
H30A C301 H30C 109.5
H30B C301 H30C 109.5
N3 C302 H30D 109.5
N3 C302 H30E 109.5
H30D C302 H30E 109.5
N3 C302 H30F 109.5
H30D C302 H30F 109.5
H30E C302 H30F 109.5
N3 C303 H30G 109.5
N3 C303 H30H 109.5
H30G C303 H30H 109.5
N3 C303 H30I 109.5
H30G C303 H30I 109.5
H30H C303 H30I 109.5
N3 C304 H30J 109.5
N3 C304 H30K 109.5
H30J C304 H30K 109.5
N3 C304 H30L 109.5
H30J C304 H30L 109.5
H30K C304 H30L 109.5
C403 N4 C402 111.6(17)
C403 N4 C404 110.8(16)
C402 N4 C404 107.6(17)
C403 N4 C401 100.1(15)
C402 N4 C401 111.7(17)
C404 N4 C401 115.0(17)
N4 C401 H40A 109.5
N4 C401 H40B 109.5
H40A C401 H40B 109.5
N4 C401 H40C 109.5
H40A C401 H40C 109.5
H40B C401 H40C 109.5
N4 C402 H40D 109.5
N4 C402 H40E 109.5
H40D C402 H40E 109.5
N4 C402 H40F 109.5
H40D C402 H40F 109.5
H40E C402 H40F 109.5
N4 C403 H40G 109.5
N4 C403 H40H 109.5
H40G C403 H40H 109.5
N4 C403 H40I 109.5
H40G C403 H40I 109.5
H40H C403 H40I 109.5
N4 C404 H40J 109.5
N4 C404 H40K 109.5
H40J C404 H40K 109.5
N4 C404 H40L 109.5
H40J C404 H40L 109.5
H40K C404 H40L 109.5
C502 O501 C505 119(2)
O501 C502 C503 95.1(15)
O501 C502 H50A 112.7
C503 C502 H50A 112.7
O501 C502 H50B 112.7
C503 C502 H50B 112.7
H50A C502 H50B 110.2
C504 C503 C502 108.3(13)
C504 C503 H50C 110.0
C502 C503 H50C 110.0
C504 C503 H50D 110.0
C502 C503 H50D 110.0
H50C C503 H50D 108.4
C503 C504 C505 107.0(12)
C503 C504 H50E 110.3
C505 C504 H50E 110.3
C503 C504 H50F 110.3
C505 C504 H50F 110.3
H50E C504 H50F 108.6
O501 C505 C504 98.1(15)
O501 C505 H50G 112.2
C504 C505 H50G 112.1
O501 C505 H50H 112.2
C504 C505 H50H 112.2
H50G C505 H50H 109.8
C605 O601 C602 121(2)
O601 C602 C603 97.6(16)
O601 C602 H60A 112.2
C603 C602 H60A 112.2
O601 C602 H60B 112.2
C603 C602 H60B 112.2
H60A C602 H60B 109.8
C604 C603 C602 107.7(13)
C604 C603 H60C 110.2
C602 C603 H60C 110.2
C604 C603 H60D 110.2
C602 C603 H60D 110.2
H60C C603 H60D 108.5
C603 C604 C605 108.2(12)
C603 C604 H60E 110.1
C605 C604 H60E 110.1
C603 C604 H60F 110.1
C605 C604 H60F 110.1
H60E C604 H60F 108.4
O601 C605 C604 99.0(15)
O601 C605 H60G 112.0
C604 C605 H60G 112.0
O601 C605 H60H 112.0
C604 C605 H60H 112.0
H60G C605 H60H 109.7
C702 O701 C705 122(2)
O701 C702 C703 96.9(18)
O701 C702 H70A 112.4
C703 C702 H70A 112.4
O701 C702 H70B 112.4
C703 C702 H70B 112.4
H70A C702 H70B 109.9
C704 C703 C702 106.1(18)
C704 C703 H70C 110.5
C702 C703 H70C 110.5
C704 C703 H70D 110.5
C702 C703 H70D 110.5
H70C C703 H70D 108.7
C703 C704 C705 103.9(18)
C703 C704 H70E 111.0
C705 C704 H70E 111.0
C703 C704 H70F 111.0
C705 C704 H70F 111.0
H70E C704 H70F 109.0
O701 C705 C704 95.4(19)
O701 C705 H70G 112.7
C704 C705 H70G 112.7
O701 C705 H70H 112.7
C704 C705 H70H 112.7
H70G C705 H70H 110.1
C805 O801 C802 121(2)
O801 C802 C803 96(2)
O801 C802 H80A 112.5
C803 C802 H80A 112.5
O801 C802 H80B 112.5
C803 C802 H80B 112.5
H80A C802 H80B 110.1
C804 C803 C802 102.9(18)
C804 C803 H80C 111.2
C802 C803 H80C 111.2
C804 C803 H80D 111.2
C802 C803 H80D 111.2
H80C C803 H80D 109.1
C803 C804 C805 105.5(18)
C803 C804 H80E 110.6
C805 C804 H80E 110.6
C803 C804 H80F 110.6
C805 C804 H80F 110.6
H80E C804 H80F 108.8
O801 C805 C804 97.7(17)
O801 C805 H80G 112.2
C804 C805 H80G 112.2
O801 C805 H80H 112.2
C804 C805 H80H 112.2
H80G C805 H80H 109.8

loop_
_geom_bond_atom_site_label_1
_geom_bond_atom_site_label_2
_geom_bond_distance
Ni1 C4 1.853(12)
Ni1 C2 1.925(11)
Ni1 Ni2 2.420(2)
Ni1 Ni5 2.469(2)
Ni1 Ni8 2.500(2)
Ni1 Ni13 2.507(2)
Ni1 Ni3 2.5139(19)
Ni1 Ni16 2.543(2)
Ni1 Ni12 2.547(2)
Ni1 Ni9 2.584(2)
Ni1 Ni4 2.639(2)
Ni1 Ni20 2.708(2)
Ni2 C3 1.876(11)
Ni2 C1 1.882(12)
Ni2 Ni6 2.457(2)
Ni2 Ni7 2.465(2)
Ni2 Ni5 2.4947(18)
Ni2 Ni3 2.523(2)
Ni2 Ni17 2.549(2)
Ni2 Ni11 2.562(2)
Ni2 Ni15 2.580(2)
Ni2 Ni18 2.604(2)
Ni2 Ni4 2.618(2)
Ni3 C4 1.839(12)
Ni3 C3 1.897(13)
Ni3 Cu2 2.412(2)
Ni3 Ni6 2.536(2)
Ni3 Ni28 2.552(2)
Ni3 Ni14 2.566(2)
Ni3 Ni10 2.572(2)
Ni3 Ni26 2.587(2)
Ni3 Ni29 2.599(3)
Ni3 Ni19 2.610(2)
Ni4 C25 1.888(12)
Ni4 C21 1.916(13)
Ni4 Ni6 2.4791(19)
Ni4 Ni22 2.523(2)
Ni4 Ni5 2.565(2)
Ni4 Ni11 2.590(2)
Ni4 Ni8 2.650(2)
Ni4 Ni12 2.709(2)
Ni4 Ni21 2.862(3)
Ni5 C1 1.874(12)
Ni5 C2 1.896(14)
Ni5 Cu1 2.457(2)
Ni5 Ni22 2.470(2)
Ni5 Ni23 2.474(2)
Ni5 Ni7 2.494(2)
Ni5 Ni16 2.567(2)
Ni5 Ni27 2.587(3)
Ni5 Ni25 2.610(2)
Ni6 C21 1.857(13)
Ni6 C26 1.914(12)
Ni6 Ni19 2.488(2)
Ni6 Ni14 2.494(2)
Ni6 Ni12 2.525(2)
Ni6 Ni11 2.700(2)
Ni6 Ni15 2.796(2)
Ni7 C16 1.833(14)
Ni7 C12 1.859(15)
Ni7 Ni10 2.460(2)
Ni7 Ni25 2.493(2)
Ni7 Ni27 2.494(3)
Ni7 C1 2.514(12)
Ni7 Ni16 2.517(2)
Ni7 Ni17 2.671(2)
Ni7 Ni18 2.809(2)
Ni8 C14 1.830(14)
Ni8 C20 1.834(15)
Ni8 C2 2.042(13)
Ni8 Ni24 2.470(3)
Ni8 Ni12 2.475(2)
Ni8 Ni22 2.651(3)
Ni8 Ni20 2.672(3)
Ni8 Ni9 2.692(2)
Ni9 C13 1.774(14)
Ni9 C18 1.816(15)
Ni9 C2 2.040(13)
Ni9 Ni24 2.420(3)
Ni9 Ni13 2.448(2)
Ni9 Ni20 2.659(3)
Ni9 Ni16 2.660(2)
Ni9 Ni23 2.693(3)
Ni10 C35 1.871(13)
Ni10 C16 1.901(15)
Ni10 Ni28 2.581(3)
Ni10 Ni17 2.595(2)
Ni10 Ni16 2.678(2)
Ni10 Ni13 2.724(2)
Ni10 Ni26 2.858(2)
Ni11 C22 1.766(13)
Ni11 C24 1.879(13)
Ni11 C1 2.000(11)
Ni11 Ni21 2.419(2)
Ni11 Ni18 2.604(2)
Ni11 Ni15 2.615(2)
Ni12 C20 1.899(14)
Ni12 C27 1.899(15)
Ni12 C4 2.474(12)
Ni12 Ni19 2.478(2)
Ni12 Ni20 2.659(2)
Ni12 Ni29 2.748(3)
Ni13 C34 1.824(14)
Ni13 C17 1.949(15)
Ni13 C18 2.031(15)
Ni13 C4 2.056(12)
Ni13 Ni28 2.435(2)
Ni13 Ni30 2.486(19)
Ni13 Ni16 2.522(2)
Ni13 Ni20 2.637(3)
Ni14 C28 1.746(13)
Ni14 C3 1.960(12)
Ni14 C26 2.128(14)
Ni14 C38 2.480(16)
Ni14 Ni15 2.536(3)
Ni14 Ni26 2.573(3)
Ni14 Ni19 2.624(3)
Ni14 Ni31 2.657(16)
Ni14 Cu2 2.717(3)
Ni15 C38 1.756(13)
Ni15 C23 1.831(16)
Ni15 C3 2.006(13)
Ni15 Ni31 2.398(15)
Ni15 Ni18 2.487(2)
Ni15 Ni17 2.591(2)
Ni16 C17 1.886(14)
Ni16 C37 1.929(12)
Ni16 Ni25 2.488(3)
Ni16 Ni23 2.568(2)
Ni17 C15 1.705(18)
Ni17 C36 1.860(14)
Ni17 C3 1.970(13)
Ni17 Ni31 2.191(15)
Ni17 Ni26 2.441(3)
Ni17 Ni18 2.612(3)
Ni18 C11 1.760(17)
Ni18 C23 1.885(14)
Ni18 C1 2.012(13)
Ni18 Ni27 2.514(2)
Ni19 C29 1.763(15)
Ni19 C27 1.893(17)
Ni19 C26 2.110(16)
Ni19 Cu2 2.704(3)
Ni19 Ni29 2.829(3)
Ni20 C19 1.776(16)
Ni20 C33 1.826(17)
Ni20 C4 1.968(13)
Ni20 Ni29 2.464(2)
Ni20 Ni30 2.515(17)
Ni21 C8 1.775(14)
Ni21 C24 1.863(14)
Ni21 C1 1.923(12)
Ni21 Ni27 2.571(3)
Ni21 Cu1 2.618(2)
Ni21 Ni22 2.998(3)
Ni22 C6 1.757(13)
Ni22 C25 1.929(14)
Ni22 C2 2.004(12)
Ni22 Ni24 2.502(3)
Ni22 Ni23 2.710(2)
Ni22 Cu1 2.758(3)
Ni23 C7 1.759(13)
Ni23 C2 1.950(12)
Ni23 C37 2.195(14)
Ni23 Ni24 2.487(3)
Ni23 Ni25 2.622(3)
Ni23 Cu1 2.661(3)
Ni24 C5 1.722(16)
Ni24 C14 2.018(18)
Ni24 C13 2.029(16)
Ni24 C2 2.232(12)
Ni25 C9 1.759(15)
Ni25 C37 1.932(15)
Ni25 C12 2.044(16)
Ni25 Ni27 2.642(3)
Ni25 Cu1 2.692(3)
Ni26 C31 1.737(14)
Ni26 C36 1.855(17)
Ni26 C3 1.931(11)
Ni26 Ni31 2.072(16)
Ni26 Cu2 2.657(3)
Ni27 C10 1.735(17)
Ni27 C1 1.953(12)
Ni27 C12 2.152(16)
Ni27 C11 2.420(18)
Ni27 Cu1 2.651(3)
Ni28 C32 1.740(15)
Ni28 C35 2.038(17)
Ni28 Ni30 2.040(19)
Ni28 C34 2.045(16)
Ni28 C4 2.053(12)
Ni28 Ni29 2.610(3)
Ni28 Cu2 2.892(3)
Ni29 C30 1.691(17)
Ni29 C33 1.921(18)
Ni29 C4 1.949(13)
Ni29 Ni30 2.186(18)
Ni29 Cu2 2.670(3)
Ni30 C34 1.86(2)
Ni30 C33 2.13(3)
Ni30 C4 2.35(2)
Ni31 C36 2.03(2)
Ni31 C3 2.308(19)
Cu1 N1 1.914(10)
Cu2 N2 1.929(10)
C5 O5 1.127(17)
C6 O6 1.152(16)
C7 O7 1.166(16)
C8 O8 1.123(17)
C9 O9 1.158(18)
C10 O10 1.140(19)
C11 O11 1.144(19)
C12 O12 1.180(17)
C13 O13 1.179(18)
C14 O14 1.143(17)
C15 O15 1.168(19)
C16 O16 1.174(15)
C17 O17 1.162(16)
C18 O18 1.215(17)
C19 O19 1.160(19)
C20 O20 1.205(16)
C21 O21 1.155(14)
C22 O22 1.136(16)
C23 O23 1.245(18)
C24 O24 1.201(16)
C25 O25 1.181(15)
C26 O26 1.122(15)
C27 O27 1.155(18)
C28 O28 1.175(16)
C29 O29 1.134(18)
C30 O30 1.17(2)
C31 O31 1.137(17)
C32 O32 1.197(18)
C33 O33 1.24(2)
C34 O34 1.165(16)
C35 O35 1.162(15)
C36 O36 1.182(16)
C37 O37 1.150(15)
C38 O38 1.143(16)
N1 C101 1.134(9)
C101 C102 1.453(9)
C102 H10A 0.9600
C102 H10B 0.9600
C102 H10C 0.9600
N2 C201 1.125(9)
C201 C202 1.455(9)
C202 H20A 0.9600
C202 H20B 0.9600
C202 H20C 0.9600
N3 C304 1.460(9)
N3 C303 1.469(9)
N3 C301 1.470(9)
N3 C302 1.474(9)
C301 H30A 0.9600
C301 H30B 0.9600
C301 H30C 0.9600
C302 H30D 0.9600
C302 H30E 0.9600
C302 H30F 0.9600
C303 H30G 0.9600
C303 H30H 0.9600
C303 H30I 0.9600
C304 H30J 0.9600
C304 H30K 0.9600
C304 H30L 0.9600
N4 C403 1.452(9)
N4 C402 1.460(9)
N4 C404 1.462(9)
N4 C401 1.470(9)
C401 H40A 0.9600
C401 H40B 0.9600
C401 H40C 0.9600
C402 H40D 0.9600
C402 H40E 0.9600
C402 H40F 0.9600
C403 H40G 0.9600
C403 H40H 0.9600
C403 H40I 0.9600
C404 H40J 0.9600
C404 H40K 0.9600
C404 H40L 0.9600
O501 C502 1.422(9)
O501 C505 1.423(9)
C502 C503 1.522(9)
C502 H50A 0.9700
C502 H50B 0.9700
C503 C504 1.517(9)
C503 H50C 0.9700
C503 H50D 0.9700
C504 C505 1.518(9)
C504 H50E 0.9700
C504 H50F 0.9700
C505 H50G 0.9700
C505 H50H 0.9700
O601 C605 1.424(9)
O601 C602 1.429(9)
C602 C603 1.518(9)
C602 H60A 0.9700
C602 H60B 0.9700
C603 C604 1.518(9)
C603 H60C 0.9700
C603 H60D 0.9700
C604 C605 1.521(9)
C604 H60E 0.9700
C604 H60F 0.9700
C605 H60G 0.9700
C605 H60H 0.9700
O701 C702 1.432(9)
O701 C705 1.433(9)
C702 C703 1.527(9)
C702 H70A 0.9700
C702 H70B 0.9700
C703 C704 1.527(9)
C703 H70C 0.9700
C703 H70D 0.9700
C704 C705 1.527(9)
C704 H70E 0.9700
C704 H70F 0.9700
C705 H70G 0.9700
C705 H70H 0.9700
O801 C805 1.427(9)
O801 C802 1.433(9)
C802 C803 1.534(9)
C802 H80A 0.9700
C802 H80B 0.9700
C803 C804 1.526(9)
C803 H80C 0.9700
C803 H80D 0.9700
C804 C805 1.528(9)
C804 H80E 0.9700
C804 H80F 0.9700
C805 H80G 0.9700
C805 H80H 0.9700

loop_
_geom_torsion_atom_site_label_1
_geom_torsion_atom_site_label_2
_geom_torsion_atom_site_label_3
_geom_torsion_atom_site_label_4
_geom_torsion
C4 Ni1 Ni2 C3 -0.6(6)
C2 Ni1 Ni2 C3 -178.8(5)
Ni5 Ni1 Ni2 C3 167.2(4)
Ni8 Ni1 Ni2 C3 -121.4(4)
Ni13 Ni1 Ni2 C3 56.9(4)
Ni3 Ni1 Ni2 C3 -10.7(4)
Ni16 Ni1 Ni2 C3 112.0(4)
Ni12 Ni1 Ni2 C3 -66.9(4)
Ni9 Ni1 Ni2 C3 140.8(4)
Ni4 Ni1 Ni2 C3 -123.5(4)
Ni20 Ni1 Ni2 C3 -31.4(4)
C4 Ni1 Ni2 C1 -179.8(5)
C2 Ni1 Ni2 C1 2.0(6)
Ni5 Ni1 Ni2 C1 -12.0(4)
Ni8 Ni1 Ni2 C1 59.4(4)
Ni13 Ni1 Ni2 C1 -122.3(4)
Ni3 Ni1 Ni2 C1 170.1(4)
Ni16 Ni1 Ni2 C1 -67.2(4)
Ni12 Ni1 Ni2 C1 113.9(4)
Ni9 Ni1 Ni2 C1 -38.4(4)
Ni4 Ni1 Ni2 C1 57.4(4)
Ni20 Ni1 Ni2 C1 149.4(4)
C4 Ni1 Ni2 Ni6 67.8(4)
C2 Ni1 Ni2 Ni6 -110.4(4)
Ni5 Ni1 Ni2 Ni6 -124.39(7)
Ni8 Ni1 Ni2 Ni6 -52.92(10)
Ni13 Ni1 Ni2 Ni6 125.34(9)
Ni3 Ni1 Ni2 Ni6 57.71(6)
Ni16 Ni1 Ni2 Ni6 -179.57(6)
Ni12 Ni1 Ni2 Ni6 1.49(7)
Ni9 Ni1 Ni2 Ni6 -150.77(15)
Ni4 Ni1 Ni2 Ni6 -55.01(6)
Ni20 Ni1 Ni2 Ni6 37.03(16)
C4 Ni1 Ni2 Ni7 -111.9(4)
C2 Ni1 Ni2 Ni7 69.9(4)
Ni5 Ni1 Ni2 Ni7 55.88(6)
Ni8 Ni1 Ni2 Ni7 127.36(9)
Ni13 Ni1 Ni2 Ni7 -54.38(10)
Ni3 Ni1 Ni2 Ni7 -122.01(7)
Ni16 Ni1 Ni2 Ni7 0.71(7)
Ni12 Ni1 Ni2 Ni7 -178.23(6)
Ni9 Ni1 Ni2 Ni7 29.51(18)
Ni4 Ni1 Ni2 Ni7 125.27(7)
Ni20 Ni1 Ni2 Ni7 -142.69(14)
C4 Ni1 Ni2 Ni5 -167.8(4)
C2 Ni1 Ni2 Ni5 14.0(4)
Ni8 Ni1 Ni2 Ni5 71.47(9)
Ni13 Ni1 Ni2 Ni5 -110.26(10)
Ni3 Ni1 Ni2 Ni5 -177.89(6)
Ni16 Ni1 Ni2 Ni5 -55.17(6)
Ni12 Ni1 Ni2 Ni5 125.89(7)
Ni9 Ni1 Ni2 Ni5 -26.37(16)
Ni4 Ni1 Ni2 Ni5 69.38(6)
Ni20 Ni1 Ni2 Ni5 161.42(15)
C4 Ni1 Ni2 Ni3 10.1(4)
C2 Ni1 Ni2 Ni3 -168.1(4)
Ni5 Ni1 Ni2 Ni3 177.89(6)
Ni8 Ni1 Ni2 Ni3 -110.63(10)
Ni13 Ni1 Ni2 Ni3 67.63(9)
Ni16 Ni1 Ni2 Ni3 122.72(7)
Ni12 Ni1 Ni2 Ni3 -56.22(6)
Ni9 Ni1 Ni2 Ni3 151.52(17)
Ni4 Ni1 Ni2 Ni3 -112.73(7)
Ni20 Ni1 Ni2 Ni3 -20.69(14)
C4 Ni1 Ni2 Ni17 -54.3(4)
C2 Ni1 Ni2 Ni17 127.5(4)
Ni5 Ni1 Ni2 Ni17 113.49(10)
Ni8 Ni1 Ni2 Ni17 -175.04(8)
Ni13 Ni1 Ni2 Ni17 3.22(14)
Ni3 Ni1 Ni2 Ni17 -64.41(9)
Ni16 Ni1 Ni2 Ni17 58.31(10)
Ni12 Ni1 Ni2 Ni17 -120.63(9)
Ni9 Ni1 Ni2 Ni17 87.11(18)
Ni4 Ni1 Ni2 Ni17 -177.13(10)
Ni20 Ni1 Ni2 Ni17 -85.09(17)
C4 Ni1 Ni2 Ni11 126.4(4)
C2 Ni1 Ni2 Ni11 -51.9(4)
Ni5 Ni1 Ni2 Ni11 -65.88(9)
Ni8 Ni1 Ni2 Ni11 5.60(14)
Ni13 Ni1 Ni2 Ni11 -176.14(8)
Ni3 Ni1 Ni2 Ni11 116.23(9)
Ni16 Ni1 Ni2 Ni11 -121.05(8)
Ni12 Ni1 Ni2 Ni11 60.01(10)
Ni9 Ni1 Ni2 Ni11 -92.25(18)
Ni4 Ni1 Ni2 Ni11 3.51(8)
Ni20 Ni1 Ni2 Ni11 95.55(16)
C4 Ni1 Ni2 Ni15 37.1(5)
C2 Ni1 Ni2 Ni15 -141.1(4)
Ni5 Ni1 Ni2 Ni15 -155.14(17)
Ni8 Ni1 Ni2 Ni15 -83.67(19)
Ni13 Ni1 Ni2 Ni15 94.60(18)
Ni3 Ni1 Ni2 Ni15 26.97(16)
Ni16 Ni1 Ni2 Ni15 149.69(15)
Ni12 Ni1 Ni2 Ni15 -29.25(18)
Ni9 Ni1 Ni2 Ni15 178.49(12)
Ni4 Ni1 Ni2 Ni15 -85.76(17)
Ni20 Ni1 Ni2 Ni15 6.3(3)
C4 Ni1 Ni2 Ni18 -145.9(4)
C2 Ni1 Ni2 Ni18 35.9(4)
Ni5 Ni1 Ni2 Ni18 21.88(16)
Ni8 Ni1 Ni2 Ni18 93.35(18)
Ni13 Ni1 Ni2 Ni18 -88.38(18)
Ni3 Ni1 Ni2 Ni18 -156.01(17)
Ni16 Ni1 Ni2 Ni18 -33.29(18)
Ni12 Ni1 Ni2 Ni18 147.77(16)
Ni9 Ni1 Ni2 Ni18 -4.5(3)
Ni4 Ni1 Ni2 Ni18 91.26(17)
Ni20 Ni1 Ni2 Ni18 -176.70(12)
C4 Ni1 Ni2 Ni4 122.9(4)
C2 Ni1 Ni2 Ni4 -55.4(4)
Ni5 Ni1 Ni2 Ni4 -69.38(6)
Ni8 Ni1 Ni2 Ni4 2.09(9)
Ni13 Ni1 Ni2 Ni4 -179.64(10)
Ni3 Ni1 Ni2 Ni4 112.73(7)
Ni16 Ni1 Ni2 Ni4 -124.55(7)
Ni12 Ni1 Ni2 Ni4 56.51(6)
Ni9 Ni1 Ni2 Ni4 -95.75(17)
Ni20 Ni1 Ni2 Ni4 92.04(15)
C2 Ni1 Ni3 C4 -142.9(17)
Ni2 Ni1 Ni3 C4 166.7(6)
Ni5 Ni1 Ni3 C4 164.5(6)
Ni8 Ni1 Ni3 C4 -78.8(6)
Ni13 Ni1 Ni3 C4 36.5(6)
Ni16 Ni1 Ni3 C4 90.9(6)
Ni12 Ni1 Ni3 C4 -81.9(6)
Ni9 Ni1 Ni3 C4 8.3(6)
Ni4 Ni1 Ni3 C4 -138.4(6)
Ni20 Ni1 Ni3 C4 -24.1(6)
C4 Ni1 Ni3 C3 -156.3(7)
C2 Ni1 Ni3 C3 60.8(17)
Ni2 Ni1 Ni3 C3 10.4(4)
Ni5 Ni1 Ni3 C3 8.2(4)
Ni8 Ni1 Ni3 C3 124.9(4)
Ni13 Ni1 Ni3 C3 -119.8(4)
Ni16 Ni1 Ni3 C3 -65.4(4)
Ni12 Ni1 Ni3 C3 121.8(4)
Ni9 Ni1 Ni3 C3 -148.0(4)
Ni4 Ni1 Ni3 C3 65.2(4)
Ni20 Ni1 Ni3 C3 179.6(4)
C4 Ni1 Ni3 Cu2 3.6(6)
C2 Ni1 Ni3 Cu2 -139.3(16)
Ni2 Ni1 Ni3 Cu2 170.3(2)
Ni5 Ni1 Ni3 Cu2 168.07(18)
Ni8 Ni1 Ni3 Cu2 -75.2(2)
Ni13 Ni1 Ni3 Cu2 40.1(2)
Ni16 Ni1 Ni3 Cu2 94.5(2)
Ni12 Ni1 Ni3 Cu2 -78.3(2)
Ni9 Ni1 Ni3 Cu2 11.8(3)
Ni4 Ni1 Ni3 Cu2 -134.86(19)
Ni20 Ni1 Ni3 Cu2 -20.5(2)
C4 Ni1 Ni3 Ni2 -166.7(6)
C2 Ni1 Ni3 Ni2 50.4(16)
Ni5 Ni1 Ni3 Ni2 -2.20(7)
Ni8 Ni1 Ni3 Ni2 114.53(10)
Ni13 Ni1 Ni3 Ni2 -130.21(8)
Ni16 Ni1 Ni3 Ni2 -75.81(9)
Ni12 Ni1 Ni3 Ni2 111.42(7)
Ni9 Ni1 Ni3 Ni2 -158.42(14)
Ni4 Ni1 Ni3 Ni2 54.87(6)
Ni20 Ni1 Ni3 Ni2 169.19(8)
C4 Ni1 Ni3 Ni6 138.0(6)
C2 Ni1 Ni3 Ni6 -4.9(16)
Ni2 Ni1 Ni3 Ni6 -55.33(6)
Ni5 Ni1 Ni3 Ni6 -57.53(9)
Ni8 Ni1 Ni3 Ni6 59.20(10)
Ni13 Ni1 Ni3 Ni6 174.46(8)
Ni16 Ni1 Ni3 Ni6 -131.14(9)
Ni12 Ni1 Ni3 Ni6 56.10(7)
Ni9 Ni1 Ni3 Ni6 146.25(12)
Ni4 Ni1 Ni3 Ni6 -0.46(7)
Ni20 Ni1 Ni3 Ni6 113.86(7)
C4 Ni1 Ni3 Ni28 -36.8(6)
C2 Ni1 Ni3 Ni28 -179.7(16)
Ni2 Ni1 Ni3 Ni28 129.91(8)
Ni5 Ni1 Ni3 Ni28 127.71(9)
Ni8 Ni1 Ni3 Ni28 -115.56(10)
Ni13 Ni1 Ni3 Ni28 -0.30(8)
Ni16 Ni1 Ni3 Ni28 54.10(10)
Ni12 Ni1 Ni3 Ni28 -118.66(9)
Ni9 Ni1 Ni3 Ni28 -28.51(15)
Ni4 Ni1 Ni3 Ni28 -175.22(8)
Ni20 Ni1 Ni3 Ni28 -60.90(8)
C4 Ni1 Ni3 Ni14 161.4(6)
C2 Ni1 Ni3 Ni14 18.5(17)
Ni2 Ni1 Ni3 Ni14 -31.93(13)
Ni5 Ni1 Ni3 Ni14 -34.13(16)
Ni8 Ni1 Ni3 Ni14 82.60(16)
Ni13 Ni1 Ni3 Ni14 -162.15(13)
Ni16 Ni1 Ni3 Ni14 -107.75(13)
Ni12 Ni1 Ni3 Ni14 79.49(13)
Ni9 Ni1 Ni3 Ni14 169.65(12)
Ni4 Ni1 Ni3 Ni14 22.94(15)
Ni20 Ni1 Ni3 Ni14 137.26(13)
C4 Ni1 Ni3 Ni10 -94.5(6)
C2 Ni1 Ni3 Ni10 122.7(16)
Ni2 Ni1 Ni3 Ni10 72.22(7)
Ni5 Ni1 Ni3 Ni10 70.02(8)
Ni8 Ni1 Ni3 Ni10 -173.25(10)
Ni13 Ni1 Ni3 Ni10 -57.99(7)
Ni16 Ni1 Ni3 Ni10 -3.59(8)
Ni12 Ni1 Ni3 Ni10 -176.36(8)
Ni9 Ni1 Ni3 Ni10 -86.20(13)
Ni4 Ni1 Ni3 Ni10 127.09(8)
Ni20 Ni1 Ni3 Ni10 -118.59(7)
C4 Ni1 Ni3 Ni26 -110.0(6)
C2 Ni1 Ni3 Ni26 107.2(16)
Ni2 Ni1 Ni3 Ni26 56.73(11)
Ni5 Ni1 Ni3 Ni26 54.53(13)
Ni8 Ni1 Ni3 Ni26 171.26(10)
Ni13 Ni1 Ni3 Ni26 -73.49(12)
Ni16 Ni1 Ni3 Ni26 -19.08(15)
Ni12 Ni1 Ni3 Ni26 168.15(12)
Ni9 Ni1 Ni3 Ni26 -101.69(16)
Ni4 Ni1 Ni3 Ni26 111.60(11)
Ni20 Ni1 Ni3 Ni26 -134.08(11)
C4 Ni1 Ni3 Ni29 24.1(6)
C2 Ni1 Ni3 Ni29 -118.8(16)
Ni2 Ni1 Ni3 Ni29 -169.26(8)
Ni5 Ni1 Ni3 Ni29 -171.46(9)
Ni8 Ni1 Ni3 Ni29 -54.73(10)
Ni13 Ni1 Ni3 Ni29 60.53(8)
Ni16 Ni1 Ni3 Ni29 114.93(9)
Ni12 Ni1 Ni3 Ni29 -57.83(7)
Ni9 Ni1 Ni3 Ni29 32.32(14)
Ni4 Ni1 Ni3 Ni29 -114.39(8)
Ni20 Ni1 Ni3 Ni29 -0.07(7)
C4 Ni1 Ni3 Ni19 87.5(6)
C2 Ni1 Ni3 Ni19 -55.4(16)
Ni2 Ni1 Ni3 Ni19 -105.83(9)
Ni5 Ni1 Ni3 Ni19 -108.03(10)
Ni8 Ni1 Ni3 Ni19 8.70(13)
Ni13 Ni1 Ni3 Ni19 123.96(9)
Ni16 Ni1 Ni3 Ni19 178.36(9)
Ni12 Ni1 Ni3 Ni19 5.60(8)
Ni9 Ni1 Ni3 Ni19 95.75(14)
Ni4 Ni1 Ni3 Ni19 -50.96(10)
Ni20 Ni1 Ni3 Ni19 63.36(9)
C3 Ni2 Ni3 C4 156.3(6)
C1 Ni2 Ni3 C4 -49.8(15)
Ni1 Ni2 Ni3 C4 -10.0(4)
Ni6 Ni2 Ni3 C4 -115.4(4)
Ni7 Ni2 Ni3 C4 62.4(4)
Ni5 Ni2 Ni3 C4 -7.9(4)
Ni17 Ni2 Ni3 C4 122.0(4)
Ni11 Ni2 Ni3 C4 -121.5(4)
Ni15 Ni2 Ni3 C4 -177.5(4)
Ni18 Ni2 Ni3 C4 150.5(4)
Ni4 Ni2 Ni3 C4 -65.6(4)
C1 Ni2 Ni3 C3 153.9(14)
Ni1 Ni2 Ni3 C3 -166.3(5)
Ni6 Ni2 Ni3 C3 88.3(5)
Ni7 Ni2 Ni3 C3 -93.9(5)
Ni5 Ni2 Ni3 C3 -164.2(5)
Ni17 Ni2 Ni3 C3 -34.3(5)
Ni11 Ni2 Ni3 C3 82.2(5)
Ni15 Ni2 Ni3 C3 26.2(5)
Ni18 Ni2 Ni3 C3 -5.8(5)
Ni4 Ni2 Ni3 C3 138.1(5)
C3 Ni2 Ni3 Cu2 -5.2(5)
C1 Ni2 Ni3 Cu2 148.7(14)
Ni1 Ni2 Ni3 Cu2 -171.51(17)
Ni6 Ni2 Ni3 Cu2 83.12(17)
Ni7 Ni2 Ni3 Cu2 -99.11(17)
Ni5 Ni2 Ni3 Cu2 -169.37(15)
Ni17 Ni2 Ni3 Cu2 -39.48(17)
Ni11 Ni2 Ni3 Cu2 76.99(19)
Ni15 Ni2 Ni3 Cu2 21.01(18)
Ni18 Ni2 Ni3 Cu2 -11.0(2)
Ni4 Ni2 Ni3 Cu2 132.91(16)
C3 Ni2 Ni3 Ni1 166.3(5)
C1 Ni2 Ni3 Ni1 -39.8(14)
Ni6 Ni2 Ni3 Ni1 -105.37(7)
Ni7 Ni2 Ni3 Ni1 72.40(8)
Ni5 Ni2 Ni3 Ni1 2.14(7)
Ni17 Ni2 Ni3 Ni1 132.03(8)
Ni11 Ni2 Ni3 Ni1 -111.50(10)
Ni15 Ni2 Ni3 Ni1 -167.47(8)
Ni18 Ni2 Ni3 Ni1 160.52(14)
Ni4 Ni2 Ni3 Ni1 -55.57(6)
C3 Ni2 Ni3 Ni6 -88.3(5)
C1 Ni2 Ni3 Ni6 65.6(14)
Ni1 Ni2 Ni3 Ni6 105.37(7)
Ni7 Ni2 Ni3 Ni6 177.77(9)
Ni5 Ni2 Ni3 Ni6 107.51(9)
Ni17 Ni2 Ni3 Ni6 -122.60(7)
Ni11 Ni2 Ni3 Ni6 -6.13(8)
Ni15 Ni2 Ni3 Ni6 -62.11(7)
Ni18 Ni2 Ni3 Ni6 -94.11(13)
Ni4 Ni2 Ni3 Ni6 49.79(6)
C3 Ni2 Ni3 Ni28 101.8(5)
C1 Ni2 Ni3 Ni28 -104.3(14)
Ni1 Ni2 Ni3 Ni28 -64.49(9)
Ni6 Ni2 Ni3 Ni28 -169.86(10)
Ni7 Ni2 Ni3 Ni28 7.91(12)
Ni5 Ni2 Ni3 Ni28 -62.35(11)
Ni17 Ni2 Ni3 Ni28 67.54(10)
Ni11 Ni2 Ni3 Ni28 -175.99(9)
Ni15 Ni2 Ni3 Ni28 128.03(9)
Ni18 Ni2 Ni3 Ni28 96.03(14)
Ni4 Ni2 Ni3 Ni28 -120.07(9)
C3 Ni2 Ni3 Ni14 -33.8(5)
C1 Ni2 Ni3 Ni14 120.1(14)
Ni1 Ni2 Ni3 Ni14 159.85(8)
Ni6 Ni2 Ni3 Ni14 54.48(7)
Ni7 Ni2 Ni3 Ni14 -127.75(8)
Ni5 Ni2 Ni3 Ni14 161.99(8)
Ni17 Ni2 Ni3 Ni14 -68.12(7)
Ni11 Ni2 Ni3 Ni14 48.35(10)
Ni15 Ni2 Ni3 Ni14 -7.62(7)
Ni18 Ni2 Ni3 Ni14 -39.63(14)
Ni4 Ni2 Ni3 Ni14 104.27(7)
C3 Ni2 Ni3 Ni10 90.4(5)
C1 Ni2 Ni3 Ni10 -115.7(14)
Ni1 Ni2 Ni3 Ni10 -75.89(6)
Ni6 Ni2 Ni3 Ni10 178.74(7)
Ni7 Ni2 Ni3 Ni10 -3.49(7)
Ni5 Ni2 Ni3 Ni10 -73.75(8)
Ni17 Ni2 Ni3 Ni10 56.13(6)
Ni11 Ni2 Ni3 Ni10 172.61(9)
Ni15 Ni2 Ni3 Ni10 116.63(7)
Ni18 Ni2 Ni3 Ni10 84.63(13)
Ni4 Ni2 Ni3 Ni10 -131.47(7)
C3 Ni2 Ni3 Ni26 26.1(5)
C1 Ni2 Ni3 Ni26 179.9(14)
Ni1 Ni2 Ni3 Ni26 -140.26(8)
Ni6 Ni2 Ni3 Ni26 114.37(8)
Ni7 Ni2 Ni3 Ni26 -67.85(9)
Ni5 Ni2 Ni3 Ni26 -138.12(8)
Ni17 Ni2 Ni3 Ni26 -8.23(7)
Ni11 Ni2 Ni3 Ni26 108.24(9)
Ni15 Ni2 Ni3 Ni26 52.27(7)
Ni18 Ni2 Ni3 Ni26 20.26(14)
Ni4 Ni2 Ni3 Ni26 164.17(7)
C3 Ni2 Ni3 Ni29 -173.9(5)
C1 Ni2 Ni3 Ni29 -20.0(14)
Ni1 Ni2 Ni3 Ni29 19.78(15)
Ni6 Ni2 Ni3 Ni29 -85.59(15)
Ni7 Ni2 Ni3 Ni29 92.18(16)
Ni5 Ni2 Ni3 Ni29 21.92(18)
Ni17 Ni2 Ni3 Ni29 151.80(14)
Ni11 Ni2 Ni3 Ni29 -91.72(16)
Ni15 Ni2 Ni3 Ni29 -147.70(14)
Ni18 Ni2 Ni3 Ni29 -179.70(13)
Ni4 Ni2 Ni3 Ni29 -35.80(16)
C3 Ni2 Ni3 Ni19 -89.2(5)
C1 Ni2 Ni3 Ni19 64.7(14)
Ni1 Ni2 Ni3 Ni19 104.50(9)
Ni6 Ni2 Ni3 Ni19 -0.87(8)
Ni7 Ni2 Ni3 Ni19 176.90(8)
Ni5 Ni2 Ni3 Ni19 106.64(9)
Ni17 Ni2 Ni3 Ni19 -123.48(8)
Ni11 Ni2 Ni3 Ni19 -7.00(12)
Ni15 Ni2 Ni3 Ni19 -62.98(9)
Ni18 Ni2 Ni3 Ni19 -94.98(14)
Ni4 Ni2 Ni3 Ni19 48.92(9)
C3 Ni2 Ni4 C25 -152.6(11)
C1 Ni2 Ni4 C25 -7.4(11)
Ni1 Ni2 Ni4 C25 114.3(10)
Ni6 Ni2 Ni4 C25 -139.8(10)
Ni7 Ni2 Ni4 C25 42.9(10)
Ni5 Ni2 Ni4 C25 44.7(10)
Ni3 Ni2 Ni4 C25 168.4(10)
Ni17 Ni2 Ni4 C25 -82.9(12)
Ni11 Ni2 Ni4 C25 -62.3(10)
Ni15 Ni2 Ni4 C25 -96.5(10)
Ni18 Ni2 Ni4 C25 -33.9(10)
C3 Ni2 Ni4 C21 -26.0(7)
C1 Ni2 Ni4 C21 119.2(6)
Ni1 Ni2 Ni4 C21 -119.1(5)
Ni6 Ni2 Ni4 C21 -13.2(5)
Ni7 Ni2 Ni4 C21 169.5(5)
Ni5 Ni2 Ni4 C21 171.3(5)
Ni3 Ni2 Ni4 C21 -65.0(5)
Ni17 Ni2 Ni4 C21 43.7(8)
Ni11 Ni2 Ni4 C21 64.3(5)
Ni15 Ni2 Ni4 C21 30.1(5)
Ni18 Ni2 Ni4 C21 92.7(5)
C3 Ni2 Ni4 Ni6 -12.8(5)
C1 Ni2 Ni4 Ni6 132.4(4)
Ni1 Ni2 Ni4 Ni6 -105.92(8)
Ni7 Ni2 Ni4 Ni6 -177.32(10)
Ni5 Ni2 Ni4 Ni6 -175.47(8)
Ni3 Ni2 Ni4 Ni6 -51.81(6)
Ni17 Ni2 Ni4 Ni6 56.9(6)
Ni11 Ni2 Ni4 Ni6 77.48(7)
Ni15 Ni2 Ni4 Ni6 43.28(8)
Ni18 Ni2 Ni4 Ni6 105.92(8)
C3 Ni2 Ni4 Ni22 159.1(5)
C1 Ni2 Ni4 Ni22 -55.7(4)
Ni1 Ni2 Ni4 Ni22 65.91(9)
Ni6 Ni2 Ni4 Ni22 171.82(10)
Ni7 Ni2 Ni4 Ni22 -5.50(13)
Ni5 Ni2 Ni4 Ni22 -3.65(8)
Ni3 Ni2 Ni4 Ni22 120.02(9)
Ni17 Ni2 Ni4 Ni22 -131.2(6)
Ni11 Ni2 Ni4 Ni22 -110.70(10)
Ni15 Ni2 Ni4 Ni22 -144.89(9)
Ni18 Ni2 Ni4 Ni22 -82.26(10)
C3 Ni2 Ni4 Ni5 162.7(5)
C1 Ni2 Ni4 Ni5 -52.1(4)
Ni1 Ni2 Ni4 Ni5 69.56(6)
Ni6 Ni2 Ni4 Ni5 175.47(8)
Ni7 Ni2 Ni4 Ni5 -1.85(9)
Ni3 Ni2 Ni4 Ni5 123.67(7)
Ni17 Ni2 Ni4 Ni5 -127.6(6)
Ni11 Ni2 Ni4 Ni5 -107.05(7)
Ni15 Ni2 Ni4 Ni5 -141.24(9)
Ni18 Ni2 Ni4 Ni5 -78.61(8)
C3 Ni2 Ni4 Ni11 -90.2(5)
C1 Ni2 Ni4 Ni11 55.0(4)
Ni1 Ni2 Ni4 Ni11 176.60(8)
Ni6 Ni2 Ni4 Ni11 -77.48(7)
Ni7 Ni2 Ni4 Ni11 105.20(10)
Ni5 Ni2 Ni4 Ni11 107.05(7)
Ni3 Ni2 Ni4 Ni11 -129.29(7)
Ni17 Ni2 Ni4 Ni11 -20.5(6)
Ni15 Ni2 Ni4 Ni11 -34.20(7)
Ni18 Ni2 Ni4 Ni11 28.44(7)
C3 Ni2 Ni4 Ni1 93.1(5)
C1 Ni2 Ni4 Ni1 -121.6(4)
Ni6 Ni2 Ni4 Ni1 105.92(8)
Ni7 Ni2 Ni4 Ni1 -71.40(9)
Ni5 Ni2 Ni4 Ni1 -69.56(6)
Ni3 Ni2 Ni4 Ni1 54.11(6)
Ni17 Ni2 Ni4 Ni1 162.9(6)
Ni11 Ni2 Ni4 Ni1 -176.60(8)
Ni15 Ni2 Ni4 Ni1 149.20(9)
Ni18 Ni2 Ni4 Ni1 -148.16(9)
C3 Ni2 Ni4 Ni8 91.4(5)
C1 Ni2 Ni4 Ni8 -123.4(4)
Ni1 Ni2 Ni4 Ni8 -1.75(7)
Ni6 Ni2 Ni4 Ni8 104.17(9)
Ni7 Ni2 Ni4 Ni8 -73.16(11)
Ni5 Ni2 Ni4 Ni8 -71.31(8)
Ni3 Ni2 Ni4 Ni8 52.36(8)
Ni17 Ni2 Ni4 Ni8 161.1(6)
Ni11 Ni2 Ni4 Ni8 -178.35(9)
Ni15 Ni2 Ni4 Ni8 147.45(8)
Ni18 Ni2 Ni4 Ni8 -149.91(8)
C3 Ni2 Ni4 Ni12 41.5(5)
C1 Ni2 Ni4 Ni12 -173.3(4)
Ni1 Ni2 Ni4 Ni12 -51.63(6)
Ni6 Ni2 Ni4 Ni12 54.29(6)
Ni7 Ni2 Ni4 Ni12 -123.03(9)
Ni5 Ni2 Ni4 Ni12 -121.18(7)
Ni3 Ni2 Ni4 Ni12 2.48(6)
Ni17 Ni2 Ni4 Ni12 111.2(6)
Ni11 Ni2 Ni4 Ni12 131.77(7)
Ni15 Ni2 Ni4 Ni12 97.57(8)
Ni18 Ni2 Ni4 Ni12 160.21(7)
C3 Ni2 Ni4 Ni21 -140.9(5)
C1 Ni2 Ni4 Ni21 4.3(4)
Ni1 Ni2 Ni4 Ni21 125.93(7)
Ni6 Ni2 Ni4 Ni21 -128.16(7)
Ni7 Ni2 Ni4 Ni21 54.52(9)
Ni5 Ni2 Ni4 Ni21 56.37(6)
Ni3 Ni2 Ni4 Ni21 -179.96(6)
Ni17 Ni2 Ni4 Ni21 -71.2(6)
Ni11 Ni2 Ni4 Ni21 -50.68(6)
Ni15 Ni2 Ni4 Ni21 -84.87(8)
Ni18 Ni2 Ni4 Ni21 -22.24(7)
C4 Ni1 Ni4 C25 121.3(8)
C2 Ni1 Ni4 C25 -22.8(8)
Ni2 Ni1 Ni4 C25 -147.3(7)
Ni5 Ni1 Ni4 C25 -76.1(7)
Ni8 Ni1 Ni4 C25 34.7(7)
Ni13 Ni1 Ni4 C25 30.1(10)
Ni3 Ni1 Ni4 C25 158.4(7)
Ni16 Ni1 Ni4 C25 -72.2(7)
Ni12 Ni1 Ni4 C25 101.8(7)
Ni9 Ni1 Ni4 C25 0.7(7)
Ni20 Ni1 Ni4 C25 68.3(7)
C4 Ni1 Ni4 C21 -6.7(7)
C2 Ni1 Ni4 C21 -150.8(7)
Ni2 Ni1 Ni4 C21 84.8(5)
Ni5 Ni1 Ni4 C21 156.0(5)
Ni8 Ni1 Ni4 C21 -93.3(5)
Ni13 Ni1 Ni4 C21 -97.8(9)
Ni3 Ni1 Ni4 C21 30.4(5)
Ni16 Ni1 Ni4 C21 159.8(5)
Ni12 Ni1 Ni4 C21 -26.2(5)
Ni9 Ni1 Ni4 C21 -127.3(5)
Ni20 Ni1 Ni4 C21 -59.6(5)
C4 Ni1 Ni4 Ni6 -36.6(5)
C2 Ni1 Ni4 Ni6 179.3(4)
Ni2 Ni1 Ni4 Ni6 54.84(6)
Ni5 Ni1 Ni4 Ni6 126.05(8)
Ni8 Ni1 Ni4 Ni6 -123.20(8)
Ni13 Ni1 Ni4 Ni6 -127.8(7)
Ni3 Ni1 Ni4 Ni6 0.47(7)
Ni16 Ni1 Ni4 Ni6 129.93(8)
Ni12 Ni1 Ni4 Ni6 -56.09(7)
Ni9 Ni1 Ni4 Ni6 -157.22(9)
Ni20 Ni1 Ni4 Ni6 -89.55(8)
C4 Ni1 Ni4 Ni22 144.1(5)
C2 Ni1 Ni4 Ni22 0.0(4)
Ni2 Ni1 Ni4 Ni22 -124.41(8)
Ni5 Ni1 Ni4 Ni22 -53.20(7)
Ni8 Ni1 Ni4 Ni22 57.55(7)
Ni13 Ni1 Ni4 Ni22 53.0(7)
Ni3 Ni1 Ni4 Ni22 -178.77(8)
Ni16 Ni1 Ni4 Ni22 -49.32(10)
Ni12 Ni1 Ni4 Ni22 124.67(8)
Ni9 Ni1 Ni4 Ni22 23.54(10)
Ni20 Ni1 Ni4 Ni22 91.20(9)
C4 Ni1 Ni4 Ni5 -162.7(5)
C2 Ni1 Ni4 Ni5 53.2(4)
Ni2 Ni1 Ni4 Ni5 -71.21(7)
Ni8 Ni1 Ni4 Ni5 110.75(7)
Ni13 Ni1 Ni4 Ni5 106.2(7)
Ni3 Ni1 Ni4 Ni5 -125.58(7)
Ni16 Ni1 Ni4 Ni5 3.88(8)
Ni12 Ni1 Ni4 Ni5 177.86(7)
Ni9 Ni1 Ni4 Ni5 76.73(9)
Ni20 Ni1 Ni4 Ni5 144.40(8)
C4 Ni1 Ni4 Ni11 -94.6(5)
C2 Ni1 Ni4 Ni11 121.3(4)
Ni2 Ni1 Ni4 Ni11 -3.18(7)
Ni5 Ni1 Ni4 Ni11 68.03(8)
Ni8 Ni1 Ni4 Ni11 178.78(9)
Ni13 Ni1 Ni4 Ni11 174.2(7)
Ni3 Ni1 Ni4 Ni11 -57.55(9)
Ni16 Ni1 Ni4 Ni11 71.91(10)
Ni12 Ni1 Ni4 Ni11 -114.11(8)
Ni9 Ni1 Ni4 Ni11 144.76(8)
Ni20 Ni1 Ni4 Ni11 -147.57(8)
C4 Ni1 Ni4 Ni2 -91.5(5)
C2 Ni1 Ni4 Ni2 124.4(4)
Ni5 Ni1 Ni4 Ni2 71.21(7)
Ni8 Ni1 Ni4 Ni2 -178.04(8)
Ni13 Ni1 Ni4 Ni2 177.4(8)
Ni3 Ni1 Ni4 Ni2 -54.37(6)
Ni16 Ni1 Ni4 Ni2 75.09(9)
Ni12 Ni1 Ni4 Ni2 -110.93(7)
Ni9 Ni1 Ni4 Ni2 147.94(10)
Ni20 Ni1 Ni4 Ni2 -144.39(9)
C4 Ni1 Ni4 Ni8 86.6(5)
C2 Ni1 Ni4 Ni8 -57.5(4)
Ni2 Ni1 Ni4 Ni8 178.04(8)
Ni5 Ni1 Ni4 Ni8 -110.75(7)
Ni13 Ni1 Ni4 Ni8 -4.6(7)
Ni3 Ni1 Ni4 Ni8 123.67(8)
Ni16 Ni1 Ni4 Ni8 -106.87(9)
Ni12 Ni1 Ni4 Ni8 67.11(7)
Ni9 Ni1 Ni4 Ni8 -34.02(8)
Ni20 Ni1 Ni4 Ni8 33.65(7)
C4 Ni1 Ni4 Ni12 19.5(5)
C2 Ni1 Ni4 Ni12 -124.6(4)
Ni2 Ni1 Ni4 Ni12 110.93(7)
Ni5 Ni1 Ni4 Ni12 -177.86(7)
Ni8 Ni1 Ni4 Ni12 -67.11(7)
Ni13 Ni1 Ni4 Ni12 -71.7(7)
Ni3 Ni1 Ni4 Ni12 56.56(7)
Ni16 Ni1 Ni4 Ni12 -173.98(10)
Ni9 Ni1 Ni4 Ni12 -101.13(9)
Ni20 Ni1 Ni4 Ni12 -33.47(7)
C4 Ni1 Ni4 Ni21 -152.1(5)
C2 Ni1 Ni4 Ni21 63.8(4)
Ni2 Ni1 Ni4 Ni21 -60.68(8)
Ni5 Ni1 Ni4 Ni21 10.53(7)
Ni8 Ni1 Ni4 Ni21 121.28(8)
Ni13 Ni1 Ni4 Ni21 116.7(7)
Ni3 Ni1 Ni4 Ni21 -115.04(8)
Ni16 Ni1 Ni4 Ni21 14.41(11)
Ni12 Ni1 Ni4 Ni21 -171.60(8)
Ni9 Ni1 Ni4 Ni21 87.27(10)
Ni20 Ni1 Ni4 Ni21 154.93(7)
C4 Ni1 Ni5 C1 59.3(15)
C2 Ni1 Ni5 C1 -150.4(6)
Ni2 Ni1 Ni5 C1 12.0(4)
Ni8 Ni1 Ni5 C1 -116.3(4)
Ni13 Ni1 Ni5 C1 126.8(4)
Ni3 Ni1 Ni5 C1 14.2(4)
Ni16 Ni1 Ni5 C1 123.2(4)
Ni12 Ni1 Ni5 C1 -62.8(4)
Ni9 Ni1 Ni5 C1 179.8(4)
Ni4 Ni1 Ni5 C1 -60.5(4)
Ni20 Ni1 Ni5 C1 -149.4(4)
C4 Ni1 Ni5 C2 -150.3(15)
Ni2 Ni1 Ni5 C2 162.4(5)
Ni8 Ni1 Ni5 C2 34.2(5)
Ni13 Ni1 Ni5 C2 -82.8(5)
Ni3 Ni1 Ni5 C2 164.6(5)
Ni16 Ni1 Ni5 C2 -86.3(5)
Ni12 Ni1 Ni5 C2 87.6(5)
Ni9 Ni1 Ni5 C2 -29.8(5)
Ni4 Ni1 Ni5 C2 89.9(5)
Ni20 Ni1 Ni5 C2 1.0(5)
C4 Ni1 Ni5 Cu1 -147.2(14)
C2 Ni1 Ni5 Cu1 3.1(5)
Ni2 Ni1 Ni5 Cu1 165.46(19)
Ni8 Ni1 Ni5 Cu1 37.2(2)
Ni13 Ni1 Ni5 Cu1 -79.8(2)
Ni3 Ni1 Ni5 Cu1 167.66(17)
Ni16 Ni1 Ni5 Cu1 -83.29(19)
Ni12 Ni1 Ni5 Cu1 90.68(19)
Ni9 Ni1 Ni5 Cu1 -26.8(2)
Ni4 Ni1 Ni5 Cu1 92.96(19)
Ni20 Ni1 Ni5 Cu1 4.0(3)
C4 Ni1 Ni5 Ni22 174.6(14)
C2 Ni1 Ni5 Ni22 -35.1(5)
Ni2 Ni1 Ni5 Ni22 127.31(8)
Ni8 Ni1 Ni5 Ni22 -0.92(7)
Ni13 Ni1 Ni5 Ni22 -117.89(9)
Ni3 Ni1 Ni5 Ni22 129.52(8)
Ni16 Ni1 Ni5 Ni22 -121.43(8)
Ni12 Ni1 Ni5 Ni22 52.54(10)
Ni9 Ni1 Ni5 Ni22 -64.89(7)
Ni4 Ni1 Ni5 Ni22 54.81(6)
Ni20 Ni1 Ni5 Ni22 -34.10(16)
C4 Ni1 Ni5 Ni23 -118.9(14)
C2 Ni1 Ni5 Ni23 31.4(5)
Ni2 Ni1 Ni5 Ni23 -166.16(8)
Ni8 Ni1 Ni5 Ni23 65.61(8)
Ni13 Ni1 Ni5 Ni23 -51.37(10)
Ni3 Ni1 Ni5 Ni23 -163.96(9)
Ni16 Ni1 Ni5 Ni23 -54.91(7)
Ni12 Ni1 Ni5 Ni23 119.07(9)
Ni9 Ni1 Ni5 Ni23 1.63(7)
Ni4 Ni1 Ni5 Ni23 121.34(8)
Ni20 Ni1 Ni5 Ni23 32.43(16)
C4 Ni1 Ni5 Ni7 -7.7(14)
C2 Ni1 Ni5 Ni7 142.6(5)
Ni2 Ni1 Ni5 Ni7 -54.98(6)
Ni8 Ni1 Ni5 Ni7 176.79(7)
Ni13 Ni1 Ni5 Ni7 59.81(9)
Ni3 Ni1 Ni5 Ni7 -52.78(9)
Ni16 Ni1 Ni5 Ni7 56.27(6)
Ni12 Ni1 Ni5 Ni7 -129.75(8)
Ni9 Ni1 Ni5 Ni7 112.81(7)
Ni4 Ni1 Ni5 Ni7 -127.48(7)
Ni20 Ni1 Ni5 Ni7 143.61(14)
C4 Ni1 Ni5 Ni2 47.3(14)
C2 Ni1 Ni5 Ni2 -162.4(5)
Ni8 Ni1 Ni5 Ni2 -128.23(8)
Ni13 Ni1 Ni5 Ni2 114.79(9)
Ni3 Ni1 Ni5 Ni2 2.20(7)
Ni16 Ni1 Ni5 Ni2 111.25(7)
Ni12 Ni1 Ni5 Ni2 -74.77(9)
Ni9 Ni1 Ni5 Ni2 167.79(8)
Ni4 Ni1 Ni5 Ni2 -72.50(6)
Ni20 Ni1 Ni5 Ni2 -161.41(16)
C4 Ni1 Ni5 Ni4 119.8(14)
C2 Ni1 Ni5 Ni4 -89.9(5)
Ni2 Ni1 Ni5 Ni4 72.50(6)
Ni8 Ni1 Ni5 Ni4 -55.73(6)
Ni13 Ni1 Ni5 Ni4 -172.71(9)
Ni3 Ni1 Ni5 Ni4 74.70(8)
Ni16 Ni1 Ni5 Ni4 -176.25(7)
Ni12 Ni1 Ni5 Ni4 -2.27(8)
Ni9 Ni1 Ni5 Ni4 -119.71(7)
Ni20 Ni1 Ni5 Ni4 -88.91(14)
C4 Ni1 Ni5 Ni16 -63.9(14)
C2 Ni1 Ni5 Ni16 86.3(5)
Ni2 Ni1 Ni5 Ni16 -111.25(7)
Ni8 Ni1 Ni5 Ni16 120.51(7)
Ni13 Ni1 Ni5 Ni16 3.54(8)
Ni3 Ni1 Ni5 Ni16 -109.05(9)
Ni12 Ni1 Ni5 Ni16 173.97(10)
Ni9 Ni1 Ni5 Ni16 56.54(6)
Ni4 Ni1 Ni5 Ni16 176.25(7)
Ni20 Ni1 Ni5 Ni16 87.34(15)
C4 Ni1 Ni5 Ni27 18.3(14)
C2 Ni1 Ni5 Ni27 168.6(5)
Ni2 Ni1 Ni5 Ni27 -29.04(12)
Ni8 Ni1 Ni5 Ni27 -157.27(12)
Ni13 Ni1 Ni5 Ni27 85.75(14)
Ni3 Ni1 Ni5 Ni27 -26.84(16)
Ni16 Ni1 Ni5 Ni27 82.22(13)
Ni12 Ni1 Ni5 Ni27 -103.81(14)
Ni9 Ni1 Ni5 Ni27 138.75(12)
Ni4 Ni1 Ni5 Ni27 -101.54(13)
Ni20 Ni1 Ni5 Ni27 169.55(13)
C4 Ni1 Ni5 Ni25 -59.6(14)
C2 Ni1 Ni5 Ni25 90.7(5)
Ni2 Ni1 Ni5 Ni25 -106.86(9)
Ni8 Ni1 Ni5 Ni25 124.91(8)
Ni13 Ni1 Ni5 Ni25 7.93(12)
Ni3 Ni1 Ni5 Ni25 -104.66(10)
Ni16 Ni1 Ni5 Ni25 4.40(8)
Ni12 Ni1 Ni5 Ni25 178.37(8)
Ni9 Ni1 Ni5 Ni25 60.93(9)
Ni4 Ni1 Ni5 Ni25 -179.36(9)
Ni20 Ni1 Ni5 Ni25 91.73(16)
C3 Ni2 Ni5 C1 146.8(16)
Ni1 Ni2 Ni5 C1 -164.5(5)
Ni6 Ni2 Ni5 C1 -94.8(5)
Ni7 Ni2 Ni5 C1 87.7(5)
Ni3 Ni2 Ni5 C1 -166.7(5)
Ni17 Ni2 Ni5 C1 81.8(5)
Ni11 Ni2 Ni5 C1 -34.5(5)
Ni15 Ni2 Ni5 C1 -4.6(5)
Ni18 Ni2 Ni5 C1 25.8(5)
Ni4 Ni2 Ni5 C1 -90.5(5)
C3 Ni2 Ni5 C2 -62.8(15)
C1 Ni2 Ni5 C2 150.5(6)
Ni1 Ni2 Ni5 C2 -14.1(4)
Ni6 Ni2 Ni5 C2 55.6(4)
Ni7 Ni2 Ni5 C2 -121.8(4)
Ni3 Ni2 Ni5 C2 -16.2(4)
Ni17 Ni2 Ni5 C2 -127.7(4)
Ni11 Ni2 Ni5 C2 115.9(4)
Ni15 Ni2 Ni5 C2 145.8(4)
Ni18 Ni2 Ni5 C2 176.3(4)
Ni4 Ni2 Ni5 C2 60.0(4)
C3 Ni2 Ni5 Cu1 142.6(15)
C1 Ni2 Ni5 Cu1 -4.2(5)
Ni1 Ni2 Ni5 Cu1 -168.68(16)
Ni6 Ni2 Ni5 Cu1 -99.01(16)
Ni7 Ni2 Ni5 Cu1 83.55(16)
Ni3 Ni2 Ni5 Cu1 -170.84(14)
Ni17 Ni2 Ni5 Cu1 77.66(17)
Ni11 Ni2 Ni5 Cu1 -38.70(16)
Ni15 Ni2 Ni5 Cu1 -8.8(2)
Ni18 Ni2 Ni5 Cu1 21.68(16)
Ni4 Ni2 Ni5 Cu1 -94.62(15)
C3 Ni2 Ni5 Ni1 -48.7(15)
C1 Ni2 Ni5 Ni1 164.5(5)
Ni6 Ni2 Ni5 Ni1 69.68(9)
Ni7 Ni2 Ni5 Ni1 -107.77(8)
Ni3 Ni2 Ni5 Ni1 -2.16(7)
Ni17 Ni2 Ni5 Ni1 -113.66(10)
Ni11 Ni2 Ni5 Ni1 129.98(8)
Ni15 Ni2 Ni5 Ni1 159.89(15)
Ni18 Ni2 Ni5 Ni1 -169.64(8)
Ni4 Ni2 Ni5 Ni1 74.06(7)
C3 Ni2 Ni5 Ni22 -118.8(15)
C1 Ni2 Ni5 Ni22 94.4(5)
Ni1 Ni2 Ni5 Ni22 -70.08(10)
Ni6 Ni2 Ni5 Ni22 -0.40(14)
Ni7 Ni2 Ni5 Ni22 -177.85(12)
Ni3 Ni2 Ni5 Ni22 -72.23(12)
Ni17 Ni2 Ni5 Ni22 176.27(10)
Ni11 Ni2 Ni5 Ni22 59.90(11)
Ni15 Ni2 Ni5 Ni22 89.81(16)
Ni18 Ni2 Ni5 Ni22 120.28(10)
Ni4 Ni2 Ni5 Ni22 3.98(9)
C3 Ni2 Ni5 Ni23 -22.0(15)
C1 Ni2 Ni5 Ni23 -168.8(5)
Ni1 Ni2 Ni5 Ni23 26.68(16)
Ni6 Ni2 Ni5 Ni23 96.36(17)
Ni7 Ni2 Ni5 Ni23 -81.09(17)
Ni3 Ni2 Ni5 Ni23 24.5(2)
Ni17 Ni2 Ni5 Ni23 -86.98(19)
Ni11 Ni2 Ni5 Ni23 156.66(16)
Ni15 Ni2 Ni5 Ni23 -173.43(14)
Ni18 Ni2 Ni5 Ni23 -142.96(16)
Ni4 Ni2 Ni5 Ni23 100.74(17)
C3 Ni2 Ni5 Ni7 59.1(15)
C1 Ni2 Ni5 Ni7 -87.7(5)
Ni1 Ni2 Ni5 Ni7 107.77(8)
Ni6 Ni2 Ni5 Ni7 177.45(10)
Ni3 Ni2 Ni5 Ni7 105.61(9)
Ni17 Ni2 Ni5 Ni7 -5.88(9)
Ni11 Ni2 Ni5 Ni7 -122.25(8)
Ni15 Ni2 Ni5 Ni7 -92.34(14)
Ni18 Ni2 Ni5 Ni7 -61.87(7)
Ni4 Ni2 Ni5 Ni7 -178.17(9)
C3 Ni2 Ni5 Ni4 -122.8(15)
C1 Ni2 Ni5 Ni4 90.5(5)
Ni1 Ni2 Ni5 Ni4 -74.06(7)
Ni6 Ni2 Ni5 Ni4 -4.38(8)
Ni7 Ni2 Ni5 Ni4 178.17(9)
Ni3 Ni2 Ni5 Ni4 -76.22(8)
Ni17 Ni2 Ni5 Ni4 172.29(11)
Ni11 Ni2 Ni5 Ni4 55.92(7)
Ni15 Ni2 Ni5 Ni4 85.83(14)
Ni18 Ni2 Ni5 Ni4 116.30(7)
C3 Ni2 Ni5 Ni16 5.6(15)
C1 Ni2 Ni5 Ni16 -141.2(5)
Ni1 Ni2 Ni5 Ni16 54.30(7)
Ni6 Ni2 Ni5 Ni16 123.98(9)
Ni7 Ni2 Ni5 Ni16 -53.47(7)
Ni3 Ni2 Ni5 Ni16 52.14(9)
Ni17 Ni2 Ni5 Ni16 -59.35(11)
Ni11 Ni2 Ni5 Ni16 -175.72(8)
Ni15 Ni2 Ni5 Ni16 -145.81(13)
Ni18 Ni2 Ni5 Ni16 -115.34(7)
Ni4 Ni2 Ni5 Ni16 128.36(8)
C3 Ni2 Ni5 Ni27 113.8(15)
C1 Ni2 Ni5 Ni27 -32.9(5)
Ni1 Ni2 Ni5 Ni27 162.55(8)
Ni6 Ni2 Ni5 Ni27 -127.77(9)
Ni7 Ni2 Ni5 Ni27 54.78(7)
Ni3 Ni2 Ni5 Ni27 160.39(8)
Ni17 Ni2 Ni5 Ni27 48.90(10)
Ni11 Ni2 Ni5 Ni27 -67.47(7)
Ni15 Ni2 Ni5 Ni27 -37.56(14)
Ni18 Ni2 Ni5 Ni27 -7.09(7)
Ni4 Ni2 Ni5 Ni27 -123.39(8)
C3 Ni2 Ni5 Ni25 58.6(15)
C1 Ni2 Ni5 Ni25 -88.1(5)
Ni1 Ni2 Ni5 Ni25 107.33(9)
Ni6 Ni2 Ni5 Ni25 177.01(9)
Ni7 Ni2 Ni5 Ni25 -0.44(8)
Ni3 Ni2 Ni5 Ni25 105.17(10)
Ni17 Ni2 Ni5 Ni25 -6.32(13)
Ni11 Ni2 Ni5 Ni25 -122.69(9)
Ni15 Ni2 Ni5 Ni25 -92.78(14)
Ni18 Ni2 Ni5 Ni25 -62.31(9)
Ni4 Ni2 Ni5 Ni25 -178.61(10)
C25 Ni4 Ni5 C1 -109.6(6)
C21 Ni4 Ni5 C1 26.8(13)
Ni6 Ni4 Ni5 C1 56.0(4)
Ni22 Ni4 Ni5 C1 -132.1(4)
Ni11 Ni4 Ni5 C1 -3.4(4)
Ni2 Ni4 Ni5 C1 51.8(4)
Ni1 Ni4 Ni5 C1 118.3(4)
Ni8 Ni4 Ni5 C1 169.6(4)
Ni12 Ni4 Ni5 C1 120.3(4)
Ni21 Ni4 Ni5 C1 -50.2(4)
C25 Ni4 Ni5 C2 78.6(6)
C21 Ni4 Ni5 C2 -145.0(13)
Ni6 Ni4 Ni5 C2 -115.8(4)
Ni22 Ni4 Ni5 C2 56.2(4)
Ni11 Ni4 Ni5 C2 -175.1(4)
Ni2 Ni4 Ni5 C2 -120.0(4)
Ni1 Ni4 Ni5 C2 -53.4(4)
Ni8 Ni4 Ni5 C2 -2.1(4)
Ni12 Ni4 Ni5 C2 -51.5(4)
Ni21 Ni4 Ni5 C2 138.1(4)
C25 Ni4 Ni5 Cu1 -19.2(5)
C21 Ni4 Ni5 Cu1 117.2(13)
Ni6 Ni4 Ni5 Cu1 146.39(9)
Ni22 Ni4 Ni5 Cu1 -41.70(10)
Ni11 Ni4 Ni5 Cu1 87.02(9)
Ni2 Ni4 Ni5 Cu1 142.18(10)
Ni1 Ni4 Ni5 Cu1 -151.30(10)
Ni8 Ni4 Ni5 Cu1 -100.00(9)
Ni12 Ni4 Ni5 Cu1 -149.35(9)
Ni21 Ni4 Ni5 Cu1 40.21(9)
C25 Ni4 Ni5 Ni1 132.1(5)
C21 Ni4 Ni5 Ni1 -91.5(13)
Ni6 Ni4 Ni5 Ni1 -62.31(8)
Ni22 Ni4 Ni5 Ni1 109.60(8)
Ni11 Ni4 Ni5 Ni1 -121.68(7)
Ni2 Ni4 Ni5 Ni1 -66.52(6)
Ni8 Ni4 Ni5 Ni1 51.30(6)
Ni12 Ni4 Ni5 Ni1 1.95(7)
Ni21 Ni4 Ni5 Ni1 -168.50(7)
C25 Ni4 Ni5 Ni22 22.5(5)
C21 Ni4 Ni5 Ni22 158.9(13)
Ni6 Ni4 Ni5 Ni22 -171.90(10)
Ni11 Ni4 Ni5 Ni22 128.72(8)
Ni2 Ni4 Ni5 Ni22 -176.12(9)
Ni1 Ni4 Ni5 Ni22 -109.60(8)
Ni8 Ni4 Ni5 Ni22 -58.30(7)
Ni12 Ni4 Ni5 Ni22 -107.65(9)
Ni21 Ni4 Ni5 Ni22 81.91(8)
C25 Ni4 Ni5 Ni23 55.2(5)
C21 Ni4 Ni5 Ni23 -168.4(12)
Ni6 Ni4 Ni5 Ni23 -139.15(9)
Ni22 Ni4 Ni5 Ni23 32.75(9)
Ni11 Ni4 Ni5 Ni23 161.47(8)
Ni2 Ni4 Ni5 Ni23 -143.37(10)
Ni1 Ni4 Ni5 Ni23 -76.85(9)
Ni8 Ni4 Ni5 Ni23 -25.55(9)
Ni12 Ni4 Ni5 Ni23 -74.90(10)
Ni21 Ni4 Ni5 Ni23 114.66(9)
C25 Ni4 Ni5 Ni7 -159.5(5)
C21 Ni4 Ni5 Ni7 -23.2(13)
Ni6 Ni4 Ni5 Ni7 6.06(13)
Ni22 Ni4 Ni5 Ni7 177.96(11)
Ni11 Ni4 Ni5 Ni7 -53.32(10)
Ni2 Ni4 Ni5 Ni7 1.84(9)
Ni1 Ni4 Ni5 Ni7 68.36(9)
Ni8 Ni4 Ni5 Ni7 119.66(9)
Ni12 Ni4 Ni5 Ni7 70.31(11)
Ni21 Ni4 Ni5 Ni7 -100.13(10)
C25 Ni4 Ni5 Ni2 -161.4(5)
C21 Ni4 Ni5 Ni2 -25.0(13)
Ni6 Ni4 Ni5 Ni2 4.21(8)
Ni22 Ni4 Ni5 Ni2 176.12(9)
Ni11 Ni4 Ni5 Ni2 -55.16(6)
Ni1 Ni4 Ni5 Ni2 66.52(6)
Ni8 Ni4 Ni5 Ni2 117.82(7)
Ni12 Ni4 Ni5 Ni2 68.47(7)
Ni21 Ni4 Ni5 Ni2 -101.97(7)
C25 Ni4 Ni5 Ni16 128.2(5)
C21 Ni4 Ni5 Ni16 -95.5(13)
Ni6 Ni4 Ni5 Ni16 -66.24(11)
Ni22 Ni4 Ni5 Ni16 105.67(10)
Ni11 Ni4 Ni5 Ni16 -125.61(8)
Ni2 Ni4 Ni5 Ni16 -70.45(8)
Ni1 Ni4 Ni5 Ni16 -3.93(8)
Ni8 Ni4 Ni5 Ni16 47.36(9)
Ni12 Ni4 Ni5 Ni16 -1.98(11)
Ni21 Ni4 Ni5 Ni16 -172.43(10)
C25 Ni4 Ni5 Ni27 -91.0(5)
C21 Ni4 Ni5 Ni27 45.4(13)
Ni6 Ni4 Ni5 Ni27 74.62(11)
Ni22 Ni4 Ni5 Ni27 -113.48(10)
Ni11 Ni4 Ni5 Ni27 15.25(9)
Ni2 Ni4 Ni5 Ni27 70.41(8)
Ni1 Ni4 Ni5 Ni27 136.93(9)
Ni8 Ni4 Ni5 Ni27 -171.78(8)
Ni12 Ni4 Ni5 Ni27 138.88(8)
Ni21 Ni4 Ni5 Ni27 -31.57(8)
C25 Ni4 Ni5 Ni25 -75(4)
C21 Ni4 Ni5 Ni25 61(4)
Ni6 Ni4 Ni5 Ni25 90(4)
Ni22 Ni4 Ni5 Ni25 -98(4)
Ni11 Ni4 Ni5 Ni25 31(4)
Ni2 Ni4 Ni5 Ni25 86(4)
Ni1 Ni4 Ni5 Ni25 153(4)
Ni8 Ni4 Ni5 Ni25 -156(4)
Ni12 Ni4 Ni5 Ni25 155(4)
Ni21 Ni4 Ni5 Ni25 -16(4)
C3 Ni2 Ni6 C21 -176.4(7)
C1 Ni2 Ni6 C21 -34.4(7)
Ni1 Ni2 Ni6 C21 73.3(5)
Ni7 Ni2 Ni6 C21 79.6(19)
Ni5 Ni2 Ni6 C21 18.8(5)
Ni3 Ni2 Ni6 C21 131.0(5)
Ni17 Ni2 Ni6 C21 -158.1(5)
Ni11 Ni2 Ni6 C21 -54.5(5)
Ni15 Ni2 Ni6 C21 -122.0(5)
Ni18 Ni2 Ni6 C21 -89.4(5)
Ni4 Ni2 Ni6 C21 14.3(5)
C3 Ni2 Ni6 C26 -21.8(9)
C1 Ni2 Ni6 C26 120.2(9)
Ni1 Ni2 Ni6 C26 -132.0(8)
Ni7 Ni2 Ni6 C26 -125.8(19)
Ni5 Ni2 Ni6 C26 173.4(8)
Ni3 Ni2 Ni6 C26 -74.4(8)
Ni17 Ni2 Ni6 C26 -3.5(8)
Ni11 Ni2 Ni6 C26 100.1(8)
Ni15 Ni2 Ni6 C26 32.6(8)
Ni18 Ni2 Ni6 C26 65.2(8)
Ni4 Ni2 Ni6 C26 168.9(8)
C3 Ni2 Ni6 Ni4 169.3(4)
C1 Ni2 Ni6 Ni4 -48.7(4)
Ni1 Ni2 Ni6 Ni4 59.03(6)
Ni7 Ni2 Ni6 Ni4 65.3(18)
Ni5 Ni2 Ni6 Ni4 4.46(8)
Ni3 Ni2 Ni6 Ni4 116.65(7)
Ni17 Ni2 Ni6 Ni4 -172.45(10)
Ni11 Ni2 Ni6 Ni4 -68.82(6)
Ni15 Ni2 Ni6 Ni4 -136.30(8)
Ni18 Ni2 Ni6 Ni4 -103.75(8)
C3 Ni2 Ni6 Ni19 53.6(4)
C1 Ni2 Ni6 Ni19 -164.4(4)
Ni1 Ni2 Ni6 Ni19 -56.63(10)
Ni7 Ni2 Ni6 Ni19 -50.3(18)
Ni5 Ni2 Ni6 Ni19 -111.20(10)
Ni3 Ni2 Ni6 Ni19 0.98(9)
Ni17 Ni2 Ni6 Ni19 71.88(12)
Ni11 Ni2 Ni6 Ni19 175.51(10)
Ni15 Ni2 Ni6 Ni19 108.04(10)
Ni18 Ni2 Ni6 Ni19 140.58(9)
Ni4 Ni2 Ni6 Ni19 -115.66(10)
C3 Ni2 Ni6 Ni14 -4.1(4)
C1 Ni2 Ni6 Ni14 137.9(4)
Ni1 Ni2 Ni6 Ni14 -114.35(8)
Ni7 Ni2 Ni6 Ni14 -108.1(18)
Ni5 Ni2 Ni6 Ni14 -168.91(8)
Ni3 Ni2 Ni6 Ni14 -56.73(7)
Ni17 Ni2 Ni6 Ni14 14.17(10)
Ni11 Ni2 Ni6 Ni14 117.80(8)
Ni15 Ni2 Ni6 Ni14 50.32(7)
Ni18 Ni2 Ni6 Ni14 82.87(9)
Ni4 Ni2 Ni6 Ni14 -173.38(9)
C3 Ni2 Ni6 Ni12 108.7(4)
C1 Ni2 Ni6 Ni12 -109.3(4)
Ni1 Ni2 Ni6 Ni12 -1.50(7)
Ni7 Ni2 Ni6 Ni12 4.8(18)
Ni5 Ni2 Ni6 Ni12 -56.07(9)
Ni3 Ni2 Ni6 Ni12 56.11(6)
Ni17 Ni2 Ni6 Ni12 127.01(9)
Ni11 Ni2 Ni6 Ni12 -129.36(7)
Ni15 Ni2 Ni6 Ni12 163.16(8)
Ni18 Ni2 Ni6 Ni12 -164.29(8)
Ni4 Ni2 Ni6 Ni12 -60.54(7)
C3 Ni2 Ni6 Ni3 52.6(4)
C1 Ni2 Ni6 Ni3 -165.4(4)
Ni1 Ni2 Ni6 Ni3 -57.61(6)
Ni7 Ni2 Ni6 Ni3 -51.3(18)
Ni5 Ni2 Ni6 Ni3 -112.18(9)
Ni17 Ni2 Ni6 Ni3 70.90(9)
Ni11 Ni2 Ni6 Ni3 174.53(7)
Ni15 Ni2 Ni6 Ni3 107.05(7)
Ni18 Ni2 Ni6 Ni3 139.60(8)
Ni4 Ni2 Ni6 Ni3 -116.65(7)
C3 Ni2 Ni6 Ni11 -121.9(4)
C1 Ni2 Ni6 Ni11 20.1(4)
Ni1 Ni2 Ni6 Ni11 127.86(7)
Ni7 Ni2 Ni6 Ni11 134.1(18)
Ni5 Ni2 Ni6 Ni11 73.29(8)
Ni3 Ni2 Ni6 Ni11 -174.53(7)
Ni17 Ni2 Ni6 Ni11 -103.63(9)
Ni15 Ni2 Ni6 Ni11 -67.48(7)
Ni18 Ni2 Ni6 Ni11 -34.93(7)
Ni4 Ni2 Ni6 Ni11 68.82(6)
C3 Ni2 Ni6 Ni15 -54.4(4)
C1 Ni2 Ni6 Ni15 87.6(4)
Ni1 Ni2 Ni6 Ni15 -164.66(8)
Ni7 Ni2 Ni6 Ni15 -158.4(18)
Ni5 Ni2 Ni6 Ni15 140.77(9)
Ni3 Ni2 Ni6 Ni15 -107.05(7)
Ni17 Ni2 Ni6 Ni15 -36.15(8)
Ni11 Ni2 Ni6 Ni15 67.48(7)
Ni18 Ni2 Ni6 Ni15 32.55(7)
Ni4 Ni2 Ni6 Ni15 136.30(8)
C25 Ni4 Ni6 C21 -9.0(10)
Ni22 Ni4 Ni6 C21 149.4(9)
Ni5 Ni4 Ni6 C21 -166.8(6)
Ni11 Ni4 Ni6 C21 -94.5(6)
Ni2 Ni4 Ni6 C21 -162.6(6)
Ni1 Ni4 Ni6 C21 145.1(6)
Ni8 Ni4 Ni6 C21 95.9(6)
Ni12 Ni4 Ni6 C21 90.1(6)
Ni21 Ni4 Ni6 C21 -102.5(6)
C25 Ni4 Ni6 C26 -12.9(13)
C21 Ni4 Ni6 C26 -3.9(12)
Ni22 Ni4 Ni6 C26 145.6(11)
Ni5 Ni4 Ni6 C26 -170.7(10)
Ni11 Ni4 Ni6 C26 -98.3(10)
Ni2 Ni4 Ni6 C26 -166.4(10)
Ni1 Ni4 Ni6 C26 141.2(10)
Ni8 Ni4 Ni6 C26 92.1(10)
Ni12 Ni4 Ni6 C26 86.2(10)
Ni21 Ni4 Ni6 C26 -106.3(10)
C25 Ni4 Ni6 Ni2 153.6(8)
C21 Ni4 Ni6 Ni2 162.6(6)
Ni22 Ni4 Ni6 Ni2 -48.0(6)
Ni5 Ni4 Ni6 Ni2 -4.21(8)
Ni11 Ni4 Ni6 Ni2 68.12(6)
Ni1 Ni4 Ni6 Ni2 -52.35(6)
Ni8 Ni4 Ni6 Ni2 -101.46(8)
Ni12 Ni4 Ni6 Ni2 -107.33(7)
Ni21 Ni4 Ni6 Ni2 60.11(8)
C25 Ni4 Ni6 Ni19 -92.4(8)
C21 Ni4 Ni6 Ni19 -83.4(6)
Ni22 Ni4 Ni6 Ni19 66.0(6)
Ni5 Ni4 Ni6 Ni19 109.75(10)
Ni11 Ni4 Ni6 Ni19 -177.91(10)
Ni2 Ni4 Ni6 Ni19 113.97(10)
Ni1 Ni4 Ni6 Ni19 61.61(10)
Ni8 Ni4 Ni6 Ni19 12.50(12)
Ni12 Ni4 Ni6 Ni19 6.63(8)
Ni21 Ni4 Ni6 Ni19 174.07(8)
C25 Ni4 Ni6 Ni14 168.4(8)
C21 Ni4 Ni6 Ni14 177.4(7)
Ni22 Ni4 Ni6 Ni14 -33.2(7)
Ni5 Ni4 Ni6 Ni14 10.6(2)
Ni11 Ni4 Ni6 Ni14 82.9(2)
Ni2 Ni4 Ni6 Ni14 14.8(2)
Ni1 Ni4 Ni6 Ni14 -37.6(2)
Ni8 Ni4 Ni6 Ni14 -86.7(2)
Ni12 Ni4 Ni6 Ni14 -92.6(2)
Ni21 Ni4 Ni6 Ni14 74.9(2)
C25 Ni4 Ni6 Ni12 -99.1(8)
C21 Ni4 Ni6 Ni12 -90.1(6)
Ni22 Ni4 Ni6 Ni12 59.3(6)
Ni5 Ni4 Ni6 Ni12 103.12(9)
Ni11 Ni4 Ni6 Ni12 175.45(7)
Ni2 Ni4 Ni6 Ni12 107.33(7)
Ni1 Ni4 Ni6 Ni12 54.98(6)
Ni8 Ni4 Ni6 Ni12 5.87(7)
Ni21 Ni4 Ni6 Ni12 167.44(8)
C25 Ni4 Ni6 Ni3 -154.5(8)
C21 Ni4 Ni6 Ni3 -145.5(6)
Ni22 Ni4 Ni6 Ni3 3.9(6)
Ni5 Ni4 Ni6 Ni3 47.67(10)
Ni11 Ni4 Ni6 Ni3 120.01(8)
Ni2 Ni4 Ni6 Ni3 51.88(7)
Ni1 Ni4 Ni6 Ni3 -0.47(7)
Ni8 Ni4 Ni6 Ni3 -49.58(9)
Ni12 Ni4 Ni6 Ni3 -55.45(7)
Ni21 Ni4 Ni6 Ni3 111.99(8)
C25 Ni4 Ni6 Ni11 85.5(8)
C21 Ni4 Ni6 Ni11 94.5(6)
Ni22 Ni4 Ni6 Ni11 -116.1(6)
Ni5 Ni4 Ni6 Ni11 -72.33(8)
Ni2 Ni4 Ni6 Ni11 -68.12(6)
Ni1 Ni4 Ni6 Ni11 -120.48(7)
Ni8 Ni4 Ni6 Ni11 -169.59(9)
Ni12 Ni4 Ni6 Ni11 -175.45(7)
Ni21 Ni4 Ni6 Ni11 -8.01(7)
C25 Ni4 Ni6 Ni15 115.1(8)
C21 Ni4 Ni6 Ni15 124.1(6)
Ni22 Ni4 Ni6 Ni15 -86.4(6)
Ni5 Ni4 Ni6 Ni15 -42.67(10)
Ni11 Ni4 Ni6 Ni15 29.66(7)
Ni2 Ni4 Ni6 Ni15 -38.46(7)
Ni1 Ni4 Ni6 Ni15 -90.81(8)
Ni8 Ni4 Ni6 Ni15 -139.92(8)
Ni12 Ni4 Ni6 Ni15 -145.79(8)
Ni21 Ni4 Ni6 Ni15 21.65(10)
C4 Ni3 Ni6 C21 -3.6(8)
C3 Ni3 Ni6 C21 -145.3(7)
Cu2 Ni3 Ni6 C21 121.7(6)
Ni1 Ni3 Ni6 C21 -37.7(6)
Ni2 Ni3 Ni6 C21 -92.4(6)
Ni28 Ni3 Ni6 C21 -0.1(9)
Ni14 Ni3 Ni6 C21 159.9(6)
Ni10 Ni3 Ni6 C21 -93.7(6)
Ni26 Ni3 Ni6 C21 -168.6(6)
Ni29 Ni3 Ni6 C21 50.6(6)
Ni19 Ni3 Ni6 C21 86.6(6)
C4 Ni3 Ni6 C26 -127.3(7)
C3 Ni3 Ni6 C26 91.0(6)
Cu2 Ni3 Ni6 C26 -2.0(5)
Ni1 Ni3 Ni6 C26 -161.4(5)
Ni2 Ni3 Ni6 C26 143.9(5)
Ni28 Ni3 Ni6 C26 -123.8(8)
Ni14 Ni3 Ni6 C26 36.2(5)
Ni10 Ni3 Ni6 C26 142.6(5)
Ni26 Ni3 Ni6 C26 67.7(5)
Ni29 Ni3 Ni6 C26 -73.0(5)
Ni19 Ni3 Ni6 C26 -37.0(5)
C4 Ni3 Ni6 Ni2 88.8(5)
C3 Ni3 Ni6 Ni2 -52.9(4)
Cu2 Ni3 Ni6 Ni2 -145.90(11)
Ni1 Ni3 Ni6 Ni2 54.72(6)
Ni28 Ni3 Ni6 Ni2 92.3(6)
Ni14 Ni3 Ni6 Ni2 -107.65(8)
Ni10 Ni3 Ni6 Ni2 -1.30(8)
Ni26 Ni3 Ni6 Ni2 -76.20(8)
Ni29 Ni3 Ni6 Ni2 143.09(9)
Ni19 Ni3 Ni6 Ni2 179.07(8)
C4 Ni3 Ni6 Ni4 34.6(5)
C3 Ni3 Ni6 Ni4 -107.1(4)
Cu2 Ni3 Ni6 Ni4 159.87(10)
Ni1 Ni3 Ni6 Ni4 0.49(8)
Ni2 Ni3 Ni6 Ni4 -54.23(7)
Ni28 Ni3 Ni6 Ni4 38.1(6)
Ni14 Ni3 Ni6 Ni4 -161.88(9)
Ni10 Ni3 Ni6 Ni4 -55.52(10)
Ni26 Ni3 Ni6 Ni4 -130.43(8)
Ni29 Ni3 Ni6 Ni4 88.86(9)
Ni19 Ni3 Ni6 Ni4 124.85(9)
C4 Ni3 Ni6 Ni19 -90.2(5)
C3 Ni3 Ni6 Ni19 128.1(4)
Cu2 Ni3 Ni6 Ni19 35.02(10)
Ni1 Ni3 Ni6 Ni19 -124.35(8)
Ni2 Ni3 Ni6 Ni19 -179.07(8)
Ni28 Ni3 Ni6 Ni19 -86.8(6)
Ni14 Ni3 Ni6 Ni19 73.27(8)
Ni10 Ni3 Ni6 Ni19 179.63(10)
Ni26 Ni3 Ni6 Ni19 104.72(9)
Ni29 Ni3 Ni6 Ni19 -35.99(8)
C4 Ni3 Ni6 Ni14 -163.5(5)
C3 Ni3 Ni6 Ni14 54.8(4)
Cu2 Ni3 Ni6 Ni14 -38.25(10)
Ni1 Ni3 Ni6 Ni14 162.38(9)
Ni2 Ni3 Ni6 Ni14 107.65(8)
Ni28 Ni3 Ni6 Ni14 -160.0(6)
Ni10 Ni3 Ni6 Ni14 106.36(10)
Ni26 Ni3 Ni6 Ni14 31.45(8)
Ni29 Ni3 Ni6 Ni14 -109.26(9)
Ni19 Ni3 Ni6 Ni14 -73.27(8)
C4 Ni3 Ni6 Ni12 -22.7(5)
C3 Ni3 Ni6 Ni12 -164.4(4)
Cu2 Ni3 Ni6 Ni12 102.54(10)
Ni1 Ni3 Ni6 Ni12 -56.83(6)
Ni2 Ni3 Ni6 Ni12 -111.55(7)
Ni28 Ni3 Ni6 Ni12 -19.2(6)
Ni14 Ni3 Ni6 Ni12 140.79(8)
Ni10 Ni3 Ni6 Ni12 -112.85(9)
Ni26 Ni3 Ni6 Ni12 172.25(9)
Ni29 Ni3 Ni6 Ni12 31.53(8)
Ni19 Ni3 Ni6 Ni12 67.52(7)
C4 Ni3 Ni6 Ni11 94.3(5)
C3 Ni3 Ni6 Ni11 -47.4(4)
Cu2 Ni3 Ni6 Ni11 -140.48(10)
Ni1 Ni3 Ni6 Ni11 60.15(9)
Ni2 Ni3 Ni6 Ni11 5.42(7)
Ni28 Ni3 Ni6 Ni11 97.7(6)
Ni14 Ni3 Ni6 Ni11 -102.23(10)
Ni10 Ni3 Ni6 Ni11 4.13(12)
Ni26 Ni3 Ni6 Ni11 -70.78(10)
Ni29 Ni3 Ni6 Ni11 148.51(8)
Ni19 Ni3 Ni6 Ni11 -175.50(10)
C4 Ni3 Ni6 Ni15 143.4(5)
C3 Ni3 Ni6 Ni15 1.7(4)
Cu2 Ni3 Ni6 Ni15 -91.34(10)
Ni1 Ni3 Ni6 Ni15 109.29(7)
Ni2 Ni3 Ni6 Ni15 54.57(6)
Ni28 Ni3 Ni6 Ni15 146.9(6)
Ni14 Ni3 Ni6 Ni15 -53.09(7)
Ni10 Ni3 Ni6 Ni15 53.27(8)
Ni26 Ni3 Ni6 Ni15 -21.63(8)
Ni29 Ni3 Ni6 Ni15 -162.35(7)
Ni19 Ni3 Ni6 Ni15 -126.36(7)
C3 Ni2 Ni7 C16 -37.1(7)
C1 Ni2 Ni7 C16 -179.1(7)
Ni1 Ni2 Ni7 C16 72.3(5)
Ni6 Ni2 Ni7 C16 66.0(19)
Ni5 Ni2 Ni7 C16 128.1(5)
Ni3 Ni2 Ni7 C16 15.7(5)
Ni17 Ni2 Ni7 C16 -57.3(5)
Ni11 Ni2 Ni7 C16 -160.8(5)
Ni15 Ni2 Ni7 C16 -92.0(5)
Ni18 Ni2 Ni7 C16 -124.7(5)
Ni4 Ni2 Ni7 C16 129.9(5)
C3 Ni2 Ni7 C12 122.2(10)
C1 Ni2 Ni7 C12 -19.8(10)
Ni1 Ni2 Ni7 C12 -128.5(9)
Ni6 Ni2 Ni7 C12 -134.8(19)
Ni5 Ni2 Ni7 C12 -72.7(9)
Ni3 Ni2 Ni7 C12 174.9(9)
Ni17 Ni2 Ni7 C12 101.9(9)
Ni11 Ni2 Ni7 C12 -1.5(9)
Ni15 Ni2 Ni7 C12 67.2(9)
Ni18 Ni2 Ni7 C12 34.5(9)
Ni4 Ni2 Ni7 C12 -70.9(9)
C3 Ni2 Ni7 Ni10 -49.2(4)
C1 Ni2 Ni7 Ni10 168.8(4)
Ni1 Ni2 Ni7 Ni10 60.14(7)
Ni6 Ni2 Ni7 Ni10 53.9(18)
Ni5 Ni2 Ni7 Ni10 115.95(8)
Ni3 Ni2 Ni7 Ni10 3.57(8)
Ni17 Ni2 Ni7 Ni10 -69.43(7)
Ni11 Ni2 Ni7 Ni10 -172.89(8)
Ni15 Ni2 Ni7 Ni10 -104.11(8)
Ni18 Ni2 Ni7 Ni10 -136.86(7)
Ni4 Ni2 Ni7 Ni10 117.79(9)
C3 Ni2 Ni7 Ni25 -164.6(4)
C1 Ni2 Ni7 Ni25 53.4(4)
Ni1 Ni2 Ni7 Ni25 -55.32(11)
Ni6 Ni2 Ni7 Ni25 -61.6(18)
Ni5 Ni2 Ni7 Ni25 0.49(9)
Ni3 Ni2 Ni7 Ni25 -111.88(11)
Ni17 Ni2 Ni7 Ni25 175.11(12)
Ni11 Ni2 Ni7 Ni25 71.65(12)
Ni15 Ni2 Ni7 Ni25 140.44(10)
Ni18 Ni2 Ni7 Ni25 107.68(11)
Ni4 Ni2 Ni7 Ni25 2.33(15)
C3 Ni2 Ni7 Ni27 137.0(4)
C1 Ni2 Ni7 Ni27 -5.0(4)
Ni1 Ni2 Ni7 Ni27 -113.65(8)
Ni6 Ni2 Ni7 Ni27 -119.9(18)
Ni5 Ni2 Ni7 Ni27 -57.85(7)
Ni3 Ni2 Ni7 Ni27 -170.22(8)
Ni17 Ni2 Ni7 Ni27 116.78(9)
Ni11 Ni2 Ni7 Ni27 13.32(10)
Ni15 Ni2 Ni7 Ni27 82.10(9)
Ni18 Ni2 Ni7 Ni27 49.35(7)
Ni4 Ni2 Ni7 Ni27 -56.00(10)
C3 Ni2 Ni7 Ni5 -165.1(4)
C1 Ni2 Ni7 Ni5 52.9(4)
Ni1 Ni2 Ni7 Ni5 -55.81(6)
Ni6 Ni2 Ni7 Ni5 -62.1(18)
Ni3 Ni2 Ni7 Ni5 -112.37(8)
Ni17 Ni2 Ni7 Ni5 174.62(9)
Ni11 Ni2 Ni7 Ni5 71.16(8)
Ni15 Ni2 Ni7 Ni5 139.95(9)
Ni18 Ni2 Ni7 Ni5 107.19(7)
Ni4 Ni2 Ni7 Ni5 1.84(9)
C3 Ni2 Ni7 C1 142.0(6)
Ni1 Ni2 Ni7 C1 -108.7(4)
Ni6 Ni2 Ni7 C1 -115.0(18)
Ni5 Ni2 Ni7 C1 -52.9(4)
Ni3 Ni2 Ni7 C1 -165.2(4)
Ni17 Ni2 Ni7 C1 121.8(4)
Ni11 Ni2 Ni7 C1 18.3(4)
Ni15 Ni2 Ni7 C1 87.1(4)
Ni18 Ni2 Ni7 C1 54.3(4)
Ni4 Ni2 Ni7 C1 -51.0(4)
C3 Ni2 Ni7 Ni16 -110.0(4)
C1 Ni2 Ni7 Ni16 108.0(4)
Ni1 Ni2 Ni7 Ni16 -0.72(7)
Ni6 Ni2 Ni7 Ni16 -7.0(18)
Ni5 Ni2 Ni7 Ni16 55.09(6)
Ni3 Ni2 Ni7 Ni16 -57.28(9)
Ni17 Ni2 Ni7 Ni16 -130.29(8)
Ni11 Ni2 Ni7 Ni16 126.25(8)
Ni15 Ni2 Ni7 Ni16 -164.96(8)
Ni18 Ni2 Ni7 Ni16 162.28(8)
Ni4 Ni2 Ni7 Ni16 56.93(10)
C3 Ni2 Ni7 Ni17 20.2(4)
C1 Ni2 Ni7 Ni17 -121.8(4)
Ni1 Ni2 Ni7 Ni17 129.57(8)
Ni6 Ni2 Ni7 Ni17 123.3(18)
Ni5 Ni2 Ni7 Ni17 -174.62(9)
Ni3 Ni2 Ni7 Ni17 73.00(8)
Ni11 Ni2 Ni7 Ni17 -103.46(9)
Ni15 Ni2 Ni7 Ni17 -34.68(8)
Ni18 Ni2 Ni7 Ni17 -67.43(7)
Ni4 Ni2 Ni7 Ni17 -172.78(10)
C3 Ni2 Ni7 Ni18 87.7(4)
C1 Ni2 Ni7 Ni18 -54.3(4)
Ni1 Ni2 Ni7 Ni18 -163.00(8)
Ni6 Ni2 Ni7 Ni18 -169.3(18)
Ni5 Ni2 Ni7 Ni18 -107.19(7)
Ni3 Ni2 Ni7 Ni18 140.43(9)
Ni17 Ni2 Ni7 Ni18 67.43(7)
Ni11 Ni2 Ni7 Ni18 -36.03(8)
Ni15 Ni2 Ni7 Ni18 32.75(8)
Ni4 Ni2 Ni7 Ni18 -105.35(9)
C1 Ni5 Ni7 C16 -148.6(7)
C2 Ni5 Ni7 C16 -5.8(8)
Cu1 Ni5 Ni7 C16 121.5(6)
Ni1 Ni5 Ni7 C16 -40.8(6)
Ni22 Ni5 Ni7 C16 35(3)
Ni23 Ni5 Ni7 C16 50.6(6)
Ni2 Ni5 Ni7 C16 -95.1(6)
Ni4 Ni5 Ni7 C16 -97.0(6)
Ni16 Ni5 Ni7 C16 16.3(6)
Ni27 Ni5 Ni7 C16 157.6(6)
Ni25 Ni5 Ni7 C16 84.4(6)
C1 Ni5 Ni7 C12 92.7(6)
C2 Ni5 Ni7 C12 -124.5(7)
Cu1 Ni5 Ni7 C12 2.8(5)
Ni1 Ni5 Ni7 C12 -159.5(5)
Ni22 Ni5 Ni7 C12 -84(2)
Ni23 Ni5 Ni7 C12 -68.1(5)
Ni2 Ni5 Ni7 C12 146.2(5)
Ni4 Ni5 Ni7 C12 144.3(5)
Ni16 Ni5 Ni7 C12 -102.4(5)
Ni27 Ni5 Ni7 C12 38.9(5)
Ni25 Ni5 Ni7 C12 -34.2(5)
C1 Ni5 Ni7 Ni10 -108.6(4)
C2 Ni5 Ni7 Ni10 34.1(4)
Cu1 Ni5 Ni7 Ni10 161.42(8)
Ni1 Ni5 Ni7 Ni10 -0.88(7)
Ni22 Ni5 Ni7 Ni10 75(2)
Ni23 Ni5 Ni7 Ni10 90.52(9)
Ni2 Ni5 Ni7 Ni10 -55.13(6)
Ni4 Ni5 Ni7 Ni10 -57.03(10)
Ni16 Ni5 Ni7 Ni10 56.24(7)
Ni27 Ni5 Ni7 Ni10 -162.47(8)
Ni25 Ni5 Ni7 Ni10 124.41(8)
C1 Ni5 Ni7 Ni2 -53.5(4)
C2 Ni5 Ni7 Ni2 89.3(4)
Cu1 Ni5 Ni7 Ni2 -143.44(9)
Ni1 Ni5 Ni7 Ni2 54.25(6)
Ni22 Ni5 Ni7 Ni2 130(2)
Ni23 Ni5 Ni7 Ni2 145.65(10)
Ni4 Ni5 Ni7 Ni2 -1.90(9)
Ni16 Ni5 Ni7 Ni2 111.37(8)
Ni27 Ni5 Ni7 Ni2 -107.34(8)
Ni25 Ni5 Ni7 Ni2 179.54(9)
C1 Ni5 Ni7 Ni25 127.0(4)
C2 Ni5 Ni7 Ni25 -90.3(4)
Cu1 Ni5 Ni7 Ni25 37.02(9)
Ni1 Ni5 Ni7 Ni25 -125.29(8)
Ni22 Ni5 Ni7 Ni25 -50(2)
Ni23 Ni5 Ni7 Ni25 -33.89(9)
Ni2 Ni5 Ni7 Ni25 -179.54(9)
Ni4 Ni5 Ni7 Ni25 178.56(10)
Ni16 Ni5 Ni7 Ni25 -68.17(7)
Ni27 Ni5 Ni7 Ni25 73.12(8)
C1 Ni5 Ni7 Ni27 53.8(4)
C2 Ni5 Ni7 Ni27 -163.4(4)
Cu1 Ni5 Ni7 Ni27 -36.10(8)
Ni1 Ni5 Ni7 Ni27 161.59(8)
Ni22 Ni5 Ni7 Ni27 -123(2)
Ni23 Ni5 Ni7 Ni27 -107.01(9)
Ni2 Ni5 Ni7 Ni27 107.34(8)
Ni4 Ni5 Ni7 Ni27 105.44(10)
Ni16 Ni5 Ni7 Ni27 -141.29(8)
Ni25 Ni5 Ni7 Ni27 -73.12(8)
C2 Ni5 Ni7 C1 142.8(6)
Cu1 Ni5 Ni7 C1 -89.9(4)
Ni1 Ni5 Ni7 C1 107.8(4)
Ni22 Ni5 Ni7 C1 -177(2)
Ni23 Ni5 Ni7 C1 -160.8(4)
Ni2 Ni5 Ni7 C1 53.5(4)
Ni4 Ni5 Ni7 C1 51.6(4)
Ni16 Ni5 Ni7 C1 164.9(4)
Ni27 Ni5 Ni7 C1 -53.8(4)
Ni25 Ni5 Ni7 C1 -127.0(4)
C1 Ni5 Ni7 Ni16 -164.9(4)
C2 Ni5 Ni7 Ni16 -22.1(4)
Cu1 Ni5 Ni7 Ni16 105.18(9)
Ni1 Ni5 Ni7 Ni16 -57.12(6)
Ni22 Ni5 Ni7 Ni16 18(2)
Ni23 Ni5 Ni7 Ni16 34.28(8)
Ni2 Ni5 Ni7 Ni16 -111.37(8)
Ni4 Ni5 Ni7 Ni16 -113.27(10)
Ni27 Ni5 Ni7 Ni16 141.29(8)
Ni25 Ni5 Ni7 Ni16 68.17(7)
C1 Ni5 Ni7 Ni17 -48.2(4)
C2 Ni5 Ni7 Ni17 94.6(4)
Cu1 Ni5 Ni7 Ni17 -138.13(9)
Ni1 Ni5 Ni7 Ni17 59.57(10)
Ni22 Ni5 Ni7 Ni17 135(2)
Ni23 Ni5 Ni7 Ni17 150.97(9)
Ni2 Ni5 Ni7 Ni17 5.32(9)
Ni4 Ni5 Ni7 Ni17 3.42(14)
Ni16 Ni5 Ni7 Ni17 116.69(10)
Ni27 Ni5 Ni7 Ni17 -102.02(10)
Ni25 Ni5 Ni7 Ni17 -175.14(11)
C1 Ni5 Ni7 Ni18 1.3(4)
C2 Ni5 Ni7 Ni18 144.1(4)
Cu1 Ni5 Ni7 Ni18 -88.64(9)
Ni1 Ni5 Ni7 Ni18 109.06(7)
Ni22 Ni5 Ni7 Ni18 -175(2)
Ni23 Ni5 Ni7 Ni18 -159.54(9)
Ni2 Ni5 Ni7 Ni18 54.81(6)
Ni4 Ni5 Ni7 Ni18 52.91(10)
Ni16 Ni5 Ni7 Ni18 166.18(8)
Ni27 Ni5 Ni7 Ni18 -52.53(7)
Ni25 Ni5 Ni7 Ni18 -125.65(8)
C4 Ni1 Ni8 C14 121.0(15)
C2 Ni1 Ni8 C14 -28.1(15)
Ni2 Ni1 Ni8 C14 -116.7(14)
Ni5 Ni1 Ni8 C14 -60.3(14)
Ni13 Ni1 Ni8 C14 64.9(15)
Ni3 Ni1 Ni8 C14 168.4(14)
Ni16 Ni1 Ni8 C14 -1.5(15)
Ni12 Ni1 Ni8 C14 171.7(15)
Ni9 Ni1 Ni8 C14 31.7(14)
Ni4 Ni1 Ni8 C14 -114.6(15)
Ni20 Ni1 Ni8 C14 100.4(14)
C4 Ni1 Ni8 C20 -53.0(7)
C2 Ni1 Ni8 C20 157.9(7)
Ni2 Ni1 Ni8 C20 69.3(6)
Ni5 Ni1 Ni8 C20 125.7(5)
Ni13 Ni1 Ni8 C20 -109.1(6)
Ni3 Ni1 Ni8 C20 -5.6(6)
Ni16 Ni1 Ni8 C20 -175.5(5)
Ni12 Ni1 Ni8 C20 -2.3(5)
Ni9 Ni1 Ni8 C20 -142.3(6)
Ni4 Ni1 Ni8 C20 71.4(5)
Ni20 Ni1 Ni8 C20 -73.6(5)
C4 Ni1 Ni8 C2 149.1(6)
Ni2 Ni1 Ni8 C2 -88.5(5)
Ni5 Ni1 Ni8 C2 -32.2(5)
Ni13 Ni1 Ni8 C2 93.0(5)
Ni3 Ni1 Ni8 C2 -163.4(5)
Ni16 Ni1 Ni8 C2 26.7(5)
Ni12 Ni1 Ni8 C2 -160.2(5)
Ni9 Ni1 Ni8 C2 59.8(5)
Ni4 Ni1 Ni8 C2 -86.4(5)
Ni20 Ni1 Ni8 C2 128.6(5)
C4 Ni1 Ni8 Ni24 125.5(4)
C2 Ni1 Ni8 Ni24 -23.6(5)
Ni2 Ni1 Ni8 Ni24 -112.12(11)
Ni5 Ni1 Ni8 Ni24 -55.75(9)
Ni13 Ni1 Ni8 Ni24 69.42(11)
Ni3 Ni1 Ni8 Ni24 172.97(9)
Ni16 Ni1 Ni8 Ni24 3.09(12)
Ni12 Ni1 Ni8 Ni24 176.20(11)
Ni9 Ni1 Ni8 Ni24 36.25(8)
Ni4 Ni1 Ni8 Ni24 -110.03(10)
Ni20 Ni1 Ni8 Ni24 104.99(10)
C4 Ni1 Ni8 Ni12 -50.7(4)
C2 Ni1 Ni8 Ni12 160.2(5)
Ni2 Ni1 Ni8 Ni12 71.68(10)
Ni5 Ni1 Ni8 Ni12 128.05(8)
Ni13 Ni1 Ni8 Ni12 -106.78(9)
Ni3 Ni1 Ni8 Ni12 -3.24(9)
Ni16 Ni1 Ni8 Ni12 -173.12(10)
Ni9 Ni1 Ni8 Ni12 -139.96(9)
Ni4 Ni1 Ni8 Ni12 73.77(7)
Ni20 Ni1 Ni8 Ni12 -71.22(7)
C4 Ni1 Ni8 Ni4 -124.5(4)
C2 Ni1 Ni8 Ni4 86.4(5)
Ni2 Ni1 Ni8 Ni4 -2.09(9)
Ni5 Ni1 Ni8 Ni4 54.28(6)
Ni13 Ni1 Ni8 Ni4 179.45(9)
Ni3 Ni1 Ni8 Ni4 -77.01(9)
Ni16 Ni1 Ni8 Ni4 113.11(9)
Ni12 Ni1 Ni8 Ni4 -73.77(7)
Ni9 Ni1 Ni8 Ni4 146.27(8)
Ni20 Ni1 Ni8 Ni4 -144.99(8)
C4 Ni1 Ni8 Ni22 -177.9(4)
C2 Ni1 Ni8 Ni22 33.0(5)
Ni2 Ni1 Ni8 Ni22 -55.52(10)
Ni5 Ni1 Ni8 Ni22 0.86(7)
Ni13 Ni1 Ni8 Ni22 126.03(8)
Ni3 Ni1 Ni8 Ni22 -130.43(9)
Ni16 Ni1 Ni8 Ni22 59.69(9)
Ni12 Ni1 Ni8 Ni22 -127.19(8)
Ni9 Ni1 Ni8 Ni22 92.85(7)
Ni4 Ni1 Ni8 Ni22 -53.42(6)
Ni20 Ni1 Ni8 Ni22 161.59(8)
C4 Ni1 Ni8 Ni20 20.5(4)
C2 Ni1 Ni8 Ni20 -128.6(5)
Ni2 Ni1 Ni8 Ni20 142.89(10)
Ni5 Ni1 Ni8 Ni20 -160.73(7)
Ni13 Ni1 Ni8 Ni20 -35.57(8)
Ni3 Ni1 Ni8 Ni20 67.98(9)
Ni16 Ni1 Ni8 Ni20 -101.90(9)
Ni12 Ni1 Ni8 Ni20 71.22(7)
Ni9 Ni1 Ni8 Ni20 -68.74(7)
Ni4 Ni1 Ni8 Ni20 144.99(8)
C4 Ni1 Ni8 Ni9 89.3(4)
C2 Ni1 Ni8 Ni9 -59.8(5)
Ni2 Ni1 Ni8 Ni9 -148.37(11)
Ni5 Ni1 Ni8 Ni9 -91.99(7)
Ni13 Ni1 Ni8 Ni9 33.17(8)
Ni3 Ni1 Ni8 Ni9 136.72(10)
Ni16 Ni1 Ni8 Ni9 -33.16(9)
Ni12 Ni1 Ni8 Ni9 139.96(9)
Ni4 Ni1 Ni8 Ni9 -146.27(8)
Ni20 Ni1 Ni8 Ni9 68.74(7)
C25 Ni4 Ni8 C14 -1.1(8)
C21 Ni4 Ni8 C14 -90.9(8)
Ni6 Ni4 Ni8 C14 -142.3(7)
Ni22 Ni4 Ni8 C14 46.8(7)
Ni5 Ni4 Ni8 C14 102.0(7)
Ni11 Ni4 Ni8 C14 147.0(8)
Ni2 Ni4 Ni8 C14 155.2(7)
Ni1 Ni4 Ni8 C14 153.4(7)
Ni12 Ni4 Ni8 C14 -136.2(7)
Ni21 Ni4 Ni8 C14 58.8(7)
C25 Ni4 Ni8 C20 88.0(6)
C21 Ni4 Ni8 C20 -1.7(6)
Ni6 Ni4 Ni8 C20 -53.1(5)
Ni22 Ni4 Ni8 C20 136.0(5)
Ni5 Ni4 Ni8 C20 -168.9(5)
Ni11 Ni4 Ni8 C20 -123.9(6)
Ni2 Ni4 Ni8 C20 -115.7(5)
Ni1 Ni4 Ni8 C20 -117.4(5)
Ni12 Ni4 Ni8 C20 -47.1(5)
Ni21 Ni4 Ni8 C20 148.0(5)
C25 Ni4 Ni8 C2 -101.1(6)
C21 Ni4 Ni8 C2 169.2(5)
Ni6 Ni4 Ni8 C2 117.8(3)
Ni22 Ni4 Ni8 C2 -53.1(3)
Ni5 Ni4 Ni8 C2 2.0(3)
Ni11 Ni4 Ni8 C2 47.0(6)
Ni2 Ni4 Ni8 C2 55.2(3)
Ni1 Ni4 Ni8 C2 53.5(3)
Ni12 Ni4 Ni8 C2 123.9(3)
Ni21 Ni4 Ni8 C2 -41.1(3)
C25 Ni4 Ni8 Ni24 -62.1(5)
C21 Ni4 Ni8 Ni24 -151.8(4)
Ni6 Ni4 Ni8 Ni24 156.73(9)
Ni22 Ni4 Ni8 Ni24 -14.19(9)
Ni5 Ni4 Ni8 Ni24 40.99(9)
Ni11 Ni4 Ni8 Ni24 86.0(5)
Ni2 Ni4 Ni8 Ni24 94.18(10)
Ni1 Ni4 Ni8 Ni24 92.46(10)
Ni12 Ni4 Ni8 Ni24 162.81(11)
Ni21 Ni4 Ni8 Ni24 -2.17(13)
C25 Ni4 Ni8 Ni12 135.1(5)
C21 Ni4 Ni8 Ni12 45.3(4)
Ni6 Ni4 Ni8 Ni12 -6.08(8)
Ni22 Ni4 Ni8 Ni12 -177.00(8)
Ni5 Ni4 Ni8 Ni12 -121.82(7)
Ni11 Ni4 Ni8 Ni12 -76.8(5)
Ni2 Ni4 Ni8 Ni12 -68.63(8)
Ni1 Ni4 Ni8 Ni12 -70.35(6)
Ni21 Ni4 Ni8 Ni12 -164.98(10)
C25 Ni4 Ni8 Ni1 -154.6(5)
C21 Ni4 Ni8 Ni1 115.7(4)
Ni6 Ni4 Ni8 Ni1 64.27(8)
Ni22 Ni4 Ni8 Ni1 -106.65(7)
Ni5 Ni4 Ni8 Ni1 -51.47(6)
Ni11 Ni4 Ni8 Ni1 -6.5(5)
Ni2 Ni4 Ni8 Ni1 1.72(7)
Ni12 Ni4 Ni8 Ni1 70.35(6)
Ni21 Ni4 Ni8 Ni1 -94.63(9)
C25 Ni4 Ni8 Ni22 -47.9(4)
C21 Ni4 Ni8 Ni22 -137.7(4)
Ni6 Ni4 Ni8 Ni22 170.92(9)
Ni5 Ni4 Ni8 Ni22 55.18(6)
Ni11 Ni4 Ni8 Ni22 100.2(5)
Ni2 Ni4 Ni8 Ni22 108.37(8)
Ni1 Ni4 Ni8 Ni22 106.65(7)
Ni12 Ni4 Ni8 Ni22 177.00(8)
Ni21 Ni4 Ni8 Ni22 12.02(9)
C25 Ni4 Ni8 Ni20 171.0(5)
C21 Ni4 Ni8 Ni20 81.3(4)
Ni6 Ni4 Ni8 Ni20 29.85(11)
Ni22 Ni4 Ni8 Ni20 -141.07(10)
Ni5 Ni4 Ni8 Ni20 -85.88(9)
Ni11 Ni4 Ni8 Ni20 -40.9(5)
Ni2 Ni4 Ni8 Ni20 -32.70(11)
Ni1 Ni4 Ni8 Ni20 -34.42(8)
Ni12 Ni4 Ni8 Ni20 35.93(8)
Ni21 Ni4 Ni8 Ni20 -129.04(9)
C25 Ni4 Ni8 Ni9 -123.3(5)
C21 Ni4 Ni8 Ni9 147.0(4)
Ni6 Ni4 Ni8 Ni9 95.57(9)
Ni22 Ni4 Ni8 Ni9 -75.34(8)
Ni5 Ni4 Ni8 Ni9 -20.16(8)
Ni11 Ni4 Ni8 Ni9 24.8(5)
Ni2 Ni4 Ni8 Ni9 33.02(10)
Ni1 Ni4 Ni8 Ni9 31.31(7)
Ni12 Ni4 Ni8 Ni9 101.66(8)
Ni21 Ni4 Ni8 Ni9 -63.32(11)
C4 Ni1 Ni9 C13 -162.9(15)
C2 Ni1 Ni9 C13 2.1(15)
Ni2 Ni1 Ni9 C13 53.9(14)
Ni5 Ni1 Ni9 C13 30.9(14)
Ni8 Ni1 Ni9 C13 -60.2(14)
Ni13 Ni1 Ni9 C13 157.0(14)
Ni3 Ni1 Ni9 C13 -168.9(14)
Ni16 Ni1 Ni9 C13 86.7(14)
Ni12 Ni1 Ni9 C13 -96.3(14)
Ni4 Ni1 Ni9 C13 -26.8(14)
Ni20 Ni1 Ni9 C13 -130.9(14)
C4 Ni1 Ni9 C18 22.9(7)
C2 Ni1 Ni9 C18 -172.1(8)
Ni2 Ni1 Ni9 C18 -120.3(6)
Ni5 Ni1 Ni9 C18 -143.3(6)
Ni8 Ni1 Ni9 C18 125.6(6)
Ni13 Ni1 Ni9 C18 -17.2(6)
Ni3 Ni1 Ni9 C18 16.9(6)
Ni16 Ni1 Ni9 C18 -87.5(6)
Ni12 Ni1 Ni9 C18 89.5(6)
Ni4 Ni1 Ni9 C18 159.0(6)
Ni20 Ni1 Ni9 C18 54.9(6)
C4 Ni1 Ni9 C2 -165.0(6)
Ni2 Ni1 Ni9 C2 51.8(5)
Ni5 Ni1 Ni9 C2 28.8(5)
Ni8 Ni1 Ni9 C2 -62.2(5)
Ni13 Ni1 Ni9 C2 154.9(5)
Ni3 Ni1 Ni9 C2 -171.0(5)
Ni16 Ni1 Ni9 C2 84.7(5)
Ni12 Ni1 Ni9 C2 -98.3(5)
Ni4 Ni1 Ni9 C2 -28.9(5)
Ni20 Ni1 Ni9 C2 -132.9(5)
C4 Ni1 Ni9 Ni24 -139.6(4)
C2 Ni1 Ni9 Ni24 25.3(5)
Ni2 Ni1 Ni9 Ni24 77.12(19)
Ni5 Ni1 Ni9 Ni24 54.15(10)
Ni8 Ni1 Ni9 Ni24 -36.94(9)
Ni13 Ni1 Ni9 Ni24 -179.79(11)
Ni3 Ni1 Ni9 Ni24 -145.69(12)
Ni16 Ni1 Ni9 Ni24 109.96(10)
Ni12 Ni1 Ni9 Ni24 -73.04(11)
Ni4 Ni1 Ni9 Ni24 -3.56(12)
Ni20 Ni1 Ni9 Ni24 -107.63(10)
C4 Ni1 Ni9 Ni13 40.1(4)
C2 Ni1 Ni9 Ni13 -154.9(5)
Ni2 Ni1 Ni9 Ni13 -103.09(17)
Ni5 Ni1 Ni9 Ni13 -126.06(8)
Ni8 Ni1 Ni9 Ni13 142.85(9)
Ni3 Ni1 Ni9 Ni13 34.10(13)
Ni16 Ni1 Ni9 Ni13 -70.24(7)
Ni12 Ni1 Ni9 Ni13 106.75(9)
Ni4 Ni1 Ni9 Ni13 176.23(10)
Ni20 Ni1 Ni9 Ni13 72.16(7)
C4 Ni1 Ni9 Ni20 -32.0(4)
C2 Ni1 Ni9 Ni20 132.9(5)
Ni2 Ni1 Ni9 Ni20 -175.25(17)
Ni5 Ni1 Ni9 Ni20 161.78(7)
Ni8 Ni1 Ni9 Ni20 70.69(7)
Ni13 Ni1 Ni9 Ni20 -72.16(7)
Ni3 Ni1 Ni9 Ni20 -38.06(13)
Ni16 Ni1 Ni9 Ni20 -142.41(8)
Ni12 Ni1 Ni9 Ni20 34.59(7)
Ni4 Ni1 Ni9 Ni20 104.07(9)
C4 Ni1 Ni9 Ni16 110.4(4)
C2 Ni1 Ni9 Ni16 -84.7(5)
Ni2 Ni1 Ni9 Ni16 -32.84(16)
Ni5 Ni1 Ni9 Ni16 -55.81(6)
Ni8 Ni1 Ni9 Ni16 -146.90(8)
Ni13 Ni1 Ni9 Ni16 70.24(7)
Ni3 Ni1 Ni9 Ni16 104.35(13)
Ni12 Ni1 Ni9 Ni16 177.00(9)
Ni4 Ni1 Ni9 Ni16 -113.53(9)
Ni20 Ni1 Ni9 Ni16 142.41(8)
C4 Ni1 Ni9 Ni8 -102.7(4)
C2 Ni1 Ni9 Ni8 62.2(5)
Ni2 Ni1 Ni9 Ni8 114.06(17)
Ni5 Ni1 Ni9 Ni8 91.09(7)
Ni13 Ni1 Ni9 Ni8 -142.85(9)
Ni3 Ni1 Ni9 Ni8 -108.75(14)
Ni16 Ni1 Ni9 Ni8 146.90(8)
Ni12 Ni1 Ni9 Ni8 -36.10(8)
Ni4 Ni1 Ni9 Ni8 33.37(8)
Ni20 Ni1 Ni9 Ni8 -70.69(7)
C4 Ni1 Ni9 Ni23 164.7(4)
C2 Ni1 Ni9 Ni23 -30.3(5)
Ni2 Ni1 Ni9 Ni23 21.47(17)
Ni5 Ni1 Ni9 Ni23 -1.50(7)
Ni8 Ni1 Ni9 Ni23 -92.59(7)
Ni13 Ni1 Ni9 Ni23 124.56(8)
Ni3 Ni1 Ni9 Ni23 158.66(12)
Ni16 Ni1 Ni9 Ni23 54.31(7)
Ni12 Ni1 Ni9 Ni23 -128.69(8)
Ni4 Ni1 Ni9 Ni23 -59.22(9)
Ni20 Ni1 Ni9 Ni23 -163.28(8)
C14 Ni8 Ni9 C13 -10.5(9)
C20 Ni8 Ni9 C13 -119.2(10)
C2 Ni8 Ni9 C13 97.1(8)
Ni24 Ni8 Ni9 C13 21.3(6)
Ni12 Ni8 Ni9 C13 -165.9(6)
Ni1 Ni8 Ni9 C13 157.1(6)
Ni4 Ni8 Ni9 C13 125.1(6)
Ni22 Ni8 Ni9 C13 71.0(6)
Ni20 Ni8 Ni9 C13 -128.1(6)
C14 Ni8 Ni9 C18 101.7(9)
C20 Ni8 Ni9 C18 -7.0(10)
C2 Ni8 Ni9 C18 -150.7(8)
Ni24 Ni8 Ni9 C18 133.5(6)
Ni12 Ni8 Ni9 C18 -53.7(6)
Ni1 Ni8 Ni9 C18 -90.6(6)
Ni4 Ni8 Ni9 C18 -122.6(6)
Ni22 Ni8 Ni9 C18 -176.7(6)
Ni20 Ni8 Ni9 C18 -15.9(6)
C14 Ni8 Ni9 C2 -107.6(7)
C20 Ni8 Ni9 C2 143.7(9)
Ni24 Ni8 Ni9 C2 -75.8(4)
Ni12 Ni8 Ni9 C2 97.0(4)
Ni1 Ni8 Ni9 C2 60.1(4)
Ni4 Ni8 Ni9 C2 28.0(4)
Ni22 Ni8 Ni9 C2 -26.1(4)
Ni20 Ni8 Ni9 C2 134.8(4)
C14 Ni8 Ni9 Ni24 -31.9(6)
C20 Ni8 Ni9 Ni24 -140.5(8)
C2 Ni8 Ni9 Ni24 75.8(4)
Ni12 Ni8 Ni9 Ni24 172.78(12)
Ni1 Ni8 Ni9 Ni24 135.81(10)
Ni4 Ni8 Ni9 Ni24 103.80(11)
Ni22 Ni8 Ni9 Ni24 49.70(9)
Ni20 Ni8 Ni9 Ni24 -149.49(10)
C14 Ni8 Ni9 Ni13 159.2(6)
C20 Ni8 Ni9 Ni13 50.6(8)
C2 Ni8 Ni9 Ni13 -93.1(4)
Ni24 Ni8 Ni9 Ni13 -168.89(12)
Ni12 Ni8 Ni9 Ni13 3.89(12)
Ni1 Ni8 Ni9 Ni13 -33.08(8)
Ni4 Ni8 Ni9 Ni13 -65.08(11)
Ni22 Ni8 Ni9 Ni13 -119.18(9)
Ni20 Ni8 Ni9 Ni13 41.63(8)
C14 Ni8 Ni9 Ni1 -167.7(6)
C20 Ni8 Ni9 Ni1 83.7(8)
C2 Ni8 Ni9 Ni1 -60.1(4)
Ni24 Ni8 Ni9 Ni1 -135.81(10)
Ni12 Ni8 Ni9 Ni1 36.97(8)
Ni4 Ni8 Ni9 Ni1 -32.00(7)
Ni22 Ni8 Ni9 Ni1 -86.10(7)
Ni20 Ni8 Ni9 Ni1 74.71(7)
C14 Ni8 Ni9 Ni20 117.6(6)
C20 Ni8 Ni9 Ni20 9.0(8)
C2 Ni8 Ni9 Ni20 -134.8(4)
Ni24 Ni8 Ni9 Ni20 149.49(10)
Ni12 Ni8 Ni9 Ni20 -37.73(8)
Ni1 Ni8 Ni9 Ni20 -74.71(7)
Ni4 Ni8 Ni9 Ni20 -106.71(9)
Ni22 Ni8 Ni9 Ni20 -160.81(8)
C14 Ni8 Ni9 Ni16 -138.7(6)
C20 Ni8 Ni9 Ni16 112.7(8)
C2 Ni8 Ni9 Ni16 -31.0(4)
Ni24 Ni8 Ni9 Ni16 -106.77(10)
Ni12 Ni8 Ni9 Ni16 66.01(10)
Ni1 Ni8 Ni9 Ni16 29.04(7)
Ni4 Ni8 Ni9 Ni16 -2.96(10)
Ni22 Ni8 Ni9 Ni16 -57.06(8)
Ni20 Ni8 Ni9 Ni16 103.75(8)
C14 Ni8 Ni9 Ni23 -83.4(6)
C20 Ni8 Ni9 Ni23 168.0(8)
C2 Ni8 Ni9 Ni23 24.3(4)
Ni24 Ni8 Ni9 Ni23 -51.48(9)
Ni12 Ni8 Ni9 Ni23 121.30(9)
Ni1 Ni8 Ni9 Ni23 84.33(7)
Ni4 Ni8 Ni9 Ni23 52.33(8)
Ni22 Ni8 Ni9 Ni23 -1.77(7)
Ni20 Ni8 Ni9 Ni23 159.04(8)
C16 Ni7 Ni10 C35 -14.0(9)
C12 Ni7 Ni10 C35 -19.2(12)
Ni2 Ni7 Ni10 C35 151.4(7)
Ni25 Ni7 Ni10 C35 -93.8(7)
Ni27 Ni7 Ni10 C35 165.8(7)
Ni5 Ni7 Ni10 C35 -156.5(7)
C1 Ni7 Ni10 C35 159.7(8)
Ni16 Ni7 Ni10 C35 -102.7(7)
Ni17 Ni7 Ni10 C35 83.8(7)
Ni18 Ni7 Ni10 C35 113.0(7)
C12 Ni7 Ni10 C16 -5.2(11)
Ni2 Ni7 Ni10 C16 165.4(6)
Ni25 Ni7 Ni10 C16 -79.9(6)
Ni27 Ni7 Ni10 C16 179.8(7)
Ni5 Ni7 Ni10 C16 -142.5(6)
C1 Ni7 Ni10 C16 173.6(7)
Ni16 Ni7 Ni10 C16 -88.8(6)
Ni17 Ni7 Ni10 C16 97.8(6)
Ni18 Ni7 Ni10 C16 126.9(6)
C16 Ni7 Ni10 Ni3 -168.9(6)
C12 Ni7 Ni10 Ni3 -174.1(10)
Ni2 Ni7 Ni10 Ni3 -3.46(7)
Ni25 Ni7 Ni10 Ni3 111.27(10)
Ni27 Ni7 Ni10 Ni3 10.9(2)
Ni5 Ni7 Ni10 Ni3 48.63(9)
C1 Ni7 Ni10 Ni3 4.8(3)
Ni16 Ni7 Ni10 Ni3 102.38(8)
Ni17 Ni7 Ni10 Ni3 -71.06(8)
Ni18 Ni7 Ni10 Ni3 -41.93(10)
C16 Ni7 Ni10 Ni28 125.9(7)
C12 Ni7 Ni10 Ni28 120.7(10)
Ni2 Ni7 Ni10 Ni28 -68.7(3)
Ni25 Ni7 Ni10 Ni28 46.0(4)
Ni27 Ni7 Ni10 Ni28 -54.3(5)
Ni5 Ni7 Ni10 Ni28 -16.6(4)
C1 Ni7 Ni10 Ni28 -60.5(5)
Ni16 Ni7 Ni10 Ni28 37.1(3)
Ni17 Ni7 Ni10 Ni28 -136.3(4)
Ni18 Ni7 Ni10 Ni28 -107.2(3)
C16 Ni7 Ni10 Ni17 -97.8(6)
C12 Ni7 Ni10 Ni17 -103.0(10)
Ni2 Ni7 Ni10 Ni17 67.60(6)
Ni25 Ni7 Ni10 Ni17 -177.68(10)
Ni27 Ni7 Ni10 Ni17 81.9(2)
Ni5 Ni7 Ni10 Ni17 119.68(7)
C1 Ni7 Ni10 Ni17 75.8(3)
Ni16 Ni7 Ni10 Ni17 173.43(8)
Ni18 Ni7 Ni10 Ni17 29.12(7)
C16 Ni7 Ni10 Ni2 -165.4(6)
C12 Ni7 Ni10 Ni2 -170.6(10)
Ni25 Ni7 Ni10 Ni2 114.72(10)
Ni27 Ni7 Ni10 Ni2 14.3(2)
Ni5 Ni7 Ni10 Ni2 52.08(6)
C1 Ni7 Ni10 Ni2 8.2(3)
Ni16 Ni7 Ni10 Ni2 105.83(7)
Ni17 Ni7 Ni10 Ni2 -67.60(6)
Ni18 Ni7 Ni10 Ni2 -38.48(7)
C16 Ni7 Ni10 Ni16 88.8(6)
C12 Ni7 Ni10 Ni16 83.5(10)
Ni2 Ni7 Ni10 Ni16 -105.83(7)
Ni25 Ni7 Ni10 Ni16 8.89(8)
Ni27 Ni7 Ni10 Ni16 -91.5(2)
Ni5 Ni7 Ni10 Ni16 -53.75(6)
C1 Ni7 Ni10 Ni16 -97.6(3)
Ni17 Ni7 Ni10 Ni16 -173.43(8)
Ni18 Ni7 Ni10 Ni16 -144.31(9)
C16 Ni7 Ni10 Ni1 143.3(6)
C12 Ni7 Ni10 Ni1 138.1(10)
Ni2 Ni7 Ni10 Ni1 -51.27(6)
Ni25 Ni7 Ni10 Ni1 63.45(10)
Ni27 Ni7 Ni10 Ni1 -36.9(2)
Ni5 Ni7 Ni10 Ni1 0.81(6)
C1 Ni7 Ni10 Ni1 -43.1(3)
Ni16 Ni7 Ni10 Ni1 54.56(6)
Ni17 Ni7 Ni10 Ni1 -118.87(7)
Ni18 Ni7 Ni10 Ni1 -89.75(8)
C16 Ni7 Ni10 Ni13 96.6(6)
C12 Ni7 Ni10 Ni13 91.4(10)
Ni2 Ni7 Ni10 Ni13 -97.96(8)
Ni25 Ni7 Ni10 Ni13 16.77(12)
Ni27 Ni7 Ni10 Ni13 -83.6(2)
Ni5 Ni7 Ni10 Ni13 -45.88(9)
C1 Ni7 Ni10 Ni13 -89.7(3)
Ni16 Ni7 Ni10 Ni13 7.87(7)
Ni17 Ni7 Ni10 Ni13 -165.56(9)
Ni18 Ni7 Ni10 Ni13 -136.44(8)
C16 Ni7 Ni10 Ni26 -105.3(6)
C12 Ni7 Ni10 Ni26 -110.5(10)
Ni2 Ni7 Ni10 Ni26 60.14(8)
Ni25 Ni7 Ni10 Ni26 174.87(9)
Ni27 Ni7 Ni10 Ni26 74.5(2)
Ni5 Ni7 Ni10 Ni26 112.22(8)
C1 Ni7 Ni10 Ni26 68.4(3)
Ni16 Ni7 Ni10 Ni26 165.97(9)
Ni17 Ni7 Ni10 Ni26 -7.46(7)
Ni18 Ni7 Ni10 Ni26 21.66(11)
C4 Ni3 Ni10 C35 85.7(6)
C3 Ni3 Ni10 C35 -109.3(6)
Cu2 Ni3 Ni10 C35 -15.3(5)
Ni1 Ni3 Ni10 C35 134.7(5)
Ni2 Ni3 Ni10 C35 -160.3(5)
Ni6 Ni3 Ni10 C35 -159.0(5)
Ni28 Ni3 Ni10 C35 30.8(5)
Ni14 Ni3 Ni10 C35 -90.9(5)
Ni26 Ni3 Ni10 C35 -58.1(5)
Ni29 Ni3 Ni10 C35 57.2(5)
Ni19 Ni3 Ni10 C35 -149(3)
C4 Ni3 Ni10 C16 -136.4(13)
C3 Ni3 Ni10 C16 28.7(13)
Cu2 Ni3 Ni10 C16 122.6(13)
Ni1 Ni3 Ni10 C16 -87.3(13)
Ni2 Ni3 Ni10 C16 -22.3(13)
Ni6 Ni3 Ni10 C16 -21.1(13)
Ni28 Ni3 Ni10 C16 168.8(13)
Ni14 Ni3 Ni10 C16 47.0(13)
Ni26 Ni3 Ni10 C16 79.9(13)
Ni29 Ni3 Ni10 C16 -164.8(13)
Ni19 Ni3 Ni10 C16 -11(3)
C4 Ni3 Ni10 Ni7 -110.6(4)
C3 Ni3 Ni10 Ni7 54.4(4)
Cu2 Ni3 Ni10 Ni7 148.39(10)
Ni1 Ni3 Ni10 Ni7 -61.55(8)
Ni2 Ni3 Ni10 Ni7 3.45(7)
Ni6 Ni3 Ni10 Ni7 4.69(12)
Ni28 Ni3 Ni10 Ni7 -165.42(10)
Ni14 Ni3 Ni10 Ni7 72.80(10)
Ni26 Ni3 Ni10 Ni7 105.66(9)
Ni29 Ni3 Ni10 Ni7 -139.03(9)
Ni19 Ni3 Ni10 Ni7 15(3)
C4 Ni3 Ni10 Ni28 54.8(4)
C3 Ni3 Ni10 Ni28 -140.1(4)
Cu2 Ni3 Ni10 Ni28 -46.19(10)
Ni1 Ni3 Ni10 Ni28 103.87(8)
Ni2 Ni3 Ni10 Ni28 168.87(8)
Ni6 Ni3 Ni10 Ni28 170.12(10)
Ni14 Ni3 Ni10 Ni28 -121.77(9)
Ni26 Ni3 Ni10 Ni28 -88.92(8)
Ni29 Ni3 Ni10 Ni28 26.39(8)
Ni19 Ni3 Ni10 Ni28 -180(100)
C4 Ni3 Ni10 Ni17 -168.9(4)
C3 Ni3 Ni10 Ni17 -3.8(3)
Cu2 Ni3 Ni10 Ni17 90.13(10)
Ni1 Ni3 Ni10 Ni17 -119.80(7)
Ni2 Ni3 Ni10 Ni17 -54.80(6)
Ni6 Ni3 Ni10 Ni17 -53.56(9)
Ni28 Ni3 Ni10 Ni17 136.32(8)
Ni14 Ni3 Ni10 Ni17 14.55(9)
Ni26 Ni3 Ni10 Ni17 47.40(7)
Ni29 Ni3 Ni10 Ni17 162.72(8)
Ni19 Ni3 Ni10 Ni17 -44(3)
C4 Ni3 Ni10 Ni2 -114.1(4)
C3 Ni3 Ni10 Ni2 51.0(3)
Cu2 Ni3 Ni10 Ni2 144.94(11)
Ni1 Ni3 Ni10 Ni2 -65.00(6)
Ni6 Ni3 Ni10 Ni2 1.24(7)
Ni28 Ni3 Ni10 Ni2 -168.87(8)
Ni14 Ni3 Ni10 Ni2 69.35(8)
Ni26 Ni3 Ni10 Ni2 102.21(8)
Ni29 Ni3 Ni10 Ni2 -142.48(9)
Ni19 Ni3 Ni10 Ni2 11(3)
C4 Ni3 Ni10 Ni16 -45.8(4)
C3 Ni3 Ni10 Ni16 119.2(4)
Cu2 Ni3 Ni10 Ni16 -146.85(10)
Ni1 Ni3 Ni10 Ni16 3.21(7)
Ni2 Ni3 Ni10 Ni16 68.21(8)
Ni6 Ni3 Ni10 Ni16 69.45(11)
Ni28 Ni3 Ni10 Ni16 -100.66(9)
Ni14 Ni3 Ni10 Ni16 137.57(8)
Ni26 Ni3 Ni10 Ni16 170.42(9)
Ni29 Ni3 Ni10 Ni16 -74.27(10)
Ni19 Ni3 Ni10 Ni16 79(3)
C4 Ni3 Ni10 Ni1 -49.1(4)
C3 Ni3 Ni10 Ni1 116.0(4)
Cu2 Ni3 Ni10 Ni1 -150.06(11)
Ni2 Ni3 Ni10 Ni1 65.00(6)
Ni6 Ni3 Ni10 Ni1 66.24(8)
Ni28 Ni3 Ni10 Ni1 -103.87(8)
Ni14 Ni3 Ni10 Ni1 134.36(9)
Ni26 Ni3 Ni10 Ni1 167.21(9)
Ni29 Ni3 Ni10 Ni1 -77.48(8)
Ni19 Ni3 Ni10 Ni1 76(3)
C4 Ni3 Ni10 Ni13 2.7(4)
C3 Ni3 Ni10 Ni13 167.7(4)
Cu2 Ni3 Ni10 Ni13 -98.34(10)
Ni1 Ni3 Ni10 Ni13 51.72(6)
Ni2 Ni3 Ni10 Ni13 116.72(6)
Ni6 Ni3 Ni10 Ni13 117.96(8)
Ni28 Ni3 Ni10 Ni13 -52.16(7)
Ni14 Ni3 Ni10 Ni13 -173.93(8)
Ni26 Ni3 Ni10 Ni13 -141.08(8)
Ni29 Ni3 Ni10 Ni13 -25.76(8)
Ni19 Ni3 Ni10 Ni13 128(3)
C4 Ni3 Ni10 Ni26 143.7(4)
C3 Ni3 Ni10 Ni26 -51.2(3)
Cu2 Ni3 Ni10 Ni26 42.73(10)
Ni1 Ni3 Ni10 Ni26 -167.21(9)
Ni2 Ni3 Ni10 Ni26 -102.21(8)
Ni6 Ni3 Ni10 Ni26 -100.96(10)
Ni28 Ni3 Ni10 Ni26 88.92(8)
Ni14 Ni3 Ni10 Ni26 -32.85(8)
Ni29 Ni3 Ni10 Ni26 115.31(9)
Ni19 Ni3 Ni10 Ni26 -91(3)
C3 Ni2 Ni10 C35 -6.5(12)
C1 Ni2 Ni10 C35 -150.7(12)
Ni1 Ni2 Ni10 C35 115.8(11)
Ni6 Ni2 Ni10 C35 44.6(11)
Ni7 Ni2 Ni10 C35 -137.8(11)
Ni5 Ni2 Ni10 C35 170.7(11)
Ni3 Ni2 Ni10 C35 45.9(11)
Ni17 Ni2 Ni10 C35 -60.8(11)
Ni11 Ni2 Ni10 C35 -88.9(12)
Ni15 Ni2 Ni10 C35 -32.7(11)
Ni18 Ni2 Ni10 C35 -95.3(11)
Ni4 Ni2 Ni10 C35 116.6(11)
C3 Ni2 Ni10 C16 120.3(6)
C1 Ni2 Ni10 C16 -24.0(7)
Ni1 Ni2 Ni10 C16 -117.4(5)
Ni6 Ni2 Ni10 C16 171.3(5)
Ni7 Ni2 Ni10 C16 -11.1(5)
Ni5 Ni2 Ni10 C16 -62.6(5)
Ni3 Ni2 Ni10 C16 172.6(5)
Ni17 Ni2 Ni10 C16 65.9(5)
Ni11 Ni2 Ni10 C16 37.9(7)
Ni15 Ni2 Ni10 C16 94.1(5)
Ni18 Ni2 Ni10 C16 31.5(5)
Ni4 Ni2 Ni10 C16 -116.7(5)
C3 Ni2 Ni10 Ni7 131.3(4)
C1 Ni2 Ni10 Ni7 -12.9(5)
Ni1 Ni2 Ni10 Ni7 -106.39(7)
Ni6 Ni2 Ni10 Ni7 -177.61(10)
Ni5 Ni2 Ni10 Ni7 -51.53(7)
Ni3 Ni2 Ni10 Ni7 -176.32(8)
Ni17 Ni2 Ni10 Ni7 76.98(8)
Ni11 Ni2 Ni10 Ni7 48.9(5)
Ni15 Ni2 Ni10 Ni7 105.11(9)
Ni18 Ni2 Ni10 Ni7 42.52(7)
Ni4 Ni2 Ni10 Ni7 -105.62(9)
C3 Ni2 Ni10 Ni3 -52.4(4)
C1 Ni2 Ni10 Ni3 163.4(5)
Ni1 Ni2 Ni10 Ni3 69.93(7)
Ni6 Ni2 Ni10 Ni3 -1.29(8)
Ni7 Ni2 Ni10 Ni3 176.32(8)
Ni5 Ni2 Ni10 Ni3 124.79(7)
Ni17 Ni2 Ni10 Ni3 -106.70(7)
Ni11 Ni2 Ni10 Ni3 -134.8(5)
Ni15 Ni2 Ni10 Ni3 -78.57(8)
Ni18 Ni2 Ni10 Ni3 -141.16(8)
Ni4 Ni2 Ni10 Ni3 70.70(9)
C3 Ni2 Ni10 Ni28 -63.1(4)
C1 Ni2 Ni10 Ni28 152.7(5)
Ni1 Ni2 Ni10 Ni28 59.24(9)
Ni6 Ni2 Ni10 Ni28 -11.98(12)
Ni7 Ni2 Ni10 Ni28 165.63(10)
Ni5 Ni2 Ni10 Ni28 114.10(9)
Ni3 Ni2 Ni10 Ni28 -10.69(8)
Ni17 Ni2 Ni10 Ni28 -117.39(9)
Ni11 Ni2 Ni10 Ni28 -145.4(5)
Ni15 Ni2 Ni10 Ni28 -89.26(10)
Ni18 Ni2 Ni10 Ni28 -151.85(8)
Ni4 Ni2 Ni10 Ni28 60.01(11)
C3 Ni2 Ni10 Ni17 54.3(4)
C1 Ni2 Ni10 Ni17 -89.9(5)
Ni1 Ni2 Ni10 Ni17 176.63(8)
Ni6 Ni2 Ni10 Ni17 105.41(9)
Ni7 Ni2 Ni10 Ni17 -76.98(8)
Ni5 Ni2 Ni10 Ni17 -128.51(8)
Ni3 Ni2 Ni10 Ni17 106.70(7)
Ni11 Ni2 Ni10 Ni17 -28.1(5)
Ni15 Ni2 Ni10 Ni17 28.13(8)
Ni18 Ni2 Ni10 Ni17 -34.46(8)
Ni4 Ni2 Ni10 Ni17 177.40(10)
C3 Ni2 Ni10 Ni16 -173.3(4)
C1 Ni2 Ni10 Ni16 42.5(5)
Ni1 Ni2 Ni10 Ni16 -51.00(6)
Ni6 Ni2 Ni10 Ni16 -122.22(8)
Ni7 Ni2 Ni10 Ni16 55.39(7)
Ni5 Ni2 Ni10 Ni16 3.86(7)
Ni3 Ni2 Ni10 Ni16 -120.93(7)
Ni17 Ni2 Ni10 Ni16 132.37(8)
Ni11 Ni2 Ni10 Ni16 104.3(5)
Ni15 Ni2 Ni10 Ni16 160.50(8)
Ni18 Ni2 Ni10 Ni16 97.91(8)
Ni4 Ni2 Ni10 Ni16 -50.23(10)
C3 Ni2 Ni10 Ni1 -122.3(4)
C1 Ni2 Ni10 Ni1 93.5(5)
Ni6 Ni2 Ni10 Ni1 -71.22(8)
Ni7 Ni2 Ni10 Ni1 106.39(7)
Ni5 Ni2 Ni10 Ni1 54.86(6)
Ni3 Ni2 Ni10 Ni1 -69.93(7)
Ni17 Ni2 Ni10 Ni1 -176.63(8)
Ni11 Ni2 Ni10 Ni1 155.3(5)
Ni15 Ni2 Ni10 Ni1 -148.50(10)
Ni18 Ni2 Ni10 Ni1 148.91(9)
Ni4 Ni2 Ni10 Ni1 0.77(7)
C3 Ni2 Ni10 Ni13 -122.0(4)
C1 Ni2 Ni10 Ni13 93.8(5)
Ni1 Ni2 Ni10 Ni13 0.26(7)
Ni6 Ni2 Ni10 Ni13 -70.96(9)
Ni7 Ni2 Ni10 Ni13 106.65(8)
Ni5 Ni2 Ni10 Ni13 55.12(8)
Ni3 Ni2 Ni10 Ni13 -69.67(8)
Ni17 Ni2 Ni10 Ni13 -176.37(9)
Ni11 Ni2 Ni10 Ni13 155.6(5)
Ni15 Ni2 Ni10 Ni13 -148.24(8)
Ni18 Ni2 Ni10 Ni13 149.17(7)
Ni4 Ni2 Ni10 Ni13 1.03(11)
C3 Ni2 Ni10 Ni26 3.2(4)
C1 Ni2 Ni10 Ni26 -141.0(5)
Ni1 Ni2 Ni10 Ni26 125.47(8)
Ni6 Ni2 Ni10 Ni26 54.25(9)
Ni7 Ni2 Ni10 Ni26 -128.14(8)
Ni5 Ni2 Ni10 Ni26 -179.67(8)
Ni3 Ni2 Ni10 Ni26 55.54(6)
Ni17 Ni2 Ni10 Ni26 -51.16(7)
Ni11 Ni2 Ni10 Ni26 -79.2(5)
Ni15 Ni2 Ni10 Ni26 -23.03(9)
Ni18 Ni2 Ni10 Ni26 -85.62(8)
Ni4 Ni2 Ni10 Ni26 126.24(9)
C4 Ni1 Ni10 C35 -23.3(7)
C2 Ni1 Ni10 C35 122.6(8)
Ni2 Ni1 Ni10 C35 -145.3(6)
Ni5 Ni1 Ni10 C35 159.1(6)
Ni8 Ni1 Ni10 C35 23.1(10)
Ni13 Ni1 Ni10 C35 34.4(6)
Ni3 Ni1 Ni10 C35 -73.1(6)
Ni16 Ni1 Ni10 C35 103.3(6)
Ni12 Ni1 Ni10 C35 -69.3(6)
Ni9 Ni1 Ni10 C35 65.4(6)
Ni4 Ni1 Ni10 C35 -146.0(6)
Ni20 Ni1 Ni10 C35 -0.5(6)
C4 Ni1 Ni10 C16 -152.5(7)
C2 Ni1 Ni10 C16 -6.6(7)
Ni2 Ni1 Ni10 C16 85.6(6)
Ni5 Ni1 Ni10 C16 29.9(6)
Ni8 Ni1 Ni10 C16 -106.1(10)
Ni13 Ni1 Ni10 C16 -94.7(6)
Ni3 Ni1 Ni10 C16 157.7(6)
Ni16 Ni1 Ni10 C16 -25.9(6)
Ni12 Ni1 Ni10 C16 161.5(6)
Ni9 Ni1 Ni10 C16 -63.8(6)
Ni4 Ni1 Ni10 C16 84.8(6)
Ni20 Ni1 Ni10 C16 -129.7(6)
C4 Ni1 Ni10 Ni7 176.7(4)
C2 Ni1 Ni10 Ni7 -37.3(5)
Ni2 Ni1 Ni10 Ni7 54.82(6)
Ni5 Ni1 Ni10 Ni7 -0.81(6)
Ni8 Ni1 Ni10 Ni7 -136.9(8)
Ni13 Ni1 Ni10 Ni7 -125.48(7)
Ni3 Ni1 Ni10 Ni7 126.95(8)
Ni16 Ni1 Ni10 Ni7 -56.60(7)
Ni12 Ni1 Ni10 Ni7 130.76(9)
Ni9 Ni1 Ni10 Ni7 -94.57(8)
Ni4 Ni1 Ni10 Ni7 54.10(9)
Ni20 Ni1 Ni10 Ni7 -160.41(7)
C4 Ni1 Ni10 Ni3 49.8(4)
C2 Ni1 Ni10 Ni3 -164.3(5)
Ni2 Ni1 Ni10 Ni3 -72.13(7)
Ni5 Ni1 Ni10 Ni3 -127.76(7)
Ni8 Ni1 Ni10 Ni3 96.2(8)
Ni13 Ni1 Ni10 Ni3 107.57(8)
Ni16 Ni1 Ni10 Ni3 176.45(8)
Ni12 Ni1 Ni10 Ni3 3.81(9)
Ni9 Ni1 Ni10 Ni3 138.48(9)
Ni4 Ni1 Ni10 Ni3 -72.85(8)
Ni20 Ni1 Ni10 Ni3 72.64(8)
C4 Ni1 Ni10 Ni28 -7.4(4)
C2 Ni1 Ni10 Ni28 138.6(5)
Ni2 Ni1 Ni10 Ni28 -129.29(8)
Ni5 Ni1 Ni10 Ni28 175.07(7)
Ni8 Ni1 Ni10 Ni28 39.0(8)
Ni13 Ni1 Ni10 Ni28 50.40(7)
Ni3 Ni1 Ni10 Ni28 -57.17(7)
Ni16 Ni1 Ni10 Ni28 119.28(8)
Ni12 Ni1 Ni10 Ni28 -53.35(10)
Ni9 Ni1 Ni10 Ni28 81.31(9)
Ni4 Ni1 Ni10 Ni28 -130.02(9)
Ni20 Ni1 Ni10 Ni28 15.47(8)
C4 Ni1 Ni10 Ni17 118.8(4)
C2 Ni1 Ni10 Ni17 -95.2(5)
Ni2 Ni1 Ni10 Ni17 -3.09(8)
Ni5 Ni1 Ni10 Ni17 -58.73(9)
Ni8 Ni1 Ni10 Ni17 165.2(8)
Ni13 Ni1 Ni10 Ni17 176.60(9)
Ni3 Ni1 Ni10 Ni17 69.03(8)
Ni16 Ni1 Ni10 Ni17 -114.52(9)
Ni12 Ni1 Ni10 Ni17 72.85(11)
Ni9 Ni1 Ni10 Ni17 -152.49(8)
Ni4 Ni1 Ni10 Ni17 -3.82(11)
Ni20 Ni1 Ni10 Ni17 141.67(8)
C4 Ni1 Ni10 Ni2 121.9(4)
C2 Ni1 Ni10 Ni2 -92.2(5)
Ni5 Ni1 Ni10 Ni2 -55.63(6)
Ni8 Ni1 Ni10 Ni2 168.3(8)
Ni13 Ni1 Ni10 Ni2 179.70(8)
Ni3 Ni1 Ni10 Ni2 72.13(7)
Ni16 Ni1 Ni10 Ni2 -111.43(8)
Ni12 Ni1 Ni10 Ni2 75.94(9)
Ni9 Ni1 Ni10 Ni2 -149.39(9)
Ni4 Ni1 Ni10 Ni2 -0.72(7)
Ni20 Ni1 Ni10 Ni2 144.77(9)
C4 Ni1 Ni10 Ni16 -126.6(4)
C2 Ni1 Ni10 Ni16 19.3(5)
Ni2 Ni1 Ni10 Ni16 111.43(8)
Ni5 Ni1 Ni10 Ni16 55.79(6)
Ni8 Ni1 Ni10 Ni16 -80.3(8)
Ni13 Ni1 Ni10 Ni16 -68.88(7)
Ni3 Ni1 Ni10 Ni16 -176.45(8)
Ni12 Ni1 Ni10 Ni16 -172.63(10)
Ni9 Ni1 Ni10 Ni16 -37.97(8)
Ni4 Ni1 Ni10 Ni16 110.70(9)
Ni20 Ni1 Ni10 Ni16 -103.81(8)
C4 Ni1 Ni10 Ni13 -57.8(4)
C2 Ni1 Ni10 Ni13 88.1(5)
Ni2 Ni1 Ni10 Ni13 -179.70(8)
Ni5 Ni1 Ni10 Ni13 124.67(7)
Ni8 Ni1 Ni10 Ni13 -11.4(8)
Ni3 Ni1 Ni10 Ni13 -107.57(8)
Ni16 Ni1 Ni10 Ni13 68.88(7)
Ni12 Ni1 Ni10 Ni13 -103.76(10)
Ni9 Ni1 Ni10 Ni13 30.91(7)
Ni4 Ni1 Ni10 Ni13 179.58(10)
Ni20 Ni1 Ni10 Ni13 -34.93(7)
C4 Ni1 Ni10 Ni26 61.3(4)
C2 Ni1 Ni10 Ni26 -152.8(5)
Ni2 Ni1 Ni10 Ni26 -60.60(8)
Ni5 Ni1 Ni10 Ni26 -116.23(8)
Ni8 Ni1 Ni10 Ni26 107.7(8)
Ni13 Ni1 Ni10 Ni26 119.10(9)
Ni3 Ni1 Ni10 Ni26 11.53(8)
Ni16 Ni1 Ni10 Ni26 -172.03(9)
Ni12 Ni1 Ni10 Ni26 15.34(12)
Ni9 Ni1 Ni10 Ni26 150.01(8)
Ni4 Ni1 Ni10 Ni26 -61.32(11)
Ni20 Ni1 Ni10 Ni26 84.17(9)
C3 Ni2 Ni11 C22 17.2(8)
C1 Ni2 Ni11 C22 164.5(9)
Ni1 Ni2 Ni11 C22 -109.9(7)
Ni6 Ni2 Ni11 C22 -39.8(7)
Ni7 Ni2 Ni11 C22 142.2(7)
Ni5 Ni2 Ni11 C22 -162.4(7)
Ni3 Ni2 Ni11 C22 -33.9(7)
Ni17 Ni2 Ni11 C22 70.6(7)
Ni15 Ni2 Ni11 C22 37.0(7)
Ni18 Ni2 Ni11 C22 103.7(7)
Ni4 Ni2 Ni11 C22 -106.3(7)
C3 Ni2 Ni11 C24 177.1(9)
C1 Ni2 Ni11 C24 -35.7(9)
Ni1 Ni2 Ni11 C24 49.9(8)
Ni6 Ni2 Ni11 C24 120.0(8)
Ni7 Ni2 Ni11 C24 -57.9(8)
Ni5 Ni2 Ni11 C24 -2.5(8)
Ni3 Ni2 Ni11 C24 125.9(8)
Ni17 Ni2 Ni11 C24 -129.5(8)
Ni15 Ni2 Ni11 C24 -163.1(8)
Ni18 Ni2 Ni11 C24 -96.5(8)
Ni4 Ni2 Ni11 C24 53.5(8)
C3 Ni2 Ni11 C1 -147.3(7)
Ni1 Ni2 Ni11 C1 85.6(5)
Ni6 Ni2 Ni11 C1 155.7(5)
Ni7 Ni2 Ni11 C1 -22.3(5)
Ni5 Ni2 Ni11 C1 33.1(5)
Ni3 Ni2 Ni11 C1 161.6(5)
Ni17 Ni2 Ni11 C1 -93.8(5)
Ni15 Ni2 Ni11 C1 -127.5(5)
Ni18 Ni2 Ni11 C1 -60.8(5)
Ni4 Ni2 Ni11 C1 89.2(5)
C3 Ni2 Ni11 Ni21 -171.4(4)
C1 Ni2 Ni11 Ni21 -24.1(5)
Ni1 Ni2 Ni11 Ni21 61.48(11)
Ni6 Ni2 Ni11 Ni21 131.58(9)
Ni7 Ni2 Ni11 Ni21 -46.38(10)
Ni5 Ni2 Ni11 Ni21 9.02(8)
Ni3 Ni2 Ni11 Ni21 137.51(9)
Ni17 Ni2 Ni11 Ni21 -117.95(9)
Ni15 Ni2 Ni11 Ni21 -151.56(9)
Ni18 Ni2 Ni11 Ni21 -84.92(8)
Ni4 Ni2 Ni11 Ni21 65.09(8)
C3 Ni2 Ni11 Ni4 123.5(4)
C1 Ni2 Ni11 Ni4 -89.2(5)
Ni1 Ni2 Ni11 Ni4 -3.61(8)
Ni6 Ni2 Ni11 Ni4 66.49(6)
Ni7 Ni2 Ni11 Ni4 -111.47(8)
Ni5 Ni2 Ni11 Ni4 -56.07(6)
Ni3 Ni2 Ni11 Ni4 72.42(9)
Ni17 Ni2 Ni11 Ni4 176.96(9)
Ni15 Ni2 Ni11 Ni4 143.34(8)
Ni18 Ni2 Ni11 Ni4 -150.01(7)
C3 Ni2 Ni11 Ni18 -86.4(4)
C1 Ni2 Ni11 Ni18 60.8(5)
Ni1 Ni2 Ni11 Ni18 146.41(10)
Ni6 Ni2 Ni11 Ni18 -143.50(7)
Ni7 Ni2 Ni11 Ni18 38.54(8)
Ni5 Ni2 Ni11 Ni18 93.94(7)
Ni3 Ni2 Ni11 Ni18 -137.57(9)
Ni17 Ni2 Ni11 Ni18 -33.03(8)
Ni15 Ni2 Ni11 Ni18 -66.64(7)
Ni4 Ni2 Ni11 Ni18 150.01(7)
C3 Ni2 Ni11 Ni15 -19.8(4)
C1 Ni2 Ni11 Ni15 127.5(5)
Ni1 Ni2 Ni11 Ni15 -146.95(10)
Ni6 Ni2 Ni11 Ni15 -76.85(7)
Ni7 Ni2 Ni11 Ni15 105.19(9)
Ni5 Ni2 Ni11 Ni15 160.58(8)
Ni3 Ni2 Ni11 Ni15 -70.93(9)
Ni17 Ni2 Ni11 Ni15 33.62(8)
Ni18 Ni2 Ni11 Ni15 66.64(7)
Ni4 Ni2 Ni11 Ni15 -143.34(8)
C3 Ni2 Ni11 Ni6 57.1(4)
C1 Ni2 Ni11 Ni6 -155.7(5)
Ni1 Ni2 Ni11 Ni6 -70.10(9)
Ni7 Ni2 Ni11 Ni6 -177.96(9)
Ni5 Ni2 Ni11 Ni6 -122.57(7)
Ni3 Ni2 Ni11 Ni6 5.93(8)
Ni17 Ni2 Ni11 Ni6 110.47(8)
Ni15 Ni2 Ni11 Ni6 76.85(7)
Ni18 Ni2 Ni11 Ni6 143.50(7)
Ni4 Ni2 Ni11 Ni6 -66.49(6)
C25 Ni4 Ni11 C22 -87.9(7)
C21 Ni4 Ni11 C22 0.6(7)
Ni6 Ni4 Ni11 C22 50.2(5)
Ni22 Ni4 Ni11 C22 -140.1(5)
Ni5 Ni4 Ni11 C22 170.2(5)
Ni2 Ni4 Ni11 C22 116.3(5)
Ni1 Ni4 Ni11 C22 119.3(5)
Ni8 Ni4 Ni11 C22 125.2(7)
Ni12 Ni4 Ni11 C22 54.7(6)
Ni21 Ni4 Ni11 C22 -138.9(5)
C25 Ni4 Ni11 C24 6.4(6)
C21 Ni4 Ni11 C24 94.9(6)
Ni6 Ni4 Ni11 C24 144.5(4)
Ni22 Ni4 Ni11 C24 -45.8(4)
Ni5 Ni4 Ni11 C24 -95.5(4)
Ni2 Ni4 Ni11 C24 -149.4(4)
Ni1 Ni4 Ni11 C24 -146.4(4)
Ni8 Ni4 Ni11 C24 -140.5(6)
Ni12 Ni4 Ni11 C24 149.0(4)
Ni21 Ni4 Ni11 C24 -44.6(4)
C25 Ni4 Ni11 C1 105.1(6)
C21 Ni4 Ni11 C1 -166.5(5)
Ni6 Ni4 Ni11 C1 -116.9(4)
Ni22 Ni4 Ni11 C1 52.9(4)
Ni5 Ni4 Ni11 C1 3.2(4)
Ni2 Ni4 Ni11 C1 -50.8(3)
Ni1 Ni4 Ni11 C1 -47.7(4)
Ni8 Ni4 Ni11 C1 -41.8(6)
Ni12 Ni4 Ni11 C1 -112.3(4)
Ni21 Ni4 Ni11 C1 54.0(4)
C25 Ni4 Ni11 Ni21 51.0(5)
C21 Ni4 Ni11 Ni21 139.5(4)
Ni6 Ni4 Ni11 Ni21 -170.91(8)
Ni22 Ni4 Ni11 Ni21 -1.19(9)
Ni5 Ni4 Ni11 Ni21 -50.86(6)
Ni2 Ni4 Ni11 Ni21 -104.80(7)
Ni1 Ni4 Ni11 Ni21 -101.77(8)
Ni8 Ni4 Ni11 Ni21 -95.9(5)
Ni12 Ni4 Ni11 Ni21 -166.35(9)
C25 Ni4 Ni11 Ni2 155.8(5)
C21 Ni4 Ni11 Ni2 -115.7(4)
Ni6 Ni4 Ni11 Ni2 -66.11(6)
Ni22 Ni4 Ni11 Ni2 103.61(9)
Ni5 Ni4 Ni11 Ni2 53.94(6)
Ni1 Ni4 Ni11 Ni2 3.03(7)
Ni8 Ni4 Ni11 Ni2 8.9(5)
Ni12 Ni4 Ni11 Ni2 -61.55(8)
Ni21 Ni4 Ni11 Ni2 104.80(7)
C25 Ni4 Ni11 Ni18 127.1(5)
C21 Ni4 Ni11 Ni18 -144.4(4)
Ni6 Ni4 Ni11 Ni18 -94.79(9)
Ni22 Ni4 Ni11 Ni18 74.92(11)
Ni5 Ni4 Ni11 Ni18 25.25(9)
Ni2 Ni4 Ni11 Ni18 -28.69(7)
Ni1 Ni4 Ni11 Ni18 -25.65(11)
Ni8 Ni4 Ni11 Ni18 -19.8(5)
Ni12 Ni4 Ni11 Ni18 -90.23(10)
Ni21 Ni4 Ni11 Ni18 76.11(8)
C25 Ni4 Ni11 Ni15 -170.6(5)
C21 Ni4 Ni11 Ni15 -82.1(4)
Ni6 Ni4 Ni11 Ni15 -32.50(7)
Ni22 Ni4 Ni11 Ni15 137.21(8)
Ni5 Ni4 Ni11 Ni15 87.55(8)
Ni2 Ni4 Ni11 Ni15 33.61(7)
Ni1 Ni4 Ni11 Ni15 36.64(10)
Ni8 Ni4 Ni11 Ni15 42.5(5)
Ni12 Ni4 Ni11 Ni15 -27.94(11)
Ni21 Ni4 Ni11 Ni15 138.41(9)
C25 Ni4 Ni11 Ni6 -138.1(5)
C21 Ni4 Ni11 Ni6 -49.6(4)
Ni22 Ni4 Ni11 Ni6 169.71(9)
Ni5 Ni4 Ni11 Ni6 120.04(7)
Ni2 Ni4 Ni11 Ni6 66.11(6)
Ni1 Ni4 Ni11 Ni6 69.14(7)
Ni8 Ni4 Ni11 Ni6 75.0(5)
Ni12 Ni4 Ni11 Ni6 4.56(7)
Ni21 Ni4 Ni11 Ni6 170.91(8)
C21 Ni6 Ni11 C22 -84.1(7)
C26 Ni6 Ni11 C22 9.8(7)
Ni2 Ni6 Ni11 C22 147.6(5)
Ni4 Ni6 Ni11 C22 -136.5(5)
Ni19 Ni6 Ni11 C22 21.6(11)
Ni14 Ni6 Ni11 C22 72.8(5)
Ni12 Ni6 Ni11 C22 -141.6(5)
Ni3 Ni6 Ni11 C22 142.1(5)
Ni15 Ni6 Ni11 C22 77.5(5)
C21 Ni6 Ni11 C24 -1.8(7)
C26 Ni6 Ni11 C24 92.1(8)
Ni2 Ni6 Ni11 C24 -130.1(6)
Ni4 Ni6 Ni11 C24 -54.2(6)
Ni19 Ni6 Ni11 C24 103.9(12)
Ni14 Ni6 Ni11 C24 155.1(6)
Ni12 Ni6 Ni11 C24 -59.3(6)
Ni3 Ni6 Ni11 C24 -135.6(6)
Ni15 Ni6 Ni11 C24 159.8(6)
C21 Ni6 Ni11 C1 110.7(6)
C26 Ni6 Ni11 C1 -155.4(6)
Ni2 Ni6 Ni11 C1 -17.7(4)
Ni4 Ni6 Ni11 C1 58.2(4)
Ni19 Ni6 Ni11 C1 -143.6(10)
Ni14 Ni6 Ni11 C1 -92.5(4)
Ni12 Ni6 Ni11 C1 53.1(4)
Ni3 Ni6 Ni11 C1 -23.2(4)
Ni15 Ni6 Ni11 C1 -87.8(4)
C21 Ni6 Ni11 Ni21 62.9(4)
C26 Ni6 Ni11 Ni21 156.8(5)
Ni2 Ni6 Ni11 Ni21 -65.48(9)
Ni4 Ni6 Ni11 Ni21 10.39(9)
Ni19 Ni6 Ni11 Ni21 168.6(10)
Ni14 Ni6 Ni11 Ni21 -140.30(10)
Ni12 Ni6 Ni11 Ni21 5.32(14)
Ni3 Ni6 Ni11 Ni21 -70.98(12)
Ni15 Ni6 Ni11 Ni21 -135.58(11)
C21 Ni6 Ni11 Ni2 128.4(4)
C26 Ni6 Ni11 Ni2 -137.8(5)
Ni4 Ni6 Ni11 Ni2 75.87(6)
Ni19 Ni6 Ni11 Ni2 -126.0(10)
Ni14 Ni6 Ni11 Ni2 -74.82(8)
Ni12 Ni6 Ni11 Ni2 70.81(9)
Ni3 Ni6 Ni11 Ni2 -5.50(7)
Ni15 Ni6 Ni11 Ni2 -70.10(6)
C21 Ni6 Ni11 Ni4 52.5(4)
C26 Ni6 Ni11 Ni4 146.4(5)
Ni2 Ni6 Ni11 Ni4 -75.87(6)
Ni19 Ni6 Ni11 Ni4 158.2(10)
Ni14 Ni6 Ni11 Ni4 -150.69(9)
Ni12 Ni6 Ni11 Ni4 -5.07(8)
Ni3 Ni6 Ni11 Ni4 -81.37(8)
Ni15 Ni6 Ni11 Ni4 -145.97(8)
C21 Ni6 Ni11 Ni18 161.2(4)
C26 Ni6 Ni11 Ni18 -104.9(5)
Ni2 Ni6 Ni11 Ni18 32.88(7)
Ni4 Ni6 Ni11 Ni18 108.75(8)
Ni19 Ni6 Ni11 Ni18 -93.1(10)
Ni14 Ni6 Ni11 Ni18 -41.94(9)
Ni12 Ni6 Ni11 Ni18 103.69(10)
Ni3 Ni6 Ni11 Ni18 27.38(10)
Ni15 Ni6 Ni11 Ni18 -37.22(7)
C21 Ni6 Ni11 Ni15 -161.5(4)
C26 Ni6 Ni11 Ni15 -67.7(5)
Ni2 Ni6 Ni11 Ni15 70.10(6)
Ni4 Ni6 Ni11 Ni15 145.97(8)
Ni19 Ni6 Ni11 Ni15 -55.9(10)
Ni14 Ni6 Ni11 Ni15 -4.71(7)
Ni12 Ni6 Ni11 Ni15 140.91(10)
Ni3 Ni6 Ni11 Ni15 64.60(8)
C14 Ni8 Ni12 C20 8.2(11)
C2 Ni8 Ni12 C20 -161.6(8)
Ni24 Ni8 Ni12 C20 169.2(8)
Ni1 Ni8 Ni12 C20 -177.1(7)
Ni4 Ni8 Ni12 C20 -106.8(7)
Ni22 Ni8 Ni12 C20 -109.7(7)
Ni20 Ni8 Ni12 C20 110.1(7)
Ni9 Ni8 Ni12 C20 146.7(7)
C14 Ni8 Ni12 C27 -20.3(12)
C20 Ni8 Ni12 C27 -28.5(10)
C2 Ni8 Ni12 C27 169.9(8)
Ni24 Ni8 Ni12 C27 140.7(8)
Ni1 Ni8 Ni12 C27 154.4(7)
Ni4 Ni8 Ni12 C27 -135.3(7)
Ni22 Ni8 Ni12 C27 -138.2(7)
Ni20 Ni8 Ni12 C27 81.6(7)
Ni9 Ni8 Ni12 C27 118.2(7)
C14 Ni8 Ni12 C4 -140.4(10)
C20 Ni8 Ni12 C4 -148.6(7)
C2 Ni8 Ni12 C4 49.8(5)
Ni24 Ni8 Ni12 C4 20.6(5)
Ni1 Ni8 Ni12 C4 34.3(3)
Ni4 Ni8 Ni12 C4 104.6(3)
Ni22 Ni8 Ni12 C4 101.7(3)
Ni20 Ni8 Ni12 C4 -38.5(3)
Ni9 Ni8 Ni12 C4 -1.9(3)
C14 Ni8 Ni12 Ni19 124(2)
C20 Ni8 Ni12 Ni19 115.7(19)
C2 Ni8 Ni12 Ni19 -45.8(18)
Ni24 Ni8 Ni12 Ni19 -75.1(19)
Ni1 Ni8 Ni12 Ni19 -61.4(18)
Ni4 Ni8 Ni12 Ni19 8.9(18)
Ni22 Ni8 Ni12 Ni19 6.0(18)
Ni20 Ni8 Ni12 Ni19 -134.1(18)
Ni9 Ni8 Ni12 Ni19 -97.5(18)
C14 Ni8 Ni12 Ni6 121.2(9)
C20 Ni8 Ni12 Ni6 113.0(7)
C2 Ni8 Ni12 Ni6 -48.6(4)
Ni24 Ni8 Ni12 Ni6 -77.8(4)
Ni1 Ni8 Ni12 Ni6 -64.13(9)
Ni4 Ni8 Ni12 Ni6 6.20(8)
Ni22 Ni8 Ni12 Ni6 3.28(13)
Ni20 Ni8 Ni12 Ni6 -136.86(10)
Ni9 Ni8 Ni12 Ni6 -100.25(10)
C14 Ni8 Ni12 Ni1 -174.6(9)
C20 Ni8 Ni12 Ni1 177.1(7)
C2 Ni8 Ni12 Ni1 15.6(4)
Ni24 Ni8 Ni12 Ni1 -13.7(4)
Ni4 Ni8 Ni12 Ni1 70.33(6)
Ni22 Ni8 Ni12 Ni1 67.41(9)
Ni20 Ni8 Ni12 Ni1 -72.74(7)
Ni9 Ni8 Ni12 Ni1 -36.13(8)
C14 Ni8 Ni12 Ni3 -171.7(9)
C20 Ni8 Ni12 Ni3 -179.9(7)
C2 Ni8 Ni12 Ni3 18.5(4)
Ni24 Ni8 Ni12 Ni3 -10.7(4)
Ni1 Ni8 Ni12 Ni3 2.96(8)
Ni4 Ni8 Ni12 Ni3 73.28(9)
Ni22 Ni8 Ni12 Ni3 70.37(12)
Ni20 Ni8 Ni12 Ni3 -69.78(9)
Ni9 Ni8 Ni12 Ni3 -33.17(12)
C14 Ni8 Ni12 Ni20 -101.9(9)
C20 Ni8 Ni12 Ni20 -110.1(7)
C2 Ni8 Ni12 Ni20 88.3(4)
Ni24 Ni8 Ni12 Ni20 59.0(4)
Ni1 Ni8 Ni12 Ni20 72.74(7)
Ni4 Ni8 Ni12 Ni20 143.06(8)
Ni22 Ni8 Ni12 Ni20 140.15(10)
Ni9 Ni8 Ni12 Ni20 36.61(8)
C14 Ni8 Ni12 Ni4 115.0(9)
C20 Ni8 Ni12 Ni4 106.8(7)
C2 Ni8 Ni12 Ni4 -54.8(4)
Ni24 Ni8 Ni12 Ni4 -84.0(4)
Ni1 Ni8 Ni12 Ni4 -70.33(6)
Ni22 Ni8 Ni12 Ni4 -2.92(8)
Ni20 Ni8 Ni12 Ni4 -143.06(8)
Ni9 Ni8 Ni12 Ni4 -106.45(9)
C14 Ni8 Ni12 Ni29 -106.2(9)
C20 Ni8 Ni12 Ni29 -114.4(7)
C2 Ni8 Ni12 Ni29 84.0(4)
Ni24 Ni8 Ni12 Ni29 54.8(4)
Ni1 Ni8 Ni12 Ni29 68.47(9)
Ni4 Ni8 Ni12 Ni29 138.80(10)
Ni22 Ni8 Ni12 Ni29 135.88(10)
Ni20 Ni8 Ni12 Ni29 -4.27(9)
Ni9 Ni8 Ni12 Ni29 32.35(12)
C21 Ni6 Ni12 C20 -3.8(7)
C26 Ni6 Ni12 C20 -100.4(7)
Ni2 Ni6 Ni12 C20 108.1(6)
Ni4 Ni6 Ni12 C20 48.7(6)
Ni19 Ni6 Ni12 C20 -124.9(6)
Ni14 Ni6 Ni12 C20 -160.6(6)
Ni3 Ni6 Ni12 C20 162.4(6)
Ni11 Ni6 Ni12 C20 53.6(6)
Ni15 Ni6 Ni12 C20 135.7(6)
C21 Ni6 Ni12 C27 93.5(7)
C26 Ni6 Ni12 C27 -3.1(7)
Ni2 Ni6 Ni12 C27 -154.7(5)
Ni4 Ni6 Ni12 C27 146.0(5)
Ni19 Ni6 Ni12 C27 -27.6(5)
Ni14 Ni6 Ni12 C27 -63.3(5)
Ni3 Ni6 Ni12 C27 -100.3(5)
Ni11 Ni6 Ni12 C27 150.8(5)
Ni15 Ni6 Ni12 C27 -127.1(6)
C21 Ni6 Ni12 C4 -151.5(5)
C26 Ni6 Ni12 C4 111.9(5)
Ni2 Ni6 Ni12 C4 -39.6(3)
Ni4 Ni6 Ni12 C4 -98.9(3)
Ni19 Ni6 Ni12 C4 87.4(3)
Ni14 Ni6 Ni12 C4 51.7(3)
Ni3 Ni6 Ni12 C4 14.7(3)
Ni11 Ni6 Ni12 C4 -94.1(3)
Ni15 Ni6 Ni12 C4 -12.0(3)
C21 Ni6 Ni12 Ni8 -59.1(4)
C26 Ni6 Ni12 Ni8 -155.7(5)
Ni2 Ni6 Ni12 Ni8 52.79(9)
Ni4 Ni6 Ni12 Ni8 -6.53(8)
Ni19 Ni6 Ni12 Ni8 179.83(10)
Ni14 Ni6 Ni12 Ni8 144.12(9)
Ni3 Ni6 Ni12 Ni8 107.13(9)
Ni11 Ni6 Ni12 Ni8 -1.72(13)
Ni15 Ni6 Ni12 Ni8 80.38(16)
C21 Ni6 Ni12 Ni19 121.1(4)
C26 Ni6 Ni12 Ni19 24.5(5)
Ni2 Ni6 Ni12 Ni19 -127.05(8)
Ni4 Ni6 Ni12 Ni19 173.64(8)
Ni14 Ni6 Ni12 Ni19 -35.71(8)
Ni3 Ni6 Ni12 Ni19 -72.70(7)
Ni11 Ni6 Ni12 Ni19 178.45(10)
Ni15 Ni6 Ni12 Ni19 -99.45(15)
C21 Ni6 Ni12 Ni1 -110.5(4)
C26 Ni6 Ni12 Ni1 153.0(5)
Ni2 Ni6 Ni12 Ni1 1.44(7)
Ni4 Ni6 Ni12 Ni1 -57.88(6)
Ni19 Ni6 Ni12 Ni1 128.48(8)
Ni14 Ni6 Ni12 Ni1 92.77(8)
Ni3 Ni6 Ni12 Ni1 55.78(6)
Ni11 Ni6 Ni12 Ni1 -53.07(9)
Ni15 Ni6 Ni12 Ni1 29.03(16)
C21 Ni6 Ni12 Ni3 -166.2(4)
C26 Ni6 Ni12 Ni3 97.2(5)
Ni2 Ni6 Ni12 Ni3 -54.35(6)
Ni4 Ni6 Ni12 Ni3 -113.66(7)
Ni19 Ni6 Ni12 Ni3 72.70(7)
Ni14 Ni6 Ni12 Ni3 36.99(7)
Ni11 Ni6 Ni12 Ni3 -108.85(9)
Ni15 Ni6 Ni12 Ni3 -26.75(14)
C21 Ni6 Ni12 Ni20 -138.8(4)
C26 Ni6 Ni12 Ni20 124.7(5)
Ni2 Ni6 Ni12 Ni20 -26.89(15)
Ni4 Ni6 Ni12 Ni20 -86.21(14)
Ni19 Ni6 Ni12 Ni20 100.16(14)
Ni14 Ni6 Ni12 Ni20 64.45(16)
Ni3 Ni6 Ni12 Ni20 27.46(13)
Ni11 Ni6 Ni12 Ni20 -81.40(15)
Ni15 Ni6 Ni12 Ni20 0.7(2)
C21 Ni6 Ni12 Ni4 -52.6(4)
C26 Ni6 Ni12 Ni4 -149.1(5)
Ni2 Ni6 Ni12 Ni4 59.32(6)
Ni19 Ni6 Ni12 Ni4 -173.64(8)
Ni14 Ni6 Ni12 Ni4 150.65(9)
Ni3 Ni6 Ni12 Ni4 113.66(7)
Ni11 Ni6 Ni12 Ni4 4.81(8)
Ni15 Ni6 Ni12 Ni4 86.91(15)
C21 Ni6 Ni12 Ni29 165.1(4)
C26 Ni6 Ni12 Ni29 68.5(5)
Ni2 Ni6 Ni12 Ni29 -82.99(8)
Ni4 Ni6 Ni12 Ni29 -142.31(9)
Ni19 Ni6 Ni12 Ni29 44.06(8)
Ni14 Ni6 Ni12 Ni29 8.35(11)
Ni3 Ni6 Ni12 Ni29 -28.64(7)
Ni11 Ni6 Ni12 Ni29 -137.50(9)
Ni15 Ni6 Ni12 Ni29 -55.39(17)
C4 Ni1 Ni12 C20 127.0(7)
C2 Ni1 Ni12 C20 -14.5(7)
Ni2 Ni1 Ni12 C20 -125.8(5)
Ni5 Ni1 Ni12 C20 -67.7(5)
Ni8 Ni1 Ni12 C20 2.2(5)
Ni13 Ni1 Ni12 C20 103.3(5)
Ni3 Ni1 Ni12 C20 179.1(5)
Ni16 Ni1 Ni12 C20 62.9(8)
Ni9 Ni1 Ni12 C20 40.5(5)
Ni4 Ni1 Ni12 C20 -70.0(5)
Ni20 Ni1 Ni12 C20 74.9(5)
C4 Ni1 Ni12 C27 -5.0(14)
C2 Ni1 Ni12 C27 -146.5(13)
Ni2 Ni1 Ni12 C27 102.1(13)
Ni5 Ni1 Ni12 C27 160.2(13)
Ni8 Ni1 Ni12 C27 -129.8(13)
Ni13 Ni1 Ni12 C27 -28.8(13)
Ni3 Ni1 Ni12 C27 47.1(13)
Ni16 Ni1 Ni12 C27 -69.1(14)
Ni9 Ni1 Ni12 C27 -91.6(13)
Ni4 Ni1 Ni12 C27 158.0(13)
Ni20 Ni1 Ni12 C27 -57.1(13)
C2 Ni1 Ni12 C4 -141.5(6)
Ni2 Ni1 Ni12 C4 107.2(4)
Ni5 Ni1 Ni12 C4 165.2(4)
Ni8 Ni1 Ni12 C4 -124.8(4)
Ni13 Ni1 Ni12 C4 -23.8(4)
Ni3 Ni1 Ni12 C4 52.1(4)
Ni16 Ni1 Ni12 C4 -64.1(8)
Ni9 Ni1 Ni12 C4 -86.6(4)
Ni4 Ni1 Ni12 C4 163.0(4)
Ni20 Ni1 Ni12 C4 -52.1(4)
C4 Ni1 Ni12 Ni8 124.8(4)
C2 Ni1 Ni12 Ni8 -16.7(4)
Ni2 Ni1 Ni12 Ni8 -128.03(8)
Ni5 Ni1 Ni12 Ni8 -69.95(9)
Ni13 Ni1 Ni12 Ni8 101.06(9)
Ni3 Ni1 Ni12 Ni8 176.91(9)
Ni16 Ni1 Ni12 Ni8 60.7(6)
Ni9 Ni1 Ni12 Ni8 38.25(8)
Ni4 Ni1 Ni12 Ni8 -72.16(7)
Ni20 Ni1 Ni12 Ni8 72.68(7)
C4 Ni1 Ni12 Ni19 -58.2(4)
C2 Ni1 Ni12 Ni19 160.3(4)
Ni2 Ni1 Ni12 Ni19 48.97(11)
Ni5 Ni1 Ni12 Ni19 107.05(11)
Ni8 Ni1 Ni12 Ni19 177.00(11)
Ni13 Ni1 Ni12 Ni19 -81.94(11)
Ni3 Ni1 Ni12 Ni19 -6.09(9)
Ni16 Ni1 Ni12 Ni19 -122.3(6)
Ni9 Ni1 Ni12 Ni19 -144.75(9)
Ni4 Ni1 Ni12 Ni19 104.83(10)
Ni20 Ni1 Ni12 Ni19 -110.32(10)
C4 Ni1 Ni12 Ni6 -108.6(4)
C2 Ni1 Ni12 Ni6 109.9(4)
Ni2 Ni1 Ni12 Ni6 -1.46(7)
Ni5 Ni1 Ni12 Ni6 56.62(9)
Ni8 Ni1 Ni12 Ni6 126.57(8)
Ni13 Ni1 Ni12 Ni6 -132.37(8)
Ni3 Ni1 Ni12 Ni6 -56.53(6)
Ni16 Ni1 Ni12 Ni6 -172.7(6)
Ni9 Ni1 Ni12 Ni6 164.82(7)
Ni4 Ni1 Ni12 Ni6 54.40(6)
Ni20 Ni1 Ni12 Ni6 -160.75(8)
C4 Ni1 Ni12 Ni3 -52.1(4)
C2 Ni1 Ni12 Ni3 166.4(4)
Ni2 Ni1 Ni12 Ni3 55.07(6)
Ni5 Ni1 Ni12 Ni3 113.14(9)
Ni8 Ni1 Ni12 Ni3 -176.91(9)
Ni13 Ni1 Ni12 Ni3 -75.85(8)
Ni16 Ni1 Ni12 Ni3 -116.2(6)
Ni9 Ni1 Ni12 Ni3 -138.65(8)
Ni4 Ni1 Ni12 Ni3 110.93(7)
Ni20 Ni1 Ni12 Ni3 -104.23(7)
C4 Ni1 Ni12 Ni20 52.1(4)
C2 Ni1 Ni12 Ni20 -89.3(4)
Ni2 Ni1 Ni12 Ni20 159.29(8)
Ni5 Ni1 Ni12 Ni20 -142.63(9)
Ni8 Ni1 Ni12 Ni20 -72.68(7)
Ni13 Ni1 Ni12 Ni20 28.38(8)
Ni3 Ni1 Ni12 Ni20 104.23(7)
Ni16 Ni1 Ni12 Ni20 -12.0(6)
Ni9 Ni1 Ni12 Ni20 -34.43(7)
Ni4 Ni1 Ni12 Ni20 -144.84(7)
C4 Ni1 Ni12 Ni4 -163.0(4)
C2 Ni1 Ni12 Ni4 55.5(4)
Ni2 Ni1 Ni12 Ni4 -55.86(6)
Ni5 Ni1 Ni12 Ni4 2.21(8)
Ni8 Ni1 Ni12 Ni4 72.16(7)
Ni13 Ni1 Ni12 Ni4 173.22(8)
Ni3 Ni1 Ni12 Ni4 -110.93(7)
Ni16 Ni1 Ni12 Ni4 132.9(6)
Ni9 Ni1 Ni12 Ni4 110.42(8)
Ni20 Ni1 Ni12 Ni4 144.84(7)
C4 Ni1 Ni12 Ni29 1.2(4)
C2 Ni1 Ni12 Ni29 -140.2(4)
Ni2 Ni1 Ni12 Ni29 108.38(8)
Ni5 Ni1 Ni12 Ni29 166.46(8)
Ni8 Ni1 Ni12 Ni29 -123.59(9)
Ni13 Ni1 Ni12 Ni29 -22.53(9)
Ni3 Ni1 Ni12 Ni29 53.31(7)
Ni16 Ni1 Ni12 Ni29 -62.9(6)
Ni9 Ni1 Ni12 Ni29 -85.34(8)
Ni4 Ni1 Ni12 Ni29 164.24(8)
Ni20 Ni1 Ni12 Ni29 -50.91(7)
C4 Ni3 Ni12 C20 51(2)
C3 Ni3 Ni12 C20 -90(2)
Cu2 Ni3 Ni12 C20 148.2(19)
Ni1 Ni3 Ni12 C20 -3.3(19)
Ni2 Ni3 Ni12 C20 -55.0(19)
Ni6 Ni3 Ni12 C20 -107.1(19)
Ni28 Ni3 Ni12 C20 69.8(19)
Ni14 Ni3 Ni12 C20 -141.4(19)
Ni10 Ni3 Ni12 C20 0.7(19)
Ni26 Ni3 Ni12 C20 -140.4(19)
Ni29 Ni3 Ni12 C20 105.3(19)
Ni19 Ni3 Ni12 C20 -177.2(19)
C4 Ni3 Ni12 C27 -108.0(7)
C3 Ni3 Ni12 C27 111.7(7)
Cu2 Ni3 Ni12 C27 -10.5(6)
Ni1 Ni3 Ni12 C27 -162.0(6)
Ni2 Ni3 Ni12 C27 146.3(6)
Ni6 Ni3 Ni12 C27 94.2(6)
Ni28 Ni3 Ni12 C27 -88.9(6)
Ni14 Ni3 Ni12 C27 59.9(6)
Ni10 Ni3 Ni12 C27 -158.0(6)
Ni26 Ni3 Ni12 C27 60.9(7)
Ni29 Ni3 Ni12 C27 -53.4(5)
Ni19 Ni3 Ni12 C27 24.1(6)
C3 Ni3 Ni12 C4 -140.3(6)
Cu2 Ni3 Ni12 C4 97.4(4)
Ni1 Ni3 Ni12 C4 -54.0(4)
Ni2 Ni3 Ni12 C4 -105.7(4)
Ni6 Ni3 Ni12 C4 -157.9(4)
Ni28 Ni3 Ni12 C4 19.0(4)
Ni14 Ni3 Ni12 C4 167.9(4)
Ni10 Ni3 Ni12 C4 -50.1(4)
Ni26 Ni3 Ni12 C4 168.9(6)
Ni29 Ni3 Ni12 C4 54.5(4)
Ni19 Ni3 Ni12 C4 132.1(4)
C4 Ni3 Ni12 Ni8 51.0(4)
C3 Ni3 Ni12 Ni8 -89.3(4)
Cu2 Ni3 Ni12 Ni8 148.41(10)
Ni1 Ni3 Ni12 Ni8 -3.01(8)
Ni2 Ni3 Ni12 Ni8 -54.70(10)
Ni6 Ni3 Ni12 Ni8 -106.87(10)
Ni28 Ni3 Ni12 Ni8 70.05(12)
Ni14 Ni3 Ni12 Ni8 -141.13(9)
Ni10 Ni3 Ni12 Ni8 0.92(14)
Ni26 Ni3 Ni12 Ni8 -140.1(4)
Ni29 Ni3 Ni12 Ni8 105.52(10)
Ni19 Ni3 Ni12 Ni8 -176.92(11)
C4 Ni3 Ni12 Ni19 -132.1(4)
C3 Ni3 Ni12 Ni19 87.6(4)
Cu2 Ni3 Ni12 Ni19 -34.67(9)
Ni1 Ni3 Ni12 Ni19 173.91(9)
Ni2 Ni3 Ni12 Ni19 122.22(8)
Ni6 Ni3 Ni12 Ni19 70.05(7)
Ni28 Ni3 Ni12 Ni19 -113.03(10)
Ni14 Ni3 Ni12 Ni19 35.79(8)
Ni10 Ni3 Ni12 Ni19 177.84(11)
Ni26 Ni3 Ni12 Ni19 36.8(4)
Ni29 Ni3 Ni12 Ni19 -77.56(8)
C4 Ni3 Ni12 Ni6 157.9(4)
C3 Ni3 Ni12 Ni6 17.6(4)
Cu2 Ni3 Ni12 Ni6 -104.73(9)
Ni1 Ni3 Ni12 Ni6 103.85(7)
Ni2 Ni3 Ni12 Ni6 52.17(6)
Ni28 Ni3 Ni12 Ni6 176.91(9)
Ni14 Ni3 Ni12 Ni6 -34.26(7)
Ni10 Ni3 Ni12 Ni6 107.79(10)
Ni26 Ni3 Ni12 Ni6 -33.3(4)
Ni29 Ni3 Ni12 Ni6 -147.61(8)
Ni19 Ni3 Ni12 Ni6 -70.05(7)
C4 Ni3 Ni12 Ni1 54.0(4)
C3 Ni3 Ni12 Ni1 -86.3(4)
Cu2 Ni3 Ni12 Ni1 151.42(10)
Ni2 Ni3 Ni12 Ni1 -51.69(6)
Ni6 Ni3 Ni12 Ni1 -103.85(7)
Ni28 Ni3 Ni12 Ni1 73.06(8)
Ni14 Ni3 Ni12 Ni1 -138.11(9)
Ni10 Ni3 Ni12 Ni1 3.94(9)
Ni26 Ni3 Ni12 Ni1 -137.1(4)
Ni29 Ni3 Ni12 Ni1 108.54(8)
Ni19 Ni3 Ni12 Ni1 -173.91(9)
C4 Ni3 Ni12 Ni20 -5.6(4)
C3 Ni3 Ni12 Ni20 -145.9(4)
Cu2 Ni3 Ni12 Ni20 91.83(9)
Ni1 Ni3 Ni12 Ni20 -59.59(7)
Ni2 Ni3 Ni12 Ni20 -111.27(7)
Ni6 Ni3 Ni12 Ni20 -163.44(8)
Ni28 Ni3 Ni12 Ni20 13.47(9)
Ni14 Ni3 Ni12 Ni20 162.30(8)
Ni10 Ni3 Ni12 Ni20 -55.65(10)
Ni26 Ni3 Ni12 Ni20 163.3(4)
Ni29 Ni3 Ni12 Ni20 48.95(7)
Ni19 Ni3 Ni12 Ni20 126.51(9)
C4 Ni3 Ni12 Ni4 108.1(4)
C3 Ni3 Ni12 Ni4 -32.2(4)
Cu2 Ni3 Ni12 Ni4 -154.45(9)
Ni1 Ni3 Ni12 Ni4 54.13(6)
Ni2 Ni3 Ni12 Ni4 2.44(6)
Ni6 Ni3 Ni12 Ni4 -49.72(6)
Ni28 Ni3 Ni12 Ni4 127.19(8)
Ni14 Ni3 Ni12 Ni4 -83.98(8)
Ni10 Ni3 Ni12 Ni4 58.07(10)
Ni26 Ni3 Ni12 Ni4 -83.0(4)
Ni29 Ni3 Ni12 Ni4 162.67(8)
Ni19 Ni3 Ni12 Ni4 -119.78(8)
C4 Ni3 Ni12 Ni29 -54.5(4)
C3 Ni3 Ni12 Ni29 165.2(4)
Cu2 Ni3 Ni12 Ni29 42.88(9)
Ni1 Ni3 Ni12 Ni29 -108.54(8)
Ni2 Ni3 Ni12 Ni29 -160.22(8)
Ni6 Ni3 Ni12 Ni29 147.61(8)
Ni28 Ni3 Ni12 Ni29 -35.47(8)
Ni14 Ni3 Ni12 Ni29 113.35(9)
Ni10 Ni3 Ni12 Ni29 -104.60(10)
Ni26 Ni3 Ni12 Ni29 114.4(4)
Ni19 Ni3 Ni12 Ni29 77.56(8)
C25 Ni4 Ni12 C20 -8.0(7)
C21 Ni4 Ni12 C20 -88.8(6)
Ni6 Ni4 Ni12 C20 -141.3(5)
Ni22 Ni4 Ni12 C20 48.3(5)
Ni5 Ni4 Ni12 C20 112.9(5)
Ni11 Ni4 Ni12 C20 -146.1(5)
Ni2 Ni4 Ni12 C20 164.8(5)
Ni1 Ni4 Ni12 C20 114.9(5)
Ni8 Ni4 Ni12 C20 45.3(5)
Ni21 Ni4 Ni12 C20 153.5(6)
C25 Ni4 Ni12 C27 71.3(10)
C21 Ni4 Ni12 C27 -9.4(9)
Ni6 Ni4 Ni12 C27 -61.9(8)
Ni22 Ni4 Ni12 C27 127.7(8)
Ni5 Ni4 Ni12 C27 -167.7(8)
Ni11 Ni4 Ni12 C27 -66.8(8)
Ni2 Ni4 Ni12 C27 -115.8(8)
Ni1 Ni4 Ni12 C27 -165.7(8)
Ni8 Ni4 Ni12 C27 124.7(8)
Ni21 Ni4 Ni12 C27 -127.1(9)
C25 Ni4 Ni12 C4 -134.7(6)
C21 Ni4 Ni12 C4 144.5(5)
Ni6 Ni4 Ni12 C4 92.0(3)
Ni22 Ni4 Ni12 C4 -78.4(3)
Ni5 Ni4 Ni12 C4 -13.8(3)
Ni11 Ni4 Ni12 C4 87.2(3)
Ni2 Ni4 Ni12 C4 38.1(3)
Ni1 Ni4 Ni12 C4 -11.8(3)
Ni8 Ni4 Ni12 C4 -81.4(3)
Ni21 Ni4 Ni12 C4 26.8(5)
C25 Ni4 Ni12 Ni8 -53.4(5)
C21 Ni4 Ni12 Ni8 -134.1(4)
Ni6 Ni4 Ni12 Ni8 173.39(8)
Ni22 Ni4 Ni12 Ni8 2.95(8)
Ni5 Ni4 Ni12 Ni8 67.63(8)
Ni11 Ni4 Ni12 Ni8 168.55(9)
Ni2 Ni4 Ni12 Ni8 119.52(7)
Ni1 Ni4 Ni12 Ni8 69.57(6)
Ni21 Ni4 Ni12 Ni8 108.2(3)
C25 Ni4 Ni12 Ni19 127.2(5)
C21 Ni4 Ni12 Ni19 46.4(4)
Ni6 Ni4 Ni12 Ni19 -6.10(8)
Ni22 Ni4 Ni12 Ni19 -176.53(8)
Ni5 Ni4 Ni12 Ni19 -111.86(9)
Ni11 Ni4 Ni12 Ni19 -10.94(12)
Ni2 Ni4 Ni12 Ni19 -59.97(9)
Ni1 Ni4 Ni12 Ni19 -109.91(9)
Ni8 Ni4 Ni12 Ni19 -179.48(10)
Ni21 Ni4 Ni12 Ni19 -71.3(4)
C25 Ni4 Ni12 Ni6 133.2(5)
C21 Ni4 Ni12 Ni6 52.5(4)
Ni22 Ni4 Ni12 Ni6 -170.44(9)
Ni5 Ni4 Ni12 Ni6 -105.76(8)
Ni11 Ni4 Ni12 Ni6 -4.84(8)
Ni2 Ni4 Ni12 Ni6 -53.87(6)
Ni1 Ni4 Ni12 Ni6 -103.82(7)
Ni8 Ni4 Ni12 Ni6 -173.39(8)
Ni21 Ni4 Ni12 Ni6 -65.2(3)
C25 Ni4 Ni12 Ni1 -122.9(5)
C21 Ni4 Ni12 Ni1 156.3(4)
Ni6 Ni4 Ni12 Ni1 103.82(7)
Ni22 Ni4 Ni12 Ni1 -66.62(8)
Ni5 Ni4 Ni12 Ni1 -1.94(7)
Ni11 Ni4 Ni12 Ni1 98.98(9)
Ni2 Ni4 Ni12 Ni1 49.95(6)
Ni8 Ni4 Ni12 Ni1 -69.57(6)
Ni21 Ni4 Ni12 Ni1 38.6(3)
C25 Ni4 Ni12 Ni3 -175.2(5)
C21 Ni4 Ni12 Ni3 104.0(4)
Ni6 Ni4 Ni12 Ni3 51.51(6)
Ni22 Ni4 Ni12 Ni3 -118.93(8)
Ni5 Ni4 Ni12 Ni3 -54.25(8)
Ni11 Ni4 Ni12 Ni3 46.67(9)
Ni2 Ni4 Ni12 Ni3 -2.36(6)
Ni1 Ni4 Ni12 Ni3 -52.31(6)
Ni8 Ni4 Ni12 Ni3 -121.88(8)
Ni21 Ni4 Ni12 Ni3 -13.7(4)
C25 Ni4 Ni12 Ni20 -89.0(5)
C21 Ni4 Ni12 Ni20 -169.7(4)
Ni6 Ni4 Ni12 Ni20 137.76(9)
Ni22 Ni4 Ni12 Ni20 -32.68(11)
Ni5 Ni4 Ni12 Ni20 32.00(10)
Ni11 Ni4 Ni12 Ni20 132.92(9)
Ni2 Ni4 Ni12 Ni20 83.89(8)
Ni1 Ni4 Ni12 Ni20 33.94(7)
Ni8 Ni4 Ni12 Ni20 -35.63(8)
Ni21 Ni4 Ni12 Ni20 72.6(4)
C25 Ni4 Ni12 Ni29 -150.1(5)
C21 Ni4 Ni12 Ni29 129.1(5)
Ni6 Ni4 Ni12 Ni29 76.61(14)
Ni22 Ni4 Ni12 Ni29 -93.82(15)
Ni5 Ni4 Ni12 Ni29 -29.15(16)
Ni11 Ni4 Ni12 Ni29 71.77(16)
Ni2 Ni4 Ni12 Ni29 22.74(14)
Ni1 Ni4 Ni12 Ni29 -27.20(13)
Ni8 Ni4 Ni12 Ni29 -96.77(14)
Ni21 Ni4 Ni12 Ni29 11.4(4)
C13 Ni9 Ni13 C34 44.6(14)
C18 Ni9 Ni13 C34 9.0(11)
C2 Ni9 Ni13 C34 -169.9(10)
Ni24 Ni9 Ni13 C34 -150.5(9)
Ni1 Ni9 Ni13 C34 -151.2(9)
Ni20 Ni9 Ni13 C34 -78.7(9)
Ni16 Ni9 Ni13 C34 140.2(9)
Ni8 Ni9 Ni13 C34 -119.4(9)
Ni23 Ni9 Ni13 C34 142.6(9)
C13 Ni9 Ni13 C17 -53.5(11)
C18 Ni9 Ni13 C17 -89.1(8)
C2 Ni9 Ni13 C17 91.9(6)
Ni24 Ni9 Ni13 C17 111.3(6)
Ni1 Ni9 Ni13 C17 110.7(4)
Ni20 Ni9 Ni13 C17 -176.9(4)
Ni16 Ni9 Ni13 C17 42.1(4)
Ni8 Ni9 Ni13 C17 142.5(4)
Ni23 Ni9 Ni13 C17 44.5(4)
C13 Ni9 Ni13 C18 35.6(12)
C2 Ni9 Ni13 C18 -179.0(8)
Ni24 Ni9 Ni13 C18 -159.6(8)
Ni1 Ni9 Ni13 C18 -160.2(7)
Ni20 Ni9 Ni13 C18 -87.8(7)
Ni16 Ni9 Ni13 C18 131.2(7)
Ni8 Ni9 Ni13 C18 -128.4(7)
Ni23 Ni9 Ni13 C18 133.6(7)
C13 Ni9 Ni13 C4 160.3(11)
C18 Ni9 Ni13 C4 124.7(8)
C2 Ni9 Ni13 C4 -54.2(5)
Ni24 Ni9 Ni13 C4 -34.8(5)
Ni1 Ni9 Ni13 C4 -35.5(4)
Ni20 Ni9 Ni13 C4 37.0(4)
Ni16 Ni9 Ni13 C4 -104.1(4)
Ni8 Ni9 Ni13 C4 -3.7(4)
Ni23 Ni9 Ni13 C4 -101.7(4)
C13 Ni9 Ni13 Ni28 155.9(10)
C18 Ni9 Ni13 Ni28 120.3(7)
C2 Ni9 Ni13 Ni28 -58.7(4)
Ni24 Ni9 Ni13 Ni28 -39.3(5)
Ni1 Ni9 Ni13 Ni28 -39.92(18)
Ni20 Ni9 Ni13 Ni28 32.52(18)
Ni16 Ni9 Ni13 Ni28 -108.50(19)
Ni8 Ni9 Ni13 Ni28 -8.1(2)
Ni23 Ni9 Ni13 Ni28 -106.14(19)
C13 Ni9 Ni13 Ni30 100.4(11)
C18 Ni9 Ni13 Ni30 64.8(8)
C2 Ni9 Ni13 Ni30 -114.1(6)
Ni24 Ni9 Ni13 Ni30 -94.7(6)
Ni1 Ni9 Ni13 Ni30 -95.4(5)
Ni20 Ni9 Ni13 Ni30 -23.0(5)
Ni16 Ni9 Ni13 Ni30 -164.0(5)
Ni8 Ni9 Ni13 Ni30 -63.6(5)
Ni23 Ni9 Ni13 Ni30 -161.6(5)
C13 Ni9 Ni13 Ni1 -164.2(10)
C18 Ni9 Ni13 Ni1 160.2(7)
C2 Ni9 Ni13 Ni1 -18.7(4)
Ni24 Ni9 Ni13 Ni1 0.7(3)
Ni20 Ni9 Ni13 Ni1 72.44(7)
Ni16 Ni9 Ni13 Ni1 -68.58(7)
Ni8 Ni9 Ni13 Ni1 31.83(8)
Ni23 Ni9 Ni13 Ni1 -66.21(8)
C13 Ni9 Ni13 Ni16 -95.6(10)
C18 Ni9 Ni13 Ni16 -131.2(7)
C2 Ni9 Ni13 Ni16 49.8(4)
Ni24 Ni9 Ni13 Ni16 69.2(4)
Ni1 Ni9 Ni13 Ni16 68.58(7)
Ni20 Ni9 Ni13 Ni16 141.02(8)
Ni8 Ni9 Ni13 Ni16 100.41(8)
Ni23 Ni9 Ni13 Ni16 2.37(7)
C13 Ni9 Ni13 Ni20 123.4(10)
C18 Ni9 Ni13 Ni20 87.8(7)
C2 Ni9 Ni13 Ni20 -91.2(4)
Ni24 Ni9 Ni13 Ni20 -71.8(4)
Ni1 Ni9 Ni13 Ni20 -72.44(7)
Ni16 Ni9 Ni13 Ni20 -141.02(8)
Ni8 Ni9 Ni13 Ni20 -40.61(8)
Ni23 Ni9 Ni13 Ni20 -138.66(9)
C13 Ni9 Ni13 Ni10 -130.4(10)
C18 Ni9 Ni13 Ni10 -166.0(7)
C2 Ni9 Ni13 Ni10 15.1(4)
Ni24 Ni9 Ni13 Ni10 34.5(4)
Ni1 Ni9 Ni13 Ni10 33.81(8)
Ni20 Ni9 Ni13 Ni10 106.25(9)
Ni16 Ni9 Ni13 Ni10 -34.77(8)
Ni8 Ni9 Ni13 Ni10 65.64(11)
Ni23 Ni9 Ni13 Ni10 -32.40(11)
C4 Ni1 Ni13 C34 22.2(11)
C2 Ni1 Ni13 C34 169.6(11)
Ni2 Ni1 Ni13 C34 -64.6(10)
Ni5 Ni1 Ni13 C34 -139.4(10)
Ni8 Ni1 Ni13 C34 113.8(10)
Ni3 Ni1 Ni13 C34 -10.3(10)
Ni16 Ni1 Ni13 C34 -135.8(10)
Ni12 Ni1 Ni13 C34 49.5(10)
Ni9 Ni1 Ni13 C34 149.5(10)
Ni4 Ni1 Ni13 C34 118.2(12)
Ni20 Ni1 Ni13 C34 77.9(10)
C4 Ni1 Ni13 C17 152.6(7)
C2 Ni1 Ni13 C17 -60.1(6)
Ni2 Ni1 Ni13 C17 65.8(5)
Ni5 Ni1 Ni13 C17 -9.0(5)
Ni8 Ni1 Ni13 C17 -115.8(5)
Ni3 Ni1 Ni13 C17 120.1(5)
Ni16 Ni1 Ni13 C17 -5.4(5)
Ni12 Ni1 Ni13 C17 179.9(5)
Ni9 Ni1 Ni13 C17 -80.1(5)
Ni4 Ni1 Ni13 C17 -111.4(9)
Ni20 Ni1 Ni13 C17 -151.7(5)
C4 Ni1 Ni13 C18 -112.3(7)
C2 Ni1 Ni13 C18 35.0(7)
Ni2 Ni1 Ni13 C18 160.8(5)
Ni5 Ni1 Ni13 C18 86.1(5)
Ni8 Ni1 Ni13 C18 -20.7(5)
Ni3 Ni1 Ni13 C18 -144.8(5)
Ni16 Ni1 Ni13 C18 89.7(5)
Ni12 Ni1 Ni13 C18 -85.1(5)
Ni9 Ni1 Ni13 C18 14.9(5)
Ni4 Ni1 Ni13 C18 -16.4(9)
Ni20 Ni1 Ni13 C18 -56.7(5)
C2 Ni1 Ni13 C4 147.3(7)
Ni2 Ni1 Ni13 C4 -86.9(5)
Ni5 Ni1 Ni13 C4 -161.6(5)
Ni8 Ni1 Ni13 C4 91.6(5)
Ni3 Ni1 Ni13 C4 -32.5(5)
Ni16 Ni1 Ni13 C4 -158.0(5)
Ni12 Ni1 Ni13 C4 27.2(5)
Ni9 Ni1 Ni13 C4 127.3(5)
Ni4 Ni1 Ni13 C4 95.9(9)
Ni20 Ni1 Ni13 C4 55.6(5)
C4 Ni1 Ni13 Ni28 32.8(5)
C2 Ni1 Ni13 Ni28 -179.9(4)
Ni2 Ni1 Ni13 Ni28 -54.02(12)
Ni5 Ni1 Ni13 Ni28 -128.77(9)
Ni8 Ni1 Ni13 Ni28 124.43(9)
Ni3 Ni1 Ni13 Ni28 0.32(9)
Ni16 Ni1 Ni13 Ni28 -125.17(9)
Ni12 Ni1 Ni13 Ni28 60.06(10)
Ni9 Ni1 Ni13 Ni28 160.09(10)
Ni4 Ni1 Ni13 Ni28 128.8(7)
Ni20 Ni1 Ni13 Ni28 88.48(8)
C4 Ni1 Ni13 Ni9 -127.3(5)
C2 Ni1 Ni13 Ni9 20.1(4)
Ni2 Ni1 Ni13 Ni9 145.88(11)
Ni5 Ni1 Ni13 Ni9 71.14(9)
Ni8 Ni1 Ni13 Ni9 -35.66(8)
Ni3 Ni1 Ni13 Ni9 -159.78(9)
Ni16 Ni1 Ni13 Ni9 74.74(7)
Ni12 Ni1 Ni13 Ni9 -100.04(9)
Ni4 Ni1 Ni13 Ni9 -31.3(7)
Ni20 Ni1 Ni13 Ni9 -71.62(7)
C4 Ni1 Ni13 Ni30 -14.5(7)
C2 Ni1 Ni13 Ni30 132.8(6)
Ni2 Ni1 Ni13 Ni30 -101.4(4)
Ni5 Ni1 Ni13 Ni30 -176.1(4)
Ni8 Ni1 Ni13 Ni30 77.1(4)
Ni3 Ni1 Ni13 Ni30 -47.0(4)
Ni16 Ni1 Ni13 Ni30 -172.5(4)
Ni12 Ni1 Ni13 Ni30 12.7(4)
Ni9 Ni1 Ni13 Ni30 112.7(4)
Ni4 Ni1 Ni13 Ni30 81.4(9)
Ni20 Ni1 Ni13 Ni30 41.1(4)
C4 Ni1 Ni13 Ni16 158.0(5)
C2 Ni1 Ni13 Ni16 -54.7(4)
Ni2 Ni1 Ni13 Ni16 71.15(10)
Ni5 Ni1 Ni13 Ni16 -3.60(8)
Ni8 Ni1 Ni13 Ni16 -110.40(8)
Ni3 Ni1 Ni13 Ni16 125.49(8)
Ni12 Ni1 Ni13 Ni16 -174.77(9)
Ni9 Ni1 Ni13 Ni16 -74.74(7)
Ni4 Ni1 Ni13 Ni16 -106.1(7)
Ni20 Ni1 Ni13 Ni16 -146.36(8)
C4 Ni1 Ni13 Ni20 -55.6(5)
C2 Ni1 Ni13 Ni20 91.7(4)
Ni2 Ni1 Ni13 Ni20 -142.50(10)
Ni5 Ni1 Ni13 Ni20 142.76(9)
Ni8 Ni1 Ni13 Ni20 35.96(8)
Ni3 Ni1 Ni13 Ni20 -88.16(7)
Ni16 Ni1 Ni13 Ni20 146.36(8)
Ni12 Ni1 Ni13 Ni20 -28.42(8)
Ni9 Ni1 Ni13 Ni20 71.62(7)
Ni4 Ni1 Ni13 Ni20 40.3(7)
C4 Ni1 Ni13 Ni10 87.2(5)
C2 Ni1 Ni13 Ni10 -125.5(4)
Ni2 Ni1 Ni13 Ni10 0.32(9)
Ni5 Ni1 Ni13 Ni10 -74.42(9)
Ni8 Ni1 Ni13 Ni10 178.78(9)
Ni3 Ni1 Ni13 Ni10 54.66(6)
Ni16 Ni1 Ni13 Ni10 -70.83(7)
Ni12 Ni1 Ni13 Ni10 114.40(8)
Ni9 Ni1 Ni13 Ni10 -145.56(8)
Ni4 Ni1 Ni13 Ni10 -176.9(7)
Ni20 Ni1 Ni13 Ni10 142.82(7)
C35 Ni10 Ni13 C34 -6.6(7)
C16 Ni10 Ni13 C34 -97.6(7)
Ni7 Ni10 Ni13 C34 -149.1(5)
Ni3 Ni10 Ni13 C34 95.6(5)
Ni28 Ni10 Ni13 C34 39.1(5)
Ni17 Ni10 Ni13 C34 135.2(6)
Ni2 Ni10 Ni13 C34 148.7(5)
Ni16 Ni10 Ni13 C34 -141.0(5)
Ni1 Ni10 Ni13 C34 149.0(5)
Ni26 Ni10 Ni13 C34 55.3(5)
C35 Ni10 Ni13 C17 86.3(6)
C16 Ni10 Ni13 C17 -4.7(6)
Ni7 Ni10 Ni13 C17 -56.2(4)
Ni3 Ni10 Ni13 C17 -171.4(4)
Ni28 Ni10 Ni13 C17 132.1(4)
Ni17 Ni10 Ni13 C17 -131.8(5)
Ni2 Ni10 Ni13 C17 -118.3(4)
Ni16 Ni10 Ni13 C17 -48.0(4)
Ni1 Ni10 Ni13 C17 -118.1(4)
Ni26 Ni10 Ni13 C17 148.2(4)
C35 Ni10 Ni13 C18 140.6(14)
C16 Ni10 Ni13 C18 49.6(13)
Ni7 Ni10 Ni13 C18 -1.9(13)
Ni3 Ni10 Ni13 C18 -117.1(13)
Ni28 Ni10 Ni13 C18 -173.7(13)
Ni17 Ni10 Ni13 C18 -77.6(13)
Ni2 Ni10 Ni13 C18 -64.1(13)
Ni16 Ni10 Ni13 C18 6.2(13)
Ni1 Ni10 Ni13 C18 -63.8(13)
Ni26 Ni10 Ni13 C18 -157.5(13)
C35 Ni10 Ni13 C4 -104.7(6)
C16 Ni10 Ni13 C4 164.3(6)
Ni7 Ni10 Ni13 C4 112.8(4)
Ni3 Ni10 Ni13 C4 -2.5(4)
Ni28 Ni10 Ni13 C4 -59.0(4)
Ni17 Ni10 Ni13 C4 37.1(5)
Ni2 Ni10 Ni13 C4 50.6(4)
Ni16 Ni10 Ni13 C4 120.9(4)
Ni1 Ni10 Ni13 C4 50.9(4)
Ni26 Ni10 Ni13 C4 -42.8(4)
C35 Ni10 Ni13 Ni28 -45.7(5)
C16 Ni10 Ni13 Ni28 -136.7(4)
Ni7 Ni10 Ni13 Ni28 171.77(9)
Ni3 Ni10 Ni13 Ni28 56.53(7)
Ni17 Ni10 Ni13 Ni28 96.1(4)
Ni2 Ni10 Ni13 Ni28 109.61(8)
Ni16 Ni10 Ni13 Ni28 179.90(8)
Ni1 Ni10 Ni13 Ni28 109.86(8)
Ni26 Ni10 Ni13 Ni28 16.18(9)
C35 Ni10 Ni13 Ni9 170.4(5)
C16 Ni10 Ni13 Ni9 79.4(5)
Ni7 Ni10 Ni13 Ni9 27.89(11)
Ni3 Ni10 Ni13 Ni9 -87.34(9)
Ni28 Ni10 Ni13 Ni9 -143.88(11)
Ni17 Ni10 Ni13 Ni9 -47.8(4)
Ni2 Ni10 Ni13 Ni9 -34.27(11)
Ni16 Ni10 Ni13 Ni9 36.02(8)
Ni1 Ni10 Ni13 Ni9 -34.02(8)
Ni26 Ni10 Ni13 Ni9 -127.70(9)
C35 Ni10 Ni13 Ni30 -55.9(6)
C16 Ni10 Ni13 Ni30 -146.9(6)
Ni7 Ni10 Ni13 Ni30 161.6(4)
Ni3 Ni10 Ni13 Ni30 46.4(4)
Ni28 Ni10 Ni13 Ni30 -10.1(4)
Ni17 Ni10 Ni13 Ni30 86.0(6)
Ni2 Ni10 Ni13 Ni30 99.5(4)
Ni16 Ni10 Ni13 Ni30 169.8(4)
Ni1 Ni10 Ni13 Ni30 99.7(4)
Ni26 Ni10 Ni13 Ni30 6.0(4)
C35 Ni10 Ni13 Ni1 -155.6(5)
C16 Ni10 Ni13 Ni1 113.4(4)
Ni7 Ni10 Ni13 Ni1 61.91(8)
Ni3 Ni10 Ni13 Ni1 -53.33(6)
Ni28 Ni10 Ni13 Ni1 -109.86(8)
Ni17 Ni10 Ni13 Ni1 -13.8(4)
Ni2 Ni10 Ni13 Ni1 -0.26(7)
Ni16 Ni10 Ni13 Ni1 70.04(6)
Ni26 Ni10 Ni13 Ni1 -93.68(9)
C35 Ni10 Ni13 Ni16 134.4(5)
C16 Ni10 Ni13 Ni16 43.4(4)
Ni7 Ni10 Ni13 Ni16 -8.13(7)
Ni3 Ni10 Ni13 Ni16 -123.37(7)
Ni28 Ni10 Ni13 Ni16 -179.90(8)
Ni17 Ni10 Ni13 Ni16 -83.8(4)
Ni2 Ni10 Ni13 Ni16 -70.30(7)
Ni1 Ni10 Ni13 Ni16 -70.04(6)
Ni26 Ni10 Ni13 Ni16 -163.72(9)
C35 Ni10 Ni13 Ni20 -118.9(5)
C16 Ni10 Ni13 Ni20 150.0(4)
Ni7 Ni10 Ni13 Ni20 98.54(9)
Ni3 Ni10 Ni13 Ni20 -16.69(8)
Ni28 Ni10 Ni13 Ni20 -73.23(9)
Ni17 Ni10 Ni13 Ni20 22.9(4)
Ni2 Ni10 Ni13 Ni20 36.38(10)
Ni16 Ni10 Ni13 Ni20 106.67(9)
Ni1 Ni10 Ni13 Ni20 36.63(7)
Ni26 Ni10 Ni13 Ni20 -57.05(11)
C21 Ni6 Ni14 C28 -15.9(19)
C26 Ni6 Ni14 C28 -10.1(15)
Ni2 Ni6 Ni14 C28 -177.5(13)
Ni4 Ni6 Ni14 C28 169.2(13)
Ni19 Ni6 Ni14 C28 54.6(13)
Ni12 Ni6 Ni14 C28 88.6(13)
Ni3 Ni6 Ni14 C28 126.3(13)
Ni11 Ni6 Ni14 C28 -121.4(13)
Ni15 Ni6 Ni14 C28 -126.1(13)
C21 Ni6 Ni14 C3 165.6(13)
C26 Ni6 Ni14 C3 171.5(7)
Ni2 Ni6 Ni14 C3 4.0(4)
Ni4 Ni6 Ni14 C3 -9.3(5)
Ni19 Ni6 Ni14 C3 -123.9(4)
Ni12 Ni6 Ni14 C3 -89.8(4)
Ni3 Ni6 Ni14 C3 -52.2(4)
Ni11 Ni6 Ni14 C3 60.1(4)
Ni15 Ni6 Ni14 C3 55.4(4)
C21 Ni6 Ni14 C26 -5.9(14)
Ni2 Ni6 Ni14 C26 -167.5(6)
Ni4 Ni6 Ni14 C26 179.3(6)
Ni19 Ni6 Ni14 C26 64.6(6)
Ni12 Ni6 Ni14 C26 98.7(6)
Ni3 Ni6 Ni14 C26 136.4(6)
Ni11 Ni6 Ni14 C26 -111.3(6)
Ni15 Ni6 Ni14 C26 -116.0(6)
C21 Ni6 Ni14 C38 76.9(13)
C26 Ni6 Ni14 C38 82.8(7)
Ni2 Ni6 Ni14 C38 -84.6(4)
Ni4 Ni6 Ni14 C38 -97.9(4)
Ni19 Ni6 Ni14 C38 147.5(4)
Ni12 Ni6 Ni14 C38 -178.5(4)
Ni3 Ni6 Ni14 C38 -140.8(4)
Ni11 Ni6 Ni14 C38 -28.5(4)
Ni15 Ni6 Ni14 C38 -33.2(4)
C21 Ni6 Ni14 Ni15 110.2(13)
C26 Ni6 Ni14 Ni15 116.0(6)
Ni2 Ni6 Ni14 Ni15 -51.43(6)
Ni4 Ni6 Ni14 Ni15 -64.7(2)
Ni19 Ni6 Ni14 Ni15 -179.32(8)
Ni12 Ni6 Ni14 Ni15 -145.26(8)
Ni3 Ni6 Ni14 Ni15 -107.62(7)
Ni11 Ni6 Ni14 Ni15 4.71(7)
C21 Ni6 Ni14 Ni3 -142.2(13)
C26 Ni6 Ni14 Ni3 -136.4(6)
Ni2 Ni6 Ni14 Ni3 56.19(7)
Ni4 Ni6 Ni14 Ni3 42.9(2)
Ni19 Ni6 Ni14 Ni3 -71.71(7)
Ni12 Ni6 Ni14 Ni3 -37.65(8)
Ni11 Ni6 Ni14 Ni3 112.32(8)
Ni15 Ni6 Ni14 Ni3 107.62(7)
C21 Ni6 Ni14 Ni26 -174.3(12)
C26 Ni6 Ni14 Ni26 -168.4(6)
Ni2 Ni6 Ni14 Ni26 24.10(11)
Ni4 Ni6 Ni14 Ni26 10.9(3)
Ni19 Ni6 Ni14 Ni26 -103.79(11)
Ni12 Ni6 Ni14 Ni26 -69.73(12)
Ni3 Ni6 Ni14 Ni26 -32.08(9)
Ni11 Ni6 Ni14 Ni26 80.24(11)
Ni15 Ni6 Ni14 Ni26 75.54(10)
C21 Ni6 Ni14 Ni19 -70.5(13)
C26 Ni6 Ni14 Ni19 -64.6(6)
Ni2 Ni6 Ni14 Ni19 127.89(8)
Ni4 Ni6 Ni14 Ni19 114.6(2)
Ni12 Ni6 Ni14 Ni19 34.06(8)
Ni3 Ni6 Ni14 Ni19 71.71(7)
Ni11 Ni6 Ni14 Ni19 -175.97(9)
Ni15 Ni6 Ni14 Ni19 179.32(8)
C21 Ni6 Ni14 Ni31 134.3(13)
C26 Ni6 Ni14 Ni31 140.2(7)
Ni2 Ni6 Ni14 Ni31 -27.3(4)
Ni4 Ni6 Ni14 Ni31 -40.5(5)
Ni19 Ni6 Ni14 Ni31 -155.2(4)
Ni12 Ni6 Ni14 Ni31 -121.1(4)
Ni3 Ni6 Ni14 Ni31 -83.5(4)
Ni11 Ni6 Ni14 Ni31 28.9(4)
Ni15 Ni6 Ni14 Ni31 24.2(4)
C21 Ni6 Ni14 Cu2 -110.8(13)
C26 Ni6 Ni14 Cu2 -104.9(6)
Ni2 Ni6 Ni14 Cu2 87.65(9)
Ni4 Ni6 Ni14 Cu2 74.4(2)
Ni19 Ni6 Ni14 Cu2 -40.24(8)
Ni12 Ni6 Ni14 Cu2 -6.18(11)
Ni3 Ni6 Ni14 Cu2 31.47(8)
Ni11 Ni6 Ni14 Cu2 143.79(8)
Ni15 Ni6 Ni14 Cu2 139.09(9)
C4 Ni3 Ni14 C28 -67.6(17)
C3 Ni3 Ni14 C28 122.4(9)
Cu2 Ni3 Ni14 C28 -9.0(8)
Ni1 Ni3 Ni14 C28 -178.2(8)
Ni2 Ni3 Ni14 C28 155.3(8)
Ni6 Ni3 Ni14 C28 -150.6(8)
Ni28 Ni3 Ni14 C28 25.6(8)
Ni10 Ni3 Ni14 C28 99.2(8)
Ni26 Ni3 Ni14 C28 63.8(8)
Ni29 Ni3 Ni14 C28 -48.3(8)
Ni19 Ni3 Ni14 C28 -82.6(8)
C4 Ni3 Ni14 C3 170.0(16)
Cu2 Ni3 Ni14 C3 -131.4(5)
Ni1 Ni3 Ni14 C3 59.4(5)
Ni2 Ni3 Ni14 C3 32.8(4)
Ni6 Ni3 Ni14 C3 87.0(4)
Ni28 Ni3 Ni14 C3 -96.8(5)
Ni10 Ni3 Ni14 C3 -23.3(4)
Ni26 Ni3 Ni14 C3 -58.6(4)
Ni29 Ni3 Ni14 C3 -170.8(5)
Ni19 Ni3 Ni14 C3 155.0(5)
C4 Ni3 Ni14 C26 51.8(16)
C3 Ni3 Ni14 C26 -118.2(6)
Cu2 Ni3 Ni14 C26 110.4(4)
Ni1 Ni3 Ni14 C26 -58.9(4)
Ni2 Ni3 Ni14 C26 -85.4(4)
Ni6 Ni3 Ni14 C26 -31.3(4)
Ni28 Ni3 Ni14 C26 144.9(4)
Ni10 Ni3 Ni14 C26 -141.5(4)
Ni26 Ni3 Ni14 C26 -176.8(4)
Ni29 Ni3 Ni14 C26 71.0(4)
Ni19 Ni3 Ni14 C26 36.7(4)
C4 Ni3 Ni14 C38 144.3(16)
C3 Ni3 Ni14 C38 -25.7(7)
Cu2 Ni3 Ni14 C38 -157.1(5)
Ni1 Ni3 Ni14 C38 33.6(5)
Ni2 Ni3 Ni14 C38 7.1(5)
Ni6 Ni3 Ni14 C38 61.2(5)
Ni28 Ni3 Ni14 C38 -122.6(5)
Ni10 Ni3 Ni14 C38 -49.0(5)
Ni26 Ni3 Ni14 C38 -84.3(5)
Ni29 Ni3 Ni14 C38 163.5(5)
Ni19 Ni3 Ni14 C38 129.2(5)
C4 Ni3 Ni14 Ni6 83.1(15)
C3 Ni3 Ni14 Ni6 -87.0(4)
Cu2 Ni3 Ni14 Ni6 141.61(10)
Ni1 Ni3 Ni14 Ni6 -27.62(13)
Ni2 Ni3 Ni14 Ni6 -54.13(6)
Ni28 Ni3 Ni14 Ni6 176.20(13)
Ni10 Ni3 Ni14 Ni6 -110.23(9)
Ni26 Ni3 Ni14 Ni6 -145.56(9)
Ni29 Ni3 Ni14 Ni6 102.28(9)
Ni19 Ni3 Ni14 Ni6 68.00(7)
C4 Ni3 Ni14 Ni15 145.0(15)
C3 Ni3 Ni14 Ni15 -25.1(4)
Cu2 Ni3 Ni14 Ni15 -156.50(10)
Ni1 Ni3 Ni14 Ni15 34.27(15)
Ni2 Ni3 Ni14 Ni15 7.75(7)
Ni6 Ni3 Ni14 Ni15 61.89(7)
Ni28 Ni3 Ni14 Ni15 -121.91(11)
Ni10 Ni3 Ni14 Ni15 -48.34(9)
Ni26 Ni3 Ni14 Ni15 -83.67(8)
Ni29 Ni3 Ni14 Ni15 164.17(8)
Ni19 Ni3 Ni14 Ni15 129.89(8)
C4 Ni3 Ni14 Ni26 -131.4(15)
C3 Ni3 Ni14 Ni26 58.6(4)
Cu2 Ni3 Ni14 Ni26 -72.83(9)
Ni1 Ni3 Ni14 Ni26 117.94(14)
Ni2 Ni3 Ni14 Ni26 91.42(8)
Ni6 Ni3 Ni14 Ni26 145.56(9)
Ni28 Ni3 Ni14 Ni26 -38.24(12)
Ni10 Ni3 Ni14 Ni26 35.33(9)
Ni29 Ni3 Ni14 Ni26 -112.17(10)
Ni19 Ni3 Ni14 Ni26 -146.44(9)
C4 Ni3 Ni14 Ni19 15.1(15)
C3 Ni3 Ni14 Ni19 -155.0(5)
Cu2 Ni3 Ni14 Ni19 73.62(8)
Ni1 Ni3 Ni14 Ni19 -95.61(13)
Ni2 Ni3 Ni14 Ni19 -122.13(7)
Ni6 Ni3 Ni14 Ni19 -68.00(7)
Ni28 Ni3 Ni14 Ni19 108.20(12)
Ni10 Ni3 Ni14 Ni19 -178.23(9)
Ni26 Ni3 Ni14 Ni19 146.44(9)
Ni29 Ni3 Ni14 Ni19 34.28(9)
C4 Ni3 Ni14 Ni31 -160.0(15)
C3 Ni3 Ni14 Ni31 29.9(6)
Cu2 Ni3 Ni14 Ni31 -101.5(3)
Ni1 Ni3 Ni14 Ni31 89.3(4)
Ni2 Ni3 Ni14 Ni31 62.8(3)
Ni6 Ni3 Ni14 Ni31 116.9(3)
Ni28 Ni3 Ni14 Ni31 -66.9(4)
Ni10 Ni3 Ni14 Ni31 6.7(3)
Ni26 Ni3 Ni14 Ni31 -28.7(3)
Ni29 Ni3 Ni14 Ni31 -140.8(3)
Ni19 Ni3 Ni14 Ni31 -175.1(3)
C4 Ni3 Ni14 Cu2 -58.6(15)
C3 Ni3 Ni14 Cu2 131.4(5)
Ni1 Ni3 Ni14 Cu2 -169.23(15)
Ni2 Ni3 Ni14 Cu2 164.25(9)
Ni6 Ni3 Ni14 Cu2 -141.61(10)
Ni28 Ni3 Ni14 Cu2 34.59(12)
Ni10 Ni3 Ni14 Cu2 108.16(10)
Ni26 Ni3 Ni14 Cu2 72.83(9)
Ni29 Ni3 Ni14 Cu2 -39.34(9)
Ni19 Ni3 Ni14 Cu2 -73.62(8)
C28 Ni14 Ni15 C38 30.0(9)
C3 Ni14 Ni15 C38 157.1(7)
C26 Ni14 Ni15 C38 -81.3(7)
Ni6 Ni14 Ni15 C38 -123.4(6)
Ni3 Ni14 Ni15 C38 -179.3(6)
Ni26 Ni14 Ni15 C38 120.6(6)
Ni19 Ni14 Ni15 C38 -124.1(6)
Ni31 Ni14 Ni15 C38 83.0(7)
Cu2 Ni14 Ni15 C38 150.0(6)
C28 Ni14 Ni15 C23 -6.6(17)
C3 Ni14 Ni15 C23 120.5(16)
C26 Ni14 Ni15 C23 -117.9(16)
C38 Ni14 Ni15 C23 -36.6(16)
Ni6 Ni14 Ni15 C23 -160.0(15)
Ni3 Ni14 Ni15 C23 144.1(15)
Ni26 Ni14 Ni15 C23 84.1(15)
Ni19 Ni14 Ni15 C23 -160.7(15)
Ni31 Ni14 Ni15 C23 46.4(16)
Cu2 Ni14 Ni15 C23 113.4(15)
C28 Ni14 Ni15 C3 -127.1(8)
C26 Ni14 Ni15 C3 121.6(6)
C38 Ni14 Ni15 C3 -157.1(7)
Ni6 Ni14 Ni15 C3 79.5(4)
Ni3 Ni14 Ni15 C3 23.6(4)
Ni26 Ni14 Ni15 C3 -36.5(4)
Ni19 Ni14 Ni15 C3 78.8(4)
Ni31 Ni14 Ni15 C3 -74.1(6)
Cu2 Ni14 Ni15 C3 -7.1(4)
C28 Ni14 Ni15 Ni31 -53.0(8)
C3 Ni14 Ni15 Ni31 74.1(6)
C26 Ni14 Ni15 Ni31 -164.3(6)
C38 Ni14 Ni15 Ni31 -83.0(7)
Ni6 Ni14 Ni15 Ni31 153.6(4)
Ni3 Ni14 Ni15 Ni31 97.7(4)
Ni26 Ni14 Ni15 Ni31 37.7(4)
Ni19 Ni14 Ni15 Ni31 152.9(4)
Cu2 Ni14 Ni15 Ni31 67.0(4)
C28 Ni14 Ni15 Ni18 -136.3(7)
C3 Ni14 Ni15 Ni18 -9.2(4)
C26 Ni14 Ni15 Ni18 112.4(4)
C38 Ni14 Ni15 Ni18 -166.3(6)
Ni6 Ni14 Ni15 Ni18 70.29(16)
Ni3 Ni14 Ni15 Ni18 14.42(17)
Ni26 Ni14 Ni15 Ni18 -45.66(17)
Ni19 Ni14 Ni15 Ni18 69.58(19)
Ni31 Ni14 Ni15 Ni18 -83.3(4)
Cu2 Ni14 Ni15 Ni18 -16.3(2)
C28 Ni14 Ni15 Ni2 -158.3(7)
C3 Ni14 Ni15 Ni2 -31.2(4)
C26 Ni14 Ni15 Ni2 90.4(4)
C38 Ni14 Ni15 Ni2 171.7(6)
Ni6 Ni14 Ni15 Ni2 48.28(6)
Ni3 Ni14 Ni15 Ni2 -7.59(7)
Ni26 Ni14 Ni15 Ni2 -67.67(7)
Ni19 Ni14 Ni15 Ni2 47.57(10)
Ni31 Ni14 Ni15 Ni2 -105.3(4)
Cu2 Ni14 Ni15 Ni2 -38.32(15)
C28 Ni14 Ni15 Ni17 -99.4(7)
C3 Ni14 Ni15 Ni17 27.7(4)
C26 Ni14 Ni15 Ni17 149.3(4)
C38 Ni14 Ni15 Ni17 -129.4(6)
Ni6 Ni14 Ni15 Ni17 107.18(7)
Ni3 Ni14 Ni15 Ni17 51.32(7)
Ni26 Ni14 Ni15 Ni17 -8.76(7)
Ni19 Ni14 Ni15 Ni17 106.48(10)
Ni31 Ni14 Ni15 Ni17 -46.4(4)
Cu2 Ni14 Ni15 Ni17 20.58(15)
C28 Ni14 Ni15 Ni11 148.5(7)
C3 Ni14 Ni15 Ni11 -84.4(4)
C26 Ni14 Ni15 Ni11 37.2(4)
C38 Ni14 Ni15 Ni11 118.5(6)
Ni6 Ni14 Ni15 Ni11 -4.92(7)
Ni3 Ni14 Ni15 Ni11 -60.78(9)
Ni26 Ni14 Ni15 Ni11 -120.86(8)
Ni19 Ni14 Ni15 Ni11 -5.62(13)
Ni31 Ni14 Ni15 Ni11 -158.5(4)
Cu2 Ni14 Ni15 Ni11 -91.52(15)
C28 Ni14 Ni15 Ni6 153.4(7)
C3 Ni14 Ni15 Ni6 -79.5(4)
C26 Ni14 Ni15 Ni6 42.1(4)
C38 Ni14 Ni15 Ni6 123.4(6)
Ni3 Ni14 Ni15 Ni6 -55.87(6)
Ni26 Ni14 Ni15 Ni6 -115.95(8)
Ni19 Ni14 Ni15 Ni6 -0.71(8)
Ni31 Ni14 Ni15 Ni6 -153.6(4)
Cu2 Ni14 Ni15 Ni6 -86.60(14)
C3 Ni2 Ni15 C38 50.0(12)
C1 Ni2 Ni15 C38 -143.5(12)
Ni1 Ni2 Ni15 C38 1.3(12)
Ni6 Ni2 Ni15 C38 -32.3(11)
Ni7 Ni2 Ni15 C38 146.6(11)
Ni5 Ni2 Ni15 C38 -140.0(11)
Ni3 Ni2 Ni15 C38 24.7(11)
Ni17 Ni2 Ni15 C38 110.6(11)
Ni11 Ni2 Ni15 C38 -105.3(11)
Ni18 Ni2 Ni15 C38 -177.0(11)
Ni4 Ni2 Ni15 C38 -71.6(11)
C3 Ni2 Ni15 C23 -137.4(7)
C1 Ni2 Ni15 C23 29.1(7)
Ni1 Ni2 Ni15 C23 173.9(5)
Ni6 Ni2 Ni15 C23 140.3(5)
Ni7 Ni2 Ni15 C23 -40.8(5)
Ni5 Ni2 Ni15 C23 32.6(6)
Ni3 Ni2 Ni15 C23 -162.7(5)
Ni17 Ni2 Ni15 C23 -76.8(5)
Ni11 Ni2 Ni15 C23 67.3(5)
Ni18 Ni2 Ni15 C23 -4.4(5)
Ni4 Ni2 Ni15 C23 101.0(5)
C1 Ni2 Ni15 C3 166.5(6)
Ni1 Ni2 Ni15 C3 -48.7(5)
Ni6 Ni2 Ni15 C3 -82.3(5)
Ni7 Ni2 Ni15 C3 96.6(5)
Ni5 Ni2 Ni15 C3 170.0(5)
Ni3 Ni2 Ni15 C3 -25.3(5)
Ni17 Ni2 Ni15 C3 60.6(5)
Ni11 Ni2 Ni15 C3 -155.3(5)
Ni18 Ni2 Ni15 C3 133.0(5)
Ni4 Ni2 Ni15 C3 -121.6(5)
C3 Ni2 Ni15 Ni31 -30.5(6)
C1 Ni2 Ni15 Ni31 136.0(5)
Ni1 Ni2 Ni15 Ni31 -79.2(4)
Ni6 Ni2 Ni15 Ni31 -112.8(4)
Ni7 Ni2 Ni15 Ni31 66.1(4)
Ni5 Ni2 Ni15 Ni31 139.5(4)
Ni3 Ni2 Ni15 Ni31 -55.8(4)
Ni17 Ni2 Ni15 Ni31 30.1(4)
Ni11 Ni2 Ni15 Ni31 174.2(4)
Ni18 Ni2 Ni15 Ni31 102.5(4)
Ni4 Ni2 Ni15 Ni31 -152.0(4)
C3 Ni2 Ni15 Ni18 -133.0(5)
C1 Ni2 Ni15 Ni18 33.5(4)
Ni1 Ni2 Ni15 Ni18 178.29(17)
Ni6 Ni2 Ni15 Ni18 144.69(8)
Ni7 Ni2 Ni15 Ni18 -36.35(8)
Ni5 Ni2 Ni15 Ni18 37.00(14)
Ni3 Ni2 Ni15 Ni18 -158.28(8)
Ni17 Ni2 Ni15 Ni18 -72.38(8)
Ni11 Ni2 Ni15 Ni18 71.70(7)
Ni4 Ni2 Ni15 Ni18 105.46(9)
C3 Ni2 Ni15 Ni14 33.0(5)
C1 Ni2 Ni15 Ni14 -160.5(4)
Ni1 Ni2 Ni15 Ni14 -15.71(18)
Ni6 Ni2 Ni15 Ni14 -49.31(7)
Ni7 Ni2 Ni15 Ni14 129.65(8)
Ni5 Ni2 Ni15 Ni14 -157.00(13)
Ni3 Ni2 Ni15 Ni14 7.72(7)
Ni17 Ni2 Ni15 Ni14 93.62(8)
Ni11 Ni2 Ni15 Ni14 -122.30(8)
Ni18 Ni2 Ni15 Ni14 166.00(9)
Ni4 Ni2 Ni15 Ni14 -88.54(8)
C3 Ni2 Ni15 Ni17 -60.6(5)
C1 Ni2 Ni15 Ni17 105.9(4)
Ni1 Ni2 Ni15 Ni17 -109.33(17)
Ni6 Ni2 Ni15 Ni17 -142.94(8)
Ni7 Ni2 Ni15 Ni17 36.03(8)
Ni5 Ni2 Ni15 Ni17 109.38(14)
Ni3 Ni2 Ni15 Ni17 -85.91(7)
Ni11 Ni2 Ni15 Ni17 144.07(9)
Ni18 Ni2 Ni15 Ni17 72.38(8)
Ni4 Ni2 Ni15 Ni17 177.83(9)
C3 Ni2 Ni15 Ni11 155.3(5)
C1 Ni2 Ni15 Ni11 -38.2(4)
Ni1 Ni2 Ni15 Ni11 106.60(17)
Ni6 Ni2 Ni15 Ni11 72.99(7)
Ni7 Ni2 Ni15 Ni11 -108.04(9)
Ni5 Ni2 Ni15 Ni11 -34.69(13)
Ni3 Ni2 Ni15 Ni11 130.02(8)
Ni17 Ni2 Ni15 Ni11 -144.07(9)
Ni18 Ni2 Ni15 Ni11 -71.70(7)
Ni4 Ni2 Ni15 Ni11 33.76(8)
C3 Ni2 Ni15 Ni6 82.3(5)
C1 Ni2 Ni15 Ni6 -111.2(4)
Ni1 Ni2 Ni15 Ni6 33.61(16)
Ni7 Ni2 Ni15 Ni6 178.97(9)
Ni5 Ni2 Ni15 Ni6 -107.68(14)
Ni3 Ni2 Ni15 Ni6 57.03(6)
Ni17 Ni2 Ni15 Ni6 142.94(8)
Ni11 Ni2 Ni15 Ni6 -72.99(7)
Ni18 Ni2 Ni15 Ni6 -144.69(8)
Ni4 Ni2 Ni15 Ni6 -39.23(7)
C22 Ni11 Ni15 C38 -1.3(9)
C24 Ni11 Ni15 C38 -58.9(13)
C1 Ni11 Ni15 C38 -176.9(8)
Ni21 Ni11 Ni15 C38 -162.8(7)
Ni2 Ni11 Ni15 C38 147.8(7)
Ni4 Ni11 Ni15 C38 113.7(7)
Ni18 Ni11 Ni15 C38 -139.7(7)
Ni6 Ni11 Ni15 C38 83.9(7)
C22 Ni11 Ni15 C23 91.5(8)
C24 Ni11 Ni15 C23 33.9(12)
C1 Ni11 Ni15 C23 -84.1(6)
Ni21 Ni11 Ni15 C23 -70.0(5)
Ni2 Ni11 Ni15 C23 -119.4(5)
Ni4 Ni11 Ni15 C23 -153.5(5)
Ni18 Ni11 Ni15 C23 -46.9(5)
Ni6 Ni11 Ni15 C23 176.7(5)
C22 Ni11 Ni15 C3 -131.1(7)
C24 Ni11 Ni15 C3 171.3(11)
C1 Ni11 Ni15 C3 53.3(5)
Ni21 Ni11 Ni15 C3 67.4(4)
Ni2 Ni11 Ni15 C3 18.0(4)
Ni4 Ni11 Ni15 C3 -16.1(4)
Ni18 Ni11 Ni15 C3 90.5(4)
Ni6 Ni11 Ni15 C3 -45.9(4)
C22 Ni11 Ni15 Ni31 -166.3(13)
C24 Ni11 Ni15 Ni31 136.0(16)
C1 Ni11 Ni15 Ni31 18.1(12)
Ni21 Ni11 Ni15 Ni31 32.2(12)
Ni2 Ni11 Ni15 Ni31 -17.3(12)
Ni4 Ni11 Ni15 Ni31 -51.4(12)
Ni18 Ni11 Ni15 Ni31 55.3(12)
Ni6 Ni11 Ni15 Ni31 -81.2(12)
C22 Ni11 Ni15 Ni18 138.4(6)
C24 Ni11 Ni15 Ni18 80.8(11)
C1 Ni11 Ni15 Ni18 -37.2(4)
Ni21 Ni11 Ni15 Ni18 -23.11(15)
Ni2 Ni11 Ni15 Ni18 -72.56(7)
Ni4 Ni11 Ni15 Ni18 -106.67(9)
Ni6 Ni11 Ni15 Ni18 -136.46(8)
C22 Ni11 Ni15 Ni14 -80.5(6)
C24 Ni11 Ni15 Ni14 -138.1(11)
C1 Ni11 Ni15 Ni14 103.9(4)
Ni21 Ni11 Ni15 Ni14 118.04(15)
Ni2 Ni11 Ni15 Ni14 68.59(8)
Ni4 Ni11 Ni15 Ni14 34.49(10)
Ni18 Ni11 Ni15 Ni14 141.15(10)
Ni6 Ni11 Ni15 Ni14 4.69(7)
C22 Ni11 Ni15 Ni2 -149.1(6)
C24 Ni11 Ni15 Ni2 153.3(11)
C1 Ni11 Ni15 Ni2 35.3(4)
Ni21 Ni11 Ni15 Ni2 49.45(14)
Ni4 Ni11 Ni15 Ni2 -34.10(7)
Ni18 Ni11 Ni15 Ni2 72.56(7)
Ni6 Ni11 Ni15 Ni2 -63.90(6)
C22 Ni11 Ni15 Ni17 178.7(6)
C24 Ni11 Ni15 Ni17 121.1(11)
C1 Ni11 Ni15 Ni17 3.1(4)
Ni21 Ni11 Ni15 Ni17 17.19(18)
Ni2 Ni11 Ni15 Ni17 -32.25(8)
Ni4 Ni11 Ni15 Ni17 -66.36(11)
Ni18 Ni11 Ni15 Ni17 40.31(8)
Ni6 Ni11 Ni15 Ni17 -96.16(9)
C22 Ni11 Ni15 Ni6 -85.1(6)
C24 Ni11 Ni15 Ni6 -142.8(11)
C1 Ni11 Ni15 Ni6 99.2(4)
Ni21 Ni11 Ni15 Ni6 113.35(15)
Ni2 Ni11 Ni15 Ni6 63.90(6)
Ni4 Ni11 Ni15 Ni6 29.80(7)
Ni18 Ni11 Ni15 Ni6 136.46(8)
C21 Ni6 Ni15 C38 -100.0(7)
C26 Ni6 Ni15 C38 4.1(7)
Ni2 Ni6 Ni15 C38 165.5(5)
Ni4 Ni6 Ni15 C38 -153.4(5)
Ni19 Ni6 Ni15 C38 52.9(5)
Ni14 Ni6 Ni15 C38 52.2(5)
Ni12 Ni6 Ni15 C38 132.6(5)
Ni3 Ni6 Ni15 C38 109.0(5)
Ni11 Ni6 Ni15 C38 -122.7(5)
C21 Ni6 Ni15 C23 17.3(9)
C26 Ni6 Ni15 C23 121.4(9)
Ni2 Ni6 Ni15 C23 -77.2(8)
Ni4 Ni6 Ni15 C23 -36.2(8)
Ni19 Ni6 Ni15 C23 170.1(8)
Ni14 Ni6 Ni15 C23 169.4(8)
Ni12 Ni6 Ni15 C23 -110.1(8)
Ni3 Ni6 Ni15 C23 -133.8(8)
Ni11 Ni6 Ni15 C23 -5.4(8)
C21 Ni6 Ni15 C3 149.3(6)
C26 Ni6 Ni15 C3 -106.6(6)
Ni2 Ni6 Ni15 C3 54.8(4)
Ni4 Ni6 Ni15 C3 95.9(4)
Ni19 Ni6 Ni15 C3 -57.8(4)
Ni14 Ni6 Ni15 C3 -58.5(4)
Ni12 Ni6 Ni15 C3 21.9(4)
Ni3 Ni6 Ni15 C3 -1.7(4)
Ni11 Ni6 Ni15 C3 126.6(4)
C21 Ni6 Ni15 Ni31 -178.7(7)
C26 Ni6 Ni15 Ni31 -74.6(6)
Ni2 Ni6 Ni15 Ni31 86.8(4)
Ni4 Ni6 Ni15 Ni31 127.9(4)
Ni19 Ni6 Ni15 Ni31 -25.8(4)
Ni14 Ni6 Ni15 Ni31 -26.5(4)
Ni12 Ni6 Ni15 Ni31 53.9(4)
Ni3 Ni6 Ni15 Ni31 30.3(4)
Ni11 Ni6 Ni15 Ni31 158.6(4)
C21 Ni6 Ni15 Ni18 62.2(5)
C26 Ni6 Ni15 Ni18 166.2(4)
Ni2 Ni6 Ni15 Ni18 -32.38(8)
Ni4 Ni6 Ni15 Ni18 8.66(10)
Ni19 Ni6 Ni15 Ni18 -145.03(9)
Ni14 Ni6 Ni15 Ni18 -145.73(9)
Ni12 Ni6 Ni15 Ni18 -65.26(17)
Ni3 Ni6 Ni15 Ni18 -88.92(8)
Ni11 Ni6 Ni15 Ni18 39.42(7)
C21 Ni6 Ni15 Ni14 -152.1(5)
C26 Ni6 Ni15 Ni14 -48.1(4)
Ni2 Ni6 Ni15 Ni14 113.35(8)
Ni4 Ni6 Ni15 Ni14 154.40(9)
Ni19 Ni6 Ni15 Ni14 0.70(8)
Ni12 Ni6 Ni15 Ni14 80.47(15)
Ni3 Ni6 Ni15 Ni14 56.82(6)
Ni11 Ni6 Ni15 Ni14 -174.84(8)
C21 Ni6 Ni15 Ni2 94.5(5)
C26 Ni6 Ni15 Ni2 -161.4(4)
Ni4 Ni6 Ni15 Ni2 41.05(7)
Ni19 Ni6 Ni15 Ni2 -112.65(9)
Ni14 Ni6 Ni15 Ni2 -113.35(8)
Ni12 Ni6 Ni15 Ni2 -32.88(14)
Ni3 Ni6 Ni15 Ni2 -56.53(6)
Ni11 Ni6 Ni15 Ni2 71.81(6)
C21 Ni6 Ni15 Ni17 126.9(5)
C26 Ni6 Ni15 Ni17 -129.1(4)
Ni2 Ni6 Ni15 Ni17 32.32(7)
Ni4 Ni6 Ni15 Ni17 73.37(9)
Ni19 Ni6 Ni15 Ni17 -80.33(10)
Ni14 Ni6 Ni15 Ni17 -81.03(8)
Ni12 Ni6 Ni15 Ni17 -0.56(17)
Ni3 Ni6 Ni15 Ni17 -24.21(8)
Ni11 Ni6 Ni15 Ni17 104.13(8)
C21 Ni6 Ni15 Ni11 22.7(5)
C26 Ni6 Ni15 Ni11 126.8(4)
Ni2 Ni6 Ni15 Ni11 -71.81(6)
Ni4 Ni6 Ni15 Ni11 -30.76(7)
Ni19 Ni6 Ni15 Ni11 175.55(9)
Ni14 Ni6 Ni15 Ni11 174.84(8)
Ni12 Ni6 Ni15 Ni11 -104.69(15)
Ni3 Ni6 Ni15 Ni11 -128.34(7)
C16 Ni7 Ni16 C17 -3.4(7)
C12 Ni7 Ni16 C17 -97.6(8)
Ni10 Ni7 Ni16 C17 49.7(5)
Ni2 Ni7 Ni16 C17 110.2(5)
Ni25 Ni7 Ni16 C17 -121.8(5)
Ni27 Ni7 Ni16 C17 -158.6(5)
Ni5 Ni7 Ni16 C17 164.4(5)
C1 Ni7 Ni16 C17 153.6(6)
Ni17 Ni7 Ni16 C17 56.7(5)
Ni18 Ni7 Ni16 C17 138.5(5)
C16 Ni7 Ni16 C37 101.1(6)
C12 Ni7 Ni16 C37 6.9(7)
Ni10 Ni7 Ni16 C37 154.1(4)
Ni2 Ni7 Ni16 C37 -145.3(4)
Ni25 Ni7 Ni16 C37 -17.3(4)
Ni27 Ni7 Ni16 C37 -54.1(4)
Ni5 Ni7 Ni16 C37 -91.2(4)
C1 Ni7 Ni16 C37 -101.9(5)
Ni17 Ni7 Ni16 C37 161.2(4)
Ni18 Ni7 Ni16 C37 -117.0(5)
C16 Ni7 Ni16 Ni25 118.4(5)
C12 Ni7 Ni16 Ni25 24.2(5)
Ni10 Ni7 Ni16 Ni25 171.46(8)
Ni2 Ni7 Ni16 Ni25 -127.99(8)
Ni27 Ni7 Ni16 Ni25 -36.81(8)
Ni5 Ni7 Ni16 Ni25 -73.84(7)
C1 Ni7 Ni16 Ni25 -84.6(3)
Ni17 Ni7 Ni16 Ni25 178.47(10)
Ni18 Ni7 Ni16 Ni25 -99.66(16)
C16 Ni7 Ni16 Ni13 -62.0(5)
C12 Ni7 Ni16 Ni13 -156.1(5)
Ni10 Ni7 Ni16 Ni13 -8.91(8)
Ni2 Ni7 Ni16 Ni13 51.65(9)
Ni25 Ni7 Ni16 Ni13 179.63(10)
Ni27 Ni7 Ni16 Ni13 142.82(9)
Ni5 Ni7 Ni16 Ni13 105.79(9)
C1 Ni7 Ni16 Ni13 95.0(3)
Ni17 Ni7 Ni16 Ni13 -1.90(13)
Ni18 Ni7 Ni16 Ni13 79.98(17)
C16 Ni7 Ni16 Ni1 -112.9(5)
C12 Ni7 Ni16 Ni1 152.9(5)
Ni10 Ni7 Ni16 Ni1 -59.87(6)
Ni2 Ni7 Ni16 Ni1 0.69(7)
Ni25 Ni7 Ni16 Ni1 128.67(7)
Ni27 Ni7 Ni16 Ni1 91.86(9)
Ni5 Ni7 Ni16 Ni1 54.83(6)
C1 Ni7 Ni16 Ni1 44.1(3)
Ni17 Ni7 Ni16 Ni1 -52.86(10)
Ni18 Ni7 Ni16 Ni1 29.02(16)
C16 Ni7 Ni16 Ni5 -167.7(5)
C12 Ni7 Ni16 Ni5 98.1(5)
Ni10 Ni7 Ni16 Ni5 -114.70(7)
Ni2 Ni7 Ni16 Ni5 -54.14(6)
Ni25 Ni7 Ni16 Ni5 73.84(7)
Ni27 Ni7 Ni16 Ni5 37.03(8)
C1 Ni7 Ni16 Ni5 -10.8(3)
Ni17 Ni7 Ni16 Ni5 -107.69(10)
Ni18 Ni7 Ni16 Ni5 -25.81(14)
C16 Ni7 Ni16 Ni23 160.2(5)
C12 Ni7 Ni16 Ni23 66.1(5)
Ni10 Ni7 Ni16 Ni23 -146.71(9)
Ni2 Ni7 Ni16 Ni23 -86.15(8)
Ni25 Ni7 Ni16 Ni23 41.83(8)
Ni27 Ni7 Ni16 Ni23 5.02(11)
Ni5 Ni7 Ni16 Ni23 -32.01(7)
C1 Ni7 Ni16 Ni23 -42.8(3)
Ni17 Ni7 Ni16 Ni23 -139.70(9)
Ni18 Ni7 Ni16 Ni23 -57.82(17)
C16 Ni7 Ni16 Ni9 -133.2(5)
C12 Ni7 Ni16 Ni9 132.6(5)
Ni10 Ni7 Ni16 Ni9 -80.18(13)
Ni2 Ni7 Ni16 Ni9 -19.62(15)
Ni25 Ni7 Ni16 Ni9 108.36(14)
Ni27 Ni7 Ni16 Ni9 71.55(15)
Ni5 Ni7 Ni16 Ni9 34.52(13)
C1 Ni7 Ni16 Ni9 23.8(3)
Ni17 Ni7 Ni16 Ni9 -73.17(16)
Ni18 Ni7 Ni16 Ni9 8.7(2)
C16 Ni7 Ni16 Ni10 -53.0(5)
C12 Ni7 Ni16 Ni10 -147.2(5)
Ni2 Ni7 Ni16 Ni10 60.56(6)
Ni25 Ni7 Ni16 Ni10 -171.46(8)
Ni27 Ni7 Ni16 Ni10 151.73(10)
Ni5 Ni7 Ni16 Ni10 114.70(7)
C1 Ni7 Ni16 Ni10 103.9(3)
Ni17 Ni7 Ni16 Ni10 7.01(8)
Ni18 Ni7 Ni16 Ni10 88.89(15)
C34 Ni13 Ni16 C17 -29.7(10)
C18 Ni13 Ni16 C17 81.6(7)
C4 Ni13 Ni16 C17 -156.8(7)
Ni28 Ni13 Ni16 C17 -100.7(6)
Ni9 Ni13 Ni16 C17 115.2(6)
Ni30 Ni13 Ni16 C17 -143.2(17)
Ni1 Ni13 Ni16 C17 -173.1(6)
Ni20 Ni13 Ni16 C17 153.6(6)
Ni10 Ni13 Ni16 C17 -100.6(6)
C34 Ni13 Ni16 C37 -78.9(10)
C17 Ni13 Ni16 C37 -49.2(8)
C18 Ni13 Ni16 C37 32.4(7)
C4 Ni13 Ni16 C37 154.0(7)
Ni28 Ni13 Ni16 C37 -149.9(6)
Ni9 Ni13 Ni16 C37 66.0(6)
Ni30 Ni13 Ni16 C37 167.6(17)
Ni1 Ni13 Ni16 C37 137.7(6)
Ni20 Ni13 Ni16 C37 104.4(6)
Ni10 Ni13 Ni16 C37 -149.8(6)
C34 Ni13 Ni16 Ni25 93(4)
C17 Ni13 Ni16 Ni25 123(4)
C18 Ni13 Ni16 Ni25 -156(4)
C4 Ni13 Ni16 Ni25 -34(4)
Ni28 Ni13 Ni16 Ni25 22(4)
Ni9 Ni13 Ni16 Ni25 -122(4)
Ni30 Ni13 Ni16 Ni25 -21(4)
Ni1 Ni13 Ni16 Ni25 -51(4)
Ni20 Ni13 Ni16 Ni25 -84(4)
Ni10 Ni13 Ni16 Ni25 22(4)
C34 Ni13 Ni16 Ni7 79.3(8)
C17 Ni13 Ni16 Ni7 109.0(6)
C18 Ni13 Ni16 Ni7 -169.4(4)
C4 Ni13 Ni16 Ni7 -47.8(4)
Ni28 Ni13 Ni16 Ni7 8.22(13)
Ni9 Ni13 Ni16 Ni7 -135.87(9)
Ni30 Ni13 Ni16 Ni7 -34.2(16)
Ni1 Ni13 Ni16 Ni7 -64.15(8)
Ni20 Ni13 Ni16 Ni7 -97.48(10)
Ni10 Ni13 Ni16 Ni7 8.32(8)
C34 Ni13 Ni16 Ni1 143.4(8)
C17 Ni13 Ni16 Ni1 173.1(6)
C18 Ni13 Ni16 Ni1 -105.3(4)
C4 Ni13 Ni16 Ni1 16.3(4)
Ni28 Ni13 Ni16 Ni1 72.37(9)
Ni9 Ni13 Ni16 Ni1 -71.72(6)
Ni30 Ni13 Ni16 Ni1 29.9(16)
Ni20 Ni13 Ni16 Ni1 -33.33(7)
Ni10 Ni13 Ni16 Ni1 72.47(6)
C34 Ni13 Ni16 Ni5 146.7(8)
C17 Ni13 Ni16 Ni5 176.4(6)
C18 Ni13 Ni16 Ni5 -102.0(4)
C4 Ni13 Ni16 Ni5 19.7(4)
Ni28 Ni13 Ni16 Ni5 75.69(11)
Ni9 Ni13 Ni16 Ni5 -68.40(8)
Ni30 Ni13 Ni16 Ni5 33.2(16)
Ni1 Ni13 Ni16 Ni5 3.31(7)
Ni20 Ni13 Ni16 Ni5 -30.02(11)
Ni10 Ni13 Ni16 Ni5 75.79(8)
C34 Ni13 Ni16 Ni23 -147.4(8)
C17 Ni13 Ni16 Ni23 -117.7(6)
C18 Ni13 Ni16 Ni23 -36.1(5)
C4 Ni13 Ni16 Ni23 85.5(4)
Ni28 Ni13 Ni16 Ni23 141.56(9)
Ni9 Ni13 Ni16 Ni23 -2.52(8)
Ni30 Ni13 Ni16 Ni23 99.1(16)
Ni1 Ni13 Ni16 Ni23 69.19(8)
Ni20 Ni13 Ni16 Ni23 35.86(11)
Ni10 Ni13 Ni16 Ni23 141.66(9)
C34 Ni13 Ni16 Ni9 -144.9(8)
C17 Ni13 Ni16 Ni9 -115.2(6)
C18 Ni13 Ni16 Ni9 -33.6(4)
C4 Ni13 Ni16 Ni9 88.1(4)
Ni28 Ni13 Ni16 Ni9 144.09(11)
Ni30 Ni13 Ni16 Ni9 101.6(16)
Ni1 Ni13 Ni16 Ni9 71.72(6)
Ni20 Ni13 Ni16 Ni9 38.39(8)
Ni10 Ni13 Ni16 Ni9 144.19(7)
C34 Ni13 Ni16 Ni10 70.9(8)
C17 Ni13 Ni16 Ni10 100.6(6)
C18 Ni13 Ni16 Ni10 -177.8(4)
C4 Ni13 Ni16 Ni10 -56.1(4)
Ni28 Ni13 Ni16 Ni10 -0.10(8)
Ni9 Ni13 Ni16 Ni10 -144.19(7)
Ni30 Ni13 Ni16 Ni10 -42.5(16)
Ni1 Ni13 Ni16 Ni10 -72.47(6)
Ni20 Ni13 Ni16 Ni10 -105.80(8)
C4 Ni1 Ni16 C17 -13.2(6)
C2 Ni1 Ni16 C17 128.2(6)
Ni2 Ni1 Ni16 C17 -122.9(5)
Ni5 Ni1 Ni16 C17 -177.9(5)
Ni8 Ni1 Ni16 C17 105.7(5)
Ni13 Ni1 Ni16 C17 5.6(5)
Ni3 Ni1 Ni16 C17 -64.4(5)
Ni12 Ni1 Ni16 C17 48.4(8)
Ni9 Ni1 Ni16 C17 72.0(5)
Ni4 Ni1 Ni16 C17 178.3(5)
Ni20 Ni1 Ni16 C17 37.1(5)
C4 Ni1 Ni16 C37 -138.4(9)
C2 Ni1 Ni16 C37 3.1(9)
Ni2 Ni1 Ni16 C37 111.9(8)
Ni5 Ni1 Ni16 C37 57.0(8)
Ni8 Ni1 Ni16 C37 -19.5(8)
Ni13 Ni1 Ni16 C37 -119.6(8)
Ni3 Ni1 Ni16 C37 170.5(8)
Ni12 Ni1 Ni16 C37 -76.8(10)
Ni9 Ni1 Ni16 C37 -53.1(8)
Ni4 Ni1 Ni16 C37 53.1(8)
Ni20 Ni1 Ni16 C37 -88.1(8)
C4 Ni1 Ni16 Ni25 160.0(4)
C2 Ni1 Ni16 Ni25 -58.6(4)
Ni2 Ni1 Ni16 Ni25 50.28(10)
Ni5 Ni1 Ni16 Ni25 -4.70(8)
Ni8 Ni1 Ni16 Ni25 -81.12(12)
Ni13 Ni1 Ni16 Ni25 178.79(10)
Ni3 Ni1 Ni16 Ni25 108.82(10)
Ni12 Ni1 Ni16 Ni25 -138.4(6)
Ni9 Ni1 Ni16 Ni25 -114.75(10)
Ni4 Ni1 Ni16 Ni25 -8.52(13)
Ni20 Ni1 Ni16 Ni25 -149.73(8)
C4 Ni1 Ni16 Ni7 109.0(4)
C2 Ni1 Ni16 Ni7 -109.6(4)
Ni2 Ni1 Ni16 Ni7 -0.70(7)
Ni5 Ni1 Ni16 Ni7 -55.68(6)
Ni8 Ni1 Ni16 Ni7 -132.11(9)
Ni13 Ni1 Ni16 Ni7 127.81(7)
Ni3 Ni1 Ni16 Ni7 57.83(9)
Ni12 Ni1 Ni16 Ni7 170.6(6)
Ni9 Ni1 Ni16 Ni7 -165.74(8)
Ni4 Ni1 Ni16 Ni7 -59.51(9)
Ni20 Ni1 Ni16 Ni7 159.29(7)
C4 Ni1 Ni16 Ni13 -18.8(4)
C2 Ni1 Ni16 Ni13 122.6(4)
Ni2 Ni1 Ni16 Ni13 -128.51(8)
Ni5 Ni1 Ni16 Ni13 176.51(8)
Ni8 Ni1 Ni16 Ni13 100.08(9)
Ni3 Ni1 Ni16 Ni13 -69.98(9)
Ni12 Ni1 Ni16 Ni13 42.8(6)
Ni9 Ni1 Ni16 Ni13 66.46(7)
Ni4 Ni1 Ni16 Ni13 172.68(9)
Ni20 Ni1 Ni16 Ni13 31.48(7)
C4 Ni1 Ni16 Ni5 164.7(4)
C2 Ni1 Ni16 Ni5 -53.9(4)
Ni2 Ni1 Ni16 Ni5 54.98(6)
Ni8 Ni1 Ni16 Ni5 -76.43(9)
Ni13 Ni1 Ni16 Ni5 -176.51(8)
Ni3 Ni1 Ni16 Ni5 113.51(9)
Ni12 Ni1 Ni16 Ni5 -133.7(6)
Ni9 Ni1 Ni16 Ni5 -110.06(7)
Ni4 Ni1 Ni16 Ni5 -3.83(8)
Ni20 Ni1 Ni16 Ni5 -145.03(8)
C4 Ni1 Ni16 Ni23 -143.3(4)
C2 Ni1 Ni16 Ni23 -1.9(4)
Ni2 Ni1 Ni16 Ni23 106.97(8)
Ni5 Ni1 Ni16 Ni23 51.99(7)
Ni8 Ni1 Ni16 Ni23 -24.44(10)
Ni13 Ni1 Ni16 Ni23 -124.52(8)
Ni3 Ni1 Ni16 Ni23 165.50(9)
Ni12 Ni1 Ni16 Ni23 -81.7(6)
Ni9 Ni1 Ni16 Ni23 -58.07(7)
Ni4 Ni1 Ni16 Ni23 48.16(10)
Ni20 Ni1 Ni16 Ni23 -93.04(8)
C4 Ni1 Ni16 Ni9 -85.3(4)
C2 Ni1 Ni16 Ni9 56.2(4)
Ni2 Ni1 Ni16 Ni9 165.04(8)
Ni5 Ni1 Ni16 Ni9 110.06(7)
Ni8 Ni1 Ni16 Ni9 33.63(8)
Ni13 Ni1 Ni16 Ni9 -66.46(7)
Ni3 Ni1 Ni16 Ni9 -136.43(9)
Ni12 Ni1 Ni16 Ni9 -23.7(6)
Ni4 Ni1 Ni16 Ni9 106.23(9)
Ni20 Ni1 Ni16 Ni9 -34.98(7)
C4 Ni1 Ni16 Ni10 54.7(4)
C2 Ni1 Ni16 Ni10 -163.9(4)
Ni2 Ni1 Ni16 Ni10 -55.02(6)
Ni5 Ni1 Ni16 Ni10 -110.00(7)
Ni8 Ni1 Ni16 Ni10 173.57(10)
Ni13 Ni1 Ni16 Ni10 73.49(7)
Ni3 Ni1 Ni16 Ni10 3.51(8)
Ni12 Ni1 Ni16 Ni10 116.3(6)
Ni9 Ni1 Ni16 Ni10 139.94(8)
Ni4 Ni1 Ni16 Ni10 -113.83(9)
Ni20 Ni1 Ni16 Ni10 104.97(8)
C1 Ni5 Ni16 C17 -80(2)
C2 Ni5 Ni16 C17 64(2)
Cu1 Ni5 Ni16 C17 160(2)
Ni1 Ni5 Ni16 C17 9(2)
Ni22 Ni5 Ni16 C17 84(2)
Ni23 Ni5 Ni16 C17 120(2)
Ni7 Ni5 Ni16 C17 -97(2)
Ni2 Ni5 Ni16 C17 -44(2)
Ni4 Ni5 Ni16 C17 13(2)
Ni27 Ni5 Ni16 C17 -131(2)
Ni25 Ni5 Ni16 C17 -167(2)
C1 Ni5 Ni16 C37 121.4(7)
C2 Ni5 Ni16 C37 -95.2(6)
Cu1 Ni5 Ni16 C37 1.5(5)
Ni1 Ni5 Ni16 C37 -150.4(5)
Ni22 Ni5 Ni16 C37 -75.3(5)
Ni23 Ni5 Ni16 C37 -39.3(5)
Ni7 Ni5 Ni16 C37 103.9(5)
Ni2 Ni5 Ni16 C37 157.0(5)
Ni4 Ni5 Ni16 C37 -146.4(5)
Ni27 Ni5 Ni16 C37 69.6(5)
Ni25 Ni5 Ni16 C37 34.2(5)
C1 Ni5 Ni16 Ni25 87.3(5)
C2 Ni5 Ni16 Ni25 -129.4(4)
Cu1 Ni5 Ni16 Ni25 -32.70(9)
Ni1 Ni5 Ni16 Ni25 175.39(8)
Ni22 Ni5 Ni16 Ni25 -109.42(10)
Ni23 Ni5 Ni16 Ni25 -73.48(8)
Ni7 Ni5 Ni16 Ni25 69.73(7)
Ni2 Ni5 Ni16 Ni25 122.87(8)
Ni4 Ni5 Ni16 Ni25 179.42(10)
Ni27 Ni5 Ni16 Ni25 35.47(8)
C1 Ni5 Ni16 Ni7 17.5(5)
C2 Ni5 Ni16 Ni7 160.9(4)
Cu1 Ni5 Ni16 Ni7 -102.43(10)
Ni1 Ni5 Ni16 Ni7 105.66(7)
Ni22 Ni5 Ni16 Ni7 -179.15(10)
Ni23 Ni5 Ni16 Ni7 -143.21(9)
Ni2 Ni5 Ni16 Ni7 53.14(6)
Ni4 Ni5 Ni16 Ni7 109.69(9)
Ni27 Ni5 Ni16 Ni7 -34.27(7)
Ni25 Ni5 Ni16 Ni7 -69.73(7)
C1 Ni5 Ni16 Ni13 -91.5(5)
C2 Ni5 Ni16 Ni13 51.8(4)
Cu1 Ni5 Ni16 Ni13 148.54(9)
Ni1 Ni5 Ni16 Ni13 -3.37(7)
Ni22 Ni5 Ni16 Ni13 71.82(11)
Ni23 Ni5 Ni16 Ni13 107.76(10)
Ni7 Ni5 Ni16 Ni13 -109.03(9)
Ni2 Ni5 Ni16 Ni13 -55.89(9)
Ni4 Ni5 Ni16 Ni13 0.66(12)
Ni27 Ni5 Ni16 Ni13 -143.29(8)
Ni25 Ni5 Ni16 Ni13 -178.76(10)
C1 Ni5 Ni16 Ni1 -88.1(5)
C2 Ni5 Ni16 Ni1 55.2(4)
Cu1 Ni5 Ni16 Ni1 151.91(10)
Ni22 Ni5 Ni16 Ni1 75.19(9)
Ni23 Ni5 Ni16 Ni1 111.13(9)
Ni7 Ni5 Ni16 Ni1 -105.66(7)
Ni2 Ni5 Ni16 Ni1 -52.52(6)
Ni4 Ni5 Ni16 Ni1 4.03(8)
Ni27 Ni5 Ni16 Ni1 -139.92(8)
Ni25 Ni5 Ni16 Ni1 -175.39(8)
C1 Ni5 Ni16 Ni23 160.7(5)
C2 Ni5 Ni16 Ni23 -55.9(4)
Cu1 Ni5 Ni16 Ni23 40.78(10)
Ni1 Ni5 Ni16 Ni23 -111.13(9)
Ni22 Ni5 Ni16 Ni23 -35.94(9)
Ni7 Ni5 Ni16 Ni23 143.21(9)
Ni2 Ni5 Ni16 Ni23 -163.65(9)
Ni4 Ni5 Ni16 Ni23 -107.10(10)
Ni27 Ni5 Ni16 Ni23 108.95(9)
Ni25 Ni5 Ni16 Ni23 73.48(8)
C1 Ni5 Ni16 Ni9 -142.2(5)
C2 Ni5 Ni16 Ni9 1.2(4)
Cu1 Ni5 Ni16 Ni9 97.85(10)
Ni1 Ni5 Ni16 Ni9 -54.06(6)
Ni22 Ni5 Ni16 Ni9 21.14(10)
Ni23 Ni5 Ni16 Ni9 57.08(7)
Ni7 Ni5 Ni16 Ni9 -159.71(8)
Ni2 Ni5 Ni16 Ni9 -106.57(7)
Ni4 Ni5 Ni16 Ni9 -50.03(9)
Ni27 Ni5 Ni16 Ni9 166.02(7)
Ni25 Ni5 Ni16 Ni9 130.55(8)
C1 Ni5 Ni16 Ni10 -31.7(5)
C2 Ni5 Ni16 Ni10 111.7(4)
Cu1 Ni5 Ni16 Ni10 -151.63(9)
Ni1 Ni5 Ni16 Ni10 56.47(6)
Ni22 Ni5 Ni16 Ni10 131.66(9)
Ni23 Ni5 Ni16 Ni10 167.60(9)
Ni7 Ni5 Ni16 Ni10 -49.19(7)
Ni2 Ni5 Ni16 Ni10 3.95(7)
Ni4 Ni5 Ni16 Ni10 60.49(10)
Ni27 Ni5 Ni16 Ni10 -83.46(8)
Ni25 Ni5 Ni16 Ni10 -118.93(8)
C13 Ni9 Ni16 C17 93.0(7)
C18 Ni9 Ni16 C17 -5.7(6)
C2 Ni9 Ni16 C17 -169.2(6)
Ni24 Ni9 Ni16 C17 154.6(4)
Ni13 Ni9 Ni16 C17 -44.1(4)
Ni1 Ni9 Ni16 C17 -115.5(4)
Ni20 Ni9 Ni16 C17 -80.4(4)
Ni8 Ni9 Ni16 C17 -144.0(4)
Ni23 Ni9 Ni16 C17 138.5(4)
C13 Ni9 Ni16 C37 0.6(7)
C18 Ni9 Ni16 C37 -98.1(6)
C2 Ni9 Ni16 C37 98.4(6)
Ni24 Ni9 Ni16 C37 62.2(4)
Ni13 Ni9 Ni16 C37 -136.4(4)
Ni1 Ni9 Ni16 C37 152.2(4)
Ni20 Ni9 Ni16 C37 -172.7(4)
Ni8 Ni9 Ni16 C37 123.6(4)
Ni23 Ni9 Ni16 C37 46.1(4)
C13 Ni9 Ni16 Ni25 -44.4(6)
C18 Ni9 Ni16 Ni25 -143.0(5)
C2 Ni9 Ni16 Ni25 53.4(4)
Ni24 Ni9 Ni16 Ni25 17.23(13)
Ni13 Ni9 Ni16 Ni25 178.61(10)
Ni1 Ni9 Ni16 Ni25 107.19(10)
Ni20 Ni9 Ni16 Ni25 142.30(8)
Ni8 Ni9 Ni16 Ni25 78.66(10)
Ni23 Ni9 Ni16 Ni25 1.13(8)
C13 Ni9 Ni16 Ni7 -127.9(6)
C18 Ni9 Ni16 Ni7 133.4(5)
C2 Ni9 Ni16 Ni7 -30.1(4)
Ni24 Ni9 Ni16 Ni7 -66.29(16)
Ni13 Ni9 Ni16 Ni7 95.09(13)
Ni1 Ni9 Ni16 Ni7 23.67(12)
Ni20 Ni9 Ni16 Ni7 58.78(15)
Ni8 Ni9 Ni16 Ni7 -4.86(16)
Ni23 Ni9 Ni16 Ni7 -82.39(13)
C13 Ni9 Ni16 Ni13 137.0(6)
C18 Ni9 Ni16 Ni13 38.4(5)
C2 Ni9 Ni16 Ni13 -125.2(4)
Ni24 Ni9 Ni16 Ni13 -161.38(10)
Ni1 Ni9 Ni16 Ni13 -71.42(6)
Ni20 Ni9 Ni16 Ni13 -36.31(7)
Ni8 Ni9 Ni16 Ni13 -99.95(8)
Ni23 Ni9 Ni16 Ni13 -177.48(8)
C13 Ni9 Ni16 Ni1 -151.6(6)
C18 Ni9 Ni16 Ni1 109.8(5)
C2 Ni9 Ni16 Ni1 -53.8(4)
Ni24 Ni9 Ni16 Ni1 -89.96(9)
Ni13 Ni9 Ni16 Ni1 71.42(6)
Ni20 Ni9 Ni16 Ni1 35.11(7)
Ni8 Ni9 Ni16 Ni1 -28.53(7)
Ni23 Ni9 Ni16 Ni1 -106.06(7)
C13 Ni9 Ni16 Ni5 -98.9(6)
C18 Ni9 Ni16 Ni5 162.4(5)
C2 Ni9 Ni16 Ni5 -1.1(4)
Ni24 Ni9 Ni16 Ni5 -37.30(9)
Ni13 Ni9 Ni16 Ni5 124.08(7)
Ni1 Ni9 Ni16 Ni5 52.66(6)
Ni20 Ni9 Ni16 Ni5 87.77(8)
Ni8 Ni9 Ni16 Ni5 24.13(8)
Ni23 Ni9 Ni16 Ni5 -53.40(6)
C13 Ni9 Ni16 Ni23 -45.5(6)
C18 Ni9 Ni16 Ni23 -144.2(5)
C2 Ni9 Ni16 Ni23 52.3(4)
Ni24 Ni9 Ni16 Ni23 16.10(9)
Ni13 Ni9 Ni16 Ni23 177.48(8)
Ni1 Ni9 Ni16 Ni23 106.06(7)
Ni20 Ni9 Ni16 Ni23 141.17(8)
Ni8 Ni9 Ni16 Ni23 77.53(8)
C13 Ni9 Ni16 Ni10 170.9(6)
C18 Ni9 Ni16 Ni10 72.2(5)
C2 Ni9 Ni16 Ni10 -91.3(4)
Ni24 Ni9 Ni16 Ni10 -127.52(9)
Ni13 Ni9 Ni16 Ni10 33.86(7)
Ni1 Ni9 Ni16 Ni10 -37.56(7)
Ni20 Ni9 Ni16 Ni10 -2.44(10)
Ni8 Ni9 Ni16 Ni10 -66.09(9)
Ni23 Ni9 Ni16 Ni10 -143.62(8)
C35 Ni10 Ni16 C17 -6.7(8)
C16 Ni10 Ni16 C17 -86.5(7)
Ni7 Ni10 Ni16 C17 -139.0(5)
Ni3 Ni10 Ni16 C17 114.1(5)
Ni28 Ni10 Ni16 C17 49.8(5)
Ni17 Ni10 Ni16 C17 -146.0(5)
Ni2 Ni10 Ni16 C17 166.3(5)
Ni1 Ni10 Ni16 C17 117.3(5)
Ni13 Ni10 Ni16 C17 49.7(5)
Ni26 Ni10 Ni16 C17 151.0(6)
C35 Ni10 Ni16 C37 71.8(11)
C16 Ni10 Ni16 C37 -8.0(10)
Ni7 Ni10 Ni16 C37 -60.5(9)
Ni3 Ni10 Ni16 C37 -167.4(9)
Ni28 Ni10 Ni16 C37 128.3(9)
Ni17 Ni10 Ni16 C37 -67.5(9)
Ni2 Ni10 Ni16 C37 -115.2(9)
Ni1 Ni10 Ni16 C37 -164.2(9)
Ni13 Ni10 Ni16 C37 128.2(9)
Ni26 Ni10 Ni16 C37 -130.5(10)
C35 Ni10 Ni16 Ni25 124.2(6)
C16 Ni10 Ni16 Ni25 44.3(5)
Ni7 Ni10 Ni16 Ni25 -8.18(8)
Ni3 Ni10 Ni16 Ni25 -115.04(9)
Ni28 Ni10 Ni16 Ni25 -179.35(8)
Ni17 Ni10 Ni16 Ni25 -15.12(12)
Ni2 Ni10 Ni16 Ni25 -62.89(9)
Ni1 Ni10 Ni16 Ni25 -111.81(9)
Ni13 Ni10 Ni16 Ni25 -179.44(9)
Ni26 Ni10 Ni16 Ni25 -78.2(4)
C35 Ni10 Ni16 Ni7 132.4(6)
C16 Ni10 Ni16 Ni7 52.5(5)
Ni3 Ni10 Ni16 Ni7 -106.86(9)
Ni28 Ni10 Ni16 Ni7 -171.17(9)
Ni17 Ni10 Ni16 Ni7 -6.94(8)
Ni2 Ni10 Ni16 Ni7 -54.71(6)
Ni1 Ni10 Ni16 Ni7 -103.63(7)
Ni13 Ni10 Ni16 Ni7 -171.26(8)
Ni26 Ni10 Ni16 Ni7 -70.0(4)
C35 Ni10 Ni16 Ni13 -56.4(6)
C16 Ni10 Ni16 Ni13 -136.2(5)
Ni7 Ni10 Ni16 Ni13 171.26(8)
Ni3 Ni10 Ni16 Ni13 64.40(8)
Ni28 Ni10 Ni16 Ni13 0.09(7)
Ni17 Ni10 Ni16 Ni13 164.32(10)
Ni2 Ni10 Ni16 Ni13 116.55(7)
Ni1 Ni10 Ni16 Ni13 67.63(7)
Ni26 Ni10 Ni16 Ni13 101.3(4)
C35 Ni10 Ni16 Ni1 -124.0(6)
C16 Ni10 Ni16 Ni1 156.1(5)
Ni7 Ni10 Ni16 Ni1 103.63(7)
Ni3 Ni10 Ni16 Ni1 -3.23(8)
Ni28 Ni10 Ni16 Ni1 -67.54(8)
Ni17 Ni10 Ni16 Ni1 96.69(9)
Ni2 Ni10 Ni16 Ni1 48.92(6)
Ni13 Ni10 Ni16 Ni1 -67.63(7)
Ni26 Ni10 Ni16 Ni1 33.7(4)
C35 Ni10 Ni16 Ni5 -176.7(6)
C16 Ni10 Ni16 Ni5 103.5(5)
Ni7 Ni10 Ni16 Ni5 50.96(7)
Ni3 Ni10 Ni16 Ni5 -55.90(9)
Ni28 Ni10 Ni16 Ni5 -120.21(8)
Ni17 Ni10 Ni16 Ni5 44.02(10)
Ni2 Ni10 Ni16 Ni5 -3.75(7)
Ni1 Ni10 Ni16 Ni5 -52.67(6)
Ni13 Ni10 Ni16 Ni5 -120.30(8)
Ni26 Ni10 Ni16 Ni5 -19.0(4)
C35 Ni10 Ni16 Ni23 -157.7(6)
C16 Ni10 Ni16 Ni23 122.5(5)
Ni7 Ni10 Ni16 Ni23 69.95(17)
Ni3 Ni10 Ni16 Ni23 -36.9(2)
Ni28 Ni10 Ni16 Ni23 -101.22(17)
Ni17 Ni10 Ni16 Ni23 63.0(2)
Ni2 Ni10 Ni16 Ni23 15.24(18)
Ni1 Ni10 Ni16 Ni23 -33.68(16)
Ni13 Ni10 Ni16 Ni23 -101.30(17)
Ni26 Ni10 Ni16 Ni23 0.0(5)
C35 Ni10 Ni16 Ni9 -87.7(6)
C16 Ni10 Ni16 Ni9 -167.6(5)
Ni7 Ni10 Ni16 Ni9 139.94(9)
Ni3 Ni10 Ni16 Ni9 33.08(10)
Ni28 Ni10 Ni16 Ni9 -31.23(10)
Ni17 Ni10 Ni16 Ni9 133.00(9)
Ni2 Ni10 Ni16 Ni9 85.23(8)
Ni1 Ni10 Ni16 Ni9 36.31(7)
Ni13 Ni10 Ni16 Ni9 -31.32(7)
Ni26 Ni10 Ni16 Ni9 70.0(4)
C3 Ni2 Ni17 C15 161.8(9)
C1 Ni2 Ni17 C15 12.9(8)
Ni1 Ni2 Ni17 C15 -112.7(8)
Ni6 Ni2 Ni17 C15 139.2(8)
Ni7 Ni2 Ni17 C15 -43.2(8)
Ni5 Ni2 Ni17 C15 -37.5(8)
Ni3 Ni2 Ni17 C15 -164.9(8)
Ni11 Ni2 Ni17 C15 66.7(8)
Ni15 Ni2 Ni17 C15 100.5(8)
Ni18 Ni2 Ni17 C15 33.9(8)
Ni4 Ni2 Ni17 C15 85.9(10)
C3 Ni2 Ni17 C36 -39.0(9)
C1 Ni2 Ni17 C36 172.2(8)
Ni1 Ni2 Ni17 C36 46.6(8)
Ni6 Ni2 Ni17 C36 -61.6(8)
Ni7 Ni2 Ni17 C36 116.0(8)
Ni5 Ni2 Ni17 C36 121.7(8)
Ni3 Ni2 Ni17 C36 -5.6(8)
Ni11 Ni2 Ni17 C36 -134.0(8)
Ni15 Ni2 Ni17 C36 -100.2(8)
Ni18 Ni2 Ni17 C36 -166.9(8)
Ni4 Ni2 Ni17 C36 -114.8(10)
C1 Ni2 Ni17 C3 -148.9(6)
Ni1 Ni2 Ni17 C3 85.5(5)
Ni6 Ni2 Ni17 C3 -22.6(5)
Ni7 Ni2 Ni17 C3 155.0(5)
Ni5 Ni2 Ni17 C3 160.7(5)
Ni3 Ni2 Ni17 C3 33.3(5)
Ni11 Ni2 Ni17 C3 -95.1(5)
Ni15 Ni2 Ni17 C3 -61.3(5)
Ni18 Ni2 Ni17 C3 -128.0(5)
Ni4 Ni2 Ni17 C3 -75.9(8)
C3 Ni2 Ni17 Ni31 26.6(7)
C1 Ni2 Ni17 Ni31 -122.3(6)
Ni1 Ni2 Ni17 Ni31 112.1(4)
Ni6 Ni2 Ni17 Ni31 4.0(5)
Ni7 Ni2 Ni17 Ni31 -178.4(4)
Ni5 Ni2 Ni17 Ni31 -172.8(4)
Ni3 Ni2 Ni17 Ni31 59.9(4)
Ni11 Ni2 Ni17 Ni31 -68.5(4)
Ni15 Ni2 Ni17 Ni31 -34.7(4)
Ni18 Ni2 Ni17 Ni31 -101.4(4)
Ni4 Ni2 Ni17 Ni31 -49.3(8)
C3 Ni2 Ni17 Ni26 -24.6(5)
C1 Ni2 Ni17 Ni26 -173.5(4)
Ni1 Ni2 Ni17 Ni26 60.92(11)
Ni6 Ni2 Ni17 Ni26 -47.23(10)
Ni7 Ni2 Ni17 Ni26 130.39(9)
Ni5 Ni2 Ni17 Ni26 136.06(9)
Ni3 Ni2 Ni17 Ni26 8.74(8)
Ni11 Ni2 Ni17 Ni26 -119.66(8)
Ni15 Ni2 Ni17 Ni26 -85.88(8)
Ni18 Ni2 Ni17 Ni26 -152.55(9)
Ni4 Ni2 Ni17 Ni26 -100.5(6)
C3 Ni2 Ni17 Ni15 61.3(5)
C1 Ni2 Ni17 Ni15 -87.6(4)
Ni1 Ni2 Ni17 Ni15 146.80(10)
Ni6 Ni2 Ni17 Ni15 38.65(9)
Ni7 Ni2 Ni17 Ni15 -143.73(9)
Ni5 Ni2 Ni17 Ni15 -138.06(10)
Ni3 Ni2 Ni17 Ni15 94.61(7)
Ni11 Ni2 Ni17 Ni15 -33.78(8)
Ni18 Ni2 Ni17 Ni15 -66.67(7)
Ni4 Ni2 Ni17 Ni15 -14.6(6)
C3 Ni2 Ni17 Ni10 -89.2(5)
C1 Ni2 Ni17 Ni10 121.9(4)
Ni1 Ni2 Ni17 Ni10 -3.70(9)
Ni6 Ni2 Ni17 Ni10 -111.85(9)
Ni7 Ni2 Ni17 Ni10 65.77(7)
Ni5 Ni2 Ni17 Ni10 71.44(9)
Ni3 Ni2 Ni17 Ni10 -55.89(6)
Ni11 Ni2 Ni17 Ni10 175.72(8)
Ni15 Ni2 Ni17 Ni10 -150.50(9)
Ni18 Ni2 Ni17 Ni10 142.83(8)
Ni4 Ni2 Ni17 Ni10 -165.1(6)
C3 Ni2 Ni17 Ni18 128.0(5)
C1 Ni2 Ni17 Ni18 -20.9(4)
Ni1 Ni2 Ni17 Ni18 -146.53(10)
Ni6 Ni2 Ni17 Ni18 105.32(9)
Ni7 Ni2 Ni17 Ni18 -77.06(7)
Ni5 Ni2 Ni17 Ni18 -71.39(9)
Ni3 Ni2 Ni17 Ni18 161.28(7)
Ni11 Ni2 Ni17 Ni18 32.89(8)
Ni15 Ni2 Ni17 Ni18 66.67(7)
Ni4 Ni2 Ni17 Ni18 52.1(6)
C3 Ni2 Ni17 Ni7 -155.0(5)
C1 Ni2 Ni17 Ni7 56.2(4)
Ni1 Ni2 Ni17 Ni7 -69.47(10)
Ni6 Ni2 Ni17 Ni7 -177.62(10)
Ni5 Ni2 Ni17 Ni7 5.67(9)
Ni3 Ni2 Ni17 Ni7 -121.66(7)
Ni11 Ni2 Ni17 Ni7 109.95(9)
Ni15 Ni2 Ni17 Ni7 143.73(9)
Ni18 Ni2 Ni17 Ni7 77.06(7)
Ni4 Ni2 Ni17 Ni7 129.1(6)
C38 Ni15 Ni17 C15 93.2(9)
C23 Ni15 Ni17 C15 -4.7(8)
C3 Ni15 Ni17 C15 -175.9(7)
Ni31 Ni15 Ni17 C15 99.5(8)
Ni18 Ni15 Ni17 C15 -46.7(6)
Ni14 Ni15 Ni17 C15 156.1(6)
Ni2 Ni15 Ni17 C15 -119.0(6)
Ni11 Ni15 Ni17 C15 -86.8(6)
Ni6 Ni15 Ni17 C15 -149.4(6)
C38 Ni15 Ni17 C36 -14.3(9)
C23 Ni15 Ni17 C36 -112.2(7)
C3 Ni15 Ni17 C36 76.7(7)
Ni31 Ni15 Ni17 C36 -7.9(8)
Ni18 Ni15 Ni17 C36 -154.2(6)
Ni14 Ni15 Ni17 C36 48.6(6)
Ni2 Ni15 Ni17 C36 133.5(6)
Ni11 Ni15 Ni17 C36 165.8(6)
Ni6 Ni15 Ni17 C36 103.1(6)
C38 Ni15 Ni17 C3 -90.9(8)
C23 Ni15 Ni17 C3 171.1(6)
Ni31 Ni15 Ni17 C3 -84.6(6)
Ni18 Ni15 Ni17 C3 129.2(4)
Ni14 Ni15 Ni17 C3 -28.0(4)
Ni2 Ni15 Ni17 C3 56.8(4)
Ni11 Ni15 Ni17 C3 89.1(4)
Ni6 Ni15 Ni17 C3 26.5(4)
C38 Ni15 Ni17 Ni31 -6.3(8)
C23 Ni15 Ni17 Ni31 -104.2(7)
C3 Ni15 Ni17 Ni31 84.6(6)
Ni18 Ni15 Ni17 Ni31 -146.2(5)
Ni14 Ni15 Ni17 Ni31 56.6(5)
Ni2 Ni15 Ni17 Ni31 141.5(5)
Ni11 Ni15 Ni17 Ni31 173.7(5)
Ni6 Ni15 Ni17 Ni31 111.1(5)
C38 Ni15 Ni17 Ni26 -53.7(7)
C23 Ni15 Ni17 Ni26 -151.6(5)
C3 Ni15 Ni17 Ni26 37.3(4)
Ni31 Ni15 Ni17 Ni26 -47.4(5)
Ni18 Ni15 Ni17 Ni26 166.43(9)
Ni14 Ni15 Ni17 Ni26 9.23(8)
Ni2 Ni15 Ni17 Ni26 94.11(8)
Ni11 Ni15 Ni17 Ni26 126.38(9)
Ni6 Ni15 Ni17 Ni26 63.74(8)
C38 Ni15 Ni17 Ni2 -147.8(7)
C23 Ni15 Ni17 Ni2 114.3(5)
C3 Ni15 Ni17 Ni2 -56.8(4)
Ni31 Ni15 Ni17 Ni2 -141.5(5)
Ni18 Ni15 Ni17 Ni2 72.32(7)
Ni14 Ni15 Ni17 Ni2 -84.88(7)
Ni11 Ni15 Ni17 Ni2 32.27(8)
Ni6 Ni15 Ni17 Ni2 -30.37(7)
C38 Ni15 Ni17 Ni10 -119.1(7)
C23 Ni15 Ni17 Ni10 143.0(5)
C3 Ni15 Ni17 Ni10 -28.2(4)
Ni31 Ni15 Ni17 Ni10 -112.8(5)
Ni18 Ni15 Ni17 Ni10 101.00(9)
Ni14 Ni15 Ni17 Ni10 -56.21(9)
Ni2 Ni15 Ni17 Ni10 28.67(8)
Ni11 Ni15 Ni17 Ni10 60.94(12)
Ni6 Ni15 Ni17 Ni10 -1.70(11)
C38 Ni15 Ni17 Ni18 139.9(7)
C23 Ni15 Ni17 Ni18 42.0(4)
C3 Ni15 Ni17 Ni18 -129.2(4)
Ni31 Ni15 Ni17 Ni18 146.2(5)
Ni14 Ni15 Ni17 Ni18 -157.20(8)
Ni2 Ni15 Ni17 Ni18 -72.32(7)
Ni11 Ni15 Ni17 Ni18 -40.06(8)
Ni6 Ni15 Ni17 Ni18 -102.69(8)
C38 Ni15 Ni17 Ni7 -178.9(7)
C23 Ni15 Ni17 Ni7 83.2(5)
C3 Ni15 Ni17 Ni7 -88.0(4)
Ni31 Ni15 Ni17 Ni7 -172.6(5)
Ni18 Ni15 Ni17 Ni7 41.19(8)
Ni14 Ni15 Ni17 Ni7 -116.01(9)
Ni2 Ni15 Ni17 Ni7 -31.13(7)
Ni11 Ni15 Ni17 Ni7 1.13(12)
Ni6 Ni15 Ni17 Ni7 -61.50(10)
C35 Ni10 Ni17 C15 -87.3(8)
C16 Ni10 Ni17 C15 2.3(8)
Ni7 Ni10 Ni17 C15 50.7(7)
Ni3 Ni10 Ni17 C15 171.9(7)
Ni28 Ni10 Ni17 C15 -141.0(7)
Ni2 Ni10 Ni17 C15 117.4(7)
Ni16 Ni10 Ni17 C15 57.3(7)
Ni1 Ni10 Ni17 C15 120.4(7)
Ni13 Ni10 Ni17 C15 132.5(7)
Ni26 Ni10 Ni17 C15 -137.7(7)
C35 Ni10 Ni17 C36 5.1(7)
C16 Ni10 Ni17 C36 94.7(7)
Ni7 Ni10 Ni17 C36 143.1(5)
Ni3 Ni10 Ni17 C36 -95.7(5)
Ni28 Ni10 Ni17 C36 -48.6(5)
Ni2 Ni10 Ni17 C36 -150.2(5)
Ni16 Ni10 Ni17 C36 149.7(5)
Ni1 Ni10 Ni17 C36 -147.2(5)
Ni13 Ni10 Ni17 C36 -135.1(6)
Ni26 Ni10 Ni17 C36 -45.3(5)
C35 Ni10 Ni17 C3 104.5(6)
C16 Ni10 Ni17 C3 -165.9(5)
Ni7 Ni10 Ni17 C3 -117.5(3)
Ni3 Ni10 Ni17 C3 3.7(3)
Ni28 Ni10 Ni17 C3 50.8(4)
Ni2 Ni10 Ni17 C3 -50.8(3)
Ni16 Ni10 Ni17 C3 -110.9(4)
Ni1 Ni10 Ni17 C3 -47.8(4)
Ni13 Ni10 Ni17 C3 -35.7(5)
Ni26 Ni10 Ni17 C3 54.1(3)
C35 Ni10 Ni17 Ni31 58.7(7)
C16 Ni10 Ni17 Ni31 148.3(6)
Ni7 Ni10 Ni17 Ni31 -163.3(5)
Ni3 Ni10 Ni17 Ni31 -42.1(5)
Ni28 Ni10 Ni17 Ni31 5.0(5)
Ni2 Ni10 Ni17 Ni31 -96.6(5)
Ni16 Ni10 Ni17 Ni31 -156.7(5)
Ni1 Ni10 Ni17 Ni31 -93.7(5)
Ni13 Ni10 Ni17 Ni31 -81.5(6)
Ni26 Ni10 Ni17 Ni31 8.3(5)
C35 Ni10 Ni17 Ni26 50.4(5)
C16 Ni10 Ni17 Ni26 140.0(4)
Ni7 Ni10 Ni17 Ni26 -171.60(8)
Ni3 Ni10 Ni17 Ni26 -50.40(6)
Ni28 Ni10 Ni17 Ni26 -3.32(10)
Ni2 Ni10 Ni17 Ni26 -104.87(7)
Ni16 Ni10 Ni17 Ni26 -165.01(9)
Ni1 Ni10 Ni17 Ni26 -101.94(8)
Ni13 Ni10 Ni17 Ni26 -89.8(4)
C35 Ni10 Ni17 Ni2 155.3(5)
C16 Ni10 Ni17 Ni2 -115.1(4)
Ni7 Ni10 Ni17 Ni2 -66.73(6)
Ni3 Ni10 Ni17 Ni2 54.47(6)
Ni28 Ni10 Ni17 Ni2 101.55(10)
Ni16 Ni10 Ni17 Ni2 -60.13(8)
Ni1 Ni10 Ni17 Ni2 2.93(7)
Ni13 Ni10 Ni17 Ni2 15.1(4)
Ni26 Ni10 Ni17 Ni2 104.87(7)
C35 Ni10 Ni17 Ni15 127.0(5)
C16 Ni10 Ni17 Ni15 -143.4(4)
Ni7 Ni10 Ni17 Ni15 -94.97(9)
Ni3 Ni10 Ni17 Ni15 26.23(9)
Ni28 Ni10 Ni17 Ni15 73.31(12)
Ni2 Ni10 Ni17 Ni15 -28.25(8)
Ni16 Ni10 Ni17 Ni15 -88.38(11)
Ni1 Ni10 Ni17 Ni15 -25.31(12)
Ni13 Ni10 Ni17 Ni15 -13.2(4)
Ni26 Ni10 Ni17 Ni15 76.63(9)
C35 Ni10 Ni17 Ni18 -170.1(5)
C16 Ni10 Ni17 Ni18 -80.5(4)
Ni7 Ni10 Ni17 Ni18 -32.08(8)
Ni3 Ni10 Ni17 Ni18 89.12(9)
Ni28 Ni10 Ni17 Ni18 136.20(10)
Ni2 Ni10 Ni17 Ni18 34.64(7)
Ni16 Ni10 Ni17 Ni18 -25.49(12)
Ni1 Ni10 Ni17 Ni18 37.58(11)
Ni13 Ni10 Ni17 Ni18 49.7(4)
Ni26 Ni10 Ni17 Ni18 139.52(10)
C35 Ni10 Ni17 Ni7 -138.0(5)
C16 Ni10 Ni17 Ni7 -48.4(4)
Ni3 Ni10 Ni17 Ni7 121.20(7)
Ni28 Ni10 Ni17 Ni7 168.28(10)
Ni2 Ni10 Ni17 Ni7 66.73(6)
Ni16 Ni10 Ni17 Ni7 6.60(8)
Ni1 Ni10 Ni17 Ni7 69.66(8)
Ni13 Ni10 Ni17 Ni7 81.8(4)
Ni26 Ni10 Ni17 Ni7 171.60(8)
C16 Ni7 Ni17 C15 -86.5(8)
C12 Ni7 Ni17 C15 6.1(8)
Ni10 Ni7 Ni17 C15 -137.6(6)
Ni2 Ni7 Ni17 C15 146.0(6)
Ni25 Ni7 Ni17 C15 19.9(12)
Ni27 Ni7 Ni17 C15 70.3(6)
Ni5 Ni7 Ni17 C15 140.6(6)
C1 Ni7 Ni17 C15 109.4(7)
Ni16 Ni7 Ni17 C15 -144.9(6)
Ni18 Ni7 Ni17 C15 75.5(6)
C16 Ni7 Ni17 C36 -1.8(9)
C12 Ni7 Ni17 C36 90.7(9)
Ni10 Ni7 Ni17 C36 -53.0(7)
Ni2 Ni7 Ni17 C36 -129.3(7)
Ni25 Ni7 Ni17 C36 104.6(12)
Ni27 Ni7 Ni17 C36 155.0(7)
Ni5 Ni7 Ni17 C36 -134.7(7)
C1 Ni7 Ni17 C36 -165.9(8)
Ni16 Ni7 Ni17 C36 -60.3(7)
Ni18 Ni7 Ni17 C36 160.1(7)
C16 Ni7 Ni17 C3 109.3(6)
C12 Ni7 Ni17 C3 -158.2(7)
Ni10 Ni7 Ni17 C3 58.1(4)
Ni2 Ni7 Ni17 C3 -18.3(4)
Ni25 Ni7 Ni17 C3 -144.4(10)
Ni27 Ni7 Ni17 C3 -93.9(4)
Ni5 Ni7 Ni17 C3 -23.6(4)
C1 Ni7 Ni17 C3 -54.8(5)
Ni16 Ni7 Ni17 C3 50.8(4)
Ni18 Ni7 Ni17 C3 -88.8(4)
C16 Ni7 Ni17 Ni31 133.5(18)
C12 Ni7 Ni17 Ni31 -133.9(18)
Ni10 Ni7 Ni17 Ni31 82.4(17)
Ni2 Ni7 Ni17 Ni31 6.0(17)
Ni25 Ni7 Ni17 Ni31 -120.1(19)
Ni27 Ni7 Ni17 Ni31 -69.7(17)
Ni5 Ni7 Ni17 Ni31 0.6(17)
C1 Ni7 Ni17 Ni31 -30.6(17)
Ni16 Ni7 Ni17 Ni31 75.1(17)
Ni18 Ni7 Ni17 Ni31 -64.5(17)
C16 Ni7 Ni17 Ni26 60.6(5)
C12 Ni7 Ni17 Ni26 153.2(6)
Ni10 Ni7 Ni17 Ni26 9.49(9)
Ni2 Ni7 Ni17 Ni26 -66.88(10)
Ni25 Ni7 Ni17 Ni26 167.0(9)
Ni27 Ni7 Ni17 Ni26 -142.54(10)
Ni5 Ni7 Ni17 Ni26 -72.26(13)
C1 Ni7 Ni17 Ni26 -103.4(3)
Ni16 Ni7 Ni17 Ni26 2.19(14)
Ni18 Ni7 Ni17 Ni26 -137.41(11)
C16 Ni7 Ni17 Ni2 127.5(5)
C12 Ni7 Ni17 Ni2 -139.9(6)
Ni10 Ni7 Ni17 Ni2 76.37(7)
Ni25 Ni7 Ni17 Ni2 -126.1(10)
Ni27 Ni7 Ni17 Ni2 -75.66(9)
Ni5 Ni7 Ni17 Ni2 -5.37(9)
C1 Ni7 Ni17 Ni2 -36.6(3)
Ni16 Ni7 Ni17 Ni2 69.07(10)
Ni18 Ni7 Ni17 Ni2 -70.53(7)
C16 Ni7 Ni17 Ni15 160.2(5)
C12 Ni7 Ni17 Ni15 -107.3(6)
Ni10 Ni7 Ni17 Ni15 109.02(9)
Ni2 Ni7 Ni17 Ni15 32.65(8)
Ni25 Ni7 Ni17 Ni15 -93.5(10)
Ni27 Ni7 Ni17 Ni15 -43.01(12)
Ni5 Ni7 Ni17 Ni15 27.28(13)
C1 Ni7 Ni17 Ni15 -3.9(3)
Ni16 Ni7 Ni17 Ni15 101.72(11)
Ni18 Ni7 Ni17 Ni15 -37.88(8)
C16 Ni7 Ni17 Ni10 51.1(5)
C12 Ni7 Ni17 Ni10 143.7(6)
Ni2 Ni7 Ni17 Ni10 -76.37(7)
Ni25 Ni7 Ni17 Ni10 157.5(10)
Ni27 Ni7 Ni17 Ni10 -152.03(10)
Ni5 Ni7 Ni17 Ni10 -81.75(10)
C1 Ni7 Ni17 Ni10 -112.9(3)
Ni16 Ni7 Ni17 Ni10 -7.30(9)
Ni18 Ni7 Ni17 Ni10 -146.90(8)
C16 Ni7 Ni17 Ni18 -161.9(5)
C12 Ni7 Ni17 Ni18 -69.4(6)
Ni10 Ni7 Ni17 Ni18 146.90(8)
Ni2 Ni7 Ni17 Ni18 70.53(7)
Ni25 Ni7 Ni17 Ni18 -55.6(10)
Ni27 Ni7 Ni17 Ni18 -5.13(9)
Ni5 Ni7 Ni17 Ni18 65.15(10)
C1 Ni7 Ni17 Ni18 34.0(3)
Ni16 Ni7 Ni17 Ni18 139.60(10)
C38 Ni15 Ni18 C11 -2.0(15)
C23 Ni15 Ni18 C11 -5.1(14)
C3 Ni15 Ni18 C11 148.3(13)
Ni31 Ni15 Ni18 C11 85.2(13)
Ni14 Ni15 Ni18 C11 155.3(12)
Ni2 Ni15 Ni18 C11 -179.6(12)
Ni17 Ni15 Ni18 C11 112.4(12)
Ni11 Ni15 Ni18 C11 -111.4(12)
Ni6 Ni15 Ni18 C11 -150.1(12)
C38 Ni15 Ni18 C23 3.1(11)
C3 Ni15 Ni18 C23 153.4(7)
Ni31 Ni15 Ni18 C23 90.3(8)
Ni14 Ni15 Ni18 C23 160.4(7)
Ni2 Ni15 Ni18 C23 -174.5(7)
Ni17 Ni15 Ni18 C23 117.5(7)
Ni11 Ni15 Ni18 C23 -106.3(7)
Ni6 Ni15 Ni18 C23 -145.0(7)
C38 Ni15 Ni18 C1 146.5(10)
C23 Ni15 Ni18 C1 143.4(7)
C3 Ni15 Ni18 C1 -63.2(5)
Ni31 Ni15 Ni18 C1 -126.3(5)
Ni14 Ni15 Ni18 C1 -56.2(4)
Ni2 Ni15 Ni18 C1 -31.1(3)
Ni17 Ni15 Ni18 C1 -99.1(3)
Ni11 Ni15 Ni18 C1 37.2(3)
Ni6 Ni15 Ni18 C1 -1.6(3)
C38 Ni15 Ni18 Ni27 154.0(9)
C23 Ni15 Ni18 Ni27 150.9(7)
C3 Ni15 Ni18 Ni27 -55.7(4)
Ni31 Ni15 Ni18 Ni27 -118.8(4)
Ni14 Ni15 Ni18 Ni27 -48.7(3)
Ni2 Ni15 Ni18 Ni27 -23.59(16)
Ni17 Ni15 Ni18 Ni27 -91.58(17)
Ni11 Ni15 Ni18 Ni27 44.64(16)
Ni6 Ni15 Ni18 Ni27 5.9(2)
C38 Ni15 Ni18 Ni11 109.4(9)
C23 Ni15 Ni18 Ni11 106.3(7)
C3 Ni15 Ni18 Ni11 -100.3(3)
Ni31 Ni15 Ni18 Ni11 -163.4(4)
Ni14 Ni15 Ni18 Ni11 -93.32(16)
Ni2 Ni15 Ni18 Ni11 -68.23(6)
Ni17 Ni15 Ni18 Ni11 -136.22(8)
Ni6 Ni15 Ni18 Ni11 -38.70(7)
C38 Ni15 Ni18 Ni2 177.6(9)
C23 Ni15 Ni18 Ni2 174.5(7)
C3 Ni15 Ni18 Ni2 -32.1(3)
Ni31 Ni15 Ni18 Ni2 -95.2(4)
Ni14 Ni15 Ni18 Ni2 -25.10(15)
Ni17 Ni15 Ni18 Ni2 -67.99(6)
Ni11 Ni15 Ni18 Ni2 68.23(6)
Ni6 Ni15 Ni18 Ni2 29.52(7)
C38 Ni15 Ni18 Ni17 -114.4(9)
C23 Ni15 Ni18 Ni17 -117.5(7)
C3 Ni15 Ni18 Ni17 35.9(3)
Ni31 Ni15 Ni18 Ni17 -27.2(4)
Ni14 Ni15 Ni18 Ni17 42.90(15)
Ni2 Ni15 Ni18 Ni17 67.99(6)
Ni11 Ni15 Ni18 Ni17 136.22(8)
Ni6 Ni15 Ni18 Ni17 97.52(8)
C38 Ni15 Ni18 Ni7 -152.9(9)
C23 Ni15 Ni18 Ni7 -156.0(7)
C3 Ni15 Ni18 Ni7 -2.6(3)
Ni31 Ni15 Ni18 Ni7 -65.7(4)
Ni14 Ni15 Ni18 Ni7 4.40(19)
Ni2 Ni15 Ni18 Ni7 29.50(7)
Ni17 Ni15 Ni18 Ni7 -38.50(7)
Ni11 Ni15 Ni18 Ni7 97.72(8)
Ni6 Ni15 Ni18 Ni7 59.02(10)
C22 Ni11 Ni18 C11 96.3(9)
C24 Ni11 Ni18 C11 -11.4(9)
C1 Ni11 Ni18 C11 -90.5(8)
Ni21 Ni11 Ni18 C11 -52.4(7)
Ni2 Ni11 Ni18 C11 -146.9(7)
Ni4 Ni11 Ni18 C11 -118.1(7)
Ni15 Ni11 Ni18 C11 141.9(7)
Ni6 Ni11 Ni18 C11 -177.9(7)
C22 Ni11 Ni18 C23 -0.4(8)
C24 Ni11 Ni18 C23 -108.0(7)
C1 Ni11 Ni18 C23 172.8(7)
Ni21 Ni11 Ni18 C23 -149.0(5)
Ni2 Ni11 Ni18 C23 116.4(5)
Ni4 Ni11 Ni18 C23 145.3(5)
Ni15 Ni11 Ni18 C23 45.2(5)
Ni6 Ni11 Ni18 C23 85.5(5)
C22 Ni11 Ni18 C1 -173.2(7)
C24 Ni11 Ni18 C1 79.1(7)
Ni21 Ni11 Ni18 C1 38.1(4)
Ni2 Ni11 Ni18 C1 -56.4(4)
Ni4 Ni11 Ni18 C1 -27.6(4)
Ni15 Ni11 Ni18 C1 -127.6(5)
Ni6 Ni11 Ni18 C1 -87.4(4)
C22 Ni11 Ni18 Ni15 -45.6(6)
C24 Ni11 Ni18 Ni15 -153.3(5)
C1 Ni11 Ni18 Ni15 127.6(5)
Ni21 Ni11 Ni18 Ni15 165.75(9)
Ni2 Ni11 Ni18 Ni15 71.20(7)
Ni4 Ni11 Ni18 Ni15 100.05(9)
Ni6 Ni11 Ni18 Ni15 40.24(7)
C22 Ni11 Ni18 Ni27 158.2(6)
C24 Ni11 Ni18 Ni27 50.5(5)
C1 Ni11 Ni18 Ni27 -28.6(4)
Ni21 Ni11 Ni18 Ni27 9.52(8)
Ni2 Ni11 Ni18 Ni27 -85.02(7)
Ni4 Ni11 Ni18 Ni27 -56.18(10)
Ni15 Ni11 Ni18 Ni27 -156.22(9)
Ni6 Ni11 Ni18 Ni27 -115.99(8)
C22 Ni11 Ni18 Ni2 -116.8(6)
C24 Ni11 Ni18 Ni2 135.5(5)
C1 Ni11 Ni18 Ni2 56.4(4)
Ni21 Ni11 Ni18 Ni2 94.55(7)
Ni4 Ni11 Ni18 Ni2 28.85(7)
Ni15 Ni11 Ni18 Ni2 -71.20(7)
Ni6 Ni11 Ni18 Ni2 -30.96(6)
C22 Ni11 Ni18 Ni17 -85.4(6)
C24 Ni11 Ni18 Ni17 166.9(5)
C1 Ni11 Ni18 Ni17 87.8(5)
Ni21 Ni11 Ni18 Ni17 125.90(8)
Ni2 Ni11 Ni18 Ni17 31.35(7)
Ni4 Ni11 Ni18 Ni17 60.20(10)
Ni15 Ni11 Ni18 Ni17 -39.84(7)
Ni6 Ni11 Ni18 Ni17 0.39(10)
C22 Ni11 Ni18 Ni7 -147.1(6)
C24 Ni11 Ni18 Ni7 105.3(5)
C1 Ni11 Ni18 Ni7 26.1(4)
Ni21 Ni11 Ni18 Ni7 64.26(8)
Ni2 Ni11 Ni18 Ni7 -30.29(6)
Ni4 Ni11 Ni18 Ni7 -1.44(10)
Ni15 Ni11 Ni18 Ni7 -101.49(9)
Ni6 Ni11 Ni18 Ni7 -61.25(9)
C3 Ni2 Ni18 C11 -145.9(14)
C1 Ni2 Ni18 C11 45.2(15)
Ni1 Ni2 Ni18 C11 1.2(14)
Ni6 Ni2 Ni18 C11 143.4(14)
Ni7 Ni2 Ni18 C11 -36.1(14)
Ni5 Ni2 Ni18 C11 20.1(14)
Ni3 Ni2 Ni18 C11 -141.5(14)
Ni17 Ni2 Ni18 C11 -108.4(14)
Ni11 Ni2 Ni18 C11 106.8(14)
Ni15 Ni2 Ni18 C11 179.5(14)
Ni4 Ni2 Ni18 C11 78.5(14)
C3 Ni2 Ni18 C23 38.8(6)
C1 Ni2 Ni18 C23 -130.1(7)
Ni1 Ni2 Ni18 C23 -174.1(5)
Ni6 Ni2 Ni18 C23 -31.9(5)
Ni7 Ni2 Ni18 C23 148.6(5)
Ni5 Ni2 Ni18 C23 -155.2(5)
Ni3 Ni2 Ni18 C23 43.2(5)
Ni17 Ni2 Ni18 C23 76.3(5)
Ni11 Ni2 Ni18 C23 -68.5(5)
Ni15 Ni2 Ni18 C23 4.2(5)
Ni4 Ni2 Ni18 C23 -96.8(5)
C3 Ni2 Ni18 C1 169.0(6)
Ni1 Ni2 Ni18 C1 -43.9(5)
Ni6 Ni2 Ni18 C1 98.2(5)
Ni7 Ni2 Ni18 C1 -81.3(5)
Ni5 Ni2 Ni18 C1 -25.0(5)
Ni3 Ni2 Ni18 C1 173.3(5)
Ni17 Ni2 Ni18 C1 -153.6(5)
Ni11 Ni2 Ni18 C1 61.6(5)
Ni15 Ni2 Ni18 C1 134.4(5)
Ni4 Ni2 Ni18 C1 33.3(5)
C3 Ni2 Ni18 Ni15 34.6(4)
C1 Ni2 Ni18 Ni15 -134.4(5)
Ni1 Ni2 Ni18 Ni15 -178.31(17)
Ni6 Ni2 Ni18 Ni15 -36.16(8)
Ni7 Ni2 Ni18 Ni15 144.36(8)
Ni5 Ni2 Ni18 Ni15 -159.40(8)
Ni3 Ni2 Ni18 Ni15 38.96(13)
Ni17 Ni2 Ni18 Ni15 72.03(7)
Ni11 Ni2 Ni18 Ni15 -72.77(7)
Ni4 Ni2 Ni18 Ni15 -101.05(8)
C3 Ni2 Ni18 Ni27 -158.7(4)
C1 Ni2 Ni18 Ni27 32.3(5)
Ni1 Ni2 Ni18 Ni27 -11.61(19)
Ni6 Ni2 Ni18 Ni27 130.54(8)
Ni7 Ni2 Ni18 Ni27 -48.94(7)
Ni5 Ni2 Ni18 Ni27 7.30(7)
Ni3 Ni2 Ni18 Ni27 -154.34(12)
Ni17 Ni2 Ni18 Ni27 -121.27(8)
Ni11 Ni2 Ni18 Ni27 93.94(8)
Ni15 Ni2 Ni18 Ni27 166.70(9)
Ni4 Ni2 Ni18 Ni27 65.66(8)
C3 Ni2 Ni18 Ni11 107.4(4)
C1 Ni2 Ni18 Ni11 -61.6(5)
Ni1 Ni2 Ni18 Ni11 -105.54(17)
Ni6 Ni2 Ni18 Ni11 36.60(7)
Ni7 Ni2 Ni18 Ni11 -142.87(7)
Ni5 Ni2 Ni18 Ni11 -86.64(6)
Ni3 Ni2 Ni18 Ni11 111.73(13)
Ni17 Ni2 Ni18 Ni11 144.80(8)
Ni15 Ni2 Ni18 Ni11 72.77(7)
Ni4 Ni2 Ni18 Ni11 -28.28(7)
C3 Ni2 Ni18 Ni17 -37.4(4)
C1 Ni2 Ni18 Ni17 153.6(5)
Ni1 Ni2 Ni18 Ni17 109.66(17)
Ni6 Ni2 Ni18 Ni17 -108.19(8)
Ni7 Ni2 Ni18 Ni17 72.33(7)
Ni5 Ni2 Ni18 Ni17 128.57(7)
Ni3 Ni2 Ni18 Ni17 -33.07(13)
Ni11 Ni2 Ni18 Ni17 -144.80(8)
Ni15 Ni2 Ni18 Ni17 -72.03(7)
Ni4 Ni2 Ni18 Ni17 -173.08(8)
C3 Ni2 Ni18 Ni7 -109.8(4)
C1 Ni2 Ni18 Ni7 81.3(5)
Ni1 Ni2 Ni18 Ni7 37.33(16)
Ni6 Ni2 Ni18 Ni7 179.48(9)
Ni5 Ni2 Ni18 Ni7 56.24(6)
Ni3 Ni2 Ni18 Ni7 -105.40(13)
Ni17 Ni2 Ni18 Ni7 -72.33(7)
Ni11 Ni2 Ni18 Ni7 142.87(7)
Ni15 Ni2 Ni18 Ni7 -144.36(8)
Ni4 Ni2 Ni18 Ni7 114.59(8)
C15 Ni17 Ni18 C11 -5.3(9)
C36 Ni17 Ni18 C11 -55.7(15)
C3 Ni17 Ni18 C11 -178.0(8)
Ni31 Ni17 Ni18 C11 -111.1(8)
Ni26 Ni17 Ni18 C11 -164.2(7)
Ni2 Ni17 Ni18 C11 146.7(7)
Ni15 Ni17 Ni18 C11 -141.6(7)
Ni10 Ni17 Ni18 C11 111.7(7)
Ni7 Ni17 Ni18 C11 82.5(7)
C15 Ni17 Ni18 C23 95.8(8)
C36 Ni17 Ni18 C23 45.3(15)
C3 Ni17 Ni18 C23 -77.0(6)
Ni31 Ni17 Ni18 C23 -10.1(7)
Ni26 Ni17 Ni18 C23 -63.1(5)
Ni2 Ni17 Ni18 C23 -112.2(5)
Ni15 Ni17 Ni18 C23 -40.5(5)
Ni10 Ni17 Ni18 C23 -147.3(5)
Ni7 Ni17 Ni18 C23 -176.4(5)
C15 Ni17 Ni18 C1 -133.0(7)
C36 Ni17 Ni18 C1 176.5(14)
C3 Ni17 Ni18 C1 54.2(5)
Ni31 Ni17 Ni18 C1 121.1(6)
Ni26 Ni17 Ni18 C1 68.1(4)
Ni2 Ni17 Ni18 C1 19.0(3)
Ni15 Ni17 Ni18 C1 90.7(3)
Ni10 Ni17 Ni18 C1 -16.1(4)
Ni7 Ni17 Ni18 C1 -45.2(3)
C15 Ni17 Ni18 Ni15 136.3(6)
C36 Ni17 Ni18 Ni15 85.9(14)
C3 Ni17 Ni18 Ni15 -36.5(3)
Ni31 Ni17 Ni18 Ni15 30.4(4)
Ni26 Ni17 Ni18 Ni15 -22.61(14)
Ni2 Ni17 Ni18 Ni15 -71.69(7)
Ni10 Ni17 Ni18 Ni15 -106.74(9)
Ni7 Ni17 Ni18 Ni15 -135.89(8)
C15 Ni17 Ni18 Ni27 -82.6(6)
C36 Ni17 Ni18 Ni27 -133.1(14)
C3 Ni17 Ni18 Ni27 104.6(3)
Ni31 Ni17 Ni18 Ni27 171.5(4)
Ni26 Ni17 Ni18 Ni27 118.42(15)
Ni2 Ni17 Ni18 Ni27 69.34(9)
Ni15 Ni17 Ni18 Ni27 141.03(11)
Ni10 Ni17 Ni18 Ni27 34.29(12)
Ni7 Ni17 Ni18 Ni27 5.15(9)
C15 Ni17 Ni18 Ni11 176.5(6)
C36 Ni17 Ni18 Ni11 126.0(14)
C3 Ni17 Ni18 Ni11 3.7(3)
Ni31 Ni17 Ni18 Ni11 70.6(4)
Ni26 Ni17 Ni18 Ni11 17.57(18)
Ni2 Ni17 Ni18 Ni11 -31.51(7)
Ni15 Ni17 Ni18 Ni11 40.18(7)
Ni10 Ni17 Ni18 Ni11 -66.56(10)
Ni7 Ni17 Ni18 Ni11 -95.71(8)
C15 Ni17 Ni18 Ni2 -152.0(6)
C36 Ni17 Ni18 Ni2 157.6(14)
C3 Ni17 Ni18 Ni2 35.2(3)
Ni31 Ni17 Ni18 Ni2 102.1(4)
Ni26 Ni17 Ni18 Ni2 49.08(14)
Ni15 Ni17 Ni18 Ni2 71.69(7)
Ni10 Ni17 Ni18 Ni2 -35.05(7)
Ni7 Ni17 Ni18 Ni2 -64.20(6)
C15 Ni17 Ni18 Ni7 -87.8(6)
C36 Ni17 Ni18 Ni7 -138.3(14)
C3 Ni17 Ni18 Ni7 99.4(3)
Ni31 Ni17 Ni18 Ni7 166.3(4)
Ni26 Ni17 Ni18 Ni7 113.28(15)
Ni2 Ni17 Ni18 Ni7 64.20(6)
Ni15 Ni17 Ni18 Ni7 135.89(8)
Ni10 Ni17 Ni18 Ni7 29.15(8)
C16 Ni7 Ni18 C11 -101.3(9)
C12 Ni7 Ni18 C11 2.2(8)
Ni10 Ni7 Ni18 C11 -155.2(7)
Ni2 Ni7 Ni18 C11 163.6(7)
Ni25 Ni7 Ni18 C11 50.4(7)
Ni27 Ni7 Ni18 C11 49.5(7)
Ni5 Ni7 Ni18 C11 107.4(7)
C1 Ni7 Ni18 C11 108.7(8)
Ni16 Ni7 Ni18 C11 129.9(7)
Ni17 Ni7 Ni18 C11 -124.8(7)
C16 Ni7 Ni18 C23 30.0(11)
C12 Ni7 Ni18 C23 133.5(10)
Ni10 Ni7 Ni18 C23 -23.9(9)
Ni2 Ni7 Ni18 C23 -65.0(9)
Ni25 Ni7 Ni18 C23 -178.3(9)
Ni27 Ni7 Ni18 C23 -179.1(9)
Ni5 Ni7 Ni18 C23 -121.3(9)
C1 Ni7 Ni18 C23 -120.0(10)
Ni16 Ni7 Ni18 C23 -98.7(9)
Ni17 Ni7 Ni18 C23 6.6(9)
C16 Ni7 Ni18 C1 150.0(8)
C12 Ni7 Ni18 C1 -106.5(6)
Ni10 Ni7 Ni18 C1 96.1(4)
Ni2 Ni7 Ni18 C1 54.9(4)
Ni25 Ni7 Ni18 C1 -58.3(4)
Ni27 Ni7 Ni18 C1 -59.2(4)
Ni5 Ni7 Ni18 C1 -1.3(4)
Ni16 Ni7 Ni18 C1 21.2(4)
Ni17 Ni7 Ni18 C1 126.5(4)
C16 Ni7 Ni18 Ni15 63.0(6)
C12 Ni7 Ni18 Ni15 166.5(5)
Ni10 Ni7 Ni18 Ni15 9.07(11)
Ni2 Ni7 Ni18 Ni15 -32.10(7)
Ni25 Ni7 Ni18 Ni15 -145.32(10)
Ni27 Ni7 Ni18 Ni15 -146.20(10)
Ni5 Ni7 Ni18 Ni15 -88.32(8)
C1 Ni7 Ni18 Ni15 -87.0(4)
Ni16 Ni7 Ni18 Ni15 -65.78(17)
Ni17 Ni7 Ni18 Ni15 39.49(8)
C16 Ni7 Ni18 Ni27 -150.8(6)
C12 Ni7 Ni18 Ni27 -47.3(5)
Ni10 Ni7 Ni18 Ni27 155.27(10)
Ni2 Ni7 Ni18 Ni27 114.11(9)
Ni25 Ni7 Ni18 Ni27 0.88(9)
Ni5 Ni7 Ni18 Ni27 57.88(7)
C1 Ni7 Ni18 Ni27 59.2(4)
Ni16 Ni7 Ni18 Ni27 80.43(16)
Ni17 Ni7 Ni18 Ni27 -174.31(10)
C16 Ni7 Ni18 Ni11 127.3(6)
C12 Ni7 Ni18 Ni11 -129.2(5)
Ni10 Ni7 Ni18 Ni11 73.44(9)
Ni2 Ni7 Ni18 Ni11 32.27(7)
Ni25 Ni7 Ni18 Ni11 -80.95(11)
Ni27 Ni7 Ni18 Ni11 -81.83(9)
Ni5 Ni7 Ni18 Ni11 -23.95(8)
C1 Ni7 Ni18 Ni11 -22.6(4)
Ni16 Ni7 Ni18 Ni11 -1.41(18)
Ni17 Ni7 Ni18 Ni11 103.86(9)
C16 Ni7 Ni18 Ni2 95.1(6)
C12 Ni7 Ni18 Ni2 -161.4(5)
Ni10 Ni7 Ni18 Ni2 41.16(7)
Ni25 Ni7 Ni18 Ni2 -113.23(10)
Ni27 Ni7 Ni18 Ni2 -114.11(9)
Ni5 Ni7 Ni18 Ni2 -56.22(6)
C1 Ni7 Ni18 Ni2 -54.9(4)
Ni16 Ni7 Ni18 Ni2 -33.68(15)
Ni17 Ni7 Ni18 Ni2 71.59(7)
C16 Ni7 Ni18 Ni17 23.5(6)
C12 Ni7 Ni18 Ni17 127.0(5)
Ni10 Ni7 Ni18 Ni17 -30.42(8)
Ni2 Ni7 Ni18 Ni17 -71.59(7)
Ni25 Ni7 Ni18 Ni17 175.19(11)
Ni27 Ni7 Ni18 Ni17 174.31(10)
Ni5 Ni7 Ni18 Ni17 -127.81(8)
C1 Ni7 Ni18 Ni17 -126.5(4)
Ni16 Ni7 Ni18 Ni17 -105.27(16)
C20 Ni12 Ni19 C29 -40.1(13)
C27 Ni12 Ni19 C29 -7.5(13)
C4 Ni12 Ni19 C29 111.1(11)
Ni8 Ni12 Ni19 C29 -153(2)
Ni6 Ni12 Ni19 C29 -150.5(11)
Ni1 Ni12 Ni19 C29 146.8(11)
Ni3 Ni12 Ni19 C29 140.9(11)
Ni20 Ni12 Ni19 C29 73.7(11)
Ni4 Ni12 Ni19 C29 -144.6(11)
Ni29 Ni12 Ni19 C29 75.7(11)
C20 Ni12 Ni19 C27 -32.6(10)
C4 Ni12 Ni19 C27 118.6(8)
Ni8 Ni12 Ni19 C27 -145.8(19)
Ni6 Ni12 Ni19 C27 -143.0(7)
Ni1 Ni12 Ni19 C27 154.3(7)
Ni3 Ni12 Ni19 C27 148.4(7)
Ni20 Ni12 Ni19 C27 81.3(7)
Ni4 Ni12 Ni19 C27 -137.1(7)
Ni29 Ni12 Ni19 C27 83.2(7)
C20 Ni12 Ni19 C26 88.8(8)
C27 Ni12 Ni19 C26 121.5(8)
C4 Ni12 Ni19 C26 -119.9(5)
Ni8 Ni12 Ni19 C26 -24.3(18)
Ni6 Ni12 Ni19 C26 -21.5(4)
Ni1 Ni12 Ni19 C26 -84.2(4)
Ni3 Ni12 Ni19 C26 -90.1(4)
Ni20 Ni12 Ni19 C26 -157.3(4)
Ni4 Ni12 Ni19 C26 -15.6(4)
Ni29 Ni12 Ni19 C26 -155.3(4)
C20 Ni12 Ni19 Ni6 110.4(7)
C27 Ni12 Ni19 Ni6 143.0(7)
C4 Ni12 Ni19 Ni6 -98.4(3)
Ni8 Ni12 Ni19 Ni6 -2.8(18)
Ni1 Ni12 Ni19 Ni6 -62.72(9)
Ni3 Ni12 Ni19 Ni6 -68.62(7)
Ni20 Ni12 Ni19 Ni6 -135.77(10)
Ni4 Ni12 Ni19 Ni6 5.88(7)
Ni29 Ni12 Ni19 Ni6 -133.77(9)
C20 Ni12 Ni19 Ni3 179.0(7)
C27 Ni12 Ni19 Ni3 -148.4(7)
C4 Ni12 Ni19 Ni3 -29.8(3)
Ni8 Ni12 Ni19 Ni3 65.8(18)
Ni6 Ni12 Ni19 Ni3 68.62(7)
Ni1 Ni12 Ni19 Ni3 5.89(9)
Ni20 Ni12 Ni19 Ni3 -67.15(10)
Ni4 Ni12 Ni19 Ni3 74.50(8)
Ni29 Ni12 Ni19 Ni3 -65.16(7)
C20 Ni12 Ni19 Ni14 143.3(7)
C27 Ni12 Ni19 Ni14 175.9(7)
C4 Ni12 Ni19 Ni14 -65.4(3)
Ni8 Ni12 Ni19 Ni14 30.2(18)
Ni6 Ni12 Ni19 Ni14 32.97(8)
Ni1 Ni12 Ni19 Ni14 -29.76(13)
Ni3 Ni12 Ni19 Ni14 -35.65(8)
Ni20 Ni12 Ni19 Ni14 -102.80(11)
Ni4 Ni12 Ni19 Ni14 38.85(11)
Ni29 Ni12 Ni19 Ni14 -100.81(10)
C20 Ni12 Ni19 Cu2 -151.4(7)
C27 Ni12 Ni19 Cu2 -118.8(7)
C4 Ni12 Ni19 Cu2 -0.1(3)
Ni8 Ni12 Ni19 Cu2 95.4(18)
Ni6 Ni12 Ni19 Cu2 98.24(10)
Ni1 Ni12 Ni19 Cu2 35.52(13)
Ni3 Ni12 Ni19 Cu2 29.63(8)
Ni20 Ni12 Ni19 Cu2 -37.53(13)
Ni4 Ni12 Ni19 Cu2 104.13(10)
Ni29 Ni12 Ni19 Cu2 -35.53(9)
C20 Ni12 Ni19 Ni29 -115.9(7)
C27 Ni12 Ni19 Ni29 -83.2(7)
C4 Ni12 Ni19 Ni29 35.4(3)
Ni8 Ni12 Ni19 Ni29 131.0(18)
Ni6 Ni12 Ni19 Ni29 133.77(9)
Ni1 Ni12 Ni19 Ni29 71.05(10)
Ni3 Ni12 Ni19 Ni29 65.16(7)
Ni20 Ni12 Ni19 Ni29 -1.99(9)
Ni4 Ni12 Ni19 Ni29 139.66(10)
C21 Ni6 Ni19 C29 88.3(13)
C26 Ni6 Ni19 C29 -3.7(13)
Ni2 Ni6 Ni19 C29 -139.7(12)
Ni4 Ni6 Ni19 C29 141.0(12)
Ni14 Ni6 Ni19 C29 -68.9(12)
Ni12 Ni6 Ni19 C29 148.0(12)
Ni3 Ni6 Ni19 C29 -138.7(12)
Ni11 Ni6 Ni19 C29 -16.1(16)
Ni15 Ni6 Ni19 C29 -69.6(12)
C21 Ni6 Ni19 C27 -31.8(7)
C26 Ni6 Ni19 C27 -123.8(7)
Ni2 Ni6 Ni19 C27 100.2(5)
Ni4 Ni6 Ni19 C27 20.8(5)
Ni14 Ni6 Ni19 C27 170.9(5)
Ni12 Ni6 Ni19 C27 27.9(5)
Ni3 Ni6 Ni19 C27 101.2(5)
Ni11 Ni6 Ni19 C27 -136.2(11)
Ni15 Ni6 Ni19 C27 170.3(5)
C21 Ni6 Ni19 C26 92.0(7)
Ni2 Ni6 Ni19 C26 -136.0(5)
Ni4 Ni6 Ni19 C26 144.6(5)
Ni14 Ni6 Ni19 C26 -65.3(5)
Ni12 Ni6 Ni19 C26 151.7(5)
Ni3 Ni6 Ni19 C26 -135.0(5)
Ni11 Ni6 Ni19 C26 -12.4(11)
Ni15 Ni6 Ni19 C26 -65.9(5)
C21 Ni6 Ni19 Ni12 -59.7(4)
C26 Ni6 Ni19 Ni12 -151.7(5)
Ni2 Ni6 Ni19 Ni12 72.34(9)
Ni4 Ni6 Ni19 Ni12 -7.03(9)
Ni14 Ni6 Ni19 Ni12 143.07(8)
Ni3 Ni6 Ni19 Ni12 73.30(7)
Ni11 Ni6 Ni19 Ni12 -164.1(10)
Ni15 Ni6 Ni19 Ni12 142.41(9)
C21 Ni6 Ni19 Ni3 -133.0(4)
C26 Ni6 Ni19 Ni3 135.0(5)
Ni2 Ni6 Ni19 Ni3 -0.97(8)
Ni4 Ni6 Ni19 Ni3 -80.33(9)
Ni14 Ni6 Ni19 Ni3 69.77(7)
Ni12 Ni6 Ni19 Ni3 -73.30(7)
Ni11 Ni6 Ni19 Ni3 122.6(10)
Ni15 Ni6 Ni19 Ni3 69.11(8)
C21 Ni6 Ni19 Ni14 157.2(4)
C26 Ni6 Ni19 Ni14 65.3(5)
Ni2 Ni6 Ni19 Ni14 -70.74(9)
Ni4 Ni6 Ni19 Ni14 -150.10(10)
Ni12 Ni6 Ni19 Ni14 -143.07(8)
Ni3 Ni6 Ni19 Ni14 -69.77(7)
Ni11 Ni6 Ni19 Ni14 52.8(10)
Ni15 Ni6 Ni19 Ni14 -0.66(8)
C21 Ni6 Ni19 Cu2 -162.2(4)
C26 Ni6 Ni19 Cu2 105.9(5)
Ni2 Ni6 Ni19 Cu2 -30.14(12)
Ni4 Ni6 Ni19 Cu2 -109.51(10)
Ni14 Ni6 Ni19 Cu2 40.60(8)
Ni12 Ni6 Ni19 Cu2 -102.48(9)
Ni3 Ni6 Ni19 Cu2 -29.17(7)
Ni11 Ni6 Ni19 Cu2 93.4(10)
Ni15 Ni6 Ni19 Cu2 39.94(11)
C21 Ni6 Ni19 Ni29 -101.8(4)
C26 Ni6 Ni19 Ni29 166.3(5)
Ni2 Ni6 Ni19 Ni29 30.29(12)
Ni4 Ni6 Ni19 Ni29 -49.08(12)
Ni14 Ni6 Ni19 Ni29 101.02(9)
Ni12 Ni6 Ni19 Ni29 -42.05(8)
Ni3 Ni6 Ni19 Ni29 31.25(8)
Ni11 Ni6 Ni19 Ni29 153.9(10)
Ni15 Ni6 Ni19 Ni29 100.36(10)
C4 Ni3 Ni19 C29 -100.2(11)
C3 Ni3 Ni19 C29 95.5(11)
Cu2 Ni3 Ni19 C29 0.6(10)
Ni1 Ni3 Ni19 C29 -149.7(10)
Ni2 Ni3 Ni19 C29 145.9(10)
Ni6 Ni3 Ni19 C29 145.1(10)
Ni28 Ni3 Ni19 C29 -45.0(10)
Ni14 Ni3 Ni19 C29 75.9(10)
Ni10 Ni3 Ni19 C29 135(3)
Ni26 Ni3 Ni19 C29 44.7(10)
Ni29 Ni3 Ni19 C29 -71.0(10)
C4 Ni3 Ni19 C27 19.3(7)
C3 Ni3 Ni19 C27 -145.0(7)
Cu2 Ni3 Ni19 C27 120.1(6)
Ni1 Ni3 Ni19 C27 -30.2(6)
Ni2 Ni3 Ni19 C27 -94.5(6)
Ni6 Ni3 Ni19 C27 -95.4(6)
Ni28 Ni3 Ni19 C27 74.5(6)
Ni14 Ni3 Ni19 C27 -164.5(6)
Ni10 Ni3 Ni19 C27 -105(3)
Ni26 Ni3 Ni19 C27 164.2(6)
Ni29 Ni3 Ni19 C27 48.5(6)
C4 Ni3 Ni19 C26 146.9(5)
C3 Ni3 Ni19 C26 -17.4(5)
Cu2 Ni3 Ni19 C26 -112.4(4)
Ni1 Ni3 Ni19 C26 97.4(4)
Ni2 Ni3 Ni19 C26 33.0(4)
Ni6 Ni3 Ni19 C26 32.1(4)
Ni28 Ni3 Ni19 C26 -157.9(4)
Ni14 Ni3 Ni19 C26 -37.0(4)
Ni10 Ni3 Ni19 C26 22(3)
Ni26 Ni3 Ni19 C26 -68.3(4)
Ni29 Ni3 Ni19 C26 176.0(4)
C4 Ni3 Ni19 Ni12 43.7(4)
C3 Ni3 Ni19 Ni12 -120.6(4)
Cu2 Ni3 Ni19 Ni12 144.49(10)
Ni1 Ni3 Ni19 Ni12 -5.78(9)
Ni2 Ni3 Ni19 Ni12 -70.12(9)
Ni6 Ni3 Ni19 Ni12 -70.99(7)
Ni28 Ni3 Ni19 Ni12 98.93(10)
Ni14 Ni3 Ni19 Ni12 -140.14(9)
Ni10 Ni3 Ni19 Ni12 -81(3)
Ni26 Ni3 Ni19 Ni12 -171.38(10)
Ni29 Ni3 Ni19 Ni12 72.92(8)
C4 Ni3 Ni19 Ni6 114.7(4)
C3 Ni3 Ni19 Ni6 -49.6(3)
Cu2 Ni3 Ni19 Ni6 -144.52(10)
Ni1 Ni3 Ni19 Ni6 65.21(8)
Ni2 Ni3 Ni19 Ni6 0.87(8)
Ni28 Ni3 Ni19 Ni6 169.92(10)
Ni14 Ni3 Ni19 Ni6 -69.15(7)
Ni10 Ni3 Ni19 Ni6 -10(3)
Ni26 Ni3 Ni19 Ni6 -100.39(9)
Ni29 Ni3 Ni19 Ni6 143.91(8)
C4 Ni3 Ni19 Ni14 -176.1(4)
C3 Ni3 Ni19 Ni14 19.6(3)
Cu2 Ni3 Ni19 Ni14 -75.36(8)
Ni1 Ni3 Ni19 Ni14 134.37(9)
Ni2 Ni3 Ni19 Ni14 70.03(8)
Ni6 Ni3 Ni19 Ni14 69.15(7)
Ni28 Ni3 Ni19 Ni14 -120.92(10)
Ni10 Ni3 Ni19 Ni14 59(3)
Ni26 Ni3 Ni19 Ni14 -31.24(9)
Ni29 Ni3 Ni19 Ni14 -146.94(8)
C4 Ni3 Ni19 Cu2 -100.8(4)
C3 Ni3 Ni19 Cu2 94.9(4)
Ni1 Ni3 Ni19 Cu2 -150.27(11)
Ni2 Ni3 Ni19 Cu2 145.39(10)
Ni6 Ni3 Ni19 Cu2 144.52(10)
Ni28 Ni3 Ni19 Cu2 -45.56(10)
Ni14 Ni3 Ni19 Cu2 75.36(8)
Ni10 Ni3 Ni19 Cu2 134(3)
Ni26 Ni3 Ni19 Cu2 44.12(9)
Ni29 Ni3 Ni19 Cu2 -71.58(8)
C4 Ni3 Ni19 Ni29 -29.2(4)
C3 Ni3 Ni19 Ni29 166.5(4)
Cu2 Ni3 Ni19 Ni29 71.58(8)
Ni1 Ni3 Ni19 Ni29 -78.69(9)
Ni2 Ni3 Ni19 Ni29 -143.03(9)
Ni6 Ni3 Ni19 Ni29 -143.91(8)
Ni28 Ni3 Ni19 Ni29 26.02(9)
Ni14 Ni3 Ni19 Ni29 146.94(8)
Ni10 Ni3 Ni19 Ni29 -154(3)
Ni26 Ni3 Ni19 Ni29 115.70(9)
C28 Ni14 Ni19 C29 -9.7(9)
C3 Ni14 Ni19 C29 -159.3(8)
C26 Ni14 Ni19 C29 88.6(8)
C38 Ni14 Ni19 C29 95.2(8)
Ni6 Ni14 Ni19 C29 148.1(7)
Ni15 Ni14 Ni19 C29 148.8(7)
Ni3 Ni14 Ni19 C29 -140.6(7)
Ni26 Ni14 Ni19 C29 -109.2(7)
Ni31 Ni14 Ni19 C29 -127.7(11)
Cu2 Ni14 Ni19 C29 -77.5(7)
C28 Ni14 Ni19 C27 176.8(16)
C3 Ni14 Ni19 C27 27.2(16)
C26 Ni14 Ni19 C27 -84.8(16)
C38 Ni14 Ni19 C27 -78.3(16)
Ni6 Ni14 Ni19 C27 -25.4(15)
Ni15 Ni14 Ni19 C27 -24.7(15)
Ni3 Ni14 Ni19 C27 45.9(15)
Ni26 Ni14 Ni19 C27 77.3(15)
Ni31 Ni14 Ni19 C27 58.9(18)
Cu2 Ni14 Ni19 C27 109.0(15)
C28 Ni14 Ni19 C26 -98.4(7)
C3 Ni14 Ni19 C26 112.0(6)
C38 Ni14 Ni19 C26 6.5(6)
Ni6 Ni14 Ni19 C26 59.4(4)
Ni15 Ni14 Ni19 C26 60.2(4)
Ni3 Ni14 Ni19 C26 130.7(4)
Ni26 Ni14 Ni19 C26 162.1(4)
Ni31 Ni14 Ni19 C26 143.7(10)
Cu2 Ni14 Ni19 C26 -166.2(4)
C28 Ni14 Ni19 Ni12 168.2(5)
C3 Ni14 Ni19 Ni12 18.6(4)
C26 Ni14 Ni19 Ni12 -93.5(4)
C38 Ni14 Ni19 Ni12 -86.9(5)
Ni6 Ni14 Ni19 Ni12 -34.06(8)
Ni15 Ni14 Ni19 Ni12 -33.29(13)
Ni3 Ni14 Ni19 Ni12 37.24(8)
Ni26 Ni14 Ni19 Ni12 68.67(11)
Ni31 Ni14 Ni19 Ni12 50.2(9)
Cu2 Ni14 Ni19 Ni12 100.36(9)
C28 Ni14 Ni19 Ni6 -157.8(5)
C3 Ni14 Ni19 Ni6 52.6(4)
C26 Ni14 Ni19 Ni6 -59.4(4)
C38 Ni14 Ni19 Ni6 -52.9(5)
Ni15 Ni14 Ni19 Ni6 0.77(9)
Ni3 Ni14 Ni19 Ni6 71.30(6)
Ni26 Ni14 Ni19 Ni6 102.72(9)
Ni31 Ni14 Ni19 Ni6 84.3(9)
Cu2 Ni14 Ni19 Ni6 134.41(8)
C28 Ni14 Ni19 Ni3 130.9(5)
C3 Ni14 Ni19 Ni3 -18.7(4)
C26 Ni14 Ni19 Ni3 -130.7(4)
C38 Ni14 Ni19 Ni3 -124.2(5)
Ni6 Ni14 Ni19 Ni3 -71.30(6)
Ni15 Ni14 Ni19 Ni3 -70.53(10)
Ni26 Ni14 Ni19 Ni3 31.42(8)
Ni31 Ni14 Ni19 Ni3 13.0(9)
Cu2 Ni14 Ni19 Ni3 63.11(7)
C28 Ni14 Ni19 Cu2 67.8(5)
C3 Ni14 Ni19 Cu2 -81.8(4)
C26 Ni14 Ni19 Cu2 166.2(4)
C38 Ni14 Ni19 Cu2 172.7(5)
Ni6 Ni14 Ni19 Cu2 -134.41(8)
Ni15 Ni14 Ni19 Cu2 -133.64(10)
Ni3 Ni14 Ni19 Cu2 -63.11(7)
Ni26 Ni14 Ni19 Cu2 -31.69(8)
Ni31 Ni14 Ni19 Cu2 -50.1(9)
C28 Ni14 Ni19 Ni29 102.1(5)
C3 Ni14 Ni19 Ni29 -47.5(4)
C26 Ni14 Ni19 Ni29 -159.5(4)
C38 Ni14 Ni19 Ni29 -153.0(5)
Ni6 Ni14 Ni19 Ni29 -100.10(8)
Ni15 Ni14 Ni19 Ni29 -99.33(11)
Ni3 Ni14 Ni19 Ni29 -28.80(7)
Ni26 Ni14 Ni19 Ni29 2.62(11)
Ni31 Ni14 Ni19 Ni29 -15.8(9)
Cu2 Ni14 Ni19 Ni29 34.31(7)
C34 Ni13 Ni20 C19 102.1(9)
C17 Ni13 Ni20 C19 -34.3(12)
C18 Ni13 Ni20 C19 9.5(9)
C4 Ni13 Ni20 C19 -166.8(9)
Ni28 Ni13 Ni20 C19 155.5(7)
Ni9 Ni13 Ni20 C19 -41.1(7)
Ni30 Ni13 Ni20 C19 115.0(9)
Ni1 Ni13 Ni20 C19 -112.5(7)
Ni16 Ni13 Ni20 C19 -80.1(7)
Ni10 Ni13 Ni20 C19 -148.7(7)
C34 Ni13 Ni20 C33 -10.2(8)
C17 Ni13 Ni20 C33 -146.5(11)
C18 Ni13 Ni20 C33 -102.7(8)
C4 Ni13 Ni20 C33 80.9(8)
Ni28 Ni13 Ni20 C33 43.3(6)
Ni9 Ni13 Ni20 C33 -153.3(6)
Ni30 Ni13 Ni20 C33 2.8(8)
Ni1 Ni13 Ni20 C33 135.2(6)
Ni16 Ni13 Ni20 C33 167.6(6)
Ni10 Ni13 Ni20 C33 99.1(6)
C34 Ni13 Ni20 C4 -91.1(7)
C17 Ni13 Ni20 C4 132.6(11)
C18 Ni13 Ni20 C4 176.4(7)
Ni28 Ni13 Ni20 C4 -37.6(5)
Ni9 Ni13 Ni20 C4 125.8(5)
Ni30 Ni13 Ni20 C4 -78.1(7)
Ni1 Ni13 Ni20 C4 54.3(5)
Ni16 Ni13 Ni20 C4 86.7(5)
Ni10 Ni13 Ni20 C4 18.1(5)
C34 Ni13 Ni20 Ni29 -56.3(5)
C17 Ni13 Ni20 Ni29 167.4(10)
C18 Ni13 Ni20 Ni29 -148.8(5)
C4 Ni13 Ni20 Ni29 34.8(5)
Ni28 Ni13 Ni20 Ni29 -2.83(9)
Ni9 Ni13 Ni20 Ni29 160.61(9)
Ni30 Ni13 Ni20 Ni29 -43.3(5)
Ni1 Ni13 Ni20 Ni29 89.14(8)
Ni16 Ni13 Ni20 Ni29 121.53(9)
Ni10 Ni13 Ni20 Ni29 52.96(10)
C34 Ni13 Ni20 Ni30 -13.0(7)
C17 Ni13 Ni20 Ni30 -149.3(11)
C18 Ni13 Ni20 Ni30 -105.5(7)
C4 Ni13 Ni20 Ni30 78.1(7)
Ni28 Ni13 Ni20 Ni30 40.5(5)
Ni9 Ni13 Ni20 Ni30 -156.1(5)
Ni1 Ni13 Ni20 Ni30 132.4(5)
Ni16 Ni13 Ni20 Ni30 164.8(5)
Ni10 Ni13 Ni20 Ni30 96.3(5)
C34 Ni13 Ni20 Ni12 -119.8(5)
C17 Ni13 Ni20 Ni12 103.9(10)
C18 Ni13 Ni20 Ni12 147.7(5)
C4 Ni13 Ni20 Ni12 -28.7(5)
Ni28 Ni13 Ni20 Ni12 -66.33(9)
Ni9 Ni13 Ni20 Ni12 97.10(8)
Ni30 Ni13 Ni20 Ni12 -106.8(5)
Ni1 Ni13 Ni20 Ni12 25.63(7)
Ni16 Ni13 Ni20 Ni12 58.03(10)
Ni10 Ni13 Ni20 Ni12 -10.54(11)
C34 Ni13 Ni20 Ni9 143.1(5)
C17 Ni13 Ni20 Ni9 6.8(10)
C18 Ni13 Ni20 Ni9 50.6(5)
C4 Ni13 Ni20 Ni9 -125.8(5)
Ni28 Ni13 Ni20 Ni9 -163.43(9)
Ni30 Ni13 Ni20 Ni9 156.1(5)
Ni1 Ni13 Ni20 Ni9 -71.47(6)
Ni16 Ni13 Ni20 Ni9 -39.08(8)
Ni10 Ni13 Ni20 Ni9 -107.64(9)
C34 Ni13 Ni20 Ni8 -177.0(5)
C17 Ni13 Ni20 Ni8 46.7(10)
C18 Ni13 Ni20 Ni8 90.5(5)
C4 Ni13 Ni20 Ni8 -85.9(5)
Ni28 Ni13 Ni20 Ni8 -123.53(8)
Ni9 Ni13 Ni20 Ni8 39.90(7)
Ni30 Ni13 Ni20 Ni8 -164.0(5)
Ni1 Ni13 Ni20 Ni8 -31.57(6)
Ni16 Ni13 Ni20 Ni8 0.83(10)
Ni10 Ni13 Ni20 Ni8 -67.74(9)
C34 Ni13 Ni20 Ni1 -145.4(5)
C17 Ni13 Ni20 Ni1 78.3(10)
C18 Ni13 Ni20 Ni1 122.0(5)
C4 Ni13 Ni20 Ni1 -54.3(5)
Ni28 Ni13 Ni20 Ni1 -91.96(7)
Ni9 Ni13 Ni20 Ni1 71.47(6)
Ni30 Ni13 Ni20 Ni1 -132.4(5)
Ni16 Ni13 Ni20 Ni1 32.39(7)
Ni10 Ni13 Ni20 Ni1 -36.17(7)
C20 Ni12 Ni20 C19 5.9(8)
C27 Ni12 Ni20 C19 -82.6(9)
C4 Ni12 Ni20 C19 168.1(8)
Ni8 Ni12 Ni20 C19 49.8(7)
Ni19 Ni12 Ni20 C19 -132.6(7)
Ni6 Ni12 Ni20 C19 150.1(7)
Ni1 Ni12 Ni20 C19 118.0(7)
Ni3 Ni12 Ni20 C19 173.4(7)
Ni4 Ni12 Ni20 C19 85.0(7)
Ni29 Ni12 Ni20 C19 -134.9(7)
C20 Ni12 Ni20 C33 103.7(8)
C27 Ni12 Ni20 C33 15.1(8)
C4 Ni12 Ni20 C33 -94.1(7)
Ni8 Ni12 Ni20 C33 147.6(6)
Ni19 Ni12 Ni20 C33 -34.9(6)
Ni6 Ni12 Ni20 C33 -112.1(6)
Ni1 Ni12 Ni20 C33 -144.2(6)
Ni3 Ni12 Ni20 C33 -88.9(6)
Ni4 Ni12 Ni20 C33 -177.3(6)
Ni29 Ni12 Ni20 C33 -37.1(6)
C20 Ni12 Ni20 C4 -162.2(6)
C27 Ni12 Ni20 C4 109.3(7)
Ni8 Ni12 Ni20 C4 -118.3(4)
Ni19 Ni12 Ni20 C4 59.3(4)
Ni6 Ni12 Ni20 C4 -18.0(4)
Ni1 Ni12 Ni20 C4 -50.1(4)
Ni3 Ni12 Ni20 C4 5.3(4)
Ni4 Ni12 Ni20 C4 -83.1(4)
Ni29 Ni12 Ni20 C4 57.0(4)
C20 Ni12 Ni20 Ni29 140.8(5)
C27 Ni12 Ni20 Ni29 52.2(5)
C4 Ni12 Ni20 Ni29 -57.0(4)
Ni8 Ni12 Ni20 Ni29 -175.30(10)
Ni19 Ni12 Ni20 Ni29 2.24(10)
Ni6 Ni12 Ni20 Ni29 -75.01(14)
Ni1 Ni12 Ni20 Ni29 -107.11(8)
Ni3 Ni12 Ni20 Ni29 -51.76(7)
Ni4 Ni12 Ni20 Ni29 -140.16(10)
C20 Ni12 Ni20 Ni30 161.1(7)
C27 Ni12 Ni20 Ni30 72.5(7)
C4 Ni12 Ni20 Ni30 -36.8(6)
Ni8 Ni12 Ni20 Ni30 -155.0(5)
Ni19 Ni12 Ni20 Ni30 22.5(5)
Ni6 Ni12 Ni20 Ni30 -54.8(5)
Ni1 Ni12 Ni20 Ni30 -86.9(5)
Ni3 Ni12 Ni20 Ni30 -31.5(5)
Ni4 Ni12 Ni20 Ni30 -119.9(5)
Ni29 Ni12 Ni20 Ni30 20.3(5)
C20 Ni12 Ni20 Ni13 -137.5(5)
C27 Ni12 Ni20 Ni13 133.9(5)
C4 Ni12 Ni20 Ni13 24.7(4)
Ni8 Ni12 Ni20 Ni13 -93.59(9)
Ni19 Ni12 Ni20 Ni13 83.94(11)
Ni6 Ni12 Ni20 Ni13 6.70(17)
Ni1 Ni12 Ni20 Ni13 -25.40(7)
Ni3 Ni12 Ni20 Ni13 29.95(8)
Ni4 Ni12 Ni20 Ni13 -58.46(10)
Ni29 Ni12 Ni20 Ni13 81.70(9)
C20 Ni12 Ni20 Ni9 -80.0(5)
C27 Ni12 Ni20 Ni9 -168.5(5)
C4 Ni12 Ni20 Ni9 82.2(4)
Ni8 Ni12 Ni20 Ni9 -36.08(7)
Ni19 Ni12 Ni20 Ni9 141.45(9)
Ni6 Ni12 Ni20 Ni9 64.21(15)
Ni1 Ni12 Ni20 Ni9 32.11(7)
Ni3 Ni12 Ni20 Ni9 87.46(8)
Ni4 Ni12 Ni20 Ni9 -0.95(10)
Ni29 Ni12 Ni20 Ni9 139.22(10)
C20 Ni12 Ni20 Ni8 -43.9(5)
C27 Ni12 Ni20 Ni8 -132.5(5)
C4 Ni12 Ni20 Ni8 118.3(4)
Ni19 Ni12 Ni20 Ni8 177.53(11)
Ni6 Ni12 Ni20 Ni8 100.29(14)
Ni1 Ni12 Ni20 Ni8 68.19(7)
Ni3 Ni12 Ni20 Ni8 123.54(8)
Ni4 Ni12 Ni20 Ni8 35.13(8)
Ni29 Ni12 Ni20 Ni8 175.30(10)
C20 Ni12 Ni20 Ni1 -112.1(5)
C27 Ni12 Ni20 Ni1 159.3(5)
C4 Ni12 Ni20 Ni1 50.1(4)
Ni8 Ni12 Ni20 Ni1 -68.19(7)
Ni19 Ni12 Ni20 Ni1 109.34(10)
Ni6 Ni12 Ni20 Ni1 32.10(13)
Ni3 Ni12 Ni20 Ni1 55.35(6)
Ni4 Ni12 Ni20 Ni1 -33.06(7)
Ni29 Ni12 Ni20 Ni1 107.11(8)
C13 Ni9 Ni20 C19 10.2(9)
C18 Ni9 Ni20 C19 88.6(8)
C2 Ni9 Ni20 C19 -111.4(7)
Ni24 Ni9 Ni20 C19 -51.5(6)
Ni13 Ni9 Ni20 C19 147.1(6)
Ni1 Ni9 Ni20 C19 -144.3(6)
Ni16 Ni9 Ni20 C19 -177.8(6)
Ni8 Ni9 Ni20 C19 -78.8(6)
Ni23 Ni9 Ni20 C19 -115.7(6)
C13 Ni9 Ni20 C33 -65.6(15)
C18 Ni9 Ni20 C33 12.8(14)
C2 Ni9 Ni20 C33 172.8(14)
Ni24 Ni9 Ni20 C33 -127.3(13)
Ni13 Ni9 Ni20 C33 71.3(13)
Ni1 Ni9 Ni20 C33 139.9(13)
Ni16 Ni9 Ni20 C33 106.4(13)
Ni8 Ni9 Ni20 C33 -154.6(13)
Ni23 Ni9 Ni20 C33 168.6(13)
C13 Ni9 Ni20 C4 -175.7(8)
C18 Ni9 Ni20 C4 -97.3(6)
C2 Ni9 Ni20 C4 62.7(5)
Ni24 Ni9 Ni20 C4 122.6(4)
Ni13 Ni9 Ni20 C4 -38.8(4)
Ni1 Ni9 Ni20 C4 29.8(4)
Ni16 Ni9 Ni20 C4 -3.7(4)
Ni8 Ni9 Ni20 C4 95.3(4)
Ni23 Ni9 Ni20 C4 58.5(4)
C13 Ni9 Ni20 Ni29 -168.5(7)
C18 Ni9 Ni20 Ni29 -90.1(5)
C2 Ni9 Ni20 Ni29 69.9(4)
Ni24 Ni9 Ni20 Ni29 129.78(14)
Ni13 Ni9 Ni20 Ni29 -31.59(14)
Ni1 Ni9 Ni20 Ni29 36.98(14)
Ni16 Ni9 Ni20 Ni29 3.51(17)
Ni8 Ni9 Ni20 Ni29 102.47(15)
Ni23 Ni9 Ni20 Ni29 65.7(2)
C13 Ni9 Ni20 Ni30 -115.7(8)
C18 Ni9 Ni20 Ni30 -37.3(7)
C2 Ni9 Ni20 Ni30 122.7(6)
Ni24 Ni9 Ni20 Ni30 -177.4(5)
Ni13 Ni9 Ni20 Ni30 21.2(4)
Ni1 Ni9 Ni20 Ni30 89.8(4)
Ni16 Ni9 Ni20 Ni30 56.3(5)
Ni8 Ni9 Ni20 Ni30 155.3(5)
Ni23 Ni9 Ni20 Ni30 118.5(5)
C13 Ni9 Ni20 Ni13 -136.9(7)
C18 Ni9 Ni20 Ni13 -58.5(5)
C2 Ni9 Ni20 Ni13 101.5(3)
Ni24 Ni9 Ni20 Ni13 161.37(11)
Ni1 Ni9 Ni20 Ni13 68.56(6)
Ni16 Ni9 Ni20 Ni13 35.09(7)
Ni8 Ni9 Ni20 Ni13 134.06(8)
Ni23 Ni9 Ni20 Ni13 97.24(14)
C13 Ni9 Ni20 Ni12 122.8(7)
C18 Ni9 Ni20 Ni12 -158.8(5)
C2 Ni9 Ni20 Ni12 1.2(3)
Ni24 Ni9 Ni20 Ni12 61.06(11)
Ni13 Ni9 Ni20 Ni12 -100.31(8)
Ni1 Ni9 Ni20 Ni12 -31.75(7)
Ni16 Ni9 Ni20 Ni12 -65.22(9)
Ni8 Ni9 Ni20 Ni12 33.75(7)
Ni23 Ni9 Ni20 Ni12 -3.07(16)
C13 Ni9 Ni20 Ni8 89.0(7)
C18 Ni9 Ni20 Ni8 167.4(5)
C2 Ni9 Ni20 Ni8 -32.6(3)
Ni24 Ni9 Ni20 Ni8 27.31(9)
Ni13 Ni9 Ni20 Ni8 -134.06(8)
Ni1 Ni9 Ni20 Ni8 -65.50(6)
Ni16 Ni9 Ni20 Ni8 -98.97(8)
Ni23 Ni9 Ni20 Ni8 -36.82(13)
C13 Ni9 Ni20 Ni1 154.5(7)
C18 Ni9 Ni20 Ni1 -127.1(5)
C2 Ni9 Ni20 Ni1 32.9(3)
Ni24 Ni9 Ni20 Ni1 92.80(9)
Ni13 Ni9 Ni20 Ni1 -68.56(6)
Ni16 Ni9 Ni20 Ni1 -33.47(7)
Ni8 Ni9 Ni20 Ni1 65.50(6)
Ni23 Ni9 Ni20 Ni1 28.68(13)
C14 Ni8 Ni20 C19 2.2(9)
C20 Ni8 Ni20 C19 -88.2(8)
C2 Ni8 Ni20 C19 119.2(7)
Ni24 Ni8 Ni20 C19 60.3(6)
Ni12 Ni8 Ni20 C19 -134.0(6)
Ni1 Ni8 Ni20 C19 155.6(6)
Ni4 Ni8 Ni20 C19 -170.5(6)
Ni22 Ni8 Ni20 C19 121.9(6)
Ni9 Ni8 Ni20 C19 86.7(6)
C14 Ni8 Ni20 C33 78.1(11)
C20 Ni8 Ni20 C33 -12.3(10)
C2 Ni8 Ni20 C33 -164.9(10)
Ni24 Ni8 Ni20 C33 136.2(9)
Ni12 Ni8 Ni20 C33 -58.1(9)
Ni1 Ni8 Ni20 C33 -128.5(9)
Ni4 Ni8 Ni20 C33 -94.6(9)
Ni22 Ni8 Ni20 C33 -162.2(9)
Ni9 Ni8 Ni20 C33 162.6(9)
C14 Ni8 Ni20 C4 -172.2(7)
C20 Ni8 Ni20 C4 97.5(6)
C2 Ni8 Ni20 C4 -55.2(5)
Ni24 Ni8 Ni20 C4 -114.0(4)
Ni12 Ni8 Ni20 C4 51.7(4)
Ni1 Ni8 Ni20 C4 -18.8(4)
Ni4 Ni8 Ni20 C4 15.1(4)
Ni22 Ni8 Ni20 C4 -52.4(4)
Ni9 Ni8 Ni20 C4 -87.7(4)
C14 Ni8 Ni20 Ni29 141.1(6)
C20 Ni8 Ni20 Ni29 50.7(5)
C2 Ni8 Ni20 Ni29 -101.9(3)
Ni24 Ni8 Ni20 Ni29 -160.79(11)
Ni12 Ni8 Ni20 Ni29 4.91(10)
Ni1 Ni8 Ni20 Ni29 -65.53(10)
Ni4 Ni8 Ni20 Ni29 -31.64(14)
Ni22 Ni8 Ni20 Ni29 -99.17(16)
Ni9 Ni8 Ni20 Ni29 -134.43(11)
C14 Ni8 Ni20 Ni30 -155.4(12)
C20 Ni8 Ni20 Ni30 114.2(11)
C2 Ni8 Ni20 Ni30 -38.4(10)
Ni24 Ni8 Ni20 Ni30 -97.3(10)
Ni12 Ni8 Ni20 Ni30 68.4(10)
Ni1 Ni8 Ni20 Ni30 -2.1(10)
Ni4 Ni8 Ni20 Ni30 31.8(10)
Ni22 Ni8 Ni20 Ni30 -35.7(10)
Ni9 Ni8 Ni20 Ni30 -71.0(10)
C14 Ni8 Ni20 Ni13 -121.6(6)
C20 Ni8 Ni20 Ni13 148.0(5)
C2 Ni8 Ni20 Ni13 -4.6(3)
Ni24 Ni8 Ni20 Ni13 -63.46(11)
Ni12 Ni8 Ni20 Ni13 102.24(8)
Ni1 Ni8 Ni20 Ni13 31.80(7)
Ni4 Ni8 Ni20 Ni13 65.69(10)
Ni22 Ni8 Ni20 Ni13 -1.84(17)
Ni9 Ni8 Ni20 Ni13 -37.11(7)
C14 Ni8 Ni20 Ni12 136.2(6)
C20 Ni8 Ni20 Ni12 45.8(5)
C2 Ni8 Ni20 Ni12 -106.8(3)
Ni24 Ni8 Ni20 Ni12 -165.70(11)
Ni1 Ni8 Ni20 Ni12 -70.44(7)
Ni4 Ni8 Ni20 Ni12 -36.55(8)
Ni22 Ni8 Ni20 Ni12 -104.08(15)
Ni9 Ni8 Ni20 Ni12 -139.34(8)
C14 Ni8 Ni20 Ni9 -84.5(6)
C20 Ni8 Ni20 Ni9 -174.9(5)
C2 Ni8 Ni20 Ni9 32.5(3)
Ni24 Ni8 Ni20 Ni9 -26.36(9)
Ni12 Ni8 Ni20 Ni9 139.34(8)
Ni1 Ni8 Ni20 Ni9 68.90(6)
Ni4 Ni8 Ni20 Ni9 102.80(9)
Ni22 Ni8 Ni20 Ni9 35.26(14)
C14 Ni8 Ni20 Ni1 -153.4(6)
C20 Ni8 Ni20 Ni1 116.2(5)
C2 Ni8 Ni20 Ni1 -36.4(3)
Ni24 Ni8 Ni20 Ni1 -95.26(10)
Ni12 Ni8 Ni20 Ni1 70.44(7)
Ni4 Ni8 Ni20 Ni1 33.89(7)
Ni22 Ni8 Ni20 Ni1 -33.64(14)
Ni9 Ni8 Ni20 Ni1 -68.90(6)
C4 Ni1 Ni20 C19 178.4(9)
C2 Ni1 Ni20 C19 9.7(8)
Ni2 Ni1 Ni20 C19 -139.3(8)
Ni5 Ni1 Ni20 C19 8.9(8)
Ni8 Ni1 Ni20 C19 -29.5(8)
Ni13 Ni1 Ni20 C19 112.1(8)
Ni3 Ni1 Ni20 C19 -157.3(8)
Ni16 Ni1 Ni20 C19 80.8(8)
Ni12 Ni1 Ni20 C19 -97.6(8)
Ni9 Ni1 Ni20 C19 45.0(8)
Ni4 Ni1 Ni20 C19 -63.3(8)
C4 Ni1 Ni20 C33 -20.9(10)
C2 Ni1 Ni20 C33 170.4(9)
Ni2 Ni1 Ni20 C33 21.4(9)
Ni5 Ni1 Ni20 C33 169.6(9)
Ni8 Ni1 Ni20 C33 131.2(9)
Ni13 Ni1 Ni20 C33 -87.2(9)
Ni3 Ni1 Ni20 C33 3.3(9)
Ni16 Ni1 Ni20 C33 -118.5(9)
Ni12 Ni1 Ni20 C33 63.1(9)
Ni9 Ni1 Ni20 C33 -154.3(9)
Ni4 Ni1 Ni20 C33 97.4(9)
C2 Ni1 Ni20 C4 -168.8(6)
Ni2 Ni1 Ni20 C4 42.3(5)
Ni5 Ni1 Ni20 C4 -169.5(5)
Ni8 Ni1 Ni20 C4 152.0(5)
Ni13 Ni1 Ni20 C4 -66.3(5)
Ni3 Ni1 Ni20 C4 24.2(5)
Ni16 Ni1 Ni20 C4 -97.6(5)
Ni12 Ni1 Ni20 C4 84.0(5)
Ni9 Ni1 Ni20 C4 -133.4(5)
Ni4 Ni1 Ni20 C4 118.2(5)
C4 Ni1 Ni20 Ni29 -24.2(5)
C2 Ni1 Ni20 Ni29 167.1(4)
Ni2 Ni1 Ni20 Ni29 18.16(17)
Ni5 Ni1 Ni20 Ni29 166.34(13)
Ni8 Ni1 Ni20 Ni29 127.90(9)
Ni13 Ni1 Ni20 Ni29 -90.50(8)
Ni3 Ni1 Ni20 Ni29 0.07(8)
Ni16 Ni1 Ni20 Ni29 -121.74(8)
Ni12 Ni1 Ni20 Ni29 59.82(8)
Ni9 Ni1 Ni20 Ni29 -157.58(9)
Ni4 Ni1 Ni20 Ni29 94.10(8)
C4 Ni1 Ni20 Ni30 27.1(7)
C2 Ni1 Ni20 Ni30 -141.7(5)
Ni2 Ni1 Ni20 Ni30 69.4(4)
Ni5 Ni1 Ni20 Ni30 -142.4(4)
Ni8 Ni1 Ni20 Ni30 179.1(4)
Ni13 Ni1 Ni20 Ni30 -39.3(4)
Ni3 Ni1 Ni20 Ni30 51.3(4)
Ni16 Ni1 Ni20 Ni30 -70.5(4)
Ni12 Ni1 Ni20 Ni30 111.1(4)
Ni9 Ni1 Ni20 Ni30 -106.4(4)
Ni4 Ni1 Ni20 Ni30 145.3(4)
C4 Ni1 Ni20 Ni13 66.3(5)
C2 Ni1 Ni20 Ni13 -102.4(4)
Ni2 Ni1 Ni20 Ni13 108.66(15)
Ni5 Ni1 Ni20 Ni13 -103.16(15)
Ni8 Ni1 Ni20 Ni13 -141.60(8)
Ni3 Ni1 Ni20 Ni13 90.57(7)
Ni16 Ni1 Ni20 Ni13 -31.25(7)
Ni12 Ni1 Ni20 Ni13 150.32(8)
Ni9 Ni1 Ni20 Ni13 -67.09(6)
Ni4 Ni1 Ni20 Ni13 -175.41(8)
C4 Ni1 Ni20 Ni12 -84.0(5)
C2 Ni1 Ni20 Ni12 107.3(4)
Ni2 Ni1 Ni20 Ni12 -41.66(15)
Ni5 Ni1 Ni20 Ni12 106.52(15)
Ni8 Ni1 Ni20 Ni12 68.07(7)
Ni13 Ni1 Ni20 Ni12 -150.32(8)
Ni3 Ni1 Ni20 Ni12 -59.75(6)
Ni16 Ni1 Ni20 Ni12 178.43(8)
Ni9 Ni1 Ni20 Ni12 142.59(8)
Ni4 Ni1 Ni20 Ni12 34.27(7)
C4 Ni1 Ni20 Ni9 133.4(5)
C2 Ni1 Ni20 Ni9 -35.3(4)
Ni2 Ni1 Ni20 Ni9 175.74(16)
Ni5 Ni1 Ni20 Ni9 -36.08(14)
Ni8 Ni1 Ni20 Ni9 -74.52(7)
Ni13 Ni1 Ni20 Ni9 67.09(6)
Ni3 Ni1 Ni20 Ni9 157.65(7)
Ni16 Ni1 Ni20 Ni9 35.84(7)
Ni12 Ni1 Ni20 Ni9 -142.59(8)
Ni4 Ni1 Ni20 Ni9 -108.32(8)
C4 Ni1 Ni20 Ni8 -152.0(5)
C2 Ni1 Ni20 Ni8 39.2(4)
Ni2 Ni1 Ni20 Ni8 -109.74(15)
Ni5 Ni1 Ni20 Ni8 38.44(14)
Ni13 Ni1 Ni20 Ni8 141.60(8)
Ni3 Ni1 Ni20 Ni8 -127.83(7)
Ni16 Ni1 Ni20 Ni8 110.36(8)
Ni12 Ni1 Ni20 Ni8 -68.07(7)
Ni9 Ni1 Ni20 Ni8 74.52(7)
Ni4 Ni1 Ni20 Ni8 -33.80(7)
C22 Ni11 Ni21 C8 -14.0(15)
C24 Ni11 Ni21 C8 -12.2(13)
C1 Ni11 Ni21 C8 154.7(13)
Ni2 Ni11 Ni21 C8 177.4(12)
Ni4 Ni11 Ni21 C8 -124.7(12)
Ni18 Ni11 Ni21 C8 117.1(12)
Ni15 Ni11 Ni21 C8 136.3(11)
Ni6 Ni11 Ni21 C8 -133.9(11)
C22 Ni11 Ni21 C24 -1.9(12)
C1 Ni11 Ni21 C24 166.9(8)
Ni2 Ni11 Ni21 C24 -170.4(7)
Ni4 Ni11 Ni21 C24 -112.5(7)
Ni18 Ni11 Ni21 C24 129.3(7)
Ni15 Ni11 Ni21 C24 148.5(7)
Ni6 Ni11 Ni21 C24 -121.7(7)
C22 Ni11 Ni21 C1 -168.8(11)
C24 Ni11 Ni21 C1 -166.9(8)
Ni2 Ni11 Ni21 C1 22.7(5)
Ni4 Ni11 Ni21 C1 80.5(5)
Ni18 Ni11 Ni21 C1 -37.6(5)
Ni15 Ni11 Ni21 C1 -18.4(5)
Ni6 Ni11 Ni21 C1 71.4(5)
C22 Ni11 Ni21 Ni27 -140.5(10)
C24 Ni11 Ni21 Ni27 -138.6(7)
C1 Ni11 Ni21 Ni27 28.3(5)
Ni2 Ni11 Ni21 Ni27 50.97(9)
Ni4 Ni11 Ni21 Ni27 108.83(8)
Ni18 Ni11 Ni21 Ni27 -9.34(8)
Ni15 Ni11 Ni21 Ni27 9.90(17)
Ni6 Ni11 Ni21 Ni27 99.67(10)
C22 Ni11 Ni21 Cu1 173.6(10)
C24 Ni11 Ni21 Cu1 175.5(7)
C1 Ni11 Ni21 Cu1 -17.6(5)
Ni2 Ni11 Ni21 Cu1 5.1(2)
Ni4 Ni11 Ni21 Cu1 62.97(18)
Ni18 Ni11 Ni21 Cu1 -55.21(19)
Ni15 Ni11 Ni21 Cu1 -36.0(3)
Ni6 Ni11 Ni21 Cu1 53.8(2)
C22 Ni11 Ni21 Ni5 160.0(10)
C24 Ni11 Ni21 Ni5 161.8(7)
C1 Ni11 Ni21 Ni5 -31.3(5)
Ni2 Ni11 Ni21 Ni5 -8.58(8)
Ni4 Ni11 Ni21 Ni5 49.29(6)
Ni18 Ni11 Ni21 Ni5 -68.89(8)
Ni15 Ni11 Ni21 Ni5 -49.65(16)
Ni6 Ni11 Ni21 Ni5 40.13(11)
C22 Ni11 Ni21 Ni4 110.7(10)
C24 Ni11 Ni21 Ni4 112.5(7)
C1 Ni11 Ni21 Ni4 -80.5(5)
Ni2 Ni11 Ni21 Ni4 -57.87(6)
Ni18 Ni11 Ni21 Ni4 -118.17(7)
Ni15 Ni11 Ni21 Ni4 -98.94(15)
Ni6 Ni11 Ni21 Ni4 -9.16(8)
C22 Ni11 Ni21 Ni22 111.6(10)
C24 Ni11 Ni21 Ni22 113.5(7)
C1 Ni11 Ni21 Ni22 -79.6(5)
Ni2 Ni11 Ni21 Ni22 -56.95(9)
Ni4 Ni11 Ni21 Ni22 0.92(7)
Ni18 Ni11 Ni21 Ni22 -117.25(8)
Ni15 Ni11 Ni21 Ni22 -98.02(15)
Ni6 Ni11 Ni21 Ni22 -8.24(12)
C1 Ni5 Ni21 C8 -148.4(9)
C2 Ni5 Ni21 C8 75.1(9)
Cu1 Ni5 Ni21 C8 -13.9(8)
Ni1 Ni5 Ni21 C8 138.0(8)
Ni22 Ni5 Ni21 C8 60.3(8)
Ni23 Ni5 Ni21 C8 14.1(8)
Ni7 Ni5 Ni21 C8 -118.6(8)
Ni2 Ni5 Ni21 C8 -175.3(8)
Ni4 Ni5 Ni21 C8 124.7(8)
Ni16 Ni5 Ni21 C8 -85.5(8)
Ni27 Ni5 Ni21 C8 -87.9(8)
Ni25 Ni5 Ni21 C8 -55.6(8)
C1 Ni5 Ni21 C24 55.6(9)
C2 Ni5 Ni21 C24 -80.8(8)
Cu1 Ni5 Ni21 C24 -169.8(7)
Ni1 Ni5 Ni21 C24 -18.0(7)
Ni22 Ni5 Ni21 C24 -95.7(7)
Ni23 Ni5 Ni21 C24 -141.9(7)
Ni7 Ni5 Ni21 C24 85.4(7)
Ni2 Ni5 Ni21 C24 28.7(7)
Ni4 Ni5 Ni21 C24 -31.3(7)
Ni16 Ni5 Ni21 C24 118.5(8)
Ni27 Ni5 Ni21 C24 116.1(7)
Ni25 Ni5 Ni21 C24 148.4(7)
C2 Ni5 Ni21 C1 -136.4(7)
Cu1 Ni5 Ni21 C1 134.6(5)
Ni1 Ni5 Ni21 C1 -73.6(5)
Ni22 Ni5 Ni21 C1 -151.3(5)
Ni23 Ni5 Ni21 C1 162.5(5)
Ni7 Ni5 Ni21 C1 29.8(5)
Ni2 Ni5 Ni21 C1 -26.9(5)
Ni4 Ni5 Ni21 C1 -86.9(5)
Ni16 Ni5 Ni21 C1 62.9(6)
Ni27 Ni5 Ni21 C1 60.5(5)
Ni25 Ni5 Ni21 C1 92.8(5)
C1 Ni5 Ni21 Ni11 35.7(5)
C2 Ni5 Ni21 Ni11 -100.8(4)
Cu1 Ni5 Ni21 Ni11 170.21(11)
Ni1 Ni5 Ni21 Ni11 -37.96(12)
Ni22 Ni5 Ni21 Ni11 -115.61(9)
Ni23 Ni5 Ni21 Ni11 -161.86(10)
Ni7 Ni5 Ni21 Ni11 65.49(9)
Ni2 Ni5 Ni21 Ni11 8.81(8)
Ni4 Ni5 Ni21 Ni11 -51.20(7)
Ni16 Ni5 Ni21 Ni11 98.6(3)
Ni27 Ni5 Ni21 Ni11 96.13(8)
Ni25 Ni5 Ni21 Ni11 128.44(8)
C1 Ni5 Ni21 Ni27 -60.5(5)
C2 Ni5 Ni21 Ni27 163.1(4)
Cu1 Ni5 Ni21 Ni27 74.08(8)
Ni1 Ni5 Ni21 Ni27 -134.09(11)
Ni22 Ni5 Ni21 Ni27 148.26(8)
Ni23 Ni5 Ni21 Ni27 102.01(11)
Ni7 Ni5 Ni21 Ni27 -30.64(8)
Ni2 Ni5 Ni21 Ni27 -87.32(7)
Ni4 Ni5 Ni21 Ni27 -147.33(8)
Ni16 Ni5 Ni21 Ni27 2.5(3)
Ni25 Ni5 Ni21 Ni27 32.31(8)
C1 Ni5 Ni21 Cu1 -134.6(5)
C2 Ni5 Ni21 Cu1 89.0(4)
Ni1 Ni5 Ni21 Cu1 151.82(12)
Ni22 Ni5 Ni21 Cu1 74.17(8)
Ni23 Ni5 Ni21 Cu1 27.93(11)
Ni7 Ni5 Ni21 Cu1 -104.72(9)
Ni2 Ni5 Ni21 Cu1 -161.40(9)
Ni4 Ni5 Ni21 Cu1 138.59(9)
Ni16 Ni5 Ni21 Cu1 -71.6(3)
Ni27 Ni5 Ni21 Cu1 -74.08(8)
Ni25 Ni5 Ni21 Cu1 -41.77(9)
C1 Ni5 Ni21 Ni4 86.9(5)
C2 Ni5 Ni21 Ni4 -49.6(4)
Cu1 Ni5 Ni21 Ni4 -138.59(9)
Ni1 Ni5 Ni21 Ni4 13.24(9)
Ni22 Ni5 Ni21 Ni4 -64.41(7)
Ni23 Ni5 Ni21 Ni4 -110.66(11)
Ni7 Ni5 Ni21 Ni4 116.69(8)
Ni2 Ni5 Ni21 Ni4 60.01(6)
Ni16 Ni5 Ni21 Ni4 149.8(3)
Ni27 Ni5 Ni21 Ni4 147.33(8)
Ni25 Ni5 Ni21 Ni4 179.64(8)
C1 Ni5 Ni21 Ni22 151.3(5)
C2 Ni5 Ni21 Ni22 14.8(4)
Cu1 Ni5 Ni21 Ni22 -74.17(8)
Ni1 Ni5 Ni21 Ni22 77.65(10)
Ni23 Ni5 Ni21 Ni22 -46.25(10)
Ni7 Ni5 Ni21 Ni22 -178.89(9)
Ni2 Ni5 Ni21 Ni22 124.42(8)
Ni4 Ni5 Ni21 Ni22 64.41(7)
Ni16 Ni5 Ni21 Ni22 -145.8(3)
Ni27 Ni5 Ni21 Ni22 -148.26(8)
Ni25 Ni5 Ni21 Ni22 -115.95(9)
C25 Ni4 Ni21 C8 10.9(8)
C21 Ni4 Ni21 C8 94.9(8)
Ni6 Ni4 Ni21 C8 148.6(7)
Ni22 Ni4 Ni21 C8 -41.6(7)
Ni5 Ni4 Ni21 C8 -107.2(7)
Ni11 Ni4 Ni21 C8 139.5(7)
Ni2 Ni4 Ni21 C8 -163.7(7)
Ni1 Ni4 Ni21 C8 -117.6(7)
Ni8 Ni4 Ni21 C8 -53.1(7)
Ni12 Ni4 Ni21 C8 -152.3(8)
C25 Ni4 Ni21 C24 -83.3(6)
C21 Ni4 Ni21 C24 0.7(6)
Ni6 Ni4 Ni21 C24 54.4(5)
Ni22 Ni4 Ni21 C24 -135.8(5)
Ni5 Ni4 Ni21 C24 158.6(5)
Ni11 Ni4 Ni21 C24 45.3(5)
Ni2 Ni4 Ni21 C24 102.1(5)
Ni1 Ni4 Ni21 C24 148.1(5)
Ni8 Ni4 Ni21 C24 -147.3(5)
Ni12 Ni4 Ni21 C24 113.5(6)
C25 Ni4 Ni21 C1 170.2(6)
C21 Ni4 Ni21 C1 -105.8(6)
Ni6 Ni4 Ni21 C1 -52.0(4)
Ni22 Ni4 Ni21 C1 117.7(4)
Ni5 Ni4 Ni21 C1 52.1(4)
Ni11 Ni4 Ni21 C1 -61.2(4)
Ni2 Ni4 Ni21 C1 -4.4(4)
Ni1 Ni4 Ni21 C1 41.7(4)
Ni8 Ni4 Ni21 C1 106.3(4)
Ni12 Ni4 Ni21 C1 7.0(5)
C25 Ni4 Ni21 Ni11 -128.6(5)
C21 Ni4 Ni21 Ni11 -44.6(4)
Ni6 Ni4 Ni21 Ni11 9.13(8)
Ni22 Ni4 Ni21 Ni11 178.88(8)
Ni5 Ni4 Ni21 Ni11 113.28(8)
Ni2 Ni4 Ni21 Ni11 56.79(6)
Ni1 Ni4 Ni21 Ni11 102.84(8)
Ni8 Ni4 Ni21 Ni11 167.42(10)
Ni12 Ni4 Ni21 Ni11 68.2(3)
C25 Ni4 Ni21 Ni27 147.6(5)
C21 Ni4 Ni21 Ni27 -128.4(4)
Ni6 Ni4 Ni21 Ni27 -74.70(10)
Ni22 Ni4 Ni21 Ni27 95.04(8)
Ni5 Ni4 Ni21 Ni27 29.45(7)
Ni11 Ni4 Ni21 Ni27 -83.83(9)
Ni2 Ni4 Ni21 Ni27 -27.04(8)
Ni1 Ni4 Ni21 Ni27 19.01(10)
Ni8 Ni4 Ni21 Ni27 83.59(11)
Ni12 Ni4 Ni21 Ni27 -15.6(4)
C25 Ni4 Ni21 Cu1 84.1(5)
C21 Ni4 Ni21 Cu1 168.1(4)
Ni6 Ni4 Ni21 Cu1 -138.13(8)
Ni22 Ni4 Ni21 Cu1 31.62(7)
Ni5 Ni4 Ni21 Cu1 -33.97(7)
Ni11 Ni4 Ni21 Cu1 -147.25(9)
Ni2 Ni4 Ni21 Cu1 -90.46(8)
Ni1 Ni4 Ni21 Cu1 -44.41(9)
Ni8 Ni4 Ni21 Cu1 20.17(12)
Ni12 Ni4 Ni21 Cu1 -79.0(3)
C25 Ni4 Ni21 Ni5 118.1(5)
C21 Ni4 Ni21 Ni5 -157.9(4)
Ni6 Ni4 Ni21 Ni5 -104.15(8)
Ni22 Ni4 Ni21 Ni5 65.60(6)
Ni11 Ni4 Ni21 Ni5 -113.28(8)
Ni2 Ni4 Ni21 Ni5 -56.49(6)
Ni1 Ni4 Ni21 Ni5 -10.44(7)
Ni8 Ni4 Ni21 Ni5 54.14(9)
Ni12 Ni4 Ni21 Ni5 -45.1(3)
C25 Ni4 Ni21 Ni22 52.5(4)
C21 Ni4 Ni21 Ni22 136.5(4)
Ni6 Ni4 Ni21 Ni22 -169.75(9)
Ni5 Ni4 Ni21 Ni22 -65.60(6)
Ni11 Ni4 Ni21 Ni22 -178.88(8)
Ni2 Ni4 Ni21 Ni22 -122.09(7)
Ni1 Ni4 Ni21 Ni22 -76.03(7)
Ni8 Ni4 Ni21 Ni22 -11.45(8)
Ni12 Ni4 Ni21 Ni22 -110.7(3)
C1 Ni5 Ni22 C6 -96.1(9)
C2 Ni5 Ni22 C6 122.2(9)
Cu1 Ni5 Ni22 C6 -7.2(8)
Ni1 Ni5 Ni22 C6 156.0(8)
Ni23 Ni5 Ni22 C6 64.4(8)
Ni7 Ni5 Ni22 C6 81(3)
Ni2 Ni5 Ni22 C6 -150.8(8)
Ni4 Ni5 Ni22 C6 -146.7(8)
Ni16 Ni5 Ni22 C6 98.6(8)
Ni27 Ni5 Ni22 C6 -41.1(8)
Ni25 Ni5 Ni22 C6 31.9(8)
C1 Ni5 Ni22 C25 28.4(6)
C2 Ni5 Ni22 C25 -113.3(7)
Cu1 Ni5 Ni22 C25 117.3(5)
Ni1 Ni5 Ni22 C25 -79.5(5)
Ni23 Ni5 Ni22 C25 -171.1(5)
Ni7 Ni5 Ni22 C25 -155(2)
Ni2 Ni5 Ni22 C25 -26.3(5)
Ni4 Ni5 Ni22 C25 -22.2(5)
Ni16 Ni5 Ni22 C25 -136.9(5)
Ni27 Ni5 Ni22 C25 83.4(5)
Ni25 Ni5 Ni22 C25 156.4(5)
C1 Ni5 Ni22 C2 141.7(6)
Cu1 Ni5 Ni22 C2 -129.4(5)
Ni1 Ni5 Ni22 C2 33.8(4)
Ni23 Ni5 Ni22 C2 -57.8(4)
Ni7 Ni5 Ni22 C2 -42(2)
Ni2 Ni5 Ni22 C2 87.0(5)
Ni4 Ni5 Ni22 C2 91.1(4)
Ni16 Ni5 Ni22 C2 -23.7(4)
Ni27 Ni5 Ni22 C2 -163.3(5)
Ni25 Ni5 Ni22 C2 -90.4(5)
C1 Ni5 Ni22 Ni24 164.6(4)
C2 Ni5 Ni22 Ni24 22.9(4)
Cu1 Ni5 Ni22 Ni24 -106.46(10)
Ni1 Ni5 Ni22 Ni24 56.71(9)
Ni23 Ni5 Ni22 Ni24 -34.87(9)
Ni7 Ni5 Ni22 Ni24 -19(2)
Ni2 Ni5 Ni22 Ni24 109.92(10)
Ni4 Ni5 Ni22 Ni24 113.99(10)
Ni16 Ni5 Ni22 Ni24 -0.74(12)
Ni27 Ni5 Ni22 Ni24 -140.36(10)
Ni25 Ni5 Ni22 Ni24 -67.42(12)
C1 Ni5 Ni22 Ni4 50.6(4)
C2 Ni5 Ni22 Ni4 -91.1(4)
Cu1 Ni5 Ni22 Ni4 139.55(8)
Ni1 Ni5 Ni22 Ni4 -57.28(6)
Ni23 Ni5 Ni22 Ni4 -148.86(9)
Ni7 Ni5 Ni22 Ni4 -133(2)
Ni2 Ni5 Ni22 Ni4 -4.07(9)
Ni16 Ni5 Ni22 Ni4 -114.73(9)
Ni27 Ni5 Ni22 Ni4 105.65(9)
Ni25 Ni5 Ni22 Ni4 178.59(10)
C1 Ni5 Ni22 Ni8 108.8(4)
C2 Ni5 Ni22 Ni8 -32.9(4)
Cu1 Ni5 Ni22 Ni8 -162.30(8)
Ni1 Ni5 Ni22 Ni8 0.87(7)
Ni23 Ni5 Ni22 Ni8 -90.71(8)
Ni7 Ni5 Ni22 Ni8 -75(2)
Ni2 Ni5 Ni22 Ni8 54.08(10)
Ni4 Ni5 Ni22 Ni8 58.15(7)
Ni16 Ni5 Ni22 Ni8 -56.58(9)
Ni27 Ni5 Ni22 Ni8 163.80(8)
Ni25 Ni5 Ni22 Ni8 -123.26(9)
C1 Ni5 Ni22 Ni23 -160.5(4)
C2 Ni5 Ni22 Ni23 57.8(4)
Cu1 Ni5 Ni22 Ni23 -71.59(8)
Ni1 Ni5 Ni22 Ni23 91.58(8)
Ni7 Ni5 Ni22 Ni23 16(2)
Ni2 Ni5 Ni22 Ni23 144.79(11)
Ni4 Ni5 Ni22 Ni23 148.86(9)
Ni16 Ni5 Ni22 Ni23 34.13(9)
Ni27 Ni5 Ni22 Ni23 -105.49(10)
Ni25 Ni5 Ni22 Ni23 -32.55(10)
C1 Ni5 Ni22 Cu1 -88.9(4)
C2 Ni5 Ni22 Cu1 129.4(5)
Ni1 Ni5 Ni22 Cu1 163.16(8)
Ni23 Ni5 Ni22 Cu1 71.59(8)
Ni7 Ni5 Ni22 Cu1 88(2)
Ni2 Ni5 Ni22 Cu1 -143.62(11)
Ni4 Ni5 Ni22 Cu1 -139.55(8)
Ni16 Ni5 Ni22 Cu1 105.72(9)
Ni27 Ni5 Ni22 Cu1 -33.91(9)
Ni25 Ni5 Ni22 Cu1 39.03(9)
C1 Ni5 Ni22 Ni21 -22.6(4)
C2 Ni5 Ni22 Ni21 -164.3(4)
Cu1 Ni5 Ni22 Ni21 66.29(7)
Ni1 Ni5 Ni22 Ni21 -130.54(7)
Ni23 Ni5 Ni22 Ni21 137.88(8)
Ni7 Ni5 Ni22 Ni21 154(2)
Ni2 Ni5 Ni22 Ni21 -77.32(9)
Ni4 Ni5 Ni22 Ni21 -73.26(7)
Ni16 Ni5 Ni22 Ni21 172.01(9)
Ni27 Ni5 Ni22 Ni21 32.39(8)
Ni25 Ni5 Ni22 Ni21 105.33(10)
C25 Ni4 Ni22 C6 -18.7(14)
C21 Ni4 Ni22 C6 -36.9(15)
Ni6 Ni4 Ni22 C6 179.5(13)
Ni5 Ni4 Ni22 C6 131.8(13)
Ni11 Ni4 Ni22 C6 68.1(13)
Ni2 Ni4 Ni22 C6 135.4(13)
Ni1 Ni4 Ni22 C6 -176.2(13)
Ni8 Ni4 Ni22 C6 -123.1(13)
Ni12 Ni4 Ni22 C6 -125.9(13)
Ni21 Ni4 Ni22 C6 67.1(13)
C21 Ni4 Ni22 C25 -18.2(10)
Ni6 Ni4 Ni22 C25 -161.9(9)
Ni5 Ni4 Ni22 C25 150.5(7)
Ni11 Ni4 Ni22 C25 86.8(7)
Ni2 Ni4 Ni22 C25 154.1(7)
Ni1 Ni4 Ni22 C25 -157.5(7)
Ni8 Ni4 Ni22 C25 -104.4(7)
Ni12 Ni4 Ni22 C25 -107.2(7)
Ni21 Ni4 Ni22 C25 85.8(7)
C25 Ni4 Ni22 C2 157.5(8)
C21 Ni4 Ni22 C2 139.3(9)
Ni6 Ni4 Ni22 C2 -4.4(7)
Ni5 Ni4 Ni22 C2 -52.0(4)
Ni11 Ni4 Ni22 C2 -115.7(4)
Ni2 Ni4 Ni22 C2 -48.4(4)
Ni1 Ni4 Ni22 C2 0.0(4)
Ni8 Ni4 Ni22 C2 53.0(4)
Ni12 Ni4 Ni22 C2 50.3(4)
Ni21 Ni4 Ni22 C2 -116.7(4)
C25 Ni4 Ni22 Ni5 -150.5(7)
C21 Ni4 Ni22 Ni5 -168.7(7)
Ni6 Ni4 Ni22 Ni5 47.6(6)
Ni11 Ni4 Ni22 Ni5 -63.67(9)
Ni2 Ni4 Ni22 Ni5 3.63(8)
Ni1 Ni4 Ni22 Ni5 51.99(7)
Ni8 Ni4 Ni22 Ni5 105.05(7)
Ni12 Ni4 Ni22 Ni5 102.31(9)
Ni21 Ni4 Ni22 Ni5 -64.70(7)
C25 Ni4 Ni22 Ni24 118.9(7)
C21 Ni4 Ni22 Ni24 100.7(7)
Ni6 Ni4 Ni22 Ni24 -43.0(6)
Ni5 Ni4 Ni22 Ni24 -90.64(10)
Ni11 Ni4 Ni22 Ni24 -154.31(10)
Ni2 Ni4 Ni22 Ni24 -87.01(12)
Ni1 Ni4 Ni22 Ni24 -38.65(11)
Ni8 Ni4 Ni22 Ni24 14.42(10)
Ni12 Ni4 Ni22 Ni24 11.67(13)
Ni21 Ni4 Ni22 Ni24 -155.33(11)
C25 Ni4 Ni22 Ni8 104.4(7)
C21 Ni4 Ni22 Ni8 86.3(7)
Ni6 Ni4 Ni22 Ni8 -57.4(6)
Ni5 Ni4 Ni22 Ni8 -105.05(7)
Ni11 Ni4 Ni22 Ni8 -168.72(9)
Ni2 Ni4 Ni22 Ni8 -101.42(9)
Ni1 Ni4 Ni22 Ni8 -53.07(6)
Ni12 Ni4 Ni22 Ni8 -2.75(7)
Ni21 Ni4 Ni22 Ni8 -169.75(7)
C25 Ni4 Ni22 Ni23 -178.3(7)
C21 Ni4 Ni22 Ni23 163.5(7)
Ni6 Ni4 Ni22 Ni23 19.8(6)
Ni5 Ni4 Ni22 Ni23 -27.81(9)
Ni11 Ni4 Ni22 Ni23 -91.48(11)
Ni2 Ni4 Ni22 Ni23 -24.18(13)
Ni1 Ni4 Ni22 Ni23 24.17(10)
Ni8 Ni4 Ni22 Ni23 77.24(10)
Ni12 Ni4 Ni22 Ni23 74.49(12)
Ni21 Ni4 Ni22 Ni23 -92.51(10)
C25 Ni4 Ni22 Cu1 -116.4(7)
C21 Ni4 Ni22 Cu1 -134.6(7)
Ni6 Ni4 Ni22 Cu1 81.7(6)
Ni5 Ni4 Ni22 Cu1 34.05(7)
Ni11 Ni4 Ni22 Cu1 -29.62(11)
Ni2 Ni4 Ni22 Cu1 37.68(11)
Ni1 Ni4 Ni22 Cu1 86.03(8)
Ni8 Ni4 Ni22 Cu1 139.10(8)
Ni12 Ni4 Ni22 Cu1 136.36(8)
Ni21 Ni4 Ni22 Cu1 -30.65(7)
C25 Ni4 Ni22 Ni21 -85.8(7)
C21 Ni4 Ni22 Ni21 -104.0(7)
Ni6 Ni4 Ni22 Ni21 112.3(6)
Ni5 Ni4 Ni22 Ni21 64.70(7)
Ni11 Ni4 Ni22 Ni21 1.02(8)
Ni2 Ni4 Ni22 Ni21 68.33(8)
Ni1 Ni4 Ni22 Ni21 116.68(7)
Ni8 Ni4 Ni22 Ni21 169.75(7)
Ni12 Ni4 Ni22 Ni21 167.00(8)
C14 Ni8 Ni22 C6 1.6(9)
C20 Ni8 Ni22 C6 88.7(9)
C2 Ni8 Ni22 C6 -124.4(8)
Ni24 Ni8 Ni22 C6 -50.5(7)
Ni12 Ni8 Ni22 C6 147.9(7)
Ni1 Ni8 Ni22 C6 -157.7(7)
Ni4 Ni8 Ni22 C6 144.8(7)
Ni20 Ni8 Ni22 C6 -128.1(7)
Ni9 Ni8 Ni22 C6 -98.3(7)
C14 Ni8 Ni22 C25 -96.5(7)
C20 Ni8 Ni22 C25 -9.3(7)
C2 Ni8 Ni22 C25 137.5(6)
Ni24 Ni8 Ni22 C25 -148.6(4)
Ni12 Ni8 Ni22 C25 49.8(4)
Ni1 Ni8 Ni22 C25 104.2(4)
Ni4 Ni8 Ni22 C25 46.7(4)
Ni20 Ni8 Ni22 C25 133.8(4)
Ni9 Ni8 Ni22 C25 163.7(4)
C14 Ni8 Ni22 C2 126.0(7)
C20 Ni8 Ni22 C2 -146.8(7)
Ni24 Ni8 Ni22 C2 73.9(4)
Ni12 Ni8 Ni22 C2 -87.7(4)
Ni1 Ni8 Ni22 C2 -33.3(4)
Ni4 Ni8 Ni22 C2 -90.8(4)
Ni20 Ni8 Ni22 C2 -3.6(5)
Ni9 Ni8 Ni22 C2 26.2(4)
C14 Ni8 Ni22 Ni5 158.4(6)
C20 Ni8 Ni22 Ni5 -114.4(5)
C2 Ni8 Ni22 Ni5 32.4(4)
Ni24 Ni8 Ni22 Ni5 106.34(9)
Ni12 Ni8 Ni22 Ni5 -55.24(10)
Ni1 Ni8 Ni22 Ni5 -0.86(7)
Ni4 Ni8 Ni22 Ni5 -58.37(6)
Ni20 Ni8 Ni22 Ni5 28.77(16)
Ni9 Ni8 Ni22 Ni5 58.59(7)
C14 Ni8 Ni22 Ni24 52.1(6)
C20 Ni8 Ni22 Ni24 139.3(5)
C2 Ni8 Ni22 Ni24 -73.9(4)
Ni12 Ni8 Ni22 Ni24 -161.58(11)
Ni1 Ni8 Ni22 Ni24 -107.20(9)
Ni4 Ni8 Ni22 Ni24 -164.71(10)
Ni20 Ni8 Ni22 Ni24 -77.57(15)
Ni9 Ni8 Ni22 Ni24 -47.75(8)
C14 Ni8 Ni22 Ni4 -143.2(6)
C20 Ni8 Ni22 Ni4 -56.0(5)
C2 Ni8 Ni22 Ni4 90.8(4)
Ni24 Ni8 Ni22 Ni4 164.71(10)
Ni12 Ni8 Ni22 Ni4 3.12(8)
Ni1 Ni8 Ni22 Ni4 57.51(6)
Ni20 Ni8 Ni22 Ni4 87.14(14)
Ni9 Ni8 Ni22 Ni4 116.95(7)
C14 Ni8 Ni22 Ni23 101.6(6)
C20 Ni8 Ni22 Ni23 -171.2(5)
C2 Ni8 Ni22 Ni23 -24.4(4)
Ni24 Ni8 Ni22 Ni23 49.51(8)
Ni12 Ni8 Ni22 Ni23 -112.07(9)
Ni1 Ni8 Ni22 Ni23 -57.68(7)
Ni4 Ni8 Ni22 Ni23 -115.19(8)
Ni20 Ni8 Ni22 Ni23 -28.05(16)
Ni9 Ni8 Ni22 Ni23 1.76(7)
C14 Ni8 Ni22 Cu1 135.1(6)
C20 Ni8 Ni22 Cu1 -137.8(5)
C2 Ni8 Ni22 Cu1 9.0(5)
Ni24 Ni8 Ni22 Cu1 82.97(14)
Ni12 Ni8 Ni22 Cu1 -78.61(16)
Ni1 Ni8 Ni22 Cu1 -24.23(14)
Ni4 Ni8 Ni22 Cu1 -81.74(13)
Ni20 Ni8 Ni22 Cu1 5.4(2)
Ni9 Ni8 Ni22 Cu1 35.22(14)
C14 Ni8 Ni22 Ni21 -153.9(6)
C20 Ni8 Ni22 Ni21 -66.7(5)
C2 Ni8 Ni22 Ni21 80.1(4)
Ni24 Ni8 Ni22 Ni21 154.00(11)
Ni12 Ni8 Ni22 Ni21 -7.58(13)
Ni1 Ni8 Ni22 Ni21 46.80(10)
Ni4 Ni8 Ni22 Ni21 -10.71(8)
Ni20 Ni8 Ni22 Ni21 76.43(17)
Ni9 Ni8 Ni22 Ni21 106.25(9)
C8 Ni21 Ni22 C6 1.5(8)
C24 Ni21 Ni22 C6 -97.5(7)
C1 Ni21 Ni22 C6 156.2(7)
Ni11 Ni21 Ni22 C6 -151.6(6)
Ni27 Ni21 Ni22 C6 107.9(6)
Cu1 Ni21 Ni22 C6 66.6(6)
Ni5 Ni21 Ni22 C6 136.0(6)
Ni4 Ni21 Ni22 C6 -150.6(6)
C8 Ni21 Ni22 C25 99.4(7)
C24 Ni21 Ni22 C25 0.4(6)
C1 Ni21 Ni22 C25 -106.0(5)
Ni11 Ni21 Ni22 C25 -53.7(4)
Ni27 Ni21 Ni22 C25 -154.2(4)
Cu1 Ni21 Ni22 C25 164.5(4)
Ni5 Ni21 Ni22 C25 -126.1(4)
Ni4 Ni21 Ni22 C25 -52.7(4)
C8 Ni21 Ni22 C2 -146.6(6)
C24 Ni21 Ni22 C2 114.4(6)
C1 Ni21 Ni22 C2 8.0(5)
Ni11 Ni21 Ni22 C2 60.3(4)
Ni27 Ni21 Ni22 C2 -40.2(4)
Cu1 Ni21 Ni22 C2 -81.5(4)
Ni5 Ni21 Ni22 C2 -12.1(4)
Ni4 Ni21 Ni22 C2 61.3(4)
C8 Ni21 Ni22 Ni5 -134.6(5)
C24 Ni21 Ni22 Ni5 126.5(5)
C1 Ni21 Ni22 Ni5 20.1(4)
Ni11 Ni21 Ni22 Ni5 72.39(8)
Ni27 Ni21 Ni22 Ni5 -28.12(7)
Cu1 Ni21 Ni22 Ni5 -69.45(7)
Ni4 Ni21 Ni22 Ni5 73.39(6)
C8 Ni21 Ni22 Ni24 -115.3(6)
C24 Ni21 Ni22 Ni24 145.8(5)
C1 Ni21 Ni22 Ni24 39.4(4)
Ni11 Ni21 Ni22 Ni24 91.7(3)
Ni27 Ni21 Ni22 Ni24 -8.8(3)
Cu1 Ni21 Ni22 Ni24 -50.2(3)
Ni5 Ni21 Ni22 Ni24 19.3(2)
Ni4 Ni21 Ni22 Ni24 92.7(3)
C8 Ni21 Ni22 Ni4 152.1(5)
C24 Ni21 Ni22 Ni4 53.1(5)
C1 Ni21 Ni22 Ni4 -53.3(4)
Ni11 Ni21 Ni22 Ni4 -1.01(7)
Ni27 Ni21 Ni22 Ni4 -101.52(8)
Cu1 Ni21 Ni22 Ni4 -142.84(8)
Ni5 Ni21 Ni22 Ni4 -73.39(6)
C8 Ni21 Ni22 Ni8 162.7(5)
C24 Ni21 Ni22 Ni8 63.8(5)
C1 Ni21 Ni22 Ni8 -42.6(4)
Ni11 Ni21 Ni22 Ni8 9.68(12)
Ni27 Ni21 Ni22 Ni8 -90.83(10)
Cu1 Ni21 Ni22 Ni8 -132.15(10)
Ni5 Ni21 Ni22 Ni8 -62.71(9)
Ni4 Ni21 Ni22 Ni8 10.69(8)
C8 Ni21 Ni22 Ni23 -99.5(5)
C24 Ni21 Ni22 Ni23 161.6(5)
C1 Ni21 Ni22 Ni23 55.2(4)
Ni11 Ni21 Ni22 Ni23 107.45(9)
Ni27 Ni21 Ni22 Ni23 6.94(9)
Cu1 Ni21 Ni22 Ni23 -34.38(7)
Ni5 Ni21 Ni22 Ni23 35.07(6)
Ni4 Ni21 Ni22 Ni23 108.46(8)
C8 Ni21 Ni22 Cu1 -65.1(5)
C24 Ni21 Ni22 Cu1 -164.1(5)
C1 Ni21 Ni22 Cu1 89.6(4)
Ni11 Ni21 Ni22 Cu1 141.83(9)
Ni27 Ni21 Ni22 Cu1 41.33(7)
Ni5 Ni21 Ni22 Cu1 69.45(7)
Ni4 Ni21 Ni22 Cu1 142.84(8)
C1 Ni5 Ni23 C7 22.5(15)
C2 Ni5 Ni23 C7 -132.3(10)
Cu1 Ni5 Ni23 C7 3.4(9)
Ni1 Ni5 Ni23 C7 -163.4(9)
Ni22 Ni5 Ni23 C7 -72.2(9)
Ni7 Ni5 Ni23 C7 108.5(9)
Ni2 Ni5 Ni23 C7 174.1(9)
Ni4 Ni5 Ni23 C7 -103.0(9)
Ni16 Ni5 Ni23 C7 142.2(9)
Ni27 Ni5 Ni23 C7 44.2(9)
Ni25 Ni5 Ni23 C7 75.9(9)
C1 Ni5 Ni23 C2 154.8(13)
Cu1 Ni5 Ni23 C2 135.7(5)
Ni1 Ni5 Ni23 C2 -31.1(4)
Ni22 Ni5 Ni23 C2 60.1(4)
Ni7 Ni5 Ni23 C2 -119.2(5)
Ni2 Ni5 Ni23 C2 -53.6(5)
Ni4 Ni5 Ni23 C2 29.3(4)
Ni16 Ni5 Ni23 C2 -85.5(4)
Ni27 Ni5 Ni23 C2 176.5(5)
Ni25 Ni5 Ni23 C2 -151.7(4)
C1 Ni5 Ni23 C37 -86.2(13)
C2 Ni5 Ni23 C37 119.0(6)
Cu1 Ni5 Ni23 C37 -105.3(4)
Ni1 Ni5 Ni23 C37 87.9(4)
Ni22 Ni5 Ni23 C37 179.1(4)
Ni7 Ni5 Ni23 C37 -0.2(4)
Ni2 Ni5 Ni23 C37 65.4(4)
Ni4 Ni5 Ni23 C37 148.3(4)
Ni16 Ni5 Ni23 C37 33.5(4)
Ni27 Ni5 Ni23 C37 -64.5(4)
Ni25 Ni5 Ni23 C37 -32.7(4)
C1 Ni5 Ni23 Ni24 129.8(12)
C2 Ni5 Ni23 Ni24 -24.9(4)
Cu1 Ni5 Ni23 Ni24 110.81(10)
Ni1 Ni5 Ni23 Ni24 -56.03(9)
Ni22 Ni5 Ni23 Ni24 35.17(9)
Ni7 Ni5 Ni23 Ni24 -144.13(9)
Ni2 Ni5 Ni23 Ni24 -78.53(18)
Ni4 Ni5 Ni23 Ni24 4.40(12)
Ni16 Ni5 Ni23 Ni24 -110.46(10)
Ni27 Ni5 Ni23 Ni24 151.54(9)
Ni25 Ni5 Ni23 Ni24 -176.66(10)
C1 Ni5 Ni23 Ni16 -119.7(12)
C2 Ni5 Ni23 Ni16 85.5(4)
Cu1 Ni5 Ni23 Ni16 -138.73(9)
Ni1 Ni5 Ni23 Ni16 54.42(7)
Ni22 Ni5 Ni23 Ni16 145.63(9)
Ni7 Ni5 Ni23 Ni16 -33.67(8)
Ni2 Ni5 Ni23 Ni16 31.93(17)
Ni4 Ni5 Ni23 Ni16 114.86(9)
Ni27 Ni5 Ni23 Ni16 -98.00(9)
Ni25 Ni5 Ni23 Ni16 -66.20(7)
C1 Ni5 Ni23 Ni25 -53.5(12)
C2 Ni5 Ni23 Ni25 151.7(4)
Cu1 Ni5 Ni23 Ni25 -72.53(8)
Ni1 Ni5 Ni23 Ni25 120.63(7)
Ni22 Ni5 Ni23 Ni25 -148.17(9)
Ni7 Ni5 Ni23 Ni25 32.53(8)
Ni2 Ni5 Ni23 Ni25 98.13(17)
Ni4 Ni5 Ni23 Ni25 -178.94(9)
Ni16 Ni5 Ni23 Ni25 66.20(7)
Ni27 Ni5 Ni23 Ni25 -31.80(8)
C1 Ni5 Ni23 Cu1 19.0(12)
C2 Ni5 Ni23 Cu1 -135.7(5)
Ni1 Ni5 Ni23 Cu1 -166.84(9)
Ni22 Ni5 Ni23 Cu1 -75.64(8)
Ni7 Ni5 Ni23 Cu1 105.06(10)
Ni2 Ni5 Ni23 Cu1 170.66(18)
Ni4 Ni5 Ni23 Cu1 -106.41(10)
Ni16 Ni5 Ni23 Cu1 138.73(9)
Ni27 Ni5 Ni23 Cu1 40.73(9)
Ni25 Ni5 Ni23 Cu1 72.53(8)
C1 Ni5 Ni23 Ni9 -175.7(12)
C2 Ni5 Ni23 Ni9 29.5(4)
Cu1 Ni5 Ni23 Ni9 165.28(9)
Ni1 Ni5 Ni23 Ni9 -1.56(7)
Ni22 Ni5 Ni23 Ni9 89.64(8)
Ni7 Ni5 Ni23 Ni9 -89.66(9)
Ni2 Ni5 Ni23 Ni9 -24.06(18)
Ni4 Ni5 Ni23 Ni9 58.87(9)
Ni16 Ni5 Ni23 Ni9 -55.99(7)
Ni27 Ni5 Ni23 Ni9 -153.99(8)
Ni25 Ni5 Ni23 Ni9 -122.19(8)
C1 Ni5 Ni23 Ni22 94.7(12)
C2 Ni5 Ni23 Ni22 -60.1(4)
Cu1 Ni5 Ni23 Ni22 75.64(8)
Ni1 Ni5 Ni23 Ni22 -91.20(8)
Ni7 Ni5 Ni23 Ni22 -179.30(10)
Ni2 Ni5 Ni23 Ni22 -113.70(17)
Ni4 Ni5 Ni23 Ni22 -30.77(8)
Ni16 Ni5 Ni23 Ni22 -145.63(9)
Ni27 Ni5 Ni23 Ni22 116.37(10)
Ni25 Ni5 Ni23 Ni22 148.17(9)
C17 Ni16 Ni23 C7 58.6(12)
C37 Ni16 Ni23 C7 -4.9(12)
Ni25 Ni16 Ni23 C7 -63.2(11)
Ni7 Ni16 Ni23 C7 -103.7(11)
Ni13 Ni16 Ni23 C7 118.1(11)
Ni1 Ni16 Ni23 C7 171.7(11)
Ni5 Ni16 Ni23 C7 -136.2(11)
Ni9 Ni16 Ni23 C7 115.7(11)
Ni10 Ni16 Ni23 C7 -158.9(11)
C17 Ni16 Ni23 C2 -111.2(7)
C37 Ni16 Ni23 C2 -174.7(7)
Ni25 Ni16 Ni23 C2 127.0(4)
Ni7 Ni16 Ni23 C2 86.5(4)
Ni13 Ni16 Ni23 C2 -51.7(4)
Ni1 Ni16 Ni23 C2 1.9(4)
Ni5 Ni16 Ni23 C2 54.0(4)
Ni9 Ni16 Ni23 C2 -54.0(4)
Ni10 Ni16 Ni23 C2 31.4(5)
C17 Ni16 Ni23 C37 63.4(8)
Ni25 Ni16 Ni23 C37 -58.3(6)
Ni7 Ni16 Ni23 C37 -98.9(6)
Ni13 Ni16 Ni23 C37 123.0(6)
Ni1 Ni16 Ni23 C37 176.5(6)
Ni5 Ni16 Ni23 C37 -131.3(6)
Ni9 Ni16 Ni23 C37 120.6(6)
Ni10 Ni16 Ni23 C37 -154.0(6)
C17 Ni16 Ni23 Ni5 -165.2(6)
C37 Ni16 Ni23 Ni5 131.3(6)
Ni25 Ni16 Ni23 Ni5 72.97(7)
Ni7 Ni16 Ni23 Ni5 32.46(8)
Ni13 Ni16 Ni23 Ni5 -105.70(9)
Ni1 Ni16 Ni23 Ni5 -52.14(7)
Ni9 Ni16 Ni23 Ni5 -108.08(8)
Ni10 Ni16 Ni23 Ni5 -22.67(17)
C17 Ni16 Ni23 Ni24 -72.9(6)
C37 Ni16 Ni23 Ni24 -136.4(6)
Ni25 Ni16 Ni23 Ni24 165.28(11)
Ni7 Ni16 Ni23 Ni24 124.76(10)
Ni13 Ni16 Ni23 Ni24 -13.39(12)
Ni1 Ni16 Ni23 Ni24 40.16(10)
Ni5 Ni16 Ni23 Ni24 92.30(10)
Ni9 Ni16 Ni23 Ni24 -15.77(9)
Ni10 Ni16 Ni23 Ni24 69.6(2)
C17 Ni16 Ni23 Ni25 121.8(6)
C37 Ni16 Ni23 Ni25 58.3(6)
Ni7 Ni16 Ni23 Ni25 -40.52(7)
Ni13 Ni16 Ni23 Ni25 -178.67(9)
Ni1 Ni16 Ni23 Ni25 -125.12(8)
Ni5 Ni16 Ni23 Ni25 -72.97(7)
Ni9 Ni16 Ni23 Ni25 178.95(8)
Ni10 Ni16 Ni23 Ni25 -95.64(17)
C17 Ni16 Ni23 Cu1 159.4(6)
C37 Ni16 Ni23 Cu1 96.0(6)
Ni25 Ni16 Ni23 Cu1 37.65(8)
Ni7 Ni16 Ni23 Cu1 -2.87(11)
Ni13 Ni16 Ni23 Cu1 -141.02(9)
Ni1 Ni16 Ni23 Cu1 -87.47(9)
Ni5 Ni16 Ni23 Cu1 -35.33(7)
Ni9 Ni16 Ni23 Cu1 -143.40(9)
Ni10 Ni16 Ni23 Cu1 -57.99(19)
C17 Ni16 Ni23 Ni9 -57.2(6)
C37 Ni16 Ni23 Ni9 -120.6(6)
Ni25 Ni16 Ni23 Ni9 -178.95(8)
Ni7 Ni16 Ni23 Ni9 140.53(8)
Ni13 Ni16 Ni23 Ni9 2.38(7)
Ni1 Ni16 Ni23 Ni9 55.93(6)
Ni5 Ni16 Ni23 Ni9 108.08(8)
Ni10 Ni16 Ni23 Ni9 85.41(17)
C17 Ni16 Ni23 Ni22 -135.1(6)
C37 Ni16 Ni23 Ni22 161.4(6)
Ni25 Ni16 Ni23 Ni22 103.08(10)
Ni7 Ni16 Ni23 Ni22 62.57(11)
Ni13 Ni16 Ni23 Ni22 -75.59(11)
Ni1 Ni16 Ni23 Ni22 -22.04(10)
Ni5 Ni16 Ni23 Ni22 30.11(8)
Ni9 Ni16 Ni23 Ni22 -77.97(9)
Ni10 Ni16 Ni23 Ni22 7.4(2)
C13 Ni9 Ni23 C7 0.2(9)
C18 Ni9 Ni23 C7 -75.8(10)
C2 Ni9 Ni23 C7 135.5(8)
Ni24 Ni9 Ni23 C7 58.9(7)
Ni13 Ni9 Ni23 C7 -141.0(7)
Ni1 Ni9 Ni23 C7 166.5(7)
Ni20 Ni9 Ni23 C7 141.3(7)
Ni16 Ni9 Ni23 C7 -138.6(7)
Ni8 Ni9 Ni23 C7 110.1(7)
C13 Ni9 Ni23 C2 -135.3(7)
C18 Ni9 Ni23 C2 148.8(9)
Ni24 Ni9 Ni23 C2 -76.5(5)
Ni13 Ni9 Ni23 C2 83.5(5)
Ni1 Ni9 Ni23 C2 31.1(5)
Ni20 Ni9 Ni23 C2 5.8(5)
Ni16 Ni9 Ni23 C2 86.0(5)
Ni8 Ni9 Ni23 C2 -25.4(5)
C13 Ni9 Ni23 C37 99.8(7)
C18 Ni9 Ni23 C37 23.8(8)
C2 Ni9 Ni23 C37 -124.9(6)
Ni24 Ni9 Ni23 C37 158.5(4)
Ni13 Ni9 Ni23 C37 -41.4(4)
Ni1 Ni9 Ni23 C37 -93.9(3)
Ni20 Ni9 Ni23 C37 -119.1(4)
Ni16 Ni9 Ni23 C37 -39.0(3)
Ni8 Ni9 Ni23 C37 -150.3(3)
C13 Ni9 Ni23 Ni5 -164.8(6)
C18 Ni9 Ni23 Ni5 119.2(7)
C2 Ni9 Ni23 Ni5 -29.6(5)
Ni24 Ni9 Ni23 Ni5 -106.10(9)
Ni13 Ni9 Ni23 Ni5 53.98(9)
Ni1 Ni9 Ni23 Ni5 1.50(7)
Ni20 Ni9 Ni23 Ni5 -23.72(15)
Ni16 Ni9 Ni23 Ni5 56.39(7)
Ni8 Ni9 Ni23 Ni5 -54.96(7)
C13 Ni9 Ni23 Ni24 -58.7(6)
C18 Ni9 Ni23 Ni24 -134.7(7)
C2 Ni9 Ni23 Ni24 76.5(5)
Ni13 Ni9 Ni23 Ni24 160.08(11)
Ni1 Ni9 Ni23 Ni24 107.60(9)
Ni20 Ni9 Ni23 Ni24 82.38(15)
Ni16 Ni9 Ni23 Ni24 162.49(9)
Ni8 Ni9 Ni23 Ni24 51.14(8)
C13 Ni9 Ni23 Ni16 138.8(6)
C18 Ni9 Ni23 Ni16 62.8(7)
C2 Ni9 Ni23 Ni16 -86.0(5)
Ni24 Ni9 Ni23 Ni16 -162.49(9)
Ni13 Ni9 Ni23 Ni16 -2.41(7)
Ni1 Ni9 Ni23 Ni16 -54.89(6)
Ni20 Ni9 Ni23 Ni16 -80.11(13)
Ni8 Ni9 Ni23 Ni16 -111.35(7)
C13 Ni9 Ni23 Ni25 137.8(6)
C18 Ni9 Ni23 Ni25 61.8(7)
C2 Ni9 Ni23 Ni25 -87.0(5)
Ni24 Ni9 Ni23 Ni25 -163.49(11)
Ni13 Ni9 Ni23 Ni25 -3.41(11)
Ni1 Ni9 Ni23 Ni25 -55.89(9)
Ni20 Ni9 Ni23 Ni25 -81.11(15)
Ni16 Ni9 Ni23 Ni25 -1.00(7)
Ni8 Ni9 Ni23 Ni25 -112.35(8)
C13 Ni9 Ni23 Cu1 -143.4(6)
C18 Ni9 Ni23 Cu1 140.6(7)
C2 Ni9 Ni23 Cu1 -8.1(5)
Ni24 Ni9 Ni23 Cu1 -84.68(17)
Ni13 Ni9 Ni23 Cu1 75.40(18)
Ni1 Ni9 Ni23 Cu1 22.91(17)
Ni20 Ni9 Ni23 Cu1 -2.3(2)
Ni16 Ni9 Ni23 Cu1 77.81(16)
Ni8 Ni9 Ni23 Cu1 -33.54(17)
C13 Ni9 Ni23 Ni22 -108.1(6)
C18 Ni9 Ni23 Ni22 175.9(7)
C2 Ni9 Ni23 Ni22 27.1(5)
Ni24 Ni9 Ni23 Ni22 -49.41(8)
Ni13 Ni9 Ni23 Ni22 110.67(9)
Ni1 Ni9 Ni23 Ni22 58.19(7)
Ni20 Ni9 Ni23 Ni22 32.97(15)
Ni16 Ni9 Ni23 Ni22 113.08(8)
Ni8 Ni9 Ni23 Ni22 1.73(7)
C6 Ni22 Ni23 C7 0.1(9)
C25 Ni22 Ni23 C7 165.9(16)
C2 Ni22 Ni23 C7 -157.4(8)
Ni5 Ni22 Ni23 C7 140.2(6)
Ni24 Ni22 Ni23 C7 -81.6(6)
Ni4 Ni22 Ni23 C7 169.6(6)
Ni8 Ni22 Ni23 C7 -131.4(6)
Cu1 Ni22 Ni23 C7 72.9(6)
Ni21 Ni22 Ni23 C7 105.4(6)
C6 Ni22 Ni23 C2 157.5(8)
C25 Ni22 Ni23 C2 -36.7(16)
Ni5 Ni22 Ni23 C2 -62.4(5)
Ni24 Ni22 Ni23 C2 75.8(5)
Ni4 Ni22 Ni23 C2 -33.0(5)
Ni8 Ni22 Ni23 C2 26.0(5)
Cu1 Ni22 Ni23 C2 -129.7(5)
Ni21 Ni22 Ni23 C2 -97.2(5)
C6 Ni22 Ni23 C37 -142.0(11)
C25 Ni22 Ni23 C37 23.9(18)
C2 Ni22 Ni23 C37 60.5(10)
Ni5 Ni22 Ni23 C37 -1.9(9)
Ni24 Ni22 Ni23 C37 136.3(9)
Ni4 Ni22 Ni23 C37 27.5(9)
Ni8 Ni22 Ni23 C37 86.6(9)
Cu1 Ni22 Ni23 C37 -69.2(9)
Ni21 Ni22 Ni23 C37 -36.7(9)
C6 Ni22 Ni23 Ni5 -140.1(7)
C25 Ni22 Ni23 Ni5 25.8(15)
C2 Ni22 Ni23 Ni5 62.4(5)
Ni24 Ni22 Ni23 Ni5 138.26(10)
Ni4 Ni22 Ni23 Ni5 29.42(9)
Ni8 Ni22 Ni23 Ni5 88.48(7)
Cu1 Ni22 Ni23 Ni5 -67.27(8)
Ni21 Ni22 Ni23 Ni5 -34.80(7)
C6 Ni22 Ni23 Ni24 81.7(7)
C25 Ni22 Ni23 Ni24 -112.5(15)
C2 Ni22 Ni23 Ni24 -75.8(5)
Ni5 Ni22 Ni23 Ni24 -138.26(10)
Ni4 Ni22 Ni23 Ni24 -108.84(11)
Ni8 Ni22 Ni23 Ni24 -49.78(8)
Cu1 Ni22 Ni23 Ni24 154.47(9)
Ni21 Ni22 Ni23 Ni24 -173.06(9)
C6 Ni22 Ni23 Ni16 -171.8(7)
C25 Ni22 Ni23 Ni16 -5.9(15)
C2 Ni22 Ni23 Ni16 30.7(5)
Ni5 Ni22 Ni23 Ni16 -31.72(9)
Ni24 Ni22 Ni23 Ni16 106.54(11)
Ni4 Ni22 Ni23 Ni16 -2.30(14)
Ni8 Ni22 Ni23 Ni16 56.76(10)
Cu1 Ni22 Ni23 Ni16 -98.99(10)
Ni21 Ni22 Ni23 Ni16 -66.52(10)
C6 Ni22 Ni23 Ni25 -110.2(7)
C25 Ni22 Ni23 Ni25 55.6(15)
C2 Ni22 Ni23 Ni25 92.3(5)
Ni5 Ni22 Ni23 Ni25 29.84(8)
Ni24 Ni22 Ni23 Ni25 168.10(10)
Ni4 Ni22 Ni23 Ni25 59.26(12)
Ni8 Ni22 Ni23 Ni25 118.32(8)
Cu1 Ni22 Ni23 Ni25 -37.43(8)
Ni21 Ni22 Ni23 Ni25 -4.96(10)
C6 Ni22 Ni23 Cu1 -72.8(7)
C25 Ni22 Ni23 Cu1 93.1(15)
C2 Ni22 Ni23 Cu1 129.7(5)
Ni5 Ni22 Ni23 Cu1 67.27(8)
Ni24 Ni22 Ni23 Cu1 -154.47(9)
Ni4 Ni22 Ni23 Cu1 96.69(10)
Ni8 Ni22 Ni23 Cu1 155.75(8)
Ni21 Ni22 Ni23 Cu1 32.47(7)
C6 Ni22 Ni23 Ni9 129.7(7)
C25 Ni22 Ni23 Ni9 -64.5(15)
C2 Ni22 Ni23 Ni9 -27.8(5)
Ni5 Ni22 Ni23 Ni9 -90.24(7)
Ni24 Ni22 Ni23 Ni9 48.02(8)
Ni4 Ni22 Ni23 Ni9 -60.82(10)
Ni8 Ni22 Ni23 Ni9 -1.76(7)
Cu1 Ni22 Ni23 Ni9 -157.51(8)
Ni21 Ni22 Ni23 Ni9 -125.04(7)
C13 Ni9 Ni24 C5 5.3(13)
C18 Ni9 Ni24 C5 44.2(14)
C2 Ni9 Ni24 C5 -141.5(12)
Ni13 Ni9 Ni24 C5 -163.5(11)
Ni1 Ni9 Ni24 C5 -162.9(11)
Ni20 Ni9 Ni24 C5 132.5(11)
Ni16 Ni9 Ni24 C5 -102.8(11)
Ni8 Ni9 Ni24 C5 160.6(11)
Ni23 Ni9 Ni24 C5 -86.8(11)
C13 Ni9 Ni24 C14 -126.1(9)
C18 Ni9 Ni24 C14 -87.3(10)
C2 Ni9 Ni24 C14 87.1(7)
Ni13 Ni9 Ni24 C14 65.0(6)
Ni1 Ni9 Ni24 C14 65.6(5)
Ni20 Ni9 Ni24 C14 1.0(5)
Ni16 Ni9 Ni24 C14 125.7(5)
Ni8 Ni9 Ni24 C14 29.1(5)
Ni23 Ni9 Ni24 C14 141.7(5)
C18 Ni9 Ni24 C13 38.8(11)
C2 Ni9 Ni24 C13 -146.8(8)
Ni13 Ni9 Ni24 C13 -168.9(8)
Ni1 Ni9 Ni24 C13 -168.3(7)
Ni20 Ni9 Ni24 C13 127.2(7)
Ni16 Ni9 Ni24 C13 -108.2(7)
Ni8 Ni9 Ni24 C13 155.2(7)
Ni23 Ni9 Ni24 C13 -92.2(7)
C13 Ni9 Ni24 C2 146.8(8)
C18 Ni9 Ni24 C2 -174.4(10)
Ni13 Ni9 Ni24 C2 -22.0(5)
Ni1 Ni9 Ni24 C2 -21.5(4)
Ni20 Ni9 Ni24 C2 -86.0(4)
Ni16 Ni9 Ni24 C2 38.6(4)
Ni8 Ni9 Ni24 C2 -58.0(4)
Ni23 Ni9 Ni24 C2 54.6(4)
C13 Ni9 Ni24 Ni8 -155.2(7)
C18 Ni9 Ni24 Ni8 -116.4(9)
C2 Ni9 Ni24 Ni8 58.0(4)
Ni13 Ni9 Ni24 Ni8 35.9(4)
Ni1 Ni9 Ni24 Ni8 36.48(8)
Ni20 Ni9 Ni24 Ni8 -28.08(9)
Ni16 Ni9 Ni24 Ni8 96.58(9)
Ni23 Ni9 Ni24 Ni8 112.57(9)
C13 Ni9 Ni24 Ni23 92.2(7)
C18 Ni9 Ni24 Ni23 131.0(9)
C2 Ni9 Ni24 Ni23 -54.6(4)
Ni13 Ni9 Ni24 Ni23 -76.7(4)
Ni1 Ni9 Ni24 Ni23 -76.09(8)
Ni20 Ni9 Ni24 Ni23 -140.66(9)
Ni16 Ni9 Ni24 Ni23 -15.99(9)
Ni8 Ni9 Ni24 Ni23 -112.57(9)
C13 Ni9 Ni24 Ni22 149.2(7)
C18 Ni9 Ni24 Ni22 -172.0(9)
C2 Ni9 Ni24 Ni22 2.4(4)
Ni13 Ni9 Ni24 Ni22 -19.6(4)
Ni1 Ni9 Ni24 Ni22 -19.05(12)
Ni20 Ni9 Ni24 Ni22 -83.61(11)
Ni16 Ni9 Ni24 Ni22 41.05(12)
Ni8 Ni9 Ni24 Ni22 -55.53(9)
Ni23 Ni9 Ni24 Ni22 57.04(9)
C14 Ni8 Ni24 C5 -19.5(13)
C20 Ni8 Ni24 C5 -19.7(15)
C2 Ni8 Ni24 C5 142.0(12)
Ni12 Ni8 Ni24 C5 175.1(12)
Ni1 Ni8 Ni24 C5 162.7(11)
Ni4 Ni8 Ni24 C5 98.3(11)
Ni22 Ni8 Ni24 C5 84.4(11)
Ni20 Ni8 Ni24 C5 -131.6(11)
Ni9 Ni8 Ni24 C5 -159.2(11)
C20 Ni8 Ni24 C14 -0.2(11)
C2 Ni8 Ni24 C14 161.5(8)
Ni12 Ni8 Ni24 C14 -165.4(8)
Ni1 Ni8 Ni24 C14 -177.7(7)
Ni4 Ni8 Ni24 C14 117.9(7)
Ni22 Ni8 Ni24 C14 103.9(7)
Ni20 Ni8 Ni24 C14 -112.1(7)
Ni9 Ni8 Ni24 C14 -139.7(7)
C14 Ni8 Ni24 C13 121.1(9)
C20 Ni8 Ni24 C13 120.9(11)
C2 Ni8 Ni24 C13 -77.4(7)
Ni12 Ni8 Ni24 C13 -44.3(7)
Ni1 Ni8 Ni24 C13 -56.7(5)
Ni4 Ni8 Ni24 C13 -121.0(5)
Ni22 Ni8 Ni24 C13 -135.0(5)
Ni20 Ni8 Ni24 C13 9.0(5)
Ni9 Ni8 Ni24 C13 -18.6(5)
C14 Ni8 Ni24 C2 -161.5(8)
C20 Ni8 Ni24 C2 -161.7(10)
Ni12 Ni8 Ni24 C2 33.1(6)
Ni1 Ni8 Ni24 C2 20.7(4)
Ni4 Ni8 Ni24 C2 -43.7(4)
Ni22 Ni8 Ni24 C2 -57.6(4)
Ni20 Ni8 Ni24 C2 86.4(4)
Ni9 Ni8 Ni24 C2 58.8(4)
C14 Ni8 Ni24 Ni9 139.7(7)
C20 Ni8 Ni24 Ni9 139.5(9)
C2 Ni8 Ni24 Ni9 -58.8(4)
Ni12 Ni8 Ni24 Ni9 -25.7(4)
Ni1 Ni8 Ni24 Ni9 -38.08(9)
Ni4 Ni8 Ni24 Ni9 -102.46(9)
Ni22 Ni8 Ni24 Ni9 -116.41(9)
Ni20 Ni8 Ni24 Ni9 27.56(9)
C14 Ni8 Ni24 Ni23 -161.1(7)
C20 Ni8 Ni24 Ni23 -161.3(9)
C2 Ni8 Ni24 Ni23 0.4(4)
Ni12 Ni8 Ni24 Ni23 33.5(4)
Ni1 Ni8 Ni24 Ni23 21.14(11)
Ni4 Ni8 Ni24 Ni23 -43.24(11)
Ni22 Ni8 Ni24 Ni23 -57.19(9)
Ni20 Ni8 Ni24 Ni23 86.78(11)
Ni9 Ni8 Ni24 Ni23 59.22(8)
C14 Ni8 Ni24 Ni22 -103.9(7)
C20 Ni8 Ni24 Ni22 -104.1(9)
C2 Ni8 Ni24 Ni22 57.6(4)
Ni12 Ni8 Ni24 Ni22 90.7(4)
Ni1 Ni8 Ni24 Ni22 78.33(9)
Ni4 Ni8 Ni24 Ni22 13.95(9)
Ni20 Ni8 Ni24 Ni22 143.97(9)
Ni9 Ni8 Ni24 Ni22 116.41(9)
C7 Ni23 Ni24 C5 4.1(8)
C2 Ni23 Ni24 C5 -159.3(7)
C37 Ni23 Ni24 C5 107.3(8)
Ni5 Ni23 Ni24 C5 -137.5(6)
Ni16 Ni23 Ni24 C5 158.4(6)
Ni25 Ni23 Ni24 C5 -148.5(7)
Cu1 Ni23 Ni24 C5 -78.0(6)
Ni9 Ni23 Ni24 C5 141.7(6)
Ni22 Ni23 Ni24 C5 -102.6(6)
C7 Ni23 Ni24 C14 140.1(10)
C2 Ni23 Ni24 C14 -23.3(9)
C37 Ni23 Ni24 C14 -116.7(9)
Ni5 Ni23 Ni24 C14 -1.5(8)
Ni16 Ni23 Ni24 C14 -65.5(8)
Ni25 Ni23 Ni24 C14 -12.5(9)
Cu1 Ni23 Ni24 C14 58.0(8)
Ni9 Ni23 Ni24 C14 -82.3(8)
Ni22 Ni23 Ni24 C14 33.4(8)
C7 Ni23 Ni24 C13 -89.8(7)
C2 Ni23 Ni24 C13 106.9(6)
C37 Ni23 Ni24 C13 13.5(7)
Ni5 Ni23 Ni24 C13 128.7(4)
Ni16 Ni23 Ni24 C13 64.6(4)
Ni25 Ni23 Ni24 C13 117.7(6)
Cu1 Ni23 Ni24 C13 -171.8(4)
Ni9 Ni23 Ni24 C13 47.9(4)
Ni22 Ni23 Ni24 C13 163.5(4)
C7 Ni23 Ni24 C2 163.4(7)
C37 Ni23 Ni24 C2 -93.4(7)
Ni5 Ni23 Ni24 C2 21.8(4)
Ni16 Ni23 Ni24 C2 -42.3(4)
Ni25 Ni23 Ni24 C2 10.8(6)
Cu1 Ni23 Ni24 C2 81.3(4)
Ni9 Ni23 Ni24 C2 -59.0(4)
Ni22 Ni23 Ni24 C2 56.7(4)
C7 Ni23 Ni24 Ni9 -137.7(5)
C2 Ni23 Ni24 Ni9 59.0(4)
C37 Ni23 Ni24 Ni9 -34.4(5)
Ni5 Ni23 Ni24 Ni9 80.77(8)
Ni16 Ni23 Ni24 Ni9 16.71(9)
Ni25 Ni23 Ni24 Ni9 69.7(4)
Cu1 Ni23 Ni24 Ni9 140.30(8)
Ni22 Ni23 Ni24 Ni9 115.63(8)
C7 Ni23 Ni24 Ni8 162.9(5)
C2 Ni23 Ni24 Ni8 -0.4(4)
C37 Ni23 Ni24 Ni8 -93.8(5)
Ni5 Ni23 Ni24 Ni8 21.37(11)
Ni16 Ni23 Ni24 Ni8 -42.69(12)
Ni25 Ni23 Ni24 Ni8 10.3(4)
Cu1 Ni23 Ni24 Ni8 80.90(10)
Ni9 Ni23 Ni24 Ni8 -59.40(8)
Ni22 Ni23 Ni24 Ni8 56.23(8)
C7 Ni23 Ni24 Ni22 106.7(5)
C2 Ni23 Ni24 Ni22 -56.7(4)
C37 Ni23 Ni24 Ni22 -150.0(5)
Ni5 Ni23 Ni24 Ni22 -34.86(8)
Ni16 Ni23 Ni24 Ni22 -98.92(9)
Ni25 Ni23 Ni24 Ni22 -45.9(4)
Cu1 Ni23 Ni24 Ni22 24.67(8)
Ni9 Ni23 Ni24 Ni22 -115.63(8)
C6 Ni22 Ni24 C5 -0.1(9)
C25 Ni22 Ni24 C5 -103.3(8)
C2 Ni22 Ni24 C5 155.9(8)
Ni5 Ni22 Ni24 C5 135.7(7)
Ni4 Ni22 Ni24 C5 -159.6(7)
Ni8 Ni22 Ni24 C5 -144.5(7)
Ni23 Ni22 Ni24 C5 100.8(7)
Cu1 Ni22 Ni24 C5 77.8(7)
Ni21 Ni22 Ni24 C5 119.3(7)
C6 Ni22 Ni24 C14 98.8(7)
C25 Ni22 Ni24 C14 -4.4(6)
C2 Ni22 Ni24 C14 -105.2(6)
Ni5 Ni22 Ni24 C14 -125.4(4)
Ni4 Ni22 Ni24 C14 -60.7(4)
Ni8 Ni22 Ni24 C14 -45.6(4)
Ni23 Ni22 Ni24 C14 -160.3(4)
Cu1 Ni22 Ni24 C14 176.6(4)
Ni21 Ni22 Ni24 C14 -141.8(5)
C6 Ni22 Ni24 C13 -125.2(9)
C25 Ni22 Ni24 C13 131.7(8)
C2 Ni22 Ni24 C13 30.9(8)
Ni5 Ni22 Ni24 C13 10.7(7)
Ni4 Ni22 Ni24 C13 75.4(7)
Ni8 Ni22 Ni24 C13 90.5(7)
Ni23 Ni22 Ni24 C13 -24.2(7)
Cu1 Ni22 Ni24 C13 -47.3(7)
Ni21 Ni22 Ni24 C13 -5.7(8)
C6 Ni22 Ni24 C2 -156.0(7)
C25 Ni22 Ni24 C2 100.8(6)
Ni5 Ni22 Ni24 C2 -20.2(4)
Ni4 Ni22 Ni24 C2 44.5(4)
Ni8 Ni22 Ni24 C2 59.6(4)
Ni23 Ni22 Ni24 C2 -55.1(4)
Cu1 Ni22 Ni24 C2 -78.1(4)
Ni21 Ni22 Ni24 C2 -36.6(5)
C6 Ni22 Ni24 Ni9 -158.5(6)
C25 Ni22 Ni24 Ni9 98.3(5)
C2 Ni22 Ni24 Ni9 -2.5(4)
Ni5 Ni22 Ni24 Ni9 -22.69(12)
Ni4 Ni22 Ni24 Ni9 42.03(13)
Ni8 Ni22 Ni24 Ni9 57.13(8)
Ni23 Ni22 Ni24 Ni9 -57.57(9)
Cu1 Ni22 Ni24 Ni9 -80.63(11)
Ni21 Ni22 Ni24 Ni9 -39.1(3)
C6 Ni22 Ni24 Ni8 144.4(6)
C25 Ni22 Ni24 Ni8 41.2(5)
C2 Ni22 Ni24 Ni8 -59.6(4)
Ni5 Ni22 Ni24 Ni8 -79.82(9)
Ni4 Ni22 Ni24 Ni8 -15.10(10)
Ni23 Ni22 Ni24 Ni8 -114.69(8)
Cu1 Ni22 Ni24 Ni8 -137.76(9)
Ni21 Ni22 Ni24 Ni8 -96.2(3)
C6 Ni22 Ni24 Ni23 -101.0(6)
C25 Ni22 Ni24 Ni23 155.9(5)
C2 Ni22 Ni24 Ni23 55.1(4)
Ni5 Ni22 Ni24 Ni23 34.87(8)
Ni4 Ni22 Ni24 Ni23 99.59(10)
Ni8 Ni22 Ni24 Ni23 114.69(8)
Cu1 Ni22 Ni24 Ni23 -23.06(8)
Ni21 Ni22 Ni24 Ni23 18.5(3)
C17 Ni16 Ni25 C9 -39.2(13)
C37 Ni16 Ni25 C9 11.1(13)
Ni7 Ni16 Ni25 C9 -147.0(12)
Ni13 Ni16 Ni25 C9 -161(4)
Ni1 Ni16 Ni25 C9 149.3(12)
Ni5 Ni16 Ni25 C9 144.8(12)
Ni23 Ni16 Ni25 C9 78.9(12)
Ni9 Ni16 Ni25 C9 77.7(12)
Ni10 Ni16 Ni25 C9 -139.1(12)
C17 Ni16 Ni25 C37 -50.3(8)
Ni7 Ni16 Ni25 C37 -158.1(6)
Ni13 Ni16 Ni25 C37 -172(95)
Ni1 Ni16 Ni25 C37 138.1(6)
Ni5 Ni16 Ni25 C37 133.6(6)
Ni23 Ni16 Ni25 C37 67.7(6)
Ni9 Ni16 Ni25 C37 66.6(6)
Ni10 Ni16 Ni25 C37 -150.2(6)
C17 Ni16 Ni25 C12 86.4(7)
C37 Ni16 Ni25 C12 136.8(7)
Ni7 Ni16 Ni25 C12 -21.4(4)
Ni13 Ni16 Ni25 C12 -35(4)
Ni1 Ni16 Ni25 C12 -85.1(4)
Ni5 Ni16 Ni25 C12 -89.6(4)
Ni23 Ni16 Ni25 C12 -155.5(4)
Ni9 Ni16 Ni25 C12 -156.6(4)
Ni10 Ni16 Ni25 C12 -13.5(4)
C17 Ni16 Ni25 Ni7 107.8(6)
C37 Ni16 Ni25 Ni7 158.1(6)
Ni13 Ni16 Ni25 Ni7 -14(4)
Ni1 Ni16 Ni25 Ni7 -63.72(9)
Ni5 Ni16 Ni25 Ni7 -68.22(6)
Ni23 Ni16 Ni25 Ni7 -134.15(8)
Ni9 Ni16 Ni25 Ni7 -135.27(10)
Ni10 Ni16 Ni25 Ni7 7.89(7)
C17 Ni16 Ni25 Ni5 176.0(6)
C37 Ni16 Ni25 Ni5 -133.6(6)
Ni7 Ni16 Ni25 Ni5 68.22(6)
Ni13 Ni16 Ni25 Ni5 54(4)
Ni1 Ni16 Ni25 Ni5 4.49(8)
Ni23 Ni16 Ni25 Ni5 -65.93(6)
Ni9 Ni16 Ni25 Ni5 -67.05(9)
Ni10 Ni16 Ni25 Ni5 76.11(8)
C17 Ni16 Ni25 Ni23 -118.1(6)
C37 Ni16 Ni25 Ni23 -67.7(6)
Ni7 Ni16 Ni25 Ni23 134.15(8)
Ni13 Ni16 Ni25 Ni23 120(4)
Ni1 Ni16 Ni25 Ni23 70.42(9)
Ni5 Ni16 Ni25 Ni23 65.93(6)
Ni9 Ni16 Ni25 Ni23 -1.12(8)
Ni10 Ni16 Ni25 Ni23 142.04(9)
C17 Ni16 Ni25 Ni27 141.2(6)
C37 Ni16 Ni25 Ni27 -168.4(6)
Ni7 Ni16 Ni25 Ni27 33.43(8)
Ni13 Ni16 Ni25 Ni27 20(4)
Ni1 Ni16 Ni25 Ni27 -30.30(12)
Ni5 Ni16 Ni25 Ni27 -34.79(8)
Ni23 Ni16 Ni25 Ni27 -100.72(9)
Ni9 Ni16 Ni25 Ni27 -101.84(10)
Ni10 Ni16 Ni25 Ni27 41.32(11)
C17 Ni16 Ni25 Cu1 -155.5(6)
C37 Ni16 Ni25 Cu1 -105.2(6)
Ni7 Ni16 Ni25 Cu1 96.67(8)
Ni13 Ni16 Ni25 Cu1 83(4)
Ni1 Ni16 Ni25 Cu1 32.94(11)
Ni5 Ni16 Ni25 Cu1 28.45(7)
Ni23 Ni16 Ni25 Cu1 -37.48(8)
Ni9 Ni16 Ni25 Cu1 -38.60(12)
Ni10 Ni16 Ni25 Cu1 104.56(9)
C16 Ni7 Ni25 C9 91.2(11)
C12 Ni7 Ni25 C9 0.6(11)
Ni10 Ni7 Ni25 C9 142.3(10)
Ni2 Ni7 Ni25 C9 -137.5(10)
Ni27 Ni7 Ni25 C9 -66.3(10)
Ni5 Ni7 Ni25 C9 -137.1(10)
C1 Ni7 Ni25 C9 -103.4(10)
Ni16 Ni7 Ni25 C9 151.6(10)
Ni17 Ni7 Ni25 C9 -14.0(14)
Ni18 Ni7 Ni25 C9 -67.1(10)
C16 Ni7 Ni25 C37 -43.1(7)
C12 Ni7 Ni25 C37 -133.6(8)
Ni10 Ni7 Ni25 C37 8.0(5)
Ni2 Ni7 Ni25 C37 88.2(5)
Ni27 Ni7 Ni25 C37 159.5(5)
Ni5 Ni7 Ni25 C37 88.7(5)
C1 Ni7 Ni25 C37 122.4(5)
Ni16 Ni7 Ni25 C37 17.4(5)
Ni17 Ni7 Ni25 C37 -148.3(10)
Ni18 Ni7 Ni25 C37 158.7(5)
C16 Ni7 Ni25 C12 90.5(8)
Ni10 Ni7 Ni25 C12 141.7(6)
Ni2 Ni7 Ni25 C12 -138.2(6)
Ni27 Ni7 Ni25 C12 -66.9(6)
Ni5 Ni7 Ni25 C12 -137.7(6)
C1 Ni7 Ni25 C12 -104.0(7)
Ni16 Ni7 Ni25 C12 151.0(6)
Ni17 Ni7 Ni25 C12 -14.6(11)
Ni18 Ni7 Ni25 C12 -67.7(6)
C16 Ni7 Ni25 Ni16 -60.5(5)
C12 Ni7 Ni25 Ni16 -151.0(6)
Ni10 Ni7 Ni25 Ni16 -9.36(9)
Ni2 Ni7 Ni25 Ni16 70.84(10)
Ni27 Ni7 Ni25 Ni16 142.11(9)
Ni5 Ni7 Ni25 Ni16 71.31(7)
C1 Ni7 Ni25 Ni16 105.0(3)
Ni17 Ni7 Ni25 Ni16 -165.7(10)
Ni18 Ni7 Ni25 Ni16 141.29(10)
C16 Ni7 Ni25 Ni5 -131.8(5)
C12 Ni7 Ni25 Ni5 137.7(6)
Ni10 Ni7 Ni25 Ni5 -80.67(10)
Ni2 Ni7 Ni25 Ni5 -0.48(9)
Ni27 Ni7 Ni25 Ni5 70.80(7)
C1 Ni7 Ni25 Ni5 33.7(3)
Ni16 Ni7 Ni25 Ni5 -71.31(7)
Ni17 Ni7 Ni25 Ni5 123.0(10)
Ni18 Ni7 Ni25 Ni5 69.98(9)
C16 Ni7 Ni25 Ni23 -101.0(5)
C12 Ni7 Ni25 Ni23 168.4(6)
Ni10 Ni7 Ni25 Ni23 -49.91(12)
Ni2 Ni7 Ni25 Ni23 30.29(13)
Ni27 Ni7 Ni25 Ni23 101.56(9)
Ni5 Ni7 Ni25 Ni23 30.77(8)
C1 Ni7 Ni25 Ni23 64.5(3)
Ni16 Ni7 Ni25 Ni23 -40.55(8)
Ni17 Ni7 Ni25 Ni23 153.8(10)
Ni18 Ni7 Ni25 Ni23 100.75(10)
C16 Ni7 Ni25 Ni27 157.4(5)
C12 Ni7 Ni25 Ni27 66.9(6)
Ni10 Ni7 Ni25 Ni27 -151.47(11)
Ni2 Ni7 Ni25 Ni27 -71.27(11)
Ni5 Ni7 Ni25 Ni27 -70.80(7)
C1 Ni7 Ni25 Ni27 -37.1(3)
Ni16 Ni7 Ni25 Ni27 -142.11(9)
Ni17 Ni7 Ni25 Ni27 52.2(10)
Ni18 Ni7 Ni25 Ni27 -0.81(9)
C16 Ni7 Ni25 Cu1 -163.6(5)
C12 Ni7 Ni25 Cu1 105.9(6)
Ni10 Ni7 Ni25 Cu1 -112.46(10)
Ni2 Ni7 Ni25 Cu1 -32.27(14)
Ni27 Ni7 Ni25 Cu1 39.01(9)
Ni5 Ni7 Ni25 Cu1 -31.79(8)
C1 Ni7 Ni25 Cu1 1.9(3)
Ni16 Ni7 Ni25 Cu1 -103.10(9)
Ni17 Ni7 Ni25 Cu1 91.2(10)
Ni18 Ni7 Ni25 Cu1 38.19(12)
C1 Ni5 Ni25 C9 86.9(11)
C2 Ni5 Ni25 C9 -100.9(11)
Cu1 Ni5 Ni25 C9 -3.7(10)
Ni1 Ni5 Ni25 C9 -154.8(10)
Ni22 Ni5 Ni25 C9 -44.2(10)
Ni23 Ni5 Ni25 C9 -78.2(10)
Ni7 Ni5 Ni25 C9 137.9(10)
Ni2 Ni5 Ni25 C9 138.3(10)
Ni4 Ni5 Ni25 C9 53(4)
Ni16 Ni5 Ni25 C9 -150.3(10)
Ni27 Ni5 Ni25 C9 68.7(10)
C1 Ni5 Ni25 C37 -156.7(6)
C2 Ni5 Ni25 C37 15.4(6)
Cu1 Ni5 Ni25 C37 112.6(4)
Ni1 Ni5 Ni25 C37 -38.5(4)
Ni22 Ni5 Ni25 C37 72.1(4)
Ni23 Ni5 Ni25 C37 38.1(4)
Ni7 Ni5 Ni25 C37 -105.8(4)
Ni2 Ni5 Ni25 C37 -105.4(4)
Ni4 Ni5 Ni25 C37 169(4)
Ni16 Ni5 Ni25 C37 -33.9(4)
Ni27 Ni5 Ni25 C37 -174.9(4)
C1 Ni5 Ni25 C12 -21.2(6)
C2 Ni5 Ni25 C12 151.0(6)
Cu1 Ni5 Ni25 C12 -111.8(5)
Ni1 Ni5 Ni25 C12 97.1(5)
Ni22 Ni5 Ni25 C12 -152.3(5)
Ni23 Ni5 Ni25 C12 173.7(5)
Ni7 Ni5 Ni25 C12 29.7(5)
Ni2 Ni5 Ni25 C12 30.2(5)
Ni4 Ni5 Ni25 C12 -55(4)
Ni16 Ni5 Ni25 C12 101.6(5)
Ni27 Ni5 Ni25 C12 -39.4(5)
C1 Ni5 Ni25 Ni16 -122.8(4)
C2 Ni5 Ni25 Ni16 49.4(4)
Cu1 Ni5 Ni25 Ni16 146.56(9)
Ni1 Ni5 Ni25 Ni16 -4.54(8)
Ni22 Ni5 Ni25 Ni16 106.05(10)
Ni23 Ni5 Ni25 Ni16 72.09(7)
Ni7 Ni5 Ni25 Ni16 -71.86(7)
Ni2 Ni5 Ni25 Ni16 -71.42(9)
Ni4 Ni5 Ni25 Ni16 -157(4)
Ni27 Ni5 Ni25 Ni16 -140.99(8)
C1 Ni5 Ni25 Ni7 -50.9(4)
C2 Ni5 Ni25 Ni7 121.2(4)
Cu1 Ni5 Ni25 Ni7 -141.58(10)
Ni1 Ni5 Ni25 Ni7 67.32(9)
Ni22 Ni5 Ni25 Ni7 177.91(11)
Ni23 Ni5 Ni25 Ni7 143.95(9)
Ni2 Ni5 Ni25 Ni7 0.44(9)
Ni4 Ni5 Ni25 Ni7 -85(4)
Ni16 Ni5 Ni25 Ni7 71.86(7)
Ni27 Ni5 Ni25 Ni7 -69.13(8)
C1 Ni5 Ni25 Ni23 165.1(4)
C2 Ni5 Ni25 Ni23 -22.7(4)
Cu1 Ni5 Ni25 Ni23 74.47(8)
Ni1 Ni5 Ni25 Ni23 -76.64(9)
Ni22 Ni5 Ni25 Ni23 33.96(10)
Ni7 Ni5 Ni25 Ni23 -143.95(9)
Ni2 Ni5 Ni25 Ni23 -143.51(10)
Ni4 Ni5 Ni25 Ni23 131(4)
Ni16 Ni5 Ni25 Ni23 -72.09(7)
Ni27 Ni5 Ni25 Ni23 146.91(9)
C1 Ni5 Ni25 Ni27 18.2(4)
C2 Ni5 Ni25 Ni27 -169.6(4)
Cu1 Ni5 Ni25 Ni27 -72.45(8)
Ni1 Ni5 Ni25 Ni27 136.45(9)
Ni22 Ni5 Ni25 Ni27 -112.95(11)
Ni23 Ni5 Ni25 Ni27 -146.91(9)
Ni7 Ni5 Ni25 Ni27 69.13(8)
Ni2 Ni5 Ni25 Ni27 69.58(9)
Ni4 Ni5 Ni25 Ni27 -16(4)
Ni16 Ni5 Ni25 Ni27 140.99(8)
C1 Ni5 Ni25 Cu1 90.7(4)
C2 Ni5 Ni25 Cu1 -97.2(4)
Ni1 Ni5 Ni25 Cu1 -151.10(10)
Ni22 Ni5 Ni25 Cu1 -40.51(10)
Ni23 Ni5 Ni25 Cu1 -74.47(8)
Ni7 Ni5 Ni25 Cu1 141.58(10)
Ni2 Ni5 Ni25 Cu1 142.03(11)
Ni4 Ni5 Ni25 Cu1 56(4)
Ni16 Ni5 Ni25 Cu1 -146.56(9)
Ni27 Ni5 Ni25 Cu1 72.45(8)
C7 Ni23 Ni25 C9 1.1(8)
C2 Ni23 Ni25 C9 162.5(7)
C37 Ni23 Ni25 C9 -87.5(7)
Ni5 Ni23 Ni25 C9 140.7(6)
Ni24 Ni23 Ni25 C9 153.0(7)
Ni16 Ni23 Ni25 C9 -146.9(6)
Cu1 Ni23 Ni25 C9 74.9(6)
Ni9 Ni23 Ni25 C9 -145.9(6)
Ni22 Ni23 Ni25 C9 112.5(6)
C7 Ni23 Ni25 C37 88.6(7)
C2 Ni23 Ni25 C37 -110.0(6)
Ni5 Ni23 Ni25 C37 -131.8(5)
Ni24 Ni23 Ni25 C37 -119.6(6)
Ni16 Ni23 Ni25 C37 -59.5(5)
Cu1 Ni23 Ni25 C37 162.3(5)
Ni9 Ni23 Ni25 C37 -58.5(5)
Ni22 Ni23 Ni25 C37 -160.0(5)
C7 Ni23 Ni25 C12 -153.0(12)
C2 Ni23 Ni25 C12 8.4(11)
C37 Ni23 Ni25 C12 118.4(11)
Ni5 Ni23 Ni25 C12 -13.4(10)
Ni24 Ni23 Ni25 C12 -1.2(11)
Ni16 Ni23 Ni25 C12 58.9(10)
Cu1 Ni23 Ni25 C12 -79.3(10)
Ni9 Ni23 Ni25 C12 60.0(10)
Ni22 Ni23 Ni25 C12 -41.6(10)
C7 Ni23 Ni25 Ni16 148.1(5)
C2 Ni23 Ni25 Ni16 -50.5(4)
C37 Ni23 Ni25 Ni16 59.5(5)
Ni5 Ni23 Ni25 Ni16 -72.32(6)
Ni24 Ni23 Ni25 Ni16 -60.1(4)
Cu1 Ni23 Ni25 Ni16 -138.19(8)
Ni9 Ni23 Ni25 Ni16 1.04(8)
Ni22 Ni23 Ni25 Ni16 -100.54(9)
C7 Ni23 Ni25 Ni7 -171.1(5)
C2 Ni23 Ni25 Ni7 -9.7(4)
C37 Ni23 Ni25 Ni7 100.3(5)
Ni5 Ni23 Ni25 Ni7 -31.55(8)
Ni24 Ni23 Ni25 Ni7 -19.3(4)
Ni16 Ni23 Ni25 Ni7 40.77(7)
Cu1 Ni23 Ni25 Ni7 -97.42(8)
Ni9 Ni23 Ni25 Ni7 41.80(11)
Ni22 Ni23 Ni25 Ni7 -59.78(10)
C7 Ni23 Ni25 Ni5 -139.6(5)
C2 Ni23 Ni25 Ni5 21.8(4)
C37 Ni23 Ni25 Ni5 131.8(5)
Ni24 Ni23 Ni25 Ni5 12.2(4)
Ni16 Ni23 Ni25 Ni5 72.32(6)
Cu1 Ni23 Ni25 Ni5 -65.87(6)
Ni9 Ni23 Ni25 Ni5 73.35(8)
Ni22 Ni23 Ni25 Ni5 -28.23(7)
C7 Ni23 Ni25 Ni27 -110.1(5)
C2 Ni23 Ni25 Ni27 51.3(4)
C37 Ni23 Ni25 Ni27 161.3(5)
Ni5 Ni23 Ni25 Ni27 29.53(8)
Ni24 Ni23 Ni25 Ni27 41.8(4)
Ni16 Ni23 Ni25 Ni27 101.85(8)
Cu1 Ni23 Ni25 Ni27 -36.34(7)
Ni9 Ni23 Ni25 Ni27 102.89(9)
Ni22 Ni23 Ni25 Ni27 1.31(11)
C7 Ni23 Ni25 Cu1 -73.7(5)
C2 Ni23 Ni25 Cu1 87.7(4)
C37 Ni23 Ni25 Cu1 -162.3(5)
Ni5 Ni23 Ni25 Cu1 65.87(6)
Ni24 Ni23 Ni25 Cu1 78.1(4)
Ni16 Ni23 Ni25 Cu1 138.19(8)
Ni9 Ni23 Ni25 Cu1 139.23(9)
Ni22 Ni23 Ni25 Cu1 37.64(8)
C15 Ni17 Ni26 C31 -10.0(13)
C36 Ni17 Ni26 C31 -14.1(11)
C3 Ni17 Ni26 C31 155.0(10)
Ni31 Ni17 Ni26 C31 65.4(10)
Ni2 Ni17 Ni26 C31 178.2(9)
Ni15 Ni17 Ni26 C31 118.1(9)
Ni10 Ni17 Ni26 C31 -123.5(9)
Ni18 Ni17 Ni26 C31 137.0(9)
Ni7 Ni17 Ni26 C31 -131.8(9)
C15 Ni17 Ni26 C36 4.1(11)
C3 Ni17 Ni26 C36 169.1(8)
Ni31 Ni17 Ni26 C36 79.6(8)
Ni2 Ni17 Ni26 C36 -167.7(7)
Ni15 Ni17 Ni26 C36 132.2(7)
Ni10 Ni17 Ni26 C36 -109.3(7)
Ni18 Ni17 Ni26 C36 151.1(7)
Ni7 Ni17 Ni26 C36 -117.7(7)
C15 Ni17 Ni26 C3 -165.0(11)
C36 Ni17 Ni26 C3 -169.1(8)
Ni31 Ni17 Ni26 C3 -89.6(6)
Ni2 Ni17 Ni26 C3 23.2(4)
Ni15 Ni17 Ni26 C3 -36.9(4)
Ni10 Ni17 Ni26 C3 81.5(4)
Ni18 Ni17 Ni26 C3 -18.0(5)
Ni7 Ni17 Ni26 C3 73.2(4)
C15 Ni17 Ni26 Ni31 -75.4(11)
C36 Ni17 Ni26 Ni31 -79.6(8)
C3 Ni17 Ni26 Ni31 89.6(6)
Ni2 Ni17 Ni26 Ni31 112.8(5)
Ni15 Ni17 Ni26 Ni31 52.7(5)
Ni10 Ni17 Ni26 Ni31 171.1(5)
Ni18 Ni17 Ni26 Ni31 71.5(5)
Ni7 Ni17 Ni26 Ni31 162.7(5)
C15 Ni17 Ni26 Ni14 -137.3(10)
C36 Ni17 Ni26 Ni14 -141.4(7)
C3 Ni17 Ni26 Ni14 27.8(4)
Ni31 Ni17 Ni26 Ni14 -61.8(5)
Ni2 Ni17 Ni26 Ni14 50.95(8)
Ni15 Ni17 Ni26 Ni14 -9.12(8)
Ni10 Ni17 Ni26 Ni14 109.30(8)
Ni18 Ni17 Ni26 Ni14 9.73(17)
Ni7 Ni17 Ni26 Ni14 100.92(10)
C15 Ni17 Ni26 Ni3 163.3(10)
C36 Ni17 Ni26 Ni3 159.2(7)
C3 Ni17 Ni26 Ni3 -31.7(4)
Ni31 Ni17 Ni26 Ni3 -121.3(5)
Ni2 Ni17 Ni26 Ni3 -8.51(7)
Ni15 Ni17 Ni26 Ni3 -68.58(7)
Ni10 Ni17 Ni26 Ni3 49.84(6)
Ni18 Ni17 Ni26 Ni3 -49.73(16)
Ni7 Ni17 Ni26 Ni3 41.46(11)
C15 Ni17 Ni26 Cu2 175.2(10)
C36 Ni17 Ni26 Cu2 171.0(7)
C3 Ni17 Ni26 Cu2 -19.8(5)
Ni31 Ni17 Ni26 Cu2 -109.4(5)
Ni2 Ni17 Ni26 Cu2 3.35(18)
Ni15 Ni17 Ni26 Cu2 -56.71(17)
Ni10 Ni17 Ni26 Cu2 61.70(16)
Ni18 Ni17 Ni26 Cu2 -37.9(3)
Ni7 Ni17 Ni26 Cu2 53.3(2)
C15 Ni17 Ni26 Ni10 113.4(10)
C36 Ni17 Ni26 Ni10 109.3(7)
C3 Ni17 Ni26 Ni10 -81.5(4)
Ni31 Ni17 Ni26 Ni10 -171.1(5)
Ni2 Ni17 Ni26 Ni10 -58.35(6)
Ni15 Ni17 Ni26 Ni10 -118.42(7)
Ni18 Ni17 Ni26 Ni10 -99.57(15)
Ni7 Ni17 Ni26 Ni10 -8.38(8)
C28 Ni14 Ni26 C31 -12.5(9)
C3 Ni14 Ni26 C31 -176.6(9)
C26 Ni14 Ni26 C31 134.5(13)
C38 Ni14 Ni26 C31 -102.2(8)
Ni6 Ni14 Ni26 C31 158.0(7)
Ni15 Ni14 Ni26 C31 -138.2(7)
Ni3 Ni14 Ni26 C31 126.0(7)
Ni19 Ni14 Ni26 C31 94.6(7)
Ni31 Ni14 Ni26 C31 -94.8(8)
Cu2 Ni14 Ni26 C31 62.7(7)
C28 Ni14 Ni26 C36 97.6(8)
C3 Ni14 Ni26 C36 -66.5(8)
C26 Ni14 Ni26 C36 -115.4(12)
C38 Ni14 Ni26 C36 7.9(7)
Ni6 Ni14 Ni26 C36 -91.9(6)
Ni15 Ni14 Ni26 C36 -28.1(6)
Ni3 Ni14 Ni26 C36 -123.9(6)
Ni19 Ni14 Ni26 C36 -155.3(6)
Ni31 Ni14 Ni26 C36 15.3(7)
Cu2 Ni14 Ni26 C36 172.8(6)
C28 Ni14 Ni26 C3 164.1(8)
C26 Ni14 Ni26 C3 -48.9(12)
C38 Ni14 Ni26 C3 74.4(6)
Ni6 Ni14 Ni26 C3 -25.4(5)
Ni15 Ni14 Ni26 C3 38.4(5)
Ni3 Ni14 Ni26 C3 -57.4(5)
Ni19 Ni14 Ni26 C3 -88.8(5)
Ni31 Ni14 Ni26 C3 81.8(7)
Cu2 Ni14 Ni26 C3 -120.7(5)
C28 Ni14 Ni26 Ni31 82.3(8)
C3 Ni14 Ni26 Ni31 -81.8(7)
C26 Ni14 Ni26 Ni31 -130.7(12)
C38 Ni14 Ni26 Ni31 -7.5(6)
Ni6 Ni14 Ni26 Ni31 -107.2(5)
Ni15 Ni14 Ni26 Ni31 -43.5(5)
Ni3 Ni14 Ni26 Ni31 -139.2(5)
Ni19 Ni14 Ni26 Ni31 -170.6(5)
Cu2 Ni14 Ni26 Ni31 157.5(5)
C28 Ni14 Ni26 Ni17 135.1(6)
C3 Ni14 Ni26 Ni17 -29.1(5)
C26 Ni14 Ni26 Ni17 -78.0(11)
C38 Ni14 Ni26 Ni17 45.3(3)
Ni6 Ni14 Ni26 Ni17 -54.45(11)
Ni15 Ni14 Ni26 Ni17 9.33(8)
Ni3 Ni14 Ni26 Ni17 -86.42(8)
Ni19 Ni14 Ni26 Ni17 -117.82(9)
Ni31 Ni14 Ni26 Ni17 52.8(5)
Cu2 Ni14 Ni26 Ni17 -149.72(9)
C28 Ni14 Ni26 Ni3 -138.5(6)
C3 Ni14 Ni26 Ni3 57.4(5)
C26 Ni14 Ni26 Ni3 8.5(11)
C38 Ni14 Ni26 Ni3 131.7(3)
Ni6 Ni14 Ni26 Ni3 31.97(9)
Ni15 Ni14 Ni26 Ni3 95.75(7)
Ni19 Ni14 Ni26 Ni3 -31.40(8)
Ni31 Ni14 Ni26 Ni3 139.2(5)
Cu2 Ni14 Ni26 Ni3 -63.29(7)
C28 Ni14 Ni26 Cu2 -75.2(6)
C3 Ni14 Ni26 Cu2 120.7(5)
C26 Ni14 Ni26 Cu2 71.8(11)
C38 Ni14 Ni26 Cu2 -165.0(3)
Ni6 Ni14 Ni26 Cu2 95.27(10)
Ni15 Ni14 Ni26 Cu2 159.05(8)
Ni3 Ni14 Ni26 Cu2 63.29(7)
Ni19 Ni14 Ni26 Cu2 31.89(8)
Ni31 Ni14 Ni26 Cu2 -157.5(5)
C28 Ni14 Ni26 Ni10 -167.4(6)
C3 Ni14 Ni26 Ni10 28.5(5)
C26 Ni14 Ni26 Ni10 -20.5(11)
C38 Ni14 Ni26 Ni10 102.8(3)
Ni6 Ni14 Ni26 Ni10 3.06(13)
Ni15 Ni14 Ni26 Ni10 66.84(9)
Ni3 Ni14 Ni26 Ni10 -28.91(8)
Ni19 Ni14 Ni26 Ni10 -60.32(11)
Ni31 Ni14 Ni26 Ni10 110.3(5)
Cu2 Ni14 Ni26 Ni10 -92.21(9)
C4 Ni3 Ni26 C31 75.5(9)
C3 Ni3 Ni26 C31 -151.1(8)
Cu2 Ni3 Ni26 C31 -14.4(7)
Ni1 Ni3 Ni26 C31 138.2(7)
Ni2 Ni3 Ni26 C31 -177.0(7)
Ni6 Ni3 Ni26 C31 -121.4(7)
Ni28 Ni3 Ni26 C31 60.3(7)
Ni14 Ni3 Ni26 C31 -90.5(7)
Ni10 Ni3 Ni26 C31 123.1(7)
Ni29 Ni3 Ni26 C31 15.8(7)
Ni19 Ni3 Ni26 C31 -58.9(7)
C4 Ni3 Ni26 C36 -77.1(9)
C3 Ni3 Ni26 C36 56.4(9)
Cu2 Ni3 Ni26 C36 -166.9(7)
Ni1 Ni3 Ni26 C36 -14.4(7)
Ni2 Ni3 Ni26 C36 30.4(7)
Ni6 Ni3 Ni26 C36 86.0(7)
Ni28 Ni3 Ni26 C36 -92.3(7)
Ni14 Ni3 Ni26 C36 116.9(7)
Ni10 Ni3 Ni26 C36 -29.5(7)
Ni29 Ni3 Ni26 C36 -136.8(7)
Ni19 Ni3 Ni26 C36 148.5(7)
C4 Ni3 Ni26 C3 -133.4(7)
Cu2 Ni3 Ni26 C3 136.7(5)
Ni1 Ni3 Ni26 C3 -70.7(5)
Ni2 Ni3 Ni26 C3 -25.9(5)
Ni6 Ni3 Ni26 C3 29.6(5)
Ni28 Ni3 Ni26 C3 -148.6(5)
Ni14 Ni3 Ni26 C3 60.6(5)
Ni10 Ni3 Ni26 C3 -85.9(5)
Ni29 Ni3 Ni26 C3 166.8(5)
Ni19 Ni3 Ni26 C3 92.2(5)
C4 Ni3 Ni26 Ni31 -151.7(7)
C3 Ni3 Ni26 Ni31 -18.2(7)
Cu2 Ni3 Ni26 Ni31 118.5(5)
Ni1 Ni3 Ni26 Ni31 -89.0(5)
Ni2 Ni3 Ni26 Ni31 -44.2(5)
Ni6 Ni3 Ni26 Ni31 11.4(5)
Ni28 Ni3 Ni26 Ni31 -166.9(5)
Ni14 Ni3 Ni26 Ni31 42.3(5)
Ni10 Ni3 Ni26 Ni31 -104.1(5)
Ni29 Ni3 Ni26 Ni31 148.6(5)
Ni19 Ni3 Ni26 Ni31 73.9(5)
C4 Ni3 Ni26 Ni17 -98.9(5)
C3 Ni3 Ni26 Ni17 34.5(5)
Cu2 Ni3 Ni26 Ni17 171.22(10)
Ni1 Ni3 Ni26 Ni17 -36.21(12)
Ni2 Ni3 Ni26 Ni17 8.60(7)
Ni6 Ni3 Ni26 Ni17 64.15(9)
Ni28 Ni3 Ni26 Ni17 -114.11(8)
Ni14 Ni3 Ni26 Ni17 95.09(9)
Ni10 Ni3 Ni26 Ni17 -51.35(7)
Ni29 Ni3 Ni26 Ni17 -158.65(9)
Ni19 Ni3 Ni26 Ni17 126.68(9)
C4 Ni3 Ni26 Ni14 166.0(5)
C3 Ni3 Ni26 Ni14 -60.6(5)
Cu2 Ni3 Ni26 Ni14 76.13(8)
Ni1 Ni3 Ni26 Ni14 -131.30(11)
Ni2 Ni3 Ni26 Ni14 -86.50(7)
Ni6 Ni3 Ni26 Ni14 -30.95(8)
Ni28 Ni3 Ni26 Ni14 150.80(9)
Ni10 Ni3 Ni26 Ni14 -146.44(9)
Ni29 Ni3 Ni26 Ni14 106.25(10)
Ni19 Ni3 Ni26 Ni14 31.59(9)
C4 Ni3 Ni26 Cu2 89.9(5)
C3 Ni3 Ni26 Cu2 -136.7(5)
Ni1 Ni3 Ni26 Cu2 152.57(12)
Ni2 Ni3 Ni26 Cu2 -162.63(9)
Ni6 Ni3 Ni26 Cu2 -107.08(9)
Ni28 Ni3 Ni26 Cu2 74.67(8)
Ni14 Ni3 Ni26 Cu2 -76.13(8)
Ni10 Ni3 Ni26 Cu2 137.43(9)
Ni29 Ni3 Ni26 Cu2 30.12(10)
Ni19 Ni3 Ni26 Cu2 -44.54(9)
C4 Ni3 Ni26 Ni10 -47.6(5)
C3 Ni3 Ni26 Ni10 85.9(5)
Cu2 Ni3 Ni26 Ni10 -137.43(9)
Ni1 Ni3 Ni26 Ni10 15.14(10)
Ni2 Ni3 Ni26 Ni10 59.94(6)
Ni6 Ni3 Ni26 Ni10 115.49(8)
Ni28 Ni3 Ni26 Ni10 -62.76(7)
Ni14 Ni3 Ni26 Ni10 146.44(9)
Ni29 Ni3 Ni26 Ni10 -107.31(10)
Ni19 Ni3 Ni26 Ni10 178.03(10)
C35 Ni10 Ni26 C31 3.0(11)
C16 Ni10 Ni26 C31 86.0(11)
Ni7 Ni10 Ni26 C31 139.9(10)
Ni3 Ni10 Ni26 C31 -115.5(10)
Ni28 Ni10 Ni26 C31 -51.3(10)
Ni17 Ni10 Ni26 C31 131.5(10)
Ni2 Ni10 Ni26 C31 -172.3(10)
Ni16 Ni10 Ni26 C31 -156.9(10)
Ni1 Ni10 Ni26 C31 -127.0(10)
Ni13 Ni10 Ni26 C31 -65.0(10)
C35 Ni10 Ni26 C36 -82.5(7)
C16 Ni10 Ni26 C36 0.5(7)
Ni7 Ni10 Ni26 C36 54.4(5)
Ni3 Ni10 Ni26 C36 159.0(5)
Ni28 Ni10 Ni26 C36 -136.8(5)
Ni17 Ni10 Ni26 C36 46.0(5)
Ni2 Ni10 Ni26 C36 102.2(5)
Ni16 Ni10 Ni26 C36 117.5(6)
Ni1 Ni10 Ni26 C36 147.4(5)
Ni13 Ni10 Ni26 C36 -150.6(5)
C35 Ni10 Ni26 C3 172.1(7)
C16 Ni10 Ni26 C3 -104.9(7)
Ni7 Ni10 Ni26 C3 -51.0(4)
Ni3 Ni10 Ni26 C3 53.6(4)
Ni28 Ni10 Ni26 C3 117.8(4)
Ni17 Ni10 Ni26 C3 -59.4(4)
Ni2 Ni10 Ni26 C3 -3.2(4)
Ni16 Ni10 Ni26 C3 12.2(6)
Ni1 Ni10 Ni26 C3 42.1(4)
Ni13 Ni10 Ni26 C3 104.0(4)
C35 Ni10 Ni26 Ni31 -136.7(7)
C16 Ni10 Ni26 Ni31 -53.8(7)
Ni7 Ni10 Ni26 Ni31 0.1(5)
Ni3 Ni10 Ni26 Ni31 104.8(5)
Ni28 Ni10 Ni26 Ni31 168.9(5)
Ni17 Ni10 Ni26 Ni31 -8.3(5)
Ni2 Ni10 Ni26 Ni31 47.9(5)
Ni16 Ni10 Ni26 Ni31 63.3(6)
Ni1 Ni10 Ni26 Ni31 93.2(5)
Ni13 Ni10 Ni26 Ni31 155.2(5)
C35 Ni10 Ni26 Ni17 -128.5(5)
C16 Ni10 Ni26 Ni17 -45.5(5)
Ni7 Ni10 Ni26 Ni17 8.39(8)
Ni3 Ni10 Ni26 Ni17 113.00(8)
Ni28 Ni10 Ni26 Ni17 177.18(8)
Ni2 Ni10 Ni26 Ni17 56.19(7)
Ni16 Ni10 Ni26 Ni17 71.6(4)
Ni1 Ni10 Ni26 Ni17 101.46(9)
Ni13 Ni10 Ni26 Ni17 163.44(10)
C35 Ni10 Ni26 Ni14 148.7(6)
C16 Ni10 Ni26 Ni14 -128.3(5)
Ni7 Ni10 Ni26 Ni14 -74.44(11)
Ni3 Ni10 Ni26 Ni14 30.17(8)
Ni28 Ni10 Ni26 Ni14 94.35(10)
Ni17 Ni10 Ni26 Ni14 -82.83(10)
Ni2 Ni10 Ni26 Ni14 -26.64(10)
Ni16 Ni10 Ni26 Ni14 -11.3(4)
Ni1 Ni10 Ni26 Ni14 18.62(12)
Ni13 Ni10 Ni26 Ni14 80.61(12)
C35 Ni10 Ni26 Ni3 118.5(6)
C16 Ni10 Ni26 Ni3 -158.5(5)
Ni7 Ni10 Ni26 Ni3 -104.61(9)
Ni28 Ni10 Ni26 Ni3 64.18(7)
Ni17 Ni10 Ni26 Ni3 -113.00(8)
Ni2 Ni10 Ni26 Ni3 -56.81(6)
Ni16 Ni10 Ni26 Ni3 -41.4(4)
Ni1 Ni10 Ni26 Ni3 -11.55(8)
Ni13 Ni10 Ni26 Ni3 50.44(9)
C35 Ni10 Ni26 Cu2 84.4(5)
C16 Ni10 Ni26 Cu2 167.3(5)
Ni7 Ni10 Ni26 Cu2 -138.77(9)
Ni3 Ni10 Ni26 Cu2 -34.15(7)
Ni28 Ni10 Ni26 Cu2 30.02(8)
Ni17 Ni10 Ni26 Cu2 -147.16(9)
Ni2 Ni10 Ni26 Cu2 -90.96(8)
Ni16 Ni10 Ni26 Cu2 -75.6(4)
Ni1 Ni10 Ni26 Cu2 -45.70(10)
Ni13 Ni10 Ni26 Cu2 16.29(11)
C16 Ni7 Ni27 C10 -13.1(17)
C12 Ni7 Ni27 C10 -9.6(13)
Ni10 Ni7 Ni27 C10 167.4(12)
Ni2 Ni7 Ni27 C10 -179.7(12)
Ni25 Ni7 Ni27 C10 52.4(12)
Ni5 Ni7 Ni27 C10 124.2(12)
C1 Ni7 Ni27 C10 175.5(13)
Ni16 Ni7 Ni27 C10 87.5(12)
Ni17 Ni7 Ni27 C10 -123.2(12)
Ni18 Ni7 Ni27 C10 -128.4(12)
C16 Ni7 Ni27 C1 171.4(12)
C12 Ni7 Ni27 C1 175.0(7)
Ni10 Ni7 Ni27 C1 -8.1(4)
Ni2 Ni7 Ni27 C1 4.8(4)
Ni25 Ni7 Ni27 C1 -123.0(4)
Ni5 Ni7 Ni27 C1 -51.3(4)
Ni16 Ni7 Ni27 C1 -87.9(4)
Ni17 Ni7 Ni27 C1 61.3(4)
Ni18 Ni7 Ni27 C1 56.1(4)
C16 Ni7 Ni27 C12 -3.5(13)
Ni10 Ni7 Ni27 C12 176.9(6)
Ni2 Ni7 Ni27 C12 -170.1(6)
Ni25 Ni7 Ni27 C12 62.0(6)
Ni5 Ni7 Ni27 C12 133.8(6)
C1 Ni7 Ni27 C12 -175.0(7)
Ni16 Ni7 Ni27 C12 97.1(6)
Ni17 Ni7 Ni27 C12 -113.7(6)
Ni18 Ni7 Ni27 C12 -118.8(6)
C16 Ni7 Ni27 C11 82.5(12)
C12 Ni7 Ni27 C11 86.0(7)
Ni10 Ni7 Ni27 C11 -97.1(5)
Ni2 Ni7 Ni27 C11 -84.1(4)
Ni25 Ni7 Ni27 C11 148.0(4)
Ni5 Ni7 Ni27 C11 -140.2(4)
C1 Ni7 Ni27 C11 -89.0(6)
Ni16 Ni7 Ni27 C11 -176.9(4)
Ni17 Ni7 Ni27 C11 -27.7(4)
Ni18 Ni7 Ni27 C11 -32.8(4)
C16 Ni7 Ni27 Ni18 115.3(12)
C12 Ni7 Ni27 Ni18 118.8(6)
Ni10 Ni7 Ni27 Ni18 -64.2(2)
Ni2 Ni7 Ni27 Ni18 -51.29(7)
Ni25 Ni7 Ni27 Ni18 -179.15(9)
Ni5 Ni7 Ni27 Ni18 -107.39(7)
C1 Ni7 Ni27 Ni18 -56.1(4)
Ni16 Ni7 Ni27 Ni18 -144.07(9)
Ni17 Ni7 Ni27 Ni18 5.17(9)
C16 Ni7 Ni27 Ni21 -169.1(12)
C12 Ni7 Ni27 Ni21 -165.6(6)
Ni10 Ni7 Ni27 Ni21 11.3(3)
Ni2 Ni7 Ni27 Ni21 24.27(10)
Ni25 Ni7 Ni27 Ni21 -103.59(10)
Ni5 Ni7 Ni27 Ni21 -31.82(8)
C1 Ni7 Ni27 Ni21 19.4(4)
Ni16 Ni7 Ni27 Ni21 -68.50(11)
Ni17 Ni7 Ni27 Ni21 80.73(11)
Ni18 Ni7 Ni27 Ni21 75.56(9)
C16 Ni7 Ni27 Ni5 -137.3(12)
C12 Ni7 Ni27 Ni5 -133.8(6)
Ni10 Ni7 Ni27 Ni5 43.1(2)
Ni2 Ni7 Ni27 Ni5 56.10(6)
Ni25 Ni7 Ni27 Ni5 -71.77(7)
C1 Ni7 Ni27 Ni5 51.3(4)
Ni16 Ni7 Ni27 Ni5 -36.68(8)
Ni17 Ni7 Ni27 Ni5 112.56(9)
Ni18 Ni7 Ni27 Ni5 107.39(7)
C16 Ni7 Ni27 Ni25 -65.5(12)
C12 Ni7 Ni27 Ni25 -62.0(6)
Ni10 Ni7 Ni27 Ni25 114.9(2)
Ni2 Ni7 Ni27 Ni25 127.86(8)
Ni5 Ni7 Ni27 Ni25 71.77(7)
C1 Ni7 Ni27 Ni25 123.0(4)
Ni16 Ni7 Ni27 Ni25 35.09(8)
Ni17 Ni7 Ni27 Ni25 -175.68(10)
Ni18 Ni7 Ni27 Ni25 179.15(9)
C16 Ni7 Ni27 Cu1 -105.5(12)
C12 Ni7 Ni27 Cu1 -102.0(6)
Ni10 Ni7 Ni27 Cu1 74.9(2)
Ni2 Ni7 Ni27 Cu1 87.87(8)
Ni25 Ni7 Ni27 Cu1 -40.00(8)
Ni5 Ni7 Ni27 Cu1 31.77(7)
C1 Ni7 Ni27 Cu1 83.0(4)
Ni16 Ni7 Ni27 Cu1 -4.91(11)
Ni17 Ni7 Ni27 Cu1 144.33(8)
Ni18 Ni7 Ni27 Cu1 139.15(10)
C11 Ni18 Ni27 C10 17.3(11)
C23 Ni18 Ni27 C10 -38.2(16)
C1 Ni18 Ni27 C10 -138.9(10)
Ni15 Ni18 Ni27 C10 -148.7(9)
Ni11 Ni18 Ni27 C10 -110.5(9)
Ni2 Ni18 Ni27 C10 -169.2(9)
Ni17 Ni18 Ni27 C10 137.7(9)
Ni7 Ni18 Ni27 C10 143.1(9)
C11 Ni18 Ni27 C1 156.2(8)
C23 Ni18 Ni27 C1 100.7(14)
Ni15 Ni18 Ni27 C1 -9.8(5)
Ni11 Ni18 Ni27 C1 28.5(4)
Ni2 Ni18 Ni27 C1 -30.3(4)
Ni17 Ni18 Ni27 C1 -83.4(4)
Ni7 Ni18 Ni27 C1 -78.0(4)
C11 Ni18 Ni27 C12 -86.2(8)
C23 Ni18 Ni27 C12 -141.7(14)
C1 Ni18 Ni27 C12 117.5(6)
Ni15 Ni18 Ni27 C12 107.8(5)
Ni11 Ni18 Ni27 C12 146.0(5)
Ni2 Ni18 Ni27 C12 87.3(5)
Ni17 Ni18 Ni27 C12 34.2(5)
Ni7 Ni18 Ni27 C12 39.5(5)
C23 Ni18 Ni27 C11 -55.5(15)
C1 Ni18 Ni27 C11 -156.2(8)
Ni15 Ni18 Ni27 C11 -166.0(7)
Ni11 Ni18 Ni27 C11 -127.8(7)
Ni2 Ni18 Ni27 C11 173.5(7)
Ni17 Ni18 Ni27 C11 120.4(7)
Ni7 Ni18 Ni27 C11 125.8(7)
C11 Ni18 Ni27 Ni7 -125.8(7)
C23 Ni18 Ni27 Ni7 178.8(13)
C1 Ni18 Ni27 Ni7 78.0(4)
Ni15 Ni18 Ni27 Ni7 68.22(17)
Ni11 Ni18 Ni27 Ni7 106.48(8)
Ni2 Ni18 Ni27 Ni7 47.73(7)
Ni17 Ni18 Ni27 Ni7 -5.35(9)
C11 Ni18 Ni27 Ni21 118.8(7)
C23 Ni18 Ni27 Ni21 63.3(13)
C1 Ni18 Ni27 Ni21 -37.4(4)
Ni15 Ni18 Ni27 Ni21 -47.23(18)
Ni11 Ni18 Ni27 Ni21 -8.97(8)
Ni2 Ni18 Ni27 Ni21 -67.73(8)
Ni17 Ni18 Ni27 Ni21 -120.80(10)
Ni7 Ni18 Ni27 Ni21 -115.45(9)
C11 Ni18 Ni27 Ni5 179.5(7)
C23 Ni18 Ni27 Ni5 124.0(13)
C1 Ni18 Ni27 Ni5 23.3(4)
Ni15 Ni18 Ni27 Ni5 13.46(19)
Ni11 Ni18 Ni27 Ni5 51.72(8)
Ni2 Ni18 Ni27 Ni5 -7.04(7)
Ni17 Ni18 Ni27 Ni5 -60.11(10)
Ni7 Ni18 Ni27 Ni5 -54.76(7)
C11 Ni18 Ni27 Ni25 -126.7(7)
C23 Ni18 Ni27 Ni25 177.9(13)
C1 Ni18 Ni27 Ni25 77.1(4)
Ni15 Ni18 Ni27 Ni25 67.3(2)
Ni11 Ni18 Ni27 Ni25 105.59(12)
Ni2 Ni18 Ni27 Ni25 46.84(12)
Ni17 Ni18 Ni27 Ni25 -6.24(15)
Ni7 Ni18 Ni27 Ni25 -0.89(10)
C11 Ni18 Ni27 Cu1 146.0(7)
C23 Ni18 Ni27 Cu1 90.6(13)
C1 Ni18 Ni27 Cu1 -10.2(5)
Ni15 Ni18 Ni27 Cu1 -20.0(3)
Ni11 Ni18 Ni27 Cu1 18.29(17)
Ni2 Ni18 Ni27 Cu1 -40.47(16)
Ni17 Ni18 Ni27 Cu1 -93.54(16)
Ni7 Ni18 Ni27 Cu1 -88.20(16)
C8 Ni21 Ni27 C10 -12.9(9)
C24 Ni21 Ni27 C10 98.9(9)
C1 Ni21 Ni27 C10 169.7(8)
Ni11 Ni21 Ni27 C10 139.4(7)
Cu1 Ni21 Ni27 C10 -69.7(7)
Ni5 Ni21 Ni27 C10 -134.8(7)
Ni4 Ni21 Ni27 C10 -162.8(7)
Ni22 Ni21 Ni27 C10 -109.5(7)
C8 Ni21 Ni27 C1 177.4(8)
C24 Ni21 Ni27 C1 -70.7(7)
Ni11 Ni21 Ni27 C1 -30.3(5)
Cu1 Ni21 Ni27 C1 120.6(5)
Ni5 Ni21 Ni27 C1 55.5(5)
Ni4 Ni21 Ni27 C1 27.5(5)
Ni22 Ni21 Ni27 C1 80.8(5)
C8 Ni21 Ni27 C12 127.6(11)
C24 Ni21 Ni27 C12 -120.5(11)
C1 Ni21 Ni27 C12 -49.8(11)
Ni11 Ni21 Ni27 C12 -80.0(10)
Cu1 Ni21 Ni27 C12 70.8(10)
Ni5 Ni21 Ni27 C12 5.7(10)
Ni4 Ni21 Ni27 C12 -22.3(10)
Ni22 Ni21 Ni27 C12 31.0(10)
C8 Ni21 Ni27 C11 -105.4(8)
C24 Ni21 Ni27 C11 6.4(7)
C1 Ni21 Ni27 C11 77.2(7)
Ni11 Ni21 Ni27 C11 46.9(5)
Cu1 Ni21 Ni27 C11 -162.2(5)
Ni5 Ni21 Ni27 C11 132.7(5)
Ni4 Ni21 Ni27 C11 104.7(5)
Ni22 Ni21 Ni27 C11 158.0(5)
C8 Ni21 Ni27 Ni7 152.9(6)
C24 Ni21 Ni27 Ni7 -95.2(6)
C1 Ni21 Ni27 Ni7 -24.5(5)
Ni11 Ni21 Ni27 Ni7 -54.76(11)
Cu1 Ni21 Ni27 Ni7 96.12(10)
Ni5 Ni21 Ni27 Ni7 31.01(8)
Ni4 Ni21 Ni27 Ni7 3.02(11)
Ni22 Ni21 Ni27 Ni7 56.33(10)
C8 Ni21 Ni27 Ni18 -142.6(6)
C24 Ni21 Ni27 Ni18 -30.8(5)
C1 Ni21 Ni27 Ni18 40.0(5)
Ni11 Ni21 Ni27 Ni18 9.69(9)
Cu1 Ni21 Ni27 Ni18 160.57(9)
Ni5 Ni21 Ni27 Ni18 95.46(7)
Ni4 Ni21 Ni27 Ni18 67.47(9)
Ni22 Ni21 Ni27 Ni18 120.78(8)
C8 Ni21 Ni27 Ni5 121.9(6)
C24 Ni21 Ni27 Ni5 -126.2(5)
C1 Ni21 Ni27 Ni5 -55.5(5)
Ni11 Ni21 Ni27 Ni5 -85.77(8)
Cu1 Ni21 Ni27 Ni5 65.11(7)
Ni4 Ni21 Ni27 Ni5 -27.99(7)
Ni22 Ni21 Ni27 Ni5 25.31(7)
C8 Ni21 Ni27 Ni25 89.9(6)
C24 Ni21 Ni27 Ni25 -158.2(5)
C1 Ni21 Ni27 Ni25 -87.5(5)
Ni11 Ni21 Ni27 Ni25 -117.79(9)
Cu1 Ni21 Ni27 Ni25 33.09(8)
Ni5 Ni21 Ni27 Ni25 -32.02(7)
Ni4 Ni21 Ni27 Ni25 -60.01(10)
Ni22 Ni21 Ni27 Ni25 -6.71(10)
C8 Ni21 Ni27 Cu1 56.8(6)
C24 Ni21 Ni27 Cu1 168.7(6)
C1 Ni21 Ni27 Cu1 -120.6(5)
Ni11 Ni21 Ni27 Cu1 -150.88(10)
Ni5 Ni21 Ni27 Cu1 -65.11(7)
Ni4 Ni21 Ni27 Cu1 -93.10(9)
Ni22 Ni21 Ni27 Cu1 -39.79(7)
C1 Ni5 Ni27 C10 135.3(10)
C2 Ni5 Ni27 C10 -25.0(17)
Cu1 Ni5 Ni27 C10 5.5(9)
Ni1 Ni5 Ni27 C10 -167.5(9)
Ni22 Ni5 Ni27 C10 40.9(9)
Ni23 Ni5 Ni27 C10 -36.1(9)
Ni7 Ni5 Ni27 C10 -136.8(9)
Ni2 Ni5 Ni27 C10 168.0(9)
Ni4 Ni5 Ni27 C10 111.4(9)
Ni16 Ni5 Ni27 C10 -102.1(9)
Ni25 Ni5 Ni27 C10 -68.2(9)
C2 Ni5 Ni27 C1 -160.3(15)
Cu1 Ni5 Ni27 C1 -129.8(5)
Ni1 Ni5 Ni27 C1 57.2(5)
Ni22 Ni5 Ni27 C1 -94.4(5)
Ni23 Ni5 Ni27 C1 -171.3(5)
Ni7 Ni5 Ni27 C1 88.0(5)
Ni2 Ni5 Ni27 C1 32.8(5)
Ni4 Ni5 Ni27 C1 -23.8(5)
Ni16 Ni5 Ni27 C1 122.6(5)
Ni25 Ni5 Ni27 C1 156.5(5)
C1 Ni5 Ni27 C12 -119.6(6)
C2 Ni5 Ni27 C12 80.1(15)
Cu1 Ni5 Ni27 C12 110.6(4)
Ni1 Ni5 Ni27 C12 -62.4(4)
Ni22 Ni5 Ni27 C12 146.0(4)
Ni23 Ni5 Ni27 C12 69.1(4)
Ni7 Ni5 Ni27 C12 -31.6(4)
Ni2 Ni5 Ni27 C12 -86.8(4)
Ni4 Ni5 Ni27 C12 -143.4(4)
Ni16 Ni5 Ni27 C12 3.0(4)
Ni25 Ni5 Ni27 C12 36.9(4)
C1 Ni5 Ni27 C11 -24.9(8)
C2 Ni5 Ni27 C11 174.7(15)
Cu1 Ni5 Ni27 C11 -154.7(7)
Ni1 Ni5 Ni27 C11 32.3(7)
Ni22 Ni5 Ni27 C11 -119.3(7)
Ni23 Ni5 Ni27 C11 163.7(7)
Ni7 Ni5 Ni27 C11 63.0(7)
Ni2 Ni5 Ni27 C11 7.8(7)
Ni4 Ni5 Ni27 C11 -48.8(7)
Ni16 Ni5 Ni27 C11 97.6(7)
Ni25 Ni5 Ni27 C11 131.6(7)
C1 Ni5 Ni27 Ni7 -88.0(5)
C2 Ni5 Ni27 Ni7 111.7(14)
Cu1 Ni5 Ni27 Ni7 142.26(8)
Ni1 Ni5 Ni27 Ni7 -30.75(12)
Ni22 Ni5 Ni27 Ni7 177.64(10)
Ni23 Ni5 Ni27 Ni7 100.70(9)
Ni2 Ni5 Ni27 Ni7 -55.18(6)
Ni4 Ni5 Ni27 Ni7 -111.79(8)
Ni16 Ni5 Ni27 Ni7 34.63(7)
Ni25 Ni5 Ni27 Ni7 68.59(7)
C1 Ni5 Ni27 Ni18 -25.4(5)
C2 Ni5 Ni27 Ni18 174.3(14)
Cu1 Ni5 Ni27 Ni18 -155.22(9)
Ni1 Ni5 Ni27 Ni18 31.78(15)
Ni22 Ni5 Ni27 Ni18 -119.83(9)
Ni23 Ni5 Ni27 Ni18 163.23(8)
Ni7 Ni5 Ni27 Ni18 62.53(7)
Ni2 Ni5 Ni27 Ni18 7.34(7)
Ni4 Ni5 Ni27 Ni18 -49.27(10)
Ni16 Ni5 Ni27 Ni18 97.16(8)
Ni25 Ni5 Ni27 Ni18 131.12(9)
C1 Ni5 Ni27 Ni21 58.0(5)
C2 Ni5 Ni27 Ni21 -102.3(14)
Cu1 Ni5 Ni27 Ni21 -71.81(7)
Ni1 Ni5 Ni27 Ni21 115.19(13)
Ni22 Ni5 Ni27 Ni21 -36.42(9)
Ni23 Ni5 Ni27 Ni21 -113.36(9)
Ni7 Ni5 Ni27 Ni21 145.94(8)
Ni2 Ni5 Ni27 Ni21 90.75(7)
Ni4 Ni5 Ni27 Ni21 34.14(8)
Ni16 Ni5 Ni27 Ni21 -179.43(8)
Ni25 Ni5 Ni27 Ni21 -145.47(8)
C1 Ni5 Ni27 Ni25 -156.5(5)
C2 Ni5 Ni27 Ni25 43.1(14)
Cu1 Ni5 Ni27 Ni25 73.67(7)
Ni1 Ni5 Ni27 Ni25 -99.34(13)
Ni22 Ni5 Ni27 Ni25 109.05(9)
Ni23 Ni5 Ni27 Ni25 32.11(8)
Ni7 Ni5 Ni27 Ni25 -68.59(7)
Ni2 Ni5 Ni27 Ni25 -123.77(7)
Ni4 Ni5 Ni27 Ni25 179.62(9)
Ni16 Ni5 Ni27 Ni25 -33.96(7)
C1 Ni5 Ni27 Cu1 129.8(5)
C2 Ni5 Ni27 Cu1 -30.5(14)
Ni1 Ni5 Ni27 Cu1 -173.00(13)
Ni22 Ni5 Ni27 Cu1 35.38(9)
Ni23 Ni5 Ni27 Cu1 -41.56(9)
Ni7 Ni5 Ni27 Cu1 -142.26(8)
Ni2 Ni5 Ni27 Cu1 162.56(8)
Ni4 Ni5 Ni27 Cu1 105.95(9)
Ni16 Ni5 Ni27 Cu1 -107.63(8)
Ni25 Ni5 Ni27 Cu1 -73.67(7)
C9 Ni25 Ni27 C10 -6.2(10)
C37 Ni25 Ni27 C10 150.9(13)
C12 Ni25 Ni27 C10 -94.1(9)
Ni16 Ni25 Ni27 C10 173.6(7)
Ni7 Ni25 Ni27 C10 -151.9(7)
Ni5 Ni25 Ni27 C10 138.2(7)
Ni23 Ni25 Ni27 C10 109.6(7)
Cu1 Ni25 Ni27 C10 73.1(7)
C9 Ni25 Ni27 C1 -161.6(7)
C37 Ni25 Ni27 C1 -4.4(11)
C12 Ni25 Ni27 C1 110.5(7)
Ni16 Ni25 Ni27 C1 18.2(4)
Ni7 Ni25 Ni27 C1 52.7(4)
Ni5 Ni25 Ni27 C1 -17.1(4)
Ni23 Ni25 Ni27 C1 -45.8(4)
Cu1 Ni25 Ni27 C1 -82.3(4)
C9 Ni25 Ni27 C12 88.0(8)
C37 Ni25 Ni27 C12 -114.9(12)
Ni16 Ni25 Ni27 C12 -92.3(6)
Ni7 Ni25 Ni27 C12 -57.8(5)
Ni5 Ni25 Ni27 C12 -127.6(5)
Ni23 Ni25 Ni27 C12 -156.2(6)
Cu1 Ni25 Ni27 C12 167.2(6)
C9 Ni25 Ni27 C11 91.2(9)
C37 Ni25 Ni27 C11 -111.7(13)
C12 Ni25 Ni27 C11 3.2(9)
Ni16 Ni25 Ni27 C11 -89.0(7)
Ni7 Ni25 Ni27 C11 -54.5(7)
Ni5 Ni25 Ni27 C11 -124.4(7)
Ni23 Ni25 Ni27 C11 -153.0(7)
Cu1 Ni25 Ni27 C11 170.5(7)
C9 Ni25 Ni27 Ni7 145.7(6)
C37 Ni25 Ni27 Ni7 -57.2(11)
C12 Ni25 Ni27 Ni7 57.8(5)
Ni16 Ni25 Ni27 Ni7 -34.50(8)
Ni5 Ni25 Ni27 Ni7 -69.86(7)
Ni23 Ni25 Ni27 Ni7 -98.48(9)
Cu1 Ni25 Ni27 Ni7 -135.03(9)
C9 Ni25 Ni27 Ni18 146.7(6)
C37 Ni25 Ni27 Ni18 -56.2(11)
C12 Ni25 Ni27 Ni18 58.7(6)
Ni16 Ni25 Ni27 Ni18 -33.53(14)
Ni7 Ni25 Ni27 Ni18 0.98(10)
Ni5 Ni25 Ni27 Ni18 -68.88(11)
Ni23 Ni25 Ni27 Ni18 -97.51(12)
Cu1 Ni25 Ni27 Ni18 -134.05(13)
C9 Ni25 Ni27 Ni21 -112.0(6)
C37 Ni25 Ni27 Ni21 45.1(11)
C12 Ni25 Ni27 Ni21 160.0(6)
Ni16 Ni25 Ni27 Ni21 67.79(11)
Ni7 Ni25 Ni27 Ni21 102.29(10)
Ni5 Ni25 Ni27 Ni21 32.44(7)
Ni23 Ni25 Ni27 Ni21 3.81(11)
Cu1 Ni25 Ni27 Ni21 -32.73(8)
C9 Ni25 Ni27 Ni5 -144.4(6)
C37 Ni25 Ni27 Ni5 12.7(11)
C12 Ni25 Ni27 Ni5 127.6(5)
Ni16 Ni25 Ni27 Ni5 35.36(8)
Ni7 Ni25 Ni27 Ni5 69.86(7)
Ni23 Ni25 Ni27 Ni5 -28.62(7)
Cu1 Ni25 Ni27 Ni5 -65.17(7)
C9 Ni25 Ni27 Cu1 -79.2(6)
C37 Ni25 Ni27 Cu1 77.9(11)
C12 Ni25 Ni27 Cu1 -167.2(6)
Ni16 Ni25 Ni27 Cu1 100.53(9)
Ni7 Ni25 Ni27 Cu1 135.03(9)
Ni5 Ni25 Ni27 Cu1 65.17(7)
Ni23 Ni25 Ni27 Cu1 36.55(8)
C34 Ni13 Ni28 C32 17.8(12)
C17 Ni13 Ni28 C32 93.5(11)
C18 Ni13 Ni28 C32 -34.9(12)
C4 Ni13 Ni28 C32 -125.6(11)
Ni9 Ni13 Ni28 C32 -120.1(10)
Ni30 Ni13 Ni28 C32 -44.2(11)
Ni1 Ni13 Ni28 C32 -155.0(10)
Ni16 Ni13 Ni28 C32 148.8(10)
Ni20 Ni13 Ni28 C32 -91.5(10)
Ni10 Ni13 Ni28 C32 148.7(10)
C34 Ni13 Ni28 C35 -90.0(8)
C17 Ni13 Ni28 C35 -14.3(6)
C18 Ni13 Ni28 C35 -142.7(8)
C4 Ni13 Ni28 C35 126.6(6)
Ni9 Ni13 Ni28 C35 132.1(4)
Ni30 Ni13 Ni28 C35 -152.0(7)
Ni1 Ni13 Ni28 C35 97.2(4)
Ni16 Ni13 Ni28 C35 41.0(4)
Ni20 Ni13 Ni28 C35 160.7(4)
Ni10 Ni13 Ni28 C35 40.9(4)
C34 Ni13 Ni28 Ni30 62.0(9)
C17 Ni13 Ni28 Ni30 137.7(7)
C18 Ni13 Ni28 Ni30 9.3(9)
C4 Ni13 Ni28 Ni30 -81.5(7)
Ni9 Ni13 Ni28 Ni30 -75.9(6)
Ni1 Ni13 Ni28 Ni30 -110.8(5)
Ni16 Ni13 Ni28 Ni30 -167.1(5)
Ni20 Ni13 Ni28 Ni30 -47.3(5)
Ni10 Ni13 Ni28 Ni30 -167.2(5)
C17 Ni13 Ni28 C34 75.7(8)
C18 Ni13 Ni28 C34 -52.7(10)
C4 Ni13 Ni28 C34 -143.5(8)
Ni9 Ni13 Ni28 C34 -138.0(7)
Ni30 Ni13 Ni28 C34 -62.0(9)
Ni1 Ni13 Ni28 C34 -172.8(7)
Ni16 Ni13 Ni28 C34 130.9(7)
Ni20 Ni13 Ni28 C34 -109.4(7)
Ni10 Ni13 Ni28 C34 130.8(7)
C34 Ni13 Ni28 C4 143.5(8)
C17 Ni13 Ni28 C4 -140.8(7)
C18 Ni13 Ni28 C4 90.7(8)
Ni9 Ni13 Ni28 C4 5.5(5)
Ni30 Ni13 Ni28 C4 81.5(7)
Ni1 Ni13 Ni28 C4 -29.3(5)
Ni16 Ni13 Ni28 C4 -85.6(5)
Ni20 Ni13 Ni28 C4 34.1(5)
Ni10 Ni13 Ni28 C4 -85.7(5)
C34 Ni13 Ni28 Ni3 172.5(7)
C17 Ni13 Ni28 Ni3 -111.8(5)
C18 Ni13 Ni28 Ni3 119.8(7)
C4 Ni13 Ni28 Ni3 29.0(5)
Ni9 Ni13 Ni28 Ni3 34.5(2)
Ni30 Ni13 Ni28 Ni3 110.5(5)
Ni1 Ni13 Ni28 Ni3 -0.31(8)
Ni16 Ni13 Ni28 Ni3 -56.58(11)
Ni20 Ni13 Ni28 Ni3 63.13(8)
Ni10 Ni13 Ni28 Ni3 -56.68(7)
C34 Ni13 Ni28 Ni10 -130.8(7)
C17 Ni13 Ni28 Ni10 -55.1(5)
C18 Ni13 Ni28 Ni10 176.4(7)
C4 Ni13 Ni28 Ni10 85.7(5)
Ni9 Ni13 Ni28 Ni10 91.21(19)
Ni30 Ni13 Ni28 Ni10 167.2(5)
Ni1 Ni13 Ni28 Ni10 56.37(7)
Ni16 Ni13 Ni28 Ni10 0.10(8)
Ni20 Ni13 Ni28 Ni10 119.81(7)
C34 Ni13 Ni28 Ni29 112.0(7)
C17 Ni13 Ni28 Ni29 -172.3(5)
C18 Ni13 Ni28 Ni29 59.3(7)
C4 Ni13 Ni28 Ni29 -31.4(5)
Ni9 Ni13 Ni28 Ni29 -25.9(2)
Ni30 Ni13 Ni28 Ni29 50.0(5)
Ni1 Ni13 Ni28 Ni29 -60.77(9)
Ni16 Ni13 Ni28 Ni29 -117.04(10)
Ni20 Ni13 Ni28 Ni29 2.67(8)
Ni10 Ni13 Ni28 Ni29 -117.14(8)
C34 Ni13 Ni28 Cu2 150.3(7)
C17 Ni13 Ni28 Cu2 -134.0(5)
C18 Ni13 Ni28 Cu2 97.6(7)
C4 Ni13 Ni28 Cu2 6.8(5)
Ni9 Ni13 Ni28 Cu2 12.3(3)
Ni30 Ni13 Ni28 Cu2 88.3(6)
Ni1 Ni13 Ni28 Cu2 -22.49(17)
Ni16 Ni13 Ni28 Cu2 -78.76(18)
Ni20 Ni13 Ni28 Cu2 40.95(17)
Ni10 Ni13 Ni28 Cu2 -78.86(16)
C4 Ni3 Ni28 C32 128.6(9)
C3 Ni3 Ni28 C32 -92.5(8)
Cu2 Ni3 Ni28 C32 0.2(7)
Ni1 Ni3 Ni28 C32 162.2(7)
Ni2 Ni3 Ni28 C32 -148.3(7)
Ni6 Ni3 Ni28 C32 124.8(9)
Ni14 Ni3 Ni28 C32 -33.0(7)
Ni10 Ni3 Ni28 C32 -136.7(7)
Ni26 Ni3 Ni28 C32 -66.2(7)
Ni29 Ni3 Ni28 C32 70.6(7)
Ni19 Ni3 Ni28 C32 43.3(7)
C4 Ni3 Ni28 C35 -122.5(6)
C3 Ni3 Ni28 C35 16.5(5)
Cu2 Ni3 Ni28 C35 109.1(4)
Ni1 Ni3 Ni28 C35 -88.9(4)
Ni2 Ni3 Ni28 C35 -39.3(4)
Ni6 Ni3 Ni28 C35 -126.3(7)
Ni14 Ni3 Ni28 C35 75.9(4)
Ni10 Ni3 Ni28 C35 -27.7(4)
Ni26 Ni3 Ni28 C35 42.7(4)
Ni29 Ni3 Ni28 C35 179.5(4)
Ni19 Ni3 Ni28 C35 152.3(4)
C4 Ni3 Ni28 Ni30 32.3(7)
C3 Ni3 Ni28 Ni30 171.2(7)
Cu2 Ni3 Ni28 Ni30 -96.1(5)
Ni1 Ni3 Ni28 Ni30 65.9(5)
Ni2 Ni3 Ni28 Ni30 115.4(5)
Ni6 Ni3 Ni28 Ni30 28.5(9)
Ni14 Ni3 Ni28 Ni30 -129.4(5)
Ni10 Ni3 Ni28 Ni30 127.0(5)
Ni26 Ni3 Ni28 Ni30 -162.5(5)
Ni29 Ni3 Ni28 Ni30 -25.7(5)
Ni19 Ni3 Ni28 Ni30 -53.0(5)
C4 Ni3 Ni28 C34 -25.2(9)
C3 Ni3 Ni28 C34 113.7(9)
Cu2 Ni3 Ni28 C34 -153.6(8)
Ni1 Ni3 Ni28 C34 8.4(8)
Ni2 Ni3 Ni28 C34 57.9(8)
Ni6 Ni3 Ni28 C34 -29.0(10)
Ni14 Ni3 Ni28 C34 173.1(8)
Ni10 Ni3 Ni28 C34 69.5(8)
Ni26 Ni3 Ni28 C34 140.0(8)
Ni29 Ni3 Ni28 C34 -83.2(8)
Ni19 Ni3 Ni28 C34 -110.5(8)
C3 Ni3 Ni28 C4 138.9(6)
Cu2 Ni3 Ni28 C4 -128.4(5)
Ni1 Ni3 Ni28 C4 33.6(5)
Ni2 Ni3 Ni28 C4 83.1(5)
Ni6 Ni3 Ni28 C4 -3.8(8)
Ni14 Ni3 Ni28 C4 -161.7(5)
Ni10 Ni3 Ni28 C4 94.7(5)
Ni26 Ni3 Ni28 C4 165.2(5)
Ni29 Ni3 Ni28 C4 -58.0(5)
Ni19 Ni3 Ni28 C4 -85.3(5)
C4 Ni3 Ni28 Ni13 -33.3(5)
C3 Ni3 Ni28 Ni13 105.7(4)
Cu2 Ni3 Ni28 Ni13 -161.67(10)
Ni1 Ni3 Ni28 Ni13 0.31(8)
Ni2 Ni3 Ni28 Ni13 49.85(11)
Ni6 Ni3 Ni28 Ni13 -37.1(6)
Ni14 Ni3 Ni28 Ni13 165.08(11)
Ni10 Ni3 Ni28 Ni13 61.46(8)
Ni26 Ni3 Ni28 Ni13 131.90(9)
Ni29 Ni3 Ni28 Ni13 -91.28(9)
Ni19 Ni3 Ni28 Ni13 -118.54(10)
C4 Ni3 Ni28 Ni10 -94.7(5)
C3 Ni3 Ni28 Ni10 44.2(4)
Cu2 Ni3 Ni28 Ni10 136.87(9)
Ni1 Ni3 Ni28 Ni10 -61.15(6)
Ni2 Ni3 Ni28 Ni10 -11.60(8)
Ni6 Ni3 Ni28 Ni10 -98.5(6)
Ni14 Ni3 Ni28 Ni10 103.62(12)
Ni26 Ni3 Ni28 Ni10 70.44(7)
Ni29 Ni3 Ni28 Ni10 -152.74(8)
Ni19 Ni3 Ni28 Ni10 180.00(9)
C4 Ni3 Ni28 Ni29 58.0(5)
C3 Ni3 Ni28 Ni29 -163.1(4)
Cu2 Ni3 Ni28 Ni29 -70.39(9)
Ni1 Ni3 Ni28 Ni29 91.60(8)
Ni2 Ni3 Ni28 Ni29 141.14(10)
Ni6 Ni3 Ni28 Ni29 54.2(6)
Ni14 Ni3 Ni28 Ni29 -103.63(12)
Ni10 Ni3 Ni28 Ni29 152.74(8)
Ni26 Ni3 Ni28 Ni29 -136.81(8)
Ni19 Ni3 Ni28 Ni29 -27.26(9)
C4 Ni3 Ni28 Cu2 128.4(5)
C3 Ni3 Ni28 Cu2 -92.7(4)
Ni1 Ni3 Ni28 Cu2 161.99(10)
Ni2 Ni3 Ni28 Cu2 -148.47(11)
Ni6 Ni3 Ni28 Cu2 124.6(6)
Ni14 Ni3 Ni28 Cu2 -33.24(11)
Ni10 Ni3 Ni28 Cu2 -136.87(9)
Ni26 Ni3 Ni28 Cu2 -66.42(8)
Ni29 Ni3 Ni28 Cu2 70.39(9)
Ni19 Ni3 Ni28 Cu2 43.13(9)
C35 Ni10 Ni28 C32 -33.6(11)
C16 Ni10 Ni28 C32 -68.0(12)
Ni7 Ni10 Ni28 C32 178.5(10)
Ni3 Ni10 Ni28 C32 106.4(9)
Ni17 Ni10 Ni28 C32 48.3(10)
Ni2 Ni10 Ni28 C32 116.9(9)
Ni16 Ni10 Ni28 C32 -148.2(9)
Ni1 Ni10 Ni28 C32 161.2(9)
Ni13 Ni10 Ni28 C32 -148.1(9)
Ni26 Ni10 Ni28 C32 45.6(9)
C16 Ni10 Ni28 C35 -34.3(9)
Ni7 Ni10 Ni28 C35 -147.8(7)
Ni3 Ni10 Ni28 C35 140.1(6)
Ni17 Ni10 Ni28 C35 82.0(6)
Ni2 Ni10 Ni28 C35 150.6(6)
Ni16 Ni10 Ni28 C35 -114.5(6)
Ni1 Ni10 Ni28 C35 -165.2(6)
Ni13 Ni10 Ni28 C35 -114.5(6)
Ni26 Ni10 Ni28 C35 79.2(6)
C35 Ni10 Ni28 Ni30 130.2(9)
C16 Ni10 Ni28 Ni30 95.8(9)
Ni7 Ni10 Ni28 Ni30 -17.7(8)
Ni3 Ni10 Ni28 Ni30 -89.8(7)
Ni17 Ni10 Ni28 Ni30 -147.9(7)
Ni2 Ni10 Ni28 Ni30 -79.3(7)
Ni16 Ni10 Ni28 Ni30 15.6(7)
Ni1 Ni10 Ni28 Ni30 -35.0(7)
Ni13 Ni10 Ni28 Ni30 15.7(7)
Ni26 Ni10 Ni28 Ni30 -150.6(7)
C35 Ni10 Ni28 C34 80.3(7)
C16 Ni10 Ni28 C34 46.0(8)
Ni7 Ni10 Ni28 C34 -67.5(6)
Ni3 Ni10 Ni28 C34 -139.6(5)
Ni17 Ni10 Ni28 C34 162.3(5)
Ni2 Ni10 Ni28 C34 -129.1(5)
Ni16 Ni10 Ni28 C34 -34.2(5)
Ni1 Ni10 Ni28 C34 -84.8(5)
Ni13 Ni10 Ni28 C34 -34.1(4)
Ni26 Ni10 Ni28 C34 159.6(5)
C35 Ni10 Ni28 C4 171.8(7)
C16 Ni10 Ni28 C4 137.5(8)
Ni7 Ni10 Ni28 C4 24.0(5)
Ni3 Ni10 Ni28 C4 -48.1(4)
Ni17 Ni10 Ni28 C4 -106.2(4)
Ni2 Ni10 Ni28 C4 -37.6(4)
Ni16 Ni10 Ni28 C4 57.3(4)
Ni1 Ni10 Ni28 C4 6.6(4)
Ni13 Ni10 Ni28 C4 57.4(4)
Ni26 Ni10 Ni28 C4 -109.0(4)
C35 Ni10 Ni28 Ni13 114.5(6)
C16 Ni10 Ni28 Ni13 80.1(7)
Ni7 Ni10 Ni28 Ni13 -33.4(4)
Ni3 Ni10 Ni28 Ni13 -105.49(8)
Ni17 Ni10 Ni28 Ni13 -163.57(10)
Ni2 Ni10 Ni28 Ni13 -94.96(8)
Ni16 Ni10 Ni28 Ni13 -0.09(7)
Ni1 Ni10 Ni28 Ni13 -50.74(6)
Ni26 Ni10 Ni28 Ni13 -166.34(8)
C35 Ni10 Ni28 Ni3 -140.1(6)
C16 Ni10 Ni28 Ni3 -174.4(7)
Ni7 Ni10 Ni28 Ni3 72.1(3)
Ni17 Ni10 Ni28 Ni3 -58.08(9)
Ni2 Ni10 Ni28 Ni3 10.52(7)
Ni16 Ni10 Ni28 Ni3 105.40(8)
Ni1 Ni10 Ni28 Ni3 54.75(6)
Ni13 Ni10 Ni28 Ni3 105.49(8)
Ni26 Ni10 Ni28 Ni3 -60.85(6)
C35 Ni10 Ni28 Ni29 -166.2(6)
C16 Ni10 Ni28 Ni29 159.5(7)
Ni7 Ni10 Ni28 Ni29 46.0(4)
Ni3 Ni10 Ni28 Ni29 -26.12(8)
Ni17 Ni10 Ni28 Ni29 -84.20(12)
Ni2 Ni10 Ni28 Ni29 -15.59(12)
Ni16 Ni10 Ni28 Ni29 79.29(10)
Ni1 Ni10 Ni28 Ni29 28.64(9)
Ni13 Ni10 Ni28 Ni29 79.37(10)
Ni26 Ni10 Ni28 Ni29 -86.97(10)
C35 Ni10 Ni28 Cu2 -106.7(6)
C16 Ni10 Ni28 Cu2 -141.0(7)
Ni7 Ni10 Ni28 Cu2 105.5(3)
Ni3 Ni10 Ni28 Cu2 33.39(7)
Ni17 Ni10 Ni28 Cu2 -24.69(12)
Ni2 Ni10 Ni28 Cu2 43.91(10)
Ni16 Ni10 Ni28 Cu2 138.79(8)
Ni1 Ni10 Ni28 Cu2 88.14(8)
Ni13 Ni10 Ni28 Cu2 138.88(9)
Ni26 Ni10 Ni28 Cu2 -27.46(7)
C19 Ni20 Ni29 C30 -20.1(14)
C33 Ni20 Ni29 C30 11.1(13)
C4 Ni20 Ni29 C30 167.2(12)
Ni30 Ni20 Ni29 C30 85.2(12)
Ni13 Ni20 Ni29 C30 132.5(11)
Ni12 Ni20 Ni29 C30 -118.6(11)
Ni9 Ni20 Ni29 C30 157.9(11)
Ni8 Ni20 Ni29 C30 -123.1(11)
Ni1 Ni20 Ni29 C30 -171.6(11)
C19 Ni20 Ni29 C33 -31.2(12)
C4 Ni20 Ni29 C33 156.1(9)
Ni30 Ni20 Ni29 C33 74.1(9)
Ni13 Ni20 Ni29 C33 121.3(7)
Ni12 Ni20 Ni29 C33 -129.8(7)
Ni9 Ni20 Ni29 C33 146.8(7)
Ni8 Ni20 Ni29 C33 -134.2(7)
Ni1 Ni20 Ni29 C33 177.3(7)
C19 Ni20 Ni29 C4 172.7(10)
C33 Ni20 Ni29 C4 -156.1(9)
Ni30 Ni20 Ni29 C4 -82.0(7)
Ni13 Ni20 Ni29 C4 -34.7(5)
Ni12 Ni20 Ni29 C4 74.2(5)
Ni9 Ni20 Ni29 C4 -9.3(5)
Ni8 Ni20 Ni29 C4 69.7(5)
Ni1 Ni20 Ni29 C4 21.2(5)
C19 Ni20 Ni29 Ni30 -105.3(11)
C33 Ni20 Ni29 Ni30 -74.1(9)
C4 Ni20 Ni29 Ni30 82.0(7)
Ni13 Ni20 Ni29 Ni30 47.3(6)
Ni12 Ni20 Ni29 Ni30 156.2(6)
Ni9 Ni20 Ni29 Ni30 72.7(6)
Ni8 Ni20 Ni29 Ni30 151.7(6)
Ni1 Ni20 Ni29 Ni30 103.2(6)
C19 Ni20 Ni29 Ni3 151.4(9)
C33 Ni20 Ni29 Ni3 -177.3(7)
C4 Ni20 Ni29 Ni3 -21.3(5)
Ni30 Ni20 Ni29 Ni3 -103.3(6)
Ni13 Ni20 Ni29 Ni3 -56.00(8)
Ni12 Ni20 Ni29 Ni3 52.91(7)
Ni9 Ni20 Ni29 Ni3 -30.57(16)
Ni8 Ni20 Ni29 Ni3 48.44(11)
Ni1 Ni20 Ni29 Ni3 -0.07(7)
C19 Ni20 Ni29 Ni28 -149.9(9)
C33 Ni20 Ni29 Ni28 -118.7(7)
C4 Ni20 Ni29 Ni28 37.4(5)
Ni30 Ni20 Ni29 Ni28 -44.6(6)
Ni13 Ni20 Ni29 Ni28 2.64(8)
Ni12 Ni20 Ni29 Ni28 111.54(9)
Ni9 Ni20 Ni29 Ni28 28.06(16)
Ni8 Ni20 Ni29 Ni28 107.08(11)
Ni1 Ni20 Ni29 Ni28 58.57(8)
C19 Ni20 Ni29 Cu2 165.7(9)
C33 Ni20 Ni29 Cu2 -163.0(8)
C4 Ni20 Ni29 Cu2 -7.0(5)
Ni30 Ni20 Ni29 Cu2 -88.9(6)
Ni13 Ni20 Ni29 Cu2 -41.67(19)
Ni12 Ni20 Ni29 Cu2 67.23(18)
Ni9 Ni20 Ni29 Cu2 -16.2(3)
Ni8 Ni20 Ni29 Cu2 62.8(2)
Ni1 Ni20 Ni29 Cu2 14.25(19)
C19 Ni20 Ni29 Ni12 98.5(9)
C33 Ni20 Ni29 Ni12 129.8(7)
C4 Ni20 Ni29 Ni12 -74.2(5)
Ni30 Ni20 Ni29 Ni12 -156.2(6)
Ni13 Ni20 Ni29 Ni12 -108.90(8)
Ni9 Ni20 Ni29 Ni12 -83.48(14)
Ni8 Ni20 Ni29 Ni12 -4.46(9)
Ni1 Ni20 Ni29 Ni12 -52.97(6)
C19 Ni20 Ni29 Ni19 96.7(9)
C33 Ni20 Ni29 Ni19 127.9(7)
C4 Ni20 Ni29 Ni19 -76.1(5)
Ni30 Ni20 Ni29 Ni19 -158.0(6)
Ni13 Ni20 Ni29 Ni19 -110.76(10)
Ni12 Ni20 Ni29 Ni19 -1.86(8)
Ni9 Ni20 Ni29 Ni19 -85.34(16)
Ni8 Ni20 Ni29 Ni19 -6.32(14)
Ni1 Ni20 Ni29 Ni19 -54.84(10)
C4 Ni3 Ni29 C30 -162.9(10)
C3 Ni3 Ni29 C30 -5.1(17)
Cu2 Ni3 Ni29 C30 -16.6(8)
Ni1 Ni3 Ni29 C30 173.5(8)
Ni2 Ni3 Ni29 C30 157.0(8)
Ni6 Ni3 Ni29 C30 89.2(8)
Ni28 Ni3 Ni29 C30 -98.5(8)
Ni14 Ni3 Ni29 C30 23.5(9)
Ni10 Ni3 Ni29 C30 -124.8(8)
Ni26 Ni3 Ni29 C30 -46.6(9)
Ni19 Ni3 Ni29 C30 56.1(8)
C4 Ni3 Ni29 C33 20.7(10)
C3 Ni3 Ni29 C33 178.5(16)
Cu2 Ni3 Ni29 C33 167.0(8)
Ni1 Ni3 Ni29 C33 -2.9(8)
Ni2 Ni3 Ni29 C33 -19.5(9)
Ni6 Ni3 Ni29 C33 -87.3(8)
Ni28 Ni3 Ni29 C33 85.1(8)
Ni14 Ni3 Ni29 C33 -153.0(8)
Ni10 Ni3 Ni29 C33 58.8(8)
Ni26 Ni3 Ni29 C33 136.9(8)
Ni19 Ni3 Ni29 C33 -120.3(8)
C3 Ni3 Ni29 C4 157.8(15)
Cu2 Ni3 Ni29 C4 146.3(5)
Ni1 Ni3 Ni29 C4 -23.6(5)
Ni2 Ni3 Ni29 C4 -40.2(5)
Ni6 Ni3 Ni29 C4 -108.0(5)
Ni28 Ni3 Ni29 C4 64.4(5)
Ni14 Ni3 Ni29 C4 -173.7(5)
Ni10 Ni3 Ni29 C4 38.1(5)
Ni26 Ni3 Ni29 C4 116.2(5)
Ni19 Ni3 Ni29 C4 -141.0(5)
C4 Ni3 Ni29 Ni30 -41.3(7)
C3 Ni3 Ni29 Ni30 116.5(15)
Cu2 Ni3 Ni29 Ni30 105.0(5)
Ni1 Ni3 Ni29 Ni30 -64.9(5)
Ni2 Ni3 Ni29 Ni30 -81.4(5)
Ni6 Ni3 Ni29 Ni30 -149.2(5)
Ni28 Ni3 Ni29 Ni30 23.1(5)
Ni14 Ni3 Ni29 Ni30 145.1(5)
Ni10 Ni3 Ni29 Ni30 -3.2(5)
Ni26 Ni3 Ni29 Ni30 74.9(5)
Ni19 Ni3 Ni29 Ni30 177.7(5)
C4 Ni3 Ni29 Ni20 23.7(5)
C3 Ni3 Ni29 Ni20 -178.5(14)
Cu2 Ni3 Ni29 Ni20 169.96(10)
Ni1 Ni3 Ni29 Ni20 0.07(8)
Ni2 Ni3 Ni29 Ni20 -16.50(17)
Ni6 Ni3 Ni29 Ni20 -84.30(9)
Ni28 Ni3 Ni29 Ni20 88.07(8)
Ni14 Ni3 Ni29 Ni20 -150.00(9)
Ni10 Ni3 Ni29 Ni20 61.78(10)
Ni26 Ni3 Ni29 Ni20 139.88(9)
Ni19 Ni3 Ni29 Ni20 -117.33(9)
C4 Ni3 Ni29 Ni28 -64.4(5)
C3 Ni3 Ni29 Ni28 93.4(14)
Cu2 Ni3 Ni29 Ni28 81.89(8)
Ni1 Ni3 Ni29 Ni28 -88.00(7)
Ni2 Ni3 Ni29 Ni28 -104.57(15)
Ni6 Ni3 Ni29 Ni28 -172.37(9)
Ni14 Ni3 Ni29 Ni28 121.94(9)
Ni10 Ni3 Ni29 Ni28 -26.29(8)
Ni26 Ni3 Ni29 Ni28 51.81(10)
Ni19 Ni3 Ni29 Ni28 154.60(8)
C4 Ni3 Ni29 Cu2 -146.3(5)
C3 Ni3 Ni29 Cu2 11.5(14)
Ni1 Ni3 Ni29 Cu2 -169.89(9)
Ni2 Ni3 Ni29 Cu2 173.54(16)
Ni6 Ni3 Ni29 Cu2 105.74(9)
Ni28 Ni3 Ni29 Cu2 -81.89(8)
Ni14 Ni3 Ni29 Cu2 40.04(9)
Ni10 Ni3 Ni29 Cu2 -108.18(9)
Ni26 Ni3 Ni29 Cu2 -30.08(10)
Ni19 Ni3 Ni29 Cu2 72.70(8)
C4 Ni3 Ni29 Ni12 78.1(5)
C3 Ni3 Ni29 Ni12 -124.1(14)
Cu2 Ni3 Ni29 Ni12 -135.64(9)
Ni1 Ni3 Ni29 Ni12 54.47(6)
Ni2 Ni3 Ni29 Ni12 37.90(14)
Ni6 Ni3 Ni29 Ni12 -29.90(7)
Ni28 Ni3 Ni29 Ni12 142.46(8)
Ni14 Ni3 Ni29 Ni12 -95.60(9)
Ni10 Ni3 Ni29 Ni12 116.17(8)
Ni26 Ni3 Ni29 Ni12 -165.72(10)
Ni19 Ni3 Ni29 Ni12 -62.94(7)
C4 Ni3 Ni29 Ni19 141.0(5)
C3 Ni3 Ni29 Ni19 -61.2(14)
Cu2 Ni3 Ni29 Ni19 -72.70(8)
Ni1 Ni3 Ni29 Ni19 117.41(7)
Ni2 Ni3 Ni29 Ni19 100.84(15)
Ni6 Ni3 Ni29 Ni19 33.03(7)
Ni28 Ni3 Ni29 Ni19 -154.60(8)
Ni14 Ni3 Ni29 Ni19 -32.66(8)
Ni10 Ni3 Ni29 Ni19 179.11(8)
Ni26 Ni3 Ni29 Ni19 -102.78(10)
C32 Ni28 Ni29 C30 -8.8(9)
C35 Ni28 Ni29 C30 117.7(13)
Ni30 Ni28 Ni29 C30 -91.3(10)
C34 Ni28 Ni29 C30 -106.2(8)
C4 Ni28 Ni29 C30 174.0(9)
Ni13 Ni28 Ni29 C30 -151.3(7)
Ni3 Ni28 Ni29 C30 119.0(7)
Ni10 Ni28 Ni29 C30 145.0(7)
Cu2 Ni28 Ni29 C30 57.4(7)
C32 Ni28 Ni29 C33 96.4(8)
C35 Ni28 Ni29 C33 -137.1(11)
Ni30 Ni28 Ni29 C33 13.8(8)
C34 Ni28 Ni29 C33 -1.0(7)
C4 Ni28 Ni29 C33 -80.9(7)
Ni13 Ni28 Ni29 C33 -46.2(5)
Ni3 Ni28 Ni29 C33 -135.9(5)
Ni10 Ni28 Ni29 C33 -109.8(5)
Cu2 Ni28 Ni29 C33 162.6(6)
C32 Ni28 Ni29 C4 177.3(7)
C35 Ni28 Ni29 C4 -56.2(11)
Ni30 Ni28 Ni29 C4 94.7(8)
C34 Ni28 Ni29 C4 79.9(6)
Ni13 Ni28 Ni29 C4 34.7(5)
Ni3 Ni28 Ni29 C4 -55.0(5)
Ni10 Ni28 Ni29 C4 -29.0(5)
Cu2 Ni28 Ni29 C4 -116.5(5)
C32 Ni28 Ni29 Ni30 82.6(8)
C35 Ni28 Ni29 Ni30 -151.0(12)
C34 Ni28 Ni29 Ni30 -14.8(8)
C4 Ni28 Ni29 Ni30 -94.7(8)
Ni13 Ni28 Ni29 Ni30 -60.0(6)
Ni3 Ni28 Ni29 Ni30 -149.7(6)
Ni10 Ni28 Ni29 Ni30 -123.7(6)
Cu2 Ni28 Ni29 Ni30 148.8(6)
C32 Ni28 Ni29 Ni20 139.7(6)
C35 Ni28 Ni29 Ni20 -93.8(10)
Ni30 Ni28 Ni29 Ni20 57.1(6)
C34 Ni28 Ni29 Ni20 42.3(4)
C4 Ni28 Ni29 Ni20 -37.6(5)
Ni13 Ni28 Ni29 Ni20 -2.86(9)
Ni3 Ni28 Ni29 Ni20 -92.54(8)
Ni10 Ni28 Ni29 Ni20 -66.51(10)
Cu2 Ni28 Ni29 Ni20 -154.08(9)
C32 Ni28 Ni29 Ni3 -127.7(6)
C35 Ni28 Ni29 Ni3 -1.3(10)
Ni30 Ni28 Ni29 Ni3 149.7(6)
C34 Ni28 Ni29 Ni3 134.8(4)
C4 Ni28 Ni29 Ni3 55.0(5)
Ni13 Ni28 Ni29 Ni3 89.68(7)
Ni10 Ni28 Ni29 Ni3 26.02(8)
Cu2 Ni28 Ni29 Ni3 -61.54(7)
C32 Ni28 Ni29 Cu2 -66.2(6)
C35 Ni28 Ni29 Cu2 60.3(10)
Ni30 Ni28 Ni29 Cu2 -148.8(6)
C34 Ni28 Ni29 Cu2 -163.6(4)
C4 Ni28 Ni29 Cu2 116.5(5)
Ni13 Ni28 Ni29 Cu2 151.22(9)
Ni3 Ni28 Ni29 Cu2 61.54(7)
Ni10 Ni28 Ni29 Cu2 87.56(10)
C32 Ni28 Ni29 Ni12 -161.2(6)
C35 Ni28 Ni29 Ni12 -34.7(10)
Ni30 Ni28 Ni29 Ni12 116.2(6)
C34 Ni28 Ni29 Ni12 101.4(4)
C4 Ni28 Ni29 Ni12 21.5(5)
Ni13 Ni28 Ni29 Ni12 56.22(10)
Ni3 Ni28 Ni29 Ni12 -33.45(8)
Ni10 Ni28 Ni29 Ni12 -7.43(13)
Cu2 Ni28 Ni29 Ni12 -95.00(9)
C32 Ni28 Ni29 Ni19 -104.9(6)
C35 Ni28 Ni29 Ni19 21.6(10)
Ni30 Ni28 Ni29 Ni19 172.5(6)
C34 Ni28 Ni29 Ni19 157.7(4)
C4 Ni28 Ni29 Ni19 77.8(5)
Ni13 Ni28 Ni29 Ni19 112.53(9)
Ni3 Ni28 Ni29 Ni19 22.85(7)
Ni10 Ni28 Ni29 Ni19 48.87(12)
Cu2 Ni28 Ni29 Ni19 -38.69(8)
C20 Ni12 Ni29 C30 84.5(11)
C27 Ni12 Ni29 C30 10.3(11)
C4 Ni12 Ni29 C30 -165.8(10)
Ni8 Ni12 Ni29 C30 139.4(9)
Ni19 Ni12 Ni29 C30 -43.1(9)
Ni6 Ni12 Ni29 C30 -84.4(9)
Ni1 Ni12 Ni29 C30 -167.0(9)
Ni3 Ni12 Ni29 C30 -113.4(9)
Ni20 Ni12 Ni29 C30 134.8(9)
Ni4 Ni12 Ni29 C30 -143.6(9)
C20 Ni12 Ni29 C33 -15.8(8)
C27 Ni12 Ni29 C33 -90.0(8)
C4 Ni12 Ni29 C33 94.0(7)
Ni8 Ni12 Ni29 C33 39.2(5)
Ni19 Ni12 Ni29 C33 -143.3(5)
Ni6 Ni12 Ni29 C33 175.3(5)
Ni1 Ni12 Ni29 C33 92.7(5)
Ni3 Ni12 Ni29 C33 146.3(5)
Ni20 Ni12 Ni29 C33 34.5(5)
Ni4 Ni12 Ni29 C33 116.2(5)
C20 Ni12 Ni29 C4 -109.8(7)
C27 Ni12 Ni29 C4 176.0(7)
Ni8 Ni12 Ni29 C4 -54.8(4)
Ni19 Ni12 Ni29 C4 122.7(4)
Ni6 Ni12 Ni29 C4 81.4(4)
Ni1 Ni12 Ni29 C4 -1.2(4)
Ni3 Ni12 Ni29 C4 52.3(4)
Ni20 Ni12 Ni29 C4 -59.5(4)
Ni4 Ni12 Ni29 C4 22.2(4)
C20 Ni12 Ni29 Ni30 -75.8(8)
C27 Ni12 Ni29 Ni30 -150.0(8)
C4 Ni12 Ni29 Ni30 34.0(7)
Ni8 Ni12 Ni29 Ni30 -20.8(6)
Ni19 Ni12 Ni29 Ni30 156.7(6)
Ni6 Ni12 Ni29 Ni30 115.3(6)
Ni1 Ni12 Ni29 Ni30 32.7(6)
Ni3 Ni12 Ni29 Ni30 86.3(6)
Ni20 Ni12 Ni29 Ni30 -25.5(6)
Ni4 Ni12 Ni29 Ni30 56.2(6)
C20 Ni12 Ni29 Ni20 -50.3(6)
C27 Ni12 Ni29 Ni20 -124.5(6)
C4 Ni12 Ni29 Ni20 59.5(4)
Ni8 Ni12 Ni29 Ni20 4.67(10)
Ni19 Ni12 Ni29 Ni20 -177.86(10)
Ni6 Ni12 Ni29 Ni20 140.83(9)
Ni1 Ni12 Ni29 Ni20 58.24(7)
Ni3 Ni12 Ni29 Ni20 111.80(8)
Ni4 Ni12 Ni29 Ni20 81.65(14)
C20 Ni12 Ni29 Ni3 -162.1(6)
C27 Ni12 Ni29 Ni3 123.7(6)
C4 Ni12 Ni29 Ni3 -52.3(4)
Ni8 Ni12 Ni29 Ni3 -107.13(10)
Ni19 Ni12 Ni29 Ni3 70.34(7)
Ni6 Ni12 Ni29 Ni3 29.02(7)
Ni1 Ni12 Ni29 Ni3 -53.57(6)
Ni20 Ni12 Ni29 Ni3 -111.80(8)
Ni4 Ni12 Ni29 Ni3 -30.16(14)
C20 Ni12 Ni29 Ni28 -128.8(6)
C27 Ni12 Ni29 Ni28 157.0(6)
C4 Ni12 Ni29 Ni28 -19.1(4)
Ni8 Ni12 Ni29 Ni28 -73.87(12)
Ni19 Ni12 Ni29 Ni28 103.60(10)
Ni6 Ni12 Ni29 Ni28 62.28(11)
Ni1 Ni12 Ni29 Ni28 -20.31(10)
Ni3 Ni12 Ni29 Ni28 33.26(8)
Ni20 Ni12 Ni29 Ni28 -78.54(10)
Ni4 Ni12 Ni29 Ni28 3.10(18)
C20 Ni12 Ni29 Cu2 162.4(6)
C27 Ni12 Ni29 Cu2 88.2(6)
C4 Ni12 Ni29 Cu2 -87.9(4)
Ni8 Ni12 Ni29 Cu2 -142.65(10)
Ni19 Ni12 Ni29 Cu2 34.82(8)
Ni6 Ni12 Ni29 Cu2 -6.50(11)
Ni1 Ni12 Ni29 Cu2 -89.09(9)
Ni3 Ni12 Ni29 Cu2 -35.52(7)
Ni20 Ni12 Ni29 Cu2 -147.32(11)
Ni4 Ni12 Ni29 Cu2 -65.68(16)
C20 Ni12 Ni29 Ni19 127.6(6)
C27 Ni12 Ni29 Ni19 53.4(6)
C4 Ni12 Ni29 Ni19 -122.7(4)
Ni8 Ni12 Ni29 Ni19 -177.47(11)
Ni6 Ni12 Ni29 Ni19 -41.32(8)
Ni1 Ni12 Ni29 Ni19 -123.91(8)
Ni3 Ni12 Ni29 Ni19 -70.34(7)
Ni20 Ni12 Ni29 Ni19 177.86(10)
Ni4 Ni12 Ni29 Ni19 -100.50(14)
C29 Ni19 Ni29 C30 4.3(10)
C27 Ni19 Ni29 C30 93.6(9)
C26 Ni19 Ni29 C30 -146.6(11)
Ni12 Ni19 Ni29 C30 148.3(7)
Ni6 Ni19 Ni29 C30 -170.1(7)
Ni3 Ni19 Ni29 C30 -137.8(7)
Ni14 Ni19 Ni29 C30 -108.4(7)
Cu2 Ni19 Ni29 C30 -72.6(7)
C29 Ni19 Ni29 C33 -89.1(10)
C27 Ni19 Ni29 C33 0.2(9)
C26 Ni19 Ni29 C33 120.0(11)
Ni12 Ni19 Ni29 C33 54.9(7)
Ni6 Ni19 Ni29 C33 96.5(7)
Ni3 Ni19 Ni29 C33 128.8(7)
Ni14 Ni19 Ni29 C33 158.3(7)
Cu2 Ni19 Ni29 C33 -165.9(7)
C29 Ni19 Ni29 C4 168.5(8)
C27 Ni19 Ni29 C4 -102.2(6)
C26 Ni19 Ni29 C4 17.6(10)
Ni12 Ni19 Ni29 C4 -47.5(4)
Ni6 Ni19 Ni29 C4 -5.8(4)
Ni3 Ni19 Ni29 C4 26.5(4)
Ni14 Ni19 Ni29 C4 55.9(4)
Cu2 Ni19 Ni29 C4 91.7(4)
C29 Ni19 Ni29 Ni30 135.6(15)
C27 Ni19 Ni29 Ni30 -135.1(14)
C26 Ni19 Ni29 Ni30 -15.3(16)
Ni12 Ni19 Ni29 Ni30 -80.4(14)
Ni6 Ni19 Ni29 Ni30 -38.8(14)
Ni3 Ni19 Ni29 Ni30 -6.5(14)
Ni14 Ni19 Ni29 Ni30 23.0(14)
Cu2 Ni19 Ni29 Ni30 58.8(14)
C29 Ni19 Ni29 Ni20 -141.9(7)
C27 Ni19 Ni29 Ni20 -52.6(5)
C26 Ni19 Ni29 Ni20 67.1(9)
Ni12 Ni19 Ni29 Ni20 2.05(9)
Ni6 Ni19 Ni29 Ni20 43.70(12)
Ni3 Ni19 Ni29 Ni20 75.99(10)
Ni14 Ni19 Ni29 Ni20 105.41(10)
Cu2 Ni19 Ni29 Ni20 141.24(12)
C29 Ni19 Ni29 Ni3 142.1(7)
C27 Ni19 Ni29 Ni3 -128.6(5)
C26 Ni19 Ni29 Ni3 -8.8(9)
Ni12 Ni19 Ni29 Ni3 -73.94(7)
Ni6 Ni19 Ni29 Ni3 -32.28(7)
Ni14 Ni19 Ni29 Ni3 29.43(7)
Cu2 Ni19 Ni29 Ni3 65.25(7)
C29 Ni19 Ni29 Ni28 118.9(7)
C27 Ni19 Ni29 Ni28 -151.8(5)
C26 Ni19 Ni29 Ni28 -32.1(9)
Ni12 Ni19 Ni29 Ni28 -97.15(9)
Ni6 Ni19 Ni29 Ni28 -55.50(11)
Ni3 Ni19 Ni29 Ni28 -23.22(7)
Ni14 Ni19 Ni29 Ni28 6.21(11)
Cu2 Ni19 Ni29 Ni28 42.04(9)
C29 Ni19 Ni29 Cu2 76.8(7)
C27 Ni19 Ni29 Cu2 166.1(5)
C26 Ni19 Ni29 Cu2 -74.1(9)
Ni12 Ni19 Ni29 Cu2 -139.19(9)
Ni6 Ni19 Ni29 Cu2 -97.53(9)
Ni3 Ni19 Ni29 Cu2 -65.25(7)
Ni14 Ni19 Ni29 Cu2 -35.82(8)
C29 Ni19 Ni29 Ni12 -144.0(7)
C27 Ni19 Ni29 Ni12 -54.7(5)
C26 Ni19 Ni29 Ni12 65.1(9)
Ni6 Ni19 Ni29 Ni12 41.66(8)
Ni3 Ni19 Ni29 Ni12 73.94(7)
Ni14 Ni19 Ni29 Ni12 103.37(9)
Cu2 Ni19 Ni29 Ni12 139.19(9)
C32 Ni28 Ni30 C34 102.0(8)
C35 Ni28 Ni30 C34 -0.3(13)
C4 Ni28 Ni30 C34 -110.8(8)
Ni13 Ni28 Ni30 C34 -52.8(6)
Ni3 Ni28 Ni30 C34 -134.8(6)
Ni10 Ni28 Ni30 C34 -68.3(8)
Ni29 Ni28 Ni30 C34 -162.4(9)
Cu2 Ni28 Ni30 C34 170.4(5)
C32 Ni28 Ni30 C33 -110.3(13)
C35 Ni28 Ni30 C33 147.4(10)
C34 Ni28 Ni30 C33 147.7(15)
C4 Ni28 Ni30 C33 36.9(11)
Ni13 Ni28 Ni30 C33 94.9(12)
Ni3 Ni28 Ni30 C33 12.9(13)
Ni10 Ni28 Ni30 C33 79.4(13)
Ni29 Ni28 Ni30 C33 -14.7(9)
Cu2 Ni28 Ni30 C33 -41.9(13)
C32 Ni28 Ni30 Ni29 -95.6(7)
C35 Ni28 Ni30 Ni29 162.1(7)
C34 Ni28 Ni30 Ni29 162.4(9)
C4 Ni28 Ni30 Ni29 51.6(5)
Ni13 Ni28 Ni30 Ni29 109.6(5)
Ni3 Ni28 Ni30 Ni29 27.7(5)
Ni10 Ni28 Ni30 Ni29 94.1(6)
Cu2 Ni28 Ni30 Ni29 -27.2(5)
C32 Ni28 Ni30 C4 -147.2(7)
C35 Ni28 Ni30 C4 110.5(10)
C34 Ni28 Ni30 C4 110.8(8)
Ni13 Ni28 Ni30 C4 58.1(4)
Ni3 Ni28 Ni30 C4 -23.9(5)
Ni10 Ni28 Ni30 C4 42.5(7)
Ni29 Ni28 Ni30 C4 -51.6(5)
Cu2 Ni28 Ni30 C4 -78.8(4)
C32 Ni28 Ni30 Ni13 154.8(6)
C35 Ni28 Ni30 Ni13 52.5(10)
C34 Ni28 Ni30 Ni13 52.8(6)
C4 Ni28 Ni30 Ni13 -58.1(4)
Ni3 Ni28 Ni30 Ni13 -82.0(3)
Ni10 Ni28 Ni30 Ni13 -15.6(6)
Ni29 Ni28 Ni30 Ni13 -109.6(5)
Cu2 Ni28 Ni30 Ni13 -136.82(17)
C32 Ni28 Ni30 Ni20 -153.0(8)
C35 Ni28 Ni30 Ni20 104.7(10)
C34 Ni28 Ni30 Ni20 105.0(9)
C4 Ni28 Ni30 Ni20 -5.9(5)
Ni13 Ni28 Ni30 Ni20 52.2(4)
Ni3 Ni28 Ni30 Ni20 -29.8(7)
Ni10 Ni28 Ni30 Ni20 36.6(9)
Ni29 Ni28 Ni30 Ni20 -57.5(5)
Cu2 Ni28 Ni30 Ni20 -84.6(6)
C30 Ni29 Ni30 C34 130.7(15)
C33 Ni29 Ni30 C34 -142.6(17)
C4 Ni29 Ni30 C34 -33.5(13)
Ni20 Ni29 Ni30 C34 -89.5(14)
Ni3 Ni29 Ni30 C34 -3.5(15)
Ni28 Ni29 Ni30 C34 22.7(11)
Cu2 Ni29 Ni30 C34 53.0(15)
Ni12 Ni29 Ni30 C34 -65.0(15)
Ni19 Ni29 Ni30 C34 2(3)
C30 Ni29 Ni30 Ni28 108.0(8)
C33 Ni29 Ni30 Ni28 -165.3(9)
C4 Ni29 Ni30 Ni28 -56.2(5)
Ni20 Ni29 Ni30 Ni28 -112.3(6)
Ni3 Ni29 Ni30 Ni28 -26.2(5)
Cu2 Ni29 Ni30 Ni28 30.3(6)
Ni12 Ni29 Ni30 Ni28 -87.7(5)
Ni19 Ni29 Ni30 Ni28 -20.7(17)
C30 Ni29 Ni30 C33 -86.7(10)
C4 Ni29 Ni30 C33 109.1(8)
Ni20 Ni29 Ni30 C33 53.0(6)
Ni3 Ni29 Ni30 C33 139.1(6)
Ni28 Ni29 Ni30 C33 165.3(9)
Cu2 Ni29 Ni30 C33 -164.4(6)
Ni12 Ni29 Ni30 C33 77.6(7)
Ni19 Ni29 Ni30 C33 144.6(12)
C30 Ni29 Ni30 C4 164.2(8)
C33 Ni29 Ni30 C4 -109.1(8)
Ni20 Ni29 Ni30 C4 -56.1(4)
Ni3 Ni29 Ni30 C4 30.0(5)
Ni28 Ni29 Ni30 C4 56.2(5)
Cu2 Ni29 Ni30 C4 86.5(5)
Ni12 Ni29 Ni30 C4 -31.5(6)
Ni19 Ni29 Ni30 C4 35.5(15)
C30 Ni29 Ni30 Ni13 167.7(8)
C33 Ni29 Ni30 Ni13 -105.6(8)
C4 Ni29 Ni30 Ni13 3.5(5)
Ni20 Ni29 Ni30 Ni13 -52.5(4)
Ni3 Ni29 Ni30 Ni13 33.5(6)
Ni28 Ni29 Ni30 Ni13 59.7(5)
Cu2 Ni29 Ni30 Ni13 90.0(5)
Ni12 Ni29 Ni30 Ni13 -28.0(8)
Ni19 Ni29 Ni30 Ni13 39.1(17)
C30 Ni29 Ni30 Ni20 -139.8(8)
C33 Ni29 Ni30 Ni20 -53.0(6)
C4 Ni29 Ni30 Ni20 56.1(4)
Ni3 Ni29 Ni30 Ni20 86.0(3)
Ni28 Ni29 Ni30 Ni20 112.3(6)
Cu2 Ni29 Ni30 Ni20 142.53(17)
Ni12 Ni29 Ni30 Ni20 24.5(5)
Ni19 Ni29 Ni30 Ni20 91.6(13)
C17 Ni13 Ni30 C34 -6.1(14)
C18 Ni13 Ni30 C34 -97.9(9)
C4 Ni13 Ni30 C34 141.3(10)
Ni28 Ni13 Ni30 C34 76.2(8)
Ni9 Ni13 Ni30 C34 -139.2(7)
Ni1 Ni13 Ni30 C34 153.3(8)
Ni16 Ni13 Ni30 C34 126.3(16)
Ni20 Ni13 Ni30 C34 -163.2(9)
Ni10 Ni13 Ni30 C34 87.8(8)
C34 Ni13 Ni30 Ni28 -76.2(8)
C17 Ni13 Ni30 Ni28 -82.3(10)
C18 Ni13 Ni30 Ni28 -174.2(5)
C4 Ni13 Ni30 Ni28 65.1(5)
Ni9 Ni13 Ni30 Ni28 144.6(2)
Ni1 Ni13 Ni30 Ni28 77.1(4)
Ni16 Ni13 Ni30 Ni28 50.1(18)
Ni20 Ni13 Ni30 Ni28 120.6(5)
Ni10 Ni13 Ni30 Ni28 11.6(5)
C34 Ni13 Ni30 C33 160.8(13)
C17 Ni13 Ni30 C33 154.7(9)
C18 Ni13 Ni30 C33 62.9(9)
C4 Ni13 Ni30 C33 -57.8(9)
Ni28 Ni13 Ni30 C33 -122.9(10)
Ni9 Ni13 Ni30 C33 21.7(10)
Ni1 Ni13 Ni30 C33 -45.8(9)
Ni16 Ni13 Ni30 C33 -72.8(19)
Ni20 Ni13 Ni30 C33 -2.3(7)
Ni10 Ni13 Ni30 C33 -111.3(8)
C34 Ni13 Ni30 Ni29 -144.9(11)
C17 Ni13 Ni30 Ni29 -151.0(8)
C18 Ni13 Ni30 Ni29 117.2(7)
C4 Ni13 Ni30 Ni29 -3.6(5)
Ni28 Ni13 Ni30 Ni29 -68.7(5)
Ni9 Ni13 Ni30 Ni29 75.9(6)
Ni1 Ni13 Ni30 Ni29 8.4(7)
Ni16 Ni13 Ni30 Ni29 -19(2)
Ni20 Ni13 Ni30 Ni29 51.9(4)
Ni10 Ni13 Ni30 Ni29 -57.1(6)
C34 Ni13 Ni30 C4 -141.3(10)
C17 Ni13 Ni30 C4 -147.5(9)
C18 Ni13 Ni30 C4 120.7(6)
Ni28 Ni13 Ni30 C4 -65.1(5)
Ni9 Ni13 Ni30 C4 79.5(5)
Ni1 Ni13 Ni30 C4 12.0(5)
Ni16 Ni13 Ni30 C4 -15.0(18)
Ni20 Ni13 Ni30 C4 55.5(5)
Ni10 Ni13 Ni30 C4 -53.5(5)
C34 Ni13 Ni30 Ni20 163.2(9)
C17 Ni13 Ni30 Ni20 157.0(8)
C18 Ni13 Ni30 Ni20 65.2(5)
C4 Ni13 Ni30 Ni20 -55.5(5)
Ni28 Ni13 Ni30 Ni20 -120.6(5)
Ni9 Ni13 Ni30 Ni20 24.0(5)
Ni1 Ni13 Ni30 Ni20 -43.5(4)
Ni16 Ni13 Ni30 Ni20 -70.5(17)
Ni10 Ni13 Ni30 Ni20 -109.0(3)
C19 Ni20 Ni30 C34 -99.5(12)
C33 Ni20 Ni30 C34 -164.0(13)
C4 Ni20 Ni30 C34 72.0(10)
Ni29 Ni20 Ni30 C34 132.5(11)
Ni13 Ni20 Ni30 C34 12.9(7)
Ni12 Ni20 Ni30 C34 109.1(9)
Ni9 Ni20 Ni30 C34 -7.7(10)
Ni8 Ni20 Ni30 C34 53.0(15)
Ni1 Ni20 Ni30 C34 51.3(10)
C19 Ni20 Ni30 Ni28 -165.0(8)
C33 Ni20 Ni30 Ni28 130.5(11)
C4 Ni20 Ni30 Ni28 6.5(6)
Ni29 Ni20 Ni30 Ni28 67.1(6)
Ni13 Ni20 Ni30 Ni28 -52.5(5)
Ni12 Ni20 Ni30 Ni28 43.7(8)
Ni9 Ni20 Ni30 Ni28 -73.1(7)
Ni8 Ni20 Ni30 Ni28 -12.5(15)
Ni1 Ni20 Ni30 Ni28 -14.2(7)
C19 Ni20 Ni30 C33 64.5(11)
C4 Ni20 Ni30 C33 -124.0(9)
Ni29 Ni20 Ni30 C33 -63.5(7)
Ni13 Ni20 Ni30 C33 176.9(9)
Ni12 Ni20 Ni30 C33 -86.9(8)
Ni9 Ni20 Ni30 C33 156.3(7)
Ni8 Ni20 Ni30 C33 -143.0(10)
Ni1 Ni20 Ni30 C33 -144.7(7)
C19 Ni20 Ni30 Ni29 127.9(8)
C33 Ni20 Ni30 Ni29 63.5(7)
C4 Ni20 Ni30 Ni29 -60.5(5)
Ni13 Ni20 Ni30 Ni29 -119.6(5)
Ni12 Ni20 Ni30 Ni29 -23.4(5)
Ni9 Ni20 Ni30 Ni29 -140.2(3)
Ni8 Ni20 Ni30 Ni29 -79.5(10)
Ni1 Ni20 Ni30 Ni29 -81.2(4)
C19 Ni20 Ni30 C4 -171.6(9)
C33 Ni20 Ni30 C4 124.0(9)
Ni29 Ni20 Ni30 C4 60.5(5)
Ni13 Ni20 Ni30 C4 -59.1(5)
Ni12 Ni20 Ni30 C4 37.1(6)
Ni9 Ni20 Ni30 C4 -79.7(5)
Ni8 Ni20 Ni30 C4 -19.0(12)
Ni1 Ni20 Ni30 C4 -20.7(5)
C19 Ni20 Ni30 Ni13 -112.5(8)
C33 Ni20 Ni30 Ni13 -176.9(9)
C4 Ni20 Ni30 Ni13 59.1(5)
Ni29 Ni20 Ni30 Ni13 119.6(5)
Ni12 Ni20 Ni30 Ni13 96.2(3)
Ni9 Ni20 Ni30 Ni13 -20.6(4)
Ni8 Ni20 Ni30 Ni13 40.1(11)
Ni1 Ni20 Ni30 Ni13 38.4(3)
C31 Ni26 Ni31 C36 -86.7(8)
C3 Ni26 Ni31 C36 114.0(7)
Ni17 Ni26 Ni31 C36 57.2(6)
Ni14 Ni26 Ni31 C36 166.6(6)
Ni3 Ni26 Ni31 C36 128.0(5)
Cu2 Ni26 Ni31 C36 -168.3(5)
Ni10 Ni26 Ni31 C36 65.5(6)
C31 Ni26 Ni31 Ni17 -143.9(6)
C36 Ni26 Ni31 Ni17 -57.2(6)
C3 Ni26 Ni31 Ni17 56.8(4)
Ni14 Ni26 Ni31 Ni17 109.4(4)
Ni3 Ni26 Ni31 Ni17 70.9(4)
Cu2 Ni26 Ni31 Ni17 134.5(3)
Ni10 Ni26 Ni31 Ni17 8.3(5)
C31 Ni26 Ni31 C3 159.3(7)
C36 Ni26 Ni31 C3 -114.0(7)
Ni17 Ni26 Ni31 C3 -56.8(4)
Ni14 Ni26 Ni31 C3 52.6(4)
Ni3 Ni26 Ni31 C3 14.1(5)
Cu2 Ni26 Ni31 C3 77.7(5)
Ni10 Ni26 Ni31 C3 -48.5(5)
C31 Ni26 Ni31 Ni15 154.6(7)
C36 Ni26 Ni31 Ni15 -118.7(8)
C3 Ni26 Ni31 Ni15 -4.7(5)
Ni17 Ni26 Ni31 Ni15 -61.5(4)
Ni14 Ni26 Ni31 Ni15 47.9(4)
Ni3 Ni26 Ni31 Ni15 9.4(7)
Cu2 Ni26 Ni31 Ni15 73.0(6)
Ni10 Ni26 Ni31 Ni15 -53.2(6)
C31 Ni26 Ni31 Ni14 106.7(6)
C36 Ni26 Ni31 Ni14 -166.6(6)
C3 Ni26 Ni31 Ni14 -52.6(4)
Ni17 Ni26 Ni31 Ni14 -109.4(4)
Ni3 Ni26 Ni31 Ni14 -38.5(4)
Cu2 Ni26 Ni31 Ni14 25.1(5)
Ni10 Ni26 Ni31 Ni14 -101.1(2)
C15 Ni17 Ni31 C36 80.3(9)
C3 Ni17 Ni31 C36 -116.1(8)
Ni26 Ni17 Ni31 C36 -59.2(7)
Ni2 Ni17 Ni31 C36 -136.9(6)
Ni15 Ni17 Ni31 C36 -171.9(8)
Ni10 Ni17 Ni31 C36 -68.9(7)
Ni18 Ni17 Ni31 C36 158.5(6)
Ni7 Ni17 Ni31 C36 -142.2(16)
C15 Ni17 Ni31 Ni26 139.5(7)
C36 Ni17 Ni31 Ni26 59.2(7)
C3 Ni17 Ni31 Ni26 -56.9(5)
Ni2 Ni17 Ni31 Ni26 -77.7(4)
Ni15 Ni17 Ni31 Ni26 -112.7(5)
Ni10 Ni17 Ni31 Ni26 -9.7(5)
Ni18 Ni17 Ni31 Ni26 -142.3(2)
Ni7 Ni17 Ni31 Ni26 -83.0(17)
C15 Ni17 Ni31 C3 -163.6(8)
C36 Ni17 Ni31 C3 116.1(8)
Ni26 Ni17 Ni31 C3 56.9(5)
Ni2 Ni17 Ni31 C3 -20.8(5)
Ni15 Ni17 Ni31 C3 -55.8(4)
Ni10 Ni17 Ni31 C3 47.2(5)
Ni18 Ni17 Ni31 C3 -85.4(5)
Ni7 Ni17 Ni31 C3 -26.1(19)
C15 Ni17 Ni31 Ni15 -107.8(7)
C36 Ni17 Ni31 Ni15 171.9(8)
C3 Ni17 Ni31 Ni15 55.8(4)
Ni26 Ni17 Ni31 Ni15 112.7(5)
Ni2 Ni17 Ni31 Ni15 35.0(4)
Ni10 Ni17 Ni31 Ni15 103.0(3)
Ni18 Ni17 Ni31 Ni15 -29.6(4)
Ni7 Ni17 Ni31 Ni15 29.7(19)
C15 Ni17 Ni31 Ni14 -161.3(7)
C36 Ni17 Ni31 Ni14 118.4(8)
C3 Ni17 Ni31 Ni14 2.3(4)
Ni26 Ni17 Ni31 Ni14 59.2(4)
Ni2 Ni17 Ni31 Ni14 -18.5(5)
Ni15 Ni17 Ni31 Ni14 -53.5(3)
Ni10 Ni17 Ni31 Ni14 49.5(6)
Ni18 Ni17 Ni31 Ni14 -83.1(4)
Ni7 Ni17 Ni31 Ni14 -24(2)
C38 Ni15 Ni31 C36 -177.9(12)
C23 Ni15 Ni31 C36 88.4(11)
C3 Ni15 Ni31 C36 -50.2(9)
Ni18 Ni15 Ni31 C36 38.2(10)
Ni14 Ni15 Ni31 C36 -105.7(10)
Ni2 Ni15 Ni31 C36 -25.8(10)
Ni17 Ni15 Ni31 C36 7.4(7)
Ni11 Ni15 Ni31 C36 -10.6(19)
Ni6 Ni15 Ni31 C36 -81.7(10)
C38 Ni15 Ni31 Ni26 -122.9(8)
C23 Ni15 Ni31 Ni26 143.3(7)
C3 Ni15 Ni31 Ni26 4.8(5)
Ni18 Ni15 Ni31 Ni26 93.1(5)
Ni14 Ni15 Ni31 Ni26 -50.7(4)
Ni2 Ni15 Ni31 Ni26 29.2(6)
Ni17 Ni15 Ni31 Ni26 62.3(5)
Ni11 Ni15 Ni31 Ni26 44.3(15)
Ni6 Ni15 Ni31 Ni26 -26.8(7)
C38 Ni15 Ni31 Ni17 174.7(7)
C23 Ni15 Ni31 Ni17 81.0(6)
C3 Ni15 Ni31 Ni17 -57.6(5)
Ni18 Ni15 Ni31 Ni17 30.8(4)
Ni14 Ni15 Ni31 Ni17 -113.1(4)
Ni2 Ni15 Ni31 Ni17 -33.1(4)
Ni11 Ni15 Ni31 Ni17 -18.0(14)
Ni6 Ni15 Ni31 Ni17 -89.1(4)
C38 Ni15 Ni31 C3 -127.7(8)
C23 Ni15 Ni31 C3 138.5(6)
Ni18 Ni15 Ni31 C3 88.3(5)
Ni14 Ni15 Ni31 C3 -55.5(4)
Ni2 Ni15 Ni31 C3 24.4(5)
Ni17 Ni15 Ni31 C3 57.6(5)
Ni11 Ni15 Ni31 C3 39.5(13)
Ni6 Ni15 Ni31 C3 -31.6(5)
C38 Ni15 Ni31 Ni14 -72.2(6)
C23 Ni15 Ni31 Ni14 -166.0(5)
C3 Ni15 Ni31 Ni14 55.5(4)
Ni18 Ni15 Ni31 Ni14 143.85(14)
Ni2 Ni15 Ni31 Ni14 79.9(2)
Ni17 Ni15 Ni31 Ni14 113.1(4)
Ni11 Ni15 Ni31 Ni14 95.0(11)
Ni6 Ni15 Ni31 Ni14 24.0(3)
C28 Ni14 Ni31 C36 -109.5(10)
C3 Ni14 Ni31 C36 48.6(8)
C26 Ni14 Ni31 C36 138.7(9)
C38 Ni14 Ni31 C36 159.6(10)
Ni6 Ni14 Ni31 C36 83.4(9)
Ni15 Ni14 Ni31 C36 110.9(9)
Ni3 Ni14 Ni31 C36 22.9(9)
Ni26 Ni14 Ni31 C36 -12.1(6)
Ni19 Ni14 Ni31 C36 11.5(16)
Cu2 Ni14 Ni31 C36 -32.1(9)
C28 Ni14 Ni31 Ni26 -97.4(6)
C3 Ni14 Ni31 Ni26 60.7(5)
C26 Ni14 Ni31 Ni26 150.8(6)
C38 Ni14 Ni31 Ni26 171.7(6)
Ni6 Ni14 Ni31 Ni26 95.5(4)
Ni15 Ni14 Ni31 Ni26 123.0(5)
Ni3 Ni14 Ni31 Ni26 35.0(4)
Ni19 Ni14 Ni31 Ni26 23.7(11)
Cu2 Ni14 Ni31 Ni26 -20.0(4)
C28 Ni14 Ni31 Ni17 -160.6(7)
C3 Ni14 Ni31 Ni17 -2.5(5)
C26 Ni14 Ni31 Ni17 87.5(9)
C38 Ni14 Ni31 Ni17 108.5(6)
Ni6 Ni14 Ni31 Ni17 32.3(6)
Ni15 Ni14 Ni31 Ni17 59.8(4)
Ni3 Ni14 Ni31 Ni17 -28.2(5)
Ni26 Ni14 Ni31 Ni17 -63.3(4)
Ni19 Ni14 Ni31 Ni17 -39.6(12)
Cu2 Ni14 Ni31 Ni17 -83.3(5)
C28 Ni14 Ni31 C3 -158.1(7)
C26 Ni14 Ni31 C3 90.0(9)
C38 Ni14 Ni31 C3 111.0(6)
Ni6 Ni14 Ni31 C3 34.8(6)
Ni15 Ni14 Ni31 C3 62.3(5)
Ni3 Ni14 Ni31 C3 -25.7(5)
Ni26 Ni14 Ni31 C3 -60.7(5)
Ni19 Ni14 Ni31 C3 -37.1(11)
Cu2 Ni14 Ni31 C3 -80.8(5)
C28 Ni14 Ni31 Ni15 139.6(6)
C3 Ni14 Ni31 Ni15 -62.3(5)
C26 Ni14 Ni31 Ni15 27.7(9)
C38 Ni14 Ni31 Ni15 48.7(4)
Ni6 Ni14 Ni31 Ni15 -27.5(4)
Ni3 Ni14 Ni31 Ni15 -88.0(3)
Ni26 Ni14 Ni31 Ni15 -123.0(5)
Ni19 Ni14 Ni31 Ni15 -99.4(8)
Cu2 Ni14 Ni31 Ni15 -143.07(19)
C1 Ni5 Cu1 N1 177(3)
C2 Ni5 Cu1 N1 25(3)
Ni1 Ni5 Cu1 N1 23(3)
Ni22 Ni5 Cu1 N1 65(3)
Ni23 Ni5 Cu1 N1 -8(3)
Ni7 Ni5 Cu1 N1 -113(3)
Ni2 Ni5 Cu1 N1 -180(100)
Ni4 Ni5 Cu1 N1 103(3)
Ni16 Ni5 Cu1 N1 -48(3)
Ni27 Ni5 Cu1 N1 -147(3)
Ni25 Ni5 Cu1 N1 -78(3)
C1 Ni5 Cu1 Ni21 31.8(4)
C2 Ni5 Cu1 Ni21 -120.0(4)
Ni1 Ni5 Cu1 Ni21 -122.45(19)
Ni22 Ni5 Cu1 Ni21 -80.74(8)
Ni23 Ni5 Cu1 Ni21 -153.97(10)
Ni7 Ni5 Cu1 Ni21 101.80(9)
Ni2 Ni5 Cu1 Ni21 34.96(15)
Ni4 Ni5 Cu1 Ni21 -42.30(9)
Ni16 Ni5 Cu1 Ni21 166.97(10)
Ni27 Ni5 Cu1 Ni21 67.50(8)
Ni25 Ni5 Cu1 Ni21 136.56(9)
C1 Ni5 Cu1 Ni27 -35.7(4)
C2 Ni5 Cu1 Ni27 172.5(4)
Ni1 Ni5 Cu1 Ni27 170.05(19)
Ni22 Ni5 Cu1 Ni27 -148.24(8)
Ni23 Ni5 Cu1 Ni27 138.53(9)
Ni7 Ni5 Cu1 Ni27 34.31(8)
Ni2 Ni5 Cu1 Ni27 -32.54(15)
Ni4 Ni5 Cu1 Ni27 -109.80(9)
Ni16 Ni5 Cu1 Ni27 99.47(9)
Ni25 Ni5 Cu1 Ni27 69.06(8)
C1 Ni5 Cu1 Ni23 -174.2(4)
C2 Ni5 Cu1 Ni23 33.9(4)
Ni1 Ni5 Cu1 Ni23 31.52(18)
Ni22 Ni5 Cu1 Ni23 73.23(8)
Ni7 Ni5 Cu1 Ni23 -104.22(9)
Ni2 Ni5 Cu1 Ni23 -171.07(16)
Ni4 Ni5 Cu1 Ni23 111.67(10)
Ni16 Ni5 Cu1 Ni23 -39.06(9)
Ni27 Ni5 Cu1 Ni23 -138.53(9)
Ni25 Ni5 Cu1 Ni23 -69.47(8)
C1 Ni5 Cu1 Ni25 -104.7(4)
C2 Ni5 Cu1 Ni25 103.4(4)
Ni1 Ni5 Cu1 Ni25 100.99(19)
Ni22 Ni5 Cu1 Ni25 142.70(9)
Ni23 Ni5 Cu1 Ni25 69.47(8)
Ni7 Ni5 Cu1 Ni25 -34.76(8)
Ni2 Ni5 Cu1 Ni25 -101.60(15)
Ni4 Ni5 Cu1 Ni25 -178.86(10)
Ni16 Ni5 Cu1 Ni25 30.41(9)
Ni27 Ni5 Cu1 Ni25 -69.06(8)
C1 Ni5 Cu1 Ni22 112.6(4)
C2 Ni5 Cu1 Ni22 -39.3(4)
Ni1 Ni5 Cu1 Ni22 -41.71(18)
Ni23 Ni5 Cu1 Ni22 -73.23(8)
Ni7 Ni5 Cu1 Ni22 -177.45(9)
Ni2 Ni5 Cu1 Ni22 115.70(16)
Ni4 Ni5 Cu1 Ni22 38.44(8)
Ni16 Ni5 Cu1 Ni22 -112.28(9)
Ni27 Ni5 Cu1 Ni22 148.24(8)
Ni25 Ni5 Cu1 Ni22 -142.70(9)
C8 Ni21 Cu1 N1 -5.5(9)
C24 Ni21 Cu1 N1 -25(2)
C1 Ni21 Cu1 N1 155.9(7)
Ni11 Ni21 Cu1 N1 170.0(6)
Ni27 Ni21 Cu1 N1 115.4(6)
Ni5 Ni21 Cu1 N1 -173.5(6)
Ni4 Ni21 Cu1 N1 -139.6(6)
Ni22 Ni21 Cu1 N1 -111.1(6)
C8 Ni21 Cu1 Ni5 168.0(7)
C24 Ni21 Cu1 Ni5 149(2)
C1 Ni21 Cu1 Ni5 -30.6(4)
Ni11 Ni21 Cu1 Ni5 -16.58(18)
Ni27 Ni21 Cu1 Ni5 -71.13(7)
Ni4 Ni21 Cu1 Ni5 33.81(7)
Ni22 Ni21 Cu1 Ni5 62.38(7)
C8 Ni21 Cu1 Ni27 -120.9(7)
C24 Ni21 Cu1 Ni27 -140(2)
C1 Ni21 Cu1 Ni27 40.5(4)
Ni11 Ni21 Cu1 Ni27 54.54(18)
Ni5 Ni21 Cu1 Ni27 71.13(7)
Ni4 Ni21 Cu1 Ni27 104.94(8)
Ni22 Ni21 Cu1 Ni27 133.51(8)
C8 Ni21 Cu1 Ni23 143.8(7)
C24 Ni21 Cu1 Ni23 125(2)
C1 Ni21 Cu1 Ni23 -54.7(4)
Ni11 Ni21 Cu1 Ni23 -40.7(2)
Ni27 Ni21 Cu1 Ni23 -95.24(10)
Ni5 Ni21 Cu1 Ni23 -24.11(9)
Ni4 Ni21 Cu1 Ni23 9.70(11)
Ni22 Ni21 Cu1 Ni23 38.27(9)
C8 Ni21 Cu1 Ni25 -152.6(7)
C24 Ni21 Cu1 Ni25 -172(2)
C1 Ni21 Cu1 Ni25 8.8(4)
Ni11 Ni21 Cu1 Ni25 22.9(2)
Ni27 Ni21 Cu1 Ni25 -31.67(9)
Ni5 Ni21 Cu1 Ni25 39.46(8)
Ni4 Ni21 Cu1 Ni25 73.27(10)
Ni22 Ni21 Cu1 Ni25 101.84(9)
C8 Ni21 Cu1 Ni22 105.6(7)
C24 Ni21 Cu1 Ni22 86(2)
C1 Ni21 Cu1 Ni22 -93.0(4)
Ni11 Ni21 Cu1 Ni22 -78.97(18)
Ni27 Ni21 Cu1 Ni22 -133.51(8)
Ni5 Ni21 Cu1 Ni22 -62.38(7)
Ni4 Ni21 Cu1 Ni22 -28.57(6)
C10 Ni27 Cu1 N1 -2.4(8)
C1 Ni27 Cu1 N1 -152.7(6)
C12 Ni27 Cu1 N1 92.0(7)
C11 Ni27 Cu1 N1 -61.1(12)
Ni7 Ni27 Cu1 N1 140.7(5)
Ni18 Ni27 Cu1 N1 -144.8(5)
Ni21 Ni27 Cu1 N1 -113.0(5)
Ni5 Ni27 Cu1 N1 173.6(5)
Ni25 Ni27 Cu1 N1 102.2(5)
C10 Ni27 Cu1 Ni5 -176.0(6)
C1 Ni27 Cu1 Ni5 33.7(3)
C12 Ni27 Cu1 Ni5 -81.6(5)
C11 Ni27 Cu1 Ni5 125.3(11)
Ni7 Ni27 Cu1 Ni5 -32.92(7)
Ni18 Ni27 Cu1 Ni5 41.65(15)
Ni21 Ni27 Cu1 Ni5 73.40(7)
Ni25 Ni27 Cu1 Ni5 -71.40(7)
C10 Ni27 Cu1 Ni21 110.6(6)
C1 Ni27 Cu1 Ni21 -39.7(3)
C12 Ni27 Cu1 Ni21 -155.0(5)
C11 Ni27 Cu1 Ni21 51.9(11)
Ni7 Ni27 Cu1 Ni21 -106.32(9)
Ni18 Ni27 Cu1 Ni21 -31.76(15)
Ni5 Ni27 Cu1 Ni21 -73.40(7)
Ni25 Ni27 Cu1 Ni21 -144.80(9)
C10 Ni27 Cu1 Ni23 -140.2(6)
C1 Ni27 Cu1 Ni23 69.5(4)
C12 Ni27 Cu1 Ni23 -45.8(5)
C11 Ni27 Cu1 Ni23 161.1(11)
Ni7 Ni27 Cu1 Ni23 2.86(11)
Ni18 Ni27 Cu1 Ni23 77.43(17)
Ni21 Ni27 Cu1 Ni23 109.19(10)
Ni5 Ni27 Cu1 Ni23 35.78(8)
Ni25 Ni27 Cu1 Ni23 -35.62(8)
C10 Ni27 Cu1 Ni25 -104.6(6)
C1 Ni27 Cu1 Ni25 105.1(4)
C12 Ni27 Cu1 Ni25 -10.2(5)
C11 Ni27 Cu1 Ni25 -163.3(11)
Ni7 Ni27 Cu1 Ni25 38.48(8)
Ni18 Ni27 Cu1 Ni25 113.05(16)
Ni21 Ni27 Cu1 Ni25 144.80(9)
Ni5 Ni27 Cu1 Ni25 71.40(7)
C10 Ni27 Cu1 Ni22 156.2(6)
C1 Ni27 Cu1 Ni22 5.9(4)
C12 Ni27 Cu1 Ni22 -109.4(5)
C11 Ni27 Cu1 Ni22 97.5(11)
Ni7 Ni27 Cu1 Ni22 -60.68(10)
Ni18 Ni27 Cu1 Ni22 13.88(19)
Ni21 Ni27 Cu1 Ni22 45.64(8)
Ni5 Ni27 Cu1 Ni22 -27.76(7)
Ni25 Ni27 Cu1 Ni22 -99.16(9)
C7 Ni23 Cu1 N1 0.7(7)
C2 Ni23 Cu1 N1 146.5(6)
C37 Ni23 Cu1 N1 -95.3(6)
Ni5 Ni23 Cu1 N1 178.5(5)
Ni24 Ni23 Cu1 N1 88.2(5)
Ni16 Ni23 Cu1 N1 -144.4(5)
Ni25 Ni23 Cu1 N1 -108.5(5)
Ni9 Ni23 Cu1 N1 152.7(5)
Ni22 Ni23 Cu1 N1 111.8(5)
C7 Ni23 Cu1 Ni5 -177.8(6)
C2 Ni23 Cu1 Ni5 -32.0(4)
C37 Ni23 Cu1 Ni5 86.2(3)
Ni24 Ni23 Cu1 Ni5 -90.25(10)
Ni16 Ni23 Cu1 Ni5 37.14(8)
Ni25 Ni23 Cu1 Ni5 73.02(7)
Ni9 Ni23 Cu1 Ni5 -25.80(15)
Ni22 Ni23 Cu1 Ni5 -66.75(7)
C7 Ni23 Cu1 Ni21 -152.5(6)
C2 Ni23 Cu1 Ni21 -6.7(4)
C37 Ni23 Cu1 Ni21 111.5(3)
Ni5 Ni23 Cu1 Ni21 25.29(9)
Ni24 Ni23 Cu1 Ni21 -64.96(12)
Ni16 Ni23 Cu1 Ni21 62.43(12)
Ni25 Ni23 Cu1 Ni21 98.31(10)
Ni9 Ni23 Cu1 Ni21 -0.5(2)
Ni22 Ni23 Cu1 Ni21 -41.45(9)
C7 Ni23 Cu1 Ni27 145.1(6)
C2 Ni23 Cu1 Ni27 -69.1(4)
C37 Ni23 Cu1 Ni27 49.1(3)
Ni5 Ni23 Cu1 Ni27 -37.14(8)
Ni24 Ni23 Cu1 Ni27 -127.39(10)
Ni16 Ni23 Cu1 Ni27 0.00(11)
Ni25 Ni23 Cu1 Ni27 35.88(8)
Ni9 Ni23 Cu1 Ni27 -62.94(19)
Ni22 Ni23 Cu1 Ni27 -103.89(8)
C7 Ni23 Cu1 Ni25 109.2(6)
C2 Ni23 Cu1 Ni25 -105.0(4)
C37 Ni23 Cu1 Ni25 13.2(3)
Ni5 Ni23 Cu1 Ni25 -73.02(7)
Ni24 Ni23 Cu1 Ni25 -163.28(10)
Ni16 Ni23 Cu1 Ni25 -35.88(7)
Ni9 Ni23 Cu1 Ni25 -98.82(16)
Ni22 Ni23 Cu1 Ni25 -139.77(7)
C7 Ni23 Cu1 Ni22 -111.0(6)
C2 Ni23 Cu1 Ni22 34.8(4)
C37 Ni23 Cu1 Ni22 152.9(3)
Ni5 Ni23 Cu1 Ni22 66.75(7)
Ni24 Ni23 Cu1 Ni22 -23.51(8)
Ni16 Ni23 Cu1 Ni22 103.89(8)
Ni25 Ni23 Cu1 Ni22 139.77(7)
Ni9 Ni23 Cu1 Ni22 40.95(15)
C9 Ni25 Cu1 N1 -12.6(8)
C37 Ni25 Cu1 N1 86.1(7)
C12 Ni25 Cu1 N1 -108.0(7)
Ni16 Ni25 Cu1 N1 139.4(5)
Ni7 Ni25 Cu1 N1 -157.2(5)
Ni5 Ni25 Cu1 N1 169.7(5)
Ni23 Ni25 Cu1 N1 101.8(5)
Ni27 Ni25 Cu1 N1 -118.9(5)
C9 Ni25 Cu1 Ni5 177.7(6)
C37 Ni25 Cu1 Ni5 -83.6(4)
C12 Ni25 Cu1 Ni5 82.3(5)
Ni16 Ni25 Cu1 Ni5 -30.30(8)
Ni7 Ni25 Cu1 Ni5 33.16(8)
Ni23 Ni25 Cu1 Ni5 -67.87(7)
Ni27 Ni25 Cu1 Ni5 71.41(7)
C9 Ni25 Cu1 Ni21 137.7(6)
C37 Ni25 Cu1 Ni21 -123.7(4)
C12 Ni25 Cu1 Ni21 42.3(5)
Ni16 Ni25 Cu1 Ni21 -70.37(12)
Ni7 Ni25 Cu1 Ni21 -6.91(13)
Ni5 Ni25 Cu1 Ni21 -40.07(9)
Ni23 Ni25 Cu1 Ni21 -107.94(10)
Ni27 Ni25 Cu1 Ni21 31.34(9)
C9 Ni25 Cu1 Ni27 106.3(6)
C37 Ni25 Cu1 Ni27 -155.0(4)
C12 Ni25 Cu1 Ni27 10.9(5)
Ni16 Ni25 Cu1 Ni27 -101.71(9)
Ni7 Ni25 Cu1 Ni27 -38.25(8)
Ni5 Ni25 Cu1 Ni27 -71.41(7)
Ni23 Ni25 Cu1 Ni27 -139.28(8)
C9 Ni25 Cu1 Ni23 -114.4(6)
C37 Ni25 Cu1 Ni23 -15.7(4)
C12 Ni25 Cu1 Ni23 150.2(5)
Ni16 Ni25 Cu1 Ni23 37.57(7)
Ni7 Ni25 Cu1 Ni23 101.03(9)
Ni5 Ni25 Cu1 Ni23 67.87(7)
Ni27 Ni25 Cu1 Ni23 139.28(8)
C9 Ni25 Cu1 Ni22 -150.4(6)
C37 Ni25 Cu1 Ni22 -51.7(4)
C12 Ni25 Cu1 Ni22 114.2(5)
Ni16 Ni25 Cu1 Ni22 1.61(11)
Ni7 Ni25 Cu1 Ni22 65.07(11)
Ni5 Ni25 Cu1 Ni22 31.91(7)
Ni23 Ni25 Cu1 Ni22 -35.95(7)
Ni27 Ni25 Cu1 Ni22 103.32(9)
C6 Ni22 Cu1 N1 4.7(7)
C25 Ni22 Cu1 N1 102.5(6)
C2 Ni22 Cu1 N1 -134.7(6)
Ni5 Ni22 Cu1 N1 -170.2(4)
Ni24 Ni22 Cu1 N1 -78.4(4)
Ni4 Ni22 Cu1 N1 153.1(4)
Ni8 Ni22 Cu1 N1 -141.5(4)
Ni23 Ni22 Cu1 N1 -101.1(4)
Ni21 Ni22 Cu1 N1 119.4(4)
C6 Ni22 Cu1 Ni5 174.9(5)
C25 Ni22 Cu1 Ni5 -87.3(4)
C2 Ni22 Cu1 Ni5 35.6(3)
Ni24 Ni22 Cu1 Ni5 91.79(9)
Ni4 Ni22 Cu1 Ni5 -36.67(7)
Ni8 Ni22 Cu1 Ni5 28.68(13)
Ni23 Ni22 Cu1 Ni5 69.10(7)
Ni21 Ni22 Cu1 Ni5 -70.42(7)
C6 Ni22 Cu1 Ni21 -114.7(5)
C25 Ni22 Cu1 Ni21 -16.8(4)
C2 Ni22 Cu1 Ni21 106.0(3)
Ni5 Ni22 Cu1 Ni21 70.42(7)
Ni24 Ni22 Cu1 Ni21 162.22(9)
Ni4 Ni22 Cu1 Ni21 33.75(7)
Ni8 Ni22 Cu1 Ni21 99.10(13)
Ni23 Ni22 Cu1 Ni21 139.53(8)
C6 Ni22 Cu1 Ni27 -155.8(5)
C25 Ni22 Cu1 Ni27 -58.0(4)
C2 Ni22 Cu1 Ni27 64.8(3)
Ni5 Ni22 Cu1 Ni27 29.28(8)
Ni24 Ni22 Cu1 Ni27 121.07(10)
Ni4 Ni22 Cu1 Ni27 -7.39(11)
Ni8 Ni22 Cu1 Ni27 57.96(16)
Ni23 Ni22 Cu1 Ni27 98.38(9)
Ni21 Ni22 Cu1 Ni27 -41.14(8)
C6 Ni22 Cu1 Ni23 105.8(5)
C25 Ni22 Cu1 Ni23 -156.4(4)
C2 Ni22 Cu1 Ni23 -33.5(3)
Ni5 Ni22 Cu1 Ni23 -69.10(7)
Ni24 Ni22 Cu1 Ni23 22.69(8)
Ni4 Ni22 Cu1 Ni23 -105.77(8)
Ni8 Ni22 Cu1 Ni23 -40.43(13)
Ni21 Ni22 Cu1 Ni23 -139.53(8)
C6 Ni22 Cu1 Ni25 141.2(5)
C25 Ni22 Cu1 Ni25 -121.0(4)
C2 Ni22 Cu1 Ni25 1.8(3)
Ni5 Ni22 Cu1 Ni25 -33.71(7)
Ni24 Ni22 Cu1 Ni25 58.08(10)
Ni4 Ni22 Cu1 Ni25 -70.38(10)
Ni8 Ni22 Cu1 Ni25 -5.03(17)
Ni23 Ni22 Cu1 Ni25 35.39(7)
Ni21 Ni22 Cu1 Ni25 -104.13(8)
C4 Ni3 Cu2 N2 -172(13)
C3 Ni3 Cu2 N2 -15(13)
Ni1 Ni3 Cu2 N2 -175(100)
Ni2 Ni3 Cu2 N2 -11(13)
Ni6 Ni3 Cu2 N2 56(13)
Ni28 Ni3 Cu2 N2 -132(13)
Ni14 Ni3 Cu2 N2 21(13)
Ni10 Ni3 Cu2 N2 -90(13)
Ni26 Ni3 Cu2 N2 -46(13)
Ni29 Ni3 Cu2 N2 162(13)
Ni19 Ni3 Cu2 N2 88(13)
C4 Ni3 Cu2 Ni26 -126.1(4)
C3 Ni3 Cu2 Ni26 31.3(4)
Ni1 Ni3 Cu2 Ni26 -128.8(2)
Ni2 Ni3 Cu2 Ni26 35.22(16)
Ni6 Ni3 Cu2 Ni26 102.07(10)
Ni28 Ni3 Cu2 Ni26 -85.66(8)
Ni14 Ni3 Cu2 Ni26 66.79(8)
Ni10 Ni3 Cu2 Ni26 -44.09(9)
Ni29 Ni3 Cu2 Ni26 -151.65(9)
Ni19 Ni3 Cu2 Ni26 134.46(9)
C4 Ni3 Cu2 Ni29 25.6(4)
C3 Ni3 Cu2 Ni29 -177.0(4)
Ni1 Ni3 Cu2 Ni29 22.8(2)
Ni2 Ni3 Cu2 Ni29 -173.12(17)
Ni6 Ni3 Cu2 Ni29 -106.28(10)
Ni28 Ni3 Cu2 Ni29 66.00(8)
Ni14 Ni3 Cu2 Ni29 -141.56(9)
Ni10 Ni3 Cu2 Ni29 107.56(10)
Ni26 Ni3 Cu2 Ni29 151.65(9)
Ni19 Ni3 Cu2 Ni29 -73.89(8)
C4 Ni3 Cu2 Ni19 99.5(4)
C3 Ni3 Cu2 Ni19 -103.1(4)
Ni1 Ni3 Cu2 Ni19 96.7(2)
Ni2 Ni3 Cu2 Ni19 -99.24(17)
Ni6 Ni3 Cu2 Ni19 -32.39(9)
Ni28 Ni3 Cu2 Ni19 139.88(9)
Ni14 Ni3 Cu2 Ni19 -67.67(7)
Ni10 Ni3 Cu2 Ni19 -178.55(10)
Ni26 Ni3 Cu2 Ni19 -134.46(9)
Ni29 Ni3 Cu2 Ni19 73.89(8)
C4 Ni3 Cu2 Ni14 167.1(4)
C3 Ni3 Cu2 Ni14 -35.5(4)
Ni1 Ni3 Cu2 Ni14 164.4(2)
Ni2 Ni3 Cu2 Ni14 -31.57(16)
Ni6 Ni3 Cu2 Ni14 35.28(9)
Ni28 Ni3 Cu2 Ni14 -152.44(9)
Ni10 Ni3 Cu2 Ni14 -110.88(10)
Ni26 Ni3 Cu2 Ni14 -66.79(8)
Ni29 Ni3 Cu2 Ni14 141.56(9)
Ni19 Ni3 Cu2 Ni14 67.67(7)
C4 Ni3 Cu2 Ni28 -40.4(4)
C3 Ni3 Cu2 Ni28 117.0(4)
Ni1 Ni3 Cu2 Ni28 -43.15(19)
Ni2 Ni3 Cu2 Ni28 120.88(17)
Ni6 Ni3 Cu2 Ni28 -172.27(11)
Ni14 Ni3 Cu2 Ni28 152.44(9)
Ni10 Ni3 Cu2 Ni28 41.57(9)
Ni26 Ni3 Cu2 Ni28 85.66(8)
Ni29 Ni3 Cu2 Ni28 -66.00(8)
Ni19 Ni3 Cu2 Ni28 -139.88(9)
C31 Ni26 Cu2 N2 -12.9(7)
C36 Ni26 Cu2 N2 -47(2)
C3 Ni26 Cu2 N2 148.2(6)
Ni31 Ni26 Cu2 N2 81.2(7)
Ni17 Ni26 Cu2 N2 163.7(5)
Ni14 Ni26 Cu2 N2 107.6(5)
Ni3 Ni26 Cu2 N2 178.3(5)
Ni10 Ni26 Cu2 N2 -146.9(5)
C31 Ni26 Cu2 Ni3 168.8(6)
C36 Ni26 Cu2 Ni3 134(2)
C3 Ni26 Cu2 Ni3 -30.1(3)
Ni31 Ni26 Cu2 Ni3 -97.1(5)
Ni17 Ni26 Cu2 Ni3 -14.57(16)
Ni14 Ni26 Cu2 Ni3 -70.69(7)
Ni10 Ni26 Cu2 Ni3 34.79(7)
C31 Ni26 Cu2 Ni29 141.1(6)
C36 Ni26 Cu2 Ni29 107(2)
C3 Ni26 Cu2 Ni29 -57.8(4)
Ni31 Ni26 Cu2 Ni29 -124.8(5)
Ni17 Ni26 Cu2 Ni29 -42.3(2)
Ni14 Ni26 Cu2 Ni29 -98.38(10)
Ni3 Ni26 Cu2 Ni29 -27.69(9)
Ni10 Ni26 Cu2 Ni29 7.10(11)
C31 Ni26 Cu2 Ni19 -150.3(6)
C36 Ni26 Cu2 Ni19 175(2)
C3 Ni26 Cu2 Ni19 10.8(3)
Ni31 Ni26 Cu2 Ni19 -56.2(5)
Ni17 Ni26 Cu2 Ni19 26.4(2)
Ni14 Ni26 Cu2 Ni19 -29.75(8)
Ni3 Ni26 Cu2 Ni19 40.94(8)
Ni10 Ni26 Cu2 Ni19 75.73(9)
C31 Ni26 Cu2 Ni14 -120.5(6)
C36 Ni26 Cu2 Ni14 -155(2)
C3 Ni26 Cu2 Ni14 40.6(3)
Ni31 Ni26 Cu2 Ni14 -26.4(5)
Ni17 Ni26 Cu2 Ni14 56.11(16)
Ni3 Ni26 Cu2 Ni14 70.69(7)
Ni10 Ni26 Cu2 Ni14 105.48(7)
C31 Ni26 Cu2 Ni28 107.2(6)
C36 Ni26 Cu2 Ni28 73(2)
C3 Ni26 Cu2 Ni28 -91.7(3)
Ni31 Ni26 Cu2 Ni28 -158.7(5)
Ni17 Ni26 Cu2 Ni28 -76.16(17)
Ni14 Ni26 Cu2 Ni28 -132.27(7)
Ni3 Ni26 Cu2 Ni28 -61.58(6)
Ni10 Ni26 Cu2 Ni28 -26.79(6)
C30 Ni29 Cu2 N2 -13.2(9)
C33 Ni29 Cu2 N2 32(2)
C4 Ni29 Cu2 N2 157.6(6)
Ni30 Ni29 Cu2 N2 88.7(7)
Ni20 Ni29 Cu2 N2 163.1(5)
Ni3 Ni29 Cu2 N2 -179.3(5)
Ni28 Ni29 Cu2 N2 113.4(5)
Ni12 Ni29 Cu2 N2 -141.5(5)
Ni19 Ni29 Cu2 N2 -109.4(5)
C30 Ni29 Cu2 Ni3 166.1(7)
C33 Ni29 Cu2 Ni3 -148.7(19)
C4 Ni29 Cu2 Ni3 -23.1(4)
Ni30 Ni29 Cu2 Ni3 -92.0(5)
Ni20 Ni29 Cu2 Ni3 -17.68(18)
Ni28 Ni29 Cu2 Ni3 -67.34(7)
Ni12 Ni29 Cu2 Ni3 37.80(8)
Ni19 Ni29 Cu2 Ni3 69.88(7)
C30 Ni29 Cu2 Ni26 -166.3(7)
C33 Ni29 Cu2 Ni26 -121.0(19)
C4 Ni29 Cu2 Ni26 4.5(4)
Ni30 Ni29 Cu2 Ni26 -64.4(5)
Ni20 Ni29 Cu2 Ni26 10.0(2)
Ni3 Ni29 Cu2 Ni26 27.65(9)
Ni28 Ni29 Cu2 Ni26 -39.69(10)
Ni12 Ni29 Cu2 Ni26 65.45(11)
Ni19 Ni29 Cu2 Ni26 97.53(10)
C30 Ni29 Cu2 Ni19 96.2(7)
C33 Ni29 Cu2 Ni19 141.5(19)
C4 Ni29 Cu2 Ni19 -93.0(4)
Ni30 Ni29 Cu2 Ni19 -161.9(5)
Ni20 Ni29 Cu2 Ni19 -87.56(18)
Ni3 Ni29 Cu2 Ni19 -69.88(7)
Ni28 Ni29 Cu2 Ni19 -137.22(9)
Ni12 Ni29 Cu2 Ni19 -32.07(7)
C30 Ni29 Cu2 Ni14 131.1(7)
C33 Ni29 Cu2 Ni14 176.4(19)
C4 Ni29 Cu2 Ni14 -58.1(4)
Ni30 Ni29 Cu2 Ni14 -127.0(5)
Ni20 Ni29 Cu2 Ni14 -52.6(2)
Ni3 Ni29 Cu2 Ni14 -34.95(8)
Ni28 Ni29 Cu2 Ni14 -102.30(10)
Ni12 Ni29 Cu2 Ni14 2.85(11)
Ni19 Ni29 Cu2 Ni14 34.92(8)
C30 Ni29 Cu2 Ni28 -126.6(7)
C33 Ni29 Cu2 Ni28 -81.3(19)
C4 Ni29 Cu2 Ni28 44.2(4)
Ni30 Ni29 Cu2 Ni28 -24.7(5)
Ni20 Ni29 Cu2 Ni28 49.66(17)
Ni3 Ni29 Cu2 Ni28 67.34(7)
Ni12 Ni29 Cu2 Ni28 105.15(9)
Ni19 Ni29 Cu2 Ni28 137.22(9)
C29 Ni19 Cu2 N2 2.7(8)
C27 Ni19 Cu2 N2 96.8(8)
C26 Ni19 Cu2 N2 -95.4(6)
Ni12 Ni19 Cu2 N2 149.5(5)
Ni6 Ni19 Cu2 N2 -146.3(5)
Ni3 Ni19 Cu2 N2 -177.6(5)
Ni14 Ni19 Cu2 N2 -107.1(5)
Ni29 Ni19 Cu2 N2 112.1(5)
C29 Ni19 Cu2 Ni3 -179.6(6)
C27 Ni19 Cu2 Ni3 -85.6(6)
C26 Ni19 Cu2 Ni3 82.2(4)
Ni12 Ni19 Cu2 Ni3 -32.85(9)
Ni6 Ni19 Cu2 Ni3 31.33(8)
Ni14 Ni19 Cu2 Ni3 70.49(7)
Ni29 Ni19 Cu2 Ni3 -70.24(8)
C29 Ni19 Cu2 Ni26 139.4(6)
C27 Ni19 Cu2 Ni26 -126.6(6)
C26 Ni19 Cu2 Ni26 41.2(4)
Ni12 Ni19 Cu2 Ni26 -73.84(11)
Ni6 Ni19 Cu2 Ni26 -9.66(11)
Ni3 Ni19 Cu2 Ni26 -40.99(8)
Ni14 Ni19 Cu2 Ni26 29.50(8)
Ni29 Ni19 Cu2 Ni26 -111.23(10)
C29 Ni19 Cu2 Ni29 -109.4(6)
C27 Ni19 Cu2 Ni29 -15.4(6)
C26 Ni19 Cu2 Ni29 152.5(4)
Ni12 Ni19 Cu2 Ni29 37.39(9)
Ni6 Ni19 Cu2 Ni29 101.58(9)
Ni3 Ni19 Cu2 Ni29 70.24(8)
Ni14 Ni19 Cu2 Ni29 140.73(8)
C29 Ni19 Cu2 Ni14 109.9(6)
C27 Ni19 Cu2 Ni14 -156.1(6)
C26 Ni19 Cu2 Ni14 11.7(4)
Ni12 Ni19 Cu2 Ni14 -103.34(9)
Ni6 Ni19 Cu2 Ni14 -39.15(7)
Ni3 Ni19 Cu2 Ni14 -70.49(7)
Ni29 Ni19 Cu2 Ni14 -140.73(8)
C29 Ni19 Cu2 Ni28 -145.4(6)
C27 Ni19 Cu2 Ni28 -51.4(6)
C26 Ni19 Cu2 Ni28 116.5(4)
Ni12 Ni19 Cu2 Ni28 1.41(13)
Ni6 Ni19 Cu2 Ni28 65.60(11)
Ni3 Ni19 Cu2 Ni28 34.26(8)
Ni14 Ni19 Cu2 Ni28 104.75(9)
Ni29 Ni19 Cu2 Ni28 -35.98(8)
C28 Ni14 Cu2 N2 -5.9(8)
C3 Ni14 Cu2 N2 -145.7(6)
C26 Ni14 Cu2 N2 96.5(6)
C38 Ni14 Cu2 N2 -57.0(12)
Ni6 Ni14 Cu2 N2 146.9(5)
Ni15 Ni14 Cu2 N2 -140.2(5)
Ni3 Ni14 Cu2 N2 -179.2(5)
Ni26 Ni14 Cu2 N2 -105.9(5)
Ni19 Ni14 Cu2 N2 108.0(5)
Ni31 Ni14 Cu2 N2 -89.3(6)
C28 Ni14 Cu2 Ni3 173.2(6)
C3 Ni14 Cu2 Ni3 33.4(3)
C26 Ni14 Cu2 Ni3 -84.4(4)
C38 Ni14 Cu2 Ni3 122.2(10)
Ni6 Ni14 Cu2 Ni3 -33.91(8)
Ni15 Ni14 Cu2 Ni3 38.96(14)
Ni26 Ni14 Cu2 Ni3 73.24(7)
Ni19 Ni14 Cu2 Ni3 -72.82(7)
Ni31 Ni14 Cu2 Ni3 89.9(3)
C28 Ni14 Cu2 Ni26 100.0(6)
C3 Ni14 Cu2 Ni26 -39.8(3)
C26 Ni14 Cu2 Ni26 -157.6(4)
C38 Ni14 Cu2 Ni26 48.9(10)
Ni6 Ni14 Cu2 Ni26 -107.15(8)
Ni15 Ni14 Cu2 Ni26 -34.28(13)
Ni3 Ni14 Cu2 Ni26 -73.24(7)
Ni19 Ni14 Cu2 Ni26 -146.07(8)
Ni31 Ni14 Cu2 Ni26 16.7(3)
C28 Ni14 Cu2 Ni29 -151.2(6)
C3 Ni14 Cu2 Ni29 69.0(3)
C26 Ni14 Cu2 Ni29 -48.8(4)
C38 Ni14 Cu2 Ni29 157.8(10)
Ni6 Ni14 Cu2 Ni29 1.69(12)
Ni15 Ni14 Cu2 Ni29 74.56(17)
Ni3 Ni14 Cu2 Ni29 35.60(8)
Ni26 Ni14 Cu2 Ni29 108.84(10)
Ni19 Ni14 Cu2 Ni29 -37.23(9)
Ni31 Ni14 Cu2 Ni29 125.5(4)
C28 Ni14 Cu2 Ni19 -113.9(6)
C3 Ni14 Cu2 Ni19 106.3(3)
C26 Ni14 Cu2 Ni19 -11.5(4)
C38 Ni14 Cu2 Ni19 -165.0(10)
Ni6 Ni14 Cu2 Ni19 38.92(7)
Ni15 Ni14 Cu2 Ni19 111.79(14)
Ni3 Ni14 Cu2 Ni19 72.82(7)
Ni26 Ni14 Cu2 Ni19 146.07(8)
Ni31 Ni14 Cu2 Ni19 162.7(3)
C28 Ni14 Cu2 Ni28 148.7(6)
C3 Ni14 Cu2 Ni28 8.9(3)
C26 Ni14 Cu2 Ni28 -108.9(4)
C38 Ni14 Cu2 Ni28 97.7(10)
Ni6 Ni14 Cu2 Ni28 -58.40(11)
Ni15 Ni14 Cu2 Ni28 14.47(18)
Ni3 Ni14 Cu2 Ni28 -24.49(8)
Ni26 Ni14 Cu2 Ni28 48.75(9)
Ni19 Ni14 Cu2 Ni28 -97.32(9)
Ni31 Ni14 Cu2 Ni28 65.4(4)
C32 Ni28 Cu2 N2 -1.7(9)
C35 Ni28 Cu2 N2 93.9(7)
Ni30 Ni28 Cu2 N2 -80.2(8)
C34 Ni28 Cu2 N2 -58.4(13)
C4 Ni28 Cu2 N2 -147.8(7)
Ni13 Ni28 Cu2 N2 -153.3(6)
Ni3 Ni28 Cu2 N2 178.1(6)
Ni10 Ni28 Cu2 N2 140.9(6)
Ni29 Ni28 Cu2 N2 -106.3(6)
C32 Ni28 Cu2 Ni3 -179.8(6)
C35 Ni28 Cu2 Ni3 -84.2(4)
Ni30 Ni28 Cu2 Ni3 101.7(5)
C34 Ni28 Cu2 Ni3 123.5(11)
C4 Ni28 Cu2 Ni3 34.1(4)
Ni13 Ni28 Cu2 Ni3 28.56(16)
Ni10 Ni28 Cu2 Ni3 -37.18(8)
Ni29 Ni28 Cu2 Ni3 75.61(8)
C32 Ni28 Cu2 Ni26 -112.6(6)
C35 Ni28 Cu2 Ni26 -17.0(4)
Ni30 Ni28 Cu2 Ni26 168.9(5)
C34 Ni28 Cu2 Ni26 -169.3(11)
C4 Ni28 Cu2 Ni26 101.3(4)
Ni13 Ni28 Cu2 Ni26 95.78(16)
Ni3 Ni28 Cu2 Ni26 67.22(8)
Ni10 Ni28 Cu2 Ni26 30.04(7)
Ni29 Ni28 Cu2 Ni26 142.83(9)
C32 Ni28 Cu2 Ni29 104.6(6)
C35 Ni28 Cu2 Ni29 -159.8(4)
Ni30 Ni28 Cu2 Ni29 26.0(5)
C34 Ni28 Cu2 Ni29 47.9(11)
C4 Ni28 Cu2 Ni29 -41.5(4)
Ni13 Ni28 Cu2 Ni29 -47.05(16)
Ni3 Ni28 Cu2 Ni29 -75.61(8)
Ni10 Ni28 Cu2 Ni29 -112.79(9)
C32 Ni28 Cu2 Ni19 144.0(6)
C35 Ni28 Cu2 Ni19 -120.3(4)
Ni30 Ni28 Cu2 Ni19 65.5(5)
C34 Ni28 Cu2 Ni19 87.3(11)
C4 Ni28 Cu2 Ni19 -2.0(4)
Ni13 Ni28 Cu2 Ni19 -7.6(2)
Ni3 Ni28 Cu2 Ni19 -36.13(8)
Ni10 Ni28 Cu2 Ni19 -73.31(11)
Ni29 Ni28 Cu2 Ni19 39.49(9)
C32 Ni28 Cu2 Ni14 -154.5(6)
C35 Ni28 Cu2 Ni14 -58.8(4)
Ni30 Ni28 Cu2 Ni14 127.0(5)
C34 Ni28 Cu2 Ni14 148.8(11)
C4 Ni28 Cu2 Ni14 59.5(4)
Ni13 Ni28 Cu2 Ni14 53.9(2)
Ni3 Ni28 Cu2 Ni14 25.36(8)
Ni10 Ni28 Cu2 Ni14 -11.82(11)
Ni29 Ni28 Cu2 Ni14 100.98(10)
C2 Ni5 C1 Ni2 -54.6(10)
Cu1 Ni5 C1 Ni2 177.7(3)
Ni1 Ni5 C1 Ni2 -13.6(4)
Ni22 Ni5 C1 Ni2 -112.9(3)
Ni23 Ni5 C1 Ni2 160.3(9)
Ni7 Ni5 C1 Ni2 67.2(3)
Ni4 Ni5 C1 Ni2 -68.3(3)
Ni16 Ni5 C1 Ni2 51.0(6)
Ni27 Ni5 C1 Ni2 133.8(6)
Ni25 Ni5 C1 Ni2 112.5(3)
C2 Ni5 C1 Ni21 88.3(9)
Cu1 Ni5 C1 Ni21 -39.4(4)
Ni1 Ni5 C1 Ni21 129.3(3)
Ni22 Ni5 C1 Ni21 30.0(5)
Ni23 Ni5 C1 Ni21 -56.8(14)
Ni7 Ni5 C1 Ni21 -149.9(5)
Ni2 Ni5 C1 Ni21 142.9(7)
Ni4 Ni5 C1 Ni21 74.7(4)
Ni16 Ni5 C1 Ni21 -166.07(15)
Ni27 Ni5 C1 Ni21 -83.3(4)
Ni25 Ni5 C1 Ni21 -104.6(4)
C2 Ni5 C1 Ni27 171.6(6)
Cu1 Ni5 C1 Ni27 43.9(4)
Ni1 Ni5 C1 Ni27 -147.4(2)
Ni22 Ni5 C1 Ni27 113.3(3)
Ni23 Ni5 C1 Ni27 26.5(15)
Ni7 Ni5 C1 Ni27 -66.6(3)
Ni2 Ni5 C1 Ni27 -133.8(6)
Ni4 Ni5 C1 Ni27 158.0(4)
Ni16 Ni5 C1 Ni27 -82.8(4)
Ni25 Ni5 C1 Ni27 -21.3(4)
C2 Ni5 C1 Ni11 19.4(14)
Cu1 Ni5 C1 Ni11 -108.3(7)
Ni1 Ni5 C1 Ni11 60.4(8)
Ni22 Ni5 C1 Ni11 -38.9(9)
Ni23 Ni5 C1 Ni11 -125.7(10)
Ni7 Ni5 C1 Ni11 141.2(9)
Ni2 Ni5 C1 Ni11 74.0(7)
Ni4 Ni5 C1 Ni11 5.7(6)
Ni16 Ni5 C1 Ni11 125.0(6)
Ni27 Ni5 C1 Ni11 -152.2(10)
Ni25 Ni5 C1 Ni11 -173.5(6)
C2 Ni5 C1 Ni18 -124.8(11)
Cu1 Ni5 C1 Ni18 107.4(10)
Ni1 Ni5 C1 Ni18 -83.9(11)
Ni22 Ni5 C1 Ni18 176.8(9)
Ni23 Ni5 C1 Ni18 90.0(15)
Ni7 Ni5 C1 Ni18 -3.0(9)
Ni2 Ni5 C1 Ni18 -70.3(10)
Ni4 Ni5 C1 Ni18 -138.5(11)
Ni16 Ni5 C1 Ni18 -19.3(13)
Ni27 Ni5 C1 Ni18 63.5(10)
Ni25 Ni5 C1 Ni18 42.2(11)
C2 Ni5 C1 Ni7 -121.8(8)
Cu1 Ni5 C1 Ni7 110.45(15)
Ni1 Ni5 C1 Ni7 -80.9(2)
Ni22 Ni5 C1 Ni7 179.85(10)
Ni23 Ni5 C1 Ni7 93.0(12)
Ni2 Ni5 C1 Ni7 -67.2(3)
Ni4 Ni5 C1 Ni7 -135.5(2)
Ni16 Ni5 C1 Ni7 -16.2(4)
Ni27 Ni5 C1 Ni7 66.6(3)
Ni25 Ni5 C1 Ni7 45.3(2)
C3 Ni2 C1 Ni5 -164.6(7)
Ni1 Ni2 C1 Ni5 14.0(5)
Ni6 Ni2 C1 Ni5 109.2(3)
Ni7 Ni2 C1 Ni5 -68.3(3)
Ni3 Ni2 C1 Ni5 49.9(16)
Ni17 Ni2 C1 Ni5 -121.5(3)
Ni11 Ni2 C1 Ni5 132.9(6)
Ni15 Ni2 C1 Ni5 177.3(3)
Ni18 Ni2 C1 Ni5 -145.5(6)
Ni4 Ni2 C1 Ni5 66.6(3)
C3 Ni2 C1 Ni21 118.5(11)
Ni1 Ni2 C1 Ni21 -62.8(10)
Ni6 Ni2 C1 Ni21 32.4(11)
Ni7 Ni2 C1 Ni21 -145.1(11)
Ni5 Ni2 C1 Ni21 -76.8(10)
Ni3 Ni2 C1 Ni21 -27(2)
Ni17 Ni2 C1 Ni21 161.6(9)
Ni11 Ni2 C1 Ni21 56.1(9)
Ni15 Ni2 C1 Ni21 100.5(10)
Ni18 Ni2 C1 Ni21 137.7(12)
Ni4 Ni2 C1 Ni21 -10.2(9)
C3 Ni2 C1 Ni27 -87.7(11)
Ni1 Ni2 C1 Ni27 91.0(8)
Ni6 Ni2 C1 Ni27 -173.9(7)
Ni7 Ni2 C1 Ni27 8.6(7)
Ni5 Ni2 C1 Ni27 76.9(8)
Ni3 Ni2 C1 Ni27 126.9(11)
Ni17 Ni2 C1 Ni27 -44.6(9)
Ni11 Ni2 C1 Ni27 -150.1(11)
Ni15 Ni2 C1 Ni27 -105.8(8)
Ni18 Ni2 C1 Ni27 -68.5(8)
Ni4 Ni2 C1 Ni27 143.5(9)
C3 Ni2 C1 Ni11 62.4(10)
Ni1 Ni2 C1 Ni11 -118.9(3)
Ni6 Ni2 C1 Ni11 -23.7(5)
Ni7 Ni2 C1 Ni11 158.8(5)
Ni5 Ni2 C1 Ni11 -132.9(6)
Ni3 Ni2 C1 Ni11 -83.0(14)
Ni17 Ni2 C1 Ni11 105.5(3)
Ni15 Ni2 C1 Ni11 44.4(4)
Ni18 Ni2 C1 Ni11 81.6(4)
Ni4 Ni2 C1 Ni11 -66.3(3)
C3 Ni2 C1 Ni18 -19.2(10)
Ni1 Ni2 C1 Ni18 159.5(2)
Ni6 Ni2 C1 Ni18 -105.3(3)
Ni7 Ni2 C1 Ni18 77.2(3)
Ni5 Ni2 C1 Ni18 145.5(6)
Ni3 Ni2 C1 Ni18 -164.6(11)
Ni17 Ni2 C1 Ni18 23.9(4)
Ni11 Ni2 C1 Ni18 -81.6(4)
Ni15 Ni2 C1 Ni18 -37.2(3)
Ni4 Ni2 C1 Ni18 -147.9(4)
C3 Ni2 C1 Ni7 -96.3(8)
Ni1 Ni2 C1 Ni7 82.3(2)
Ni6 Ni2 C1 Ni7 177.52(9)
Ni5 Ni2 C1 Ni7 68.3(3)
Ni3 Ni2 C1 Ni7 118.2(13)
Ni17 Ni2 C1 Ni7 -53.2(2)
Ni11 Ni2 C1 Ni7 -158.8(5)
Ni15 Ni2 C1 Ni7 -114.41(15)
Ni18 Ni2 C1 Ni7 -77.2(3)
Ni4 Ni2 C1 Ni7 134.9(2)
C8 Ni21 C1 Ni5 79.5(16)
C24 Ni21 C1 Ni5 -143.7(6)
Ni11 Ni21 C1 Ni5 -133.4(6)
Ni27 Ni21 C1 Ni5 85.3(4)
Cu1 Ni21 C1 Ni5 36.2(4)
Ni4 Ni21 C1 Ni5 -65.7(4)
Ni22 Ni21 C1 Ni5 -22.2(4)
C8 Ni21 C1 Ni2 155.0(14)
C24 Ni21 C1 Ni2 -68.2(12)
Ni11 Ni21 C1 Ni2 -58.0(9)
Ni27 Ni21 C1 Ni2 160.8(13)
Cu1 Ni21 C1 Ni2 111.7(10)
Ni5 Ni21 C1 Ni2 75.5(10)
Ni4 Ni21 C1 Ni2 9.8(8)
Ni22 Ni21 C1 Ni2 53.3(10)
C8 Ni21 C1 Ni27 -5.8(17)
C24 Ni21 C1 Ni27 131.0(6)
Ni11 Ni21 C1 Ni27 141.2(6)
Cu1 Ni21 C1 Ni27 -49.1(3)
Ni5 Ni21 C1 Ni27 -85.3(4)
Ni4 Ni21 C1 Ni27 -151.0(5)
Ni22 Ni21 C1 Ni27 -107.5(3)
C8 Ni21 C1 Ni11 -147.0(14)
C24 Ni21 C1 Ni11 -10.2(6)
Ni27 Ni21 C1 Ni11 -141.2(6)
Cu1 Ni21 C1 Ni11 169.6(3)
Ni5 Ni21 C1 Ni11 133.4(6)
Ni4 Ni21 C1 Ni11 67.8(3)
Ni22 Ni21 C1 Ni11 111.3(3)
C8 Ni21 C1 Ni18 -77.6(17)
C24 Ni21 C1 Ni18 59.2(8)
Ni11 Ni21 C1 Ni18 69.4(6)
Ni27 Ni21 C1 Ni18 -71.8(6)
Cu1 Ni21 C1 Ni18 -120.9(6)
Ni5 Ni21 C1 Ni18 -157.1(10)
Ni4 Ni21 C1 Ni18 137.2(7)
Ni22 Ni21 C1 Ni18 -179.3(6)
C8 Ni21 C1 Ni7 32(2)
C24 Ni21 C1 Ni7 168.6(10)
Ni11 Ni21 C1 Ni7 178.8(12)
Ni27 Ni21 C1 Ni7 37.6(7)
Cu1 Ni21 C1 Ni7 -11.6(10)
Ni5 Ni21 C1 Ni7 -47.8(7)
Ni4 Ni21 C1 Ni7 -113.4(10)
Ni22 Ni21 C1 Ni7 -69.9(10)
C10 Ni27 C1 Ni5 -107.4(14)
C12 Ni27 C1 Ni5 71.5(6)
C11 Ni27 C1 Ni5 162.4(6)
Ni7 Ni27 C1 Ni5 67.6(3)
Ni18 Ni27 C1 Ni5 146.9(6)
Ni21 Ni27 C1 Ni5 -87.8(5)
Ni25 Ni27 C1 Ni5 20.7(4)
Cu1 Ni27 C1 Ni5 -39.5(3)
C10 Ni27 C1 Ni2 176.5(13)
C12 Ni27 C1 Ni2 -4.6(11)
C11 Ni27 C1 Ni2 86.3(10)
Ni7 Ni27 C1 Ni2 -8.6(7)
Ni18 Ni27 C1 Ni2 70.7(8)
Ni21 Ni27 C1 Ni2 -164.0(11)
Ni5 Ni27 C1 Ni2 -76.2(8)
Ni25 Ni27 C1 Ni2 -55.5(9)
Cu1 Ni27 C1 Ni2 -115.7(8)
C10 Ni27 C1 Ni21 -19.5(16)
C12 Ni27 C1 Ni21 159.4(5)
C11 Ni27 C1 Ni21 -109.7(6)
Ni7 Ni27 C1 Ni21 155.4(5)
Ni18 Ni27 C1 Ni21 -125.3(5)
Ni5 Ni27 C1 Ni21 87.8(5)
Ni25 Ni27 C1 Ni21 108.5(3)
Cu1 Ni27 C1 Ni21 48.3(3)
C10 Ni27 C1 Ni11 42.0(19)
C12 Ni27 C1 Ni11 -139.1(9)
C11 Ni27 C1 Ni11 -48.2(10)
Ni7 Ni27 C1 Ni11 -143.1(10)
Ni18 Ni27 C1 Ni11 -63.8(8)
Ni21 Ni27 C1 Ni11 61.5(8)
Ni5 Ni27 C1 Ni11 149.4(12)
Ni25 Ni27 C1 Ni11 170.1(8)
Cu1 Ni27 C1 Ni11 109.8(9)
C10 Ni27 C1 Ni18 105.8(14)
C12 Ni27 C1 Ni18 -75.3(6)
C11 Ni27 C1 Ni18 15.6(6)
Ni7 Ni27 C1 Ni18 -79.3(3)
Ni21 Ni27 C1 Ni18 125.3(5)
Ni5 Ni27 C1 Ni18 -146.9(6)
Ni25 Ni27 C1 Ni18 -126.2(3)
Cu1 Ni27 C1 Ni18 173.6(3)
C10 Ni27 C1 Ni7 -174.9(14)
C12 Ni27 C1 Ni7 4.0(6)
C11 Ni27 C1 Ni7 94.9(5)
Ni18 Ni27 C1 Ni7 79.3(3)
Ni21 Ni27 C1 Ni7 -155.4(5)
Ni5 Ni27 C1 Ni7 -67.6(3)
Ni25 Ni27 C1 Ni7 -46.9(2)
Cu1 Ni27 C1 Ni7 -107.08(17)
C22 Ni11 C1 Ni5 -135(2)
C24 Ni11 C1 Ni5 83.8(9)
Ni21 Ni11 C1 Ni5 73.8(7)
Ni2 Ni11 C1 Ni5 -74.3(8)
Ni4 Ni11 C1 Ni5 -5.8(6)
Ni18 Ni11 C1 Ni5 -159.3(10)
Ni15 Ni11 C1 Ni5 -117.6(7)
Ni6 Ni11 C1 Ni5 -54.2(8)
C22 Ni11 C1 Ni2 -60(3)
C24 Ni11 C1 Ni2 158.1(6)
Ni21 Ni11 C1 Ni2 148.1(6)
Ni4 Ni11 C1 Ni2 68.5(3)
Ni18 Ni11 C1 Ni2 -84.9(4)
Ni15 Ni11 C1 Ni2 -43.3(4)
Ni6 Ni11 C1 Ni2 20.1(4)
C22 Ni11 C1 Ni21 152(2)
C24 Ni11 C1 Ni21 10.0(6)
Ni2 Ni11 C1 Ni21 -148.1(6)
Ni4 Ni11 C1 Ni21 -79.5(3)
Ni18 Ni11 C1 Ni21 127.0(5)
Ni15 Ni11 C1 Ni21 168.6(3)
Ni6 Ni11 C1 Ni21 -127.9(3)
C22 Ni11 C1 Ni27 88(3)
C24 Ni11 C1 Ni27 -54.0(10)
Ni21 Ni11 C1 Ni27 -64.0(8)
Ni2 Ni11 C1 Ni27 147.9(12)
Ni4 Ni11 C1 Ni27 -143.6(10)
Ni18 Ni11 C1 Ni27 62.9(8)
Ni15 Ni11 C1 Ni27 104.6(9)
Ni6 Ni11 C1 Ni27 168.0(8)
C22 Ni11 C1 Ni18 25(3)
C24 Ni11 C1 Ni18 -117.0(6)
Ni21 Ni11 C1 Ni18 -127.0(5)
Ni2 Ni11 C1 Ni18 84.9(4)
Ni4 Ni11 C1 Ni18 153.5(4)
Ni15 Ni11 C1 Ni18 41.6(3)
Ni6 Ni11 C1 Ni18 105.1(3)
C22 Ni11 C1 Ni7 -27(3)
C24 Ni11 C1 Ni7 -168.7(11)
Ni21 Ni11 C1 Ni7 -178.8(13)
Ni2 Ni11 C1 Ni7 33.2(7)
Ni4 Ni11 C1 Ni7 101.7(10)
Ni18 Ni11 C1 Ni7 -51.8(8)
Ni15 Ni11 C1 Ni7 -10.2(10)
Ni6 Ni11 C1 Ni7 53.3(10)
C11 Ni18 C1 Ni5 -88.9(13)
C23 Ni18 C1 Ni5 144.1(11)
Ni15 Ni18 C1 Ni5 108.9(11)
Ni27 Ni18 C1 Ni5 -65.4(10)
Ni11 Ni18 C1 Ni5 153.5(13)
Ni2 Ni18 C1 Ni5 70.1(10)
Ni17 Ni18 C1 Ni5 47.4(11)
Ni7 Ni18 C1 Ni5 2.9(9)
C11 Ni18 C1 Ni2 -159.0(7)
C23 Ni18 C1 Ni2 74.0(8)
Ni15 Ni18 C1 Ni2 38.9(4)
Ni27 Ni18 C1 Ni2 -135.5(6)
Ni11 Ni18 C1 Ni2 83.4(4)
Ni17 Ni18 C1 Ni2 -22.7(4)
Ni7 Ni18 C1 Ni2 -67.2(3)
C11 Ni18 C1 Ni21 50.6(10)
C23 Ni18 C1 Ni21 -76.4(10)
Ni15 Ni18 C1 Ni21 -111.5(6)
Ni27 Ni18 C1 Ni21 74.1(6)
Ni11 Ni18 C1 Ni21 -67.0(6)
Ni2 Ni18 C1 Ni21 -150.4(9)
Ni17 Ni18 C1 Ni21 -173.1(6)
Ni7 Ni18 C1 Ni21 142.4(8)
C11 Ni18 C1 Ni27 -23.5(8)
C23 Ni18 C1 Ni27 -150.5(7)
Ni15 Ni18 C1 Ni27 174.4(3)
Ni11 Ni18 C1 Ni27 -141.1(5)
Ni2 Ni18 C1 Ni27 135.5(6)
Ni17 Ni18 C1 Ni27 112.8(3)
Ni7 Ni18 C1 Ni27 68.3(3)
C11 Ni18 C1 Ni11 117.6(7)
C23 Ni18 C1 Ni11 -9.4(9)
Ni15 Ni18 C1 Ni11 -44.5(3)
Ni27 Ni18 C1 Ni11 141.1(5)
Ni2 Ni18 C1 Ni11 -83.4(4)
Ni17 Ni18 C1 Ni11 -106.1(3)
Ni7 Ni18 C1 Ni11 -150.6(5)
C11 Ni18 C1 Ni7 -91.8(7)
C23 Ni18 C1 Ni7 141.2(7)
Ni15 Ni18 C1 Ni7 106.0(2)
Ni27 Ni18 C1 Ni7 -68.3(3)
Ni11 Ni18 C1 Ni7 150.6(5)
Ni2 Ni18 C1 Ni7 67.2(3)
Ni17 Ni18 C1 Ni7 44.5(3)
C16 Ni7 C1 Ni5 94.7(15)
C12 Ni7 C1 Ni5 -98.8(6)
Ni10 Ni7 C1 Ni5 81.8(3)
Ni2 Ni7 C1 Ni5 92.4(4)
Ni25 Ni7 C1 Ni5 -45.5(3)
Ni27 Ni7 C1 Ni5 -94.5(4)
Ni16 Ni7 C1 Ni5 13.7(4)
Ni17 Ni7 C1 Ni5 139.5(3)
Ni18 Ni7 C1 Ni5 -178.1(6)
C16 Ni7 C1 Ni2 2.3(16)
C12 Ni7 C1 Ni2 168.7(6)
Ni10 Ni7 C1 Ni2 -10.6(4)
Ni25 Ni7 C1 Ni2 -138.0(3)
Ni27 Ni7 C1 Ni2 173.1(6)
Ni5 Ni7 C1 Ni2 -92.4(4)
Ni16 Ni7 C1 Ni2 -78.7(3)
Ni17 Ni7 C1 Ni2 47.1(3)
Ni18 Ni7 C1 Ni2 89.4(4)
C16 Ni7 C1 Ni21 147.9(14)
C12 Ni7 C1 Ni21 -45.6(11)
Ni10 Ni7 C1 Ni21 135.0(9)
Ni2 Ni7 C1 Ni21 145.6(12)
Ni25 Ni7 C1 Ni21 7.7(10)
Ni27 Ni7 C1 Ni21 -41.3(8)
Ni5 Ni7 C1 Ni21 53.2(8)
Ni16 Ni7 C1 Ni21 66.9(10)
Ni17 Ni7 C1 Ni21 -167.3(10)
Ni18 Ni7 C1 Ni21 -124.9(12)
C16 Ni7 C1 Ni27 -170.8(14)
C12 Ni7 C1 Ni27 -4.3(6)
Ni10 Ni7 C1 Ni27 176.3(2)
Ni2 Ni7 C1 Ni27 -173.1(6)
Ni25 Ni7 C1 Ni27 49.0(3)
Ni5 Ni7 C1 Ni27 94.5(4)
Ni16 Ni7 C1 Ni27 108.2(3)
Ni17 Ni7 C1 Ni27 -126.0(3)
Ni18 Ni7 C1 Ni27 -83.6(4)
C16 Ni7 C1 Ni11 -34(2)
C12 Ni7 C1 Ni11 132.4(11)
Ni10 Ni7 C1 Ni11 -47.0(11)
Ni2 Ni7 C1 Ni11 -36.3(8)
Ni25 Ni7 C1 Ni11 -174.3(10)
Ni27 Ni7 C1 Ni11 136.8(12)
Ni5 Ni7 C1 Ni11 -128.7(12)
Ni16 Ni7 C1 Ni11 -115.0(10)
Ni17 Ni7 C1 Ni11 10.8(10)
Ni18 Ni7 C1 Ni11 53.1(9)
C16 Ni7 C1 Ni18 -87.2(15)
C12 Ni7 C1 Ni18 79.3(6)
Ni10 Ni7 C1 Ni18 -100.1(3)
Ni2 Ni7 C1 Ni18 -89.4(4)
Ni25 Ni7 C1 Ni18 132.6(3)
Ni27 Ni7 C1 Ni18 83.6(4)
Ni5 Ni7 C1 Ni18 178.1(6)
Ni16 Ni7 C1 Ni18 -168.2(2)
Ni17 Ni7 C1 Ni18 -42.4(3)
C1 Ni5 C2 Ni1 55.2(9)
Cu1 Ni5 C2 Ni1 -178.6(2)
Ni22 Ni5 C2 Ni1 133.7(5)
Ni23 Ni5 C2 Ni1 -137.8(5)
Ni7 Ni5 C2 Ni1 -48.2(5)
Ni2 Ni5 C2 Ni1 15.6(4)
Ni4 Ni5 C2 Ni1 68.8(3)
Ni16 Ni5 C2 Ni1 -68.5(3)
Ni27 Ni5 C2 Ni1 -150.7(11)
Ni25 Ni5 C2 Ni1 -111.7(3)
C1 Ni5 C2 Ni23 -167.0(7)
Cu1 Ni5 C2 Ni23 -40.8(4)
Ni1 Ni5 C2 Ni23 137.8(5)
Ni22 Ni5 C2 Ni23 -88.4(4)
Ni7 Ni5 C2 Ni23 89.6(4)
Ni2 Ni5 C2 Ni23 153.4(2)
Ni4 Ni5 C2 Ni23 -153.4(4)
Ni16 Ni5 C2 Ni23 69.3(3)
Ni27 Ni5 C2 Ni23 -12.9(16)
Ni25 Ni5 C2 Ni23 26.1(4)
C1 Ni5 C2 Ni22 -78.5(9)
Cu1 Ni5 C2 Ni22 47.6(3)
Ni1 Ni5 C2 Ni22 -133.7(5)
Ni23 Ni5 C2 Ni22 88.4(4)
Ni7 Ni5 C2 Ni22 178.06(10)
Ni2 Ni5 C2 Ni22 -118.1(2)
Ni4 Ni5 C2 Ni22 -64.9(3)
Ni16 Ni5 C2 Ni22 157.7(4)
Ni27 Ni5 C2 Ni22 75.5(15)
Ni25 Ni5 C2 Ni22 114.5(3)
C1 Ni5 C2 Ni9 121.6(10)
Cu1 Ni5 C2 Ni9 -112.3(8)
Ni1 Ni5 C2 Ni9 66.3(8)
Ni22 Ni5 C2 Ni9 -159.9(11)
Ni23 Ni5 C2 Ni9 -71.5(8)
Ni7 Ni5 C2 Ni9 18.1(11)
Ni2 Ni5 C2 Ni9 81.9(9)
Ni4 Ni5 C2 Ni9 135.2(9)
Ni16 Ni5 C2 Ni9 -2.2(7)
Ni27 Ni5 C2 Ni9 -84.4(17)
Ni25 Ni5 C2 Ni9 -45.4(9)
C1 Ni5 C2 Ni8 -9.9(13)
Cu1 Ni5 C2 Ni8 116.2(7)
Ni1 Ni5 C2 Ni8 -65.1(7)
Ni22 Ni5 C2 Ni8 68.6(7)
Ni23 Ni5 C2 Ni8 157.0(10)
Ni7 Ni5 C2 Ni8 -113.3(7)
Ni2 Ni5 C2 Ni8 -49.5(8)
Ni4 Ni5 C2 Ni8 3.7(6)
Ni16 Ni5 C2 Ni8 -133.7(8)
Ni27 Ni5 C2 Ni8 144.1(9)
Ni25 Ni5 C2 Ni8 -176.9(6)
C1 Ni5 C2 Ni24 -120.8(10)
Cu1 Ni5 C2 Ni24 5.4(10)
Ni1 Ni5 C2 Ni24 -176.0(12)
Ni22 Ni5 C2 Ni24 -42.2(7)
Ni23 Ni5 C2 Ni24 46.2(8)
Ni7 Ni5 C2 Ni24 135.8(7)
Ni2 Ni5 C2 Ni24 -160.4(8)
Ni4 Ni5 C2 Ni24 -107.2(9)
Ni16 Ni5 C2 Ni24 115.5(10)
Ni27 Ni5 C2 Ni24 33(2)
Ni25 Ni5 C2 Ni24 72.3(10)
C4 Ni1 C2 Ni5 166.6(7)
Ni2 Ni1 C2 Ni5 -16.3(4)
Ni8 Ni1 C2 Ni5 -135.4(5)
Ni13 Ni1 C2 Ni5 118.8(3)
Ni3 Ni1 C2 Ni5 -61.9(17)
Ni16 Ni1 C2 Ni5 69.8(3)
Ni12 Ni1 C2 Ni5 -117.5(3)
Ni9 Ni1 C2 Ni5 140.5(6)
Ni4 Ni1 C2 Ni5 -66.6(3)
Ni20 Ni1 C2 Ni5 -179.5(3)
C4 Ni1 C2 Ni23 100.3(12)
Ni2 Ni1 C2 Ni23 -82.6(9)
Ni5 Ni1 C2 Ni23 -66.3(9)
Ni8 Ni1 C2 Ni23 158.3(12)
Ni13 Ni1 C2 Ni23 52.5(10)
Ni3 Ni1 C2 Ni23 -128.2(12)
Ni16 Ni1 C2 Ni23 3.5(8)
Ni12 Ni1 C2 Ni23 176.2(8)
Ni9 Ni1 C2 Ni23 74.2(8)
Ni4 Ni1 C2 Ni23 -132.9(10)
Ni20 Ni1 C2 Ni23 114.2(9)
C4 Ni1 C2 Ni22 -126.9(9)
Ni2 Ni1 C2 Ni22 50.3(9)
Ni5 Ni1 C2 Ni22 66.5(8)
Ni8 Ni1 C2 Ni22 -68.9(8)
Ni13 Ni1 C2 Ni22 -174.7(7)
Ni3 Ni1 C2 Ni22 5(2)
Ni16 Ni1 C2 Ni22 136.3(10)
Ni12 Ni1 C2 Ni22 -51.0(9)
Ni9 Ni1 C2 Ni22 -153.0(11)
Ni4 Ni1 C2 Ni22 -0.1(7)
Ni20 Ni1 C2 Ni22 -112.9(8)
C4 Ni1 C2 Ni9 26.1(10)
Ni2 Ni1 C2 Ni9 -156.8(2)
Ni5 Ni1 C2 Ni9 -140.5(6)
Ni8 Ni1 C2 Ni9 84.1(4)
Ni13 Ni1 C2 Ni9 -21.7(4)
Ni3 Ni1 C2 Ni9 157.6(13)
Ni16 Ni1 C2 Ni9 -70.7(3)
Ni12 Ni1 C2 Ni9 102.0(3)
Ni4 Ni1 C2 Ni9 152.9(4)
Ni20 Ni1 C2 Ni9 40.0(4)
C4 Ni1 C2 Ni8 -58.0(9)
Ni2 Ni1 C2 Ni8 119.1(3)
Ni5 Ni1 C2 Ni8 135.4(5)
Ni13 Ni1 C2 Ni8 -105.9(3)
Ni3 Ni1 C2 Ni8 73.5(17)
Ni16 Ni1 C2 Ni8 -154.9(4)
Ni12 Ni1 C2 Ni8 17.9(4)
Ni9 Ni1 C2 Ni8 -84.1(4)
Ni4 Ni1 C2 Ni8 68.8(3)
Ni20 Ni1 C2 Ni8 -44.1(3)
C4 Ni1 C2 Ni24 -17.3(15)
Ni2 Ni1 C2 Ni24 159.9(7)
Ni5 Ni1 C2 Ni24 176.2(11)
Ni8 Ni1 C2 Ni24 40.8(7)
Ni13 Ni1 C2 Ni24 -65.1(9)
Ni3 Ni1 C2 Ni24 114.2(15)
Ni16 Ni1 C2 Ni24 -114.1(9)
Ni12 Ni1 C2 Ni24 58.6(9)
Ni9 Ni1 C2 Ni24 -43.4(7)
Ni4 Ni1 C2 Ni24 109.6(9)
Ni20 Ni1 C2 Ni24 -3.3(9)
C7 Ni23 C2 Ni5 120.6(12)
C37 Ni23 C2 Ni5 -74.2(6)
Ni24 Ni23 C2 Ni5 151.4(5)
Ni16 Ni23 C2 Ni5 -69.9(3)
Ni25 Ni23 C2 Ni5 -25.6(4)
Cu1 Ni23 C2 Ni5 36.0(3)
Ni9 Ni23 C2 Ni5 -139.2(5)
Ni22 Ni23 C2 Ni5 79.0(4)
C7 Ni23 C2 Ni1 -172.9(11)
C37 Ni23 C2 Ni1 -7.8(12)
Ni5 Ni23 C2 Ni1 66.5(8)
Ni24 Ni23 C2 Ni1 -142.1(11)
Ni16 Ni23 C2 Ni1 -3.5(8)
Ni25 Ni23 C2 Ni1 40.8(10)
Cu1 Ni23 C2 Ni1 102.5(9)
Ni9 Ni23 C2 Ni1 -72.7(8)
Ni22 Ni23 C2 Ni1 145.4(12)
C7 Ni23 C2 Ni22 41.7(14)
C37 Ni23 C2 Ni22 -153.2(5)
Ni5 Ni23 C2 Ni22 -79.0(4)
Ni24 Ni23 C2 Ni22 72.4(3)
Ni16 Ni23 C2 Ni22 -148.9(5)
Ni25 Ni23 C2 Ni22 -104.6(3)
Cu1 Ni23 C2 Ni22 -42.9(4)
Ni9 Ni23 C2 Ni22 141.8(6)
C7 Ni23 C2 Ni9 -100.2(12)
C37 Ni23 C2 Ni9 65.0(6)
Ni5 Ni23 C2 Ni9 139.2(5)
Ni24 Ni23 C2 Ni9 -69.4(3)
Ni16 Ni23 C2 Ni9 69.3(3)
Ni25 Ni23 C2 Ni9 113.6(3)
Cu1 Ni23 C2 Ni9 175.2(3)
Ni22 Ni23 C2 Ni9 -141.8(6)
C7 Ni23 C2 Ni8 -29.9(19)
C37 Ni23 C2 Ni8 135.2(10)
Ni5 Ni23 C2 Ni8 -150.5(13)
Ni24 Ni23 C2 Ni8 0.9(8)
Ni16 Ni23 C2 Ni8 139.6(12)
Ni25 Ni23 C2 Ni8 -176.2(9)
Cu1 Ni23 C2 Ni8 -114.5(10)
Ni9 Ni23 C2 Ni8 70.3(10)
Ni22 Ni23 C2 Ni8 -71.6(10)
C7 Ni23 C2 Ni24 -30.8(13)
C37 Ni23 C2 Ni24 134.4(5)
Ni5 Ni23 C2 Ni24 -151.4(5)
Ni16 Ni23 C2 Ni24 138.7(4)
Ni25 Ni23 C2 Ni24 -177.02(15)
Cu1 Ni23 C2 Ni24 -115.3(2)
Ni9 Ni23 C2 Ni24 69.4(3)
Ni22 Ni23 C2 Ni24 -72.4(3)
C6 Ni22 C2 Ni5 -115.6(11)
C25 Ni22 C2 Ni5 86.1(7)
Ni24 Ni22 C2 Ni5 -153.4(5)
Ni4 Ni22 C2 Ni5 67.4(3)
Ni8 Ni22 C2 Ni5 134.6(5)
Ni23 Ni22 C2 Ni5 -80.6(5)
Cu1 Ni22 C2 Ni5 -39.7(3)
Ni21 Ni22 C2 Ni5 13.4(4)
C6 Ni22 C2 Ni1 177.1(11)
C25 Ni22 C2 Ni1 18.7(12)
Ni5 Ni22 C2 Ni1 -67.4(8)
Ni24 Ni22 C2 Ni1 139.2(10)
Ni4 Ni22 C2 Ni1 0.1(7)
Ni8 Ni22 C2 Ni1 67.2(8)
Ni23 Ni22 C2 Ni1 -147.9(12)
Cu1 Ni22 C2 Ni1 -107.1(8)
Ni21 Ni22 C2 Ni1 -54.0(9)
C6 Ni22 C2 Ni23 -35.0(13)
C25 Ni22 C2 Ni23 166.6(6)
Ni5 Ni22 C2 Ni23 80.6(5)
Ni24 Ni22 C2 Ni23 -72.9(3)
Ni4 Ni22 C2 Ni23 148.0(5)
Ni8 Ni22 C2 Ni23 -144.9(6)
Cu1 Ni22 C2 Ni23 40.9(4)
Ni21 Ni22 C2 Ni23 93.9(4)
C6 Ni22 C2 Ni9 42.5(17)
C25 Ni22 C2 Ni9 -115.9(11)
Ni5 Ni22 C2 Ni9 158.0(13)
Ni24 Ni22 C2 Ni9 4.6(8)
Ni4 Ni22 C2 Ni9 -134.5(11)
Ni8 Ni22 C2 Ni9 -67.4(10)
Ni23 Ni22 C2 Ni9 77.5(9)
Cu1 Ni22 C2 Ni9 118.3(10)
Ni21 Ni22 C2 Ni9 171.4(9)
C6 Ni22 C2 Ni8 109.9(11)
C25 Ni22 C2 Ni8 -48.5(7)
Ni5 Ni22 C2 Ni8 -134.6(5)
Ni24 Ni22 C2 Ni8 72.0(3)
Ni4 Ni22 C2 Ni8 -67.1(3)
Ni23 Ni22 C2 Ni8 144.9(6)
Cu1 Ni22 C2 Ni8 -174.3(3)
Ni21 Ni22 C2 Ni8 -121.2(3)
C6 Ni22 C2 Ni24 37.9(12)
C25 Ni22 C2 Ni24 -120.5(6)
Ni5 Ni22 C2 Ni24 153.4(5)
Ni4 Ni22 C2 Ni24 -139.1(3)
Ni8 Ni22 C2 Ni24 -72.0(3)
Ni23 Ni22 C2 Ni24 72.9(3)
Cu1 Ni22 C2 Ni24 113.7(2)
Ni21 Ni22 C2 Ni24 166.81(18)
C13 Ni9 C2 Ni5 114.9(10)
C18 Ni9 C2 Ni5 -46(2)
Ni24 Ni9 C2 Ni5 143.0(10)
Ni13 Ni9 C2 Ni5 -43.9(9)
Ni1 Ni9 C2 Ni5 -66.1(8)
Ni20 Ni9 C2 Ni5 -106.8(8)
Ni16 Ni9 C2 Ni5 2.2(7)
Ni8 Ni9 C2 Ni5 -145.1(11)
Ni23 Ni9 C2 Ni5 69.7(8)
C13 Ni9 C2 Ni1 -179.1(7)
C18 Ni9 C2 Ni1 19.9(19)
Ni24 Ni9 C2 Ni1 -150.9(5)
Ni13 Ni9 C2 Ni1 22.1(4)
Ni20 Ni9 C2 Ni1 -40.7(4)
Ni16 Ni9 C2 Ni1 68.2(3)
Ni8 Ni9 C2 Ni1 -79.0(4)
Ni23 Ni9 C2 Ni1 135.7(6)
C13 Ni9 C2 Ni23 45.2(7)
C18 Ni9 C2 Ni23 -115.8(17)
Ni24 Ni9 C2 Ni23 73.4(3)
Ni13 Ni9 C2 Ni23 -113.6(3)
Ni1 Ni9 C2 Ni23 -135.7(6)
Ni20 Ni9 C2 Ni23 -176.5(3)
Ni16 Ni9 C2 Ni23 -67.5(3)
Ni8 Ni9 C2 Ni23 145.2(6)
C13 Ni9 C2 Ni22 -32.9(13)
C18 Ni9 C2 Ni22 166.1(15)
Ni24 Ni9 C2 Ni22 -4.7(8)
Ni13 Ni9 C2 Ni22 168.3(9)
Ni1 Ni9 C2 Ni22 146.2(13)
Ni20 Ni9 C2 Ni22 105.5(10)
Ni16 Ni9 C2 Ni22 -145.6(11)
Ni8 Ni9 C2 Ni22 67.2(10)
Ni23 Ni9 C2 Ni22 -78.1(10)
C13 Ni9 C2 Ni8 -100.0(7)
C18 Ni9 C2 Ni8 98.9(17)
Ni24 Ni9 C2 Ni8 -71.9(3)
Ni13 Ni9 C2 Ni8 101.2(3)
Ni1 Ni9 C2 Ni8 79.0(4)
Ni20 Ni9 C2 Ni8 38.3(3)
Ni16 Ni9 C2 Ni8 147.3(4)
Ni23 Ni9 C2 Ni8 -145.2(6)
C13 Ni9 C2 Ni24 -28.2(7)
C18 Ni9 C2 Ni24 170.8(16)
Ni13 Ni9 C2 Ni24 173.04(16)
Ni1 Ni9 C2 Ni24 150.9(5)
Ni20 Ni9 C2 Ni24 110.2(2)
Ni16 Ni9 C2 Ni24 -140.8(3)
Ni8 Ni9 C2 Ni24 71.9(3)
Ni23 Ni9 C2 Ni24 -73.4(3)
C14 Ni8 C2 Ni5 -125.4(9)
C20 Ni8 C2 Ni5 16.4(17)
Ni24 Ni8 C2 Ni5 -141.1(9)
Ni12 Ni8 C2 Ni5 47.9(8)
Ni1 Ni8 C2 Ni5 66.2(7)
Ni4 Ni8 C2 Ni5 -3.6(6)
Ni22 Ni8 C2 Ni5 -67.2(7)
Ni20 Ni8 C2 Ni5 110.7(7)
Ni9 Ni8 C2 Ni5 148.8(10)
C14 Ni8 C2 Ni1 168.5(6)
C20 Ni8 C2 Ni1 -49.8(14)
Ni24 Ni8 C2 Ni1 152.8(5)
Ni12 Ni8 C2 Ni1 -18.3(4)
Ni4 Ni8 C2 Ni1 -69.8(3)
Ni22 Ni8 C2 Ni1 -133.3(6)
Ni20 Ni8 C2 Ni1 44.6(3)
Ni9 Ni8 C2 Ni1 82.6(4)
C14 Ni8 C2 Ni23 14.8(13)
C20 Ni8 C2 Ni23 156.6(12)
Ni24 Ni8 C2 Ni23 -0.9(8)
Ni12 Ni8 C2 Ni23 -171.9(9)
Ni1 Ni8 C2 Ni23 -153.6(13)
Ni4 Ni8 C2 Ni23 136.6(11)
Ni22 Ni8 C2 Ni23 73.0(10)
Ni20 Ni8 C2 Ni23 -109.0(10)
Ni9 Ni8 C2 Ni23 -71.0(10)
C14 Ni8 C2 Ni22 -58.2(7)
C20 Ni8 C2 Ni22 83.5(13)
Ni24 Ni8 C2 Ni22 -73.9(3)
Ni12 Ni8 C2 Ni22 115.1(3)
Ni1 Ni8 C2 Ni22 133.3(6)
Ni4 Ni8 C2 Ni22 63.5(3)
Ni20 Ni8 C2 Ni22 177.9(3)
Ni9 Ni8 C2 Ni22 -144.1(5)
C14 Ni8 C2 Ni9 85.9(7)
C20 Ni8 C2 Ni9 -132.4(12)
Ni24 Ni8 C2 Ni9 70.2(3)
Ni12 Ni8 C2 Ni9 -100.9(3)
Ni1 Ni8 C2 Ni9 -82.6(4)
Ni4 Ni8 C2 Ni9 -152.4(4)
Ni22 Ni8 C2 Ni9 144.1(5)
Ni20 Ni8 C2 Ni9 -38.0(3)
C14 Ni8 C2 Ni24 15.7(7)
C20 Ni8 C2 Ni24 157.4(11)
Ni12 Ni8 C2 Ni24 -171.01(14)
Ni1 Ni8 C2 Ni24 -152.8(5)
Ni4 Ni8 C2 Ni24 137.4(3)
Ni22 Ni8 C2 Ni24 73.9(3)
Ni20 Ni8 C2 Ni24 -108.2(2)
Ni9 Ni8 C2 Ni24 -70.2(3)
C5 Ni24 C2 Ni5 -6.2(19)
C14 Ni24 C2 Ni5 117.9(10)
C13 Ni24 C2 Ni5 -116.1(10)
Ni9 Ni24 C2 Ni5 -139.3(11)
Ni8 Ni24 C2 Ni5 131.3(11)
Ni23 Ni24 C2 Ni5 -48.1(8)
Ni22 Ni24 C2 Ni5 43.8(8)
C5 Ni24 C2 Ni1 179.8(12)
C14 Ni24 C2 Ni1 -56.1(10)
C13 Ni24 C2 Ni1 69.9(10)
Ni9 Ni24 C2 Ni1 46.7(7)
Ni8 Ni24 C2 Ni1 -42.7(7)
Ni23 Ni24 C2 Ni1 137.9(11)
Ni22 Ni24 C2 Ni1 -130.2(11)
C5 Ni24 C2 Ni23 41.9(14)
C14 Ni24 C2 Ni23 166.0(6)
C13 Ni24 C2 Ni23 -68.0(6)
Ni9 Ni24 C2 Ni23 -91.2(4)
Ni8 Ni24 C2 Ni23 179.5(5)
Ni22 Ni24 C2 Ni23 91.9(4)
C5 Ni24 C2 Ni22 -50.0(14)
C14 Ni24 C2 Ni22 74.1(6)
C13 Ni24 C2 Ni22 -159.9(6)
Ni9 Ni24 C2 Ni22 176.9(5)
Ni8 Ni24 C2 Ni22 87.5(4)
Ni23 Ni24 C2 Ni22 -91.9(4)
C5 Ni24 C2 Ni9 133.1(12)
C14 Ni24 C2 Ni9 -102.8(6)
C13 Ni24 C2 Ni9 23.2(6)
Ni8 Ni24 C2 Ni9 -89.4(4)
Ni23 Ni24 C2 Ni9 91.2(4)
Ni22 Ni24 C2 Ni9 -176.9(5)
C5 Ni24 C2 Ni8 -137.5(12)
C14 Ni24 C2 Ni8 -13.4(6)
C13 Ni24 C2 Ni8 112.6(6)
Ni9 Ni24 C2 Ni8 89.4(4)
Ni23 Ni24 C2 Ni8 -179.5(5)
Ni22 Ni24 C2 Ni8 -87.5(4)
C1 Ni2 C3 Ni3 -168.7(7)
Ni1 Ni2 C3 Ni3 12.6(4)
Ni6 Ni2 C3 Ni3 -68.6(3)
Ni7 Ni2 C3 Ni3 108.7(3)
Ni5 Ni2 C3 Ni3 56.0(16)
Ni17 Ni2 C3 Ni3 132.7(6)
Ni11 Ni2 C3 Ni3 -122.6(3)
Ni15 Ni2 C3 Ni3 -145.2(6)
Ni18 Ni2 C3 Ni3 176.6(3)
Ni4 Ni2 C3 Ni3 -57.1(5)
C1 Ni2 C3 Ni26 117.5(12)
Ni1 Ni2 C3 Ni26 -61.2(12)
Ni6 Ni2 C3 Ni26 -142.4(13)
Ni7 Ni2 C3 Ni26 35.0(13)
Ni5 Ni2 C3 Ni26 -18(3)
Ni3 Ni2 C3 Ni26 -73.8(11)
Ni17 Ni2 C3 Ni26 59.0(10)
Ni11 Ni2 C3 Ni26 163.6(11)
Ni15 Ni2 C3 Ni26 141.0(14)
Ni18 Ni2 C3 Ni26 102.8(12)
Ni4 Ni2 C3 Ni26 -130.9(10)
C1 Ni2 C3 Ni14 -93.1(12)
Ni1 Ni2 C3 Ni14 88.2(9)
Ni6 Ni2 C3 Ni14 7.0(7)
Ni7 Ni2 C3 Ni14 -175.6(7)
Ni5 Ni2 C3 Ni14 131.7(10)
Ni3 Ni2 C3 Ni14 75.6(9)
Ni17 Ni2 C3 Ni14 -151.6(12)
Ni11 Ni2 C3 Ni14 -47.0(10)
Ni15 Ni2 C3 Ni14 -69.6(8)
Ni18 Ni2 C3 Ni14 -107.8(9)
Ni4 Ni2 C3 Ni14 18.5(12)
C1 Ni2 C3 Ni17 58.5(9)
Ni1 Ni2 C3 Ni17 -120.2(3)
Ni6 Ni2 C3 Ni17 158.6(5)
Ni7 Ni2 C3 Ni17 -24.0(5)
Ni5 Ni2 C3 Ni17 -76.7(15)
Ni3 Ni2 C3 Ni17 -132.7(6)
Ni11 Ni2 C3 Ni17 104.7(3)
Ni15 Ni2 C3 Ni17 82.1(5)
Ni18 Ni2 C3 Ni17 43.8(3)
Ni4 Ni2 C3 Ni17 170.17(12)
C1 Ni2 C3 Ni15 -23.6(10)
Ni1 Ni2 C3 Ni15 157.8(2)
Ni6 Ni2 C3 Ni15 76.6(3)
Ni7 Ni2 C3 Ni15 -106.1(3)
Ni5 Ni2 C3 Ni15 -158.8(11)
Ni3 Ni2 C3 Ni15 145.2(6)
Ni17 Ni2 C3 Ni15 -82.1(5)
Ni11 Ni2 C3 Ni15 22.6(4)
Ni18 Ni2 C3 Ni15 -38.2(4)
Ni4 Ni2 C3 Ni15 88.1(5)
C1 Ni2 C3 Ni31 23.7(15)
Ni1 Ni2 C3 Ni31 -155.0(9)
Ni6 Ni2 C3 Ni31 123.8(10)
Ni7 Ni2 C3 Ni31 -58.8(10)
Ni5 Ni2 C3 Ni31 -111.5(15)
Ni3 Ni2 C3 Ni31 -167.6(12)
Ni17 Ni2 C3 Ni31 -34.8(8)
Ni11 Ni2 C3 Ni31 69.8(10)
Ni15 Ni2 C3 Ni31 47.2(8)
Ni18 Ni2 C3 Ni31 9.0(10)
Ni4 Ni2 C3 Ni31 135.4(8)
C4 Ni3 C3 Ni2 -42.7(10)
Cu2 Ni3 C3 Ni2 177.3(3)
Ni1 Ni3 C3 Ni2 -11.8(4)
Ni6 Ni3 C3 Ni2 66.2(3)
Ni28 Ni3 C3 Ni2 -108.1(3)
Ni14 Ni3 C3 Ni2 132.9(6)
Ni10 Ni3 C3 Ni2 -68.5(3)
Ni26 Ni3 C3 Ni2 -143.8(6)
Ni29 Ni3 C3 Ni2 166.7(11)
Ni19 Ni3 C3 Ni2 110.2(3)
C4 Ni3 C3 Ni26 101.0(8)
Cu2 Ni3 C3 Ni26 -39.0(4)
Ni1 Ni3 C3 Ni26 131.9(3)
Ni2 Ni3 C3 Ni26 143.8(6)
Ni6 Ni3 C3 Ni26 -150.0(4)
Ni28 Ni3 C3 Ni26 35.6(5)
Ni14 Ni3 C3 Ni26 -83.3(4)
Ni10 Ni3 C3 Ni26 75.2(3)
Ni29 Ni3 C3 Ni26 -49.5(16)
Ni19 Ni3 C3 Ni26 -106.0(3)
C4 Ni3 C3 Ni14 -175.7(7)
Cu2 Ni3 C3 Ni14 44.3(4)
Ni1 Ni3 C3 Ni14 -144.8(2)
Ni2 Ni3 C3 Ni14 -132.9(6)
Ni6 Ni3 C3 Ni14 -66.7(3)
Ni28 Ni3 C3 Ni14 118.9(3)
Ni10 Ni3 C3 Ni14 158.5(4)
Ni26 Ni3 C3 Ni14 83.3(4)
Ni29 Ni3 C3 Ni14 33.8(16)
Ni19 Ni3 C3 Ni14 -22.7(4)
C4 Ni3 C3 Ni17 32.4(13)
Cu2 Ni3 C3 Ni17 -107.6(7)
Ni1 Ni3 C3 Ni17 63.3(8)
Ni2 Ni3 C3 Ni17 75.2(7)
Ni6 Ni3 C3 Ni17 141.4(8)
Ni28 Ni3 C3 Ni17 -33.0(9)
Ni14 Ni3 C3 Ni17 -151.9(10)
Ni10 Ni3 C3 Ni17 6.6(6)
Ni26 Ni3 C3 Ni17 -68.6(7)
Ni29 Ni3 C3 Ni17 -118.1(12)
Ni19 Ni3 C3 Ni17 -174.6(6)
C4 Ni3 C3 Ni15 -113.0(11)
Cu2 Ni3 C3 Ni15 107.1(9)
Ni1 Ni3 C3 Ni15 -82.1(10)
Ni2 Ni3 C3 Ni15 -70.2(9)
Ni6 Ni3 C3 Ni15 -4.0(8)
Ni28 Ni3 C3 Ni15 -178.4(8)
Ni14 Ni3 C3 Ni15 62.7(9)
Ni10 Ni3 C3 Ni15 -138.7(10)
Ni26 Ni3 C3 Ni15 146.0(12)
Ni29 Ni3 C3 Ni15 96.5(15)
Ni19 Ni3 C3 Ni15 40.0(10)
C4 Ni3 C3 Ni31 123.9(11)
Cu2 Ni3 C3 Ni31 -16.1(11)
Ni1 Ni3 C3 Ni31 154.8(10)
Ni2 Ni3 C3 Ni31 166.6(13)
Ni6 Ni3 C3 Ni31 -127.1(11)
Ni28 Ni3 C3 Ni31 58.5(11)
Ni14 Ni3 C3 Ni31 -60.4(9)
Ni10 Ni3 C3 Ni31 98.1(11)
Ni26 Ni3 C3 Ni31 22.9(8)
Ni29 Ni3 C3 Ni31 -27(2)
Ni19 Ni3 C3 Ni31 -83.1(11)
C31 Ni26 C3 Ni2 166.0(18)
C36 Ni26 C3 Ni2 -68.9(13)
Ni31 Ni26 C3 Ni2 -124.1(14)
Ni17 Ni26 C3 Ni2 -60.6(11)
Ni14 Ni26 C3 Ni2 157.3(15)
Ni3 Ni26 C3 Ni2 73.4(11)
Cu2 Ni26 C3 Ni2 107.5(12)
Ni10 Ni26 C3 Ni2 7.3(10)
C31 Ni26 C3 Ni3 93(2)
C36 Ni26 C3 Ni3 -142.4(6)
Ni31 Ni26 C3 Ni3 162.5(6)
Ni17 Ni26 C3 Ni3 -134.0(5)
Ni14 Ni26 C3 Ni3 83.9(5)
Cu2 Ni26 C3 Ni3 34.1(3)
Ni10 Ni26 C3 Ni3 -66.1(3)
C31 Ni26 C3 Ni14 9(2)
C36 Ni26 C3 Ni14 133.7(6)
Ni31 Ni26 C3 Ni14 78.6(6)
Ni17 Ni26 C3 Ni14 142.1(6)
Ni3 Ni26 C3 Ni14 -83.9(5)
Cu2 Ni26 C3 Ni14 -49.8(3)
Ni10 Ni26 C3 Ni14 -150.0(5)
C31 Ni26 C3 Ni17 -133(2)
C36 Ni26 C3 Ni17 -8.3(6)
Ni31 Ni26 C3 Ni17 -63.5(5)
Ni14 Ni26 C3 Ni17 -142.1(6)
Ni3 Ni26 C3 Ni17 134.0(5)
Cu2 Ni26 C3 Ni17 168.1(3)
Ni10 Ni26 C3 Ni17 67.9(3)
C31 Ni26 C3 Ni15 -63(2)
C36 Ni26 C3 Ni15 61.8(9)
Ni31 Ni26 C3 Ni15 6.6(7)
Ni17 Ni26 C3 Ni15 70.1(7)
Ni14 Ni26 C3 Ni15 -72.0(6)
Ni3 Ni26 C3 Ni15 -155.9(10)
Cu2 Ni26 C3 Ni15 -121.8(7)
Ni10 Ni26 C3 Ni15 138.0(8)
C31 Ni26 C3 Ni31 -70(2)
C36 Ni26 C3 Ni31 55.1(7)
Ni17 Ni26 C3 Ni31 63.5(5)
Ni14 Ni26 C3 Ni31 -78.6(6)
Ni3 Ni26 C3 Ni31 -162.5(6)
Cu2 Ni26 C3 Ni31 -128.4(5)
Ni10 Ni26 C3 Ni31 131.4(6)
C28 Ni14 C3 Ni2 174.1(10)
C26 Ni14 C3 Ni2 0.1(12)
C38 Ni14 C3 Ni2 85.9(9)
Ni6 Ni14 C3 Ni2 -7.0(7)
Ni15 Ni14 C3 Ni2 71.2(8)
Ni3 Ni14 C3 Ni2 -75.9(8)
Ni26 Ni14 C3 Ni2 -161.6(12)
Ni19 Ni14 C3 Ni2 -53.6(9)
Ni31 Ni14 C3 Ni2 139.9(11)
Cu2 Ni14 C3 Ni2 -113.3(9)
C28 Ni14 C3 Ni3 -110.1(10)
C26 Ni14 C3 Ni3 75.9(6)
C38 Ni14 C3 Ni3 161.8(5)
Ni6 Ni14 C3 Ni3 68.9(3)
Ni15 Ni14 C3 Ni3 147.0(5)
Ni26 Ni14 C3 Ni3 -85.8(5)
Ni19 Ni14 C3 Ni3 22.3(4)
Ni31 Ni14 C3 Ni3 -144.2(6)
Cu2 Ni14 C3 Ni3 -37.5(3)
C28 Ni14 C3 Ni26 -24.3(12)
C26 Ni14 C3 Ni26 161.7(5)
C38 Ni14 C3 Ni26 -112.4(5)
Ni6 Ni14 C3 Ni26 154.7(5)
Ni15 Ni14 C3 Ni26 -127.2(5)
Ni3 Ni14 C3 Ni26 85.8(5)
Ni19 Ni14 C3 Ni26 108.1(3)
Ni31 Ni14 C3 Ni26 -58.4(5)
Cu2 Ni14 C3 Ni26 48.3(3)
C28 Ni14 C3 Ni17 38.2(16)
C26 Ni14 C3 Ni17 -135.7(9)
C38 Ni14 C3 Ni17 -49.9(10)
Ni6 Ni14 C3 Ni17 -142.8(11)
Ni15 Ni14 C3 Ni17 -64.7(9)
Ni3 Ni14 C3 Ni17 148.3(12)
Ni26 Ni14 C3 Ni17 62.5(8)
Ni19 Ni14 C3 Ni17 170.6(8)
Ni31 Ni14 C3 Ni17 4.1(8)
Cu2 Ni14 C3 Ni17 110.8(9)
C28 Ni14 C3 Ni15 102.9(10)
C26 Ni14 C3 Ni15 -71.1(6)
C38 Ni14 C3 Ni15 14.8(4)
Ni6 Ni14 C3 Ni15 -78.1(3)
Ni3 Ni14 C3 Ni15 -147.0(5)
Ni26 Ni14 C3 Ni15 127.2(5)
Ni19 Ni14 C3 Ni15 -124.7(3)
Ni31 Ni14 C3 Ni15 68.8(5)
Cu2 Ni14 C3 Ni15 175.5(3)
C28 Ni14 C3 Ni31 34.1(12)
C26 Ni14 C3 Ni31 -139.8(6)
C38 Ni14 C3 Ni31 -54.0(6)
Ni6 Ni14 C3 Ni31 -146.9(5)
Ni15 Ni14 C3 Ni31 -68.8(5)
Ni3 Ni14 C3 Ni31 144.2(6)
Ni26 Ni14 C3 Ni31 58.4(5)
Ni19 Ni14 C3 Ni31 166.5(4)
Cu2 Ni14 C3 Ni31 106.7(5)
C15 Ni17 C3 Ni2 -70(3)
C36 Ni17 C3 Ni2 155.7(6)
Ni31 Ni17 C3 Ni2 -152.7(7)
Ni26 Ni17 C3 Ni2 147.4(6)
Ni15 Ni17 C3 Ni2 -84.2(4)
Ni10 Ni17 C3 Ni2 68.9(3)
Ni18 Ni17 C3 Ni2 -43.5(4)
Ni7 Ni17 C3 Ni2 20.9(4)
C15 Ni17 C3 Ni3 -146(2)
C36 Ni17 C3 Ni3 80.1(9)
Ni31 Ni17 C3 Ni3 131.7(9)
Ni26 Ni17 C3 Ni3 71.8(7)
Ni2 Ni17 C3 Ni3 -75.6(7)
Ni15 Ni17 C3 Ni3 -159.8(10)
Ni10 Ni17 C3 Ni3 -6.6(6)
Ni18 Ni17 C3 Ni3 -119.1(7)
Ni7 Ni17 C3 Ni3 -54.7(8)
C15 Ni17 C3 Ni26 142(2)
C36 Ni17 C3 Ni26 8.3(6)
Ni31 Ni17 C3 Ni26 59.8(5)
Ni2 Ni17 C3 Ni26 -147.4(6)
Ni15 Ni17 C3 Ni26 128.4(5)
Ni10 Ni17 C3 Ni26 -78.5(3)
Ni18 Ni17 C3 Ni26 169.1(3)
Ni7 Ni17 C3 Ni26 -126.5(3)
C15 Ni17 C3 Ni14 78(3)
C36 Ni17 C3 Ni14 -56.1(11)
Ni31 Ni17 C3 Ni14 -4.6(9)
Ni26 Ni17 C3 Ni14 -64.4(8)
Ni2 Ni17 C3 Ni14 148.2(12)
Ni15 Ni17 C3 Ni14 64.0(9)
Ni10 Ni17 C3 Ni14 -142.9(10)
Ni18 Ni17 C3 Ni14 104.7(9)
Ni7 Ni17 C3 Ni14 169.1(9)
C15 Ni17 C3 Ni15 14(3)
C36 Ni17 C3 Ni15 -120.2(6)
Ni31 Ni17 C3 Ni15 -68.6(5)
Ni26 Ni17 C3 Ni15 -128.4(5)
Ni2 Ni17 C3 Ni15 84.2(4)
Ni10 Ni17 C3 Ni15 153.1(4)
Ni18 Ni17 C3 Ni15 40.7(3)
Ni7 Ni17 C3 Ni15 105.1(3)
C15 Ni17 C3 Ni31 83(2)
C36 Ni17 C3 Ni31 -51.6(7)
Ni26 Ni17 C3 Ni31 -59.8(5)
Ni2 Ni17 C3 Ni31 152.7(7)
Ni15 Ni17 C3 Ni31 68.6(5)
Ni10 Ni17 C3 Ni31 -138.3(5)
Ni18 Ni17 C3 Ni31 109.3(5)
Ni7 Ni17 C3 Ni31 173.7(5)
C38 Ni15 C3 Ni2 -157.5(6)
C23 Ni15 C3 Ni2 70.6(9)
Ni31 Ni15 C3 Ni2 146.0(7)
Ni18 Ni15 C3 Ni2 40.4(4)
Ni14 Ni15 C3 Ni2 -134.3(6)
Ni17 Ni15 C3 Ni2 83.9(4)
Ni11 Ni15 C3 Ni2 -21.5(4)
Ni6 Ni15 C3 Ni2 -66.6(3)
C38 Ni15 C3 Ni3 -87.0(11)
C23 Ni15 C3 Ni3 141.1(10)
Ni31 Ni15 C3 Ni3 -143.6(12)
Ni18 Ni15 C3 Ni3 110.9(10)
Ni14 Ni15 C3 Ni3 -63.9(9)
Ni2 Ni15 C3 Ni3 70.4(9)
Ni17 Ni15 C3 Ni3 154.3(12)
Ni11 Ni15 C3 Ni3 48.9(10)
Ni6 Ni15 C3 Ni3 3.8(8)
C38 Ni15 C3 Ni26 50.5(10)
C23 Ni15 C3 Ni26 -81.4(11)
Ni31 Ni15 C3 Ni26 -6.1(7)
Ni18 Ni15 C3 Ni26 -111.6(7)
Ni14 Ni15 C3 Ni26 73.6(6)
Ni2 Ni15 C3 Ni26 -152.1(10)
Ni17 Ni15 C3 Ni26 -68.2(7)
Ni11 Ni15 C3 Ni26 -173.6(6)
Ni6 Ni15 C3 Ni26 141.3(8)
C38 Ni15 C3 Ni14 -23.2(7)
C23 Ni15 C3 Ni14 -155.1(7)
Ni31 Ni15 C3 Ni14 -79.7(5)
Ni18 Ni15 C3 Ni14 174.8(2)
Ni2 Ni15 C3 Ni14 134.3(6)
Ni17 Ni15 C3 Ni14 -141.8(5)
Ni11 Ni15 C3 Ni14 112.8(3)
Ni6 Ni15 C3 Ni14 67.7(3)
C38 Ni15 C3 Ni17 118.6(6)
C23 Ni15 C3 Ni17 -13.3(9)
Ni31 Ni15 C3 Ni17 62.1(5)
Ni18 Ni15 C3 Ni17 -43.4(3)
Ni14 Ni15 C3 Ni17 141.8(5)
Ni2 Ni15 C3 Ni17 -83.9(4)
Ni11 Ni15 C3 Ni17 -105.4(3)
Ni6 Ni15 C3 Ni17 -150.5(4)
C38 Ni15 C3 Ni31 56.5(8)
C23 Ni15 C3 Ni31 -75.4(9)
Ni18 Ni15 C3 Ni31 -105.6(5)
Ni14 Ni15 C3 Ni31 79.7(5)
Ni2 Ni15 C3 Ni31 -146.0(7)
Ni17 Ni15 C3 Ni31 -62.1(5)
Ni11 Ni15 C3 Ni31 -167.5(4)
Ni6 Ni15 C3 Ni31 147.4(5)
C36 Ni31 C3 Ni2 85.8(11)
Ni26 Ni31 C3 Ni2 133.6(10)
Ni17 Ni31 C3 Ni2 40.4(9)
Ni15 Ni31 C3 Ni2 -52.3(9)
Ni14 Ni31 C3 Ni2 -136.5(11)
C36 Ni31 C3 Ni3 -75.1(12)
Ni26 Ni31 C3 Ni3 -27.3(10)
Ni17 Ni31 C3 Ni3 -120.5(11)
Ni15 Ni31 C3 Ni3 146.8(11)
Ni14 Ni31 C3 Ni3 62.7(9)
C36 Ni31 C3 Ni26 -47.8(6)
Ni17 Ni31 C3 Ni26 -93.2(5)
Ni15 Ni31 C3 Ni26 174.1(6)
Ni14 Ni31 C3 Ni26 89.9(5)
C36 Ni31 C3 Ni14 -137.7(8)
Ni26 Ni31 C3 Ni14 -89.9(5)
Ni17 Ni31 C3 Ni14 176.8(6)
Ni15 Ni31 C3 Ni14 84.1(4)
C36 Ni31 C3 Ni17 45.4(6)
Ni26 Ni31 C3 Ni17 93.2(5)
Ni15 Ni31 C3 Ni17 -92.7(5)
Ni14 Ni31 C3 Ni17 -176.8(6)
C36 Ni31 C3 Ni15 138.1(8)
Ni26 Ni31 C3 Ni15 -174.1(6)
Ni17 Ni31 C3 Ni15 92.7(5)
Ni14 Ni31 C3 Ni15 -84.1(4)
C3 Ni3 C4 Ni1 42.6(10)
Cu2 Ni3 C4 Ni1 -178.3(3)
Ni2 Ni3 C4 Ni1 11.5(5)
Ni6 Ni3 C4 Ni1 -49.4(6)
Ni28 Ni3 C4 Ni1 131.2(6)
Ni14 Ni3 C4 Ni1 -124.2(13)
Ni10 Ni3 C4 Ni1 67.9(4)
Ni26 Ni3 C4 Ni1 112.4(4)
Ni29 Ni3 C4 Ni1 -147.0(7)
Ni19 Ni3 C4 Ni1 -110.6(4)
C3 Ni3 C4 Ni29 -170.3(6)
Cu2 Ni3 C4 Ni29 -31.3(5)
Ni1 Ni3 C4 Ni29 147.0(7)
Ni2 Ni3 C4 Ni29 158.5(3)
Ni6 Ni3 C4 Ni29 97.6(4)
Ni28 Ni3 C4 Ni29 -81.7(4)
Ni14 Ni3 C4 Ni29 22.8(18)
Ni10 Ni3 C4 Ni29 -145.1(4)
Ni26 Ni3 C4 Ni29 -100.5(5)
Ni19 Ni3 C4 Ni29 36.4(4)
C3 Ni3 C4 Ni20 126.9(12)
Cu2 Ni3 C4 Ni20 -94.1(12)
Ni1 Ni3 C4 Ni20 84.2(12)
Ni2 Ni3 C4 Ni20 95.8(12)
Ni6 Ni3 C4 Ni20 34.8(14)
Ni28 Ni3 C4 Ni20 -144.5(15)
Ni14 Ni3 C4 Ni20 -40(2)
Ni10 Ni3 C4 Ni20 152.1(13)
Ni26 Ni3 C4 Ni20 -163.3(9)
Ni29 Ni3 C4 Ni20 -62.8(11)
Ni19 Ni3 C4 Ni20 -26.3(13)
C3 Ni3 C4 Ni28 -88.6(9)
Cu2 Ni3 C4 Ni28 50.4(4)
Ni1 Ni3 C4 Ni28 -131.2(6)
Ni2 Ni3 C4 Ni28 -119.7(3)
Ni6 Ni3 C4 Ni28 179.35(14)
Ni14 Ni3 C4 Ni28 104.6(14)
Ni10 Ni3 C4 Ni28 -63.3(3)
Ni26 Ni3 C4 Ni28 -18.8(6)
Ni29 Ni3 C4 Ni28 81.7(4)
Ni19 Ni3 C4 Ni28 118.2(3)
C3 Ni3 C4 Ni13 -29.9(14)
Cu2 Ni3 C4 Ni13 109.2(7)
Ni1 Ni3 C4 Ni13 -72.5(8)
Ni2 Ni3 C4 Ni13 -61.0(8)
Ni6 Ni3 C4 Ni13 -121.9(7)
Ni28 Ni3 C4 Ni13 58.7(7)
Ni14 Ni3 C4 Ni13 163.3(8)
Ni10 Ni3 C4 Ni13 -4.6(7)
Ni26 Ni3 C4 Ni13 39.9(10)
Ni29 Ni3 C4 Ni13 140.5(10)
Ni19 Ni3 C4 Ni13 176.9(7)
C3 Ni3 C4 Ni30 -121.9(10)
Cu2 Ni3 C4 Ni30 17.1(10)
Ni1 Ni3 C4 Ni30 -164.5(12)
Ni2 Ni3 C4 Ni30 -153.0(8)
Ni6 Ni3 C4 Ni30 146.1(8)
Ni28 Ni3 C4 Ni30 -33.3(7)
Ni14 Ni3 C4 Ni30 71.3(19)
Ni10 Ni3 C4 Ni30 -96.6(9)
Ni26 Ni3 C4 Ni30 -52.1(11)
Ni29 Ni3 C4 Ni30 48.4(8)
Ni19 Ni3 C4 Ni30 84.9(9)
C3 Ni3 C4 Ni12 113.5(8)
Cu2 Ni3 C4 Ni12 -107.5(2)
Ni1 Ni3 C4 Ni12 70.8(3)
Ni2 Ni3 C4 Ni12 82.4(2)
Ni6 Ni3 C4 Ni12 21.4(4)
Ni28 Ni3 C4 Ni12 -157.9(5)
Ni14 Ni3 C4 Ni12 -53.3(16)
Ni10 Ni3 C4 Ni12 138.7(3)
Ni26 Ni3 C4 Ni12 -176.72(18)
Ni29 Ni3 C4 Ni12 -76.2(4)
Ni19 Ni3 C4 Ni12 -39.7(3)
C2 Ni1 C4 Ni3 164.9(7)
Ni2 Ni1 C4 Ni3 -12.2(5)
Ni5 Ni1 C4 Ni3 -54.7(16)
Ni8 Ni1 C4 Ni3 120.7(4)
Ni13 Ni1 C4 Ni3 -132.5(6)
Ni16 Ni1 C4 Ni3 -112.3(3)
Ni12 Ni1 C4 Ni3 74.4(4)
Ni9 Ni1 C4 Ni3 -174.9(3)
Ni4 Ni1 C4 Ni3 55.5(6)
Ni20 Ni1 C4 Ni3 145.8(7)
C2 Ni1 C4 Ni29 87.4(15)
Ni2 Ni1 C4 Ni29 -89.8(13)
Ni5 Ni1 C4 Ni29 -132.3(11)
Ni8 Ni1 C4 Ni29 43.1(13)
Ni13 Ni1 C4 Ni29 149.9(15)
Ni3 Ni1 C4 Ni29 -77.5(12)
Ni16 Ni1 C4 Ni29 170.2(11)
Ni12 Ni1 C4 Ni29 -3.1(11)
Ni9 Ni1 C4 Ni29 107.6(12)
Ni4 Ni1 C4 Ni29 -22.0(15)
Ni20 Ni1 C4 Ni29 68.3(12)
C2 Ni1 C4 Ni20 19.1(11)
Ni2 Ni1 C4 Ni20 -158.0(3)
Ni5 Ni1 C4 Ni20 159.5(10)
Ni8 Ni1 C4 Ni20 -25.1(4)
Ni13 Ni1 C4 Ni20 81.7(4)
Ni3 Ni1 C4 Ni20 -145.8(7)
Ni16 Ni1 C4 Ni20 101.9(4)
Ni12 Ni1 C4 Ni20 -71.4(4)
Ni9 Ni1 C4 Ni20 39.3(4)
Ni4 Ni1 C4 Ni20 -90.3(5)
C2 Ni1 C4 Ni28 -119.4(9)
Ni2 Ni1 C4 Ni28 63.4(8)
Ni5 Ni1 C4 Ni28 21(2)
Ni8 Ni1 C4 Ni28 -163.6(7)
Ni13 Ni1 C4 Ni28 -56.9(6)
Ni3 Ni1 C4 Ni28 75.7(8)
Ni16 Ni1 C4 Ni28 -36.6(9)
Ni12 Ni1 C4 Ni28 150.1(9)
Ni9 Ni1 C4 Ni28 -99.2(7)
Ni4 Ni1 C4 Ni28 131.2(6)
Ni20 Ni1 C4 Ni28 -138.5(10)
C2 Ni1 C4 Ni13 -62.5(10)
Ni2 Ni1 C4 Ni13 120.3(3)
Ni5 Ni1 C4 Ni13 77.8(14)
Ni8 Ni1 C4 Ni13 -106.8(3)
Ni3 Ni1 C4 Ni13 132.5(6)
Ni16 Ni1 C4 Ni13 20.2(4)
Ni12 Ni1 C4 Ni13 -153.0(5)
Ni9 Ni1 C4 Ni13 -42.4(3)
Ni4 Ni1 C4 Ni13 -171.96(11)
Ni20 Ni1 C4 Ni13 -81.7(4)
C2 Ni1 C4 Ni30 -36.6(19)
Ni2 Ni1 C4 Ni30 146.2(13)
Ni5 Ni1 C4 Ni30 103.7(17)
Ni8 Ni1 C4 Ni30 -80.8(14)
Ni13 Ni1 C4 Ni30 25.9(11)
Ni3 Ni1 C4 Ni30 158.5(17)
Ni16 Ni1 C4 Ni30 46.2(14)
Ni12 Ni1 C4 Ni30 -127.1(15)
Ni9 Ni1 C4 Ni30 -16.4(14)
Ni4 Ni1 C4 Ni30 -146.0(12)
Ni20 Ni1 C4 Ni30 -55.7(12)
C2 Ni1 C4 Ni12 90.5(8)
Ni2 Ni1 C4 Ni12 -86.7(2)
Ni5 Ni1 C4 Ni12 -129.2(12)
Ni8 Ni1 C4 Ni12 46.2(2)
Ni13 Ni1 C4 Ni12 153.0(5)
Ni3 Ni1 C4 Ni12 -74.4(4)
Ni16 Ni1 C4 Ni12 173.28(9)
Ni9 Ni1 C4 Ni12 110.67(17)
Ni4 Ni1 C4 Ni12 -18.9(5)
Ni20 Ni1 C4 Ni12 71.4(4)
C30 Ni29 C4 Ni3 61(3)
C33 Ni29 C4 Ni3 -166.5(6)
Ni30 Ni29 C4 Ni3 136.4(7)
Ni20 Ni29 C4 Ni3 -149.1(6)
Ni28 Ni29 C4 Ni3 82.2(4)
Cu2 Ni29 C4 Ni3 26.9(4)
Ni12 Ni29 C4 Ni3 -74.3(4)
Ni19 Ni29 C4 Ni3 -32.1(4)
C30 Ni29 C4 Ni1 139(3)
C33 Ni29 C4 Ni1 -89.2(14)
Ni30 Ni29 C4 Ni1 -146.3(14)
Ni20 Ni29 C4 Ni1 -71.8(12)
Ni3 Ni29 C4 Ni1 77.3(12)
Ni28 Ni29 C4 Ni1 159.5(15)
Cu2 Ni29 C4 Ni1 104.2(12)
Ni12 Ni29 C4 Ni1 3.0(10)
Ni19 Ni29 C4 Ni1 45.2(13)
C30 Ni29 C4 Ni20 -149(3)
C33 Ni29 C4 Ni20 -17.4(6)
Ni30 Ni29 C4 Ni20 -74.5(6)
Ni3 Ni29 C4 Ni20 149.1(6)
Ni28 Ni29 C4 Ni20 -128.7(5)
Cu2 Ni29 C4 Ni20 176.0(3)
Ni12 Ni29 C4 Ni20 74.8(3)
Ni19 Ni29 C4 Ni20 117.0(3)
C30 Ni29 C4 Ni28 -21(3)
C33 Ni29 C4 Ni28 111.3(6)
Ni30 Ni29 C4 Ni28 54.2(5)
Ni20 Ni29 C4 Ni28 128.7(5)
Ni3 Ni29 C4 Ni28 -82.2(4)
Cu2 Ni29 C4 Ni28 -55.3(3)
Ni12 Ni29 C4 Ni28 -156.5(5)
Ni19 Ni29 C4 Ni28 -114.3(3)
C30 Ni29 C4 Ni13 -80(3)
C33 Ni29 C4 Ni13 51.7(9)
Ni30 Ni29 C4 Ni13 -5.4(8)
Ni20 Ni29 C4 Ni13 69.1(7)
Ni3 Ni29 C4 Ni13 -141.8(10)
Ni28 Ni29 C4 Ni13 -59.6(6)
Cu2 Ni29 C4 Ni13 -114.9(7)
Ni12 Ni29 C4 Ni13 143.9(9)
Ni19 Ni29 C4 Ni13 -173.9(7)
C30 Ni29 C4 Ni30 -75(3)
C33 Ni29 C4 Ni30 57.1(7)
Ni20 Ni29 C4 Ni30 74.5(6)
Ni3 Ni29 C4 Ni30 -136.4(7)
Ni28 Ni29 C4 Ni30 -54.2(5)
Cu2 Ni29 C4 Ni30 -109.5(5)
Ni12 Ni29 C4 Ni30 149.3(6)
Ni19 Ni29 C4 Ni30 -168.5(5)
C30 Ni29 C4 Ni12 136(3)
C33 Ni29 C4 Ni12 -92.2(6)
Ni30 Ni29 C4 Ni12 -149.3(6)
Ni20 Ni29 C4 Ni12 -74.8(3)
Ni3 Ni29 C4 Ni12 74.3(4)
Ni28 Ni29 C4 Ni12 156.5(5)
Cu2 Ni29 C4 Ni12 101.2(2)
Ni19 Ni29 C4 Ni12 42.2(2)
C19 Ni20 C4 Ni3 -89(4)
C33 Ni20 C4 Ni3 83.7(13)
Ni29 Ni20 C4 Ni3 65.2(11)
Ni30 Ni20 C4 Ni3 127.7(14)
Ni13 Ni20 C4 Ni3 -162.4(15)
Ni12 Ni20 C4 Ni3 -13.5(10)
Ni9 Ni20 C4 Ni3 -120.7(12)
Ni8 Ni20 C4 Ni3 -60.1(12)
Ni1 Ni20 C4 Ni3 -82.9(12)
C19 Ni20 C4 Ni1 -7(4)
C33 Ni20 C4 Ni1 166.5(7)
Ni29 Ni20 C4 Ni1 148.1(7)
Ni30 Ni20 C4 Ni1 -149.4(7)
Ni13 Ni20 C4 Ni1 -79.5(4)
Ni12 Ni20 C4 Ni1 69.4(4)
Ni9 Ni20 C4 Ni1 -37.8(4)
Ni8 Ni20 C4 Ni1 22.8(4)
C19 Ni20 C4 Ni29 -155(4)
C33 Ni20 C4 Ni29 18.5(7)
Ni30 Ni20 C4 Ni29 62.5(5)
Ni13 Ni20 C4 Ni29 132.4(5)
Ni12 Ni20 C4 Ni29 -78.7(3)
Ni9 Ni20 C4 Ni29 174.1(3)
Ni8 Ni20 C4 Ni29 -125.3(3)
Ni1 Ni20 C4 Ni29 -148.1(7)
C19 Ni20 C4 Ni28 135(3)
C33 Ni20 C4 Ni28 -51.8(9)
Ni29 Ni20 C4 Ni28 -70.3(6)
Ni30 Ni20 C4 Ni28 -7.8(7)
Ni13 Ni20 C4 Ni28 62.2(6)
Ni12 Ni20 C4 Ni28 -149.0(8)
Ni9 Ni20 C4 Ni28 103.8(7)
Ni8 Ni20 C4 Ni28 164.4(7)
Ni1 Ni20 C4 Ni28 141.6(10)
C19 Ni20 C4 Ni13 73(4)
C33 Ni20 C4 Ni13 -114.0(6)
Ni29 Ni20 C4 Ni13 -132.4(5)
Ni30 Ni20 C4 Ni13 -69.9(6)
Ni12 Ni20 C4 Ni13 148.9(5)
Ni9 Ni20 C4 Ni13 41.7(3)
Ni8 Ni20 C4 Ni13 102.2(3)
Ni1 Ni20 C4 Ni13 79.5(4)
C19 Ni20 C4 Ni30 143(4)
C33 Ni20 C4 Ni30 -44.1(8)
Ni29 Ni20 C4 Ni30 -62.5(5)
Ni13 Ni20 C4 Ni30 69.9(6)
Ni12 Ni20 C4 Ni30 -141.2(6)
Ni9 Ni20 C4 Ni30 111.6(5)
Ni8 Ni20 C4 Ni30 172.2(5)
Ni1 Ni20 C4 Ni30 149.4(7)
C19 Ni20 C4 Ni12 -76(4)
C33 Ni20 C4 Ni12 97.2(6)
Ni29 Ni20 C4 Ni12 78.7(3)
Ni30 Ni20 C4 Ni12 141.2(6)
Ni13 Ni20 C4 Ni12 -148.9(5)
Ni9 Ni20 C4 Ni12 -107.2(2)
Ni8 Ni20 C4 Ni12 -46.6(2)
Ni1 Ni20 C4 Ni12 -69.4(4)
C32 Ni28 C4 Ni3 -91.9(10)
C35 Ni28 C4 Ni3 71.5(6)
Ni30 Ni28 C4 Ni3 -147.4(7)
C34 Ni28 C4 Ni3 163.0(6)
Ni13 Ni28 C4 Ni3 137.1(6)
Ni10 Ni28 C4 Ni3 64.9(3)
Ni29 Ni28 C4 Ni3 -87.8(4)
Cu2 Ni28 C4 Ni3 -38.4(3)
C32 Ni28 C4 Ni1 -169.5(9)
C35 Ni28 C4 Ni1 -6.0(11)
Ni30 Ni28 C4 Ni1 135.0(10)
C34 Ni28 C4 Ni1 85.5(9)
Ni13 Ni28 C4 Ni1 59.6(7)
Ni3 Ni28 C4 Ni1 -77.5(8)
Ni10 Ni28 C4 Ni1 -12.6(7)
Ni29 Ni28 C4 Ni1 -165.3(11)
Cu2 Ni28 C4 Ni1 -115.9(8)
C32 Ni28 C4 Ni29 -4.2(11)
C35 Ni28 C4 Ni29 159.3(5)
Ni30 Ni28 C4 Ni29 -59.7(6)
C34 Ni28 C4 Ni29 -109.2(6)
Ni13 Ni28 C4 Ni29 -135.1(6)
Ni3 Ni28 C4 Ni29 87.8(4)
Ni10 Ni28 C4 Ni29 152.7(4)
Cu2 Ni28 C4 Ni29 49.4(3)
C32 Ni28 C4 Ni20 64.5(12)
C35 Ni28 C4 Ni20 -132.1(8)
Ni30 Ni28 C4 Ni20 9.0(8)
C34 Ni28 C4 Ni20 -40.6(9)
Ni13 Ni28 C4 Ni20 -66.5(6)
Ni3 Ni28 C4 Ni20 156.4(10)
Ni10 Ni28 C4 Ni20 -138.7(8)
Ni29 Ni28 C4 Ni20 68.6(7)
Cu2 Ni28 C4 Ni20 118.0(7)
C32 Ni28 C4 Ni13 130.9(9)
C35 Ni28 C4 Ni13 -65.6(6)
Ni30 Ni28 C4 Ni13 75.4(6)
C34 Ni28 C4 Ni13 25.9(6)
Ni3 Ni28 C4 Ni13 -137.1(6)
Ni10 Ni28 C4 Ni13 -72.2(3)
Ni29 Ni28 C4 Ni13 135.1(6)
Cu2 Ni28 C4 Ni13 -175.5(3)
C32 Ni28 C4 Ni30 55.5(11)
C35 Ni28 C4 Ni30 -141.0(7)
C34 Ni28 C4 Ni30 -49.5(7)
Ni13 Ni28 C4 Ni30 -75.4(6)
Ni3 Ni28 C4 Ni30 147.4(7)
Ni10 Ni28 C4 Ni30 -147.7(6)
Ni29 Ni28 C4 Ni30 59.7(6)
Cu2 Ni28 C4 Ni30 109.1(6)
C32 Ni28 C4 Ni12 -49.9(17)
C35 Ni28 C4 Ni12 113.6(12)
Ni30 Ni28 C4 Ni12 -105.4(13)
C34 Ni28 C4 Ni12 -154.9(12)
Ni13 Ni28 C4 Ni12 179.1(14)
Ni3 Ni28 C4 Ni12 42.0(9)
Ni10 Ni28 C4 Ni12 106.9(12)
Ni29 Ni28 C4 Ni12 -45.8(10)
Cu2 Ni28 C4 Ni12 3.6(11)
C34 Ni13 C4 Ni3 -92.2(10)
C17 Ni13 C4 Ni3 24.1(14)
C18 Ni13 C4 Ni3 163.1(8)
Ni28 Ni13 C4 Ni3 -62.4(7)
Ni9 Ni13 C4 Ni3 120.5(8)
Ni30 Ni13 C4 Ni3 -120.6(10)
Ni1 Ni13 C4 Ni3 75.3(8)
Ni16 Ni13 C4 Ni3 55.5(8)
Ni20 Ni13 C4 Ni3 167.0(11)
Ni10 Ni13 C4 Ni3 4.5(7)
C34 Ni13 C4 Ni1 -167.5(6)
C17 Ni13 C4 Ni1 -51.2(10)
C18 Ni13 C4 Ni1 87.8(7)
Ni28 Ni13 C4 Ni1 -137.7(6)
Ni9 Ni13 C4 Ni1 45.3(4)
Ni30 Ni13 C4 Ni1 164.1(7)
Ni16 Ni13 C4 Ni1 -19.7(4)
Ni20 Ni13 C4 Ni1 91.7(4)
Ni10 Ni13 C4 Ni1 -70.8(3)
C34 Ni13 C4 Ni29 33.4(10)
C17 Ni13 C4 Ni29 149.7(8)
C18 Ni13 C4 Ni29 -71.3(9)
Ni28 Ni13 C4 Ni29 63.2(6)
Ni9 Ni13 C4 Ni29 -113.8(7)
Ni30 Ni13 C4 Ni29 5.0(7)
Ni1 Ni13 C4 Ni29 -159.1(11)
Ni16 Ni13 C4 Ni29 -178.8(7)
Ni20 Ni13 C4 Ni29 -67.4(7)
Ni10 Ni13 C4 Ni29 130.2(8)
C34 Ni13 C4 Ni20 100.8(7)
C17 Ni13 C4 Ni20 -142.9(8)
C18 Ni13 C4 Ni20 -3.9(7)
Ni28 Ni13 C4 Ni20 130.6(5)
Ni9 Ni13 C4 Ni20 -46.4(3)
Ni30 Ni13 C4 Ni20 72.4(6)
Ni1 Ni13 C4 Ni20 -91.7(4)
Ni16 Ni13 C4 Ni20 -111.4(3)
Ni10 Ni13 C4 Ni20 -162.5(4)
C34 Ni13 C4 Ni28 -29.9(7)
C17 Ni13 C4 Ni28 86.5(9)
C18 Ni13 C4 Ni28 -134.5(5)
Ni9 Ni13 C4 Ni28 -177.1(3)
Ni30 Ni13 C4 Ni28 -58.2(5)
Ni1 Ni13 C4 Ni28 137.7(6)
Ni16 Ni13 C4 Ni28 117.9(3)
Ni20 Ni13 C4 Ni28 -130.6(5)
Ni10 Ni13 C4 Ni28 66.9(3)
C34 Ni13 C4 Ni30 28.4(8)
C17 Ni13 C4 Ni30 144.7(9)
C18 Ni13 C4 Ni30 -76.3(7)
Ni28 Ni13 C4 Ni30 58.2(5)
Ni9 Ni13 C4 Ni30 -118.8(5)
Ni1 Ni13 C4 Ni30 -164.1(7)
Ni16 Ni13 C4 Ni30 176.2(5)
Ni20 Ni13 C4 Ni30 -72.4(6)
Ni10 Ni13 C4 Ni30 125.1(5)
C34 Ni13 C4 Ni12 150.9(10)
C17 Ni13 C4 Ni12 -92.8(13)
C18 Ni13 C4 Ni12 46.2(12)
Ni28 Ni13 C4 Ni12 -179.3(12)
Ni9 Ni13 C4 Ni12 3.6(10)
Ni30 Ni13 C4 Ni12 122.5(12)
Ni1 Ni13 C4 Ni12 -41.6(7)
Ni16 Ni13 C4 Ni12 -61.4(10)
Ni20 Ni13 C4 Ni12 50.1(8)
Ni10 Ni13 C4 Ni12 -112.4(10)
C34 Ni30 C4 Ni3 98.1(11)
Ni28 Ni30 C4 Ni3 41.7(9)
C33 Ni30 C4 Ni3 -109.2(10)
Ni29 Ni30 C4 Ni3 -59.3(8)
Ni13 Ni30 C4 Ni3 125.2(10)
Ni20 Ni30 C4 Ni3 -146.1(10)
C34 Ni30 C4 Ni1 -54.7(16)
Ni28 Ni30 C4 Ni1 -111.1(14)
C33 Ni30 C4 Ni1 98.0(14)
Ni29 Ni30 C4 Ni1 147.9(14)
Ni13 Ni30 C4 Ni1 -27.6(12)
Ni20 Ni30 C4 Ni1 61.1(12)
C34 Ni30 C4 Ni29 157.4(9)
Ni28 Ni30 C4 Ni29 101.0(5)
C33 Ni30 C4 Ni29 -50.0(6)
Ni13 Ni30 C4 Ni29 -175.5(7)
Ni20 Ni30 C4 Ni29 -86.8(5)
C34 Ni30 C4 Ni20 -115.8(8)
Ni28 Ni30 C4 Ni20 -172.2(7)
C33 Ni30 C4 Ni20 36.9(6)
Ni29 Ni30 C4 Ni20 86.8(5)
Ni13 Ni30 C4 Ni20 -88.7(4)
C34 Ni30 C4 Ni28 56.4(7)
C33 Ni30 C4 Ni28 -150.9(9)
Ni29 Ni30 C4 Ni28 -101.0(5)
Ni13 Ni30 C4 Ni28 83.5(5)
Ni20 Ni30 C4 Ni28 172.2(7)
C34 Ni30 C4 Ni13 -27.2(7)
Ni28 Ni30 C4 Ni13 -83.5(5)
C33 Ni30 C4 Ni13 125.5(8)
Ni29 Ni30 C4 Ni13 175.5(7)
Ni20 Ni30 C4 Ni13 88.7(4)
C34 Ni30 C4 Ni12 -164.3(8)
Ni28 Ni30 C4 Ni12 139.3(8)
C33 Ni30 C4 Ni12 -11.6(10)
Ni29 Ni30 C4 Ni12 38.3(7)
Ni13 Ni30 C4 Ni12 -137.2(8)
Ni20 Ni30 C4 Ni12 -48.5(6)
C20 Ni12 C4 Ni3 -165.3(6)
C27 Ni12 C4 Ni3 86.5(7)
Ni8 Ni12 C4 Ni3 -136.4(3)
Ni19 Ni12 C4 Ni3 40.6(3)
Ni6 Ni12 C4 Ni3 -19.0(4)
Ni1 Ni12 C4 Ni3 -91.3(5)
Ni20 Ni12 C4 Ni3 172.1(6)
Ni4 Ni12 C4 Ni3 -76.2(3)
Ni29 Ni12 C4 Ni3 90.5(4)
C20 Ni12 C4 Ni1 -74.0(8)
C27 Ni12 C4 Ni1 177.8(6)
Ni8 Ni12 C4 Ni1 -45.2(3)
Ni19 Ni12 C4 Ni1 131.9(3)
Ni6 Ni12 C4 Ni1 72.3(3)
Ni3 Ni12 C4 Ni1 91.3(5)
Ni20 Ni12 C4 Ni1 -96.6(4)
Ni4 Ni12 C4 Ni1 15.0(4)
Ni29 Ni12 C4 Ni1 -178.2(6)
C20 Ni12 C4 Ni29 104.2(7)
C27 Ni12 C4 Ni29 -4.0(7)
Ni8 Ni12 C4 Ni29 133.1(3)
Ni19 Ni12 C4 Ni29 -49.9(3)
Ni6 Ni12 C4 Ni29 -109.5(3)
Ni1 Ni12 C4 Ni29 178.2(6)
Ni3 Ni12 C4 Ni29 -90.5(4)
Ni20 Ni12 C4 Ni29 81.6(4)
Ni4 Ni12 C4 Ni29 -166.8(3)
C20 Ni12 C4 Ni20 22.6(8)
C27 Ni12 C4 Ni20 -85.6(6)
Ni8 Ni12 C4 Ni20 51.5(3)
Ni19 Ni12 C4 Ni20 -131.5(3)
Ni6 Ni12 C4 Ni20 168.9(3)
Ni1 Ni12 C4 Ni20 96.6(4)
Ni3 Ni12 C4 Ni20 -172.1(6)
Ni4 Ni12 C4 Ni20 111.7(3)
Ni29 Ni12 C4 Ni20 -81.6(4)
C20 Ni12 C4 Ni28 151.1(12)
C27 Ni12 C4 Ni28 43.0(14)
Ni8 Ni12 C4 Ni28 180.0(12)
Ni19 Ni12 C4 Ni28 -3.0(12)
Ni6 Ni12 C4 Ni28 -62.6(12)
Ni1 Ni12 C4 Ni28 -134.8(14)
Ni3 Ni12 C4 Ni28 -43.6(10)
Ni20 Ni12 C4 Ni28 128.5(14)
Ni4 Ni12 C4 Ni28 -119.8(12)
Ni29 Ni12 C4 Ni28 47.0(10)
C20 Ni12 C4 Ni13 -30.1(13)
C27 Ni12 C4 Ni13 -138.3(10)
Ni8 Ni12 C4 Ni13 -1.3(10)
Ni19 Ni12 C4 Ni13 175.8(9)
Ni6 Ni12 C4 Ni13 116.2(9)
Ni1 Ni12 C4 Ni13 43.9(8)
Ni3 Ni12 C4 Ni13 135.2(12)
Ni20 Ni12 C4 Ni13 -52.7(8)
Ni4 Ni12 C4 Ni13 58.9(10)
Ni29 Ni12 C4 Ni13 -134.3(12)
C20 Ni12 C4 Ni30 70.4(10)
C27 Ni12 C4 Ni30 -37.8(10)
Ni8 Ni12 C4 Ni30 99.3(8)
Ni19 Ni12 C4 Ni30 -83.7(8)
Ni6 Ni12 C4 Ni30 -143.3(8)
Ni1 Ni12 C4 Ni30 144.4(10)
Ni3 Ni12 C4 Ni30 -124.3(9)
Ni20 Ni12 C4 Ni30 47.8(7)
Ni4 Ni12 C4 Ni30 159.5(7)
Ni29 Ni12 C4 Ni30 -33.8(6)
C14 Ni24 C5 O5 105(20)
C13 Ni24 C5 O5 -24(20)
C2 Ni24 C5 O5 -132(19)
Ni9 Ni24 C5 O5 -28(21)
Ni8 Ni24 C5 O5 119(20)
Ni23 Ni24 C5 O5 -101(20)
Ni22 Ni24 C5 O5 -170(20)
C25 Ni22 C6 O6 -114(22)
C2 Ni22 C6 O6 85(22)
Ni5 Ni22 C6 O6 11(22)
Ni24 Ni22 C6 O6 117(22)
Ni4 Ni22 C6 O6 -100(22)
Ni8 Ni22 C6 O6 157(21)
Ni23 Ni22 C6 O6 61(22)
Cu1 Ni22 C6 O6 5(22)
Ni21 Ni22 C6 O6 -44(22)
C2 Ni23 C7 O7 -25(21)
C37 Ni23 C7 O7 169(21)
Ni5 Ni23 C7 O7 61(21)
Ni24 Ni23 C7 O7 -51(21)
Ni16 Ni23 C7 O7 172(20)
Ni25 Ni23 C7 O7 122(21)
Cu1 Ni23 C7 O7 64(21)
Ni9 Ni23 C7 O7 -96(21)
Ni22 Ni23 C7 O7 6(21)
C24 Ni21 C8 O8 -28(14)
C1 Ni21 C8 O8 110(14)
Ni11 Ni21 C8 O8 -18(15)
Ni27 Ni21 C8 O8 105(14)
Cu1 Ni21 C8 O8 157(15)
Ni5 Ni21 C8 O8 169(14)
Ni4 Ni21 C8 O8 -117(14)
Ni22 Ni21 C8 O8 -148(14)
C37 Ni25 C9 O9 154(29)
C12 Ni25 C9 O9 18(30)
Ni16 Ni25 C9 O9 145(29)
Ni7 Ni25 C9 O9 17(30)
Ni5 Ni25 C9 O9 -90(30)
Ni23 Ni25 C9 O9 -150(29)
Ni27 Ni25 C9 O9 -35(30)
Cu1 Ni25 C9 O9 -93(29)
C1 Ni27 C10 O10 27(100)
C12 Ni27 C10 O10 -152(100)
C11 Ni27 C10 O10 117(100)
Ni7 Ni27 C10 O10 -145(100)
Ni18 Ni27 C10 O10 106(100)
Ni21 Ni27 C10 O10 12(100)
Ni5 Ni27 C10 O10 -49(100)
Ni25 Ni27 C10 O10 -103(100)
Cu1 Ni27 C10 O10 -44(100)
C23 Ni18 C11 O11 -20(6)
C1 Ni18 C11 O11 -162(6)
Ni15 Ni18 C11 O11 -16(7)
Ni11 Ni18 C11 O11 -107(6)
Ni2 Ni18 C11 O11 165(5)
Ni17 Ni18 C11 O11 75(6)
Ni7 Ni18 C11 O11 135(6)
C23 Ni18 C11 Ni27 161.5(5)
C1 Ni18 C11 Ni27 19.4(6)
Ni15 Ni18 C11 Ni27 165.2(8)
Ni11 Ni18 C11 Ni27 74.4(5)
Ni2 Ni18 C11 Ni27 -14.0(15)
Ni17 Ni18 C11 Ni27 -103.6(5)
Ni7 Ni18 C11 Ni27 -43.2(4)
C10 Ni27 C11 O11 14(2)
C1 Ni27 C11 O11 162.0(19)
C12 Ni27 C11 O11 -84.1(19)
Ni7 Ni27 C11 O11 -130.4(18)
Ni18 Ni27 C11 O11 -180(2)
Ni21 Ni27 C11 O11 115.6(18)
Ni5 Ni27 C11 O11 179.7(15)
Ni25 Ni27 C11 O11 -87(2)
Cu1 Ni27 C11 O11 71(2)
C10 Ni27 C11 Ni18 -166.8(8)
C1 Ni27 C11 Ni18 -18.4(6)
C12 Ni27 C11 Ni18 95.5(7)
Ni7 Ni27 C11 Ni18 49.1(5)
Ni21 Ni27 C11 Ni18 -64.8(6)
Ni5 Ni27 C11 Ni18 -0.7(10)
Ni25 Ni27 C11 Ni18 93.0(7)
Cu1 Ni27 C11 Ni18 -109.8(10)
C16 Ni7 C12 O12 43(2)
Ni10 Ni7 C12 O12 47(3)
Ni2 Ni7 C12 O12 -117.5(19)
Ni25 Ni7 C12 O12 145(2)
Ni27 Ni7 C12 O12 -135(2)
Ni5 Ni7 C12 O12 -176.9(19)
C1 Ni7 C12 O12 -132(2)
Ni16 Ni7 C12 O12 119(2)
Ni17 Ni7 C12 O12 -37(2)
Ni18 Ni7 C12 O12 -89(2)
C16 Ni7 C12 Ni25 -101.4(6)
Ni10 Ni7 C12 Ni25 -97.3(9)
Ni2 Ni7 C12 Ni25 97.9(8)
Ni27 Ni7 C12 Ni25 80.1(5)
Ni5 Ni7 C12 Ni25 38.5(5)
C1 Ni7 C12 Ni25 83.8(5)
Ni16 Ni7 C12 Ni25 -26.0(5)
Ni17 Ni7 C12 Ni25 178.51(12)
Ni18 Ni7 C12 Ni25 126.9(4)
C16 Ni7 C12 Ni27 178.5(5)
Ni10 Ni7 C12 Ni27 -177.4(5)
Ni2 Ni7 C12 Ni27 17.8(11)
Ni25 Ni7 C12 Ni27 -80.1(5)
Ni5 Ni7 C12 Ni27 -41.6(4)
C1 Ni7 C12 Ni27 3.7(5)
Ni16 Ni7 C12 Ni27 -106.1(3)
Ni17 Ni7 C12 Ni27 98.4(4)
Ni18 Ni7 C12 Ni27 46.8(3)
C9 Ni25 C12 O12 30.0(19)
C37 Ni25 C12 O12 -78.5(19)
Ni16 Ni25 C12 O12 -124.7(17)
Ni7 Ni25 C12 O12 -150(2)
Ni5 Ni25 C12 O12 174.4(17)
Ni23 Ni25 C12 O12 -174.4(10)
Ni27 Ni25 C12 O12 131(2)
Cu1 Ni25 C12 O12 119.5(17)
C9 Ni25 C12 Ni7 -179.6(7)
C37 Ni25 C12 Ni7 71.9(8)
Ni16 Ni25 C12 Ni7 25.7(5)
Ni5 Ni25 C12 Ni7 -35.3(5)
Ni23 Ni25 C12 Ni7 -24.1(13)
Ni27 Ni25 C12 Ni7 -78.3(4)
Cu1 Ni25 C12 Ni7 -90.1(5)
C9 Ni25 C12 Ni27 -101.3(6)
C37 Ni25 C12 Ni27 150.2(6)
Ni16 Ni25 C12 Ni27 104.0(3)
Ni7 Ni25 C12 Ni27 78.3(4)
Ni5 Ni25 C12 Ni27 43.1(4)
Ni23 Ni25 C12 Ni27 54.3(11)
Cu1 Ni25 C12 Ni27 -11.8(5)
C10 Ni27 C12 O12 -40.9(17)
C1 Ni27 C12 O12 139.6(14)
C11 Ni27 C12 O12 48.5(16)
Ni7 Ni27 C12 O12 144.7(18)
Ni18 Ni27 C12 O12 90.1(15)
Ni21 Ni27 C12 O12 178.0(9)
Ni5 Ni27 C12 O12 -177.0(15)
Ni25 Ni27 C12 O12 -133.6(17)
Cu1 Ni27 C12 O12 -121.8(14)
C10 Ni27 C12 Ni7 174.3(8)
C1 Ni27 C12 Ni7 -5.1(7)
C11 Ni27 C12 Ni7 -96.3(6)
Ni18 Ni27 C12 Ni7 -54.6(4)
Ni21 Ni27 C12 Ni7 33.2(12)
Ni5 Ni27 C12 Ni7 38.2(4)
Ni25 Ni27 C12 Ni7 81.6(5)
Cu1 Ni27 C12 Ni7 93.5(4)
C10 Ni27 C12 Ni25 92.7(8)
C1 Ni27 C12 Ni25 -86.7(6)
C11 Ni27 C12 Ni25 -177.9(6)
Ni7 Ni27 C12 Ni25 -81.6(5)
Ni18 Ni27 C12 Ni25 -136.3(3)
Ni21 Ni27 C12 Ni25 -48.4(11)
Ni5 Ni27 C12 Ni25 -43.4(4)
Cu1 Ni27 C12 Ni25 11.8(5)
C18 Ni9 C13 O13 8(3)
C2 Ni9 C13 O13 -165(3)
Ni24 Ni9 C13 O13 166(4)
Ni13 Ni9 C13 O13 -20(4)
Ni1 Ni9 C13 O13 -166(2)
Ni20 Ni9 C13 O13 78(3)
Ni16 Ni9 C13 O13 -94(3)
Ni8 Ni9 C13 O13 144(3)
Ni23 Ni9 C13 O13 -132(3)
C18 Ni9 C13 Ni24 -157.4(7)
C2 Ni9 C13 Ni24 29.6(7)
Ni13 Ni9 C13 Ni24 174.3(4)
Ni1 Ni9 C13 Ni24 28.0(17)
Ni20 Ni9 C13 Ni24 -88.0(6)
Ni16 Ni9 C13 Ni24 100.4(5)
Ni8 Ni9 C13 Ni24 -21.9(6)
Ni23 Ni9 C13 Ni24 61.7(4)
C5 Ni24 C13 O13 13(2)
C14 Ni24 C13 O13 -96(2)
C2 Ni24 C13 O13 164(2)
Ni9 Ni24 C13 O13 -170(2)
Ni8 Ni24 C13 O13 -146.3(19)
Ni23 Ni24 C13 O13 118(2)
Ni22 Ni24 C13 O13 141.1(17)
C5 Ni24 C13 Ni9 -176.8(8)
C14 Ni24 C13 Ni9 74.0(8)
C2 Ni24 C13 Ni9 -25.5(6)
Ni8 Ni24 C13 Ni9 24.0(7)
Ni23 Ni24 C13 Ni9 -71.3(5)
Ni22 Ni24 C13 Ni9 -48.6(10)
C20 Ni8 C14 O14 6(3)
C2 Ni8 C14 O14 170(3)
Ni24 Ni8 C14 O14 -173(4)
Ni12 Ni8 C14 O14 0(4)
Ni1 Ni8 C14 O14 -168(2)
Ni4 Ni8 C14 O14 92(3)
Ni22 Ni8 C14 O14 130(3)
Ni20 Ni8 C14 O14 -80(3)
Ni9 Ni8 C14 O14 -141(3)
C20 Ni8 C14 Ni24 179.9(6)
C2 Ni8 C14 Ni24 -16.7(7)
Ni12 Ni8 C14 Ni24 173.7(3)
Ni1 Ni8 C14 Ni24 5.5(17)
Ni4 Ni8 C14 Ni24 -94.8(5)
Ni22 Ni8 C14 Ni24 -56.7(4)
Ni20 Ni8 C14 Ni24 93.3(5)
Ni9 Ni8 C14 Ni24 32.9(5)
C5 Ni24 C14 O14 -15(2)
C13 Ni24 C14 O14 93(2)
C2 Ni24 C14 O14 -169.7(19)
Ni9 Ni24 C14 O14 138.1(18)
Ni8 Ni24 C14 O14 176(2)
Ni23 Ni24 C14 O14 -152.4(15)
Ni22 Ni24 C14 O14 -122.0(19)
C5 Ni24 C14 Ni8 169.1(7)
C13 Ni24 C14 Ni8 -83.2(8)
C2 Ni24 C14 Ni8 14.4(6)
Ni9 Ni24 C14 Ni8 -37.8(6)
Ni23 Ni24 C14 Ni8 31.7(11)
Ni22 Ni24 C14 Ni8 62.1(5)
C36 Ni17 C15 O15 -9(22)
C3 Ni17 C15 O15 -144(20)
Ni31 Ni17 C15 O15 -68(22)
Ni26 Ni17 C15 O15 -12(22)
Ni2 Ni17 C15 O15 157(21)
Ni15 Ni17 C15 O15 -132(21)
Ni10 Ni17 C15 O15 82(22)
Ni18 Ni17 C15 O15 -172(22)
Ni7 Ni17 C15 O15 122(22)
C12 Ni7 C16 O16 -5(2)
Ni10 Ni7 C16 O16 178(2)
Ni2 Ni7 C16 O16 163.6(19)
Ni25 Ni7 C16 O16 -59(2)
Ni27 Ni7 C16 O16 -2(3)
Ni5 Ni7 C16 O16 -125.8(19)
C1 Ni7 C16 O16 161.9(15)
Ni16 Ni7 C16 O16 -111(2)
Ni17 Ni7 C16 O16 116(2)
Ni18 Ni7 C16 O16 96(2)
C12 Ni7 C16 Ni10 177.3(6)
Ni2 Ni7 C16 Ni10 -14.4(6)
Ni25 Ni7 C16 Ni10 122.6(3)
Ni27 Ni7 C16 Ni10 -179.7(7)
Ni5 Ni7 C16 Ni10 56.2(7)
C1 Ni7 C16 Ni10 -16.1(18)
Ni16 Ni7 C16 Ni10 71.1(4)
Ni17 Ni7 C16 Ni10 -62.4(3)
Ni18 Ni7 C16 Ni10 -82.4(6)
C35 Ni10 C16 O16 -7(2)
Ni7 Ni10 C16 O16 -178(2)
Ni3 Ni10 C16 O16 -146.0(14)
Ni28 Ni10 C16 O16 19(2)
Ni17 Ni10 C16 O16 -113(2)
Ni2 Ni10 C16 O16 -165.4(19)
Ni16 Ni10 C16 O16 116(2)
Ni1 Ni10 C16 O16 138.5(18)
Ni13 Ni10 C16 O16 78(2)
Ni26 Ni10 C16 O16 -77(2)
C35 Ni10 C16 Ni7 171.0(6)
Ni3 Ni10 C16 Ni7 32.1(16)
Ni28 Ni10 C16 Ni7 -162.8(2)
Ni17 Ni10 C16 Ni7 65.3(4)
Ni2 Ni10 C16 Ni7 12.7(5)
Ni16 Ni10 C16 Ni7 -66.3(4)
Ni1 Ni10 C16 Ni7 -43.4(7)
Ni13 Ni10 C16 Ni7 -103.9(4)
Ni26 Ni10 C16 Ni7 100.9(4)
C37 Ni16 C17 O17 -35(2)
Ni25 Ni16 C17 O17 1(2)
Ni7 Ni16 C17 O17 77(2)
Ni13 Ni16 C17 O17 179(2)
Ni1 Ni16 C17 O17 173.2(19)
Ni5 Ni16 C17 O17 165.5(12)
Ni23 Ni16 C17 O17 -83(2)
Ni9 Ni16 C17 O17 -131(2)
Ni10 Ni16 C17 O17 117(2)
C37 Ni16 C17 Ni13 145.4(6)
Ni25 Ni16 C17 Ni13 -178.49(12)
Ni7 Ni16 C17 Ni13 -102.8(5)
Ni1 Ni16 C17 Ni13 -6.3(5)
Ni5 Ni16 C17 Ni13 -14(2)
Ni23 Ni16 C17 Ni13 97.2(5)
Ni9 Ni16 C17 Ni13 49.1(4)
Ni10 Ni16 C17 Ni13 -62.7(3)
C34 Ni13 C17 O17 -18(2)
C18 Ni13 C17 O17 78.9(19)
C4 Ni13 C17 O17 -136.5(17)
Ni28 Ni13 C17 O17 -71(2)
Ni9 Ni13 C17 O17 125.6(19)
Ni30 Ni13 C17 O17 -14(2)
Ni1 Ni13 C17 O17 -173.1(18)
Ni16 Ni13 C17 O17 -179(2)
Ni20 Ni13 C17 O17 119.6(16)
Ni10 Ni13 C17 O17 -117.8(19)
C34 Ni13 C17 Ni16 161.0(6)
C18 Ni13 C17 Ni16 -101.6(6)
C4 Ni13 C17 Ni16 42.9(11)
Ni28 Ni13 C17 Ni16 108.0(4)
Ni9 Ni13 C17 Ni16 -54.9(4)
Ni30 Ni13 C17 Ni16 165.6(7)
Ni1 Ni13 C17 Ni16 6.3(5)
Ni20 Ni13 C17 Ni16 -61.0(11)
Ni10 Ni13 C17 Ni16 61.6(4)
C13 Ni9 C18 O18 27(3)
C2 Ni9 C18 O18 -171.0(19)
Ni24 Ni9 C18 O18 -4(3)
Ni13 Ni9 C18 O18 -174(3)
Ni1 Ni9 C18 O18 -155(3)
Ni20 Ni9 C18 O18 -106(3)
Ni16 Ni9 C18 O18 146(3)
Ni8 Ni9 C18 O18 -92(3)
Ni23 Ni9 C18 O18 96(3)
C13 Ni9 C18 Ni13 -159.2(7)
C2 Ni9 C18 Ni13 3(2)
Ni24 Ni9 C18 Ni13 169.7(4)
Ni1 Ni9 C18 Ni13 18.3(6)
Ni20 Ni9 C18 Ni13 67.7(3)
Ni16 Ni9 C18 Ni13 -40.8(4)
Ni8 Ni9 C18 Ni13 82.1(6)
Ni23 Ni9 C18 Ni13 -90.1(6)
C34 Ni13 C18 O18 1(2)
C17 Ni13 C18 O18 -94(2)
C4 Ni13 C18 O18 107.3(19)
Ni28 Ni13 C18 O18 42(2)
Ni9 Ni13 C18 O18 175(2)
Ni30 Ni13 C18 O18 49(2)
Ni1 Ni13 C18 O18 156.8(18)
Ni16 Ni13 C18 O18 -141.4(19)
Ni20 Ni13 C18 O18 104(2)
Ni10 Ni13 C18 O18 -146.9(13)
C34 Ni13 C18 Ni9 -174.6(7)
C17 Ni13 C18 Ni9 90.5(6)
C4 Ni13 C18 Ni9 -67.9(7)
Ni28 Ni13 C18 Ni9 -133.4(4)
Ni30 Ni13 C18 Ni9 -126.4(6)
Ni1 Ni13 C18 Ni9 -18.4(6)
Ni16 Ni13 C18 Ni9 43.4(5)
Ni20 Ni13 C18 Ni9 -70.9(4)
Ni10 Ni13 C18 Ni9 37.9(16)
C33 Ni20 C19 O19 19(9)
C4 Ni20 C19 O19 -168(7)
Ni29 Ni20 C19 O19 42(10)
Ni30 Ni20 C19 O19 -30(10)
Ni13 Ni20 C19 O19 -103(9)
Ni12 Ni20 C19 O19 121(9)
Ni9 Ni20 C19 O19 -136(9)
Ni8 Ni20 C19 O19 161(9)
Ni1 Ni20 C19 O19 -174(9)
C14 Ni8 C20 O20 14(2)
C2 Ni8 C20 O20 -130(2)
Ni24 Ni8 C20 O20 15(3)
Ni12 Ni8 C20 O20 -171(3)
Ni1 Ni8 C20 O20 -168(2)
Ni4 Ni8 C20 O20 -111(2)
Ni22 Ni8 C20 O20 -67(2)
Ni20 Ni8 C20 O20 133(2)
Ni9 Ni8 C20 O20 125(2)
C14 Ni8 C20 Ni12 -174.9(7)
C2 Ni8 C20 Ni12 40.8(15)
Ni24 Ni8 C20 Ni12 -174.8(4)
Ni1 Ni8 C20 Ni12 2.7(6)
Ni4 Ni8 C20 Ni12 59.5(4)
Ni22 Ni8 C20 Ni12 103.7(5)
Ni20 Ni8 C20 Ni12 -56.3(4)
Ni9 Ni8 C20 Ni12 -64.0(10)
C27 Ni12 C20 O20 -28.3(19)
C4 Ni12 C20 O20 -147.0(17)
Ni8 Ni12 C20 O20 172(2)
Ni19 Ni12 C20 O20 -4(2)
Ni6 Ni12 C20 O20 75(2)
Ni1 Ni12 C20 O20 169.4(18)
Ni3 Ni12 C20 O20 172.3(10)
Ni20 Ni12 C20 O20 -131.2(19)
Ni4 Ni12 C20 O20 114.0(19)
Ni29 Ni12 C20 O20 -92.4(19)
C27 Ni12 C20 Ni8 159.7(7)
C4 Ni12 C20 Ni8 41.0(9)
Ni19 Ni12 C20 Ni8 -176.26(15)
Ni6 Ni12 C20 Ni8 -97.2(5)
Ni1 Ni12 C20 Ni8 -2.6(6)
Ni3 Ni12 C20 Ni8 0(2)
Ni20 Ni12 C20 Ni8 56.8(4)
Ni4 Ni12 C20 Ni8 -58.0(4)
Ni29 Ni12 C20 Ni8 95.6(5)
C26 Ni6 C21 O21 -1(2)
Ni2 Ni6 C21 O21 163.6(19)
Ni4 Ni6 C21 O21 -180(2)
Ni19 Ni6 C21 O21 -58(2)
Ni14 Ni6 C21 O21 4(3)
Ni12 Ni6 C21 O21 -109(2)
Ni3 Ni6 C21 O21 -126.4(18)
Ni11 Ni6 C21 O21 117(2)
Ni15 Ni6 C21 O21 97(2)
C26 Ni6 C21 Ni4 178.1(6)
Ni2 Ni6 C21 Ni4 -16.9(6)
Ni19 Ni6 C21 Ni4 121.1(4)
Ni14 Ni6 C21 Ni4 -177.0(8)
Ni12 Ni6 C21 Ni4 70.8(4)
Ni3 Ni6 C21 Ni4 53.2(8)
Ni11 Ni6 C21 Ni4 -63.6(4)
Ni15 Ni6 C21 Ni4 -83.2(5)
C25 Ni4 C21 O21 -6(2)
Ni6 Ni4 C21 O21 180(2)
Ni22 Ni4 C21 O21 7(2)
Ni5 Ni4 C21 O21 -143.9(13)
Ni11 Ni4 C21 O21 -113(2)
Ni2 Ni4 C21 O21 -165.4(19)
Ni1 Ni4 C21 O21 137.7(18)
Ni8 Ni4 C21 O21 76(2)
Ni12 Ni4 C21 O21 114(2)
Ni21 Ni4 C21 O21 -78(2)
C25 Ni4 C21 Ni6 174.2(6)
Ni22 Ni4 C21 Ni6 -172.1(2)
Ni5 Ni4 C21 Ni6 36.6(15)
Ni11 Ni4 C21 Ni6 67.7(4)
Ni2 Ni4 C21 Ni6 15.1(5)
Ni1 Ni4 C21 Ni6 -41.9(7)
Ni8 Ni4 C21 Ni6 -103.7(4)
Ni12 Ni4 C21 Ni6 -65.1(4)
Ni21 Ni4 C21 Ni6 102.6(4)
C24 Ni11 C22 O22 3(11)
C1 Ni11 C22 O22 -140(10)
Ni21 Ni11 C22 O22 4(12)
Ni2 Ni11 C22 O22 170(11)
Ni4 Ni11 C22 O22 97(11)
Ni18 Ni11 C22 O22 -119(11)
Ni15 Ni11 C22 O22 -157(11)
Ni6 Ni11 C22 O22 137(11)
C38 Ni15 C23 O23 10(2)
C3 Ni15 C23 O23 146.8(18)
Ni31 Ni15 C23 O23 86(2)
Ni18 Ni15 C23 O23 -172(2)
Ni14 Ni15 C23 O23 44(3)
Ni2 Ni15 C23 O23 -166.5(19)
Ni17 Ni15 C23 O23 137(2)
Ni11 Ni15 C23 O23 -114(2)
Ni6 Ni15 C23 O23 -108.9(19)
C38 Ni15 C23 Ni18 -178.2(6)
C3 Ni15 C23 Ni18 -41.5(10)
Ni31 Ni15 C23 Ni18 -102.5(6)
Ni14 Ni15 C23 Ni18 -144.5(11)
Ni2 Ni15 C23 Ni18 5.2(6)
Ni17 Ni15 C23 Ni18 -51.5(4)
Ni11 Ni15 C23 Ni18 58.1(4)
Ni6 Ni15 C23 Ni18 62.9(9)
C11 Ni18 C23 O23 -11(2)
C1 Ni18 C23 O23 120.7(18)
Ni15 Ni18 C23 O23 172(2)
Ni27 Ni18 C23 O23 39(3)
Ni11 Ni18 C23 O23 113.5(19)
Ni2 Ni18 C23 O23 167.2(18)
Ni17 Ni18 C23 O23 -136.9(19)
Ni7 Ni18 C23 O23 -142.5(15)
C11 Ni18 C23 Ni15 177.2(8)
C1 Ni18 C23 Ni15 -51.5(9)
Ni27 Ni18 C23 Ni15 -132.8(10)
Ni11 Ni18 C23 Ni15 -58.7(4)
Ni2 Ni18 C23 Ni15 -5.0(6)
Ni17 Ni18 C23 Ni15 50.9(4)
Ni7 Ni18 C23 Ni15 45.3(11)
C8 Ni21 C24 O24 -4(2)
C1 Ni21 C24 O24 -167(2)
Ni11 Ni21 C24 O24 -177(3)
Ni27 Ni21 C24 O24 -120(2)
Cu1 Ni21 C24 O24 14(4)
Ni5 Ni21 C24 O24 156.2(18)
Ni4 Ni21 C24 O24 131(2)
Ni22 Ni21 C24 O24 92(2)
C8 Ni21 C24 Ni11 173.2(7)
C1 Ni21 C24 Ni11 10.7(7)
Ni27 Ni21 C24 Ni11 57.6(7)
Cu1 Ni21 C24 Ni11 -168.7(17)
Ni5 Ni21 C24 Ni11 -26.4(9)
Ni4 Ni21 C24 Ni11 -51.9(4)
Ni22 Ni21 C24 Ni11 -90.5(5)
C22 Ni11 C24 O24 -4(2)
C1 Ni11 C24 O24 167(2)
Ni21 Ni11 C24 O24 178(2)
Ni2 Ni11 C24 O24 -167.2(15)
Ni4 Ni11 C24 O24 -122(2)
Ni18 Ni11 C24 O24 118.0(19)
Ni15 Ni11 C24 O24 51(3)
Ni6 Ni11 C24 O24 -80(2)
C22 Ni11 C24 Ni21 178.9(7)
C1 Ni11 C24 Ni21 -10.2(6)
Ni2 Ni11 C24 Ni21 15.3(10)
Ni4 Ni11 C24 Ni21 60.1(4)
Ni18 Ni11 C24 Ni21 -59.5(6)
Ni15 Ni11 C24 Ni21 -126.9(8)
Ni6 Ni11 C24 Ni21 102.3(5)
C21 Ni4 C25 O25 -9(2)
Ni6 Ni4 C25 O25 -2(3)
Ni22 Ni4 C25 O25 -178(3)
Ni5 Ni4 C25 O25 157(2)
Ni11 Ni4 C25 O25 67(2)
Ni2 Ni4 C25 O25 119.7(19)
Ni1 Ni4 C25 O25 -146.8(18)
Ni8 Ni4 C25 O25 -118(2)
Ni12 Ni4 C25 O25 -77(2)
Ni21 Ni4 C25 O25 108(2)
C21 Ni4 C25 Ni22 168.5(6)
Ni6 Ni4 C25 Ni22 175.2(2)
Ni5 Ni4 C25 Ni22 -25.3(5)
Ni11 Ni4 C25 Ni22 -115.1(4)
Ni2 Ni4 C25 Ni22 -62.8(12)
Ni1 Ni4 C25 Ni22 30.8(9)
Ni8 Ni4 C25 Ni22 59.4(4)
Ni12 Ni4 C25 Ni22 101.0(5)
Ni21 Ni4 C25 Ni22 -74.9(4)
C6 Ni22 C25 O25 -12(2)
C2 Ni22 C25 O25 153.5(18)
Ni5 Ni22 C25 O25 -155.6(18)
Ni24 Ni22 C25 O25 84(2)
Ni4 Ni22 C25 O25 178(2)
Ni8 Ni22 C25 O25 118(2)
Ni23 Ni22 C25 O25 -177.8(10)
Cu1 Ni22 C25 O25 -97.1(19)
Ni21 Ni22 C25 O25 -112(2)
C6 Ni22 C25 Ni4 170.2(7)
C2 Ni22 C25 Ni4 -24.2(8)
Ni5 Ni22 C25 Ni4 26.7(6)
Ni24 Ni22 C25 Ni4 -93.6(5)
Ni8 Ni22 C25 Ni4 -59.6(4)
Ni23 Ni22 C25 Ni4 4.5(18)
Cu1 Ni22 C25 Ni4 85.2(5)
Ni21 Ni22 C25 Ni4 70.7(4)
C21 Ni6 C26 O26 36(2)
Ni2 Ni6 C26 O26 -120.0(19)
Ni4 Ni6 C26 O26 39(3)
Ni19 Ni6 C26 O26 139(2)
Ni14 Ni6 C26 O26 -142(2)
Ni12 Ni6 C26 O26 114(2)
Ni3 Ni6 C26 O26 180(2)
Ni11 Ni6 C26 O26 -42(2)
Ni15 Ni6 C26 O26 -93(2)
C21 Ni6 C26 Ni19 -103.1(6)
Ni2 Ni6 C26 Ni19 100.8(7)
Ni4 Ni6 C26 Ni19 -100.1(9)
Ni14 Ni6 C26 Ni19 79.3(4)
Ni12 Ni6 C26 Ni19 -25.6(4)
Ni3 Ni6 C26 Ni19 40.5(4)
Ni11 Ni6 C26 Ni19 178.85(11)
Ni15 Ni6 C26 Ni19 128.2(3)
C21 Ni6 C26 Ni14 177.7(5)
Ni2 Ni6 C26 Ni14 21.5(9)
Ni4 Ni6 C26 Ni14 -179.3(6)
Ni19 Ni6 C26 Ni14 -79.3(4)
Ni12 Ni6 C26 Ni14 -104.9(3)
Ni3 Ni6 C26 Ni14 -38.8(4)
Ni11 Ni6 C26 Ni14 99.6(4)
Ni15 Ni6 C26 Ni14 48.9(3)
C29 Ni19 C26 O26 30.2(16)
C27 Ni19 C26 O26 -71.6(16)
Ni12 Ni19 C26 O26 -122.3(14)
Ni6 Ni19 C26 O26 -147.7(17)
Ni3 Ni19 C26 O26 174.4(14)
Ni14 Ni19 C26 O26 133.7(16)
Cu2 Ni19 C26 O26 120.6(14)
Ni29 Ni19 C26 O26 -178.2(8)
C29 Ni19 C26 Ni6 178.0(7)
C27 Ni19 C26 Ni6 76.2(7)
Ni12 Ni19 C26 Ni6 25.5(5)
Ni3 Ni19 C26 Ni6 -37.9(4)
Ni14 Ni19 C26 Ni6 -78.6(4)
Cu2 Ni19 C26 Ni6 -91.7(4)
Ni29 Ni19 C26 Ni6 -30.4(11)
C29 Ni19 C26 Ni14 -103.4(7)
C27 Ni19 C26 Ni14 154.8(6)
Ni12 Ni19 C26 Ni14 104.1(3)
Ni6 Ni19 C26 Ni14 78.6(4)
Ni3 Ni19 C26 Ni14 40.7(3)
Cu2 Ni19 C26 Ni14 -13.1(4)
Ni29 Ni19 C26 Ni14 48.2(10)
C28 Ni14 C26 O26 -35.9(18)
C3 Ni14 C26 O26 140.0(15)
C38 Ni14 C26 O26 52.0(16)
Ni6 Ni14 C26 O26 148.8(19)
Ni15 Ni14 C26 O26 92.5(16)
Ni3 Ni14 C26 O26 -174.1(15)
Ni26 Ni14 C26 O26 178.5(8)
Ni19 Ni14 C26 O26 -132.4(17)
Ni31 Ni14 C26 O26 70.1(18)
Cu2 Ni14 C26 O26 -119.5(15)
C28 Ni14 C26 Ni6 175.3(7)
C3 Ni14 C26 Ni6 -8.8(7)
C38 Ni14 C26 Ni6 -96.7(5)
Ni15 Ni14 C26 Ni6 -56.2(4)
Ni3 Ni14 C26 Ni6 37.2(4)
Ni26 Ni14 C26 Ni6 29.8(14)
Ni19 Ni14 C26 Ni6 78.9(4)
Ni31 Ni14 C26 Ni6 -78.6(9)
Cu2 Ni14 C26 Ni6 91.8(4)
C28 Ni14 C26 Ni19 96.5(7)
C3 Ni14 C26 Ni19 -87.7(6)
C38 Ni14 C26 Ni19 -175.6(4)
Ni6 Ni14 C26 Ni19 -78.9(4)
Ni15 Ni14 C26 Ni19 -135.1(3)
Ni3 Ni14 C26 Ni19 -41.7(3)
Ni26 Ni14 C26 Ni19 -49.1(12)
Ni31 Ni14 C26 Ni19 -157.5(6)
Cu2 Ni14 C26 Ni19 12.9(4)
C29 Ni19 C27 O27 -14(3)
C26 Ni19 C27 O27 90(3)
Ni12 Ni19 C27 O27 171(3)
Ni6 Ni19 C27 O27 138(2)
Ni3 Ni19 C27 O27 -161(2)
Ni14 Ni19 C27 O27 159.8(15)
Cu2 Ni19 C27 O27 -104(2)
Ni29 Ni19 C27 O27 -118(3)
C29 Ni19 C27 Ni12 175.6(7)
C26 Ni19 C27 Ni12 -80.7(7)
Ni6 Ni19 C27 Ni12 -32.7(6)
Ni3 Ni19 C27 Ni12 28.9(6)
Ni14 Ni19 C27 Ni12 -10.7(19)
Cu2 Ni19 C27 Ni12 85.8(6)
Ni29 Ni19 C27 Ni12 71.8(4)
C20 Ni12 C27 O27 -14(2)
C4 Ni12 C27 O27 117(2)
Ni8 Ni12 C27 O27 6(3)
Ni19 Ni12 C27 O27 -171(3)
Ni6 Ni12 C27 O27 -139(2)
Ni1 Ni12 C27 O27 121(2)
Ni3 Ni12 C27 O27 160(2)
Ni20 Ni12 C27 O27 71(2)
Ni4 Ni12 C27 O27 -91(2)
Ni29 Ni12 C27 O27 114(2)
C20 Ni12 C27 Ni19 157.1(7)
C4 Ni12 C27 Ni19 -71.8(7)
Ni8 Ni12 C27 Ni19 177.68(14)
Ni6 Ni12 C27 Ni19 31.9(6)
Ni1 Ni12 C27 Ni19 -68.1(14)
Ni3 Ni12 C27 Ni19 -28.3(6)
Ni20 Ni12 C27 Ni19 -118.0(4)
Ni4 Ni12 C27 Ni19 80.4(9)
Ni29 Ni12 C27 Ni19 -74.8(5)
C3 Ni14 C28 O28 -21(25)
C26 Ni14 C28 O28 153(24)
C38 Ni14 C28 O28 68(24)
Ni6 Ni14 C28 O28 161(23)
Ni15 Ni14 C28 O28 48(24)
Ni3 Ni14 C28 O28 -90(24)
Ni26 Ni14 C28 O28 -39(24)
Ni19 Ni14 C28 O28 -153(24)
Ni31 Ni14 C28 O28 7(24)
Cu2 Ni14 C28 O28 -98(24)
C27 Ni19 C29 O29 154(100)
C26 Ni19 C29 O29 29(100)
Ni12 Ni19 C29 O29 159(100)
Ni6 Ni19 C29 O29 31(100)
Ni3 Ni19 C29 O29 -84(100)
Ni14 Ni19 C29 O29 -24(100)
Cu2 Ni19 C29 O29 -83(100)
Ni29 Ni19 C29 O29 -139(100)
C33 Ni29 C30 O30 -26(14)
C4 Ni29 C30 O30 107(13)
Ni30 Ni29 C30 O30 37(14)
Ni20 Ni29 C30 O30 -34(14)
Ni3 Ni29 C30 O30 157(13)
Ni28 Ni29 C30 O30 89(13)
Cu2 Ni29 C30 O30 143(14)
Ni12 Ni29 C30 O30 -126(13)
Ni19 Ni29 C30 O30 -159(13)
C36 Ni26 C31 O31 -67(41)
C3 Ni26 C31 O31 59(42)
Ni31 Ni26 C31 O31 -5(41)
Ni17 Ni26 C31 O31 -57(41)
Ni14 Ni26 C31 O31 66(41)
Ni3 Ni26 C31 O31 132(41)
Cu2 Ni26 C31 O31 120(41)
Ni10 Ni26 C31 O31 -149(40)
C35 Ni28 C32 O32 145(15)
Ni30 Ni28 C32 O32 1(15)
C34 Ni28 C32 O32 55(15)
C4 Ni28 C32 O32 -50(15)
Ni13 Ni28 C32 O32 42(16)
Ni3 Ni28 C32 O32 -108(15)
Ni10 Ni28 C32 O32 169(14)
Ni29 Ni28 C32 O32 -53(15)
Cu2 Ni28 C32 O32 -108(15)
C19 Ni20 C33 O33 -16(2)
C4 Ni20 C33 O33 166(2)
Ni29 Ni20 C33 O33 -176(3)
Ni30 Ni20 C33 O33 118(2)
Ni13 Ni20 C33 O33 115(2)
Ni12 Ni20 C33 O33 -131(2)
Ni9 Ni20 C33 O33 57(3)
Ni8 Ni20 C33 O33 -86(2)
Ni1 Ni20 C33 O33 -180.0(17)
C19 Ni20 C33 Ni29 160.2(8)
C4 Ni20 C33 Ni29 -18.5(7)
Ni30 Ni20 C33 Ni29 -66.0(7)
Ni13 Ni20 C33 Ni29 -68.9(6)
Ni12 Ni20 C33 Ni29 44.9(5)
Ni9 Ni20 C33 Ni29 -126.9(10)
Ni8 Ni20 C33 Ni29 90.1(9)
Ni1 Ni20 C33 Ni29 -4.2(11)
C19 Ni20 C33 Ni30 -133.8(9)
C4 Ni20 C33 Ni30 47.5(8)
Ni29 Ni20 C33 Ni30 66.0(7)
Ni13 Ni20 C33 Ni30 -2.8(8)
Ni12 Ni20 C33 Ni30 111.0(6)
Ni9 Ni20 C33 Ni30 -60.8(15)
Ni8 Ni20 C33 Ni30 156.1(7)
Ni1 Ni20 C33 Ni30 61.8(10)
C30 Ni29 C33 O33 2(3)
C4 Ni29 C33 O33 -166(3)
Ni30 Ni29 C33 O33 -104(3)
Ni20 Ni29 C33 O33 175(3)
Ni3 Ni29 C33 O33 179(2)
Ni28 Ni29 C33 O33 -116(2)
Cu2 Ni29 C33 O33 -41(4)
Ni12 Ni29 C33 O33 133(3)
Ni19 Ni29 C33 O33 92(3)
C30 Ni29 C33 Ni20 -173.1(8)
C4 Ni29 C33 Ni20 18.6(7)
Ni30 Ni29 C33 Ni20 80.9(8)
Ni3 Ni29 C33 Ni20 4.0(11)
Ni28 Ni29 C33 Ni20 69.1(6)
Cu2 Ni29 C33 Ni20 143.9(15)
Ni12 Ni29 C33 Ni20 -42.5(5)
Ni19 Ni29 C33 Ni20 -83.3(7)
C30 Ni29 C33 Ni30 106.0(9)
C4 Ni29 C33 Ni30 -62.3(7)
Ni20 Ni29 C33 Ni30 -80.9(8)
Ni3 Ni29 C33 Ni30 -76.9(9)
Ni28 Ni29 C33 Ni30 -11.8(7)
Cu2 Ni29 C33 Ni30 63(2)
Ni12 Ni29 C33 Ni30 -123.4(6)
Ni19 Ni29 C33 Ni30 -164.2(6)
C34 Ni30 C33 O33 -103(3)
Ni28 Ni30 C33 O33 155.7(15)
Ni29 Ni30 C33 O33 137.7(18)
C4 Ni30 C33 O33 -174.2(16)
Ni13 Ni30 C33 O33 -132.8(15)
Ni20 Ni30 C33 O33 -135.7(19)
C34 Ni30 C33 Ni20 33(3)
Ni28 Ni30 C33 Ni20 -68.6(12)
Ni29 Ni30 C33 Ni20 -86.6(6)
C4 Ni30 C33 Ni20 -38.5(6)
Ni13 Ni30 C33 Ni20 2.9(8)
C34 Ni30 C33 Ni29 119(3)
Ni28 Ni30 C33 Ni29 18.0(11)
C4 Ni30 C33 Ni29 48.1(5)
Ni13 Ni30 C33 Ni29 89.5(8)
Ni20 Ni30 C33 Ni29 86.6(6)
C17 Ni13 C34 O34 47(3)
C18 Ni13 C34 O34 -43(3)
C4 Ni13 C34 O34 -164(3)
Ni28 Ni13 C34 O34 167(3)
Ni9 Ni13 C34 O34 -50(3)
Ni30 Ni13 C34 O34 -130(3)
Ni1 Ni13 C34 O34 -180(2)
Ni16 Ni13 C34 O34 68(3)
Ni20 Ni13 C34 O34 -115(3)
Ni10 Ni13 C34 O34 125(3)
C17 Ni13 C34 Ni30 176.3(8)
C18 Ni13 C34 Ni30 86.4(9)
C4 Ni13 C34 Ni30 -33.9(9)
Ni28 Ni13 C34 Ni30 -63.2(7)
Ni9 Ni13 C34 Ni30 79.8(11)
Ni1 Ni13 C34 Ni30 -50.2(14)
Ni16 Ni13 C34 Ni30 -162.1(6)
Ni20 Ni13 C34 Ni30 14.9(8)
Ni10 Ni13 C34 Ni30 -104.8(7)
C17 Ni13 C34 Ni28 -120.5(6)
C18 Ni13 C34 Ni28 149.6(6)
C4 Ni13 C34 Ni28 29.2(6)
Ni9 Ni13 C34 Ni28 143.0(5)
Ni30 Ni13 C34 Ni28 63.2(7)
Ni1 Ni13 C34 Ni28 12.9(13)
Ni16 Ni13 C34 Ni28 -98.9(6)
Ni20 Ni13 C34 Ni28 78.1(5)
Ni10 Ni13 C34 Ni28 -41.6(5)
Ni28 Ni30 C34 O34 -129.5(15)
C33 Ni30 C34 O34 112(3)
Ni29 Ni30 C34 O34 -154.4(14)
C4 Ni30 C34 O34 -179.7(14)
Ni13 Ni30 C34 O34 151.6(17)
Ni20 Ni30 C34 O34 135.7(13)
Ni28 Ni30 C34 Ni13 78.9(6)
C33 Ni30 C34 Ni13 -40(3)
Ni29 Ni30 C34 Ni13 54.0(15)
C4 Ni30 C34 Ni13 28.7(7)
Ni20 Ni30 C34 Ni13 -15.9(9)
C33 Ni30 C34 Ni28 -119(3)
Ni29 Ni30 C34 Ni28 -24.9(12)
C4 Ni30 C34 Ni28 -50.2(5)
Ni13 Ni30 C34 Ni28 -78.9(6)
Ni20 Ni30 C34 Ni28 -94.8(8)
C32 Ni28 C34 O34 21(2)
C35 Ni28 C34 O34 -80(2)
Ni30 Ni28 C34 O34 100(2)
C4 Ni28 C34 O34 161(2)
Ni13 Ni28 C34 O34 -170(2)
Ni3 Ni28 C34 O34 179.1(16)
Ni10 Ni28 C34 O34 -126(2)
Ni29 Ni28 C34 O34 115(2)
Cu2 Ni28 C34 O34 74(3)
C32 Ni28 C34 Ni13 -169.2(7)
C35 Ni28 C34 Ni13 89.4(6)
Ni30 Ni28 C34 Ni13 -90.4(8)
C4 Ni28 C34 Ni13 -28.8(6)
Ni3 Ni28 C34 Ni13 -11.0(10)
Ni10 Ni28 C34 Ni13 44.3(5)
Ni29 Ni28 C34 Ni13 -75.5(5)
Cu2 Ni28 C34 Ni13 -116.5(9)
C32 Ni28 C34 Ni30 -78.8(9)
C35 Ni28 C34 Ni30 179.8(8)
C4 Ni28 C34 Ni30 61.7(8)
Ni13 Ni28 C34 Ni30 90.4(8)
Ni3 Ni28 C34 Ni30 79.4(9)
Ni10 Ni28 C34 Ni30 134.7(7)
Ni29 Ni28 C34 Ni30 14.9(7)
Cu2 Ni28 C34 Ni30 -26.1(14)
C16 Ni10 C35 O35 -13(2)
Ni7 Ni10 C35 O35 -2(3)
Ni3 Ni10 C35 O35 155(2)
Ni28 Ni10 C35 O35 -171(2)
Ni17 Ni10 C35 O35 66(2)
Ni2 Ni10 C35 O35 116.3(19)
Ni16 Ni10 C35 O35 -79(2)
Ni1 Ni10 C35 O35 -150.6(18)
Ni13 Ni10 C35 O35 -123(2)
Ni26 Ni10 C35 O35 106(2)
C16 Ni10 C35 Ni28 158.4(6)
Ni7 Ni10 C35 Ni28 168.7(2)
Ni3 Ni10 C35 Ni28 -34.3(4)
Ni17 Ni10 C35 Ni28 -123.3(3)
Ni2 Ni10 C35 Ni28 -72.7(12)
Ni16 Ni10 C35 Ni28 91.9(5)
Ni1 Ni10 C35 Ni28 20.4(8)
Ni13 Ni10 C35 Ni28 48.2(3)
Ni26 Ni10 C35 Ni28 -82.8(4)
C32 Ni28 C35 O35 -27.4(17)
Ni30 Ni28 C35 O35 69(2)
C34 Ni28 C35 O35 69.3(16)
C4 Ni28 C35 O35 163.5(15)
Ni13 Ni28 C35 O35 116.3(16)
Ni3 Ni28 C35 O35 -153.4(16)
Ni10 Ni28 C35 O35 172.4(19)
Ni29 Ni28 C35 O35 -152.3(11)
Cu2 Ni28 C35 O35 -101.0(16)
C32 Ni28 C35 Ni10 160.2(6)
Ni30 Ni28 C35 Ni10 -102.9(10)
C34 Ni28 C35 Ni10 -103.1(6)
C4 Ni28 C35 Ni10 -8.9(7)
Ni13 Ni28 C35 Ni10 -56.1(4)
Ni3 Ni28 C35 Ni10 34.2(4)
Ni29 Ni28 C35 Ni10 35.3(13)
Cu2 Ni28 C35 Ni10 86.6(4)
C31 Ni26 C36 O36 -15(2)
C3 Ni26 C36 O36 -178(2)
Ni31 Ni26 C36 O36 -117(2)
Ni17 Ni26 C36 O36 174(2)
Ni14 Ni26 C36 O36 -132.7(19)
Ni3 Ni26 C36 O36 144.3(17)
Cu2 Ni26 C36 O36 18(4)
Ni10 Ni26 C36 O36 120(2)
C31 Ni26 C36 Ni17 171.1(7)
C3 Ni26 C36 Ni17 8.7(6)
Ni31 Ni26 C36 Ni17 69.7(6)
Ni14 Ni26 C36 Ni17 53.5(7)
Ni3 Ni26 C36 Ni17 -29.5(9)
Cu2 Ni26 C36 Ni17 -155.6(16)
Ni10 Ni26 C36 Ni17 -53.9(4)
C31 Ni26 C36 Ni31 101.4(8)
C3 Ni26 C36 Ni31 -61.0(6)
Ni17 Ni26 C36 Ni31 -69.7(6)
Ni14 Ni26 C36 Ni31 -16.2(8)
Ni3 Ni26 C36 Ni31 -99.2(7)
Cu2 Ni26 C36 Ni31 134.7(19)
Ni10 Ni26 C36 Ni31 -123.6(6)
C15 Ni17 C36 O36 9(2)
C3 Ni17 C36 O36 178(2)
Ni31 Ni17 C36 O36 121(2)
Ni26 Ni17 C36 O36 -174(2)
Ni2 Ni17 C36 O36 -154.6(17)
Ni15 Ni17 C36 O36 128.8(19)
Ni10 Ni17 C36 O36 -112(2)
Ni18 Ni17 C36 O36 56(3)
Ni7 Ni17 C36 O36 -71(2)
C15 Ni17 C36 Ni26 -177.4(7)
C3 Ni17 C36 Ni26 -8.5(6)
Ni31 Ni17 C36 Ni26 -65.3(7)
Ni2 Ni17 C36 Ni26 19.2(10)
Ni15 Ni17 C36 Ni26 -57.4(6)
Ni10 Ni17 C36 Ni26 61.8(4)
Ni18 Ni17 C36 Ni26 -129.9(11)
Ni7 Ni17 C36 Ni26 103.0(6)
C15 Ni17 C36 Ni31 -112.1(8)
C3 Ni17 C36 Ni31 56.8(7)
Ni26 Ni17 C36 Ni31 65.3(7)
Ni2 Ni17 C36 Ni31 84.5(8)
Ni15 Ni17 C36 Ni31 7.9(8)
Ni10 Ni17 C36 Ni31 127.1(6)
Ni18 Ni17 C36 Ni31 -64.5(15)
Ni7 Ni17 C36 Ni31 168.4(5)
Ni26 Ni31 C36 O36 133.2(19)
Ni17 Ni31 C36 O36 -135(2)
C3 Ni31 C36 O36 179.6(18)
Ni15 Ni31 C36 O36 -143.9(16)
Ni14 Ni31 C36 O36 146.8(16)
Ni17 Ni31 C36 Ni26 91.6(5)
C3 Ni31 C36 Ni26 46.4(5)
Ni15 Ni31 C36 Ni26 82.9(9)
Ni14 Ni31 C36 Ni26 13.6(6)
Ni26 Ni31 C36 Ni17 -91.6(5)
C3 Ni31 C36 Ni17 -45.2(5)
Ni15 Ni31 C36 Ni17 -8.7(9)
Ni14 Ni31 C36 Ni17 -78.0(8)
C17 Ni16 C37 O37 -6.6(19)
Ni25 Ni16 C37 O37 -151(2)
Ni7 Ni16 C37 O37 -131.3(17)
Ni13 Ni16 C37 O37 29(2)
Ni1 Ni16 C37 O37 122.6(15)
Ni5 Ni16 C37 O37 168.6(17)
Ni23 Ni16 C37 O37 129(2)
Ni9 Ni16 C37 O37 78.7(18)
Ni10 Ni16 C37 O37 -82(2)
C17 Ni16 C37 Ni25 144.3(6)
Ni7 Ni16 C37 Ni25 19.6(5)
Ni13 Ni16 C37 Ni25 179.75(12)
Ni1 Ni16 C37 Ni25 -86.5(8)
Ni5 Ni16 C37 Ni25 -40.5(4)
Ni23 Ni16 C37 Ni25 -80.5(4)
Ni9 Ni16 C37 Ni25 -130.4(3)
Ni10 Ni16 C37 Ni25 68.9(10)
C17 Ni16 C37 Ni23 -135.2(6)
Ni25 Ni16 C37 Ni23 80.5(4)
Ni7 Ni16 C37 Ni23 100.1(3)
Ni13 Ni16 C37 Ni23 -99.8(4)
Ni1 Ni16 C37 Ni23 -6.0(10)
Ni5 Ni16 C37 Ni23 40.0(4)
Ni9 Ni16 C37 Ni23 -49.9(4)
Ni10 Ni16 C37 Ni23 149.4(6)
C9 Ni25 C37 O37 -24.5(19)
C12 Ni25 C37 O37 82.8(18)
Ni16 Ni25 C37 O37 150(2)
Ni7 Ni25 C37 O37 129.7(16)
Ni5 Ni25 C37 O37 -170.9(16)
Ni23 Ni25 C37 O37 -132.1(19)
Ni27 Ni25 C37 O37 178.1(9)
Cu1 Ni25 C37 O37 -115.4(16)
C9 Ni25 C37 Ni16 -174.1(7)
C12 Ni25 C37 Ni16 -66.9(8)
Ni7 Ni25 C37 Ni16 -19.9(5)
Ni5 Ni25 C37 Ni16 39.4(4)
Ni23 Ni25 C37 Ni16 78.3(4)
Ni27 Ni25 C37 Ni16 28.5(13)
Cu1 Ni25 C37 Ni16 94.9(4)
C9 Ni25 C37 Ni23 107.6(7)
C12 Ni25 C37 Ni23 -145.2(6)
Ni16 Ni25 C37 Ni23 -78.3(4)
Ni7 Ni25 C37 Ni23 -98.2(3)
Ni5 Ni25 C37 Ni23 -38.8(3)
Ni27 Ni25 C37 Ni23 -49.8(12)
Cu1 Ni25 C37 Ni23 16.6(4)
C7 Ni23 C37 O37 40.7(16)
C2 Ni23 C37 O37 -130.9(14)
Ni5 Ni23 C37 O37 -177.8(14)
Ni24 Ni23 C37 O37 -60.0(16)
Ni16 Ni23 C37 O37 -136.4(17)
Ni25 Ni23 C37 O37 141.0(17)
Cu1 Ni23 C37 O37 125.0(14)
Ni9 Ni23 C37 O37 -87.8(14)
Ni22 Ni23 C37 O37 -176.2(9)
C7 Ni23 C37 Ni16 177.2(7)
C2 Ni23 C37 Ni16 5.5(7)
Ni5 Ni23 C37 Ni16 -41.4(4)
Ni24 Ni23 C37 Ni16 76.4(6)
Ni25 Ni23 C37 Ni16 -82.5(4)
Cu1 Ni23 C37 Ni16 -98.6(4)
Ni9 Ni23 C37 Ni16 48.6(4)
Ni22 Ni23 C37 Ni16 -39.8(11)
C7 Ni23 C37 Ni25 -100.3(7)
C2 Ni23 C37 Ni25 88.0(6)
Ni5 Ni23 C37 Ni25 41.2(4)
Ni24 Ni23 C37 Ni25 158.9(2)
Ni16 Ni23 C37 Ni25 82.5(4)
Cu1 Ni23 C37 Ni25 -16.1(4)
Ni9 Ni23 C37 Ni25 131.2(3)
Ni22 Ni23 C37 Ni25 42.8(10)
C23 Ni15 C38 O38 -38(6)
C3 Ni15 C38 O38 172(6)
Ni31 Ni15 C38 O38 -138(6)
Ni18 Ni15 C38 O38 -40(7)
Ni14 Ni15 C38 O38 154(6)
Ni2 Ni15 C38 O38 135(5)
Ni17 Ni15 C38 O38 -132(6)
Ni11 Ni15 C38 O38 47(6)
Ni6 Ni15 C38 O38 109(6)
C23 Ni15 C38 Ni14 168.6(5)
C3 Ni15 C38 Ni14 18.8(6)
Ni31 Ni15 C38 Ni14 68.9(4)
Ni18 Ni15 C38 Ni14 166.3(6)
Ni2 Ni15 C38 Ni14 -18.4(12)
Ni17 Ni15 C38 Ni14 74.0(5)
Ni11 Ni15 C38 Ni14 -106.0(4)
Ni6 Ni15 C38 Ni14 -44.7(3)
C28 Ni14 C38 O38 31.9(15)
C3 Ni14 C38 O38 170.4(15)
C26 Ni14 C38 O38 -73.7(15)
Ni6 Ni14 C38 O38 -121.5(14)
Ni15 Ni14 C38 O38 -172.0(18)
Ni3 Ni14 C38 O38 -171.0(12)
Ni26 Ni14 C38 O38 124.6(14)
Ni19 Ni14 C38 O38 -78.8(15)
Ni31 Ni14 C38 O38 118.3(16)
Cu2 Ni14 C38 O38 82(2)
C28 Ni14 C38 Ni15 -156.1(7)
C3 Ni14 C38 Ni15 -17.6(5)
C26 Ni14 C38 Ni15 98.3(5)
Ni6 Ni14 C38 Ni15 50.6(4)
Ni3 Ni14 C38 Ni15 1.0(8)
Ni26 Ni14 C38 Ni15 -63.4(5)
Ni19 Ni14 C38 Ni15 93.2(6)
Ni31 Ni14 C38 Ni15 -69.7(6)
Cu2 Ni14 C38 Ni15 -106.4(9)
Ni5 Cu1 N1 C101 -83(10)
Ni21 Cu1 N1 C101 59(10)
Ni27 Cu1 N1 C101 134(10)
Ni23 Cu1 N1 C101 -90(10)
Ni25 Cu1 N1 C101 -156(10)
Ni22 Cu1 N1 C101 -23(10)
Cu1 N1 C101 C102 -125(28)
Ni3 Cu2 N2 C201 24(37)
Ni26 Cu2 N2 C201 -21(27)
Ni29 Cu2 N2 C201 -174(100)
Ni19 Cu2 N2 C201 111(27)
Ni14 Cu2 N2 C201 44(27)
Ni28 Cu2 N2 C201 -107(27)
Cu2 N2 C201 C202 67(82)
C505 O501 C502 C503 -38(3)
O501 C502 C503 C504 26(3)
C502 C503 C504 C505 -12(4)
C502 O501 C505 C504 31(4)
C503 C504 C505 O501 -9(4)
C605 O601 C602 C603 26(4)
O601 C602 C603 C604 -23(4)
C602 C603 C604 C605 16(4)
C602 O601 C605 C604 -17(4)
C603 C604 C605 O601 -1(4)
C705 O701 C702 C703 3(8)
O701 C702 C703 C704 22(6)
C702 C703 C704 C705 -39(5)
C702 O701 C705 C704 -25(8)
C703 C704 C705 O701 35(5)
C805 O801 C802 C803 25(7)
O801 C802 C803 C804 -37(5)
C802 C803 C804 C805 40(5)
C802 O801 C805 C804 -2(7)
C803 C804 C805 O801 -23(6)
